data_7006605
loop_
_publ_author_name
'Geier, Jens'
'R\"uegger, Heinz'
'Gr\"utzmacher, Hansj\"org'

_publ_section_title
;
 Sodium compounds of the benzophenone dianion (diphenyloxidomethanide).
;
_journal_issue 1
_journal_name_full 'Dalton transactions (Cambridge, England : 2003)'
_journal_page_first 129
_journal_page_last 136
_journal_paper_doi 10.1039/b512173f
_journal_year 2006
_chemical_formula_moiety 'C124 H133 Na13 O13, C5 H12 O'
_chemical_formula_sum 'C129 H145 Na13 O14'
_chemical_formula_weight 2218.32
_chemical_name_common
;
Mixed cage-shaped aggregate of four units disodium
oxidodiphenylmethanide and four units of sodium di-phenylmethanolate
containing one unit sodium hydroxide in its interior, solvated by four
molecules of MTBE. There is one additional molecule of mtbe per one
cage in the crystal lattice.
;
_chemical_name_systematic
;
?
;
_chemical_temperature_decomposition 433.15
_space_group_IT_number 2
_symmetry_cell_setting triclinic
_symmetry_space_group_name_Hall '-P 1'
_symmetry_space_group_name_H-M 'P -1'
_atom_sites_solution_hydrogens geom
_atom_sites_solution_primary direct
_atom_sites_solution_secondary difmap
_audit_creation_method SHELXL-97
_cell_angle_alpha 67.1080(10)
_cell_angle_beta 89.5430(10)
_cell_angle_gamma 78.1440(10)
_cell_formula_units_Z 4
_cell_length_a 16.3829(9)
_cell_length_b 26.8131(15)
_cell_length_c 30.0652(17)
_cell_measurement_temperature 150(2)
_cell_volume 11869.2(12)
_computing_structure_refinement 'SHELXL-97 (Sheldrick, 1997)'
_computing_structure_solution 'SHELXS-97 (Sheldrick, 1997)'
_diffrn_ambient_temperature 150(2)
_diffrn_measured_fraction_theta_full 0.998
_diffrn_measured_fraction_theta_max 0.998
_diffrn_measurement_device_type 'Bruker AXS Smart Apex CCD'
_diffrn_measurement_method '\w scans'
_diffrn_radiation_monochromator graphite
_diffrn_radiation_source 'fine-focus sealed tube'
_diffrn_radiation_type MoK\a
_diffrn_radiation_wavelength 0.71073
_diffrn_reflns_av_R_equivalents 0.0950
_diffrn_reflns_av_sigmaI/netI 0.1751
_diffrn_reflns_limit_h_max 19
_diffrn_reflns_limit_h_min -19
_diffrn_reflns_limit_k_max 31
_diffrn_reflns_limit_k_min -31
_diffrn_reflns_limit_l_max 35
_diffrn_reflns_limit_l_min -35
_diffrn_reflns_number 92934
_diffrn_reflns_theta_full 24.71
_diffrn_reflns_theta_max 24.71
_diffrn_reflns_theta_min 1.27
_exptl_absorpt_coefficient_mu 0.119
_exptl_absorpt_correction_T_max 0.9882
_exptl_absorpt_correction_T_min 0.9777
_exptl_absorpt_correction_type multi-scan
_exptl_absorpt_process_details 'SADABS ver. 2.05, Bruker AXS'
_exptl_crystal_colour 'dark green'
_exptl_crystal_density_diffrn 1.241
_exptl_crystal_density_method 'not measured'
_exptl_crystal_description cuboid
_exptl_crystal_F_000 4696
_exptl_crystal_size_max 0.19
_exptl_crystal_size_mid 0.15
_exptl_crystal_size_min 0.10
_refine_diff_density_max 1.055
_refine_diff_density_min -0.576
_refine_diff_density_rms 0.060
_refine_ls_extinction_method none
_refine_ls_goodness_of_fit_ref 0.826
_refine_ls_hydrogen_treatment mixed
_refine_ls_matrix_type full
_refine_ls_number_parameters 2828
_refine_ls_number_reflns 40424
_refine_ls_number_restraints 14
_refine_ls_restrained_S_all 0.827
_refine_ls_R_factor_all 0.1587
_refine_ls_R_factor_gt 0.0564
_refine_ls_shift/su_max 0.001
_refine_ls_shift/su_mean 0.000
_refine_ls_structure_factor_coef Fsqd
_refine_ls_weighting_details 'calc w=1/[\s^2^(Fo^2^)+(0.0540P)^2^+0.0000P] where P=(Fo^2^+2Fc^2^)/3'
_refine_ls_weighting_scheme calc
_refine_ls_wR_factor_gt 0.1140
_refine_ls_wR_factor_ref 0.1394
_reflns_number_gt 16789
_reflns_number_total 40424
_reflns_threshold_expression >2sigma(I)
_cod_data_source_file b512173f.txt
_cod_data_source_block '[(Na2(Ph2CO))4(Na(Ph2CHO))4(NaOH)(mtbe)4]'
_cod_depositor_comments
;
The following automatic conversions were performed:

'_chemical_melting_point' tag was changed to
'_chemical_temperature_decomposition' since the value had been given
as '160 degree Celsius dec.'. The value '160 degree Celsius dec.' was
changed to '433.15' - it was converted from degrees Celsius(C) to
Kelvins(K).

Automatic conversion script
Id: cif_fix_values 1646 2011-03-28 12:23:43Z adriana 
;
_cod_original_cell_volume 11869.2(11)
_cod_original_sg_symbol_H-M P-1
_cod_database_code 7006605

loop_
_symmetry_equiv_pos_as_xyz
'x, y, z'
'-x, -y, -z'

loop_
_atom_site_label
_atom_site_type_symbol
_atom_site_fract_x
_atom_site_fract_y
_atom_site_fract_z
_atom_site_U_iso_or_equiv
_atom_site_adp_type
_atom_site_occupancy
_atom_site_symmetry_multiplicity
_atom_site_calc_flag
_atom_site_refinement_flags
_atom_site_disorder_assembly
_atom_site_disorder_group
Na1 Na 0.89756(9) 0.22710(6) 0.23197(5) 0.0287(4) Uani 1 1 d . A .
Na2 Na 1.04803(9) 0.16164(6) 0.32077(5) 0.0306(4) Uani 1 1 d . A .
Na3 Na 1.18377(9) 0.20692(6) 0.24375(5) 0.0288(4) Uani 1 1 d . A .
Na4 Na 1.03474(9) 0.26735(6) 0.15571(5) 0.0303(4) Uani 1 1 d . A .
Na5 Na 0.88279(9) 0.23991(6) 0.32527(5) 0.0312(4) Uani 1 1 d . A .
Na6 Na 1.17076(9) 0.22153(6) 0.34080(5) 0.0304(4) Uani 1 1 d . A .
Na7 Na 1.16517(9) 0.32382(6) 0.17599(5) 0.0318(4) Uani 1 1 d . A .
Na8 Na 0.88097(9) 0.34531(6) 0.16266(5) 0.0315(4) Uani 1 1 d . A .
Na9 Na 1.02212(9) 0.29622(6) 0.25434(5) 0.0287(4) Uani 1 1 d . A .
Na10 Na 0.82329(10) 0.11021(7) 0.28324(6) 0.0466(5) Uani 1 1 d . A .
Na11 Na 1.20828(11) 0.04461(7) 0.36557(7) 0.0606(6) Uani 1 1 d . A .
Na12 Na 1.31238(11) 0.17848(8) 0.16295(7) 0.0631(6) Uani 1 1 d . A .
Na13 Na 0.90618(11) 0.24057(9) 0.08160(7) 0.0639(6) Uani 1 1 d . . .
O1 O 0.89414(15) 0.16275(10) 0.30475(9) 0.0298(7) Uani 1 1 d . A .
O2 O 1.19091(15) 0.13822(10) 0.33024(9) 0.0302(7) Uani 1 1 d . A .
O3 O 1.19778(16) 0.24266(11) 0.16222(9) 0.0320(7) Uani 1 1 d . . .
O4 O 0.89827(15) 0.26847(11) 0.14366(9) 0.0310(7) Uani 1 1 d . A .
O5 O 1.02088(15) 0.23761(10) 0.34154(9) 0.0279(7) Uani 1 1 d . A .
O6 O 1.17033(15) 0.28422(10) 0.26274(9) 0.0269(7) Uani 1 1 d . . .
O7 O 1.02302(15) 0.34963(10) 0.16607(9) 0.0281(7) Uani 1 1 d . . .
O8 O 0.86962(15) 0.30867(10) 0.24502(9) 0.0275(7) Uani 1 1 d . . .
O9 O 1.04146(17) 0.21559(13) 0.23803(10) 0.0288(7) Uani 1 1 d . . .
H9O H 1.048(2) 0.1900(15) 0.2323(14) 0.020(13) Uiso 1 1 d . . .
O10 O 0.69914(18) 0.08957(13) 0.31358(11) 0.0502(9) Uani 1 1 d . . .
O11 O 1.30319(19) -0.00654(12) 0.43130(11) 0.0496(9) Uani 1 1 d . . .
O12 O 1.3890(2) 0.18531(16) 0.09848(13) 0.0780(12) Uani 1 1 d . . .
O13A O 0.8227(4) 0.2925(4) 0.0060(3) 0.077(2) Uani 0.635(4) 1 d P A 1
C20A C 0.8336(5) 0.3439(4) -0.0266(3) 0.066(3) Uiso 0.635(4) 1 d P A 1
H20A H 0.8832 0.3523 -0.0155 0.099 Uiso 0.635(4) 1 calc PR A 1
H20B H 0.7842 0.3726 -0.0285 0.099 Uiso 0.635(4) 1 calc PR A 1
H20C H 0.8410 0.3430 -0.0587 0.099 Uiso 0.635(4) 1 calc PR A 1
C22A C 0.7482(9) 0.2267(4) 0.0370(3) 0.108(5) Uiso 0.635(4) 1 d PD A 1
H22A H 0.7985 0.1977 0.0415 0.162 Uiso 0.635(4) 1 calc PR A 1
H22B H 0.6988 0.2137 0.0319 0.162 Uiso 0.635(4) 1 calc PR A 1
H22C H 0.7434 0.2351 0.0660 0.162 Uiso 0.635(4) 1 calc PR A 1
O13B O 0.7953(5) 0.2414(4) 0.0361(3) 0.051(3) Uani 0.365(4) 1 d P A 2
C20B C 0.7334(8) 0.2133(5) 0.0604(5) 0.035(3) Uiso 0.365(4) 1 d P A 2
H20D H 0.7573 0.1856 0.0924 0.052 Uiso 0.365(4) 1 calc PR A 2
H20E H 0.7139 0.1948 0.0415 0.052 Uiso 0.365(4) 1 calc PR A 2
H20F H 0.6862 0.2401 0.0642 0.052 Uiso 0.365(4) 1 calc PR A 2
C22B C 0.8233(12) 0.3116(10) -0.0222(9) 0.127(14) Uiso 0.365(4) 1 d PD A 2
H22D H 0.8762 0.2862 -0.0214 0.190 Uiso 0.365(4) 1 calc PR A 2
H22E H 0.8294 0.3293 0.0002 0.190 Uiso 0.365(4) 1 calc PR A 2
H22F H 0.8086 0.3401 -0.0551 0.190 Uiso 0.365(4) 1 calc PR A 2
C1 C 0.9067(3) 0.12150(17) 0.35106(14) 0.0314(11) Uani 1 1 d . . .
C2 C 0.9682(3) 0.07277(17) 0.35794(15) 0.0325(11) Uani 1 1 d . A .
C3 C 0.9903(3) 0.02325(18) 0.40244(16) 0.0445(13) Uani 1 1 d . . .
H3 H 0.9612 0.0216 0.4303 0.053 Uiso 1 1 calc R A .
C4 C 1.0517(3) -0.0207(2) 0.40521(19) 0.0542(14) Uani 1 1 d . A .
H4 H 1.0647 -0.0517 0.4354 0.065 Uiso 1 1 calc R . .
C5 C 1.0968(3) -0.0230(2) 0.3662(2) 0.0565(15) Uani 1 1 d . . .
H5 H 1.1409 -0.0537 0.3697 0.068 Uiso 1 1 calc R A .
C6 C 1.0740(3) 0.02212(19) 0.32190(18) 0.0489(13) Uani 1 1 d . A .
H6 H 1.1007 0.0211 0.2940 0.059 Uiso 1 1 calc R . .
C7 C 1.0130(2) 0.06853(17) 0.31783(16) 0.0365(11) Uani 1 1 d . . .
H7 H 1.0004 0.0988 0.2872 0.044 Uiso 1 1 calc R A .
C8 C 0.8489(3) 0.13129(16) 0.38507(14) 0.0308(11) Uani 1 1 d . A .
C9 C 0.7738(3) 0.17326(17) 0.36629(15) 0.0347(11) Uani 1 1 d . . .
H9 H 0.7627 0.1919 0.3322 0.042 Uiso 1 1 calc R A .
C10 C 0.7171(3) 0.18770(19) 0.39547(16) 0.0429(12) Uani 1 1 d . A .
H10 H 0.6674 0.2151 0.3811 0.051 Uiso 1 1 calc R . .
C11 C 0.7310(3) 0.1632(2) 0.44538(17) 0.0481(13) Uani 1 1 d . . .
H11 H 0.6926 0.1739 0.4655 0.058 Uiso 1 1 calc R A .
C12 C 0.8033(3) 0.12219(19) 0.46489(16) 0.0471(13) Uani 1 1 d . A .
H12 H 0.8139 0.1046 0.4991 0.057 Uiso 1 1 calc R . .
C13 C 0.8595(3) 0.10629(18) 0.43657(15) 0.0395(12) Uani 1 1 d . . .
H13 H 0.9073 0.0775 0.4518 0.047 Uiso 1 1 calc R A .
C14 C 1.2762(2) 0.13242(16) 0.32452(14) 0.0268(10) Uani 1 1 d . . .
C15 C 1.3074(2) 0.11345(16) 0.28907(14) 0.0312(11) Uani 1 1 d . A .
C16 C 1.3934(3) 0.10248(18) 0.27708(15) 0.0414(12) Uani 1 1 d . . .
H16 H 1.4345 0.1115 0.2930 0.050 Uiso 1 1 calc R A .
C17 C 1.4184(3) 0.0800(2) 0.24438(17) 0.0533(14) Uani 1 1 d . A .
H17 H 1.4761 0.0735 0.2388 0.064 Uiso 1 1 calc R . .
C18 C 1.3622(3) 0.0663(2) 0.21869(17) 0.0573(15) Uani 1 1 d . . .
H18 H 1.3801 0.0513 0.1955 0.069 Uiso 1 1 calc R A .
C19 C 1.2793(3) 0.07563(18) 0.22869(16) 0.0498(13) Uani 1 1 d . A .
H19 H 1.2400 0.0658 0.2123 0.060 Uiso 1 1 calc R . .
C20 C 1.2510(3) 0.09852(17) 0.26144(15) 0.0386(12) Uani 1 1 d . . .
H20 H 1.1929 0.1047 0.2661 0.046 Uiso 1 1 calc R A .
C21 C 1.3262(2) 0.13967(16) 0.36123(14) 0.0281(10) Uani 1 1 d . A .
C22 C 1.2911(3) 0.13542(16) 0.40545(14) 0.0339(11) Uani 1 1 d . . .
H22 H 1.2361 0.1291 0.4098 0.041 Uiso 1 1 calc R A .
C23 C 1.3345(3) 0.14022(17) 0.44283(15) 0.0398(12) Uani 1 1 d . A .
H23 H 1.3090 0.1368 0.4721 0.048 Uiso 1 1 calc R . .
C24 C 1.4146(3) 0.14993(18) 0.43748(16) 0.0441(13) Uani 1 1 d . . .
H24 H 1.4450 0.1523 0.4631 0.053 Uiso 1 1 calc R A .
C25 C 1.4489(3) 0.15606(18) 0.39444(16) 0.0410(12) Uani 1 1 d . A .
H25 H 1.5032 0.1638 0.3902 0.049 Uiso 1 1 calc R . .
C26 C 1.4069(2) 0.15135(17) 0.35686(15) 0.0364(11) Uani 1 1 d . . .
H26 H 1.4329 0.1561 0.3276 0.044 Uiso 1 1 calc R A .
C27 C 1.1804(2) 0.26100(17) 0.11229(14) 0.0322(11) Uani 1 1 d . A .
C28 C 1.1323(2) 0.23156(18) 0.09680(14) 0.0328(11) Uani 1 1 d . . .
C29 C 1.0934(3) 0.2468(2) 0.04898(15) 0.0456(13) Uani 1 1 d . A .
H29 H 1.0988 0.2808 0.0239 0.055 Uiso 1 1 calc R . .
C30 C 1.0488(3) 0.2140(2) 0.03842(18) 0.0545(14) Uani 1 1 d . A .
H30 H 1.0253 0.2262 0.0062 0.065 Uiso 1 1 calc R . .
C31 C 1.0365(3) 0.1649(2) 0.07200(18) 0.0547(14) Uani 1 1 d . A .
H31 H 1.0066 0.1426 0.0635 0.066 Uiso 1 1 calc R . .
C32 C 1.0701(3) 0.14864(19) 0.11975(17) 0.0455(13) Uani 1 1 d . A .
H32 H 1.0622 0.1149 0.1441 0.055 Uiso 1 1 calc R . .
C33 C 1.1143(2) 0.18077(17) 0.13188(15) 0.0367(11) Uani 1 1 d . A .
H33 H 1.1339 0.1690 0.1648 0.044 Uiso 1 1 calc R . .
C34 C 1.2203(3) 0.30418(18) 0.08226(14) 0.0361(11) Uani 1 1 d . . .
C35 C 1.2774(3) 0.32322(18) 0.10355(16) 0.0409(12) Uani 1 1 d . A .
H35 H 1.2896 0.3059 0.1377 0.049 Uiso 1 1 calc R . .
C36 C 1.3163(3) 0.3654(2) 0.07772(18) 0.0540(14) Uani 1 1 d . . .
H36 H 1.3543 0.3759 0.0943 0.065 Uiso 1 1 calc R A .
C37 C 1.3010(3) 0.3925(2) 0.0282(2) 0.0641(16) Uani 1 1 d . A .
H37 H 1.3257 0.4227 0.0103 0.077 Uiso 1 1 calc R . .
C38 C 1.2484(4) 0.3738(2) 0.00587(19) 0.0798(19) Uani 1 1 d . . .
H38 H 1.2383 0.3908 -0.0284 0.096 Uiso 1 1 calc R A .
C39 C 1.2100(3) 0.3315(2) 0.03133(17) 0.0729(18) Uani 1 1 d . A .
H39 H 1.1749 0.3201 0.0139 0.088 Uiso 1 1 calc R . .
C40 C 0.8165(2) 0.25989(18) 0.14729(14) 0.0322(11) Uani 1 1 d . A .
C41 C 0.8084(3) 0.20403(19) 0.16821(15) 0.0360(11) Uani 1 1 d . A .
C42 C 0.7322(3) 0.1834(2) 0.17618(17) 0.0513(14) Uani 1 1 d . . .
H42 H 0.6800 0.2093 0.1695 0.062 Uiso 1 1 calc R A .
C43 C 0.7330(3) 0.1282(2) 0.19304(18) 0.0603(15) Uani 1 1 d . A .
H43 H 0.6808 0.1175 0.1971 0.072 Uiso 1 1 calc R . .
C44 C 0.8051(3) 0.0868(2) 0.20459(17) 0.0553(14) Uani 1 1 d . . .
H44 H 0.8036 0.0487 0.2159 0.066 Uiso 1 1 calc R A .
C45 C 0.8801(3) 0.1048(2) 0.19849(16) 0.0470(13) Uani 1 1 d . A .
H45 H 0.9314 0.0779 0.2061 0.056 Uiso 1 1 calc R . .
C46 C 0.8826(3) 0.15986(18) 0.18189(15) 0.0388(12) Uani 1 1 d . A .
H46 H 0.9357 0.1694 0.1793 0.047 Uiso 1 1 calc R . .
C47 C 0.7516(3) 0.30910(18) 0.12196(14) 0.0318(11) Uani 1 1 d . . .
C48 C 0.7739(3) 0.35680(18) 0.08689(14) 0.0371(11) Uani 1 1 d . A .
H48 H 0.8314 0.3557 0.0816 0.045 Uiso 1 1 calc R . .
C49 C 0.7158(3) 0.40483(19) 0.06010(15) 0.0457(13) Uani 1 1 d . . .
H49 H 0.7340 0.4353 0.0367 0.055 Uiso 1 1 calc R A .
C50 C 0.6312(3) 0.4089(2) 0.06713(17) 0.0564(15) Uani 1 1 d . A .
H50 H 0.5910 0.4416 0.0486 0.068 Uiso 1 1 calc R . .
C51 C 0.6075(3) 0.3640(2) 0.10182(18) 0.0582(15) Uani 1 1 d . . .
H51 H 0.5499 0.3663 0.1073 0.070 Uiso 1 1 calc R A .
C52 C 0.6645(3) 0.3157(2) 0.12886(15) 0.0433(12) Uani 1 1 d . A .
H52 H 0.6452 0.2861 0.1527 0.052 Uiso 1 1 calc R . .
C53 C 1.0317(2) 0.24848(16) 0.38326(13) 0.0270(10) Uani 1 1 d . . .
H53 H 1.0753 0.2711 0.3769 0.032 Uiso 1 1 calc R A .
C54 C 1.0650(2) 0.19545(17) 0.42816(13) 0.0270(10) Uani 1 1 d . A .
C55 C 1.1146(2) 0.19709(19) 0.46486(14) 0.0376(11) Uani 1 1 d . . .
H55 H 1.1298 0.2308 0.4609 0.045 Uiso 1 1 calc R A .
C56 C 1.1420(3) 0.1506(2) 0.50666(16) 0.0498(14) Uani 1 1 d . A .
H56 H 1.1745 0.1528 0.5316 0.060 Uiso 1 1 calc R . .
C57 C 1.1225(3) 0.1010(2) 0.51251(16) 0.0538(14) Uani 1 1 d . . .
H57 H 1.1421 0.0689 0.5412 0.065 Uiso 1 1 calc R A .
C58 C 1.0740(3) 0.09816(19) 0.47635(15) 0.0452(13) Uani 1 1 d . A .
H58 H 1.0603 0.0641 0.4801 0.054 Uiso 1 1 calc R . .
C59 C 1.0456(2) 0.14572(17) 0.43452(14) 0.0340(11) Uani 1 1 d . . .
H59 H 1.0121 0.1437 0.4099 0.041 Uiso 1 1 calc R A .
C60 C 0.9530(2) 0.28304(17) 0.39232(13) 0.0274(10) Uani 1 1 d . A .
C61 C 0.8837(2) 0.26106(18) 0.41011(13) 0.0312(11) Uani 1 1 d . . .
H61 H 0.8860 0.2229 0.4178 0.037 Uiso 1 1 calc R A .
C62 C 0.8115(3) 0.2939(2) 0.41673(14) 0.0377(12) Uani 1 1 d . A .
H62 H 0.7646 0.2782 0.4282 0.045 Uiso 1 1 calc R . .
C63 C 0.8072(3) 0.3487(2) 0.40693(15) 0.0439(12) Uani 1 1 d . . .
H63 H 0.7579 0.3709 0.4121 0.053 Uiso 1 1 calc R A .
C64 C 0.8752(3) 0.3714(2) 0.38947(16) 0.0475(13) Uani 1 1 d . A .
H64 H 0.8731 0.4093 0.3826 0.057 Uiso 1 1 calc R . .
C65 C 0.9464(3) 0.33858(19) 0.38201(15) 0.0397(12) Uani 1 1 d . . .
H65 H 0.9924 0.3549 0.3694 0.048 Uiso 1 1 calc R A .
C66 C 1.2157(2) 0.32407(17) 0.26117(14) 0.0306(11) Uani 1 1 d . A .
H66 H 1.1827 0.3611 0.2387 0.037 Uiso 1 1 calc R . .
C67 C 1.3003(3) 0.3140(2) 0.24058(14) 0.0347(11) Uani 1 1 d . . .
C68 C 1.3355(3) 0.3588(2) 0.21414(16) 0.0595(16) Uani 1 1 d . A .
H68 H 1.3083 0.3952 0.2104 0.071 Uiso 1 1 calc R . .
C69 C 1.4116(4) 0.3502(3) 0.19277(19) 0.079(2) Uani 1 1 d . . .
H69 H 1.4362 0.3806 0.1752 0.095 Uiso 1 1 calc R A .
C70 C 1.4498(3) 0.2970(3) 0.19770(19) 0.079(2) Uani 1 1 d . A .
H70 H 1.4990 0.2914 0.1818 0.095 Uiso 1 1 calc R . .
C71 C 1.4177(3) 0.2525(2) 0.22517(16) 0.0622(16) Uani 1 1 d . . .
H71 H 1.4458 0.2160 0.2297 0.075 Uiso 1 1 calc R A .
C72 C 1.3429(3) 0.2614(2) 0.24648(15) 0.0437(13) Uani 1 1 d . A .
H72 H 1.3207 0.2304 0.2656 0.052 Uiso 1 1 calc R . .
C73 C 1.2244(3) 0.32599(17) 0.31072(14) 0.0320(11) Uani 1 1 d . . .
C74 C 1.2893(3) 0.29125(17) 0.34528(15) 0.0373(11) Uani 1 1 d . A .
H74 H 1.3316 0.2667 0.3374 0.045 Uiso 1 1 calc R . .
C75 C 1.2928(3) 0.29207(19) 0.39086(16) 0.0450(13) Uani 1 1 d . . .
H75 H 1.3373 0.2678 0.4141 0.054 Uiso 1 1 calc R A .
C76 C 1.2328(3) 0.32759(19) 0.40293(16) 0.0455(13) Uani 1 1 d . A .
H76 H 1.2355 0.3275 0.4345 0.055 Uiso 1 1 calc R . .
C77 C 1.1678(3) 0.36388(19) 0.36885(16) 0.0464(13) Uani 1 1 d . . .
H77 H 1.1263 0.3891 0.3766 0.056 Uiso 1 1 calc R A .
C78 C 1.1652(3) 0.36217(18) 0.32293(15) 0.0400(12) Uani 1 1 d . A .
H78 H 1.1213 0.3867 0.2994 0.048 Uiso 1 1 calc R . .
C79 C 0.9961(2) 0.40721(16) 0.13872(14) 0.0304(10) Uani 1 1 d . A .
H79 H 0.9447 0.4205 0.1527 0.037 Uiso 1 1 calc R . .
C80 C 0.9720(2) 0.42070(17) 0.08527(14) 0.0299(10) Uani 1 1 d . . .
C81 C 0.9134(2) 0.46889(17) 0.05887(15) 0.0378(11) Uani 1 1 d . A .
H81 H 0.8880 0.4927 0.0740 0.045 Uiso 1 1 calc R . .
C82 C 0.8917(3) 0.48262(19) 0.00987(16) 0.0467(13) Uani 1 1 d . . .
H82 H 0.8510 0.5154 -0.0080 0.056 Uiso 1 1 calc R A .
C83 C 0.9290(3) 0.4490(2) -0.01205(17) 0.0597(15) Uani 1 1 d . A .
H83 H 0.9146 0.4585 -0.0453 0.072 Uiso 1 1 calc R . .
C84 C 0.9877(4) 0.4011(2) 0.01381(16) 0.0676(17) Uani 1 1 d . . .
H84 H 1.0139 0.3777 -0.0015 0.081 Uiso 1 1 calc R A .
C85 C 1.0082(3) 0.38741(19) 0.06253(15) 0.0472(13) Uani 1 1 d . A .
H85 H 1.0482 0.3543 0.0804 0.057 Uiso 1 1 calc R . .
C86 C 1.0607(3) 0.43947(17) 0.14208(15) 0.0330(11) Uani 1 1 d . . .
C87 C 1.1336(3) 0.43714(17) 0.11893(15) 0.0402(12) Uani 1 1 d . A .
H87 H 1.1435 0.4153 0.1002 0.048 Uiso 1 1 calc R . .
C88 C 1.1923(3) 0.4657(2) 0.12246(18) 0.0582(15) Uani 1 1 d . . .
H88 H 1.2430 0.4624 0.1072 0.070 Uiso 1 1 calc R A .
C89 C 1.1778(3) 0.4988(2) 0.1478(2) 0.0748(19) Uani 1 1 d . A .
H89 H 1.2179 0.5191 0.1497 0.090 Uiso 1 1 calc R . .
C90 C 1.1052(4) 0.5028(2) 0.1708(2) 0.084(2) Uani 1 1 d . . .
H90 H 1.0944 0.5261 0.1882 0.101 Uiso 1 1 calc R A .
C91 C 1.0473(3) 0.4718(2) 0.16794(19) 0.0570(15) Uani 1 1 d . A .
H91 H 0.9978 0.4736 0.1844 0.068 Uiso 1 1 calc R . .
C92 C 0.8164(2) 0.34530(16) 0.26015(14) 0.0286(10) Uani 1 1 d . A .
H92 H 0.8443 0.3438 0.2902 0.034 Uiso 1 1 calc R . .
C93 C 0.7309(2) 0.33123(16) 0.27293(14) 0.0281(10) Uani 1 1 d . . .
C94 C 0.6823(3) 0.35226(18) 0.30191(15) 0.0394(12) Uani 1 1 d . A .
H94 H 0.7038 0.3743 0.3151 0.047 Uiso 1 1 calc R . .
C95 C 0.6042(3) 0.3425(2) 0.31241(16) 0.0515(14) Uani 1 1 d . . .
H95 H 0.5718 0.3583 0.3320 0.062 Uiso 1 1 calc R A .
C96 C 0.5729(3) 0.3094(2) 0.29413(17) 0.0551(15) Uani 1 1 d . A .
H96 H 0.5188 0.3023 0.3012 0.066 Uiso 1 1 calc R . .
C97 C 0.6203(3) 0.28709(19) 0.26589(17) 0.0500(13) Uani 1 1 d . . .
H97 H 0.5992 0.2637 0.2541 0.060 Uiso 1 1 calc R A .
C98 C 0.6994(3) 0.29823(17) 0.25424(15) 0.0371(11) Uani 1 1 d . A .
H98 H 0.7312 0.2835 0.2338 0.045 Uiso 1 1 calc R . .
C99 C 0.8023(2) 0.40506(16) 0.22321(14) 0.0266(10) Uani 1 1 d . . .
C100 C 0.7579(2) 0.42185(17) 0.17846(14) 0.0336(11) Uani 1 1 d . A .
H100 H 0.7329 0.3962 0.1719 0.040 Uiso 1 1 calc R . .
C101 C 0.7495(3) 0.47486(18) 0.14361(16) 0.0407(12) Uani 1 1 d . . .
H101 H 0.7201 0.4850 0.1132 0.049 Uiso 1 1 calc R A .
C102 C 0.7839(3) 0.51348(18) 0.15290(17) 0.0439(12) Uani 1 1 d . A .
H102 H 0.7787 0.5499 0.1289 0.053 Uiso 1 1 calc R . .
C103 C 0.8254(3) 0.49820(18) 0.19727(16) 0.0427(12) Uani 1 1 d . . .
H103 H 0.8475 0.5246 0.2044 0.051 Uiso 1 1 calc R A .
C104 C 0.8353(3) 0.44446(17) 0.23175(15) 0.0367(11) Uani 1 1 d . A .
H104 H 0.8654 0.4344 0.2620 0.044 Uiso 1 1 calc R . .
C105 C 0.6237(3) 0.1317(2) 0.30112(19) 0.0695(17) Uani 1 1 d . . .
H10A H 0.6341 0.1664 0.2770 0.104 Uiso 1 1 calc R . .
H10B H 0.6050 0.1374 0.3302 0.104 Uiso 1 1 calc R . .
H10C H 0.5802 0.1201 0.2877 0.104 Uiso 1 1 calc R . .
C106 C 0.6950(3) 0.0359(2) 0.34932(17) 0.0458(13) Uani 1 1 d . A .
C107 C 0.7839(3) 0.00269(19) 0.35486(17) 0.0587(15) Uani 1 1 d . . .
H10D H 0.8215 0.0186 0.3680 0.088 Uiso 1 1 calc R A .
H10E H 0.8007 0.0039 0.3232 0.088 Uiso 1 1 calc R . .
H10F H 0.7868 -0.0359 0.3770 0.088 Uiso 1 1 calc R . .
C108 C 0.6687(3) 0.0399(2) 0.39617(18) 0.0768(18) Uani 1 1 d . . .
H10G H 0.6111 0.0615 0.3913 0.115 Uiso 1 1 calc R A .
H10H H 0.7059 0.0582 0.4067 0.115 Uiso 1 1 calc R . .
H10I H 0.6720 0.0025 0.4210 0.115 Uiso 1 1 calc R . .
C109 C 0.6348(3) 0.01125(19) 0.32912(19) 0.0663(16) Uani 1 1 d . . .
H10J H 0.5776 0.0332 0.3255 0.099 Uiso 1 1 calc R A .
H10K H 0.6372 -0.0272 0.3515 0.099 Uiso 1 1 calc R . .
H10L H 0.6513 0.0120 0.2975 0.099 Uiso 1 1 calc R . .
C110 C 1.2811(4) -0.0046(2) 0.47654(18) 0.0796(19) Uani 1 1 d . . .
H11A H 1.2223 0.0145 0.4736 0.119 Uiso 1 1 calc R . .
H11B H 1.3166 0.0156 0.4859 0.119 Uiso 1 1 calc R . .
H11C H 1.2890 -0.0424 0.5013 0.119 Uiso 1 1 calc R . .
C111 C 1.3887(3) -0.03422(19) 0.42998(17) 0.0482(13) Uani 1 1 d . . .
C112 C 1.3974(4) -0.0217(3) 0.37813(19) 0.120(3) Uani 1 1 d . . .
H11D H 1.3570 -0.0367 0.3661 0.181 Uiso 1 1 calc R . .
H11E H 1.4543 -0.0386 0.3738 0.181 Uiso 1 1 calc R . .
H11F H 1.3868 0.0186 0.3600 0.181 Uiso 1 1 calc R . .
C113 C 1.4494(3) -0.0114(2) 0.4494(2) 0.103(2) Uani 1 1 d . . .
H11G H 1.4427 -0.0202 0.4839 0.155 Uiso 1 1 calc R . .
H11H H 1.4387 0.0290 0.4317 0.155 Uiso 1 1 calc R . .
H11I H 1.5067 -0.0280 0.4454 0.155 Uiso 1 1 calc R . .
C114 C 1.3996(3) -0.09653(19) 0.45806(19) 0.0740(17) Uani 1 1 d . . .
H11J H 1.3947 -0.1046 0.4926 0.111 Uiso 1 1 calc R . .
H11K H 1.4549 -0.1156 0.4536 0.111 Uiso 1 1 calc R . .
H11L H 1.3562 -0.1096 0.4461 0.111 Uiso 1 1 calc R . .
C115 C 1.3424(4) 0.1850(4) 0.0587(3) 0.179(5) Uani 1 1 d . A .
H11M H 1.2890 0.1750 0.0692 0.268 Uiso 1 1 calc R . .
H11N H 1.3744 0.1577 0.0473 0.268 Uiso 1 1 calc R . .
H11O H 1.3316 0.2219 0.0324 0.268 Uiso 1 1 calc R . .
C116 C 1.4674(3) 0.1979(3) 0.0869(2) 0.0687(17) Uani 1 1 d . A .
C117 C 1.4987(4) 0.1971(4) 0.1341(3) 0.212(6) Uani 1 1 d . . .
H11P H 1.5071 0.1594 0.1591 0.317 Uiso 1 1 calc R A .
H11Q H 1.4575 0.2224 0.1438 0.317 Uiso 1 1 calc R . .
H11R H 1.5519 0.2091 0.1303 0.317 Uiso 1 1 calc R . .
C118 C 1.5235(4) 0.1591(3) 0.0692(3) 0.136(3) Uani 1 1 d . . .
H11S H 1.5311 0.1211 0.0935 0.204 Uiso 1 1 calc R A .
H11T H 1.5780 0.1693 0.0637 0.204 Uiso 1 1 calc R . .
H11U H 1.4982 0.1616 0.0388 0.204 Uiso 1 1 calc R . .
C119 C 1.4567(5) 0.2556(3) 0.0505(3) 0.136(3) Uani 1 1 d . . .
H11V H 1.4212 0.2810 0.0625 0.205 Uiso 1 1 calc R A .
H11W H 1.4303 0.2587 0.0201 0.205 Uiso 1 1 calc R . .
H11$ H 1.5115 0.2652 0.0447 0.205 Uiso 1 1 calc R . .
C121 C 0.7542(4) 0.2790(2) -0.0070(2) 0.0670(16) Uani 1 1 d D . .
C123 C 0.6736(3) 0.3188(2) -0.0084(2) 0.091(2) Uani 1 1 d . A .
H12G H 0.6754 0.3295 0.0193 0.137 Uiso 1 1 calc R . .
H12H H 0.6265 0.3009 -0.0067 0.137 Uiso 1 1 calc R . .
H12I H 0.6665 0.3520 -0.0386 0.137 Uiso 1 1 calc R . .
C124 C 0.7586(4) 0.2606(3) -0.0486(2) 0.108(2) Uani 1 1 d . A .
H12J H 0.8130 0.2358 -0.0460 0.162 Uiso 1 1 calc R . .
H12K H 0.7516 0.2932 -0.0793 0.162 Uiso 1 1 calc R . .
H12L H 0.7139 0.2409 -0.0475 0.162 Uiso 1 1 calc R . .
Na14 Na 0.84504(9) 0.77977(6) 0.26469(5) 0.0271(4) Uani 1 1 d . . .
Na15 Na 0.73000(9) 0.71556(6) 0.34924(5) 0.0266(4) Uani 1 1 d . . .
Na16 Na 0.56670(9) 0.76757(6) 0.27280(5) 0.0265(4) Uani 1 1 d . . .
Na17 Na 0.68244(9) 0.83243(6) 0.18716(5) 0.0295(4) Uani 1 1 d . . .
Na18 Na 0.89677(9) 0.65900(6) 0.32977(5) 0.0292(4) Uani 1 1 d . . .
Na19 Na 0.62279(9) 0.64497(6) 0.33745(5) 0.0288(4) Uani 1 1 d . . .
Na20 Na 0.56370(9) 0.76238(6) 0.17588(5) 0.0310(4) Uani 1 1 d . . .
Na21 Na 0.84384(9) 0.77157(6) 0.16533(5) 0.0320(4) Uani 1 1 d . . .
Na22 Na 0.73694(9) 0.69682(6) 0.24730(5) 0.0281(4) Uani 1 1 d . . .
Na23 Na 0.93806(10) 0.80163(7) 0.35756(6) 0.0474(5) Uani 1 1 d . . .
Na24 Na 0.58831(10) 0.75556(7) 0.42033(5) 0.0383(4) Uani 1 1 d . . .
Na25 Na 0.41349(10) 0.88468(8) 0.22287(6) 0.0508(5) Uani 1 1 d . . .
Na26 Na 0.77068(11) 0.94550(7) 0.15027(7) 0.0586(6) Uani 1 1 d . . .
O14 O 0.87354(15) 0.73852(10) 0.34612(8) 0.0267(7) Uani 1 1 d . . .
O15 O 0.59478(14) 0.72070(10) 0.36184(8) 0.0254(6) Uani 1 1 d . . .
O16 O 0.52244(15) 0.83534(11) 0.20046(9) 0.0308(7) Uani 1 1 d . . .
O17 O 0.81137(15) 0.85133(10) 0.18099(9) 0.0308(7) Uani 1 1 d . . .
O18 O 0.76865(15) 0.63369(10) 0.33692(9) 0.0267(7) Uani 1 1 d . . .
O19 O 0.59042(15) 0.68992(10) 0.25523(9) 0.0275(7) Uani 1 1 d . . .
O20 O 0.70237(15) 0.76126(10) 0.16150(9) 0.0280(7) Uani 1 1 d . . .
O21 O 0.88072(15) 0.70467(10) 0.24269(8) 0.0265(7) Uani 1 1 d . . .
O22 O 0.70612(17) 0.77314(13) 0.26794(10) 0.0265(7) Uani 1 1 d . . .
H22O H 0.695(2) 0.7974(13) 0.2736(12) 0.003(12) Uiso 1 1 d . . .
O23 O 1.03584(18) 0.77136(13) 0.42422(11) 0.0508(9) Uani 1 1 d . . .
O24 O 0.54459(18) 0.69989(12) 0.49287(10) 0.0465(8) Uani 1 1 d . . .
O25 O 0.3117(2) 0.95032(15) 0.16796(12) 0.0680(10) Uani 1 1 d . . .
O26 O 0.8249(3) 0.99879(16) 0.0811(2) 0.1195(19) Uani 1 1 d . . .
C125 C 0.8590(2) 0.71991(16) 0.39492(13) 0.0255(10) Uani 1 1 d . . .
C126 C 0.7967(2) 0.75335(17) 0.40975(13) 0.0256(10) Uani 1 1 d . . .
C127 C 0.7744(3) 0.74484(18) 0.45849(14) 0.0352(11) Uani 1 1 d . . .
H127 H 0.8041 0.7128 0.4846 0.042 Uiso 1 1 calc R . .
C128 C 0.7129(3) 0.78060(19) 0.46868(16) 0.0393(12) Uani 1 1 d . . .
H128 H 0.7010 0.7721 0.5015 0.047 Uiso 1 1 calc R . .
C129 C 0.6663(3) 0.82947(19) 0.43266(16) 0.0389(12) Uani 1 1 d . . .
H129 H 0.6228 0.8538 0.4401 0.047 Uiso 1 1 calc R . .
C130 C 0.6874(2) 0.84013(17) 0.38558(15) 0.0319(11) Uani 1 1 d . . .
H130 H 0.6583 0.8734 0.3604 0.038 Uiso 1 1 calc R . .
C131 C 0.7484(2) 0.80494(16) 0.37363(14) 0.0295(10) Uani 1 1 d . . .
H131 H 0.7595 0.8147 0.3406 0.035 Uiso 1 1 calc R . .
C132 C 0.9171(2) 0.66864(17) 0.42623(14) 0.0286(10) Uani 1 1 d . . .
C133 C 0.9955(2) 0.65182(17) 0.40972(14) 0.0335(11) Uani 1 1 d . . .
H133 H 1.0084 0.6740 0.3783 0.040 Uiso 1 1 calc R . .
C134 C 1.0539(3) 0.60426(18) 0.43782(16) 0.0432(12) Uani 1 1 d . . .
H134 H 1.1056 0.5947 0.4254 0.052 Uiso 1 1 calc R . .
C135 C 1.0374(3) 0.5709(2) 0.48330(17) 0.0522(14) Uani 1 1 d . . .
H135 H 1.0781 0.5390 0.5029 0.063 Uiso 1 1 calc R . .
C136 C 0.9605(3) 0.58460(19) 0.50022(16) 0.0479(13) Uani 1 1 d . . .
H136 H 0.9477 0.5612 0.5312 0.057 Uiso 1 1 calc R . .
C137 C 0.9023(3) 0.63187(17) 0.47240(14) 0.0366(11) Uani 1 1 d . . .
H137 H 0.8501 0.6400 0.4849 0.044 Uiso 1 1 calc R . .
C138 C 0.5080(2) 0.72790(16) 0.36058(13) 0.0252(10) Uani 1 1 d . . .
C139 C 0.4613(2) 0.78358(17) 0.34137(13) 0.0267(10) Uani 1 1 d . . .
C140 C 0.3707(3) 0.80230(19) 0.33713(15) 0.0384(12) Uani 1 1 d . . .
H140 H 0.3371 0.7755 0.3469 0.046 Uiso 1 1 calc R . .
C141 C 0.3326(3) 0.85763(19) 0.31940(16) 0.0440(12) Uani 1 1 d . . .
H141 H 0.2732 0.8676 0.3164 0.053 Uiso 1 1 calc R . .
C142 C 0.3762(3) 0.89967(19) 0.30562(15) 0.0450(13) Uani 1 1 d . . .
H142 H 0.3481 0.9376 0.2935 0.054 Uiso 1 1 calc R . .
C143 C 0.4629(3) 0.88382(18) 0.31033(14) 0.0382(11) Uani 1 1 d . . .
H143 H 0.4949 0.9115 0.3022 0.046 Uiso 1 1 calc R . .
C144 C 0.5039(3) 0.82849(17) 0.32659(13) 0.0299(10) Uani 1 1 d . . .
H144 H 0.5633 0.8199 0.3280 0.036 Uiso 1 1 calc R . .
C145 C 0.4783(2) 0.67769(16) 0.38389(13) 0.0268(10) Uani 1 1 d . . .
C146 C 0.5346(2) 0.62928(17) 0.41598(13) 0.0296(10) Uani 1 1 d . . .
H146 H 0.5900 0.6319 0.4221 0.036 Uiso 1 1 calc R . .
C147 C 0.5135(2) 0.57904(18) 0.43865(14) 0.0363(11) Uani 1 1 d . . .
H147 H 0.5544 0.5480 0.4594 0.044 Uiso 1 1 calc R . .
C148 C 0.4326(3) 0.57275(19) 0.43173(16) 0.0443(12) Uani 1 1 d . . .
H148 H 0.4171 0.5382 0.4478 0.053 Uiso 1 1 calc R . .
C149 C 0.3762(3) 0.61907(19) 0.40045(16) 0.0438(12) Uani 1 1 d . . .
H149 H 0.3210 0.6157 0.3949 0.053 Uiso 1 1 calc R . .
C150 C 0.3965(2) 0.66941(18) 0.37725(15) 0.0361(11) Uani 1 1 d . . .
H150 H 0.3551 0.6998 0.3561 0.043 Uiso 1 1 calc R . .
C151 C 0.5173(2) 0.88030(16) 0.15634(14) 0.0295(10) Uani 1 1 d . . .
C152 C 0.5544(2) 0.92335(16) 0.15643(14) 0.0301(10) Uani 1 1 d . . .
C153 C 0.5650(3) 0.97197(19) 0.11602(16) 0.0509(14) Uani 1 1 d . . .
H153 H 0.5455 0.9771 0.0845 0.061 Uiso 1 1 calc R . .
C154 C 0.6019(3) 1.01141(19) 0.12075(18) 0.0567(14) Uani 1 1 d . . .
H154 H 0.6083 1.0421 0.0924 0.068 Uiso 1 1 calc R . .
C155 C 0.6305(3) 1.0081(2) 0.16567(19) 0.0525(14) Uani 1 1 d . . .
H155 H 0.6548 1.0361 0.1685 0.063 Uiso 1 1 calc R . .
C156 C 0.6216(3) 0.96209(19) 0.20596(17) 0.0446(12) Uani 1 1 d . . .
H156 H 0.6399 0.9586 0.2371 0.054 Uiso 1 1 calc R . .
C157 C 0.5868(2) 0.92097(17) 0.20192(15) 0.0344(11) Uani 1 1 d . . .
H157 H 0.5840 0.8896 0.2306 0.041 Uiso 1 1 calc R . .
C158 C 0.4660(2) 0.87954(17) 0.11761(14) 0.0319(11) Uani 1 1 d . . .
C159 C 0.4156(2) 0.83970(17) 0.12895(15) 0.0347(11) Uani 1 1 d . . .
H159 H 0.4157 0.8152 0.1618 0.042 Uiso 1 1 calc R . .
C160 C 0.3663(3) 0.83487(19) 0.09434(17) 0.0451(13) Uani 1 1 d . . .
H160 H 0.3333 0.8077 0.1041 0.054 Uiso 1 1 calc R . .
C161 C 0.3641(3) 0.8681(2) 0.04661(17) 0.0518(14) Uani 1 1 d . . .
H161 H 0.3308 0.8642 0.0229 0.062 Uiso 1 1 calc R . .
C162 C 0.4121(3) 0.9079(2) 0.03366(16) 0.0572(15) Uani 1 1 d . . .
H162 H 0.4121 0.9314 0.0005 0.069 Uiso 1 1 calc R . .
C163 C 0.4600(3) 0.91413(18) 0.06794(15) 0.0447(13) Uani 1 1 d . . .
H163 H 0.4901 0.9429 0.0576 0.054 Uiso 1 1 calc R . .
C164 C 0.8925(2) 0.85834(16) 0.18661(14) 0.0307(11) Uani 1 1 d . . .
C165 C 0.9076(2) 0.87625(16) 0.22385(14) 0.0308(10) Uani 1 1 d . . .
C166 C 0.9844(3) 0.89082(18) 0.23387(16) 0.0412(12) Uani 1 1 d . . .
H166 H 1.0307 0.8866 0.2154 0.049 Uiso 1 1 calc R . .
C167 C 0.9918(3) 0.91038(18) 0.26911(17) 0.0465(13) Uani 1 1 d . . .
H167 H 1.0434 0.9191 0.2742 0.056 Uiso 1 1 calc R . .
C168 C 0.9278(3) 0.91815(18) 0.29787(16) 0.0445(12) Uani 1 1 d . . .
H168 H 0.9352 0.9306 0.3229 0.053 Uiso 1 1 calc R . .
C169 C 0.8522(3) 0.90682(17) 0.28828(15) 0.0394(12) Uani 1 1 d . . .
H169 H 0.8062 0.9130 0.3064 0.047 Uiso 1 1 calc R . .
C170 C 0.8422(2) 0.88684(16) 0.25298(14) 0.0313(11) Uani 1 1 d . . .
H170 H 0.7893 0.8798 0.2479 0.038 Uiso 1 1 calc R . .
C171 C 0.9472(2) 0.85327(16) 0.15037(14) 0.0302(10) Uani 1 1 d . . .
C172 C 0.9134(3) 0.85828(17) 0.10469(14) 0.0358(11) Uani 1 1 d . . .
H172 H 0.8545 0.8639 0.0995 0.043 Uiso 1 1 calc R . .
C173 C 0.9621(3) 0.85534(19) 0.06814(16) 0.0480(13) Uani 1 1 d . . .
H173 H 0.9361 0.8604 0.0381 0.058 Uiso 1 1 calc R . .
C174 C 1.0489(3) 0.84514(19) 0.07412(17) 0.0495(13) Uani 1 1 d . . .
H174 H 1.0826 0.8437 0.0486 0.059 Uiso 1 1 calc R . .
C175 C 1.0846(3) 0.83710(17) 0.11885(17) 0.0437(12) Uani 1 1 d . . .
H175 H 1.1438 0.8285 0.1244 0.052 Uiso 1 1 calc R . .
C176 C 1.0363(2) 0.84130(16) 0.15518(15) 0.0338(11) Uani 1 1 d . . .
H176 H 1.0635 0.8360 0.1850 0.041 Uiso 1 1 calc R . .
C177 C 0.7775(2) 0.57634(16) 0.35243(13) 0.0258(10) Uani 1 1 d . . .
H177 H 0.7358 0.5703 0.3320 0.031 Uiso 1 1 calc R . .
C178 C 0.7591(2) 0.54751(17) 0.40533(15) 0.0284(10) Uani 1 1 d . . .
C179 C 0.7423(2) 0.49469(17) 0.42167(16) 0.0364(11) Uani 1 1 d . . .
H179 H 0.7391 0.4778 0.3994 0.044 Uiso 1 1 calc R . .
C180 C 0.7303(3) 0.46648(19) 0.46978(17) 0.0450(13) Uani 1 1 d . . .
H180 H 0.7184 0.4306 0.4804 0.054 Uiso 1 1 calc R . .
C181 C 0.7356(2) 0.49077(19) 0.50236(16) 0.0410(12) Uani 1 1 d . . .
H181 H 0.7274 0.4716 0.5355 0.049 Uiso 1 1 calc R . .
C182 C 0.7529(3) 0.54259(19) 0.48680(16) 0.0411(12) Uani 1 1 d . . .
H182 H 0.7575 0.5591 0.5092 0.049 Uiso 1 1 calc R . .
C183 C 0.7638(2) 0.57075(17) 0.43845(14) 0.0316(11) Uani 1 1 d . . .
H183 H 0.7747 0.6069 0.4279 0.038 Uiso 1 1 calc R . .
C184 C 0.8637(2) 0.54780(16) 0.34485(14) 0.0286(10) Uani 1 1 d . . .
C185 C 0.9340(2) 0.54167(16) 0.37455(14) 0.0324(11) Uani 1 1 d . . .
H185 H 0.9271 0.5534 0.4006 0.039 Uiso 1 1 calc R . .
C186 C 1.0127(3) 0.51882(18) 0.36619(16) 0.0426(12) Uani 1 1 d . . .
H186 H 1.0598 0.5156 0.3861 0.051 Uiso 1 1 calc R . .
C187 C 1.0240(3) 0.50038(18) 0.32884(18) 0.0473(13) Uani 1 1 d . . .
H187 H 1.0785 0.4850 0.3229 0.057 Uiso 1 1 calc R . .
C188 C 0.9553(3) 0.50458(18) 0.30057(17) 0.0439(12) Uani 1 1 d . . .
H188 H 0.9620 0.4911 0.2756 0.053 Uiso 1 1 calc R . .
C189 C 0.8763(3) 0.52849(16) 0.30862(15) 0.0342(11) Uani 1 1 d . . .
H189 H 0.8295 0.5316 0.2885 0.041 Uiso 1 1 calc R . .
C190 C 0.5513(2) 0.65947(16) 0.23640(14) 0.0300(10) Uani 1 1 d . . .
H190 H 0.5746 0.6635 0.2046 0.036 Uiso 1 1 calc R . .
C191 C 0.4559(3) 0.68151(17) 0.22633(14) 0.0319(11) Uani 1 1 d . . .
C192 C 0.4130(3) 0.6697(2) 0.19276(15) 0.0526(14) Uani 1 1 d . . .
H192 H 0.4426 0.6491 0.1758 0.063 Uiso 1 1 calc R . .
C193 C 0.3258(3) 0.6886(2) 0.18442(18) 0.0659(17) Uani 1 1 d . . .
H193 H 0.2962 0.6811 0.1616 0.079 Uiso 1 1 calc R . .
C194 C 0.2838(3) 0.7178(2) 0.20897(18) 0.0641(17) Uani 1 1 d . . .
H194 H 0.2247 0.7298 0.2034 0.077 Uiso 1 1 calc R . .
C195 C 0.3246(3) 0.7300(2) 0.24147(17) 0.0531(14) Uani 1 1 d . . .
H195 H 0.2946 0.7509 0.2580 0.064 Uiso 1 1 calc R . .
C196 C 0.4110(3) 0.71130(18) 0.24991(15) 0.0372(12) Uani 1 1 d . . .
H196 H 0.4397 0.7194 0.2727 0.045 Uiso 1 1 calc R . .
C197 C 0.5702(2) 0.59770(17) 0.26832(15) 0.0305(11) Uani 1 1 d . . .
C198 C 0.5384(2) 0.57751(17) 0.31348(15) 0.0319(11) Uani 1 1 d . . .
H198 H 0.5024 0.6024 0.3242 0.038 Uiso 1 1 calc R . .
C199 C 0.5589(3) 0.52154(19) 0.34276(16) 0.0397(12) Uani 1 1 d . . .
H199 H 0.5381 0.5084 0.3739 0.048 Uiso 1 1 calc R . .
C200 C 0.6089(3) 0.48479(19) 0.32716(18) 0.0488(13) Uani 1 1 d . . .
H200 H 0.6221 0.4463 0.3473 0.059 Uiso 1 1 calc R . .
C201 C 0.6401(3) 0.5036(2) 0.28233(18) 0.0512(13) Uani 1 1 d . . .
H201 H 0.6743 0.4782 0.2713 0.061 Uiso 1 1 calc R . .
C202 C 0.6211(3) 0.56011(19) 0.25324(16) 0.0420(12) Uani 1 1 d . . .
H202 H 0.6434 0.5731 0.2226 0.050 Uiso 1 1 calc R . .
C203 C 0.7190(2) 0.75389(17) 0.11822(14) 0.0313(11) Uani 1 1 d . . .
H203 H 0.7750 0.7281 0.1239 0.038 Uiso 1 1 calc R . .
C204 C 0.7236(3) 0.80710(18) 0.07527(14) 0.0331(11) Uani 1 1 d . . .
C205 C 0.7776(3) 0.8059(2) 0.03981(15) 0.0461(13) Uani 1 1 d . . .
H205 H 0.8125 0.7715 0.0428 0.055 Uiso 1 1 calc R . .
C206 C 0.7816(3) 0.8536(3) 0.00012(17) 0.0590(15) Uani 1 1 d . . .
H206 H 0.8189 0.8519 -0.0239 0.071 Uiso 1 1 calc R . .
C207 C 0.7320(3) 0.9032(2) -0.00448(18) 0.0640(16) Uani 1 1 d . . .
H207 H 0.7351 0.9361 -0.0315 0.077 Uiso 1 1 calc R . .
C208 C 0.6769(3) 0.9057(2) 0.03024(17) 0.0547(14) Uani 1 1 d . . .
H208 H 0.6414 0.9400 0.0267 0.066 Uiso 1 1 calc R . .
C209 C 0.6738(3) 0.85790(19) 0.07005(15) 0.0406(12) Uani 1 1 d . . .
H209 H 0.6370 0.8599 0.0942 0.049 Uiso 1 1 calc R . .
C210 C 0.6546(3) 0.72576(18) 0.10559(13) 0.0300(10) Uani 1 1 d . . .
C211 C 0.5736(3) 0.75600(18) 0.08496(14) 0.0351(11) Uani 1 1 d . . .
H211 H 0.5587 0.7949 0.0767 0.042 Uiso 1 1 calc R . .
C212 C 0.5161(3) 0.72893(19) 0.07674(15) 0.0410(12) Uani 1 1 d . . .
H212 H 0.4616 0.7495 0.0628 0.049 Uiso 1 1 calc R . .
C213 C 0.5358(3) 0.6731(2) 0.08825(17) 0.0516(14) Uani 1 1 d . . .
H213 H 0.4953 0.6551 0.0825 0.062 Uiso 1 1 calc R . .
C214 C 0.6153(3) 0.6431(2) 0.10829(17) 0.0555(14) Uani 1 1 d . . .
H214 H 0.6294 0.6042 0.1164 0.067 Uiso 1 1 calc R . .
C215 C 0.6742(3) 0.66934(18) 0.11655(16) 0.0425(12) Uani 1 1 d . . .
H215 H 0.7288 0.6484 0.1299 0.051 Uiso 1 1 calc R . .
C216 C 0.9537(2) 0.66638(17) 0.24280(13) 0.0287(10) Uani 1 1 d . . .
H216 H 0.9459 0.6286 0.2641 0.034 Uiso 1 1 calc R . .
C217 C 1.0311(2) 0.67597(17) 0.26526(14) 0.0287(10) Uani 1 1 d . . .
C218 C 1.0946(3) 0.63089(18) 0.29210(15) 0.0414(12) Uani 1 1 d . . .
H218 H 1.0927 0.5947 0.2946 0.050 Uiso 1 1 calc R . .
C219 C 1.1612(3) 0.6390(2) 0.31539(16) 0.0523(14) Uani 1 1 d . . .
H219 H 1.2047 0.6081 0.3336 0.063 Uiso 1 1 calc R . .
C220 C 1.1645(3) 0.6907(2) 0.31219(16) 0.0500(14) Uani 1 1 d . . .
H220 H 1.2086 0.6955 0.3294 0.060 Uiso 1 1 calc R . .
C221 C 1.1035(3) 0.73621(19) 0.28388(15) 0.0425(12) Uani 1 1 d . . .
H221 H 1.1073 0.7725 0.2800 0.051 Uiso 1 1 calc R . .
C222 C 1.0368(2) 0.72820(18) 0.26115(14) 0.0309(11) Uani 1 1 d . . .
H222 H 0.9941 0.7593 0.2424 0.037 Uiso 1 1 calc R . .
C223 C 0.9662(2) 0.66678(17) 0.19233(14) 0.0285(10) Uani 1 1 d . . .
C224 C 1.0060(3) 0.70253(19) 0.15779(15) 0.0441(12) Uani 1 1 d . . .
H224 H 1.0309 0.7272 0.1659 0.053 Uiso 1 1 calc R . .
C225 C 1.0103(3) 0.7033(2) 0.11160(17) 0.0560(14) Uani 1 1 d . . .
H225 H 1.0375 0.7287 0.0882 0.067 Uiso 1 1 calc R . .
C226 C 0.9753(3) 0.6674(2) 0.09936(17) 0.0509(13) Uani 1 1 d . . .
H226 H 0.9790 0.6673 0.0678 0.061 Uiso 1 1 calc R . .
C227 C 0.9353(3) 0.6319(2) 0.13309(16) 0.0480(13) Uani 1 1 d . . .
H227 H 0.9104 0.6073 0.1248 0.058 Uiso 1 1 calc R . .
C228 C 0.9305(3) 0.63120(17) 0.17924(15) 0.0377(11) Uani 1 1 d . . .
H228 H 0.9024 0.6061 0.2023 0.045 Uiso 1 1 calc R . .
C229 C 1.0126(3) 0.7393(2) 0.47133(16) 0.0700(17) Uani 1 1 d . . .
H2AA H 0.9535 0.7380 0.4691 0.105 Uiso 1 1 calc R . .
H2BB H 1.0214 0.7566 0.4937 0.105 Uiso 1 1 calc R . .
H2CC H 1.0472 0.7015 0.4832 0.105 Uiso 1 1 calc R . .
C230 C 1.1216(3) 0.7760(2) 0.42353(17) 0.0486(13) Uani 1 1 d . . .
C231 C 1.1315(3) 0.8059(3) 0.36949(17) 0.087(2) Uani 1 1 d . . .
H23A H 1.0937 0.8427 0.3569 0.130 Uiso 1 1 calc R . .
H23B H 1.1178 0.7842 0.3520 0.130 Uiso 1 1 calc R . .
H23C H 1.1894 0.8101 0.3649 0.130 Uiso 1 1 calc R . .
C232 C 1.1365(3) 0.8120(2) 0.44985(17) 0.0645(16) Uani 1 1 d . . .
H23D H 1.0972 0.8481 0.4358 0.097 Uiso 1 1 calc R . .
H23E H 1.1940 0.8173 0.4466 0.097 Uiso 1 1 calc R . .
H23F H 1.1279 0.7937 0.4842 0.097 Uiso 1 1 calc R . .
C233 C 1.1805(3) 0.7193(2) 0.44377(18) 0.0667(16) Uani 1 1 d . . .
H23G H 1.1690 0.6976 0.4258 0.100 Uiso 1 1 calc R . .
H23H H 1.1722 0.7001 0.4781 0.100 Uiso 1 1 calc R . .
H23I H 1.2385 0.7237 0.4406 0.100 Uiso 1 1 calc R . .
C234 C 0.6040(3) 0.65088(19) 0.52116(16) 0.0572(15) Uani 1 1 d . . .
H23J H 0.6569 0.6504 0.5057 0.086 Uiso 1 1 calc R . .
H23K H 0.5828 0.6183 0.5236 0.086 Uiso 1 1 calc R . .
H23L H 0.6132 0.6500 0.5536 0.086 Uiso 1 1 calc R . .
C235 C 0.4648(3) 0.7054(2) 0.51227(16) 0.0433(12) Uani 1 1 d . . .
C236 C 0.4112(3) 0.75629(19) 0.47003(16) 0.0604(15) Uani 1 1 d . . .
H23M H 0.4354 0.7888 0.4635 0.091 Uiso 1 1 calc R . .
H23N H 0.3539 0.7639 0.4791 0.091 Uiso 1 1 calc R . .
H23O H 0.4108 0.7482 0.4409 0.091 Uiso 1 1 calc R . .
C237 C 0.4274(3) 0.6555(2) 0.52241(18) 0.0661(16) Uani 1 1 d . . .
H23P H 0.4240 0.6486 0.4928 0.099 Uiso 1 1 calc R . .
H23Q H 0.3711 0.6625 0.5332 0.099 Uiso 1 1 calc R . .
H23R H 0.4627 0.6230 0.5478 0.099 Uiso 1 1 calc R . .
C238 C 0.4702(3) 0.7188(2) 0.55713(16) 0.0637(16) Uani 1 1 d . . .
H23S H 0.4942 0.7516 0.5491 0.096 Uiso 1 1 calc R . .
H23T H 0.5059 0.6871 0.5831 0.096 Uiso 1 1 calc R . .
H23U H 0.4140 0.7262 0.5679 0.096 Uiso 1 1 calc R . .
C239 C 0.3333(3) 0.9979(2) 0.13265(19) 0.0749(18) Uani 1 1 d . . .
H23V H 0.3918 0.9977 0.1395 0.112 Uiso 1 1 calc R . .
H23W H 0.2971 1.0314 0.1336 0.112 Uiso 1 1 calc R . .
H23$ H 0.3260 0.9976 0.1005 0.112 Uiso 1 1 calc R . .
C240 C 0.2273(3) 0.9463(2) 0.16166(18) 0.0523(14) Uani 1 1 d . . .
C241 C 0.2310(3) 0.8839(2) 0.19666(17) 0.0686(17) Uani 1 1 d . . .
H24A H 0.2706 0.8592 0.1856 0.103 Uiso 1 1 calc R . .
H24B H 0.1753 0.8759 0.1965 0.103 Uiso 1 1 calc R . .
H24C H 0.2495 0.8779 0.2296 0.103 Uiso 1 1 calc R . .
C242 C 0.1662(3) 0.9845(2) 0.1783(2) 0.0694(17) Uani 1 1 d . . .
H24D H 0.1834 0.9778 0.2117 0.104 Uiso 1 1 calc R . .
H24E H 0.1102 0.9772 0.1771 0.104 Uiso 1 1 calc R . .
H24F H 0.1653 1.0231 0.1571 0.104 Uiso 1 1 calc R . .
C243 C 0.2049(3) 0.95351(19) 0.11020(16) 0.0614(15) Uani 1 1 d . . .
H24G H 0.2461 0.9274 0.1015 0.092 Uiso 1 1 calc R . .
H24H H 0.2050 0.9916 0.0878 0.092 Uiso 1 1 calc R . .
H24I H 0.1491 0.9462 0.1082 0.092 Uiso 1 1 calc R . .
C244 C 0.7968(4) 0.9992(3) 0.0341(2) 0.127(3) Uani 1 1 d . . .
H24J H 0.7557 0.9760 0.0394 0.191 Uiso 1 1 calc R . .
H24K H 0.8450 0.9847 0.0198 0.191 Uiso 1 1 calc R . .
H24L H 0.7712 1.0374 0.0121 0.191 Uiso 1 1 calc R . .
C245 C 0.8802(3) 1.03001(18) 0.07574(18) 0.0725(18) Uani 1 1 d D . .
C246 C 0.9050(5) 1.0142(3) 0.1292(2) 0.137(3) Uani 1 1 d D . .
H24M H 0.8559 1.0249 0.1450 0.206 Uiso 1 1 calc R . .
H24N H 0.9483 1.0335 0.1319 0.206 Uiso 1 1 calc R . .
H24O H 0.9269 0.9740 0.1451 0.206 Uiso 1 1 calc R . .
C247 C 0.9571(4) 1.0131(3) 0.0520(2) 0.112(2) Uani 1 1 d D . .
H24P H 0.9799 0.9732 0.0687 0.168 Uiso 1 1 calc R . .
H24Q H 0.9994 1.0334 0.0540 0.168 Uiso 1 1 calc R . .
H24R H 0.9417 1.0219 0.0179 0.168 Uiso 1 1 calc R . .
C248 C 0.8412(4) 1.09160(19) 0.0493(2) 0.115(3) Uani 1 1 d D . .
H24S H 0.7901 1.1012 0.0641 0.172 Uiso 1 1 calc R . .
H24T H 0.8275 1.0998 0.0152 0.172 Uiso 1 1 calc R . .
H24U H 0.8810 1.1134 0.0516 0.172 Uiso 1 1 calc R . .
O27 O 0.2394(3) 0.49855(17) 0.33449(16) 0.0970(14) Uani 1 1 d . . .
C249 C 0.2701(4) 0.4820(3) 0.38403(19) 0.112(3) Uani 1 1 d . . .
H24V H 0.2228 0.4856 0.4036 0.168 Uiso 1 1 calc R . .
H24W H 0.3071 0.5059 0.3855 0.168 Uiso 1 1 calc R . .
H24$ H 0.3013 0.4433 0.3967 0.168 Uiso 1 1 calc R . .
C250 C 0.3045(4) 0.4943(3) 0.3052(2) 0.0809(19) Uani 1 1 d . . .
C251 C 0.3473(3) 0.5434(2) 0.2935(2) 0.104(2) Uani 1 1 d . . .
H25A H 0.3048 0.5782 0.2817 0.156 Uiso 1 1 calc R . .
H25B H 0.3862 0.5436 0.2686 0.156 Uiso 1 1 calc R . .
H25C H 0.3781 0.5396 0.3229 0.156 Uiso 1 1 calc R . .
C252 C 0.3666(4) 0.4394(3) 0.3226(3) 0.117(3) Uani 1 1 d . . .
H25D H 0.3368 0.4094 0.3297 0.176 Uiso 1 1 calc R . .
H25E H 0.3987 0.4341 0.3521 0.176 Uiso 1 1 calc R . .
H25F H 0.4048 0.4390 0.2975 0.176 Uiso 1 1 calc R . .
C253 C 0.2482(4) 0.5031(3) 0.2603(3) 0.146(3) Uani 1 1 d . . .
H25G H 0.2089 0.5392 0.2498 0.218 Uiso 1 1 calc R . .
H25H H 0.2168 0.4737 0.2689 0.218 Uiso 1 1 calc R . .
H25I H 0.2832 0.5020 0.2340 0.218 Uiso 1 1 calc R . .
O28 O 0.5077(5) 0.5431(4) 0.1006(3) 0.421(11) Uani 1 1 d D . .
C254 C 0.5198(8) 0.5628(4) 0.0500(3) 0.52(2) Uani 1 1 d D . .
H25J H 0.5497 0.5930 0.0414 0.781 Uiso 1 1 calc R . .
H25K H 0.4653 0.5766 0.0313 0.781 Uiso 1 1 calc R . .
H25L H 0.5527 0.5325 0.0426 0.781 Uiso 1 1 calc R . .
C255 C 0.4535(3) 0.5096(3) 0.1289(2) 0.153(4) Uani 1 1 d D . .
C256 C 0.5124(7) 0.4649(3) 0.1726(4) 0.379(13) Uani 1 1 d D . .
H25M H 0.5522 0.4404 0.1615 0.569 Uiso 1 1 calc R . .
H25N H 0.4790 0.4430 0.1967 0.569 Uiso 1 1 calc R . .
H25O H 0.5430 0.4831 0.1874 0.569 Uiso 1 1 calc R . .
C257 C 0.3946(4) 0.5491(3) 0.1478(3) 0.125(3) Uani 1 1 d D . .
H25P H 0.4274 0.5591 0.1689 0.187 Uiso 1 1 calc R . .
H25Q H 0.3523 0.5303 0.1662 0.187 Uiso 1 1 calc R . .
H25R H 0.3669 0.5827 0.1203 0.187 Uiso 1 1 calc R . .
C258 C 0.4092(3) 0.4938(3) 0.0923(3) 0.145(4) Uani 1 1 d D . .
H25S H 0.4499 0.4684 0.0825 0.217 Uiso 1 1 calc R . .
H25T H 0.3857 0.5275 0.0637 0.217 Uiso 1 1 calc R . .
H25U H 0.3642 0.4757 0.1076 0.217 Uiso 1 1 calc R . .

loop_
_atom_site_aniso_label
_atom_site_aniso_U_11
_atom_site_aniso_U_22
_atom_site_aniso_U_33
_atom_site_aniso_U_23
_atom_site_aniso_U_13
_atom_site_aniso_U_12
Na1 0.0254(9) 0.0336(10) 0.0264(9) -0.0104(8) -0.0052(7) -0.0077(8)
Na2 0.0243(9) 0.0342(10) 0.0299(9) -0.0084(8) -0.0058(7) -0.0077(8)
Na3 0.0254(9) 0.0339(10) 0.0213(9) -0.0052(8) -0.0061(7) -0.0057(8)
Na4 0.0243(9) 0.0402(10) 0.0260(9) -0.0128(8) -0.0035(7) -0.0065(8)
Na5 0.0277(9) 0.0348(10) 0.0270(9) -0.0079(8) -0.0046(7) -0.0066(8)
Na6 0.0257(9) 0.0350(10) 0.0272(9) -0.0088(8) -0.0054(7) -0.0066(8)
Na7 0.0275(9) 0.0373(10) 0.0252(9) -0.0061(8) -0.0048(7) -0.0077(8)
Na8 0.0264(9) 0.0352(10) 0.0278(9) -0.0087(8) -0.0064(7) -0.0032(8)
Na9 0.0227(9) 0.0343(10) 0.0263(9) -0.0087(8) -0.0058(7) -0.0064(8)
Na10 0.0416(11) 0.0552(12) 0.0502(11) -0.0219(10) -0.0006(9) -0.0239(10)
Na11 0.0538(13) 0.0365(11) 0.0747(14) -0.0043(10) -0.0297(10) -0.0085(10)
Na12 0.0471(13) 0.0599(13) 0.0638(13) -0.0143(11) 0.0080(10) 0.0071(11)
Na13 0.0403(12) 0.1133(18) 0.0572(13) -0.0575(13) -0.0041(10) -0.0094(12)
O1 0.0299(17) 0.0284(16) 0.0248(16) -0.0024(14) -0.0053(13) -0.0087(14)
O2 0.0204(16) 0.0329(17) 0.0311(16) -0.0073(14) -0.0086(12) -0.0026(13)
O3 0.0326(17) 0.0383(18) 0.0211(16) -0.0083(14) -0.0020(13) -0.0061(14)
O4 0.0190(16) 0.0460(19) 0.0290(16) -0.0158(15) -0.0051(12) -0.0070(14)
O5 0.0266(16) 0.0350(17) 0.0223(15) -0.0110(14) -0.0022(12) -0.0076(14)
O6 0.0245(16) 0.0285(16) 0.0275(16) -0.0089(13) -0.0067(12) -0.0094(13)
O7 0.0249(16) 0.0289(17) 0.0241(15) -0.0046(14) -0.0066(12) -0.0039(13)
O8 0.0227(16) 0.0320(17) 0.0261(16) -0.0124(14) -0.0033(12) -0.0004(14)
O9 0.0253(18) 0.032(2) 0.0306(18) -0.0143(16) -0.0049(13) -0.0055(15)
O10 0.041(2) 0.050(2) 0.062(2) -0.0234(19) 0.0018(17) -0.0129(18)
O11 0.044(2) 0.047(2) 0.051(2) -0.0142(18) -0.0086(17) -0.0036(17)
O12 0.059(3) 0.107(3) 0.082(3) -0.052(3) 0.011(2) -0.019(2)
O13A 0.043(4) 0.119(7) 0.093(7) -0.078(6) -0.023(4) 0.002(4)
O13B 0.035(6) 0.072(7) 0.033(6) -0.011(5) -0.020(4) -0.006(5)
C1 0.031(3) 0.032(3) 0.030(3) -0.007(2) -0.006(2) -0.013(2)
C2 0.027(3) 0.031(3) 0.042(3) -0.014(2) -0.005(2) -0.011(2)
C3 0.040(3) 0.031(3) 0.051(3) -0.006(3) -0.014(2) -0.004(3)
C4 0.052(4) 0.036(3) 0.063(4) -0.008(3) -0.018(3) -0.007(3)
C5 0.032(3) 0.034(3) 0.096(5) -0.023(3) -0.016(3) 0.002(3)
C6 0.038(3) 0.045(3) 0.069(4) -0.027(3) -0.002(3) -0.012(3)
C7 0.028(3) 0.027(3) 0.054(3) -0.014(2) -0.006(2) -0.010(2)
C8 0.032(3) 0.026(3) 0.032(3) -0.006(2) -0.003(2) -0.012(2)
C9 0.036(3) 0.037(3) 0.029(3) -0.007(2) -0.003(2) -0.013(2)
C10 0.033(3) 0.047(3) 0.045(3) -0.011(3) 0.008(2) -0.014(2)
C11 0.045(3) 0.052(3) 0.048(3) -0.017(3) 0.011(3) -0.018(3)
C12 0.056(4) 0.053(3) 0.027(3) -0.006(3) 0.004(3) -0.019(3)
C13 0.035(3) 0.042(3) 0.032(3) -0.003(2) -0.004(2) -0.012(2)
C14 0.020(2) 0.031(3) 0.026(2) -0.009(2) -0.0065(19) -0.004(2)
C15 0.030(3) 0.028(3) 0.030(3) -0.008(2) -0.008(2) -0.001(2)
C16 0.032(3) 0.055(3) 0.041(3) -0.025(3) -0.004(2) -0.004(2)
C17 0.048(3) 0.059(4) 0.045(3) -0.019(3) -0.002(3) 0.003(3)
C18 0.068(4) 0.057(4) 0.045(3) -0.028(3) -0.006(3) 0.006(3)
C19 0.065(4) 0.040(3) 0.042(3) -0.016(3) -0.020(3) -0.007(3)
C20 0.039(3) 0.035(3) 0.039(3) -0.015(2) -0.015(2) 0.001(2)
C21 0.022(2) 0.030(3) 0.027(2) -0.007(2) -0.0031(19) -0.003(2)
C22 0.029(3) 0.034(3) 0.034(3) -0.009(2) -0.008(2) -0.006(2)
C23 0.041(3) 0.046(3) 0.026(3) -0.014(2) -0.009(2) 0.002(2)
C24 0.034(3) 0.051(3) 0.045(3) -0.022(3) -0.020(2) 0.001(2)
C25 0.024(3) 0.047(3) 0.052(3) -0.021(3) -0.011(2) -0.003(2)
C26 0.027(3) 0.045(3) 0.034(3) -0.013(2) -0.005(2) -0.007(2)
C27 0.032(3) 0.037(3) 0.021(2) -0.008(2) -0.002(2) 0.001(2)
C28 0.031(3) 0.038(3) 0.026(2) -0.012(2) -0.001(2) -0.003(2)
C29 0.051(3) 0.053(3) 0.031(3) -0.015(3) -0.005(2) -0.011(3)
C30 0.052(3) 0.075(4) 0.044(3) -0.031(3) -0.008(3) -0.014(3)
C31 0.043(3) 0.078(4) 0.061(4) -0.044(3) 0.001(3) -0.017(3)
C32 0.035(3) 0.046(3) 0.059(3) -0.027(3) 0.007(2) -0.004(2)
C33 0.034(3) 0.039(3) 0.037(3) -0.018(2) -0.005(2) -0.001(2)
C34 0.035(3) 0.040(3) 0.025(3) -0.007(2) 0.002(2) -0.004(2)
C35 0.034(3) 0.048(3) 0.036(3) -0.012(3) 0.006(2) -0.009(2)
C36 0.043(3) 0.060(4) 0.054(4) -0.014(3) 0.009(3) -0.019(3)
C37 0.052(4) 0.051(4) 0.067(4) 0.001(3) 0.019(3) -0.012(3)
C38 0.077(5) 0.096(5) 0.038(3) 0.009(3) -0.006(3) -0.029(4)
C39 0.074(4) 0.099(5) 0.033(3) 0.003(3) -0.009(3) -0.051(4)
C40 0.021(3) 0.048(3) 0.030(3) -0.017(2) -0.0063(19) -0.008(2)
C41 0.033(3) 0.044(3) 0.034(3) -0.017(2) -0.006(2) -0.012(2)
C42 0.034(3) 0.051(3) 0.066(4) -0.018(3) -0.011(2) -0.013(3)
C43 0.049(4) 0.070(4) 0.074(4) -0.034(3) -0.007(3) -0.031(3)
C44 0.062(4) 0.050(3) 0.064(4) -0.028(3) 0.001(3) -0.023(3)
C45 0.050(3) 0.046(3) 0.047(3) -0.022(3) -0.005(2) -0.007(3)
C46 0.038(3) 0.044(3) 0.042(3) -0.025(3) -0.006(2) -0.010(3)
C47 0.031(3) 0.044(3) 0.024(2) -0.018(2) -0.006(2) -0.006(2)
C48 0.031(3) 0.051(3) 0.029(3) -0.017(2) -0.009(2) -0.005(2)
C49 0.043(3) 0.051(3) 0.032(3) -0.008(3) -0.012(2) -0.003(3)
C50 0.039(3) 0.062(4) 0.046(3) -0.007(3) -0.011(3) 0.009(3)
C51 0.026(3) 0.077(4) 0.056(3) -0.017(3) -0.012(3) 0.003(3)
C52 0.027(3) 0.061(3) 0.037(3) -0.015(3) 0.001(2) -0.008(3)
C53 0.030(3) 0.035(3) 0.017(2) -0.009(2) -0.0021(18) -0.011(2)
C54 0.020(2) 0.038(3) 0.022(2) -0.010(2) -0.0005(18) -0.006(2)
C55 0.033(3) 0.053(3) 0.030(3) -0.019(2) -0.005(2) -0.009(2)
C56 0.048(3) 0.066(4) 0.030(3) -0.010(3) -0.012(2) -0.018(3)
C57 0.044(3) 0.060(4) 0.038(3) -0.001(3) -0.016(2) -0.009(3)
C58 0.042(3) 0.043(3) 0.039(3) -0.003(3) -0.010(2) -0.012(2)
C59 0.030(3) 0.044(3) 0.025(3) -0.009(2) -0.005(2) -0.010(2)
C60 0.028(3) 0.036(3) 0.019(2) -0.012(2) -0.0014(19) -0.006(2)
C61 0.031(3) 0.035(3) 0.027(2) -0.011(2) -0.003(2) -0.009(2)
C62 0.029(3) 0.055(3) 0.029(3) -0.015(2) 0.003(2) -0.009(3)
C63 0.035(3) 0.049(3) 0.042(3) -0.017(3) -0.001(2) 0.001(3)
C64 0.048(3) 0.041(3) 0.051(3) -0.016(3) 0.005(3) -0.009(3)
C65 0.039(3) 0.043(3) 0.039(3) -0.018(3) 0.003(2) -0.010(3)
C66 0.031(3) 0.028(3) 0.025(2) -0.001(2) -0.0115(19) -0.008(2)
C67 0.030(3) 0.048(3) 0.021(2) -0.003(2) -0.011(2) -0.020(3)
C68 0.052(4) 0.062(4) 0.047(3) 0.005(3) -0.020(3) -0.029(3)
C69 0.050(4) 0.098(5) 0.056(4) 0.020(4) -0.002(3) -0.046(4)
C70 0.033(4) 0.127(6) 0.049(4) 0.000(4) -0.006(3) -0.025(4)
C71 0.027(3) 0.100(5) 0.039(3) -0.008(3) -0.001(2) -0.010(3)
C72 0.029(3) 0.068(4) 0.027(3) -0.008(3) -0.006(2) -0.016(3)
C73 0.036(3) 0.027(3) 0.032(3) -0.007(2) -0.004(2) -0.012(2)
C74 0.043(3) 0.036(3) 0.030(3) -0.011(2) -0.007(2) -0.006(2)
C75 0.043(3) 0.044(3) 0.039(3) -0.010(3) -0.016(2) -0.004(3)
C76 0.053(3) 0.051(3) 0.035(3) -0.019(3) -0.009(3) -0.014(3)
C77 0.043(3) 0.050(3) 0.050(3) -0.024(3) 0.005(3) -0.010(3)
C78 0.036(3) 0.044(3) 0.038(3) -0.012(3) -0.008(2) -0.011(2)
C79 0.026(3) 0.031(3) 0.027(2) -0.003(2) 0.0026(19) -0.007(2)
C80 0.029(3) 0.026(3) 0.025(2) 0.001(2) -0.008(2) -0.006(2)
C81 0.032(3) 0.038(3) 0.034(3) -0.007(2) -0.005(2) -0.003(2)
C82 0.049(3) 0.040(3) 0.033(3) 0.002(3) -0.014(2) -0.001(3)
C83 0.080(4) 0.056(4) 0.025(3) -0.004(3) -0.018(3) 0.000(3)
C84 0.109(5) 0.046(3) 0.028(3) -0.008(3) -0.010(3) 0.013(3)
C85 0.056(3) 0.035(3) 0.033(3) -0.006(2) -0.011(2) 0.011(3)
C86 0.028(3) 0.027(3) 0.035(3) -0.003(2) -0.009(2) -0.004(2)
C87 0.036(3) 0.033(3) 0.035(3) 0.005(2) -0.011(2) -0.009(2)
C88 0.042(3) 0.054(4) 0.056(4) 0.007(3) -0.017(3) -0.018(3)
C89 0.043(4) 0.054(4) 0.120(6) -0.022(4) -0.029(4) -0.017(3)
C90 0.057(4) 0.081(5) 0.142(6) -0.075(5) -0.021(4) -0.011(4)
C91 0.038(3) 0.057(4) 0.091(4) -0.046(3) -0.005(3) -0.006(3)
C92 0.022(2) 0.036(3) 0.025(2) -0.011(2) -0.0058(19) -0.004(2)
C93 0.029(3) 0.025(2) 0.021(2) -0.002(2) -0.0038(19) 0.000(2)
C94 0.037(3) 0.041(3) 0.038(3) -0.014(2) 0.004(2) -0.006(2)
C95 0.046(3) 0.053(4) 0.042(3) -0.009(3) 0.010(3) -0.003(3)
C96 0.029(3) 0.059(4) 0.052(3) 0.004(3) 0.001(3) -0.009(3)
C97 0.037(3) 0.049(3) 0.062(4) -0.019(3) -0.006(3) -0.012(3)
C98 0.029(3) 0.034(3) 0.041(3) -0.008(2) -0.006(2) -0.004(2)
C99 0.024(2) 0.027(2) 0.026(2) -0.009(2) -0.0013(19) -0.003(2)
C100 0.030(3) 0.032(3) 0.038(3) -0.014(2) -0.004(2) -0.003(2)
C101 0.035(3) 0.038(3) 0.036(3) -0.005(2) -0.004(2) 0.002(2)
C102 0.048(3) 0.025(3) 0.047(3) -0.006(2) 0.006(3) 0.000(2)
C103 0.052(3) 0.035(3) 0.050(3) -0.023(3) 0.012(3) -0.016(3)
C104 0.040(3) 0.038(3) 0.033(3) -0.013(2) 0.000(2) -0.011(2)
C105 0.042(3) 0.051(4) 0.105(5) -0.026(3) 0.001(3) 0.001(3)
C106 0.048(3) 0.045(3) 0.050(3) -0.020(3) 0.003(3) -0.020(3)
C107 0.044(3) 0.056(3) 0.063(4) -0.014(3) -0.009(3) -0.003(3)
C108 0.091(5) 0.082(4) 0.065(4) -0.028(4) 0.030(3) -0.039(4)
C109 0.051(3) 0.048(3) 0.099(4) -0.025(3) -0.020(3) -0.019(3)
C110 0.099(5) 0.064(4) 0.062(4) -0.013(3) 0.031(4) -0.013(4)
C111 0.046(3) 0.037(3) 0.052(3) -0.012(3) -0.006(3) 0.001(3)
C112 0.154(7) 0.101(5) 0.056(4) -0.018(4) 0.009(4) 0.049(5)
C113 0.058(4) 0.073(5) 0.175(7) -0.039(5) -0.024(4) -0.026(4)
C114 0.058(4) 0.041(3) 0.097(5) -0.004(3) -0.013(3) -0.002(3)
C115 0.088(6) 0.383(14) 0.172(8) -0.227(10) 0.010(5) -0.044(7)
C116 0.045(4) 0.083(5) 0.063(4) -0.020(4) 0.002(3) 0.000(3)
C117 0.084(6) 0.475(18) 0.097(6) -0.107(9) 0.004(5) -0.120(9)
C118 0.089(5) 0.079(5) 0.215(9) -0.053(6) 0.056(6) 0.024(4)
C119 0.162(8) 0.080(5) 0.149(7) -0.037(5) 0.099(6) -0.009(5)
C121 0.066(4) 0.076(4) 0.067(4) -0.038(4) -0.015(3) -0.010(4)
C123 0.054(4) 0.098(5) 0.126(6) -0.062(5) -0.029(4) 0.009(4)
C124 0.126(6) 0.175(7) 0.075(4) -0.091(5) 0.006(4) -0.061(5)
Na14 0.0251(9) 0.0316(9) 0.0209(8) -0.0057(7) -0.0041(7) -0.0074(8)
Na15 0.0194(9) 0.0360(10) 0.0219(8) -0.0085(8) -0.0048(7) -0.0065(7)
Na16 0.0239(9) 0.0314(9) 0.0209(8) -0.0065(7) -0.0046(7) -0.0064(7)
Na17 0.0269(9) 0.0319(10) 0.0260(9) -0.0071(8) -0.0057(7) -0.0074(8)
Na18 0.0238(9) 0.0337(10) 0.0259(9) -0.0077(8) -0.0028(7) -0.0053(8)
Na19 0.0224(9) 0.0339(10) 0.0273(9) -0.0084(8) -0.0015(7) -0.0073(8)
Na20 0.0293(10) 0.0358(10) 0.0252(9) -0.0099(8) -0.0057(7) -0.0057(8)
Na21 0.0292(10) 0.0375(10) 0.0252(9) -0.0067(8) -0.0035(7) -0.0101(8)
Na22 0.0242(9) 0.0341(10) 0.0251(9) -0.0091(8) -0.0016(7) -0.0094(8)
Na23 0.0428(11) 0.0483(12) 0.0487(11) -0.0134(10) -0.0165(9) -0.0160(9)
Na24 0.0374(10) 0.0515(11) 0.0295(9) -0.0175(9) 0.0000(8) -0.0139(9)
Na25 0.0337(11) 0.0634(13) 0.0425(11) -0.0165(10) -0.0122(8) 0.0077(10)
Na26 0.0430(12) 0.0367(11) 0.0752(14) -0.0010(10) -0.0028(10) -0.0065(9)
O14 0.0220(16) 0.0344(17) 0.0198(15) -0.0074(13) -0.0042(12) -0.0041(13)
O15 0.0163(15) 0.0337(17) 0.0249(15) -0.0099(13) 0.0006(12) -0.0059(13)
O16 0.0314(17) 0.0326(17) 0.0197(15) -0.0024(14) -0.0088(12) -0.0041(14)
O17 0.0242(16) 0.0316(17) 0.0325(16) -0.0057(14) -0.0024(13) -0.0114(14)
O18 0.0213(16) 0.0265(17) 0.0267(16) -0.0053(13) -0.0050(12) -0.0032(13)
O19 0.0256(16) 0.0344(17) 0.0258(16) -0.0136(14) -0.0018(12) -0.0104(14)
O20 0.0282(16) 0.0350(17) 0.0208(15) -0.0098(14) -0.0022(12) -0.0092(14)
O21 0.0183(16) 0.0329(17) 0.0276(16) -0.0122(14) 0.0004(12) -0.0036(13)
O22 0.0242(18) 0.0257(19) 0.0262(17) -0.0078(16) -0.0027(12) -0.0026(15)
O23 0.038(2) 0.075(2) 0.045(2) -0.0270(19) -0.0041(16) -0.0160(18)
O24 0.040(2) 0.056(2) 0.0422(19) -0.0177(18) 0.0040(16) -0.0105(18)
O25 0.046(2) 0.085(3) 0.067(2) -0.030(2) -0.0177(19) 0.000(2)
O26 0.082(3) 0.052(3) 0.200(6) -0.026(3) 0.051(4) -0.012(3)
C125 0.023(2) 0.033(3) 0.022(2) -0.010(2) -0.0038(19) -0.013(2)
C126 0.018(2) 0.041(3) 0.019(2) -0.012(2) -0.0019(18) -0.012(2)
C127 0.029(3) 0.049(3) 0.028(3) -0.014(2) -0.005(2) -0.011(2)
C128 0.035(3) 0.060(3) 0.034(3) -0.025(3) 0.008(2) -0.019(3)
C129 0.029(3) 0.047(3) 0.051(3) -0.031(3) 0.006(2) -0.007(2)
C130 0.027(3) 0.029(3) 0.041(3) -0.016(2) -0.006(2) -0.005(2)
C131 0.032(3) 0.035(3) 0.024(2) -0.012(2) -0.002(2) -0.009(2)
C132 0.026(3) 0.036(3) 0.023(2) -0.009(2) -0.0096(19) -0.007(2)
C133 0.030(3) 0.041(3) 0.029(3) -0.011(2) -0.008(2) -0.012(2)
C134 0.026(3) 0.047(3) 0.047(3) -0.013(3) -0.015(2) -0.001(2)
C135 0.039(3) 0.053(3) 0.046(3) -0.006(3) -0.020(3) 0.003(3)
C136 0.044(3) 0.046(3) 0.031(3) 0.009(2) -0.011(2) -0.009(3)
C137 0.031(3) 0.045(3) 0.029(3) -0.011(2) -0.004(2) -0.009(2)
C138 0.019(2) 0.029(3) 0.022(2) -0.006(2) -0.0039(18) -0.002(2)
C139 0.026(3) 0.036(3) 0.020(2) -0.011(2) -0.0005(18) -0.010(2)
C140 0.026(3) 0.044(3) 0.041(3) -0.013(2) 0.000(2) -0.008(2)
C141 0.031(3) 0.043(3) 0.050(3) -0.016(3) -0.007(2) 0.003(3)
C142 0.043(3) 0.035(3) 0.047(3) -0.013(3) -0.007(2) 0.007(3)
C143 0.049(3) 0.033(3) 0.038(3) -0.018(2) 0.002(2) -0.012(3)
C144 0.031(3) 0.035(3) 0.025(2) -0.014(2) -0.004(2) -0.007(2)
C145 0.024(2) 0.031(3) 0.021(2) -0.005(2) -0.0016(18) -0.006(2)
C146 0.023(2) 0.038(3) 0.025(2) -0.008(2) -0.0042(19) -0.009(2)
C147 0.024(3) 0.040(3) 0.031(3) -0.002(2) -0.003(2) -0.002(2)
C148 0.040(3) 0.040(3) 0.045(3) -0.005(3) 0.007(2) -0.017(3)
C149 0.022(3) 0.048(3) 0.054(3) -0.010(3) 0.001(2) -0.014(2)
C150 0.021(3) 0.036(3) 0.040(3) -0.003(2) -0.008(2) -0.005(2)
C151 0.029(3) 0.027(3) 0.021(2) 0.000(2) -0.0053(19) -0.001(2)
C152 0.034(3) 0.024(2) 0.026(2) -0.005(2) -0.006(2) -0.001(2)
C153 0.070(4) 0.039(3) 0.039(3) -0.008(3) -0.009(3) -0.016(3)
C154 0.072(4) 0.033(3) 0.054(4) -0.005(3) 0.000(3) -0.012(3)
C155 0.048(3) 0.042(3) 0.070(4) -0.025(3) -0.008(3) -0.010(3)
C156 0.041(3) 0.044(3) 0.049(3) -0.021(3) -0.010(2) -0.002(3)
C157 0.033(3) 0.033(3) 0.034(3) -0.012(2) -0.004(2) -0.004(2)
C158 0.030(3) 0.032(3) 0.026(3) -0.007(2) -0.009(2) -0.001(2)
C159 0.032(3) 0.037(3) 0.028(3) -0.011(2) -0.013(2) 0.004(2)
C160 0.036(3) 0.046(3) 0.053(3) -0.023(3) -0.016(2) -0.001(2)
C161 0.053(3) 0.057(4) 0.043(3) -0.021(3) -0.025(3) -0.004(3)
C162 0.062(4) 0.064(4) 0.028(3) -0.006(3) -0.024(3) -0.003(3)
C163 0.047(3) 0.045(3) 0.031(3) -0.002(2) -0.013(2) -0.011(3)
C164 0.022(2) 0.029(3) 0.033(3) -0.002(2) -0.002(2) -0.009(2)
C165 0.026(3) 0.029(3) 0.033(3) -0.009(2) -0.006(2) -0.005(2)
C166 0.030(3) 0.050(3) 0.050(3) -0.024(3) -0.002(2) -0.012(2)
C167 0.036(3) 0.050(3) 0.057(3) -0.022(3) -0.007(3) -0.014(3)
C168 0.044(3) 0.052(3) 0.047(3) -0.026(3) -0.001(2) -0.019(3)
C169 0.038(3) 0.036(3) 0.044(3) -0.015(2) 0.001(2) -0.008(2)
C170 0.027(3) 0.029(3) 0.038(3) -0.011(2) -0.006(2) -0.010(2)
C171 0.025(3) 0.029(3) 0.031(3) -0.005(2) 0.004(2) -0.008(2)
C172 0.033(3) 0.037(3) 0.030(3) -0.003(2) -0.004(2) -0.011(2)
C173 0.061(4) 0.054(3) 0.030(3) -0.014(3) 0.006(3) -0.020(3)
C174 0.052(4) 0.053(3) 0.043(3) -0.017(3) 0.019(3) -0.017(3)
C175 0.037(3) 0.039(3) 0.052(3) -0.012(3) 0.008(3) -0.013(2)
C176 0.031(3) 0.036(3) 0.035(3) -0.011(2) 0.004(2) -0.013(2)
C177 0.022(2) 0.026(3) 0.029(2) -0.009(2) -0.0026(18) -0.008(2)
C178 0.016(2) 0.029(3) 0.035(3) -0.008(2) -0.0018(19) -0.002(2)
C179 0.029(3) 0.034(3) 0.045(3) -0.012(2) -0.001(2) -0.009(2)
C180 0.034(3) 0.039(3) 0.048(3) 0.000(3) 0.002(2) -0.011(2)
C181 0.022(3) 0.051(3) 0.031(3) 0.001(3) 0.004(2) -0.003(2)
C182 0.033(3) 0.049(3) 0.036(3) -0.011(3) 0.004(2) -0.009(2)
C183 0.028(3) 0.033(3) 0.029(3) -0.007(2) 0.001(2) -0.007(2)
C184 0.029(3) 0.025(2) 0.028(2) -0.006(2) 0.002(2) -0.005(2)
C185 0.027(3) 0.036(3) 0.026(2) -0.006(2) 0.000(2) -0.004(2)
C186 0.026(3) 0.044(3) 0.041(3) -0.003(3) -0.002(2) -0.003(2)
C187 0.033(3) 0.034(3) 0.062(4) -0.008(3) 0.014(3) -0.002(2)
C188 0.045(3) 0.040(3) 0.054(3) -0.024(3) 0.016(3) -0.012(3)
C189 0.031(3) 0.032(3) 0.041(3) -0.017(2) 0.003(2) -0.006(2)
C190 0.029(3) 0.033(3) 0.029(2) -0.013(2) 0.004(2) -0.010(2)
C191 0.031(3) 0.036(3) 0.028(2) -0.009(2) -0.004(2) -0.010(2)
C192 0.051(3) 0.072(4) 0.038(3) -0.020(3) -0.012(2) -0.023(3)
C193 0.045(4) 0.104(5) 0.044(3) -0.018(3) -0.017(3) -0.028(3)
C194 0.033(3) 0.089(5) 0.047(3) -0.003(3) -0.013(3) -0.011(3)
C195 0.033(3) 0.061(4) 0.051(3) -0.009(3) -0.001(3) -0.005(3)
C196 0.024(3) 0.045(3) 0.036(3) -0.008(2) -0.003(2) -0.011(2)
C197 0.025(3) 0.034(3) 0.036(3) -0.015(2) -0.005(2) -0.012(2)
C198 0.028(3) 0.032(3) 0.036(3) -0.014(2) -0.003(2) -0.008(2)
C199 0.038(3) 0.041(3) 0.040(3) -0.013(3) 0.000(2) -0.015(3)
C200 0.051(3) 0.033(3) 0.057(4) -0.012(3) -0.011(3) -0.007(3)
C201 0.049(3) 0.040(3) 0.065(4) -0.026(3) 0.002(3) -0.001(3)
C202 0.043(3) 0.042(3) 0.044(3) -0.018(3) -0.003(2) -0.012(3)
C203 0.025(2) 0.040(3) 0.027(2) -0.011(2) -0.0021(19) -0.008(2)
C204 0.034(3) 0.043(3) 0.026(3) -0.014(2) -0.005(2) -0.014(2)
C205 0.044(3) 0.072(4) 0.028(3) -0.022(3) 0.004(2) -0.020(3)
C206 0.057(4) 0.090(5) 0.032(3) -0.020(3) 0.015(3) -0.030(4)
C207 0.070(4) 0.073(4) 0.038(3) -0.002(3) 0.008(3) -0.032(4)
C208 0.059(4) 0.049(3) 0.045(3) -0.005(3) 0.005(3) -0.016(3)
C209 0.042(3) 0.049(3) 0.027(3) -0.007(2) 0.002(2) -0.017(3)
C210 0.035(3) 0.040(3) 0.021(2) -0.017(2) 0.004(2) -0.012(2)
C211 0.036(3) 0.035(3) 0.034(3) -0.014(2) -0.005(2) -0.008(2)
C212 0.035(3) 0.048(3) 0.040(3) -0.016(3) -0.012(2) -0.011(3)
C213 0.047(3) 0.056(4) 0.062(3) -0.032(3) -0.010(3) -0.014(3)
C214 0.060(4) 0.039(3) 0.073(4) -0.028(3) -0.018(3) -0.011(3)
C215 0.034(3) 0.037(3) 0.057(3) -0.023(3) -0.013(2) -0.002(2)
C216 0.028(3) 0.031(3) 0.026(2) -0.008(2) 0.0049(19) -0.011(2)
C217 0.022(2) 0.031(3) 0.026(2) -0.004(2) 0.0023(19) -0.009(2)
C218 0.031(3) 0.033(3) 0.047(3) -0.002(2) -0.004(2) -0.006(2)
C219 0.031(3) 0.055(4) 0.049(3) 0.000(3) -0.015(2) -0.004(3)
C220 0.028(3) 0.059(4) 0.047(3) -0.004(3) -0.015(2) -0.011(3)
C221 0.036(3) 0.050(3) 0.041(3) -0.012(3) 0.000(2) -0.018(3)
C222 0.022(2) 0.039(3) 0.028(2) -0.008(2) 0.0001(19) -0.008(2)
C223 0.026(2) 0.029(3) 0.029(2) -0.011(2) 0.0033(19) -0.004(2)
C224 0.055(3) 0.054(3) 0.037(3) -0.023(3) 0.015(2) -0.029(3)
C225 0.084(4) 0.057(4) 0.035(3) -0.017(3) 0.021(3) -0.032(3)
C226 0.067(4) 0.056(3) 0.033(3) -0.021(3) 0.008(3) -0.014(3)
C227 0.055(3) 0.056(3) 0.042(3) -0.027(3) 0.005(3) -0.015(3)
C228 0.039(3) 0.037(3) 0.035(3) -0.010(2) 0.008(2) -0.014(2)
C229 0.054(4) 0.129(5) 0.040(3) -0.039(4) 0.011(3) -0.039(4)
C230 0.030(3) 0.059(4) 0.053(3) -0.017(3) -0.006(2) -0.013(3)
C231 0.065(4) 0.139(6) 0.050(4) -0.023(4) 0.001(3) -0.034(4)
C232 0.069(4) 0.056(4) 0.068(4) -0.017(3) -0.023(3) -0.025(3)
C233 0.046(3) 0.078(4) 0.080(4) -0.036(4) -0.003(3) -0.014(3)
C234 0.043(3) 0.061(4) 0.050(3) -0.011(3) -0.016(3) 0.006(3)
C235 0.040(3) 0.056(3) 0.041(3) -0.028(3) 0.010(2) -0.008(3)
C236 0.054(4) 0.064(4) 0.053(3) -0.021(3) -0.003(3) 0.004(3)
C237 0.057(4) 0.071(4) 0.076(4) -0.029(3) 0.019(3) -0.025(3)
C238 0.059(4) 0.086(4) 0.049(3) -0.036(3) 0.003(3) -0.002(3)
C239 0.084(4) 0.046(3) 0.077(4) 0.001(3) -0.030(3) -0.026(3)
C240 0.026(3) 0.077(4) 0.060(3) -0.034(3) -0.005(2) -0.009(3)
C241 0.059(4) 0.075(4) 0.054(3) -0.022(3) -0.011(3) 0.018(3)
C242 0.036(3) 0.066(4) 0.111(5) -0.042(4) 0.001(3) -0.007(3)
C243 0.060(4) 0.053(3) 0.063(4) -0.014(3) -0.034(3) -0.013(3)
C244 0.148(7) 0.136(7) 0.084(5) -0.023(5) -0.071(5) -0.043(5)
C245 0.070(4) 0.039(4) 0.102(5) -0.017(4) 0.027(4) -0.017(3)
C246 0.214(9) 0.134(7) 0.073(5) -0.037(5) 0.062(6) -0.067(7)
C247 0.085(5) 0.127(6) 0.140(6) -0.067(5) 0.048(5) -0.032(5)
C248 0.089(5) 0.040(4) 0.182(7) -0.003(4) -0.026(5) -0.024(4)
O27 0.086(3) 0.093(3) 0.106(4) -0.029(3) 0.006(3) -0.028(3)
C249 0.130(6) 0.125(6) 0.040(4) 0.002(4) -0.036(4) -0.008(5)
C250 0.065(4) 0.090(5) 0.102(5) -0.047(4) 0.042(4) -0.030(4)
C251 0.058(4) 0.079(5) 0.182(7) -0.053(5) -0.028(4) -0.024(4)
C252 0.108(6) 0.083(5) 0.147(7) -0.038(5) 0.047(5) -0.008(5)
C253 0.125(7) 0.236(10) 0.129(7) -0.107(7) 0.006(5) -0.084(7)
O28 0.43(2) 0.66(3) 0.49(2) -0.45(2) 0.199(19) -0.37(2)
C254 0.55(3) 0.104(9) 0.73(4) 0.046(15) -0.55(3) -0.083(14)
C255 0.128(8) 0.128(8) 0.240(12) -0.096(8) 0.052(8) -0.065(7)
C256 0.277(16) 0.146(10) 0.69(3) -0.208(15) -0.34(2) 0.096(10)
C257 0.087(6) 0.128(7) 0.158(7) -0.061(6) 0.031(5) -0.014(5)
C258 0.049(4) 0.114(6) 0.369(12) -0.176(7) 0.068(6) -0.064(4)

loop_
_atom_type_symbol
_atom_type_description
_atom_type_scat_dispersion_real
_atom_type_scat_dispersion_imag
_atom_type_scat_source
C C 0.0033 0.0016 'International Tables Vol C Tables 4.2.6.8 and 6.1.1.4'
H H 0.0000 0.0000 'International Tables Vol C Tables 4.2.6.8 and 6.1.1.4'
O O 0.0106 0.0060 'International Tables Vol C Tables 4.2.6.8 and 6.1.1.4'
Na Na 0.0362 0.0249 'International Tables Vol C Tables 4.2.6.8 and 6.1.1.4'

loop_
_geom_angle_atom_site_label_1
_geom_angle_atom_site_label_2
_geom_angle_atom_site_label_3
_geom_angle
_geom_angle_site_symmetry_1
_geom_angle_site_symmetry_3
_geom_angle_publ_flag
O1 Na1 O9 94.24(11) . . ?
O1 Na1 O8 103.10(11) . . ?
O9 Na1 O8 95.11(11) . . ?
O1 Na1 O4 158.15(11) . . ?
O9 Na1 O4 89.14(10) . . ?
O8 Na1 O4 98.08(10) . . ?
O1 Na1 C40 135.48(13) . . ?
O9 Na1 C40 120.11(13) . . ?
O8 Na1 C40 101.13(12) . . ?
O4 Na1 C40 31.89(10) . . ?
O1 Na1 C41 107.15(12) . . ?
O9 Na1 C41 125.23(13) . . ?
O8 Na1 C41 126.11(13) . . ?
O4 Na1 C41 54.56(11) . . ?
C40 Na1 C41 30.50(12) . . ?
O1 Na1 C46 95.47(12) . . ?
O9 Na1 C46 100.03(13) . . ?
O8 Na1 C46 155.06(12) . . ?
O4 Na1 C46 62.70(11) . . ?
C40 Na1 C46 54.05(13) . . ?
C41 Na1 C46 30.14(12) . . ?
O1 Na1 Na5 51.70(8) . . ?
O9 Na1 Na5 92.04(9) . . ?
O8 Na1 Na5 51.81(7) . . ?
O4 Na1 Na5 149.86(9) . . ?
C40 Na1 Na5 141.53(11) . . ?
C41 Na1 Na5 140.57(11) . . ?
C46 Na1 Na5 146.00(11) . . ?
O1 Na1 Na8 152.42(10) . . ?
O9 Na1 Na8 90.09(9) . . ?
O8 Na1 Na8 49.35(7) . . ?
O4 Na1 Na8 48.89(7) . . ?
C40 Na1 Na8 61.73(10) . . ?
C41 Na1 Na8 92.22(10) . . ?
C46 Na1 Na8 110.59(10) . . ?
Na5 Na1 Na8 100.98(6) . . ?
O1 Na1 Na4 138.15(9) . . ?
O9 Na1 Na4 45.55(8) . . ?
O8 Na1 Na4 93.28(8) . . ?
O4 Na1 Na4 44.24(7) . . ?
C40 Na1 Na4 76.06(10) . . ?
C41 Na1 Na4 92.75(10) . . ?
C46 Na1 Na4 83.54(10) . . ?
Na5 Na1 Na4 125.63(6) . . ?
Na8 Na1 Na4 57.16(5) . . ?
O1 Na1 Na9 101.43(8) . . ?
O9 Na1 Na9 46.37(9) . . ?
O8 Na1 Na9 48.77(7) . . ?
O4 Na1 Na9 96.51(8) . . ?
C40 Na1 Na9 122.54(11) . . ?
C41 Na1 Na9 151.03(11) . . ?
C46 Na1 Na9 142.90(11) . . ?
Na5 Na1 Na9 63.89(5) . . ?
Na8 Na1 Na9 62.95(5) . . ?
Na4 Na1 Na9 61.92(4) . . ?
O1 Na1 Na2 50.64(7) . . ?
O9 Na1 Na2 44.72(8) . . ?
O8 Na1 Na2 94.81(8) . . ?
O4 Na1 Na2 133.07(8) . . ?
C40 Na1 Na2 159.45(11) . . ?
C41 Na1 Na2 138.66(11) . . ?
C46 Na1 Na2 109.90(10) . . ?
Na5 Na1 Na2 59.02(5) . . ?
Na8 Na1 Na2 123.14(6) . . ?
Na4 Na1 Na2 90.26(5) . . ?
Na9 Na1 Na2 60.56(4) . . ?
O1 Na1 H9O 90.8(9) . . ?
O9 Na1 H9O 17.9(8) . . ?
O8 Na1 H9O 113.0(8) . . ?
O4 Na1 H9O 85.8(9) . . ?
C40 Na1 H9O 113.0(9) . . ?
C41 Na1 H9O 110.1(8) . . ?
C46 Na1 H9O 82.9(8) . . ?
Na5 Na1 H9O 103.6(9) . . ?
Na8 Na1 H9O 101.0(8) . . ?
Na4 Na1 H9O 47.5(9) . . ?
Na9 Na1 H9O 64.3(8) . . ?
Na2 Na1 H9O 47.8(9) . . ?
O2 Na2 O5 101.15(10) . . ?
O2 Na2 O9 94.72(11) . . ?
O5 Na2 O9 93.69(11) . . ?
O2 Na2 O1 163.39(11) . . ?
O5 Na2 O1 95.43(10) . . ?
O9 Na2 O1 85.07(10) . . ?
O2 Na2 C7 101.05(12) . . ?
O5 Na2 C7 152.91(13) . . ?
O9 Na2 C7 99.74(13) . . ?
O1 Na2 C7 62.76(11) . . ?
O2 Na2 C1 143.15(12) . . ?
O5 Na2 C1 99.21(12) . . ?
O9 Na2 C1 114.28(12) . . ?
O1 Na2 C1 29.92(9) . . ?
C7 Na2 C1 53.81(13) . . ?
O2 Na2 C2 115.42(12) . . ?
O5 Na2 C2 123.88(13) . . ?
O9 Na2 C2 122.08(12) . . ?
O1 Na2 C2 52.56(10) . . ?
C7 Na2 C2 30.20(12) . . ?
C1 Na2 C2 29.64(11) . . ?
O2 Na2 Na6 49.98(8) . . ?
O5 Na2 Na6 51.68(7) . . ?
O9 Na2 Na6 90.69(9) . . ?
O1 Na2 Na6 146.56(9) . . ?
C7 Na2 Na6 150.21(11) . . ?
C1 Na2 Na6 144.15(11) . . ?
C2 Na2 Na6 146.73(10) . . ?
O2 Na2 Na5 148.73(9) . . ?
O5 Na2 Na5 47.58(7) . . ?
O9 Na2 Na5 88.11(9) . . ?
O1 Na2 Na5 47.87(7) . . ?
C7 Na2 Na5 109.16(10) . . ?
C1 Na2 Na5 59.01(10) . . ?
C2 Na2 Na5 88.58(10) . . ?
Na6 Na2 Na5 98.93(6) . . ?
O2 Na2 Na3 50.45(7) . . ?
O5 Na2 Na3 95.05(8) . . ?
O9 Na2 Na3 44.79(8) . . ?
O1 Na2 Na3 129.27(8) . . ?
C7 Na2 Na3 111.06(11) . . ?
C1 Na2 Na3 155.69(10) . . ?
C2 Na2 Na3 141.03(11) . . ?
Na6 Na2 Na3 58.90(5) . . ?
Na5 Na2 Na3 121.44(6) . . ?
O2 Na2 Na1 138.64(9) . . ?
O5 Na2 Na1 89.10(8) . . ?
O9 Na2 Na1 44.30(8) . . ?
O1 Na2 Na1 41.74(6) . . ?
C7 Na2 Na1 84.41(10) . . ?
C1 Na2 Na1 71.65(9) . . ?
C2 Na2 Na1 89.77(9) . . ?
Na6 Na2 Na1 121.04(6) . . ?
Na5 Na2 Na1 54.80(4) . . ?
Na3 Na2 Na1 89.08(5) . . ?
O2 Na2 Na9 99.04(8) . . ?
O5 Na2 Na9 48.42(7) . . ?
O9 Na2 Na9 45.38(9) . . ?
O1 Na2 Na9 92.63(7) . . ?
C7 Na2 Na9 141.03(11) . . ?
C1 Na2 Na9 117.39(10) . . ?
C2 Na2 Na9 145.13(10) . . ?
Na6 Na2 Na9 62.21(5) . . ?
Na5 Na2 Na9 61.75(5) . . ?
Na3 Na2 Na9 60.08(4) . . ?
Na1 Na2 Na9 58.88(4) . . ?
O2 Na2 H9O 91.9(9) . . ?
O5 Na2 H9O 111.6(8) . . ?
O9 Na2 H9O 17.9(8) . . ?
O1 Na2 H9O 82.8(9) . . ?
C7 Na2 H9O 83.0(8) . . ?
C1 Na2 H9O 108.6(9) . . ?
C2 Na2 H9O 108.3(8) . . ?
Na6 Na2 H9O 102.4(8) . . ?
Na5 Na2 H9O 99.4(9) . . ?
Na3 Na2 H9O 47.4(9) . . ?
Na1 Na2 H9O 47.6(9) . . ?
Na9 Na2 H9O 63.3(8) . . ?
O3 Na3 O9 96.34(11) . . ?
O3 Na3 O6 102.69(11) . . ?
O9 Na3 O6 92.18(11) . . ?
O3 Na3 O2 160.81(11) . . ?
O9 Na3 O2 89.51(10) . . ?
O6 Na3 O2 95.31(10) . . ?
O3 Na3 C14 137.48(12) . . ?
O9 Na3 C14 119.90(12) . . ?
O6 Na3 C14 97.68(11) . . ?
O2 Na3 C14 30.74(9) . . ?
O3 Na3 C20 97.44(12) . . ?
O9 Na3 C20 105.36(13) . . ?
O6 Na3 C20 151.61(12) . . ?
O2 Na3 C20 63.37(11) . . ?
C14 Na3 C20 54.28(12) . . ?
O3 Na3 C15 109.88(12) . . ?
O9 Na3 C15 129.13(13) . . ?
O6 Na3 C15 121.53(12) . . ?
O2 Na3 C15 53.67(11) . . ?
C14 Na3 C15 29.86(11) . . ?
C20 Na3 C15 30.91(11) . . ?
O3 Na3 Na7 50.80(8) . . ?
O9 Na3 Na7 90.70(9) . . ?
O6 Na3 Na7 52.42(7) . . ?
O2 Na3 Na7 147.71(9) . . ?
C14 Na3 Na7 139.76(10) . . ?
C20 Na3 Na7 146.41(11) . . ?
C15 Na3 Na7 139.62(10) . . ?
O3 Na3 Na6 150.01(10) . . ?
O9 Na3 Na6 89.41(9) . . ?
O6 Na3 Na6 47.55(7) . . ?
O2 Na3 Na6 47.82(7) . . ?
C14 Na3 Na6 58.64(10) . . ?
C20 Na3 Na6 109.39(10) . . ?
C15 Na3 Na6 88.36(10) . . ?
Na7 Na3 Na6 99.90(6) . . ?
O3 Na3 Na2 140.79(9) . . ?
O9 Na3 Na2 45.66(8) . . ?
O6 Na3 Na2 90.10(8) . . ?
O2 Na3 Na2 44.33(7) . . ?
C14 Na3 Na2 75.07(9) . . ?
C20 Na3 Na2 86.73(11) . . ?
C15 Na3 Na2 93.55(10) . . ?
Na7 Na3 Na2 124.03(6) . . ?
Na6 Na3 Na2 56.59(4) . . ?
O3 Na3 Na4 52.26(7) . . ?
O9 Na3 Na4 44.82(8) . . ?
O6 Na3 Na4 93.83(8) . . ?
O2 Na3 Na4 133.70(8) . . ?
C14 Na3 Na4 161.44(10) . . ?
C20 Na3 Na4 114.38(10) . . ?
C15 Na3 Na4 144.36(10) . . ?
Na7 Na3 Na4 58.35(5) . . ?
Na6 Na3 Na4 122.57(6) . . ?
Na2 Na3 Na4 90.47(5) . . ?
O3 Na3 Na9 102.39(8) . . ?
O9 Na3 Na9 45.77(9) . . ?
O6 Na3 Na9 46.45(7) . . ?
O2 Na3 Na9 94.79(8) . . ?
C14 Na3 Na9 118.51(10) . . ?
C20 Na3 Na9 146.22(11) . . ?
C15 Na3 Na9 147.69(10) . . ?
Na7 Na3 Na9 63.45(5) . . ?
Na6 Na3 Na9 61.72(5) . . ?
Na2 Na3 Na9 60.75(4) . . ?
Na4 Na3 Na9 61.12(4) . . ?
O3 Na3 H9O 92.2(9) . . ?
O9 Na3 H9O 18.3(8) . . ?
O6 Na3 H9O 110.5(8) . . ?
O2 Na3 H9O 87.6(9) . . ?
C14 Na3 H9O 114.9(9) . . ?
C20 Na3 H9O 88.3(8) . . ?
C15 Na3 H9O 115.2(9) . . ?
Na7 Na3 H9O 101.9(9) . . ?
Na6 Na3 H9O 101.5(9) . . ?
Na2 Na3 H9O 48.8(9) . . ?
Na4 Na3 H9O 46.9(9) . . ?
Na9 Na3 H9O 64.0(8) . . ?
O4 Na4 O9 94.02(11) . . ?
O4 Na4 O7 100.39(11) . . ?
O9 Na4 O7 92.74(11) . . ?
O4 Na4 O3 163.85(11) . . ?
O9 Na4 O3 87.81(10) . . ?
O7 Na4 O3 95.54(10) . . ?
O4 Na4 C28 112.89(12) . . ?
O9 Na4 C28 121.93(13) . . ?
O7 Na4 C28 128.03(13) . . ?
O3 Na4 C28 53.64(10) . . ?
O4 Na4 C27 140.65(12) . . ?
O9 Na4 C27 116.81(12) . . ?
O7 Na4 C27 101.79(12) . . ?
O3 Na4 C27 30.34(9) . . ?
C28 Na4 C27 30.35(12) . . ?
O4 Na4 C33 102.22(12) . . ?
O9 Na4 C33 95.90(13) . . ?
O7 Na4 C33 155.11(12) . . ?
O3 Na4 C33 61.63(11) . . ?
C28 Na4 C33 30.73(11) . . ?
C27 Na4 C33 53.59(13) . . ?
O4 Na4 Na8 49.84(8) . . ?
O9 Na4 Na8 90.38(9) . . ?
O7 Na4 Na8 50.91(7) . . ?
O3 Na4 Na8 146.28(9) . . ?
C28 Na4 Na8 146.33(10) . . ?
C27 Na4 Na8 144.05(11) . . ?
C33 Na4 Na8 151.84(10) . . ?
O4 Na4 Na7 148.22(10) . . ?
O9 Na4 Na7 88.05(9) . . ?
O7 Na4 Na7 47.83(7) . . ?
O3 Na4 Na7 47.79(7) . . ?
C28 Na4 Na7 92.33(10) . . ?
C27 Na4 Na7 61.98(10) . . ?
C33 Na4 Na7 109.11(10) . . ?
Na8 Na4 Na7 98.50(6) . . ?
O4 Na4 Na1 49.08(7) . . ?
O9 Na4 Na1 45.64(8) . . ?
O7 Na4 Na1 92.94(8) . . ?
O3 Na4 Na1 133.05(8) . . ?
C28 Na4 Na1 139.03(11) . . ?
C27 Na4 Na1 158.18(11) . . ?
C33 Na4 Na1 109.73(10) . . ?
Na8 Na4 Na1 57.41(5) . . ?
Na7 Na4 Na1 121.06(6) . . ?
O4 Na4 Na3 137.99(9) . . ?
O9 Na4 Na3 44.49(8) . . ?
O7 Na4 Na3 89.79(8) . . ?
O3 Na4 Na3 43.96(6) . . ?
C28 Na4 Na3 90.75(10) . . ?
C27 Na4 Na3 74.10(9) . . ?
C33 Na4 Na3 80.31(10) . . ?
Na8 Na4 Na3 121.58(6) . . ?
Na7 Na4 Na3 55.51(4) . . ?
Na1 Na4 Na3 90.12(5) . . ?
O4 Na4 Na9 98.17(8) . . ?
O9 Na4 Na9 44.90(9) . . ?
O7 Na4 Na9 47.92(7) . . ?
O3 Na4 Na9 94.44(7) . . ?
C28 Na4 Na9 148.02(10) . . ?
C27 Na4 Na9 120.77(10) . . ?
C33 Na4 Na9 137.00(10) . . ?
Na8 Na4 Na9 62.00(5) . . ?
Na7 Na4 Na9 61.91(5) . . ?
Na1 Na4 Na9 59.35(4) . . ?
Na3 Na4 Na9 59.64(4) . . ?
O4 Na4 H9O 91.5(9) . . ?
O9 Na4 H9O 18.4(8) . . ?
O7 Na4 H9O 111.1(8) . . ?
O3 Na4 H9O 85.1(9) . . ?
C28 Na4 H9O 106.8(9) . . ?
C27 Na4 H9O 109.9(9) . . ?
C33 Na4 H9O 78.6(8) . . ?
Na8 Na4 H9O 102.7(9) . . ?
Na7 Na4 H9O 99.6(9) . . ?
Na1 Na4 H9O 49.0(9) . . ?
Na3 Na4 H9O 47.3(9) . . ?
Na9 Na4 H9O 63.3(8) . . ?
O5 Na5 O1 101.80(10) . . ?
O5 Na5 O8 95.85(10) . . ?
O1 Na5 O8 97.26(10) . . ?
O5 Na5 C9 135.53(12) . . ?
O1 Na5 C9 64.73(12) . . ?
O8 Na5 C9 126.78(12) . . ?
O5 Na5 C92 105.89(11) . . ?
O1 Na5 C92 121.62(12) . . ?
O8 Na5 C92 30.48(9) . . ?
C9 Na5 C92 117.31(13) . . ?
O5 Na5 C61 75.72(11) . . ?
O1 Na5 C61 137.81(12) . . ?
O8 Na5 C61 124.92(12) . . ?
C9 Na5 C61 87.36(13) . . ?
C92 Na5 C61 98.78(13) . . ?
O5 Na5 C1 95.39(11) . . ?
O1 Na5 C1 28.17(9) . . ?
O8 Na5 C1 125.38(12) . . ?
C9 Na5 C1 51.95(12) . . ?
C92 Na5 C1 147.97(12) . . ?
C61 Na5 C1 109.66(13) . . ?
O5 Na5 C8 108.22(11) . . ?
O1 Na5 C8 52.52(11) . . ?
O8 Na5 C8 143.99(12) . . ?
C9 Na5 C8 28.98(11) . . ?
C92 Na5 C8 145.82(12) . . ?
C61 Na5 C8 87.59(12) . . ?
C1 Na5 C8 28.78(11) . . ?
O5 Na5 Na1 98.56(8) . . ?
O1 Na5 Na1 47.43(7) . . ?
O8 Na5 Na1 50.21(7) . . ?
C9 Na5 Na1 100.06(10) . . ?
C92 Na5 Na1 78.05(10) . . ?
C61 Na5 Na1 172.57(10) . . ?
C1 Na5 Na1 75.29(9) . . ?
C8 Na5 Na1 98.81(10) . . ?
O5 Na5 C60 52.30(10) . . ?
O1 Na5 C60 144.34(11) . . ?
O8 Na5 C60 108.35(11) . . ?
C9 Na5 C60 113.91(12) . . ?
C92 Na5 C60 91.54(12) . . ?
C61 Na5 C60 27.33(10) . . ?
C1 Na5 C60 120.48(12) . . ?
C8 Na5 C60 107.54(12) . . ?
Na1 Na5 C60 145.37(10) . . ?
O5 Na5 C93 134.68(12) . . ?
O1 Na5 C93 112.36(11) . . ?
O8 Na5 C93 52.25(10) . . ?
C9 Na5 C93 87.18(12) . . ?
C92 Na5 C93 30.21(10) . . ?
C61 Na5 C93 96.12(12) . . ?
C1 Na5 C93 128.50(12) . . ?
C8 Na5 C93 115.99(12) . . ?
Na1 Na5 C93 84.51(9) . . ?
C60 Na5 C93 102.97(12) . . ?
O5 Na5 Na2 47.89(7) . . ?
O1 Na5 Na2 53.93(7) . . ?
O8 Na5 Na2 99.26(8) . . ?
C9 Na5 Na2 106.14(11) . . ?
C92 Na5 Na2 127.49(10) . . ?
C61 Na5 Na2 111.75(10) . . ?
C1 Na5 Na2 54.46(9) . . ?
C8 Na5 Na2 79.16(9) . . ?
Na1 Na5 Na2 66.18(5) . . ?
C60 Na5 Na2 96.76(9) . . ?
C93 Na5 Na2 149.27(10) . . ?
O6 Na6 O2 101.53(10) . . ?
O6 Na6 O5 95.12(10) . . ?
O2 Na6 O5 97.07(10) . . ?
O6 Na6 C53 112.09(11) . . ?
O2 Na6 C53 116.97(12) . . ?
O5 Na6 C53 31.40(9) . . ?
O6 Na6 C22 134.15(12) . . ?
O2 Na6 C22 65.09(11) . . ?
O5 Na6 C22 128.84(12) . . ?
C53 Na6 C22 112.86(13) . . ?
O6 Na6 C14 93.96(11) . . ?
O2 Na6 C14 28.95(9) . . ?
O5 Na6 C14 125.83(11) . . ?
C53 Na6 C14 143.49(13) . . ?
C22 Na6 C14 52.32(12) . . ?
O6 Na6 C21 106.73(11) . . ?
O2 Na6 C21 54.03(10) . . ?
O5 Na6 C21 146.21(12) . . ?
C53 Na6 C21 141.16(12) . . ?
C22 Na6 C21 28.88(11) . . ?
C14 Na6 C21 29.76(10) . . ?
O6 Na6 C73 53.61(10) . . ?
O2 Na6 C73 143.49(12) . . ?
O5 Na6 C73 110.20(12) . . ?
C53 Na6 C73 98.40(13) . . ?
C22 Na6 C73 110.64(13) . . ?
C14 Na6 C73 117.87(13) . . ?
C21 Na6 C73 103.52(12) . . ?
O6 Na6 C74 74.59(10) . . ?
O2 Na6 C74 132.18(12) . . ?
O5 Na6 C74 130.63(12) . . ?
C53 Na6 C74 107.96(13) . . ?
C22 Na6 C74 83.55(12) . . ?
C14 Na6 C74 103.25(12) . . ?
C21 Na6 C74 80.89(12) . . ?
C73 Na6 C74 27.19(10) . . ?
O6 Na6 Na2 97.10(8) . . ?
O2 Na6 Na2 48.58(7) . . ?
O5 Na6 Na2 48.96(7) . . ?
C53 Na6 Na2 74.90(9) . . ?
C22 Na6 Na2 102.69(10) . . ?
C14 Na6 Na2 76.94(9) . . ?
C21 Na6 Na2 101.86(9) . . ?
C73 Na6 Na2 145.77(10) . . ?
C74 Na6 Na2 171.69(10) . . ?
O6 Na6 C54 141.99(11) . . ?
O2 Na6 C54 100.32(11) . . ?
O5 Na6 C54 51.44(9) . . ?
C53 Na6 C54 29.93(10) . . ?
C22 Na6 C54 83.45(12) . . ?
C14 Na6 C54 119.26(12) . . ?
C21 Na6 C54 111.28(11) . . ?
C73 Na6 C54 115.53(13) . . ?
C74 Na6 C54 111.41(12) . . ?
Na2 Na6 C54 75.09(9) . . ?
O6 Na6 C66 25.30(9) . . ?
O2 Na6 C66 119.61(11) . . ?
O5 Na6 C66 108.30(11) . . ?
C53 Na6 C66 112.38(12) . . ?
C22 Na6 C66 122.38(12) . . ?
C14 Na6 C66 102.11(12) . . ?
C21 Na6 C66 102.08(12) . . ?
C73 Na6 C66 29.18(10) . . ?
C74 Na6 C66 49.56(10) . . ?
Na2 Na6 C66 122.15(9) . . ?
C54 Na6 C66 138.35(12) . . ?
O7 Na7 O3 104.90(11) . . ?
O7 Na7 O6 94.34(10) . . ?
O3 Na7 O6 99.33(10) . . ?
O7 Na7 C66 108.35(12) . . ?
O3 Na7 C66 120.23(12) . . ?
O6 Na7 C66 31.36(9) . . ?
O7 Na7 C87 76.22(12) . . ?
O3 Na7 C87 135.94(13) . . ?
O6 Na7 C87 124.67(13) . . ?
C66 Na7 C87 99.83(13) . . ?
O7 Na7 C35 127.34(12) . . ?
O3 Na7 C35 63.73(11) . . ?
O6 Na7 C35 137.07(12) . . ?
C66 Na7 C35 121.87(13) . . ?
C87 Na7 C35 80.50(14) . . ?
O7 Na7 C67 139.72(13) . . ?
O3 Na7 C67 104.54(13) . . ?
O6 Na7 C67 54.08(10) . . ?
C66 Na7 C67 31.76(11) . . ?
C87 Na7 C67 100.35(13) . . ?
C35 Na7 C67 90.42(13) . . ?
O7 Na7 Na3 99.16(8) . . ?
O3 Na7 Na3 49.64(7) . . ?
O6 Na7 Na3 50.19(7) . . ?
C66 Na7 Na3 76.83(9) . . ?
C87 Na7 Na3 173.28(12) . . ?
C35 Na7 Na3 106.22(11) . . ?
C67 Na7 Na3 79.93(10) . . ?
O7 Na7 C27 95.22(11) . . ?
O3 Na7 C27 27.07(9) . . ?
O6 Na7 C27 125.80(11) . . ?
C66 Na7 C27 146.10(13) . . ?
C87 Na7 C27 109.42(13) . . ?
C35 Na7 C27 50.21(12) . . ?
C67 Na7 C27 122.74(13) . . ?
Na3 Na7 C27 75.61(9) . . ?
O7 Na7 C86 53.04(10) . . ?
O3 Na7 C86 145.89(12) . . ?
O6 Na7 C86 107.32(12) . . ?
C66 Na7 C86 93.10(13) . . ?
C87 Na7 C86 27.32(11) . . ?
C35 Na7 C86 106.42(13) . . ?
C67 Na7 C86 108.23(14) . . ?
Na3 Na7 C86 146.23(10) . . ?
C27 Na7 C86 120.71(12) . . ?
O7 Na7 Na4 48.94(8) . . ?
O3 Na7 Na4 56.07(8) . . ?
O6 Na7 Na4 98.28(8) . . ?
C66 Na7 Na4 128.80(10) . . ?
C87 Na7 Na4 112.88(10) . . ?
C35 Na7 Na4 102.18(10) . . ?
C67 Na7 Na4 145.86(11) . . ?
Na3 Na7 Na4 66.14(5) . . ?
C27 Na7 Na4 53.53(9) . . ?
C86 Na7 Na4 98.52(9) . . ?
O7 Na7 C79 25.33(9) . . ?
O3 Na7 C79 122.08(11) . . ?
O6 Na7 C79 107.46(11) . . ?
C66 Na7 C79 108.31(13) . . ?
C87 Na7 C79 50.91(11) . . ?
C35 Na7 C79 114.94(12) . . ?
C67 Na7 C79 132.85(14) . . ?
Na3 Na7 C79 124.28(9) . . ?
C27 Na7 C79 103.40(11) . . ?
C86 Na7 C79 29.02(10) . . ?
Na4 Na7 C79 69.69(8) . . ?
O8 Na8 O4 102.84(11) . . ?
O8 Na8 O7 96.86(10) . . ?
O4 Na8 O7 97.75(10) . . ?
O8 Na8 C79 111.86(12) . . ?
O4 Na8 C79 118.82(12) . . ?
O7 Na8 C79 31.76(10) . . ?
O8 Na8 C100 75.18(11) . . ?
O4 Na8 C100 140.97(12) . . ?
O7 Na8 C100 121.27(12) . . ?
C79 Na8 C100 96.89(13) . . ?
O8 Na8 C48 130.49(12) . . ?
O4 Na8 C48 65.08(11) . . ?
O7 Na8 C48 131.31(12) . . ?
C79 Na8 C48 115.75(13) . . ?
C100 Na8 C48 86.31(13) . . ?
O8 Na8 C40 93.84(11) . . ?
O4 Na8 C40 28.44(10) . . ?
O7 Na8 C40 125.93(12) . . ?
C79 Na8 C40 145.13(13) . . ?
C100 Na8 C40 112.72(13) . . ?
C48 Na8 C40 51.81(12) . . ?
O8 Na8 C47 104.67(11) . . ?
O4 Na8 C47 52.61(10) . . ?
O7 Na8 C47 146.31(12) . . ?
C79 Na8 C47 143.36(13) . . ?
C100 Na8 C47 89.54(12) . . ?
C48 Na8 C47 28.49(11) . . ?
C40 Na8 C47 28.68(11) . . ?
O8 Na8 C99 52.48(10) . . ?
O4 Na8 C99 148.41(12) . . ?
O7 Na8 C99 104.06(11) . . ?
C79 Na8 C99 91.00(12) . . ?
C100 Na8 C99 27.81(10) . . ?
C48 Na8 C99 113.20(12) . . ?
C40 Na8 C99 123.77(12) . . ?
C47 Na8 C99 109.59(12) . . ?
O8 Na8 Na4 100.41(8) . . ?
O4 Na8 Na4 48.46(7) . . ?
O7 Na8 Na4 49.62(7) . . ?
C79 Na8 Na4 76.14(10) . . ?
C100 Na8 Na4 169.93(11) . . ?
C48 Na8 Na4 103.21(11) . . ?
C40 Na8 Na4 76.33(9) . . ?
C47 Na8 Na4 100.39(10) . . ?
C99 Na8 Na4 143.38(9) . . ?
O8 Na8 Na1 49.94(8) . . ?
O4 Na8 Na1 53.06(7) . . ?
O7 Na8 Na1 98.33(8) . . ?
C79 Na8 Na1 129.67(10) . . ?
C100 Na8 Na1 115.85(10) . . ?
C48 Na8 Na1 104.07(11) . . ?
C40 Na8 Na1 52.68(9) . . ?
C47 Na8 Na1 77.21(9) . . ?
C99 Na8 Na1 100.75(9) . . ?
Na4 Na8 Na1 65.43(5) . . ?
O8 Na8 C80 142.19(11) . . ?
O4 Na8 C80 102.54(12) . . ?
O7 Na8 C80 52.15(10) . . ?
C79 Na8 C80 30.39(10) . . ?
C100 Na8 C80 101.14(13) . . ?
C48 Na8 C80 85.85(12) . . ?
C40 Na8 C80 121.04(12) . . ?
C47 Na8 C80 112.99(12) . . ?
C99 Na8 C80 108.85(12) . . ?
Na4 Na8 C80 76.63(9) . . ?
Na1 Na8 C80 142.01(10) . . ?
O9 Na9 O6 89.16(10) . . ?
O9 Na9 O8 90.63(10) . . ?
O6 Na9 O8 179.55(11) . . ?
O9 Na9 O7 87.56(10) . . ?
O6 Na9 O7 89.62(9) . . ?
O8 Na9 O7 89.97(9) . . ?
O9 Na9 O5 88.88(10) . . ?
O6 Na9 O5 90.93(9) . . ?
O8 Na9 O5 89.47(9) . . ?
O7 Na9 O5 176.38(11) . . ?
O9 Na9 Na1 45.25(8) . . ?
O6 Na9 Na1 134.40(9) . . ?
O8 Na9 Na1 45.40(7) . . ?
O7 Na9 Na1 89.45(7) . . ?
O5 Na9 Na1 87.61(7) . . ?
O9 Na9 Na8 82.89(8) . . ?
O6 Na9 Na8 134.90(8) . . ?
O8 Na9 Na8 44.66(7) . . ?
O7 Na9 Na8 45.91(7) . . ?
O5 Na9 Na8 132.93(8) . . ?
Na1 Na9 Na8 54.65(4) . . ?
O9 Na9 Na6 83.99(8) . . ?
O6 Na9 Na6 44.39(7) . . ?
O8 Na9 Na6 135.98(8) . . ?
O7 Na9 Na6 133.13(8) . . ?
O5 Na9 Na6 46.91(7) . . ?
Na1 Na9 Na6 114.93(6) . . ?
Na8 Na9 Na6 166.88(7) . . ?
O9 Na9 Na3 44.26(8) . . ?
O6 Na9 Na3 44.93(7) . . ?
O8 Na9 Na3 134.84(9) . . ?
O7 Na9 Na3 86.72(8) . . ?
O5 Na9 Na3 91.14(8) . . ?
Na1 Na9 Na3 89.51(5) . . ?
Na8 Na9 Na3 112.92(6) . . ?
Na6 Na9 Na3 56.16(4) . . ?
O9 Na9 Na7 81.63(9) . . ?
O6 Na9 Na7 46.61(7) . . ?
O8 Na9 Na7 132.95(8) . . ?
O7 Na9 Na7 43.64(6) . . ?
O5 Na9 Na7 136.24(8) . . ?
Na1 Na9 Na7 113.29(6) . . ?
Na8 Na9 Na7 88.29(5) . . ?
Na6 Na9 Na7 89.50(5) . . ?
Na3 Na9 Na7 53.28(4) . . ?
O9 Na9 Na5 83.20(8) . . ?
O6 Na9 Na5 134.37(8) . . ?
O8 Na9 Na5 45.99(7) . . ?
O7 Na9 Na5 134.57(8) . . ?
O5 Na9 Na5 44.20(6) . . ?
Na1 Na9 Na5 53.67(4) . . ?
Na8 Na9 Na5 88.75(5) . . ?
Na6 Na9 Na5 90.01(5) . . ?
Na3 Na9 Na5 114.83(6) . . ?
Na7 Na9 Na5 164.80(6) . . ?
O9 Na9 Na2 44.73(8) . . ?
O6 Na9 Na2 87.80(8) . . ?
O8 Na9 Na2 92.33(8) . . ?
O7 Na9 Na2 132.23(9) . . ?
O5 Na9 Na2 44.24(7) . . ?
Na1 Na9 Na2 60.56(4) . . ?
Na8 Na9 Na2 114.89(6) . . ?
Na6 Na9 Na2 54.43(4) . . ?
Na3 Na9 Na2 59.16(4) . . ?
Na7 Na9 Na2 112.30(6) . . ?
Na5 Na9 Na2 56.02(4) . . ?
O1 Na10 O10 123.85(12) . . ?
O1 Na10 C1 32.02(10) . . ?
O10 Na10 C1 106.63(13) . . ?
O1 Na10 C44 136.80(14) . . ?
O10 Na10 C44 95.39(14) . . ?
C1 Na10 C44 155.44(16) . . ?
O1 Na10 C45 108.58(13) . . ?
O10 Na10 C45 124.98(14) . . ?
C1 Na10 C45 127.56(15) . . ?
C44 Na10 C45 29.62(13) . . ?
O1 Na10 C43 132.82(14) . . ?
O10 Na10 C43 81.26(13) . . ?
C1 Na10 C43 164.71(15) . . ?
C44 Na10 C43 28.16(13) . . ?
C45 Na10 C43 48.91(14) . . ?
O1 Na10 C2 51.41(10) . . ?
O10 Na10 C2 115.03(13) . . ?
C1 Na10 C2 28.18(12) . . ?
C44 Na10 C2 130.75(16) . . ?
C45 Na10 C2 109.73(14) . . ?
C43 Na10 C2 158.06(15) . . ?
O1 Na10 C107 123.60(12) . . ?
O10 Na10 C107 48.80(12) . . ?
C1 Na10 C107 91.69(13) . . ?
C44 Na10 C107 94.86(15) . . ?
C45 Na10 C107 114.20(15) . . ?
C43 Na10 C107 103.18(14) . . ?
C2 Na10 C107 79.98(12) . . ?
O1 Na10 C46 87.74(11) . . ?
O10 Na10 C46 134.94(13) . . ?
C1 Na10 C46 115.01(13) . . ?
C44 Na10 C46 49.34(13) . . ?
C45 Na10 C46 26.68(11) . . ?
C43 Na10 C46 54.35(13) . . ?
C2 Na10 C46 109.82(12) . . ?
C107 Na10 C46 140.84(14) . . ?
O1 Na10 C7 58.87(10) . . ?
O10 Na10 C7 137.01(13) . . ?
C1 Na10 C7 50.20(13) . . ?
C44 Na10 C7 105.86(15) . . ?
C45 Na10 C7 82.68(14) . . ?
C43 Na10 C7 131.38(15) . . ?
C2 Na10 C7 27.07(10) . . ?
C107 Na10 C7 91.77(12) . . ?
C46 Na10 C7 85.27(12) . . ?
O1 Na10 Na1 40.17(7) . . ?
O10 Na10 Na1 135.70(11) . . ?
C1 Na10 Na1 71.99(10) . . ?
C44 Na10 Na1 99.80(12) . . ?
C45 Na10 Na1 76.89(11) . . ?
C43 Na10 Na1 93.15(11) . . ?
C2 Na10 Na1 84.98(9) . . ?
C107 Na10 Na1 163.67(11) . . ?
C46 Na10 Na1 51.37(9) . . ?
C7 Na10 Na1 77.36(9) . . ?
O2 Na11 O11 120.26(12) . . ?
O2 Na11 C14 31.45(10) . . ?
O11 Na11 C14 99.70(12) . . ?
O2 Na11 C5 129.87(13) . . ?
O11 Na11 C5 106.27(14) . . ?
C14 Na11 C5 153.33(15) . . ?
O2 Na11 C6 104.35(13) . . ?
O11 Na11 C6 134.34(14) . . ?
C14 Na11 C6 124.93(14) . . ?
C5 Na11 C6 28.46(12) . . ?
O2 Na11 C15 51.05(11) . . ?
O11 Na11 C15 104.79(12) . . ?
C14 Na11 C15 27.50(11) . . ?
C5 Na11 C15 134.38(16) . . ?
C6 Na11 C15 110.86(14) . . ?
O2 Na11 C20 60.67(11) . . ?
O11 Na11 C20 125.62(14) . . ?
C14 Na11 C20 50.80(12) . . ?
C5 Na11 C20 106.93(16) . . ?
C6 Na11 C20 83.35(14) . . ?
C15 Na11 C20 27.79(10) . . ?
O2 Na11 Na2 40.83(7) . . ?
O11 Na11 Na2 141.81(12) . . ?
C14 Na11 Na2 71.95(9) . . ?
C5 Na11 Na2 90.73(11) . . ?
C6 Na11 Na2 70.29(11) . . ?
C15 Na11 Na2 84.88(9) . . ?
C20 Na11 Na2 78.65(9) . . ?
O3 Na12 O12 124.32(14) . . ?
O3 Na12 C27 30.97(10) . . ?
O12 Na12 C27 95.86(14) . . ?
O3 Na12 C18 131.91(15) . . ?
O12 Na12 C18 100.38(16) . . ?
C27 Na12 C18 144.35(17) . . ?
O3 Na12 C19 104.15(14) . . ?
O12 Na12 C19 122.68(16) . . ?
C27 Na12 C19 118.13(15) . . ?
C18 Na12 C19 28.43(13) . . ?
O3 Na12 C17 132.23(13) . . ?
O12 Na12 C17 102.64(15) . . ?
C27 Na12 C17 161.10(15) . . ?
C18 Na12 C17 27.47(13) . . ?
C19 Na12 C17 47.38(14) . . ?
O3 Na12 C115 110.78(17) . . ?
O12 Na12 C115 25.07(15) . . ?
C27 Na12 C115 79.84(18) . . ?
C18 Na12 C115 102.7(2) . . ?
C19 Na12 C115 114.7(2) . . ?
C17 Na12 C115 116.07(19) . . ?
O3 Na12 Na3 41.77(7) . . ?
O12 Na12 Na3 164.22(13) . . ?
C27 Na12 Na3 71.92(9) . . ?
C18 Na12 Na3 95.30(12) . . ?
C19 Na12 Na3 72.76(11) . . ?
C17 Na12 Na3 90.48(11) . . ?
C115 Na12 Na3 150.35(15) . . ?
O4 Na13 O13B 125.6(3) . . ?
O4 Na13 O13A 122.78(18) . . ?
O13B Na13 O13A 36.6(3) . . ?
O4 Na13 C40 32.56(10) . . ?
O13B Na13 C40 94.8(3) . . ?
O13A Na13 C40 105.87(19) . . ?
O4 Na13 C31 124.39(14) . . ?
O13B Na13 C31 106.0(3) . . ?
O13A Na13 C31 110.59(19) . . ?
C40 Na13 C31 140.88(17) . . ?
O4 Na13 C30 126.79(13) . . ?
O13B Na13 C30 107.1(3) . . ?
O13A Na13 C30 94.0(2) . . ?
C40 Na13 C30 157.87(14) . . ?
C31 Na13 C30 28.82(13) . . ?
O4 Na13 C41 52.16(11) . . ?
O13B Na13 C41 88.3(3) . . ?
O13A Na13 C41 114.7(2) . . ?
C40 Na13 C41 28.32(12) . . ?
C31 Na13 C41 118.21(16) . . ?
C30 Na13 C41 145.85(16) . . ?
O4 Na13 C46 60.65(11) . . ?
O13B Na13 C46 102.8(3) . . ?
O13A Na13 C46 136.9(2) . . ?
C40 Na13 C46 51.37(13) . . ?
C31 Na13 C46 91.23(15) . . ?
C30 Na13 C46 118.10(15) . . ?
C41 Na13 C46 27.79(11) . . ?
O4 Na13 C22A 120.5(3) . . ?
O13B Na13 C22A 10.3(3) . . ?
O13A Na13 C22A 46.5(2) . . ?
C40 Na13 C22A 88.4(2) . . ?
C31 Na13 C22A 106.5(3) . . ?
C30 Na13 C22A 112.7(3) . . ?
C41 Na13 C22A 78.9(2) . . ?
C46 Na13 C22A 92.57(16) . . ?
O4 Na13 C22B 125.1(5) . . ?
O13B Na13 C22B 43.8(3) . . ?
O13A Na13 C22B 8.5(3) . . ?
C40 Na13 C22B 112.3(5) . . ?
C31 Na13 C22B 105.5(5) . . ?
C30 Na13 C22B 86.7(4) . . ?
C41 Na13 C22B 123.1(3) . . ?
C46 Na13 C22B 145.35(18) . . ?
C22A Na13 C22B 53.90(11) . . ?
O4 Na13 C32 98.08(12) . . ?
O13B Na13 C32 127.2(3) . . ?
O13A Na13 C32 137.27(19) . . ?
C40 Na13 C32 116.03(14) . . ?
C31 Na13 C32 26.79(12) . . ?
C30 Na13 C32 46.97(14) . . ?
C41 Na13 C32 99.41(13) . . ?
C46 Na13 C32 71.74(13) . . ?
C22A Na13 C32 124.2(2) . . ?
C22B Na13 C32 131.6(5) . . ?
O4 Na13 Na4 40.37(7) . . ?
O13B Na13 Na4 164.2(3) . . ?
O13A Na13 Na4 136.8(2) . . ?
C40 Na13 Na4 72.50(10) . . ?
C31 Na13 Na4 89.83(11) . . ?
C30 Na13 Na4 86.42(11) . . ?
C41 Na13 Na4 84.65(9) . . ?
C46 Na13 Na4 76.89(9) . . ?
C22A Na13 Na4 160.9(2) . . ?
C22B Na13 Na4 131.9(3) . . ?
C32 Na13 Na4 68.01(9) . . ?
C1 O1 Na1 170.2(2) . . ?
C1 O1 Na10 87.7(2) . . ?
Na1 O1 Na10 98.31(11) . . ?
C1 O1 Na5 98.5(2) . . ?
Na1 O1 Na5 80.87(10) . . ?
Na10 O1 Na5 145.62(13) . . ?
C1 O1 Na2 82.7(2) . . ?
Na1 O1 Na2 87.62(10) . . ?
Na10 O1 Na2 136.17(13) . . ?
Na5 O1 Na2 78.20(9) . . ?
C14 O2 Na11 90.2(2) . . ?
C14 O2 Na2 166.4(2) . . ?
Na11 O2 Na2 98.70(11) . . ?
C14 O2 Na6 96.7(2) . . ?
Na11 O2 Na6 147.23(13) . . ?
Na2 O2 Na6 81.45(10) . . ?
C14 O2 Na3 81.22(19) . . ?
Na11 O2 Na3 133.78(13) . . ?
Na2 O2 Na3 85.22(9) . . ?
Na6 O2 Na3 78.99(9) . . ?
C27 O3 Na12 92.5(2) . . ?
C27 O3 Na3 161.3(2) . . ?
Na12 O3 Na3 96.97(11) . . ?
C27 O3 Na7 103.6(2) . . ?
Na12 O3 Na7 138.77(13) . . ?
Na3 O3 Na7 79.56(10) . . ?
C27 O3 Na4 79.2(2) . . ?
Na12 O3 Na4 144.83(13) . . ?
Na3 O3 Na4 83.78(9) . . ?
Na7 O3 Na4 76.13(9) . . ?
C40 O4 Na13 87.3(2) . . ?
C40 O4 Na4 166.6(2) . . ?
Na13 O4 Na4 99.30(11) . . ?
C40 O4 Na8 99.9(2) . . ?
Na13 O4 Na8 143.74(14) . . ?
Na4 O4 Na8 81.70(10) . . ?
C40 O4 Na1 80.7(2) . . ?
Na13 O4 Na1 138.14(14) . . ?
Na4 O4 Na1 86.69(9) . . ?
Na8 O4 Na1 78.06(9) . . ?
C53 O5 Na5 111.3(2) . . ?
C53 O5 Na2 137.4(2) . . ?
Na5 O5 Na2 84.53(10) . . ?
C53 O5 Na6 86.18(19) . . ?
Na5 O5 Na6 162.03(13) . . ?
Na2 O5 Na6 79.36(9) . . ?
C53 O5 Na9 131.0(2) . . ?
Na5 O5 Na9 87.11(9) . . ?
Na2 O5 Na9 87.34(10) . . ?
Na6 O5 Na9 84.26(9) . . ?
C66 O6 Na6 110.6(2) . . ?
C66 O6 Na3 139.7(2) . . ?
Na6 O6 Na3 84.06(10) . . ?
C66 O6 Na9 127.5(2) . . ?
Na6 O6 Na9 88.93(10) . . ?
Na3 O6 Na9 88.62(9) . . ?
C66 O6 Na7 86.27(19) . . ?
Na6 O6 Na7 161.10(13) . . ?
Na3 O6 Na7 77.39(9) . . ?
Na9 O6 Na7 87.09(9) . . ?
C79 O7 Na7 111.1(2) . . ?
C79 O7 Na4 138.7(2) . . ?
Na7 O7 Na4 83.23(10) . . ?
C79 O7 Na8 86.6(2) . . ?
Na7 O7 Na8 161.41(13) . . ?
Na4 O7 Na8 79.47(9) . . ?
C79 O7 Na9 129.4(2) . . ?
Na7 O7 Na9 87.62(9) . . ?
Na4 O7 Na9 88.20(10) . . ?
Na8 O7 Na9 85.08(9) . . ?
C92 O8 Na8 112.4(2) . . ?
C92 O8 Na1 149.4(2) . . ?
Na8 O8 Na1 80.71(10) . . ?
C92 O8 Na5 89.1(2) . . ?
Na8 O8 Na5 157.95(14) . . ?
Na1 O8 Na5 77.98(9) . . ?
C92 O8 Na9 121.2(2) . . ?
Na8 O8 Na9 86.82(9) . . ?
Na1 O8 Na9 85.83(10) . . ?
Na5 O8 Na9 86.04(9) . . ?
Na3 O9 Na4 90.69(11) . . ?
Na3 O9 Na1 178.27(17) . . ?
Na4 O9 Na1 88.81(11) . . ?
Na3 O9 Na2 89.56(11) . . ?
Na4 O9 Na2 178.73(17) . . ?
Na1 O9 Na2 90.98(11) . . ?
Na3 O9 Na9 89.98(12) . . ?
Na4 O9 Na9 91.35(12) . . ?
Na1 O9 Na9 88.38(12) . . ?
Na2 O9 Na9 89.89(12) . . ?
Na3 O9 H9O 90(3) . . ?
Na4 O9 H9O 88(3) . . ?
Na1 O9 H9O 92(3) . . ?
Na2 O9 H9O 91(3) . . ?
Na9 O9 H9O 179(3) . . ?
C105 O10 C106 116.6(3) . . ?
C105 O10 Na10 120.9(3) . . ?
C106 O10 Na10 122.2(3) . . ?
C110 O11 C111 116.1(4) . . ?
C110 O11 Na11 117.3(3) . . ?
C111 O11 Na11 126.0(3) . . ?
C116 O12 C115 113.2(5) . . ?
C116 O12 Na12 133.4(3) . . ?
C115 O12 Na12 112.6(4) . . ?
C121 O13A C20A 112.2(7) . . ?
C121 O13A Na13 124.3(7) . . ?
C20A O13A Na13 123.0(5) . . ?
O13A C20A H20A 109.5 . . ?
O13A C20A H20B 109.5 . . ?
H20A C20A H20B 109.5 . . ?
O13A C20A H20C 109.5 . . ?
H20A C20A H20C 109.5 . . ?
H20B C20A H20C 109.5 . . ?
C121 C22A Na13 86.7(6) . . ?
C121 C22A H22A 109.5 . . ?
Na13 C22A H22A 64.5 . . ?
C121 C22A H22B 109.5 . . ?
Na13 C22A H22B 163.8 . . ?
H22A C22A H22B 109.5 . . ?
C121 C22A H22C 109.5 . . ?
Na13 C22A H22C 61.8 . . ?
H22A C22A H22C 109.5 . . ?
H22B C22A H22C 109.5 . . ?
C121 O13B C20B 103.7(8) . . ?
C121 O13B Na13 133.0(8) . . ?
C20B O13B Na13 117.9(7) . . ?
O13B C20B H20D 109.5 . . ?
O13B C20B H20E 109.5 . . ?
H20D C20B H20E 109.5 . . ?
O13B C20B H20F 109.5 . . ?
H20D C20B H20F 109.5 . . ?
H20E C20B H20F 109.5 . . ?
C121 C22B Na13 86.0(10) . . ?
C121 C22B H22D 109.5 . . ?
Na13 C22B H22D 66.8 . . ?
C121 C22B H22E 109.5 . . ?
Na13 C22B H22E 60.1 . . ?
H22D C22B H22E 109.5 . . ?
C121 C22B H22F 109.5 . . ?
Na13 C22B H22F 164.1 . . ?
H22D C22B H22F 109.5 . . ?
H22E C22B H22F 109.5 . . ?
O1 C1 C2 116.3(4) . . ?
O1 C1 C8 115.3(4) . . ?
C2 C1 C8 128.0(4) . . ?
O1 C1 Na10 60.27(18) . . ?
C2 C1 Na10 91.6(3) . . ?
C8 C1 Na10 108.7(3) . . ?
O1 C1 Na2 67.40(19) . . ?
C2 C1 Na2 76.9(2) . . ?
C8 C1 Na2 130.0(3) . . ?
Na10 C1 Na2 113.40(15) . . ?
O1 C1 Na5 53.29(18) . . ?
C2 C1 Na5 143.2(3) . . ?
C8 C1 Na5 76.8(2) . . ?
Na10 C1 Na5 106.30(14) . . ?
Na2 C1 Na5 66.53(10) . . ?
C1 C2 C7 119.8(4) . . ?
C1 C2 C3 126.6(4) . . ?
C7 C2 C3 113.6(4) . . ?
C1 C2 Na2 73.5(2) . . ?
C7 C2 Na2 71.5(2) . . ?
C3 C2 Na2 128.6(3) . . ?
C1 C2 Na10 60.2(2) . . ?
C7 C2 Na10 80.7(2) . . ?
C3 C2 Na10 130.3(3) . . ?
Na2 C2 Na10 101.08(13) . . ?
C4 C3 C2 121.6(5) . . ?
C4 C3 H3 119.2 . . ?
C2 C3 H3 119.2 . . ?
C3 C4 C5 123.7(5) . . ?
C3 C4 H4 118.2 . . ?
C5 C4 H4 118.2 . . ?
C6 C5 C4 116.8(5) . . ?
C6 C5 Na11 77.0(3) . . ?
C4 C5 Na11 99.9(3) . . ?
C6 C5 H5 121.6 . . ?
C4 C5 H5 121.6 . . ?
Na11 C5 H5 92.9 . . ?
C7 C6 C5 121.2(5) . . ?
C7 C6 Na11 98.4(3) . . ?
C5 C6 Na11 74.5(3) . . ?
C7 C6 H6 119.4 . . ?
C5 C6 H6 119.4 . . ?
Na11 C6 H6 97.1 . . ?
C6 C7 C2 122.9(4) . . ?
C6 C7 Na2 123.5(3) . . ?
C2 C7 Na2 78.3(2) . . ?
C6 C7 Na10 134.8(3) . . ?
C2 C7 Na10 72.2(2) . . ?
Na2 C7 Na10 100.43(14) . . ?
C6 C7 H7 118.5 . . ?
C2 C7 H7 118.5 . . ?
Na2 C7 H7 68.5 . . ?
Na10 C7 H7 65.3 . . ?
C13 C8 C9 113.8(4) . . ?
C13 C8 C1 127.8(4) . . ?
C9 C8 C1 118.2(4) . . ?
C13 C8 Na5 124.9(3) . . ?
C9 C8 Na5 67.7(2) . . ?
C1 C8 Na5 74.4(2) . . ?
C10 C9 C8 122.8(4) . . ?
C10 C9 Na5 118.7(3) . . ?
C8 C9 Na5 83.3(2) . . ?
C10 C9 H9 118.6 . . ?
C8 C9 H9 118.6 . . ?
Na5 C9 H9 67.7 . . ?
C9 C10 C11 121.2(4) . . ?
C9 C10 H10 119.4 . . ?
C11 C10 H10 119.4 . . ?
C10 C11 C12 117.5(4) . . ?
C10 C11 H11 121.3 . . ?
C12 C11 H11 121.3 . . ?
C13 C12 C11 122.2(4) . . ?
C13 C12 H12 118.9 . . ?
C11 C12 H12 118.9 . . ?
C12 C13 C8 122.4(4) . . ?
C12 C13 H13 118.8 . . ?
C8 C13 H13 118.8 . . ?
O2 C14 C15 117.6(3) . . ?
O2 C14 C21 115.6(3) . . ?
C15 C14 C21 126.3(4) . . ?
O2 C14 Na11 58.39(18) . . ?
C15 C14 Na11 91.1(3) . . ?
C21 C14 Na11 110.4(2) . . ?
O2 C14 Na3 68.04(18) . . ?
C15 C14 Na3 77.4(2) . . ?
C21 C14 Na3 131.2(3) . . ?
Na11 C14 Na3 110.89(14) . . ?
O2 C14 Na6 54.38(18) . . ?
C15 C14 Na6 144.7(3) . . ?
C21 C14 Na6 76.6(2) . . ?
Na11 C14 Na6 106.32(14) . . ?
Na3 C14 Na6 67.79(10) . . ?
C14 C15 C16 128.2(4) . . ?
C14 C15 C20 119.5(4) . . ?
C16 C15 C20 112.2(4) . . ?
C14 C15 Na3 72.7(2) . . ?
C16 C15 Na3 128.1(3) . . ?
C20 C15 Na3 73.8(2) . . ?
C14 C15 Na11 61.4(2) . . ?
C16 C15 Na11 132.7(3) . . ?
C20 C15 Na11 76.3(2) . . ?
Na3 C15 Na11 99.25(13) . . ?
C17 C16 C15 123.7(4) . . ?
C17 C16 H16 118.2 . . ?
C15 C16 H16 118.2 . . ?
C16 C17 C18 122.2(5) . . ?
C16 C17 Na12 91.6(3) . . ?
C18 C17 Na12 65.7(3) . . ?
C16 C17 H17 118.9 . . ?
C18 C17 H17 118.9 . . ?
Na12 C17 H17 113.4 . . ?
C19 C18 C17 116.8(5) . . ?
C19 C18 Na12 79.7(3) . . ?
C17 C18 Na12 86.8(3) . . ?
C19 C18 H18 121.6 . . ?
C17 C18 H18 121.6 . . ?
Na12 C18 H18 102.9 . . ?
C20 C19 C18 123.0(4) . . ?
C20 C19 Na12 91.5(3) . . ?
C18 C19 Na12 71.8(3) . . ?
C20 C19 H19 118.5 . . ?
C18 C19 H19 118.5 . . ?
Na12 C19 H19 107.4 . . ?
C19 C20 C15 122.0(4) . . ?
C19 C20 Na3 128.3(3) . . ?
C15 C20 Na3 75.3(2) . . ?
C19 C20 Na11 130.9(3) . . ?
C15 C20 Na11 75.9(2) . . ?
Na3 C20 Na11 99.54(15) . . ?
C19 C20 H20 119.0 . . ?
C15 C20 H20 119.0 . . ?
Na3 C20 H20 67.8 . . ?
Na11 C20 H20 65.0 . . ?
C26 C21 C22 115.3(4) . . ?
C26 C21 C14 126.5(4) . . ?
C22 C21 C14 118.1(3) . . ?
C26 C21 Na6 125.2(3) . . ?
C22 C21 Na6 71.0(2) . . ?
C14 C21 Na6 73.6(2) . . ?
C23 C22 C21 122.3(4) . . ?
C23 C22 Na6 123.2(3) . . ?
C21 C22 Na6 80.2(2) . . ?
C23 C22 H22 118.8 . . ?
C21 C22 H22 118.8 . . ?
Na6 C22 H22 67.0 . . ?
C24 C23 C22 120.3(4) . . ?
C24 C23 H23 119.9 . . ?
C22 C23 H23 119.9 . . ?
C25 C24 C23 118.6(4) . . ?
C25 C24 H24 120.7 . . ?
C23 C24 H24 120.7 . . ?
C24 C25 C26 122.0(4) . . ?
C24 C25 H25 119.0 . . ?
C26 C25 H25 119.0 . . ?
C25 C26 C21 121.4(4) . . ?
C25 C26 H26 119.3 . . ?
C21 C26 H26 119.3 . . ?
O3 C27 C28 116.5(4) . . ?
O3 C27 C34 116.0(4) . . ?
C28 C27 C34 127.1(4) . . ?
O3 C27 Na12 56.54(18) . . ?
C28 C27 Na12 101.1(3) . . ?
C34 C27 Na12 102.6(3) . . ?
O3 C27 Na4 70.44(19) . . ?
C28 C27 Na4 74.0(2) . . ?
C34 C27 Na4 130.4(3) . . ?
Na12 C27 Na4 117.63(15) . . ?
O3 C27 Na7 49.29(18) . . ?
C28 C27 Na7 138.4(3) . . ?
C34 C27 Na7 83.2(3) . . ?
Na12 C27 Na7 97.87(13) . . ?
Na4 C27 Na7 64.49(10) . . ?
C27 C28 C29 128.1(4) . . ?
C27 C28 C33 119.2(4) . . ?
C29 C28 C33 112.6(4) . . ?
C27 C28 Na4 75.7(2) . . ?
C29 C28 Na4 114.9(3) . . ?
C33 C28 Na4 77.3(2) . . ?
C30 C29 C28 122.4(4) . . ?
C30 C29 H29 118.8 . . ?
C28 C29 H29 118.8 . . ?
C31 C30 C29 123.3(5) . . ?
C31 C30 Na13 74.0(3) . . ?
C29 C30 Na13 96.8(3) . . ?
C31 C30 H30 118.4 . . ?
C29 C30 H30 118.4 . . ?
Na13 C30 H30 99.5 . . ?
C30 C31 C32 117.2(5) . . ?
C30 C31 Na13 77.1(3) . . ?
C32 C31 Na13 92.4(3) . . ?
C30 C31 H31 121.4 . . ?
C32 C31 H31 121.4 . . ?
Na13 C31 H31 99.9 . . ?
C33 C32 C31 121.3(5) . . ?
C33 C32 Na13 95.3(3) . . ?
C31 C32 Na13 60.8(3) . . ?
C33 C32 H32 119.4 . . ?
C31 C32 H32 119.4 . . ?
Na13 C32 H32 113.8 . . ?
C32 C33 C28 123.1(4) . . ?
C32 C33 Na4 121.6(3) . . ?
C28 C33 Na4 72.0(2) . . ?
C32 C33 H33 118.4 . . ?
C28 C33 H33 118.4 . . ?
Na4 C33 H33 76.9 . . ?
C39 C34 C35 112.8(4) . . ?
C39 C34 C27 127.1(4) . . ?
C35 C34 C27 120.1(4) . . ?
C36 C35 C34 123.8(4) . . ?
C36 C35 Na7 126.0(3) . . ?
C34 C35 Na7 89.1(3) . . ?
C36 C35 H35 118.1 . . ?
C34 C35 H35 118.1 . . ?
Na7 C35 H35 52.7 . . ?
C35 C36 C37 121.0(5) . . ?
C35 C36 H36 119.5 . . ?
C37 C36 H36 119.5 . . ?
C38 C37 C36 117.0(5) . . ?
C38 C37 H37 121.5 . . ?
C36 C37 H37 121.5 . . ?
C39 C38 C37 122.3(5) . . ?
C39 C38 H38 118.9 . . ?
C37 C38 H38 118.9 . . ?
C38 C39 C34 123.0(5) . . ?
C38 C39 H39 118.5 . . ?
C34 C39 H39 118.5 . . ?
O4 C40 C41 116.4(4) . . ?
O4 C40 C47 114.9(4) . . ?
C41 C40 C47 127.8(4) . . ?
O4 C40 Na13 60.16(18) . . ?
C41 C40 Na13 91.0(3) . . ?
C47 C40 Na13 106.7(3) . . ?
O4 C40 Na1 67.39(18) . . ?
C41 C40 Na1 79.7(2) . . ?
C47 C40 Na1 129.6(3) . . ?
Na13 C40 Na1 114.83(16) . . ?
O4 C40 Na8 51.66(18) . . ?
C41 C40 Na8 145.3(3) . . ?
C47 C40 Na8 77.9(2) . . ?
Na13 C40 Na8 104.08(14) . . ?
Na1 C40 Na8 65.59(10) . . ?
C40 C41 C46 119.5(4) . . ?
C40 C41 C42 128.0(4) . . ?
C46 C41 C42 112.5(4) . . ?
C40 C41 Na1 69.8(2) . . ?
C46 C41 Na1 77.3(2) . . ?
C42 C41 Na1 127.2(3) . . ?
C40 C41 Na13 60.6(2) . . ?
C46 C41 Na13 77.9(2) . . ?
C42 C41 Na13 132.5(3) . . ?
Na1 C41 Na13 100.21(14) . . ?
C43 C42 C41 122.1(5) . . ?
C43 C42 H42 118.9 . . ?
C41 C42 H42 118.9 . . ?
C42 C43 C44 124.1(5) . . ?
C42 C43 Na10 90.1(3) . . ?
C44 C43 Na10 67.2(3) . . ?
C42 C43 H43 117.9 . . ?
C44 C43 H43 117.9 . . ?
Na10 C43 H43 114.3 . . ?
C43 C44 C45 115.7(5) . . ?
C43 C44 Na10 84.6(3) . . ?
C45 C44 Na10 77.1(3) . . ?
C43 C44 H44 122.2 . . ?
C45 C44 H44 122.2 . . ?
Na10 C44 H44 107.3 . . ?
C46 C45 C44 122.4(5) . . ?
C46 C45 Na10 89.0(3) . . ?
C44 C45 Na10 73.3(3) . . ?
C46 C45 H45 118.8 . . ?
C44 C45 H45 118.8 . . ?
Na10 C45 H45 108.4 . . ?
C45 C46 C41 123.2(4) . . ?
C45 C46 Na1 131.0(3) . . ?
C41 C46 Na1 72.5(2) . . ?
C45 C46 Na13 130.5(3) . . ?
C41 C46 Na13 74.3(2) . . ?
Na1 C46 Na13 97.70(14) . . ?
C45 C46 Na10 64.3(3) . . ?
C41 C46 Na10 89.5(3) . . ?
Na1 C46 Na10 70.41(10) . . ?
Na13 C46 Na10 162.49(17) . . ?
C45 C46 H46 118.4 . . ?
C41 C46 H46 118.4 . . ?
Na1 C46 H46 68.1 . . ?
Na13 C46 H46 66.5 . . ?
Na10 C46 H46 117.7 . . ?
C48 C47 C52 114.2(4) . . ?
C48 C47 C40 119.3(4) . . ?
C52 C47 C40 126.5(4) . . ?
C48 C47 Na8 68.3(2) . . ?
C52 C47 Na8 129.0(3) . . ?
C40 C47 Na8 73.4(2) . . ?
C49 C48 C47 123.1(4) . . ?
C49 C48 Na8 124.5(3) . . ?
C47 C48 Na8 83.2(2) . . ?
C49 C48 H48 118.5 . . ?
C47 C48 H48 118.5 . . ?
Na8 C48 H48 62.0 . . ?
C48 C49 C50 120.7(5) . . ?
C48 C49 H49 119.7 . . ?
C50 C49 H49 119.7 . . ?
C51 C50 C49 117.9(5) . . ?
C51 C50 H50 121.1 . . ?
C49 C50 H50 121.1 . . ?
C50 C51 C52 122.3(5) . . ?
C50 C51 H51 118.9 . . ?
C52 C51 H51 118.9 . . ?
C51 C52 C47 121.8(4) . . ?
C51 C52 H52 119.1 . . ?
C47 C52 H52 119.1 . . ?
O5 C53 C60 112.2(3) . . ?
O5 C53 C54 112.4(3) . . ?
C60 C53 C54 111.5(3) . . ?
O5 C53 Na6 62.42(17) . . ?
C60 C53 Na6 159.7(3) . . ?
C54 C53 Na6 88.0(2) . . ?
O5 C53 Na5 43.65(15) . . ?
C60 C53 Na5 72.5(2) . . ?
C54 C53 Na5 113.0(2) . . ?
Na6 C53 Na5 105.96(12) . . ?
O5 C53 H53 106.8 . . ?
C60 C53 H53 106.8 . . ?
C54 C53 H53 106.8 . . ?
Na6 C53 H53 60.0 . . ?
Na5 C53 H53 137.3 . . ?
C59 C54 C55 118.1(4) . . ?
C59 C54 C53 122.1(3) . . ?
C55 C54 C53 119.9(4) . . ?
C59 C54 Na6 104.9(3) . . ?
C55 C54 Na6 104.5(3) . . ?
C53 C54 Na6 62.04(19) . . ?
C56 C55 C54 121.0(4) . . ?
C56 C55 H55 119.5 . . ?
C54 C55 H55 119.5 . . ?
C57 C56 C55 120.4(4) . . ?
C57 C56 H56 119.8 . . ?
C55 C56 H56 119.8 . . ?
C56 C57 C58 119.7(4) . . ?
C56 C57 H57 120.1 . . ?
C58 C57 H57 120.1 . . ?
C57 C58 C59 119.4(4) . . ?
C57 C58 H58 120.3 . . ?
C59 C58 H58 120.3 . . ?
C54 C59 C58 121.4(4) . . ?
C54 C59 H59 119.3 . . ?
C58 C59 H59 119.3 . . ?
C65 C60 C61 117.0(4) . . ?
C65 C60 C53 120.7(4) . . ?
C61 C60 C53 122.2(4) . . ?
C65 C60 Na5 123.9(3) . . ?
C61 C60 Na5 68.3(2) . . ?
C53 C60 Na5 78.9(2) . . ?
C62 C61 C60 121.2(4) . . ?
C62 C61 Na5 116.6(3) . . ?
C60 C61 Na5 84.3(2) . . ?
C62 C61 H61 119.4 . . ?
C60 C61 H61 119.4 . . ?
Na5 C61 H61 69.2 . . ?
C63 C62 C61 120.6(4) . . ?
C63 C62 H62 119.7 . . ?
C61 C62 H62 119.7 . . ?
C62 C63 C64 119.3(4) . . ?
C62 C63 H63 120.4 . . ?
C64 C63 H63 120.4 . . ?
C63 C64 C65 119.8(4) . . ?
C63 C64 H64 120.1 . . ?
C65 C64 H64 120.1 . . ?
C60 C65 C64 122.2(4) . . ?
C60 C65 H65 118.9 . . ?
C64 C65 H65 118.9 . . ?
O6 C66 C73 110.7(3) . . ?
O6 C66 C67 111.2(3) . . ?
C73 C66 C67 112.4(3) . . ?
O6 C66 Na7 62.36(17) . . ?
C73 C66 Na7 167.8(3) . . ?
C67 C66 Na7 79.8(2) . . ?
O6 C66 Na6 44.09(15) . . ?
C73 C66 Na6 69.0(2) . . ?
C67 C66 Na6 115.9(3) . . ?
Na7 C66 Na6 106.03(13) . . ?
O6 C66 H66 107.4 . . ?
C73 C66 H66 107.4 . . ?
C67 C66 H66 107.4 . . ?
Na7 C66 H66 67.5 . . ?
Na6 C66 H66 134.4 . . ?
C72 C67 C68 118.3(4) . . ?
C72 C67 C66 121.9(4) . . ?
C68 C67 C66 119.9(5) . . ?
C72 C67 Na7 97.4(3) . . ?
C68 C67 Na7 103.3(3) . . ?
C66 C67 Na7 68.4(2) . . ?
C67 C68 C69 120.3(5) . . ?
C67 C68 H68 119.9 . . ?
C69 C68 H68 119.9 . . ?
C70 C69 C68 119.3(5) . . ?
C70 C69 H69 120.3 . . ?
C68 C69 H69 120.3 . . ?
C71 C70 C69 120.9(6) . . ?
C71 C70 H70 119.5 . . ?
C69 C70 H70 119.5 . . ?
C70 C71 C72 119.2(6) . . ?
C70 C71 H71 120.4 . . ?
C72 C71 H71 120.4 . . ?
C67 C72 C71 121.9(5) . . ?
C67 C72 H72 119.1 . . ?
C71 C72 H72 119.1 . . ?
C78 C73 C74 118.0(4) . . ?
C78 C73 C66 119.6(4) . . ?
C74 C73 C66 122.3(4) . . ?
C78 C73 Na6 107.7(3) . . ?
C74 C73 Na6 79.9(2) . . ?
C66 C73 Na6 81.8(2) . . ?
C75 C74 C73 120.8(4) . . ?
C75 C74 Na6 109.6(3) . . ?
C73 C74 Na6 73.0(2) . . ?
C75 C74 H74 119.6 . . ?
C73 C74 H74 119.6 . . ?
Na6 C74 H74 87.5 . . ?
C76 C75 C74 120.7(4) . . ?
C76 C75 H75 119.6 . . ?
C74 C75 H75 119.6 . . ?
C75 C76 C77 120.1(4) . . ?
C75 C76 H76 120.0 . . ?
C77 C76 H76 120.0 . . ?
C76 C77 C78 118.2(4) . . ?
C76 C77 H77 120.9 . . ?
C78 C77 H77 120.9 . . ?
C73 C78 C77 122.1(4) . . ?
C73 C78 H78 118.9 . . ?
C77 C78 H78 118.9 . . ?
O7 C79 C86 112.4(3) . . ?
O7 C79 C80 112.3(3) . . ?
C86 C79 C80 109.9(3) . . ?
O7 C79 Na8 61.59(17) . . ?
C86 C79 Na8 161.6(3) . . ?
C80 C79 Na8 88.0(2) . . ?
O7 C79 Na7 43.61(16) . . ?
C86 C79 Na7 72.4(2) . . ?
C80 C79 Na7 112.3(3) . . ?
Na8 C79 Na7 105.02(13) . . ?
O7 C79 H79 107.3 . . ?
C86 C79 H79 107.3 . . ?
C80 C79 H79 107.3 . . ?
Na8 C79 H79 61.8 . . ?
Na7 C79 H79 137.7 . . ?
C85 C80 C81 118.8(4) . . ?
C85 C80 C79 122.0(4) . . ?
C81 C80 C79 119.2(4) . . ?
C85 C80 Na8 102.4(3) . . ?
C81 C80 Na8 107.1(3) . . ?
C79 C80 Na8 61.62(19) . . ?
C80 C81 C82 120.2(4) . . ?
C80 C81 H81 119.9 . . ?
C82 C81 H81 119.9 . . ?
C83 C82 C81 119.9(4) . . ?
C83 C82 H82 120.1 . . ?
C81 C82 H82 120.1 . . ?
C82 C83 C84 120.3(4) . . ?
C82 C83 H83 119.8 . . ?
C84 C83 H83 119.8 . . ?
C83 C84 C85 119.4(5) . . ?
C83 C84 H84 120.3 . . ?
C85 C84 H84 120.3 . . ?
C80 C85 C84 121.3(4) . . ?
C80 C85 H85 119.3 . . ?
C84 C85 H85 119.3 . . ?
C91 C86 C87 118.2(4) . . ?
C91 C86 C79 120.4(4) . . ?
C87 C86 C79 121.4(4) . . ?
C91 C86 Na7 126.3(3) . . ?
C87 C86 Na7 67.8(2) . . ?
C79 C86 Na7 78.5(2) . . ?
C88 C87 C86 121.4(5) . . ?
C88 C87 Na7 117.5(3) . . ?
C86 C87 Na7 84.9(3) . . ?
C88 C87 H87 119.3 . . ?
C86 C87 H87 119.3 . . ?
Na7 C87 H87 67.7 . . ?
C89 C88 C87 120.0(5) . . ?
C89 C88 H88 120.0 . . ?
C87 C88 H88 120.0 . . ?
C88 C89 C90 120.2(5) . . ?
C88 C89 H89 119.9 . . ?
C90 C89 H89 119.9 . . ?
C89 C90 C91 118.8(5) . . ?
C89 C90 H90 120.6 . . ?
C91 C90 H90 120.6 . . ?
C86 C91 C90 121.4(5) . . ?
C86 C91 H91 119.3 . . ?
C90 C91 H91 119.3 . . ?
O8 C92 C99 112.3(3) . . ?
O8 C92 C93 114.6(3) . . ?
C99 C92 C93 108.4(3) . . ?
O8 C92 Na5 60.42(17) . . ?
C99 C92 Na5 165.5(3) . . ?
C93 C92 Na5 86.0(2) . . ?
O8 C92 Na8 43.26(16) . . ?
C99 C92 Na8 71.2(2) . . ?
C93 C92 Na8 117.9(2) . . ?
Na5 C92 Na8 103.55(13) . . ?
O8 C92 H92 107.0 . . ?
C99 C92 H92 107.0 . . ?
C93 C92 H92 107.0 . . ?
Na5 C92 H92 66.3 . . ?
Na8 C92 H92 133.4 . . ?
C94 C93 C98 118.5(4) . . ?
C94 C93 C92 120.8(4) . . ?
C98 C93 C92 120.7(4) . . ?
C94 C93 Na5 115.2(3) . . ?
C98 C93 Na5 93.0(2) . . ?
C92 C93 Na5 63.8(2) . . ?
C95 C94 C93 122.4(4) . . ?
C95 C94 H94 118.8 . . ?
C93 C94 H94 118.8 . . ?
C94 C95 C96 119.2(5) . . ?
C94 C95 H95 120.4 . . ?
C96 C95 H95 120.4 . . ?
C97 C96 C95 119.7(5) . . ?
C97 C96 H96 120.1 . . ?
C95 C96 H96 120.1 . . ?
C96 C97 C98 120.9(5) . . ?
C96 C97 H97 119.6 . . ?
C98 C97 H97 119.6 . . ?
C93 C98 C97 119.2(4) . . ?
C93 C98 H98 120.4 . . ?
C97 C98 H98 120.4 . . ?
C104 C99 C100 117.2(4) . . ?
C104 C99 C92 121.7(3) . . ?
C100 C99 C92 121.0(4) . . ?
C104 C99 Na8 123.3(3) . . ?
C100 C99 Na8 66.5(2) . . ?
C92 C99 Na8 80.0(2) . . ?
C101 C100 C99 121.4(4) . . ?
C101 C100 Na8 113.2(3) . . ?
C99 C100 Na8 85.7(2) . . ?
C101 C100 H100 119.3 . . ?
C99 C100 H100 119.3 . . ?
Na8 C100 H100 71.0 . . ?
C100 C101 C102 120.2(4) . . ?
C100 C101 H101 119.9 . . ?
C102 C101 H101 119.9 . . ?
C103 C102 C101 119.1(4) . . ?
C103 C102 H102 120.4 . . ?
C101 C102 H102 120.4 . . ?
C102 C103 C104 120.4(4) . . ?
C102 C103 H103 119.8 . . ?
C104 C103 H103 119.8 . . ?
C103 C104 C99 121.6(4) . . ?
C103 C104 H104 119.2 . . ?
C99 C104 H104 119.2 . . ?
O10 C105 H10A 109.5 . . ?
O10 C105 H10B 109.5 . . ?
H10A C105 H10B 109.5 . . ?
O10 C105 H10C 109.5 . . ?
H10A C105 H10C 109.5 . . ?
H10B C105 H10C 109.5 . . ?
O10 C106 C108 110.8(4) . . ?
O10 C106 C107 103.0(4) . . ?
C108 C106 C107 111.7(4) . . ?
O10 C106 C109 109.1(4) . . ?
C108 C106 C109 111.8(4) . . ?
C107 C106 C109 110.2(4) . . ?
C106 C107 Na10 85.8(3) . . ?
C106 C107 H10D 109.5 . . ?
Na10 C107 H10D 64.7 . . ?
C106 C107 H10E 109.5 . . ?
Na10 C107 H10E 62.4 . . ?
H10D C107 H10E 109.5 . . ?
C106 C107 H10F 109.5 . . ?
Na10 C107 H10F 164.6 . . ?
H10D C107 H10F 109.5 . . ?
H10E C107 H10F 109.5 . . ?
C106 C108 H10G 109.5 . . ?
C106 C108 H10H 109.5 . . ?
H10G C108 H10H 109.5 . . ?
C106 C108 H10I 109.5 . . ?
H10G C108 H10I 109.5 . . ?
H10H C108 H10I 109.5 . . ?
C106 C109 H10J 109.5 . . ?
C106 C109 H10K 109.5 . . ?
H10J C109 H10K 109.5 . . ?
C106 C109 H10L 109.5 . . ?
H10J C109 H10L 109.5 . . ?
H10K C109 H10L 109.5 . . ?
O11 C110 H11A 109.5 . . ?
O11 C110 H11B 109.5 . . ?
H11A C110 H11B 109.5 . . ?
O11 C110 H11C 109.5 . . ?
H11A C110 H11C 109.5 . . ?
H11B C110 H11C 109.5 . . ?
O11 C111 C112 104.0(4) . . ?
O11 C111 C113 110.7(4) . . ?
C112 C111 C113 110.7(5) . . ?
O11 C111 C114 109.6(4) . . ?
C112 C111 C114 110.0(5) . . ?
C113 C111 C114 111.6(4) . . ?
C111 C112 H11D 109.5 . . ?
C111 C112 H11E 109.5 . . ?
H11D C112 H11E 109.5 . . ?
C111 C112 H11F 109.5 . . ?
H11D C112 H11F 109.5 . . ?
H11E C112 H11F 109.5 . . ?
C111 C113 H11G 109.5 . . ?
C111 C113 H11H 109.5 . . ?
H11G C113 H11H 109.5 . . ?
C111 C113 H11I 109.5 . . ?
H11G C113 H11I 109.5 . . ?
H11H C113 H11I 109.5 . . ?
C111 C114 H11J 109.5 . . ?
C111 C114 H11K 109.5 . . ?
H11J C114 H11K 109.5 . . ?
C111 C114 H11L 109.5 . . ?
H11J C114 H11L 109.5 . . ?
H11K C114 H11L 109.5 . . ?
O12 C115 Na12 42.3(3) . . ?
O12 C115 H11M 109.5 . . ?
Na12 C115 H11M 67.8 . . ?
O12 C115 H11N 109.5 . . ?
Na12 C115 H11N 131.1 . . ?
H11M C115 H11N 109.5 . . ?
O12 C115 H11O 109.5 . . ?
Na12 C115 H11O 117.4 . . ?
H11M C115 H11O 109.5 . . ?
H11N C115 H11O 109.5 . . ?
O12 C116 C119 110.0(5) . . ?
O12 C116 C118 114.4(5) . . ?
C119 C116 C118 109.6(5) . . ?
O12 C116 C117 100.6(5) . . ?
C119 C116 C117 107.2(7) . . ?
C118 C116 C117 114.6(6) . . ?
C116 C117 H11P 109.5 . . ?
C116 C117 H11Q 109.5 . . ?
H11P C117 H11Q 109.5 . . ?
C116 C117 H11R 109.5 . . ?
H11P C117 H11R 109.5 . . ?
H11Q C117 H11R 109.5 . . ?
C116 C118 H11S 109.5 . . ?
C116 C118 H11T 109.5 . . ?
H11S C118 H11T 109.5 . . ?
C116 C118 H11U 109.5 . . ?
H11S C118 H11U 109.5 . . ?
H11T C118 H11U 109.5 . . ?
C116 C119 H11V 109.5 . . ?
C116 C119 H11W 109.5 . . ?
H11V C119 H11W 109.5 . . ?
C116 C119 H11$ 109.5 . . ?
H11V C119 H11$ 109.5 . . ?
H11W C119 H11$ 109.5 . . ?
O13A C121 O13B 65.8(6) . . ?
O13A C121 C123 113.5(5) . . ?
O13B C121 C123 120.9(6) . . ?
O13A C121 C124 117.9(6) . . ?
O13B C121 C124 116.5(6) . . ?
C123 C121 C124 113.9(5) . . ?
O13A C121 C22B 31.6(9) . . ?
O13B C121 C22B 95.3(11) . . ?
C123 C121 C22B 108.5(11) . . ?
C124 C121 C22B 95.7(11) . . ?
O13A C121 C22A 102.5(7) . . ?
O13B C121 C22A 37.0(5) . . ?
C123 C121 C22A 102.7(7) . . ?
C124 C121 C22A 103.8(7) . . ?
C22B C121 C22A 132.3(12) . . ?
C121 C123 H12G 109.5 . . ?
C121 C123 H12H 109.5 . . ?
H12G C123 H12H 109.5 . . ?
C121 C123 H12I 109.5 . . ?
H12G C123 H12I 109.5 . . ?
H12H C123 H12I 109.5 . . ?
C121 C124 H12J 109.5 . . ?
C121 C124 H12K 109.5 . . ?
H12J C124 H12K 109.5 . . ?
C121 C124 H12L 109.5 . . ?
H12J C124 H12L 109.5 . . ?
H12K C124 H12L 109.5 . . ?
O14 Na14 O22 94.17(10) . . ?
O14 Na14 O21 101.74(10) . . ?
O22 Na14 O21 91.44(11) . . ?
O14 Na14 O17 161.91(11) . . ?
O22 Na14 O17 89.17(10) . . ?
O21 Na14 O17 95.94(10) . . ?
O14 Na14 C164 139.42(12) . . ?
O22 Na14 C164 119.59(12) . . ?
O21 Na14 C164 99.35(12) . . ?
O17 Na14 C164 30.91(9) . . ?
O14 Na14 C170 98.23(12) . . ?
O22 Na14 C170 104.94(13) . . ?
O21 Na14 C170 153.11(12) . . ?
O17 Na14 C170 63.78(11) . . ?
C164 Na14 C170 54.07(13) . . ?
O14 Na14 C165 111.88(12) . . ?
O22 Na14 C165 127.52(12) . . ?
O21 Na14 C165 123.92(12) . . ?
O17 Na14 C165 53.48(10) . . ?
C164 Na14 C165 29.80(11) . . ?
C170 Na14 C165 29.91(11) . . ?
O14 Na14 Na18 50.08(8) . . ?
O22 Na14 Na18 89.77(9) . . ?
O21 Na14 Na18 51.97(7) . . ?
O17 Na14 Na18 147.85(9) . . ?
C164 Na14 Na18 141.31(11) . . ?
C170 Na14 Na18 146.55(10) . . ?
C165 Na14 Na18 141.94(10) . . ?
O14 Na14 Na21 149.80(10) . . ?
O22 Na14 Na21 88.82(9) . . ?
O21 Na14 Na21 48.10(7) . . ?
O17 Na14 Na21 47.88(7) . . ?
C164 Na14 Na21 59.60(10) . . ?
C170 Na14 Na21 110.02(10) . . ?
C165 Na14 Na21 89.36(10) . . ?
Na18 Na14 Na21 99.97(6) . . ?
O14 Na14 Na17 138.28(9) . . ?
O22 Na14 Na17 45.41(8) . . ?
O21 Na14 Na17 90.93(8) . . ?
O17 Na14 Na17 44.09(6) . . ?
C164 Na14 Na17 74.95(9) . . ?
C170 Na14 Na17 85.96(9) . . ?
C165 Na14 Na17 92.20(9) . . ?
Na18 Na14 Na17 123.85(6) . . ?
Na21 Na14 Na17 56.98(5) . . ?
O14 Na14 Na15 50.43(7) . . ?
O22 Na14 Na15 44.61(8) . . ?
O21 Na14 Na15 92.02(8) . . ?
O17 Na14 Na15 133.32(8) . . ?
C164 Na14 Na15 161.17(10) . . ?
C170 Na14 Na15 114.65(10) . . ?
C165 Na14 Na15 143.93(11) . . ?
Na18 Na14 Na15 56.97(4) . . ?
Na21 Na14 Na15 121.25(6) . . ?
Na17 Na14 Na15 90.01(5) . . ?
O14 Na14 Na22 100.69(8) . . ?
O22 Na14 Na22 44.68(9) . . ?
O21 Na14 Na22 46.78(7) . . ?
O17 Na14 Na22 94.18(7) . . ?
C164 Na14 Na22 118.90(10) . . ?
C170 Na14 Na22 144.97(10) . . ?
C165 Na14 Na22 147.37(10) . . ?
Na18 Na14 Na22 63.60(5) . . ?
Na21 Na14 Na22 61.53(5) . . ?
Na17 Na14 Na22 60.49(4) . . ?
Na15 Na14 Na22 59.89(4) . . ?
O14 Na14 H22O 91.3(8) . . ?
O22 Na14 H22O 17.3(7) . . ?
O21 Na14 H22O 108.7(7) . . ?
O17 Na14 H22O 86.7(8) . . ?
C164 Na14 H22O 114.1(8) . . ?
C170 Na14 H22O 88.6(7) . . ?
C165 Na14 H22O 113.8(8) . . ?
Na18 Na14 H22O 100.9(8) . . ?
Na21 Na14 H22O 99.7(8) . . ?
Na17 Na14 H22O 47.2(8) . . ?
Na15 Na14 H22O 47.5(8) . . ?
Na22 Na14 H22O 61.9(7) . . ?
O15 Na15 O22 94.70(11) . . ?
O15 Na15 O18 102.97(10) . . ?
O22 Na15 O18 95.35(11) . . ?
O15 Na15 O14 158.62(11) . . ?
O22 Na15 O14 87.37(10) . . ?
O18 Na15 O14 98.01(10) . . ?
O15 Na15 C125 135.04(12) . . ?
O22 Na15 C125 116.68(12) . . ?
O18 Na15 C125 105.01(12) . . ?
O14 Na15 C125 31.50(9) . . ?
O15 Na15 C126 107.24(11) . . ?
O22 Na15 C126 117.79(13) . . ?
O18 Na15 C126 132.12(12) . . ?
O14 Na15 C126 53.96(10) . . ?
C125 Na15 C126 30.52(11) . . ?
O15 Na15 C131 96.92(11) . . ?
O22 Na15 C131 91.34(12) . . ?
O18 Na15 C131 158.38(12) . . ?
O14 Na15 C131 61.72(10) . . ?
C125 Na15 C131 53.92(12) . . ?
C126 Na15 C131 30.21(11) . . ?
O15 Na15 Na19 52.41(8) . . ?
O22 Na15 Na19 91.28(9) . . ?
O18 Na15 Na19 51.20(7) . . ?
O14 Na15 Na19 148.93(9) . . ?
C125 Na15 Na19 146.53(11) . . ?
C126 Na15 Na19 147.42(10) . . ?
C131 Na15 Na19 149.33(10) . . ?
O15 Na15 Na18 152.43(9) . . ?
O22 Na15 Na18 89.61(9) . . ?
O18 Na15 Na18 49.48(7) . . ?
O14 Na15 Na18 48.62(7) . . ?
C125 Na15 Na18 64.14(10) . . ?
C126 Na15 Na18 94.57(10) . . ?
C131 Na15 Na18 110.21(10) . . ?
Na19 Na15 Na18 100.36(6) . . ?
O15 Na15 Na16 49.82(7) . . ?
O22 Na15 Na16 45.81(8) . . ?
O18 Na15 Na16 95.79(8) . . ?
O14 Na15 Na16 132.22(8) . . ?
C125 Na15 Na16 154.72(11) . . ?
C126 Na15 Na16 132.06(10) . . ?
C131 Na15 Na16 103.55(9) . . ?
Na19 Na15 Na16 58.71(4) . . ?
Na18 Na15 Na16 124.12(6) . . ?
O15 Na15 Na22 101.28(8) . . ?
O22 Na15 Na22 44.85(9) . . ?
O18 Na15 Na22 50.53(7) . . ?
O14 Na15 Na22 95.19(7) . . ?
C125 Na15 Na22 123.67(10) . . ?
C126 Na15 Na22 148.24(10) . . ?
C131 Na15 Na22 133.30(10) . . ?
Na19 Na15 Na22 63.40(5) . . ?
Na18 Na15 Na22 63.61(5) . . ?
Na16 Na15 Na22 60.76(4) . . ?
O15 Na15 Na14 138.12(9) . . ?
O22 Na15 Na14 44.76(8) . . ?
O18 Na15 Na14 92.74(8) . . ?
O14 Na15 Na14 43.39(6) . . ?
C125 Na15 Na14 74.48(9) . . ?
C126 Na15 Na14 88.84(9) . . ?
C131 Na15 Na14 77.67(9) . . ?
Na19 Na15 Na14 123.52(6) . . ?
Na18 Na15 Na14 56.65(4) . . ?
Na16 Na15 Na14 90.56(5) . . ?
Na22 Na15 Na14 60.20(4) . . ?
O15 Na15 H22O 90.7(8) . . ?
O22 Na15 H22O 17.3(7) . . ?
O18 Na15 H22O 112.6(7) . . ?
O14 Na15 H22O 85.0(8) . . ?
C125 Na15 H22O 109.7(8) . . ?
C126 Na15 H22O 103.3(8) . . ?
C131 Na15 H22O 75.1(8) . . ?
Na19 Na15 H22O 102.1(8) . . ?
Na18 Na15 H22O 100.7(8) . . ?
Na16 Na15 H22O 47.6(8) . . ?
Na22 Na15 H22O 62.1(7) . . ?
Na14 Na15 H22O 47.6(8) . . ?
O16 Na16 O19 102.13(10) . . ?
O16 Na16 O22 95.61(11) . . ?
O19 Na16 O22 92.51(11) . . ?
O16 Na16 O15 159.01(11) . . ?
O19 Na16 O15 98.29(10) . . ?
O22 Na16 O15 88.29(10) . . ?
O16 Na16 C138 137.42(12) . . ?
O19 Na16 C138 100.58(12) . . ?
O22 Na16 C138 118.86(12) . . ?
O15 Na16 C138 31.00(9) . . ?
O16 Na16 C144 96.14(12) . . ?
O19 Na16 C144 153.88(12) . . ?
O22 Na16 C144 104.19(12) . . ?
O15 Na16 C144 62.95(10) . . ?
C138 Na16 C144 53.81(12) . . ?
O16 Na16 C139 109.28(12) . . ?
O19 Na16 C139 124.51(12) . . ?
O22 Na16 C139 127.17(12) . . ?
O15 Na16 C139 53.65(10) . . ?
C138 Na16 C139 30.01(11) . . ?
C144 Na16 C139 29.95(11) . . ?
O16 Na16 Na20 50.67(8) . . ?
O19 Na16 Na20 52.07(7) . . ?
O22 Na16 Na20 89.91(9) . . ?
O15 Na16 Na20 150.19(9) . . ?
C138 Na16 Na20 142.94(10) . . ?
C144 Na16 Na20 145.56(10) . . ?
C139 Na16 Na20 141.75(10) . . ?
O16 Na16 Na19 150.65(9) . . ?
O19 Na16 Na19 48.60(7) . . ?
O22 Na16 Na19 88.83(9) . . ?
O15 Na16 Na19 49.73(7) . . ?
C138 Na16 Na19 60.55(9) . . ?
C144 Na16 Na19 110.89(9) . . ?
C139 Na16 Na19 90.45(9) . . ?
Na20 Na16 Na19 100.49(6) . . ?
O16 Na16 Na15 140.01(9) . . ?
O19 Na16 Na15 90.81(8) . . ?
O22 Na16 Na15 45.61(8) . . ?
O15 Na16 Na15 43.51(6) . . ?
C138 Na16 Na15 74.50(9) . . ?
C144 Na16 Na15 86.95(9) . . ?
C139 Na16 Na15 93.02(9) . . ?
Na20 Na16 Na15 123.49(6) . . ?
Na19 Na16 Na15 55.95(4) . . ?
O16 Na16 Na22 101.45(9) . . ?
O19 Na16 Na22 47.85(7) . . ?
O22 Na16 Na22 44.69(9) . . ?
O15 Na16 Na22 95.83(8) . . ?
C138 Na16 Na22 120.42(10) . . ?
C144 Na16 Na22 145.20(10) . . ?
C139 Na16 Na22 149.18(10) . . ?
Na20 Na16 Na22 63.16(5) . . ?
Na19 Na16 Na22 62.38(5) . . ?
Na15 Na16 Na22 60.47(4) . . ?
O16 Na16 Na17 52.35(7) . . ?
O19 Na16 Na17 93.63(8) . . ?
O22 Na16 Na17 44.00(8) . . ?
O15 Na16 Na17 131.33(8) . . ?
C138 Na16 Na17 158.68(10) . . ?
C144 Na16 Na17 112.35(10) . . ?
C139 Na16 Na17 141.68(10) . . ?
Na20 Na16 Na17 58.09(5) . . ?
Na19 Na16 Na17 121.73(6) . . ?
Na15 Na16 Na17 89.61(5) . . ?
Na22 Na16 Na17 59.69(4) . . ?
O16 Na16 H22O 91.7(8) . . ?
O19 Na16 H22O 110.0(8) . . ?
O22 Na16 H22O 17.5(7) . . ?
O15 Na16 H22O 85.9(8) . . ?
C138 Na16 H22O 113.5(8) . . ?
C144 Na16 H22O 87.7(8) . . ?
C139 Na16 H22O 113.4(8) . . ?
Na20 Na16 H22O 100.6(8) . . ?
Na19 Na16 H22O 100.4(8) . . ?
Na15 Na16 H22O 48.5(8) . . ?
Na22 Na16 H22O 62.2(7) . . ?
Na17 Na16 H22O 46.0(8) . . ?
O17 Na17 O20 100.66(11) . . ?
O17 Na17 O22 94.97(11) . . ?
O20 Na17 O22 93.19(11) . . ?
O17 Na17 O16 163.72(11) . . ?
O20 Na17 O16 95.55(10) . . ?
O22 Na17 O16 85.58(10) . . ?
O17 Na17 C152 114.59(12) . . ?
O20 Na17 C152 126.27(12) . . ?
O22 Na17 C152 120.92(13) . . ?
O16 Na17 C152 52.75(10) . . ?
O17 Na17 C151 142.30(12) . . ?
O20 Na17 C151 100.61(12) . . ?
O22 Na17 C151 114.49(12) . . ?
O16 Na17 C151 29.90(9) . . ?
C152 Na17 C151 29.98(11) . . ?
O17 Na17 C157 102.97(12) . . ?
O20 Na17 C157 153.74(12) . . ?
O22 Na17 C157 96.00(13) . . ?
O16 Na17 C157 60.85(11) . . ?
C152 Na17 C157 30.63(11) . . ?
C151 Na17 C157 53.26(12) . . ?
O17 Na17 Na21 49.66(8) . . ?
O20 Na17 Na21 51.52(7) . . ?
O22 Na17 Na21 90.45(9) . . ?
O16 Na17 Na21 146.60(9) . . ?
C152 Na17 Na21 147.75(10) . . ?
C151 Na17 Na21 145.01(10) . . ?
C157 Na17 Na21 152.44(11) . . ?
O17 Na17 Na20 148.94(10) . . ?
O20 Na17 Na20 48.28(7) . . ?
O22 Na17 Na20 87.66(9) . . ?
O16 Na17 Na20 47.30(7) . . ?
C152 Na17 Na20 89.84(10) . . ?
C151 Na17 Na20 59.87(9) . . ?
C157 Na17 Na20 107.53(10) . . ?
Na21 Na17 Na20 99.47(6) . . ?
O17 Na17 Na14 49.73(7) . . ?
O20 Na17 Na14 95.34(8) . . ?
O22 Na17 Na14 45.60(8) . . ?
O16 Na17 Na14 130.41(8) . . ?
C152 Na17 Na14 138.36(10) . . ?
C151 Na17 Na14 155.51(10) . . ?
C157 Na17 Na14 108.63(10) . . ?
Na21 Na17 Na14 58.79(5) . . ?
Na20 Na17 Na14 122.45(6) . . ?
O17 Na17 Na22 98.71(8) . . ?
O20 Na17 Na22 48.55(7) . . ?
O22 Na17 Na22 44.75(9) . . ?
O16 Na17 Na22 93.12(7) . . ?
C152 Na17 Na22 145.87(10) . . ?
C151 Na17 Na22 118.66(10) . . ?
C157 Na17 Na22 136.71(10) . . ?
Na21 Na17 Na22 62.17(5) . . ?
Na20 Na17 Na22 62.23(5) . . ?
Na14 Na17 Na22 60.63(4) . . ?
O17 Na17 Na16 138.60(9) . . ?
O20 Na17 Na16 90.23(8) . . ?
O22 Na17 Na16 44.23(8) . . ?
O16 Na17 Na16 41.97(6) . . ?
C152 Na17 Na16 88.75(10) . . ?
C151 Na17 Na16 71.77(9) . . ?
C157 Na17 Na16 79.54(10) . . ?
Na21 Na17 Na16 121.89(6) . . ?
Na20 Na17 Na16 55.22(4) . . ?
Na14 Na17 Na16 89.83(5) . . ?
Na22 Na17 Na16 59.80(4) . . ?
O17 Na17 H22O 93.0(8) . . ?
O20 Na17 H22O 110.7(7) . . ?
O22 Na17 H22O 17.6(7) . . ?
O16 Na17 H22O 82.6(8) . . ?
C152 Na17 H22O 106.6(8) . . ?
C151 Na17 H22O 107.9(8) . . ?
C157 Na17 H22O 79.4(8) . . ?
Na21 Na17 H22O 102.5(8) . . ?
Na20 Na17 H22O 98.1(8) . . ?
Na14 Na17 H22O 48.5(8) . . ?
Na22 Na17 H22O 62.4(7) . . ?
Na16 Na17 H22O 46.2(8) . . ?
O18 Na18 O14 104.71(10) . . ?
O18 Na18 O21 95.10(9) . . ?
O14 Na18 O21 97.35(10) . . ?
O18 Na18 C216 109.65(11) . . ?
O14 Na18 C216 117.77(12) . . ?
O21 Na18 C216 31.11(9) . . ?
O18 Na18 C133 123.05(12) . . ?
O14 Na18 C133 64.48(11) . . ?
O21 Na18 C133 140.15(12) . . ?
C216 Na18 C133 125.10(13) . . ?
O18 Na18 C185 74.30(11) . . ?
O14 Na18 C185 142.90(12) . . ?
O21 Na18 C185 119.75(12) . . ?
C216 Na18 C185 96.36(13) . . ?
C133 Na18 C185 84.66(12) . . ?
O18 Na18 C217 141.24(12) . . ?
O14 Na18 C217 101.93(11) . . ?
O21 Na18 C217 53.66(10) . . ?
C216 Na18 C217 31.81(11) . . ?
C133 Na18 C217 93.74(12) . . ?
C185 Na18 C217 100.06(12) . . ?
O18 Na18 C125 93.49(10) . . ?
O14 Na18 C125 26.77(9) . . ?
O21 Na18 C125 123.06(11) . . ?
C216 Na18 C125 143.98(12) . . ?
C133 Na18 C125 50.73(11) . . ?
C185 Na18 C125 116.77(12) . . ?
C217 Na18 C125 121.74(12) . . ?
O18 Na18 C184 52.41(10) . . ?
O14 Na18 C184 151.45(12) . . ?
O21 Na18 C184 101.23(11) . . ?
C216 Na18 C184 88.54(12) . . ?
C133 Na18 C184 110.77(12) . . ?
C185 Na18 C184 27.72(10) . . ?
C217 Na18 C184 106.52(12) . . ?
C125 Na18 C184 127.36(11) . . ?
O18 Na18 Na14 100.76(8) . . ?
O14 Na18 Na14 48.34(7) . . ?
O21 Na18 Na14 49.30(7) . . ?
C216 Na18 Na14 74.99(10) . . ?
C133 Na18 Na14 106.81(10) . . ?
C185 Na18 Na14 168.22(10) . . ?
C217 Na18 Na14 76.91(9) . . ?
C125 Na18 Na14 73.79(8) . . ?
C184 Na18 Na14 141.85(9) . . ?
O18 Na18 Na15 49.71(7) . . ?
O14 Na18 Na15 55.10(7) . . ?
O21 Na18 Na15 97.41(8) . . ?
C216 Na18 Na15 127.99(10) . . ?
C133 Na18 Na15 99.21(10) . . ?
C185 Na18 Na15 115.29(10) . . ?
C217 Na18 Na15 143.18(10) . . ?
C125 Na18 Na15 50.85(8) . . ?
C184 Na18 Na15 100.80(9) . . ?
Na14 Na18 Na15 66.38(5) . . ?
O18 Na18 C132 99.82(11) . . ?
O14 Na18 C132 51.24(10) . . ?
O21 Na18 C132 147.74(11) . . ?
C216 Na18 C132 150.53(12) . . ?
C133 Na18 C132 27.79(10) . . ?
C185 Na18 C132 91.89(12) . . ?
C217 Na18 C132 118.83(12) . . ?
C125 Na18 C132 28.16(10) . . ?
C184 Na18 C132 110.56(12) . . ?
Na14 Na18 C132 99.55(9) . . ?
Na15 Na18 C132 71.87(9) . . ?
O19 Na19 O18 97.79(10) . . ?
O19 Na19 O15 101.20(10) . . ?
O18 Na19 O15 98.06(10) . . ?
O19 Na19 C146 134.72(12) . . ?
O18 Na19 C146 125.92(11) . . ?
O15 Na19 C146 65.00(11) . . ?
O19 Na19 C177 107.78(11) . . ?
O18 Na19 C177 30.77(9) . . ?
O15 Na19 C177 122.58(11) . . ?
C146 Na19 C177 115.91(12) . . ?
O19 Na19 C198 75.33(11) . . ?
O18 Na19 C198 121.99(12) . . ?
O15 Na19 C198 139.94(12) . . ?
C146 Na19 C198 88.84(13) . . ?
C177 Na19 C198 95.56(13) . . ?
O19 Na19 C145 107.22(11) . . ?
O18 Na19 C145 144.24(11) . . ?
O15 Na19 C145 52.79(10) . . ?
C146 Na19 C145 29.15(10) . . ?
C177 Na19 C145 144.78(12) . . ?
C198 Na19 C145 89.44(12) . . ?
O19 Na19 C138 94.54(11) . . ?
O18 Na19 C138 126.49(11) . . ?
O15 Na19 C138 28.44(9) . . ?
C146 Na19 C138 52.05(11) . . ?
C177 Na19 C138 148.67(12) . . ?
C198 Na19 C138 111.51(12) . . ?
C145 Na19 C138 28.74(10) . . ?
O19 Na19 Na15 98.38(8) . . ?
O18 Na19 Na15 50.60(7) . . ?
O15 Na19 Na15 48.06(7) . . ?
C146 Na19 Na15 100.90(10) . . ?
C177 Na19 Na15 78.98(9) . . ?
C198 Na19 Na15 170.16(11) . . ?
C145 Na19 Na15 99.75(9) . . ?
C138 Na19 Na15 76.18(9) . . ?
O19 Na19 C197 52.31(10) . . ?
O18 Na19 C197 106.32(11) . . ?
O15 Na19 C197 145.60(11) . . ?
C146 Na19 C197 115.30(12) . . ?
C177 Na19 C197 89.32(12) . . ?
C198 Na19 C197 27.27(10) . . ?
C145 Na19 C197 109.16(12) . . ?
C138 Na19 C197 121.95(12) . . ?
Na15 Na19 C197 143.42(10) . . ?
O19 Na19 Na16 48.60(7) . . ?
O18 Na19 Na16 100.64(8) . . ?
O15 Na19 Na16 52.65(7) . . ?
C146 Na19 Na16 105.57(10) . . ?
C177 Na19 Na16 129.36(10) . . ?
C198 Na19 Na16 113.63(10) . . ?
C145 Na19 Na16 78.66(9) . . ?
C138 Na19 Na16 53.69(8) . . ?
Na15 Na19 Na16 65.34(5) . . ?
C197 Na19 Na16 98.41(9) . . ?
O19 Na19 C178 136.30(12) . . ?
O18 Na19 C178 51.68(10) . . ?
O15 Na19 C178 112.34(11) . . ?
C146 Na19 C178 86.14(12) . . ?
C177 Na19 C178 29.79(10) . . ?
C198 Na19 C178 94.38(12) . . ?
C145 Na19 C178 115.16(11) . . ?
C138 Na19 C178 128.08(12) . . ?
Na15 Na19 C178 84.94(9) . . ?
C197 Na19 C178 101.84(12) . . ?
Na16 Na19 C178 149.44(9) . . ?
O20 Na20 O16 104.24(11) . . ?
O20 Na20 O19 95.70(10) . . ?
O16 Na20 O19 96.62(10) . . ?
O20 Na20 C190 108.51(12) . . ?
O16 Na20 C190 118.92(12) . . ?
O19 Na20 C190 31.34(9) . . ?
O20 Na20 C211 76.73(11) . . ?
O16 Na20 C211 133.49(12) . . ?
O19 Na20 C211 129.83(13) . . ?
C190 Na20 C211 103.75(13) . . ?
O20 Na20 C159 131.98(12) . . ?
O16 Na20 C159 63.57(11) . . ?
O19 Na20 C159 130.50(12) . . ?
C190 Na20 C159 118.00(13) . . ?
C211 Na20 C159 81.22(13) . . ?
O20 Na20 C151 95.29(11) . . ?
O16 Na20 C151 28.02(9) . . ?
O19 Na20 C151 124.29(11) . . ?
C190 Na20 C151 145.49(13) . . ?
C211 Na20 C151 105.85(13) . . ?
C159 Na20 C151 51.11(12) . . ?
O20 Na20 C210 53.71(10) . . ?
O16 Na20 C210 145.55(12) . . ?
O19 Na20 C210 110.51(12) . . ?
C190 Na20 C210 94.66(13) . . ?
C211 Na20 C210 28.28(11) . . ?
C159 Na20 C210 109.01(12) . . ?
C151 Na20 C210 119.75(12) . . ?
O20 Na20 Na16 99.17(8) . . ?
O16 Na20 Na16 47.86(7) . . ?
O19 Na20 Na16 49.31(7) . . ?
C190 Na20 Na16 76.73(10) . . ?
C211 Na20 Na16 175.84(10) . . ?
C159 Na20 Na16 102.26(10) . . ?
C151 Na20 Na16 75.04(9) . . ?
C210 Na20 Na16 147.83(10) . . ?
O20 Na20 C191 138.72(12) . . ?
O16 Na20 C191 105.07(12) . . ?
O19 Na20 C191 52.60(10) . . ?
C190 Na20 C191 30.66(11) . . ?
C211 Na20 C191 102.47(12) . . ?
C159 Na20 C191 87.41(12) . . ?
C151 Na20 C191 123.51(13) . . ?
C210 Na20 C191 108.19(12) . . ?
Na16 Na20 C191 80.09(9) . . ?
O20 Na20 C158 106.88(11) . . ?
O16 Na20 C158 51.14(10) . . ?
O19 Na20 C158 143.90(12) . . ?
C190 Na20 C158 144.61(13) . . ?
C211 Na20 C158 83.51(12) . . ?
C159 Na20 C158 27.79(11) . . ?
C151 Na20 C158 28.14(10) . . ?
C210 Na20 C158 105.57(12) . . ?
Na16 Na20 C158 98.50(9) . . ?
C191 Na20 C158 114.09(12) . . ?
O20 Na20 Na17 47.76(7) . . ?
O16 Na20 Na17 56.52(7) . . ?
O19 Na20 Na17 98.38(8) . . ?
C190 Na20 Na17 128.39(10) . . ?
C211 Na20 Na17 110.37(10) . . ?
C159 Na20 Na17 104.75(10) . . ?
C151 Na20 Na17 54.42(9) . . ?
C210 Na20 Na17 97.55(9) . . ?
Na16 Na20 Na17 66.68(5) . . ?
C191 Na20 Na17 146.25(10) . . ?
C158 Na20 Na17 78.01(9) . . ?
O21 Na21 O17 100.78(10) . . ?
O21 Na21 O20 95.87(10) . . ?
O17 Na21 O20 95.72(10) . . ?
O21 Na21 C203 113.21(12) . . ?
O17 Na21 C203 115.41(12) . . ?
O20 Na21 C203 31.14(10) . . ?
O21 Na21 C172 133.91(12) . . ?
O17 Na21 C172 65.61(12) . . ?
O20 Na21 C172 128.01(12) . . ?
C203 Na21 C172 112.22(13) . . ?
O21 Na21 C164 94.56(11) . . ?
O17 Na21 C164 28.53(10) . . ?
O20 Na21 C164 124.20(12) . . ?
C203 Na21 C164 141.00(13) . . ?
C172 Na21 C164 51.77(12) . . ?
O21 Na21 C223 53.70(10) . . ?
O17 Na21 C223 142.05(12) . . ?
O20 Na21 C223 112.84(11) . . ?
C203 Na21 C223 101.42(13) . . ?
C172 Na21 C223 109.55(13) . . ?
C164 Na21 C223 117.27(12) . . ?
O21 Na21 C171 106.99(11) . . ?
O17 Na21 C171 52.88(10) . . ?
O20 Na21 C171 143.52(12) . . ?
C203 Na21 C171 139.75(13) . . ?
C172 Na21 C171 28.80(11) . . ?
C164 Na21 C171 28.47(11) . . ?
C223 Na21 C171 103.61(12) . . ?
O21 Na21 C224 75.46(11) . . ?
O17 Na21 C224 132.11(12) . . ?
O20 Na21 C224 132.10(12) . . ?
C203 Na21 C224 109.39(13) . . ?
C172 Na21 C224 82.80(13) . . ?
C164 Na21 C224 103.58(12) . . ?
C223 Na21 C224 27.01(10) . . ?
C171 Na21 C224 82.00(12) . . ?
O21 Na21 Na17 96.99(8) . . ?
O17 Na21 Na17 47.92(7) . . ?
O20 Na21 Na17 48.27(7) . . ?
C203 Na21 Na17 73.90(10) . . ?
C172 Na21 Na17 102.45(10) . . ?
C164 Na21 Na17 76.09(9) . . ?
C223 Na21 Na17 146.71(10) . . ?
C171 Na21 Na17 99.93(10) . . ?
C224 Na21 Na17 172.43(10) . . ?
O21 Na21 C204 142.92(11) . . ?
O17 Na21 C204 99.96(12) . . ?
O20 Na21 C204 51.62(10) . . ?
C203 Na21 C204 29.71(11) . . ?
C172 Na21 C204 82.84(12) . . ?
C164 Na21 C204 117.55(12) . . ?
C223 Na21 C204 117.17(13) . . ?
C171 Na21 C204 110.05(12) . . ?
C224 Na21 C204 111.21(13) . . ?
Na17 Na21 C204 75.13(9) . . ?
O21 Na21 Na14 48.43(7) . . ?
O17 Na21 Na14 52.39(7) . . ?
O20 Na21 Na14 97.33(8) . . ?
C203 Na21 Na14 128.34(10) . . ?
C172 Na21 Na14 105.37(10) . . ?
C164 Na21 Na14 53.86(9) . . ?
C223 Na21 Na14 97.82(9) . . ?
C171 Na21 Na14 78.49(9) . . ?
C224 Na21 Na14 109.31(10) . . ?
Na17 Na21 Na14 64.22(5) . . ?
C204 Na21 Na14 139.35(10) . . ?
O22 Na22 O21 89.21(10) . . ?
O22 Na22 O19 88.76(10) . . ?
O21 Na22 O19 177.38(11) . . ?
O22 Na22 O20 88.26(10) . . ?
O21 Na22 O20 91.48(9) . . ?
O19 Na22 O20 90.11(9) . . ?
O22 Na22 O18 89.34(10) . . ?
O21 Na22 O18 89.44(9) . . ?
O19 Na22 O18 88.88(9) . . ?
O20 Na22 O18 177.41(11) . . ?
O22 Na22 Na21 84.28(9) . . ?
O21 Na22 Na21 44.85(7) . . ?
O19 Na22 Na21 136.48(8) . . ?
O20 Na22 Na21 46.89(7) . . ?
O18 Na22 Na21 133.75(8) . . ?
O22 Na22 Na15 44.62(8) . . ?
O21 Na22 Na15 90.48(7) . . ?
O19 Na22 Na15 86.91(7) . . ?
O20 Na22 Na15 132.80(9) . . ?
O18 Na22 Na15 44.76(7) . . ?
Na21 Na22 Na15 115.66(6) . . ?
O22 Na22 Na19 82.92(8) . . ?
O21 Na22 Na19 133.76(8) . . ?
O19 Na22 Na19 44.26(6) . . ?
O20 Na22 Na19 133.42(8) . . ?
O18 Na22 Na19 45.20(6) . . ?
Na21 Na22 Na19 167.16(6) . . ?
Na15 Na22 Na19 53.22(4) . . ?
O22 Na22 Na17 44.48(8) . . ?
O21 Na22 Na17 88.14(8) . . ?
O19 Na22 Na17 91.56(8) . . ?
O20 Na22 Na17 43.88(7) . . ?
O18 Na22 Na17 133.77(8) . . ?
Na21 Na22 Na17 54.76(4) . . ?
Na15 Na22 Na17 89.10(5) . . ?
Na19 Na22 Na17 115.14(6) . . ?
O22 Na22 Na20 82.25(8) . . ?
O21 Na22 Na20 134.90(8) . . ?
O19 Na22 Na20 46.35(7) . . ?
O20 Na22 Na20 44.31(7) . . ?
O18 Na22 Na20 134.31(8) . . ?
Na21 Na22 Na20 90.13(5) . . ?
Na15 Na22 Na20 112.21(6) . . ?
Na19 Na22 Na20 89.13(5) . . ?
Na17 Na22 Na20 55.54(4) . . ?
O22 Na22 Na16 44.65(8) . . ?
O21 Na22 Na16 133.86(9) . . ?
O19 Na22 Na16 44.13(7) . . ?
O20 Na22 Na16 87.65(8) . . ?
O18 Na22 Na16 89.97(7) . . ?
Na21 Na22 Na16 115.20(6) . . ?
Na15 Na22 Na16 58.76(4) . . ?
Na19 Na22 Na16 54.94(4) . . ?
Na17 Na22 Na16 60.50(4) . . ?
Na20 Na22 Na16 53.56(4) . . ?
O22 Na22 Na14 44.59(8) . . ?
O21 Na22 Na14 44.63(7) . . ?
O19 Na22 Na14 133.29(8) . . ?
O20 Na22 Na14 90.41(7) . . ?
O18 Na22 Na14 88.55(7) . . ?
Na21 Na22 Na14 55.91(4) . . ?
Na15 Na22 Na14 59.91(4) . . ?
Na19 Na22 Na14 113.06(5) . . ?
Na17 Na22 Na14 58.89(4) . . ?
Na20 Na22 Na14 114.08(6) . . ?
Na16 Na22 Na14 89.24(5) . . ?
O14 Na23 O23 119.10(12) . . ?
O14 Na23 C125 31.74(10) . . ?
O23 Na23 C125 95.75(12) . . ?
O14 Na23 C169 104.84(12) . . ?
O23 Na23 C169 135.29(13) . . ?
C125 Na23 C169 120.34(13) . . ?
O14 Na23 C168 130.43(12) . . ?
O23 Na23 C168 110.35(13) . . ?
C125 Na23 C168 147.81(14) . . ?
C169 Na23 C168 27.99(11) . . ?
O14 Na23 C126 51.51(10) . . ?
O23 Na23 C126 98.75(12) . . ?
C125 Na23 C126 27.75(11) . . ?
C169 Na23 C126 102.35(13) . . ?
C168 Na23 C126 125.38(14) . . ?
O14 Na23 C131 59.04(10) . . ?
O23 Na23 C131 119.94(12) . . ?
C125 Na23 C131 49.71(12) . . ?
C169 Na23 C131 75.09(12) . . ?
C168 Na23 C131 99.48(13) . . ?
C126 Na23 C131 27.30(10) . . ?
O14 Na23 Na14 39.82(7) . . ?
O23 Na23 Na14 150.78(11) . . ?
C125 Na23 Na14 70.31(9) . . ?
C169 Na23 Na14 72.07(10) . . ?
C168 Na23 Na14 92.73(10) . . ?
C126 Na23 Na14 80.86(8) . . ?
C131 Na23 Na14 71.10(8) . . ?
O15 Na24 O24 114.21(12) . . ?
O15 Na24 C138 31.83(10) . . ?
O24 Na24 C138 98.96(12) . . ?
O15 Na24 C129 131.34(13) . . ?
O24 Na24 C129 111.13(13) . . ?
C138 Na24 C129 147.99(14) . . ?
O15 Na24 C128 132.14(13) . . ?
O24 Na24 C128 92.31(12) . . ?
C138 Na24 C128 163.76(14) . . ?
C129 Na24 C128 29.16(12) . . ?
O15 Na24 C144 63.00(10) . . ?
O24 Na24 C144 133.97(13) . . ?
C138 Na24 C144 52.84(12) . . ?
C129 Na24 C144 96.68(13) . . ?
C128 Na24 C144 124.61(13) . . ?
O15 Na24 C130 103.60(11) . . ?
O24 Na24 C130 138.83(12) . . ?
C138 Na24 C130 122.10(13) . . ?
C129 Na24 C130 28.24(11) . . ?
C128 Na24 C130 48.49(12) . . ?
C144 Na24 C130 77.41(12) . . ?
O15 Na24 C139 52.79(10) . . ?
O24 Na24 C139 109.67(12) . . ?
C138 Na24 C139 28.93(11) . . ?
C129 Na24 C139 124.19(14) . . ?
C128 Na24 C139 152.95(14) . . ?
C144 Na24 C139 28.55(10) . . ?
C130 Na24 C139 105.80(12) . . ?
O15 Na24 Na15 39.88(7) . . ?
O24 Na24 Na15 127.92(10) . . ?
C138 Na24 Na15 71.55(9) . . ?
C129 Na24 Na15 96.85(10) . . ?
C128 Na24 Na15 92.30(10) . . ?
C144 Na24 Na15 81.44(9) . . ?
C130 Na24 Na15 73.79(9) . . ?
C139 Na24 Na15 86.51(9) . . ?
O16 Na25 O25 121.98(13) . . ?
O16 Na25 C151 31.84(10) . . ?
O25 Na25 C151 93.60(13) . . ?
O16 Na25 C142 134.96(13) . . ?
O25 Na25 C142 102.32(14) . . ?
C151 Na25 C142 151.43(15) . . ?
O16 Na25 C143 107.25(13) . . ?
O25 Na25 C143 125.83(15) . . ?
C151 Na25 C143 123.38(14) . . ?
C142 Na25 C143 29.42(12) . . ?
O16 Na25 C141 130.81(12) . . ?
O25 Na25 C141 103.71(14) . . ?
C151 Na25 C141 162.32(13) . . ?
C142 Na25 C141 26.83(12) . . ?
C143 Na25 C141 47.58(12) . . ?
O16 Na25 C241 120.50(13) . . ?
O25 Na25 C241 48.30(13) . . ?
C151 Na25 C241 114.17(14) . . ?
C142 Na25 C241 93.99(14) . . ?
C143 Na25 C241 122.35(14) . . ?
C141 Na25 C241 76.14(13) . . ?
O16 Na25 C144 86.67(11) . . ?
O25 Na25 C144 150.65(14) . . ?
C151 Na25 C144 111.85(12) . . ?
C142 Na25 C144 48.49(12) . . ?
C143 Na25 C144 26.44(11) . . ?
C141 Na25 C144 52.66(11) . . ?
C241 Na25 C144 125.29(13) . . ?
O16 Na25 C152 49.51(10) . . ?
O25 Na25 C152 92.32(13) . . ?
C151 Na25 C152 26.81(11) . . ?
C142 Na25 C152 127.57(14) . . ?
C143 Na25 C152 104.43(13) . . ?
C141 Na25 C152 151.97(13) . . ?
C241 Na25 C152 130.41(13) . . ?
C144 Na25 C152 103.78(11) . . ?
O16 Na25 Na16 40.38(7) . . ?
O25 Na25 Na16 158.76(12) . . ?
C151 Na25 Na16 71.59(9) . . ?
C142 Na25 Na16 97.59(11) . . ?
C143 Na25 Na16 75.41(10) . . ?
C141 Na25 Na16 90.76(10) . . ?
C241 Na25 Na16 123.34(11) . . ?
C144 Na25 Na16 50.12(8) . . ?
C152 Na25 Na16 81.20(8) . . ?
O17 Na26 O26 120.28(15) . . ?
O17 Na26 C164 32.51(10) . . ?
O26 Na26 C164 101.58(15) . . ?
O17 Na26 C155 127.99(14) . . ?
O26 Na26 C155 108.98(16) . . ?
C164 Na26 C155 147.45(16) . . ?
O17 Na26 C154 127.07(14) . . ?
O26 Na26 C154 93.93(16) . . ?
C164 Na26 C154 159.42(15) . . ?
C155 Na26 C154 28.65(13) . . ?
O17 Na26 C165 53.06(11) . . ?
O26 Na26 C165 109.30(16) . . ?
C164 Na26 C165 29.05(11) . . ?
C155 Na26 C165 124.86(16) . . ?
C154 Na26 C165 152.22(15) . . ?
O17 Na26 C170 61.80(11) . . ?
O26 Na26 C170 131.66(18) . . ?
C164 Na26 C170 52.16(13) . . ?
C155 Na26 C170 97.65(15) . . ?
C154 Na26 C170 124.19(15) . . ?
C165 Na26 C170 28.04(10) . . ?
O17 Na26 C156 101.56(13) . . ?
O26 Na26 C156 136.41(15) . . ?
C164 Na26 C156 121.25(14) . . ?
C155 Na26 C156 27.44(12) . . ?
C154 Na26 C156 47.34(13) . . ?
C165 Na26 C156 105.20(13) . . ?
C170 Na26 C156 77.30(13) . . ?
O17 Na26 C246 118.85(17) . . ?
O26 Na26 C246 45.00(18) . . ?
C164 Na26 C246 86.66(17) . . ?
C155 Na26 C246 107.06(18) . . ?
C154 Na26 C246 113.91(18) . . ?
C165 Na26 C246 75.79(16) . . ?
C170 Na26 C246 89.32(15) . . ?
C156 Na26 C246 124.45(17) . . ?
O17 Na26 Na17 40.99(7) . . ?
O26 Na26 Na17 137.29(17) . . ?
C164 Na26 Na17 73.19(10) . . ?
C155 Na26 Na17 91.06(12) . . ?
C154 Na26 Na17 86.24(11) . . ?
C165 Na26 Na17 86.68(9) . . ?
C170 Na26 Na17 79.30(9) . . ?
C156 Na26 Na17 69.45(10) . . ?
C246 Na26 Na17 159.82(16) . . ?
C125 O14 Na14 158.7(2) . . ?
C125 O14 Na23 87.7(2) . . ?
Na14 O14 Na23 99.62(11) . . ?
C125 O14 Na18 104.3(2) . . ?
Na14 O14 Na18 81.58(9) . . ?
Na23 O14 Na18 143.78(13) . . ?
C125 O14 Na15 75.61(18) . . ?
Na14 O14 Na15 86.17(9) . . ?
Na23 O14 Na15 139.88(12) . . ?
Na18 O14 Na15 76.28(9) . . ?
C138 O15 Na15 169.6(2) . . ?
C138 O15 Na24 88.5(2) . . ?
Na15 O15 Na24 99.08(10) . . ?
C138 O15 Na19 97.3(2) . . ?
Na15 O15 Na19 79.53(9) . . ?
Na24 O15 Na19 151.21(12) . . ?
C138 O15 Na16 82.94(19) . . ?
Na15 O15 Na16 86.68(9) . . ?
Na24 O15 Na16 131.16(12) . . ?
Na19 O15 Na16 77.62(9) . . ?
C151 O16 Na16 163.8(2) . . ?
C151 O16 Na25 89.3(2) . . ?
Na16 O16 Na25 98.62(11) . . ?
C151 O16 Na20 100.3(2) . . ?
Na16 O16 Na20 81.47(10) . . ?
Na25 O16 Na20 144.48(13) . . ?
C151 O16 Na17 79.1(2) . . ?
Na16 O16 Na17 85.69(9) . . ?
Na25 O16 Na17 139.34(13) . . ?
Na20 O16 Na17 76.18(9) . . ?
C164 O17 Na17 169.3(2) . . ?
C164 O17 Na26 86.7(2) . . ?
Na17 O17 Na26 97.71(11) . . ?
C164 O17 Na21 99.1(2) . . ?
Na17 O17 Na21 82.42(10) . . ?
Na26 O17 Na21 147.32(13) . . ?
C164 O17 Na14 83.7(2) . . ?
Na17 O17 Na14 86.19(9) . . ?
Na26 O17 Na14 132.96(13) . . ?
Na21 O17 Na14 79.73(9) . . ?
C177 O18 Na18 112.2(2) . . ?
C177 O18 Na15 151.3(2) . . ?
Na18 O18 Na15 80.82(9) . . ?
C177 O18 Na19 90.0(2) . . ?
Na18 O18 Na19 157.64(13) . . ?
Na15 O18 Na19 78.20(9) . . ?
C177 O18 Na22 120.4(2) . . ?
Na18 O18 Na22 86.14(9) . . ?
Na15 O18 Na22 84.71(9) . . ?
Na19 O18 Na22 84.33(9) . . ?
C190 O19 Na19 112.2(2) . . ?
C190 O19 Na16 143.1(2) . . ?
Na19 O19 Na16 82.80(9) . . ?
C190 O19 Na20 86.5(2) . . ?
Na19 O19 Na20 160.52(13) . . ?
Na16 O19 Na20 78.62(9) . . ?
C190 O19 Na22 124.6(2) . . ?
Na19 O19 Na22 87.73(9) . . ?
Na16 O19 Na22 88.02(10) . . ?
Na20 O19 Na22 85.86(9) . . ?
C203 O20 Na17 137.5(2) . . ?
C203 O20 Na20 110.2(2) . . ?
Na17 O20 Na20 83.97(10) . . ?
C203 O20 Na21 87.0(2) . . ?
Na17 O20 Na21 80.21(9) . . ?
Na20 O20 Na21 162.30(13) . . ?
C203 O20 Na22 131.5(2) . . ?
Na17 O20 Na22 87.57(10) . . ?
Na20 O20 Na22 87.17(9) . . ?
Na21 O20 Na22 84.29(9) . . ?
C216 O21 Na21 109.7(2) . . ?
C216 O21 Na14 137.4(2) . . ?
Na21 O21 Na14 83.47(10) . . ?
C216 O21 Na22 130.8(2) . . ?
Na21 O21 Na22 87.81(9) . . ?
Na14 O21 Na22 88.60(10) . . ?
C216 O21 Na18 86.59(19) . . ?
Na21 O21 Na18 161.69(13) . . ?
Na14 O21 Na18 78.73(9) . . ?
Na22 O21 Na18 87.50(9) . . ?
Na17 O22 Na15 178.65(17) . . ?
Na17 O22 Na14 88.99(11) . . ?
Na15 O22 Na14 90.63(11) . . ?
Na17 O22 Na16 91.76(11) . . ?
Na15 O22 Na16 88.58(11) . . ?
Na14 O22 Na16 178.41(17) . . ?
Na17 O22 Na22 90.77(12) . . ?
Na15 O22 Na22 90.53(12) . . ?
Na14 O22 Na22 90.74(12) . . ?
Na16 O22 Na22 90.66(12) . . ?
Na17 O22 H22O 88(3) . . ?
Na15 O22 H22O 91(3) . . ?
Na14 O22 H22O 91(3) . . ?
Na16 O22 H22O 88(3) . . ?
C230 O23 C229 113.9(3) . . ?
C230 O23 Na23 127.4(3) . . ?
C229 O23 Na23 118.4(3) . . ?
C234 O24 C235 114.5(3) . . ?
C234 O24 Na24 115.5(3) . . ?
C235 O24 Na24 129.9(3) . . ?
C239 O25 C240 114.4(4) . . ?
C239 O25 Na25 118.9(3) . . ?
C240 O25 Na25 126.3(3) . . ?
C245 O26 C244 111.7(5) . . ?
C245 O26 Na26 130.1(4) . . ?
C244 O26 Na26 118.2(4) . . ?
O14 C125 C126 118.2(3) . . ?
O14 C125 C132 114.7(3) . . ?
C126 C125 C132 126.8(4) . . ?
O14 C125 Na15 72.89(18) . . ?
C126 C125 Na15 80.8(2) . . ?
C132 C125 Na15 120.3(3) . . ?
O14 C125 Na23 60.56(17) . . ?
C126 C125 Na23 91.2(2) . . ?
C132 C125 Na23 110.7(2) . . ?
Na15 C125 Na23 121.43(15) . . ?
O14 C125 Na18 48.93(17) . . ?
C126 C125 Na18 145.5(3) . . ?
C132 C125 Na18 77.7(2) . . ?
Na15 C125 Na18 65.01(9) . . ?
Na23 C125 Na18 102.55(13) . . ?
C125 C126 C127 128.3(4) . . ?
C125 C126 C131 119.2(3) . . ?
C127 C126 C131 112.5(4) . . ?
C125 C126 Na15 68.7(2) . . ?
C127 C126 Na15 126.1(3) . . ?
C131 C126 Na15 78.9(2) . . ?
C125 C126 Na23 61.1(2) . . ?
C127 C126 Na23 128.8(2) . . ?
C131 C126 Na23 80.7(2) . . ?
Na15 C126 Na23 104.63(13) . . ?
C128 C127 C126 123.2(4) . . ?
C128 C127 H127 118.4 . . ?
C126 C127 H127 118.4 . . ?
C127 C128 C129 122.7(4) . . ?
C127 C128 Na24 91.3(3) . . ?
C129 C128 Na24 69.8(2) . . ?
C127 C128 H128 118.7 . . ?
C129 C128 H128 118.7 . . ?
Na24 C128 H128 109.6 . . ?
C130 C129 C128 116.0(4) . . ?
C130 C129 Na24 84.4(2) . . ?
C128 C129 Na24 81.0(3) . . ?
C130 C129 H129 122.0 . . ?
C128 C129 H129 122.0 . . ?
Na24 C129 H129 103.8 . . ?
C131 C130 C129 123.2(4) . . ?
C131 C130 Na24 90.9(2) . . ?
C129 C130 Na24 67.3(2) . . ?
C131 C130 H130 118.4 . . ?
C129 C130 H130 118.4 . . ?
Na24 C130 H130 112.9 . . ?
C130 C131 C126 122.4(4) . . ?
C130 C131 Na15 127.8(3) . . ?
C126 C131 Na15 70.9(2) . . ?
C130 C131 Na23 132.8(3) . . ?
C126 C131 Na23 72.0(2) . . ?
Na15 C131 Na23 99.32(13) . . ?
C130 C131 H131 118.8 . . ?
C126 C131 H131 118.8 . . ?
Na15 C131 H131 72.8 . . ?
Na23 C131 H131 67.4 . . ?
C137 C132 C133 114.5(4) . . ?
C137 C132 C125 125.9(4) . . ?
C133 C132 C125 119.6(4) . . ?
C137 C132 Na18 128.0(3) . . ?
C133 C132 Na18 68.0(2) . . ?
C125 C132 Na18 74.1(2) . . ?
C134 C133 C132 122.5(4) . . ?
C134 C133 Na18 122.9(3) . . ?
C132 C133 Na18 84.2(2) . . ?
C134 C133 H133 118.8 . . ?
C132 C133 H133 118.8 . . ?
Na18 C133 H133 62.6 . . ?
C135 C134 C133 120.6(4) . . ?
C135 C134 H134 119.7 . . ?
C133 C134 H134 119.7 . . ?
C134 C135 C136 118.9(4) . . ?
C134 C135 H135 120.5 . . ?
C136 C135 H135 120.5 . . ?
C137 C136 C135 120.6(4) . . ?
C137 C136 H136 119.7 . . ?
C135 C136 H136 119.7 . . ?
C136 C137 C132 122.8(4) . . ?
C136 C137 H137 118.6 . . ?
C132 C137 H137 118.6 . . ?
O15 C138 C139 116.2(3) . . ?
O15 C138 C145 114.9(3) . . ?
C139 C138 C145 128.5(4) . . ?
O15 C138 Na24 59.72(17) . . ?
C139 C138 Na24 86.8(2) . . ?
C145 C138 Na24 114.2(2) . . ?
O15 C138 Na16 66.06(17) . . ?
C139 C138 Na16 78.7(2) . . ?
C145 C138 Na16 129.0(3) . . ?
Na24 C138 Na16 108.76(14) . . ?
O15 C138 Na19 54.23(17) . . ?
C139 C138 Na19 144.1(3) . . ?
C145 C138 Na19 75.2(2) . . ?
Na24 C138 Na19 108.79(13) . . ?
Na16 C138 Na19 65.76(9) . . ?
C138 C139 C144 119.9(4) . . ?
C138 C139 C140 127.1(4) . . ?
C144 C139 C140 112.9(4) . . ?
C138 C139 Na16 71.2(2) . . ?
C144 C139 Na16 74.6(2) . . ?
C140 C139 Na16 129.3(3) . . ?
C138 C139 Na24 64.3(2) . . ?
C144 C139 Na24 74.1(2) . . ?
C140 C139 Na24 132.0(3) . . ?
Na16 C139 Na24 98.62(12) . . ?
C141 C140 C139 121.8(4) . . ?
C141 C140 H140 119.1 . . ?
C139 C140 H140 119.1 . . ?
C140 C141 C142 123.4(4) . . ?
C140 C141 Na25 93.9(3) . . ?
C142 C141 Na25 62.3(3) . . ?
C140 C141 H141 118.3 . . ?
C142 C141 H141 118.3 . . ?
Na25 C141 H141 114.7 . . ?
C141 C142 C143 117.0(4) . . ?
C141 C142 Na25 90.8(3) . . ?
C143 C142 Na25 76.5(3) . . ?
C141 C142 H142 121.5 . . ?
C143 C142 H142 121.5 . . ?
Na25 C142 H142 102.0 . . ?
C144 C143 C142 121.5(4) . . ?
C144 C143 Na25 91.6(2) . . ?
C142 C143 Na25 74.0(2) . . ?
C144 C143 H143 119.2 . . ?
C142 C143 H143 119.2 . . ?
Na25 C143 H143 104.6 . . ?
C143 C144 C139 123.4(4) . . ?
C143 C144 Na16 128.7(3) . . ?
C139 C144 Na16 75.5(2) . . ?
C143 C144 Na24 129.3(3) . . ?
C139 C144 Na24 77.3(2) . . ?
Na16 C144 Na24 99.88(13) . . ?
C143 C144 Na25 61.9(2) . . ?
C139 C144 Na25 93.6(2) . . ?
Na16 C144 Na25 70.35(9) . . ?
Na24 C144 Na25 168.29(16) . . ?
C143 C144 H144 118.3 . . ?
C139 C144 H144 118.3 . . ?
Na16 C144 H144 66.7 . . ?
Na24 C144 H144 64.1 . . ?
Na25 C144 H144 115.5 . . ?
C146 C145 C150 113.8(4) . . ?
C146 C145 C138 119.1(3) . . ?
C150 C145 C138 127.1(4) . . ?
C146 C145 Na19 67.7(2) . . ?
C150 C145 Na19 124.9(3) . . ?
C138 C145 Na19 76.0(2) . . ?
C147 C146 C145 123.7(4) . . ?
C147 C146 Na19 118.2(3) . . ?
C145 C146 Na19 83.2(2) . . ?
C147 C146 H146 118.2 . . ?
C145 C146 H146 118.2 . . ?
Na19 C146 H146 68.0 . . ?
C146 C147 C148 120.9(4) . . ?
C146 C147 H147 119.6 . . ?
C148 C147 H147 119.6 . . ?
C149 C148 C147 117.0(4) . . ?
C149 C148 H148 121.5 . . ?
C147 C148 H148 121.5 . . ?
C150 C149 C148 122.8(4) . . ?
C150 C149 H149 118.6 . . ?
C148 C149 H149 118.6 . . ?
C149 C150 C145 121.8(4) . . ?
C149 C150 H150 119.1 . . ?
C145 C150 H150 119.1 . . ?
O16 C151 C152 116.2(3) . . ?
O16 C151 C158 115.1(3) . . ?
C152 C151 C158 128.3(4) . . ?
O16 C151 Na25 58.85(18) . . ?
C152 C151 Na25 95.8(3) . . ?
C158 C151 Na25 104.9(3) . . ?
O16 C151 Na17 70.96(19) . . ?
C152 C151 Na17 74.0(2) . . ?
C158 C151 Na17 130.3(3) . . ?
Na25 C151 Na17 117.27(14) . . ?
O16 C151 Na20 51.70(18) . . ?
C152 C151 Na20 139.7(3) . . ?
C158 C151 Na20 80.4(2) . . ?
Na25 C151 Na20 103.51(14) . . ?
Na17 C151 Na20 65.71(9) . . ?
C151 C152 C153 128.5(4) . . ?
C151 C152 C157 119.1(4) . . ?
C153 C152 C157 112.5(4) . . ?
C151 C152 Na17 76.0(2) . . ?
C153 C152 Na17 118.5(3) . . ?
C157 C152 Na17 76.1(2) . . ?
C151 C152 Na25 57.4(2) . . ?
C153 C152 Na25 137.7(3) . . ?
C157 C152 Na25 78.8(2) . . ?
Na17 C152 Na25 103.76(13) . . ?
C154 C153 C152 123.1(4) . . ?
C154 C153 H153 118.5 . . ?
C152 C153 H153 118.5 . . ?
C153 C154 C155 122.5(5) . . ?
C153 C154 Na26 98.5(3) . . ?
C155 C154 Na26 68.2(3) . . ?
C153 C154 H154 118.8 . . ?
C155 C154 H154 118.8 . . ?
Na26 C154 H154 103.5 . . ?
C156 C155 C154 116.9(4) . . ?
C156 C155 Na26 88.5(3) . . ?
C154 C155 Na26 83.2(3) . . ?
C156 C155 H155 121.6 . . ?
C154 C155 H155 121.6 . . ?
Na26 C155 H155 98.0 . . ?
C155 C156 C157 121.6(4) . . ?
C155 C156 Na26 64.1(3) . . ?
C157 C156 Na26 96.3(3) . . ?
C155 C156 H156 119.2 . . ?
C157 C156 H156 119.2 . . ?
Na26 C156 H156 109.6 . . ?
C156 C157 C152 123.4(4) . . ?
C156 C157 Na17 121.7(3) . . ?
C152 C157 Na17 73.3(2) . . ?
C156 C157 H157 118.3 . . ?
C152 C157 H157 118.3 . . ?
Na17 C157 H157 75.4 . . ?
C163 C158 C159 113.6(4) . . ?
C163 C158 C151 127.5(4) . . ?
C159 C158 C151 118.8(4) . . ?
C163 C158 Na20 132.4(3) . . ?
C159 C158 Na20 67.3(2) . . ?
C151 C158 Na20 71.4(2) . . ?
C160 C159 C158 123.0(4) . . ?
C160 C159 Na20 123.4(3) . . ?
C158 C159 Na20 84.9(2) . . ?
C160 C159 H159 118.5 . . ?
C158 C159 H159 118.5 . . ?
Na20 C159 H159 61.0 . . ?
C161 C160 C159 121.5(4) . . ?
C161 C160 H160 119.3 . . ?
C159 C160 H160 119.3 . . ?
C160 C161 C162 117.7(4) . . ?
C160 C161 H161 121.1 . . ?
C162 C161 H161 121.1 . . ?
C163 C162 C161 121.4(4) . . ?
C163 C162 H162 119.3 . . ?
C161 C162 H162 119.3 . . ?
C162 C163 C158 122.7(4) . . ?
C162 C163 H163 118.7 . . ?
C158 C163 H163 118.7 . . ?
O17 C164 C165 116.1(4) . . ?
O17 C164 C171 116.0(4) . . ?
C165 C164 C171 127.5(4) . . ?
O17 C164 Na26 60.80(18) . . ?
C165 C164 Na26 88.1(3) . . ?
C171 C164 Na26 111.2(3) . . ?
O17 C164 Na14 65.38(18) . . ?
C165 C164 Na14 78.6(2) . . ?
C171 C164 Na14 130.8(3) . . ?
Na26 C164 Na14 110.28(15) . . ?
O17 C164 Na21 52.33(18) . . ?
C165 C164 Na21 145.0(3) . . ?
C171 C164 Na21 77.3(2) . . ?
Na26 C164 Na21 106.58(14) . . ?
Na14 C164 Na21 66.54(10) . . ?
C164 C165 C170 120.7(4) . . ?
C164 C165 C166 126.0(4) . . ?
C170 C165 C166 113.0(4) . . ?
C164 C165 Na14 71.6(2) . . ?
C170 C165 Na14 72.8(2) . . ?
C166 C165 Na14 133.1(3) . . ?
C164 C165 Na26 62.8(2) . . ?
C170 C165 Na26 78.3(2) . . ?
C166 C165 Na26 127.8(3) . . ?
Na14 C165 Na26 99.19(13) . . ?
C167 C166 C165 121.9(4) . . ?
C167 C166 H166 119.0 . . ?
C165 C166 H166 119.0 . . ?
C166 C167 C168 123.4(4) . . ?
C166 C167 H167 118.3 . . ?
C168 C167 H167 118.3 . . ?
C167 C168 C169 116.7(4) . . ?
C167 C168 Na23 96.9(3) . . ?
C169 C168 Na23 73.8(3) . . ?
C167 C168 H168 121.7 . . ?
C169 C168 H168 121.7 . . ?
Na23 C168 H168 98.7 . . ?
C170 C169 C168 121.7(4) . . ?
C170 C169 Na23 94.0(3) . . ?
C168 C169 Na23 78.2(3) . . ?
C170 C169 H169 119.1 . . ?
C168 C169 H169 119.1 . . ?
Na23 C169 H169 98.0 . . ?
C169 C170 C165 123.3(4) . . ?
C169 C170 Na14 128.3(3) . . ?
C165 C170 Na14 77.3(2) . . ?
C169 C170 Na26 130.9(3) . . ?
C165 C170 Na26 73.6(2) . . ?
Na14 C170 Na26 99.08(13) . . ?
C169 C170 H170 118.4 . . ?
C165 C170 H170 118.4 . . ?
Na14 C170 H170 65.1 . . ?
Na26 C170 H170 66.8 . . ?
C176 C171 C172 113.4(4) . . ?
C176 C171 C164 126.3(4) . . ?
C172 C171 C164 120.2(4) . . ?
C176 C171 Na21 125.5(3) . . ?
C172 C171 Na21 70.0(2) . . ?
C164 C171 Na21 74.3(2) . . ?
C173 C172 C171 123.0(4) . . ?
C173 C172 Na21 123.9(3) . . ?
C171 C172 Na21 81.2(2) . . ?
C173 C172 H172 118.5 . . ?
C171 C172 H172 118.5 . . ?
Na21 C172 H172 64.9 . . ?
C172 C173 C174 121.3(4) . . ?
C172 C173 H173 119.4 . . ?
C174 C173 H173 119.4 . . ?
C175 C174 C173 117.5(4) . . ?
C175 C174 H174 121.2 . . ?
C173 C174 H174 121.2 . . ?
C176 C175 C174 121.5(4) . . ?
C176 C175 H175 119.2 . . ?
C174 C175 H175 119.2 . . ?
C175 C176 C171 123.1(4) . . ?
C175 C176 H176 118.5 . . ?
C171 C176 H176 118.5 . . ?
O18 C177 C184 112.3(3) . . ?
O18 C177 C178 113.9(3) . . ?
C184 C177 C178 109.0(3) . . ?
O18 C177 Na19 59.18(17) . . ?
C184 C177 Na19 163.1(3) . . ?
C178 C177 Na19 87.9(2) . . ?
O18 C177 Na18 43.36(15) . . ?
C184 C177 Na18 71.0(2) . . ?
C178 C177 Na18 117.7(2) . . ?
Na19 C177 Na18 102.51(12) . . ?
O18 C177 H177 107.1 . . ?
C184 C177 H177 107.1 . . ?
C178 C177 H177 107.1 . . ?
Na19 C177 H177 65.4 . . ?
Na18 C177 H177 133.3 . . ?
C183 C178 C179 118.2(4) . . ?
C183 C178 C177 121.9(4) . . ?
C179 C178 C177 119.8(4) . . ?
C183 C178 Na19 94.4(2) . . ?
C179 C178 Na19 117.3(3) . . ?
C177 C178 Na19 62.35(19) . . ?
C180 C179 C178 121.0(4) . . ?
C180 C179 H179 119.5 . . ?
C178 C179 H179 119.5 . . ?
C179 C180 C181 119.6(4) . . ?
C179 C180 H180 120.2 . . ?
C181 C180 H180 120.2 . . ?
C182 C181 C180 120.0(4) . . ?
C182 C181 H181 120.0 . . ?
C180 C181 H181 120.0 . . ?
C181 C182 C183 119.9(4) . . ?
C181 C182 H182 120.0 . . ?
C183 C182 H182 120.0 . . ?
C178 C183 C182 121.3(4) . . ?
C178 C183 H183 119.3 . . ?
C182 C183 H183 119.3 . . ?
C189 C184 C185 117.7(4) . . ?
C189 C184 C177 122.1(4) . . ?
C185 C184 C177 120.2(4) . . ?
C189 C184 Na18 119.8(3) . . ?
C185 C184 Na18 69.4(2) . . ?
C177 C184 Na18 80.3(2) . . ?
C186 C185 C184 120.6(4) . . ?
C186 C185 Na18 112.1(3) . . ?
C184 C185 Na18 82.9(2) . . ?
C186 C185 H185 119.7 . . ?
C184 C185 H185 119.7 . . ?
Na18 C185 H185 75.3 . . ?
C185 C186 C187 120.6(4) . . ?
C185 C186 H186 119.7 . . ?
C187 C186 H186 119.7 . . ?
C188 C187 C186 119.2(4) . . ?
C188 C187 H187 120.4 . . ?
C186 C187 H187 120.4 . . ?
C187 C188 C189 119.9(4) . . ?
C187 C188 H188 120.0 . . ?
C189 C188 H188 120.0 . . ?
C184 C189 C188 121.9(4) . . ?
C184 C189 H189 119.0 . . ?
C188 C189 H189 119.0 . . ?
O19 C190 C197 112.8(3) . . ?
O19 C190 C191 113.1(3) . . ?
C197 C190 C191 109.4(3) . . ?
O19 C190 Na20 62.18(18) . . ?
C197 C190 Na20 164.0(3) . . ?
C191 C190 Na20 86.1(2) . . ?
O19 C190 Na19 43.12(16) . . ?
C197 C190 Na19 72.7(2) . . ?
C191 C190 Na19 114.8(2) . . ?
Na20 C190 Na19 105.11(13) . . ?
O19 C190 H190 107.0 . . ?
C197 C190 H190 107.0 . . ?
C191 C190 H190 107.0 . . ?
Na20 C190 H190 62.9 . . ?
Na19 C190 H190 135.7 . . ?
C196 C191 C192 118.6(4) . . ?
C196 C191 C190 122.2(4) . . ?
C192 C191 C190 119.2(4) . . ?
C196 C191 Na20 97.4(3) . . ?
C192 C191 Na20 110.7(3) . . ?
C190 C191 Na20 63.2(2) . . ?
C191 C192 C193 119.2(5) . . ?
C191 C192 H192 120.4 . . ?
C193 C192 H192 120.4 . . ?
C194 C193 C192 120.1(5) . . ?
C194 C193 H193 120.0 . . ?
C192 C193 H193 120.0 . . ?
C193 C194 C195 121.5(5) . . ?
C193 C194 H194 119.2 . . ?
C195 C194 H194 119.2 . . ?
C194 C195 C196 118.6(5) . . ?
C194 C195 H195 120.7 . . ?
C196 C195 H195 120.7 . . ?
C191 C196 C195 121.9(4) . . ?
C191 C196 H196 119.0 . . ?
C195 C196 H196 119.0 . . ?
C202 C197 C198 118.3(4) . . ?
C202 C197 C190 120.3(4) . . ?
C198 C197 C190 121.4(4) . . ?
C202 C197 Na19 126.3(3) . . ?
C198 C197 Na19 66.4(2) . . ?
C190 C197 Na19 78.7(2) . . ?
C199 C198 C197 120.6(4) . . ?
C199 C198 Na19 116.4(3) . . ?
C197 C198 Na19 86.3(2) . . ?
C199 C198 H198 119.7 . . ?
C197 C198 H198 119.7 . . ?
Na19 C198 H198 67.5 . . ?
C200 C199 C198 120.4(4) . . ?
C200 C199 H199 119.8 . . ?
C198 C199 H199 119.8 . . ?
C199 C200 C201 120.2(4) . . ?
C199 C200 H200 119.9 . . ?
C201 C200 H200 119.9 . . ?
C200 C201 C202 119.5(5) . . ?
C200 C201 H201 120.3 . . ?
C202 C201 H201 120.3 . . ?
C197 C202 C201 121.0(4) . . ?
C197 C202 H202 119.5 . . ?
C201 C202 H202 119.5 . . ?
O20 C203 C204 113.9(3) . . ?
O20 C203 C210 111.0(3) . . ?
C204 C203 C210 110.1(3) . . ?
O20 C203 Na21 61.85(17) . . ?
C204 C203 Na21 88.1(2) . . ?
C210 C203 Na21 161.5(3) . . ?
O20 C203 Na20 44.52(16) . . ?
C204 C203 Na20 114.8(3) . . ?
C210 C203 Na20 69.7(2) . . ?
Na21 C203 Na20 106.26(13) . . ?
O20 C203 H203 107.2 . . ?
C204 C203 H203 107.2 . . ?
C210 C203 H203 107.2 . . ?
Na21 C203 H203 62.5 . . ?
Na20 C203 H203 136.3 . . ?
C205 C204 C209 118.1(4) . . ?
C205 C204 C203 120.5(4) . . ?
C209 C204 C203 121.5(4) . . ?
C205 C204 Na21 102.7(3) . . ?
C209 C204 Na21 105.6(3) . . ?
C203 C204 Na21 62.18(19) . . ?
C206 C205 C204 121.3(5) . . ?
C206 C205 H205 119.3 . . ?
C204 C205 H205 119.3 . . ?
C207 C206 C205 119.8(5) . . ?
C207 C206 H206 120.1 . . ?
C205 C206 H206 120.1 . . ?
C206 C207 C208 120.2(5) . . ?
C206 C207 H207 119.9 . . ?
C208 C207 H207 119.9 . . ?
C209 C208 C207 119.7(5) . . ?
C209 C208 H208 120.2 . . ?
C207 C208 H208 120.2 . . ?
C208 C209 C204 120.9(4) . . ?
C208 C209 H209 119.5 . . ?
C204 C209 H209 119.5 . . ?
C215 C210 C211 118.4(4) . . ?
C215 C210 C203 120.3(4) . . ?
C211 C210 C203 121.2(4) . . ?
C215 C210 Na20 117.2(3) . . ?
C211 C210 Na20 70.8(2) . . ?
C203 C210 Na20 80.7(2) . . ?
C212 C211 C210 119.6(4) . . ?
C212 C211 Na20 112.2(3) . . ?
C210 C211 Na20 80.9(2) . . ?
C212 C211 H211 120.2 . . ?
C210 C211 H211 120.2 . . ?
Na20 C211 H211 77.3 . . ?
C213 C212 C211 121.4(4) . . ?
C213 C212 H212 119.3 . . ?
C211 C212 H212 119.3 . . ?
C212 C213 C214 119.4(4) . . ?
C212 C213 H213 120.3 . . ?
C214 C213 H213 120.3 . . ?
C215 C214 C213 120.2(4) . . ?
C215 C214 H214 119.9 . . ?
C213 C214 H214 119.9 . . ?
C214 C215 C210 120.9(4) . . ?
C214 C215 H215 119.6 . . ?
C210 C215 H215 119.6 . . ?
O21 C216 C223 111.3(3) . . ?
O21 C216 C217 111.1(3) . . ?
C223 C216 C217 112.7(3) . . ?
O21 C216 Na18 62.30(17) . . ?
C223 C216 Na18 166.3(3) . . ?
C217 C216 Na18 81.0(2) . . ?
O21 C216 Na21 44.84(16) . . ?
C223 C216 Na21 69.4(2) . . ?
C217 C216 Na21 114.9(2) . . ?
Na18 C216 Na21 106.72(13) . . ?
O21 C216 H216 107.1 . . ?
C223 C216 H216 107.1 . . ?
C217 C216 H216 107.1 . . ?
Na18 C216 H216 65.9 . . ?
Na21 C216 H216 135.6 . . ?
C222 C217 C218 118.8(4) . . ?
C222 C217 C216 121.4(4) . . ?
C218 C217 C216 119.7(4) . . ?
C222 C217 Na18 99.2(3) . . ?
C218 C217 Na18 101.1(3) . . ?
C216 C217 Na18 67.21(19) . . ?
C217 C218 C219 119.8(4) . . ?
C217 C218 H218 120.1 . . ?
C219 C218 H218 120.1 . . ?
C220 C219 C218 120.7(4) . . ?
C220 C219 H219 119.7 . . ?
C218 C219 H219 119.7 . . ?
C219 C220 C221 120.0(4) . . ?
C219 C220 H220 120.0 . . ?
C221 C220 H220 120.0 . . ?
C220 C221 C222 119.4(4) . . ?
C220 C221 H221 120.3 . . ?
C222 C221 H221 120.3 . . ?
C217 C222 C221 121.3(4) . . ?
C217 C222 H222 119.3 . . ?
C221 C222 H222 119.3 . . ?
C224 C223 C228 117.7(4) . . ?
C224 C223 C216 124.2(4) . . ?
C228 C223 C216 118.0(4) . . ?
C224 C223 Na21 78.7(3) . . ?
C228 C223 Na21 108.0(3) . . ?
C216 C223 Na21 81.3(2) . . ?
C223 C224 C225 121.4(4) . . ?
C223 C224 Na21 74.3(2) . . ?
C225 C224 Na21 110.2(3) . . ?
C223 C224 H224 119.3 . . ?
C225 C224 H224 119.3 . . ?
Na21 C224 H224 85.6 . . ?
C226 C225 C224 120.2(4) . . ?
C226 C225 H225 119.9 . . ?
C224 C225 H225 119.9 . . ?
C227 C226 C225 119.2(4) . . ?
C227 C226 H226 120.4 . . ?
C225 C226 H226 120.4 . . ?
C226 C227 C228 120.8(4) . . ?
C226 C227 H227 119.6 . . ?
C228 C227 H227 119.6 . . ?
C227 C228 C223 120.8(4) . . ?
C227 C228 H228 119.6 . . ?
C223 C228 H228 119.6 . . ?
O23 C229 H2AA 109.5 . . ?
O23 C229 H2BB 109.5 . . ?
H2AA C229 H2BB 109.5 . . ?
O23 C229 H2CC 109.5 . . ?
H2AA C229 H2CC 109.5 . . ?
H2BB C229 H2CC 109.5 . . ?
O23 C230 C233 111.2(4) . . ?
O23 C230 C232 110.7(4) . . ?
C233 C230 C232 112.1(4) . . ?
O23 C230 C231 103.0(4) . . ?
C233 C230 C231 110.3(4) . . ?
C232 C230 C231 109.2(4) . . ?
C230 C231 H23A 109.5 . . ?
C230 C231 H23B 109.5 . . ?
H23A C231 H23B 109.5 . . ?
C230 C231 H23C 109.5 . . ?
H23A C231 H23C 109.5 . . ?
H23B C231 H23C 109.5 . . ?
C230 C232 H23D 109.5 . . ?
C230 C232 H23E 109.5 . . ?
H23D C232 H23E 109.5 . . ?
C230 C232 H23F 109.5 . . ?
H23D C232 H23F 109.5 . . ?
H23E C232 H23F 109.5 . . ?
C230 C233 H23G 109.5 . . ?
C230 C233 H23H 109.5 . . ?
H23G C233 H23H 109.5 . . ?
C230 C233 H23I 109.5 . . ?
H23G C233 H23I 109.5 . . ?
H23H C233 H23I 109.5 . . ?
O24 C234 H23J 109.5 . . ?
O24 C234 H23K 109.5 . . ?
H23J C234 H23K 109.5 . . ?
O24 C234 H23L 109.5 . . ?
H23J C234 H23L 109.5 . . ?
H23K C234 H23L 109.5 . . ?
O24 C235 C237 112.6(4) . . ?
O24 C235 C238 110.7(4) . . ?
C237 C235 C238 111.8(4) . . ?
O24 C235 C236 101.9(4) . . ?
C237 C235 C236 109.4(4) . . ?
C238 C235 C236 110.0(4) . . ?
C235 C236 H23M 109.5 . . ?
C235 C236 H23N 109.5 . . ?
H23M C236 H23N 109.5 . . ?
C235 C236 H23O 109.5 . . ?
H23M C236 H23O 109.5 . . ?
H23N C236 H23O 109.5 . . ?
C235 C237 H23P 109.5 . . ?
C235 C237 H23Q 109.5 . . ?
H23P C237 H23Q 109.5 . . ?
C235 C237 H23R 109.5 . . ?
H23P C237 H23R 109.5 . . ?
H23Q C237 H23R 109.5 . . ?
C235 C238 H23S 109.5 . . ?
C235 C238 H23T 109.5 . . ?
H23S C238 H23T 109.5 . . ?
C235 C238 H23U 109.5 . . ?
H23S C238 H23U 109.5 . . ?
H23T C238 H23U 109.5 . . ?
O25 C239 H23V 109.5 . . ?
O25 C239 H23W 109.5 . . ?
H23V C239 H23W 109.5 . . ?
O25 C239 H23$ 109.5 . . ?
H23V C239 H23$ 109.5 . . ?
H23W C239 H23$ 109.5 . . ?
O25 C240 C242 112.1(4) . . ?
O25 C240 C243 111.7(4) . . ?
C242 C240 C243 113.0(4) . . ?
O25 C240 C241 101.2(4) . . ?
C242 C240 C241 109.7(4) . . ?
C243 C240 C241 108.5(4) . . ?
C240 C241 Na25 83.8(3) . . ?
C240 C241 H24A 109.5 . . ?
Na25 C241 H24A 69.9 . . ?
C240 C241 H24B 109.5 . . ?
Na25 C241 H24B 165.5 . . ?
H24A C241 H24B 109.5 . . ?
C240 C241 H24C 109.5 . . ?
Na25 C241 H24C 59.0 . . ?
H24A C241 H24C 109.5 . . ?
H24B C241 H24C 109.5 . . ?
C240 C242 H24D 109.5 . . ?
C240 C242 H24E 109.5 . . ?
H24D C242 H24E 109.5 . . ?
C240 C242 H24F 109.5 . . ?
H24D C242 H24F 109.5 . . ?
H24E C242 H24F 109.5 . . ?
C240 C243 H24G 109.5 . . ?
C240 C243 H24H 109.5 . . ?
H24G C243 H24H 109.5 . . ?
C240 C243 H24I 109.5 . . ?
H24G C243 H24I 109.5 . . ?
H24H C243 H24I 109.5 . . ?
O26 C244 H24J 109.5 . . ?
O26 C244 H24K 109.5 . . ?
H24J C244 H24K 109.5 . . ?
O26 C244 H24L 109.5 . . ?
H24J C244 H24L 109.5 . . ?
H24K C244 H24L 109.5 . . ?
O26 C245 C247 113.4(5) . . ?
O26 C245 C248 112.2(4) . . ?
C247 C245 C248 110.8(5) . . ?
O26 C245 C246 98.7(5) . . ?
C247 C245 C246 108.6(5) . . ?
C248 C245 C246 112.5(5) . . ?
C245 C246 Na26 85.8(4) . . ?
C245 C246 H24M 109.5 . . ?
Na26 C246 H24M 61.4 . . ?
C245 C246 H24N 109.5 . . ?
Na26 C246 H24N 164.6 . . ?
H24M C246 H24N 109.5 . . ?
C245 C246 H24O 109.5 . . ?
Na26 C246 H24O 65.6 . . ?
H24M C246 H24O 109.5 . . ?
H24N C246 H24O 109.5 . . ?
C245 C247 H24P 109.5 . . ?
C245 C247 H24Q 109.5 . . ?
H24P C247 H24Q 109.5 . . ?
C245 C247 H24R 109.5 . . ?
H24P C247 H24R 109.5 . . ?
H24Q C247 H24R 109.5 . . ?
C245 C248 H24S 109.5 . . ?
C245 C248 H24T 109.5 . . ?
H24S C248 H24T 109.5 . . ?
C245 C248 H24U 109.5 . . ?
H24S C248 H24U 109.5 . . ?
H24T C248 H24U 109.5 . . ?
C250 O27 C249 111.6(5) . . ?
O27 C249 H24V 109.5 . . ?
O27 C249 H24W 109.5 . . ?
H24V C249 H24W 109.5 . . ?
O27 C249 H24$ 109.5 . . ?
H24V C249 H24$ 109.5 . . ?
H24W C249 H24$ 109.5 . . ?
O27 C250 C252 116.1(5) . . ?
O27 C250 C251 110.1(5) . . ?
C252 C250 C251 112.2(5) . . ?
O27 C250 C253 95.9(5) . . ?
C252 C250 C253 111.5(6) . . ?
C251 C250 C253 109.8(6) . . ?
C250 C251 H25A 109.5 . . ?
C250 C251 H25B 109.5 . . ?
H25A C251 H25B 109.5 . . ?
C250 C251 H25C 109.5 . . ?
H25A C251 H25C 109.5 . . ?
H25B C251 H25C 109.5 . . ?
C250 C252 H25D 109.5 . . ?
C250 C252 H25E 109.5 . . ?
H25D C252 H25E 109.5 . . ?
C250 C252 H25F 109.5 . . ?
H25D C252 H25F 109.5 . . ?
H25E C252 H25F 109.5 . . ?
C250 C253 H25G 109.5 . . ?
C250 C253 H25H 109.5 . . ?
H25G C253 H25H 109.5 . . ?
C250 C253 H25I 109.5 . . ?
H25G C253 H25I 109.5 . . ?
H25H C253 H25I 109.5 . . ?
C254 O28 C255 131.8(6) . . ?
O28 C254 H25J 109.5 . . ?
O28 C254 H25K 109.5 . . ?
H25J C254 H25K 109.5 . . ?
O28 C254 H25L 109.5 . . ?
H25J C254 H25L 109.5 . . ?
H25K C254 H25L 109.5 . . ?
C258 C255 C257 114.2(5) . . ?
C258 C255 C256 121.6(6) . . ?
C257 C255 C256 107.6(6) . . ?
C255 C256 H25M 109.5 . . ?
C255 C256 H25N 109.5 . . ?
H25M C256 H25N 109.5 . . ?
C255 C256 H25O 109.5 . . ?
H25M C256 H25O 109.5 . . ?
H25N C256 H25O 109.5 . . ?
C255 C257 H25P 109.5 . . ?
C255 C257 H25Q 109.5 . . ?
H25P C257 H25Q 109.5 . . ?
C255 C257 H25R 109.5 . . ?
H25P C257 H25R 109.5 . . ?
H25Q C257 H25R 109.5 . . ?
C255 C258 H25S 109.5 . . ?
C255 C258 H25T 109.5 . . ?
H25S C258 H25T 109.5 . . ?
C255 C258 H25U 109.5 . . ?
H25S C258 H25U 109.5 . . ?
H25T C258 H25U 109.5 . . ?

loop_
_geom_bond_atom_site_label_1
_geom_bond_atom_site_label_2
_geom_bond_distance
_geom_bond_site_symmetry_2
_geom_bond_publ_flag
Na1 O1 2.206(3) . ?
Na1 O9 2.313(3) . ?
Na1 O8 2.324(3) . ?
Na1 O4 2.448(3) . ?
Na1 C40 2.617(4) . ?
Na1 C41 2.744(4) . ?
Na1 C46 2.807(4) . ?
Na1 Na5 2.958(2) . ?
Na1 Na8 2.997(2) . ?
Na1 Na4 3.234(2) . ?
Na1 Na9 3.256(2) . ?
Na1 Na2 3.312(2) . ?
Na1 H9O 2.46(4) . ?
Na2 O2 2.285(3) . ?
Na2 O5 2.313(3) . ?
Na2 O9 2.331(3) . ?
Na2 O1 2.563(3) . ?
Na2 C7 2.708(4) . ?
Na2 C1 2.753(4) . ?
Na2 C2 2.797(4) . ?
Na2 Na6 3.014(2) . ?
Na2 Na5 3.104(2) . ?
Na2 Na3 3.259(2) . ?
Na2 Na9 3.312(2) . ?
Na2 H9O 2.47(4) . ?
Na3 O3 2.288(3) . ?
Na3 O9 2.296(3) . ?
Na3 O6 2.324(3) . ?
Na3 O2 2.522(3) . ?
Na3 C14 2.687(4) . ?
Na3 C20 2.727(4) . ?
Na3 C15 2.746(4) . ?
Na3 Na7 2.953(2) . ?
Na3 Na6 3.092(2) . ?
Na3 Na4 3.2761(19) . ?
Na3 Na9 3.290(2) . ?
Na3 H9O 2.41(4) . ?
Na4 O4 2.260(3) . ?
Na4 O9 2.309(3) . ?
Na4 O7 2.315(3) . ?
Na4 O3 2.606(3) . ?
Na4 C28 2.695(4) . ?
Na4 C27 2.717(4) . ?
Na4 C33 2.764(4) . ?
Na4 Na8 2.988(2) . ?
Na4 Na7 3.049(2) . ?
Na4 Na9 3.339(2) . ?
Na4 H9O 2.40(4) . ?
Na5 O5 2.302(3) . ?
Na5 O1 2.351(3) . ?
Na5 O8 2.377(3) . ?
Na5 C9 2.732(4) . ?
Na5 C92 2.733(4) . ?
Na5 C61 2.821(4) . ?
Na5 C1 2.901(4) . ?
Na5 C8 2.932(4) . ?
Na5 C60 3.020(4) . ?
Na5 C93 3.038(4) . ?
Na6 O6 2.293(3) . ?
Na6 O2 2.334(3) . ?
Na6 O5 2.406(3) . ?
Na6 C53 2.708(4) . ?
Na6 C22 2.774(4) . ?
Na6 C14 2.851(4) . ?
Na6 C21 2.891(4) . ?
Na6 C73 2.909(4) . ?
Na6 C74 2.996(4) . ?
Na6 C54 3.064(4) . ?
Na6 C66 3.085(4) . ?
Na7 O7 2.276(3) . ?
Na7 O3 2.326(3) . ?
Na7 O6 2.398(3) . ?
Na7 C66 2.701(4) . ?
Na7 C87 2.785(4) . ?
Na7 C35 2.842(4) . ?
Na7 C67 2.859(4) . ?
Na7 C27 2.983(4) . ?
Na7 C86 2.996(4) . ?
Na7 C79 3.079(4) . ?
Na8 O8 2.304(3) . ?
Na8 O4 2.308(3) . ?
Na8 O7 2.359(3) . ?
Na8 C79 2.677(4) . ?
Na8 C100 2.747(4) . ?
Na8 C48 2.767(4) . ?
Na8 C40 2.898(4) . ?
Na8 C47 2.957(4) . ?
Na8 C99 2.987(4) . ?
Na8 C80 3.041(4) . ?
Na9 O9 2.357(4) . ?
Na9 O6 2.385(3) . ?
Na9 O8 2.455(3) . ?
Na9 O7 2.479(3) . ?
Na9 O5 2.480(3) . ?
Na10 O1 2.268(3) . ?
Na10 O10 2.306(3) . ?
Na10 C1 2.609(4) . ?
Na10 C44 2.704(5) . ?
Na10 C45 2.752(5) . ?
Na10 C43 2.920(5) . ?
Na10 C2 3.006(4) . ?
Na10 C107 3.046(5) . ?
Na10 C46 3.054(5) . ?
Na10 C7 3.116(4) . ?
Na11 O2 2.269(3) . ?
Na11 O11 2.295(3) . ?
Na11 C14 2.664(4) . ?
Na11 C5 2.820(5) . ?
Na11 C6 2.852(5) . ?
Na11 C15 3.033(4) . ?
Na11 C20 3.040(5) . ?
Na12 O3 2.265(3) . ?
Na12 O12 2.269(4) . ?
Na12 C27 2.712(4) . ?
Na12 C18 2.759(5) . ?
Na12 C19 2.857(5) . ?
Na12 C17 3.023(5) . ?
Na12 C115 3.110(7) . ?
Na13 O4 2.258(3) . ?
Na13 O13B 2.275(8) . ?
Na13 O13A 2.405(8) . ?
Na13 C40 2.600(4) . ?
Na13 C31 2.725(5) . ?
Na13 C30 2.763(5) . ?
Na13 C41 2.983(5) . ?
Na13 C46 3.029(5) . ?
Na13 C22A 3.079(14) . ?
Na13 C22B 3.10(3) . ?
Na13 C32 3.120(5) . ?
O1 C1 1.385(4) . ?
O2 C14 1.390(4) . ?
O3 C27 1.397(4) . ?
O4 C40 1.401(4) . ?
O5 C53 1.414(4) . ?
O6 C66 1.409(4) . ?
O7 C79 1.412(4) . ?
O8 C92 1.386(4) . ?
O9 H9O 0.76(3) . ?
O10 C105 1.432(5) . ?
O10 C106 1.437(5) . ?
O11 C110 1.423(5) . ?
O11 C111 1.452(5) . ?
O12 C116 1.402(6) . ?
O12 C115 1.428(6) . ?
O13A C121 1.352(7) . ?
O13A C20A 1.393(13) . ?
C20A H20A 0.9800 . ?
C20A H20B 0.9800 . ?
C20A H20C 0.9800 . ?
C22A C121 1.5308(10) . ?
C22A H22A 0.9800 . ?
C22A H22B 0.9800 . ?
C22A H22C 0.9800 . ?
O13B C121 1.366(9) . ?
O13B C20B 1.415(16) . ?
C20B H20D 0.9800 . ?
C20B H20E 0.9800 . ?
C20B H20F 0.9800 . ?
C22B C121 1.5304(10) . ?
C22B H22D 0.9800 . ?
C22B H22E 0.9800 . ?
C22B H22F 0.9800 . ?
C1 C2 1.420(5) . ?
C1 C8 1.450(5) . ?
C2 C7 1.437(5) . ?
C2 C3 1.453(5) . ?
C3 C4 1.359(6) . ?
C3 H3 0.9500 . ?
C4 C5 1.395(6) . ?
C4 H4 0.9500 . ?
C5 C6 1.394(6) . ?
C5 H5 0.9500 . ?
C6 C7 1.391(6) . ?
C6 H6 0.9500 . ?
C7 H7 0.9500 . ?
C8 C13 1.423(5) . ?
C8 C9 1.430(5) . ?
C9 C10 1.374(5) . ?
C9 H9 0.9500 . ?
C10 C11 1.383(6) . ?
C10 H10 0.9500 . ?
C11 C12 1.388(6) . ?
C11 H11 0.9500 . ?
C12 C13 1.365(6) . ?
C12 H12 0.9500 . ?
C13 H13 0.9500 . ?
C14 C15 1.401(5) . ?
C14 C21 1.475(5) . ?
C15 C16 1.451(5) . ?
C15 C20 1.459(5) . ?
C16 C17 1.360(6) . ?
C16 H16 0.9500 . ?
C17 C18 1.397(6) . ?
C17 H17 0.9500 . ?
C18 C19 1.382(6) . ?
C18 H18 0.9500 . ?
C19 C20 1.381(6) . ?
C19 H19 0.9500 . ?
C20 H20 0.9500 . ?
C21 C26 1.413(5) . ?
C21 C22 1.417(5) . ?
C22 C23 1.396(5) . ?
C22 H22 0.9500 . ?
C23 C24 1.386(6) . ?
C23 H23 0.9500 . ?
C24 C25 1.371(6) . ?
C24 H24 0.9500 . ?
C25 C26 1.388(5) . ?
C25 H25 0.9500 . ?
C26 H26 0.9500 . ?
C27 C28 1.417(5) . ?
C27 C34 1.439(5) . ?
C28 C29 1.446(5) . ?
C28 C33 1.448(5) . ?
C29 C30 1.376(6) . ?
C29 H29 0.9500 . ?
C30 C31 1.366(6) . ?
C30 H30 0.9500 . ?
C31 C32 1.407(6) . ?
C31 H31 0.9500 . ?
C32 C33 1.380(5) . ?
C32 H32 0.9500 . ?
C33 H33 0.9500 . ?
C34 C39 1.411(6) . ?
C34 C35 1.417(6) . ?
C35 C36 1.375(6) . ?
C35 H35 0.9500 . ?
C36 C37 1.377(6) . ?
C36 H36 0.9500 . ?
C37 C38 1.377(7) . ?
C37 H37 0.9500 . ?
C38 C39 1.369(6) . ?
C38 H38 0.9500 . ?
C39 H39 0.9500 . ?
C40 C41 1.416(6) . ?
C40 C47 1.451(5) . ?
C41 C46 1.444(6) . ?
C41 C42 1.448(6) . ?
C42 C43 1.363(6) . ?
C42 H42 0.9500 . ?
C43 C44 1.384(6) . ?
C43 H43 0.9500 . ?
C44 C45 1.396(6) . ?
C44 H44 0.9500 . ?
C45 C46 1.372(6) . ?
C45 H45 0.9500 . ?
C46 H46 0.9500 . ?
C47 C48 1.420(5) . ?
C47 C52 1.425(5) . ?
C48 C49 1.383(5) . ?
C48 H48 0.9500 . ?
C49 C50 1.389(6) . ?
C49 H49 0.9500 . ?
C50 C51 1.378(6) . ?
C50 H50 0.9500 . ?
C51 C52 1.380(6) . ?
C51 H51 0.9500 . ?
C52 H52 0.9500 . ?
C53 C60 1.516(5) . ?
C53 C54 1.530(5) . ?
C53 H53 1.0000 . ?
C54 C59 1.375(5) . ?
C54 C55 1.396(5) . ?
C55 C56 1.376(6) . ?
C55 H55 0.9500 . ?
C56 C57 1.375(6) . ?
C56 H56 0.9500 . ?
C57 C58 1.387(6) . ?
C57 H57 0.9500 . ?
C58 C59 1.394(5) . ?
C58 H58 0.9500 . ?
C59 H59 0.9500 . ?
C60 C65 1.379(5) . ?
C60 C61 1.393(5) . ?
C61 C62 1.384(5) . ?
C61 H61 0.9500 . ?
C62 C63 1.368(6) . ?
C62 H62 0.9500 . ?
C63 C64 1.381(6) . ?
C63 H63 0.9500 . ?
C64 C65 1.383(6) . ?
C64 H64 0.9500 . ?
C65 H65 0.9500 . ?
C66 C73 1.519(5) . ?
C66 C67 1.529(5) . ?
C66 H66 1.0000 . ?
C67 C72 1.383(6) . ?
C67 C68 1.392(6) . ?
C68 C69 1.416(7) . ?
C68 H68 0.9500 . ?
C69 C70 1.384(8) . ?
C69 H69 0.9500 . ?
C70 C71 1.366(7) . ?
C70 H70 0.9500 . ?
C71 C72 1.398(6) . ?
C71 H71 0.9500 . ?
C72 H72 0.9500 . ?
C73 C78 1.379(5) . ?
C73 C74 1.390(5) . ?
C74 C75 1.381(5) . ?
C74 H74 0.9500 . ?
C75 C76 1.373(6) . ?
C75 H75 0.9500 . ?
C76 C77 1.395(6) . ?
C76 H76 0.9500 . ?
C77 C78 1.400(6) . ?
C77 H77 0.9500 . ?
C78 H78 0.9500 . ?
C79 C86 1.524(5) . ?
C79 C80 1.539(5) . ?
C79 H79 1.0000 . ?
C80 C85 1.366(5) . ?
C80 C81 1.387(5) . ?
C81 C82 1.402(5) . ?
C81 H81 0.9500 . ?
C82 C83 1.361(6) . ?
C82 H82 0.9500 . ?
C83 C84 1.380(6) . ?
C83 H83 0.9500 . ?
C84 C85 1.390(6) . ?
C84 H84 0.9500 . ?
C85 H85 0.9500 . ?
C86 C91 1.360(6) . ?
C86 C87 1.381(6) . ?
C87 C88 1.375(6) . ?
C87 H87 0.9500 . ?
C88 C89 1.365(7) . ?
C88 H88 0.9500 . ?
C89 C90 1.376(7) . ?
C89 H89 0.9500 . ?
C90 C91 1.406(6) . ?
C90 H90 0.9500 . ?
C91 H91 0.9500 . ?
C92 C99 1.524(5) . ?
C92 C93 1.532(5) . ?
C92 H92 1.0000 . ?
C93 C94 1.377(5) . ?
C93 C98 1.394(5) . ?
C94 C95 1.367(6) . ?
C94 H94 0.9500 . ?
C95 C96 1.387(6) . ?
C95 H95 0.9500 . ?
C96 C97 1.370(6) . ?
C96 H96 0.9500 . ?
C97 C98 1.400(6) . ?
C97 H97 0.9500 . ?
C98 H98 0.9500 . ?
C99 C104 1.386(5) . ?
C99 C100 1.398(5) . ?
C100 C101 1.378(5) . ?
C100 H100 0.9500 . ?
C101 C102 1.391(6) . ?
C101 H101 0.9500 . ?
C102 C103 1.373(6) . ?
C102 H102 0.9500 . ?
C103 C104 1.386(5) . ?
C103 H103 0.9500 . ?
C104 H104 0.9500 . ?
C105 H10A 0.9800 . ?
C105 H10B 0.9800 . ?
C105 H10C 0.9800 . ?
C106 C108 1.506(6) . ?
C106 C107 1.516(6) . ?
C106 C109 1.540(6) . ?
C107 H10D 0.9800 . ?
C107 H10E 0.9800 . ?
C107 H10F 0.9800 . ?
C108 H10G 0.9800 . ?
C108 H10H 0.9800 . ?
C108 H10I 0.9800 . ?
C109 H10J 0.9800 . ?
C109 H10K 0.9800 . ?
C109 H10L 0.9800 . ?
C110 H11A 0.9800 . ?
C110 H11B 0.9800 . ?
C110 H11C 0.9800 . ?
C111 C112 1.474(6) . ?
C111 C113 1.499(6) . ?
C111 C114 1.523(6) . ?
C112 H11D 0.9800 . ?
C112 H11E 0.9800 . ?
C112 H11F 0.9800 . ?
C113 H11G 0.9800 . ?
C113 H11H 0.9800 . ?
C113 H11I 0.9800 . ?
C114 H11J 0.9800 . ?
C114 H11K 0.9800 . ?
C114 H11L 0.9800 . ?
C115 H11M 0.9800 . ?
C115 H11N 0.9800 . ?
C115 H11O 0.9800 . ?
C116 C119 1.481(7) . ?
C116 C118 1.496(7) . ?
C116 C117 1.506(8) . ?
C117 H11P 0.9800 . ?
C117 H11Q 0.9800 . ?
C117 H11R 0.9800 . ?
C118 H11S 0.9800 . ?
C118 H11T 0.9800 . ?
C118 H11U 0.9800 . ?
C119 H11V 0.9800 . ?
C119 H11W 0.9800 . ?
C119 H11$ 0.9800 . ?
C121 C123 1.507(7) . ?
C121 C124 1.508(7) . ?
C123 H12G 0.9800 . ?
C123 H12H 0.9800 . ?
C123 H12I 0.9800 . ?
C124 H12J 0.9800 . ?
C124 H12K 0.9800 . ?
C124 H12L 0.9800 . ?
Na14 O14 2.266(3) . ?
Na14 O22 2.317(3) . ?
Na14 O21 2.319(3) . ?
Na14 O17 2.480(3) . ?
Na14 C164 2.711(4) . ?
Na14 C170 2.744(4) . ?
Na14 C165 2.802(4) . ?
Na14 Na18 3.000(2) . ?
Na14 Na21 3.080(2) . ?
Na14 Na17 3.2428(19) . ?
Na14 Na15 3.291(2) . ?
Na14 Na22 3.301(2) . ?
Na14 H22O 2.44(3) . ?
Na15 O15 2.230(3) . ?
Na15 O22 2.311(3) . ?
Na15 O18 2.327(3) . ?
Na15 O14 2.543(3) . ?
Na15 C125 2.577(4) . ?
Na15 C126 2.730(4) . ?
Na15 C131 2.836(4) . ?
Na15 Na19 2.948(2) . ?
Na15 Na18 3.012(2) . ?
Na15 Na16 3.2334(19) . ?
Na15 Na22 3.290(2) . ?
Na15 H22O 2.44(3) . ?
Na16 O16 2.229(3) . ?
Na16 O19 2.299(3) . ?
Na16 O22 2.319(3) . ?
Na16 O15 2.474(3) . ?
Na16 C138 2.687(4) . ?
Na16 C144 2.771(4) . ?
Na16 C139 2.783(4) . ?
Na16 Na20 2.972(2) . ?
Na16 Na19 3.041(2) . ?
Na16 Na22 3.300(2) . ?
Na16 Na17 3.323(2) . ?
Na16 H22O 2.40(3) . ?
Na17 O17 2.261(3) . ?
Na17 O20 2.287(3) . ?
Na17 O22 2.310(3) . ?
Na17 O16 2.638(3) . ?
Na17 C152 2.715(4) . ?
Na17 C151 2.741(4) . ?
Na17 C157 2.751(4) . ?
Na17 Na21 3.020(2) . ?
Na17 Na20 3.072(2) . ?
Na17 Na22 3.296(2) . ?
Na17 H22O 2.39(3) . ?
Na18 O18 2.319(3) . ?
Na18 O14 2.326(3) . ?
Na18 O21 2.410(3) . ?
Na18 C216 2.717(4) . ?
Na18 C133 2.829(4) . ?
Na18 C185 2.830(4) . ?
Na18 C217 2.911(4) . ?
Na18 C125 2.990(4) . ?
Na18 C184 3.000(4) . ?
Na18 C132 3.037(4) . ?
Na19 O19 2.299(3) . ?
Na19 O18 2.347(3) . ?
Na19 O15 2.375(3) . ?
Na19 C146 2.695(4) . ?
Na19 C177 2.733(4) . ?
Na19 C198 2.786(4) . ?
Na19 C145 2.893(4) . ?
Na19 C138 2.904(4) . ?
Na19 C197 3.033(4) . ?
Na19 C178 3.083(4) . ?
Na20 O20 2.305(3) . ?
Na20 O16 2.325(3) . ?
Na20 O19 2.391(3) . ?
Na20 C190 2.699(4) . ?
Na20 C211 2.806(4) . ?
Na20 C159 2.809(4) . ?
Na20 C151 2.915(4) . ?
Na20 C210 2.934(4) . ?
Na20 C191 3.016(4) . ?
Na20 C158 3.032(4) . ?
Na21 O21 2.307(3) . ?
Na21 O17 2.322(3) . ?
Na21 O20 2.399(3) . ?
Na21 C203 2.717(4) . ?
Na21 C172 2.791(4) . ?
Na21 C164 2.896(4) . ?
Na21 C223 2.917(4) . ?
Na21 C171 2.935(4) . ?
Na21 C224 2.971(5) . ?
Na21 C204 3.070(4) . ?
Na22 O22 2.321(4) . ?
Na22 O21 2.406(3) . ?
Na22 O19 2.448(3) . ?
Na22 O20 2.473(3) . ?
Na22 O18 2.551(3) . ?
Na23 O14 2.301(3) . ?
Na23 O23 2.344(3) . ?
Na23 C125 2.640(4) . ?
Na23 C169 2.849(4) . ?
Na23 C168 2.905(5) . ?
Na23 C126 3.015(4) . ?
Na23 C131 3.128(4) . ?
Na24 O15 2.283(3) . ?
Na24 O24 2.319(3) . ?
Na24 C138 2.643(4) . ?
Na24 C129 2.705(4) . ?
Na24 C128 2.846(4) . ?
Na24 C144 2.888(4) . ?
Na24 C130 2.917(4) . ?
Na24 C139 2.930(4) . ?
Na25 O16 2.257(3) . ?
Na25 O25 2.277(4) . ?
Na25 C151 2.637(4) . ?
Na25 C142 2.716(5) . ?
Na25 C143 2.748(4) . ?
Na25 C141 3.066(5) . ?
Na25 C241 3.104(5) . ?
Na25 C144 3.113(4) . ?
Na25 C152 3.114(4) . ?
Na26 O17 2.275(3) . ?
Na26 O26 2.310(5) . ?
Na26 C164 2.602(4) . ?
Na26 C155 2.704(5) . ?
Na26 C154 2.893(5) . ?
Na26 C165 2.924(4) . ?
Na26 C170 2.984(4) . ?
Na26 C156 3.005(5) . ?
Na26 C246 3.062(7) . ?
O14 C125 1.390(4) . ?
O15 C138 1.394(4) . ?
O16 C151 1.391(4) . ?
O17 C164 1.401(4) . ?
O18 C177 1.398(4) . ?
O19 C190 1.406(4) . ?
O20 C203 1.407(4) . ?
O21 C216 1.406(4) . ?
O22 H22O 0.72(3) . ?
O23 C230 1.436(5) . ?
O23 C229 1.438(5) . ?
O24 C234 1.419(5) . ?
O24 C235 1.431(5) . ?
O25 C239 1.417(5) . ?
O25 C240 1.427(5) . ?
O26 C245 1.324(6) . ?
O26 C244 1.484(7) . ?
C125 C126 1.404(5) . ?
C125 C132 1.467(5) . ?
C126 C127 1.449(5) . ?
C126 C131 1.454(5) . ?
C127 C128 1.362(5) . ?
C127 H127 0.9500 . ?
C128 C129 1.404(6) . ?
C128 H128 0.9500 . ?
C129 C130 1.387(5) . ?
C129 H129 0.9500 . ?
C130 C131 1.375(5) . ?
C130 H130 0.9500 . ?
C131 H131 0.9500 . ?
C132 C137 1.409(5) . ?
C132 C133 1.423(5) . ?
C133 C134 1.388(5) . ?
C133 H133 0.9500 . ?
C134 C135 1.372(6) . ?
C134 H134 0.9500 . ?
C135 C136 1.389(6) . ?
C135 H135 0.9500 . ?
C136 C137 1.381(5) . ?
C136 H136 0.9500 . ?
C137 H137 0.9500 . ?
C138 C139 1.419(5) . ?
C138 C145 1.439(5) . ?
C139 C144 1.435(5) . ?
C139 C140 1.454(5) . ?
C140 C141 1.373(5) . ?
C140 H140 0.9500 . ?
C141 C142 1.384(6) . ?
C141 H141 0.9500 . ?
C142 C143 1.388(6) . ?
C142 H142 0.9500 . ?
C143 C144 1.387(5) . ?
C143 H143 0.9500 . ?
C144 H144 0.9500 . ?
C145 C146 1.419(5) . ?
C145 C150 1.430(5) . ?
C146 C147 1.368(5) . ?
C146 H146 0.9500 . ?
C147 C148 1.396(5) . ?
C147 H147 0.9500 . ?
C148 C149 1.384(6) . ?
C148 H148 0.9500 . ?
C149 C150 1.367(5) . ?
C149 H149 0.9500 . ?
C150 H150 0.9500 . ?
C151 C152 1.412(5) . ?
C151 C158 1.450(5) . ?
C152 C153 1.436(5) . ?
C152 C157 1.444(5) . ?
C153 C154 1.373(6) . ?
C153 H153 0.9500 . ?
C154 C155 1.397(6) . ?
C154 H154 0.9500 . ?
C155 C156 1.385(6) . ?
C155 H155 0.9500 . ?
C156 C157 1.386(5) . ?
C156 H156 0.9500 . ?
C157 H157 0.9500 . ?
C158 C163 1.410(5) . ?
C158 C159 1.419(5) . ?
C159 C160 1.383(5) . ?
C159 H159 0.9500 . ?
C160 C161 1.359(6) . ?
C160 H160 0.9500 . ?
C161 C162 1.388(6) . ?
C161 H161 0.9500 . ?
C162 C163 1.380(6) . ?
C162 H162 0.9500 . ?
C163 H163 0.9500 . ?
C164 C165 1.420(5) . ?
C164 C171 1.434(5) . ?
C165 C170 1.432(5) . ?
C165 C166 1.458(5) . ?
C166 C167 1.369(6) . ?
C166 H166 0.9500 . ?
C167 C168 1.388(6) . ?
C167 H167 0.9500 . ?
C168 C169 1.392(5) . ?
C168 H168 0.9500 . ?
C169 C170 1.386(5) . ?
C169 H169 0.9500 . ?
C170 H170 0.9500 . ?
C171 C176 1.424(5) . ?
C171 C172 1.431(5) . ?
C172 C173 1.370(5) . ?
C172 H172 0.9500 . ?
C173 C174 1.392(6) . ?
C173 H173 0.9500 . ?
C174 C175 1.390(6) . ?
C174 H174 0.9500 . ?
C175 C176 1.370(5) . ?
C175 H175 0.9500 . ?
C176 H176 0.9500 . ?
C177 C184 1.522(5) . ?
C177 C178 1.533(5) . ?
C177 H177 1.0000 . ?
C178 C183 1.375(5) . ?
C178 C179 1.393(5) . ?
C179 C180 1.382(5) . ?
C179 H179 0.9500 . ?
C180 C181 1.383(6) . ?
C180 H180 0.9500 . ?
C181 C182 1.373(6) . ?
C181 H181 0.9500 . ?
C182 C183 1.383(5) . ?
C182 H182 0.9500 . ?
C183 H183 0.9500 . ?
C184 C189 1.374(5) . ?
C184 C185 1.406(5) . ?
C185 C186 1.376(5) . ?
C185 H185 0.9500 . ?
C186 C187 1.389(6) . ?
C186 H186 0.9500 . ?
C187 C188 1.375(6) . ?
C187 H187 0.9500 . ?
C188 C189 1.386(5) . ?
C188 H188 0.9500 . ?
C189 H189 0.9500 . ?
C190 C197 1.522(5) . ?
C190 C191 1.542(5) . ?
C190 H190 1.0000 . ?
C191 C196 1.369(5) . ?
C191 C192 1.401(5) . ?
C192 C193 1.403(6) . ?
C192 H192 0.9500 . ?
C193 C194 1.359(7) . ?
C193 H193 0.9500 . ?
C194 C195 1.363(6) . ?
C194 H194 0.9500 . ?
C195 C196 1.391(5) . ?
C195 H195 0.9500 . ?
C196 H196 0.9500 . ?
C197 C202 1.387(5) . ?
C197 C198 1.392(5) . ?
C198 C199 1.382(5) . ?
C198 H198 0.9500 . ?
C199 C200 1.373(6) . ?
C199 H199 0.9500 . ?
C200 C201 1.377(6) . ?
C200 H200 0.9500 . ?
C201 C202 1.392(6) . ?
C201 H201 0.9500 . ?
C202 H202 0.9500 . ?
C203 C204 1.523(5) . ?
C203 C210 1.544(5) . ?
C203 H203 1.0000 . ?
C204 C205 1.386(5) . ?
C204 C209 1.387(6) . ?
C205 C206 1.382(6) . ?
C205 H205 0.9500 . ?
C206 C207 1.365(7) . ?
C206 H206 0.9500 . ?
C207 C208 1.387(6) . ?
C207 H207 0.9500 . ?
C208 C209 1.381(6) . ?
C208 H208 0.9500 . ?
C209 H209 0.9500 . ?
C210 C215 1.384(5) . ?
C210 C211 1.408(5) . ?
C211 C212 1.378(5) . ?
C211 H211 0.9500 . ?
C212 C213 1.364(6) . ?
C212 H212 0.9500 . ?
C213 C214 1.382(6) . ?
C213 H213 0.9500 . ?
C214 C215 1.381(6) . ?
C214 H214 0.9500 . ?
C215 H215 0.9500 . ?
C216 C223 1.526(5) . ?
C216 C217 1.553(5) . ?
C216 H216 1.0000 . ?
C217 C222 1.380(5) . ?
C217 C218 1.390(5) . ?
C218 C219 1.399(6) . ?
C218 H218 0.9500 . ?
C219 C220 1.366(6) . ?
C219 H219 0.9500 . ?
C220 C221 1.383(6) . ?
C220 H220 0.9500 . ?
C221 C222 1.390(5) . ?
C221 H221 0.9500 . ?
C222 H222 0.9500 . ?
C223 C224 1.376(5) . ?
C223 C228 1.390(5) . ?
C224 C225 1.382(6) . ?
C224 H224 0.9500 . ?
C225 C226 1.378(6) . ?
C225 H225 0.9500 . ?
C226 C227 1.363(6) . ?
C226 H226 0.9500 . ?
C227 C228 1.382(5) . ?
C227 H227 0.9500 . ?
C228 H228 0.9500 . ?
C229 H2AA 0.9800 . ?
C229 H2BB 0.9800 . ?
C229 H2CC 0.9800 . ?
C230 C233 1.517(6) . ?
C230 C232 1.519(6) . ?
C230 C231 1.531(6) . ?
C231 H23A 0.9800 . ?
C231 H23B 0.9800 . ?
C231 H23C 0.9800 . ?
C232 H23D 0.9800 . ?
C232 H23E 0.9800 . ?
C232 H23F 0.9800 . ?
C233 H23G 0.9800 . ?
C233 H23H 0.9800 . ?
C233 H23I 0.9800 . ?
C234 H23J 0.9800 . ?
C234 H23K 0.9800 . ?
C234 H23L 0.9800 . ?
C235 C237 1.508(6) . ?
C235 C238 1.532(6) . ?
C235 C236 1.556(6) . ?
C236 H23M 0.9800 . ?
C236 H23N 0.9800 . ?
C236 H23O 0.9800 . ?
C237 H23P 0.9800 . ?
C237 H23Q 0.9800 . ?
C237 H23R 0.9800 . ?
C238 H23S 0.9800 . ?
C238 H23T 0.9800 . ?
C238 H23U 0.9800 . ?
C239 H23V 0.9800 . ?
C239 H23W 0.9800 . ?
C239 H23$ 0.9800 . ?
C240 C242 1.507(6) . ?
C240 C243 1.521(6) . ?
C240 C241 1.582(6) . ?
C241 H24A 0.9800 . ?
C241 H24B 0.9800 . ?
C241 H24C 0.9800 . ?
C242 H24D 0.9800 . ?
C242 H24E 0.9800 . ?
C242 H24F 0.9800 . ?
C243 H24G 0.9800 . ?
C243 H24H 0.9800 . ?
C243 H24I 0.9800 . ?
C244 H24J 0.9800 . ?
C244 H24K 0.9800 . ?
C244 H24L 0.9800 . ?
C245 C248 1.523(4) . ?
C245 C246 1.530(4) . ?
C246 H24M 0.9800 . ?
C246 H24N 0.9800 . ?
C246 H24O 0.9800 . ?
C247 H24P 0.9800 . ?
C247 H24Q 0.9800 . ?
C247 H24R 0.9800 . ?
C248 H24S 0.9800 . ?
C248 H24T 0.9800 . ?
C248 H24U 0.9800 . ?
O27 C250 1.393(6) . ?
O27 C249 1.440(6) . ?
C249 H24V 0.9800 . ?
C249 H24W 0.9800 . ?
C249 H24$ 0.9800 . ?
C250 C252 1.507(8) . ?
C250 C251 1.536(7) . ?
C250 C253 1.553(8) . ?
C251 H25A 0.9800 . ?
C251 H25B 0.9800 . ?
C251 H25C 0.9800 . ?
C252 H25D 0.9800 . ?
C252 H25E 0.9800 . ?
C252 H25F 0.9800 . ?
C253 H25G 0.9800 . ?
C253 H25H 0.9800 . ?
C253 H25I 0.9800 . ?
O28 C254 1.4287(10) . ?
O28 C255 1.4287(10) . ?
C254 H25J 0.9800 . ?
C254 H25K 0.9800 . ?
C254 H25L 0.9800 . ?
C256 H25M 0.9800 . ?
C256 H25N 0.9800 . ?
C256 H25O 0.9800 . ?
C257 H25P 0.9800 . ?
C257 H25Q 0.9800 . ?
C257 H25R 0.9800 . ?
C258 H25S 0.9800 . ?
C258 H25T 0.9800 . ?
C258 H25U 0.9800 . ?

loop_
_geom_torsion_atom_site_label_1
_geom_torsion_atom_site_label_2
_geom_torsion_atom_site_label_3
_geom_torsion_atom_site_label_4
_geom_torsion
_geom_torsion_site_symmetry_1
_geom_torsion_site_symmetry_2
_geom_torsion_site_symmetry_3
_geom_torsion_site_symmetry_4
_geom_torsion_publ_flag
O1 Na1 Na2 O2 154.85(17) . . . . ?
O9 Na1 Na2 O2 -9.72(17) . . . . ?
O8 Na1 Na2 O2 -102.14(15) . . . . ?
O4 Na1 Na2 O2 3.6(2) . . . . ?
C40 Na1 Na2 O2 38.8(4) . . . . ?
C41 Na1 Na2 O2 85.6(2) . . . . ?
C46 Na1 Na2 O2 74.40(17) . . . . ?
Na5 Na1 Na2 O2 -141.41(14) . . . . ?
Na8 Na1 Na2 O2 -58.68(16) . . . . ?
Na4 Na1 Na2 O2 -8.83(14) . . . . ?
Na9 Na1 Na2 O2 -65.93(14) . . . . ?
O1 Na1 Na2 O5 -99.20(12) . . . . ?
O9 Na1 Na2 O5 96.22(14) . . . . ?
O8 Na1 Na2 O5 3.81(10) . . . . ?
O4 Na1 Na2 O5 109.57(13) . . . . ?
C40 Na1 Na2 O5 144.7(3) . . . . ?
C41 Na1 Na2 O5 -168.42(17) . . . . ?
C46 Na1 Na2 O5 -179.66(12) . . . . ?
Na5 Na1 Na2 O5 -35.46(8) . . . . ?
Na8 Na1 Na2 O5 47.26(10) . . . . ?
Na4 Na1 Na2 O5 97.12(8) . . . . ?
Na9 Na1 Na2 O5 40.02(7) . . . . ?
O1 Na1 Na2 O9 164.57(16) . . . . ?
O8 Na1 Na2 O9 -92.42(14) . . . . ?
O4 Na1 Na2 O9 13.35(16) . . . . ?
C40 Na1 Na2 O9 48.5(3) . . . . ?
C41 Na1 Na2 O9 95.4(2) . . . . ?
C46 Na1 Na2 O9 84.12(16) . . . . ?
Na5 Na1 Na2 O9 -131.69(13) . . . . ?
Na8 Na1 Na2 O9 -48.96(13) . . . . ?
Na4 Na1 Na2 O9 0.89(12) . . . . ?
Na9 Na1 Na2 O9 -56.21(12) . . . . ?
O9 Na1 Na2 O1 -164.57(16) . . . . ?
O8 Na1 Na2 O1 103.01(12) . . . . ?
O4 Na1 Na2 O1 -151.22(16) . . . . ?
C40 Na1 Na2 O1 -116.1(3) . . . . ?
C41 Na1 Na2 O1 -69.22(18) . . . . ?
C46 Na1 Na2 O1 -80.45(14) . . . . ?
Na5 Na1 Na2 O1 63.74(10) . . . . ?
Na8 Na1 Na2 O1 146.47(12) . . . . ?
Na4 Na1 Na2 O1 -163.68(11) . . . . ?
Na9 Na1 Na2 O1 139.22(11) . . . . ?
O1 Na1 Na2 C7 54.46(13) . . . . ?
O9 Na1 Na2 C7 -110.11(16) . . . . ?
O8 Na1 Na2 C7 157.47(12) . . . . ?
O4 Na1 Na2 C7 -96.76(15) . . . . ?
C40 Na1 Na2 C7 -61.6(3) . . . . ?
C41 Na1 Na2 C7 -14.75(19) . . . . ?
C46 Na1 Na2 C7 -25.99(14) . . . . ?
Na5 Na1 Na2 C7 118.20(11) . . . . ?
Na8 Na1 Na2 C7 -159.07(11) . . . . ?
Na4 Na1 Na2 C7 -109.22(11) . . . . ?
Na9 Na1 Na2 C7 -166.32(11) . . . . ?
O1 Na1 Na2 C1 0.80(13) . . . . ?
O9 Na1 Na2 C1 -163.77(16) . . . . ?
O8 Na1 Na2 C1 103.81(12) . . . . ?
O4 Na1 Na2 C1 -150.42(15) . . . . ?
C40 Na1 Na2 C1 -115.3(3) . . . . ?
C41 Na1 Na2 C1 -68.41(18) . . . . ?
C46 Na1 Na2 C1 -79.65(14) . . . . ?
Na5 Na1 Na2 C1 64.54(10) . . . . ?
Na8 Na1 Na2 C1 147.27(12) . . . . ?
Na4 Na1 Na2 C1 -162.87(11) . . . . ?
Na9 Na1 Na2 C1 140.03(11) . . . . ?
O1 Na1 Na2 C2 24.69(13) . . . . ?
O9 Na1 Na2 C2 -139.88(16) . . . . ?
O8 Na1 Na2 C2 127.70(12) . . . . ?
O4 Na1 Na2 C2 -126.53(14) . . . . ?
C40 Na1 Na2 C2 -91.4(3) . . . . ?
C41 Na1 Na2 C2 -44.53(19) . . . . ?
C46 Na1 Na2 C2 -55.76(14) . . . . ?
Na5 Na1 Na2 C2 88.43(10) . . . . ?
Na8 Na1 Na2 C2 171.16(11) . . . . ?
Na4 Na1 Na2 C2 -138.99(10) . . . . ?
Na9 Na1 Na2 C2 163.91(11) . . . . ?
O1 Na1 Na2 Na6 -142.05(12) . . . . ?
O9 Na1 Na2 Na6 53.38(13) . . . . ?
O8 Na1 Na2 Na6 -39.04(10) . . . . ?
O4 Na1 Na2 Na6 66.73(14) . . . . ?
C40 Na1 Na2 Na6 101.9(3) . . . . ?
C41 Na1 Na2 Na6 148.74(15) . . . . ?
C46 Na1 Na2 Na6 137.50(11) . . . . ?
Na5 Na1 Na2 Na6 -78.31(7) . . . . ?
Na8 Na1 Na2 Na6 4.42(11) . . . . ?
Na4 Na1 Na2 Na6 54.28(8) . . . . ?
Na9 Na1 Na2 Na6 -2.82(6) . . . . ?
O1 Na1 Na2 Na5 -63.74(10) . . . . ?
O9 Na1 Na2 Na5 131.69(13) . . . . ?
O8 Na1 Na2 Na5 39.27(8) . . . . ?
O4 Na1 Na2 Na5 145.04(13) . . . . ?
C40 Na1 Na2 Na5 -179.8(3) . . . . ?
C41 Na1 Na2 Na5 -132.96(17) . . . . ?
C46 Na1 Na2 Na5 -144.19(12) . . . . ?
Na8 Na1 Na2 Na5 82.73(7) . . . . ?
Na4 Na1 Na2 Na5 132.58(6) . . . . ?
Na9 Na1 Na2 Na5 75.48(5) . . . . ?
O1 Na1 Na2 Na3 165.73(11) . . . . ?
O9 Na1 Na2 Na3 1.16(12) . . . . ?
O8 Na1 Na2 Na3 -91.26(8) . . . . ?
O4 Na1 Na2 Na3 14.51(12) . . . . ?
C40 Na1 Na2 Na3 49.7(3) . . . . ?
C41 Na1 Na2 Na3 96.51(16) . . . . ?
C46 Na1 Na2 Na3 85.28(11) . . . . ?
Na5 Na1 Na2 Na3 -130.53(6) . . . . ?
Na8 Na1 Na2 Na3 -47.80(8) . . . . ?
Na4 Na1 Na2 Na3 2.05(5) . . . . ?
Na9 Na1 Na2 Na3 -55.05(5) . . . . ?
O1 Na1 Na2 Na9 -139.22(11) . . . . ?
O9 Na1 Na2 Na9 56.21(12) . . . . ?
O8 Na1 Na2 Na9 -36.21(8) . . . . ?
O4 Na1 Na2 Na9 69.56(12) . . . . ?
C40 Na1 Na2 Na9 104.7(3) . . . . ?
C41 Na1 Na2 Na9 151.56(17) . . . . ?
C46 Na1 Na2 Na9 140.33(11) . . . . ?
Na5 Na1 Na2 Na9 -75.48(5) . . . . ?
Na8 Na1 Na2 Na9 7.24(7) . . . . ?
Na4 Na1 Na2 Na9 57.10(5) . . . . ?
O2 Na2 Na3 O3 152.04(18) . . . . ?
O5 Na2 Na3 O3 -107.67(16) . . . . ?
O9 Na2 Na3 O3 -17.50(18) . . . . ?
O1 Na2 Na3 O3 -6.4(2) . . . . ?
C7 Na2 Na3 O3 65.00(18) . . . . ?
C1 Na2 Na3 O3 18.2(3) . . . . ?
C2 Na2 Na3 O3 69.8(2) . . . . ?
Na6 Na2 Na3 O3 -146.38(15) . . . . ?
Na5 Na2 Na3 O3 -65.37(16) . . . . ?
Na1 Na2 Na3 O3 -18.65(15) . . . . ?
Na9 Na2 Na3 O3 -72.71(15) . . . . ?
O2 Na2 Na3 O9 169.54(16) . . . . ?
O5 Na2 Na3 O9 -90.16(14) . . . . ?
O1 Na2 Na3 O9 11.09(15) . . . . ?
C7 Na2 Na3 O9 82.50(16) . . . . ?
C1 Na2 Na3 O9 35.7(3) . . . . ?
C2 Na2 Na3 O9 87.33(19) . . . . ?
Na6 Na2 Na3 O9 -128.88(13) . . . . ?
Na5 Na2 Na3 O9 -47.87(13) . . . . ?
Na1 Na2 Na3 O9 -1.15(12) . . . . ?
Na9 Na2 Na3 O9 -55.20(12) . . . . ?
O2 Na2 Na3 O6 -97.50(11) . . . . ?
O5 Na2 Na3 O6 2.80(10) . . . . ?
O9 Na2 Na3 O6 92.96(14) . . . . ?
O1 Na2 Na3 O6 104.04(12) . . . . ?
C7 Na2 Na3 O6 175.46(12) . . . . ?
C1 Na2 Na3 O6 128.6(3) . . . . ?
C2 Na2 Na3 O6 -179.71(16) . . . . ?
Na6 Na2 Na3 O6 -35.92(7) . . . . ?
Na5 Na2 Na3 O6 45.09(9) . . . . ?
Na1 Na2 Na3 O6 91.81(8) . . . . ?
Na9 Na2 Na3 O6 37.76(7) . . . . ?
O5 Na2 Na3 O2 100.30(11) . . . . ?
O9 Na2 Na3 O2 -169.54(16) . . . . ?
O1 Na2 Na3 O2 -158.45(15) . . . . ?
C7 Na2 Na3 O2 -87.04(14) . . . . ?
C1 Na2 Na3 O2 -133.9(3) . . . . ?
C2 Na2 Na3 O2 -82.21(18) . . . . ?
Na6 Na2 Na3 O2 61.58(10) . . . . ?
Na5 Na2 Na3 O2 142.59(11) . . . . ?
Na1 Na2 Na3 O2 -170.69(10) . . . . ?
Na9 Na2 Na3 O2 135.26(10) . . . . ?
O2 Na2 Na3 C14 0.43(12) . . . . ?
O5 Na2 Na3 C14 100.72(12) . . . . ?
O9 Na2 Na3 C14 -169.12(16) . . . . ?
O1 Na2 Na3 C14 -158.03(14) . . . . ?
C7 Na2 Na3 C14 -86.62(14) . . . . ?
C1 Na2 Na3 C14 -133.4(3) . . . . ?
C2 Na2 Na3 C14 -81.78(18) . . . . ?
Na6 Na2 Na3 C14 62.01(10) . . . . ?
Na5 Na2 Na3 C14 143.02(11) . . . . ?
Na1 Na2 Na3 C14 -170.26(10) . . . . ?
Na9 Na2 Na3 C14 135.68(10) . . . . ?
O2 Na2 Na3 C20 54.27(12) . . . . ?
O5 Na2 Na3 C20 154.57(11) . . . . ?
O9 Na2 Na3 C20 -115.27(15) . . . . ?
O1 Na2 Na3 C20 -104.18(13) . . . . ?
C7 Na2 Na3 C20 -32.77(14) . . . . ?
C1 Na2 Na3 C20 -79.6(3) . . . . ?
C2 Na2 Na3 C20 -27.94(18) . . . . ?
Na6 Na2 Na3 C20 115.85(10) . . . . ?
Na5 Na2 Na3 C20 -163.14(10) . . . . ?
Na1 Na2 Na3 C20 -116.42(10) . . . . ?
Na9 Na2 Na3 C20 -170.47(10) . . . . ?
O2 Na2 Na3 C15 24.10(12) . . . . ?
O5 Na2 Na3 C15 124.40(11) . . . . ?
O9 Na2 Na3 C15 -145.44(16) . . . . ?
O1 Na2 Na3 C15 -134.35(13) . . . . ?
C7 Na2 Na3 C15 -62.94(14) . . . . ?
C1 Na2 Na3 C15 -109.8(3) . . . . ?
C2 Na2 Na3 C15 -58.10(18) . . . . ?
Na6 Na2 Na3 C15 85.68(10) . . . . ?
Na5 Na2 Na3 C15 166.69(10) . . . . ?
Na1 Na2 Na3 C15 -146.59(10) . . . . ?
Na9 Na2 Na3 C15 159.36(10) . . . . ?
O2 Na2 Na3 Na7 -140.22(11) . . . . ?
O5 Na2 Na3 Na7 -39.92(10) . . . . ?
O9 Na2 Na3 Na7 50.24(13) . . . . ?
O1 Na2 Na3 Na7 61.33(13) . . . . ?
C7 Na2 Na3 Na7 132.74(11) . . . . ?
C1 Na2 Na3 Na7 85.9(3) . . . . ?
C2 Na2 Na3 Na7 137.57(15) . . . . ?
Na6 Na2 Na3 Na7 -78.64(7) . . . . ?
Na5 Na2 Na3 Na7 2.37(10) . . . . ?
Na1 Na2 Na3 Na7 49.09(8) . . . . ?
Na9 Na2 Na3 Na7 -4.96(6) . . . . ?
O2 Na2 Na3 Na6 -61.58(10) . . . . ?
O5 Na2 Na3 Na6 38.72(7) . . . . ?
O9 Na2 Na3 Na6 128.88(13) . . . . ?
O1 Na2 Na3 Na6 139.97(12) . . . . ?
C7 Na2 Na3 Na6 -148.62(11) . . . . ?
C1 Na2 Na3 Na6 164.6(3) . . . . ?
C2 Na2 Na3 Na6 -143.79(16) . . . . ?
Na5 Na2 Na3 Na6 81.01(7) . . . . ?
Na1 Na2 Na3 Na6 127.73(6) . . . . ?
Na9 Na2 Na3 Na6 73.68(5) . . . . ?
O2 Na2 Na3 Na4 168.66(10) . . . . ?
O5 Na2 Na3 Na4 -91.04(8) . . . . ?
O9 Na2 Na3 Na4 -0.88(12) . . . . ?
O1 Na2 Na3 Na4 10.21(12) . . . . ?
C7 Na2 Na3 Na4 81.62(11) . . . . ?
C1 Na2 Na3 Na4 34.8(3) . . . . ?
C2 Na2 Na3 Na4 86.46(16) . . . . ?
Na6 Na2 Na3 Na4 -129.75(6) . . . . ?
Na5 Na2 Na3 Na4 -48.75(7) . . . . ?
Na1 Na2 Na3 Na4 -2.03(5) . . . . ?
Na9 Na2 Na3 Na4 -56.08(5) . . . . ?
O2 Na2 Na3 Na9 -135.26(10) . . . . ?
O5 Na2 Na3 Na9 -34.96(7) . . . . ?
O9 Na2 Na3 Na9 55.20(12) . . . . ?
O1 Na2 Na3 Na9 66.29(11) . . . . ?
C7 Na2 Na3 Na9 137.70(11) . . . . ?
C1 Na2 Na3 Na9 90.9(3) . . . . ?
C2 Na2 Na3 Na9 142.54(16) . . . . ?
Na6 Na2 Na3 Na9 -73.68(5) . . . . ?
Na5 Na2 Na3 Na9 7.33(6) . . . . ?
Na1 Na2 Na3 Na9 54.05(5) . . . . ?
O1 Na1 Na4 O4 147.94(17) . . . . ?
O9 Na1 Na4 O4 167.83(16) . . . . ?
O8 Na1 Na4 O4 -98.23(12) . . . . ?
C40 Na1 Na4 O4 2.44(14) . . . . ?
C41 Na1 Na4 O4 28.19(13) . . . . ?
C46 Na1 Na4 O4 56.94(13) . . . . ?
Na5 Na1 Na4 O4 -142.10(12) . . . . ?
Na8 Na1 Na4 O4 -62.68(10) . . . . ?
Na9 Na1 Na4 O4 -137.08(11) . . . . ?
Na2 Na1 Na4 O4 166.95(11) . . . . ?
O1 Na1 Na4 O9 -19.89(17) . . . . ?
O8 Na1 Na4 O9 93.95(14) . . . . ?
O4 Na1 Na4 O9 -167.83(16) . . . . ?
C40 Na1 Na4 O9 -165.39(16) . . . . ?
C41 Na1 Na4 O9 -139.63(16) . . . . ?
C46 Na1 Na4 O9 -110.89(15) . . . . ?
Na5 Na1 Na4 O9 50.07(13) . . . . ?
Na8 Na1 Na4 O9 129.49(13) . . . . ?
Na9 Na1 Na4 O9 55.09(12) . . . . ?
Na2 Na1 Na4 O9 -0.88(12) . . . . ?
O1 Na1 Na4 O7 -110.84(15) . . . . ?
O9 Na1 Na4 O7 -90.95(14) . . . . ?
O8 Na1 Na4 O7 2.99(10) . . . . ?
O4 Na1 Na4 O7 101.22(12) . . . . ?
C40 Na1 Na4 O7 103.66(12) . . . . ?
C41 Na1 Na4 O7 129.41(12) . . . . ?
C46 Na1 Na4 O7 158.16(12) . . . . ?
Na5 Na1 Na4 O7 -40.88(10) . . . . ?
Na8 Na1 Na4 O7 38.54(7) . . . . ?
Na9 Na1 Na4 O7 -35.86(7) . . . . ?
Na2 Na1 Na4 O7 -91.84(8) . . . . ?
O1 Na1 Na4 O3 -10.46(19) . . . . ?
O9 Na1 Na4 O3 9.42(15) . . . . ?
O8 Na1 Na4 O3 103.37(13) . . . . ?
O4 Na1 Na4 O3 -158.40(15) . . . . ?
C40 Na1 Na4 O3 -155.96(15) . . . . ?
C41 Na1 Na4 O3 -130.21(14) . . . . ?
C46 Na1 Na4 O3 -101.46(14) . . . . ?
Na5 Na1 Na4 O3 59.50(14) . . . . ?
Na8 Na1 Na4 O3 138.91(12) . . . . ?
Na9 Na1 Na4 O3 64.52(11) . . . . ?
Na2 Na1 Na4 O3 8.54(12) . . . . ?
O1 Na1 Na4 C28 70.2(2) . . . . ?
O9 Na1 Na4 C28 90.13(19) . . . . ?
O8 Na1 Na4 C28 -175.93(16) . . . . ?
O4 Na1 Na4 C28 -77.70(18) . . . . ?
C40 Na1 Na4 C28 -75.26(18) . . . . ?
C41 Na1 Na4 C28 -49.51(19) . . . . ?
C46 Na1 Na4 C28 -20.76(18) . . . . ?
Na5 Na1 Na4 C28 140.20(15) . . . . ?
Na8 Na1 Na4 C28 -140.38(16) . . . . ?
Na9 Na1 Na4 C28 145.22(16) . . . . ?
Na2 Na1 Na4 C28 89.24(16) . . . . ?
O1 Na1 Na4 C27 21.9(3) . . . . ?
O9 Na1 Na4 C27 41.8(3) . . . . ?
O8 Na1 Na4 C27 135.7(3) . . . . ?
O4 Na1 Na4 C27 -126.0(3) . . . . ?
C40 Na1 Na4 C27 -123.6(3) . . . . ?
C41 Na1 Na4 C27 -97.8(3) . . . . ?
C46 Na1 Na4 C27 -69.1(3) . . . . ?
Na5 Na1 Na4 C27 91.9(3) . . . . ?
Na8 Na1 Na4 C27 171.3(3) . . . . ?
Na9 Na1 Na4 C27 96.9(3) . . . . ?
Na2 Na1 Na4 C27 40.9(3) . . . . ?
O1 Na1 Na4 C33 58.69(17) . . . . ?
O9 Na1 Na4 C33 78.58(15) . . . . ?
O8 Na1 Na4 C33 172.53(12) . . . . ?
O4 Na1 Na4 C33 -89.25(14) . . . . ?
C40 Na1 Na4 C33 -86.81(14) . . . . ?
C41 Na1 Na4 C33 -61.05(14) . . . . ?
C46 Na1 Na4 C33 -32.31(13) . . . . ?
Na5 Na1 Na4 C33 128.65(11) . . . . ?
Na8 Na1 Na4 C33 -151.93(11) . . . . ?
Na9 Na1 Na4 C33 133.68(11) . . . . ?
Na2 Na1 Na4 C33 77.70(11) . . . . ?
O1 Na1 Na4 Na8 -149.38(14) . . . . ?
O9 Na1 Na4 Na8 -129.49(13) . . . . ?
O8 Na1 Na4 Na8 -35.54(7) . . . . ?
O4 Na1 Na4 Na8 62.68(10) . . . . ?
C40 Na1 Na4 Na8 65.12(11) . . . . ?
C41 Na1 Na4 Na8 90.88(11) . . . . ?
C46 Na1 Na4 Na8 119.62(10) . . . . ?
Na5 Na1 Na4 Na8 -79.42(8) . . . . ?
Na9 Na1 Na4 Na8 -74.40(5) . . . . ?
Na2 Na1 Na4 Na8 -130.37(6) . . . . ?
O1 Na1 Na4 Na7 -69.76(15) . . . . ?
O9 Na1 Na4 Na7 -49.88(13) . . . . ?
O8 Na1 Na4 Na7 44.07(10) . . . . ?
O4 Na1 Na4 Na7 142.30(12) . . . . ?
C40 Na1 Na4 Na7 144.74(12) . . . . ?
C41 Na1 Na4 Na7 170.49(11) . . . . ?
C46 Na1 Na4 Na7 -160.76(11) . . . . ?
Na5 Na1 Na4 Na7 0.20(11) . . . . ?
Na8 Na1 Na4 Na7 79.62(7) . . . . ?
Na9 Na1 Na4 Na7 5.22(6) . . . . ?
Na2 Na1 Na4 Na7 -50.76(8) . . . . ?
O1 Na1 Na4 Na3 -21.05(14) . . . . ?
O9 Na1 Na4 Na3 -1.16(12) . . . . ?
O8 Na1 Na4 Na3 92.79(8) . . . . ?
O4 Na1 Na4 Na3 -168.99(11) . . . . ?
C40 Na1 Na4 Na3 -166.55(11) . . . . ?
C41 Na1 Na4 Na3 -140.79(11) . . . . ?
C46 Na1 Na4 Na3 -112.05(10) . . . . ?
Na5 Na1 Na4 Na3 48.91(8) . . . . ?
Na8 Na1 Na4 Na3 128.33(6) . . . . ?
Na9 Na1 Na4 Na3 53.93(5) . . . . ?
Na2 Na1 Na4 Na3 -2.04(5) . . . . ?
O1 Na1 Na4 Na9 -74.98(14) . . . . ?
O9 Na1 Na4 Na9 -55.09(12) . . . . ?
O8 Na1 Na4 Na9 38.85(7) . . . . ?
O4 Na1 Na4 Na9 137.08(11) . . . . ?
C40 Na1 Na4 Na9 139.52(11) . . . . ?
C41 Na1 Na4 Na9 165.27(11) . . . . ?
C46 Na1 Na4 Na9 -165.98(10) . . . . ?
Na5 Na1 Na4 Na9 -5.02(7) . . . . ?
Na8 Na1 Na4 Na9 74.40(5) . . . . ?
Na2 Na1 Na4 Na9 -55.98(5) . . . . ?
O3 Na3 Na4 O4 156.39(17) . . . . ?
O9 Na3 Na4 O4 -11.27(17) . . . . ?
O6 Na3 Na4 O4 -100.52(15) . . . . ?
O2 Na3 Na4 O4 0.6(2) . . . . ?
C14 Na3 Na4 O4 27.9(4) . . . . ?
C20 Na3 Na4 O4 76.24(18) . . . . ?
C15 Na3 Na4 O4 86.4(2) . . . . ?
Na7 Na3 Na4 O4 -141.11(15) . . . . ?
Na6 Na3 Na4 O4 -59.97(16) . . . . ?
Na2 Na3 Na4 O4 -10.38(15) . . . . ?
Na9 Na3 Na4 O4 -66.16(14) . . . . ?
O3 Na3 Na4 O9 167.67(16) . . . . ?
O6 Na3 Na4 O9 -89.24(14) . . . . ?
O2 Na3 Na4 O9 11.84(16) . . . . ?
C14 Na3 Na4 O9 39.1(4) . . . . ?
C20 Na3 Na4 O9 87.51(17) . . . . ?
C15 Na3 Na4 O9 97.6(2) . . . . ?
Na7 Na3 Na4 O9 -129.84(13) . . . . ?
Na6 Na3 Na4 O9 -48.70(13) . . . . ?
Na2 Na3 Na4 O9 0.89(12) . . . . ?
Na9 Na3 Na4 O9 -54.88(12) . . . . ?
O3 Na3 Na4 O7 -98.21(12) . . . . ?
O9 Na3 Na4 O7 94.12(14) . . . . ?
O6 Na3 Na4 O7 4.88(10) . . . . ?
O2 Na3 Na4 O7 105.96(13) . . . . ?
C14 Na3 Na4 O7 133.3(3) . . . . ?
C20 Na3 Na4 O7 -178.37(13) . . . . ?
C15 Na3 Na4 O7 -168.24(18) . . . . ?
Na7 Na3 Na4 O7 -35.71(8) . . . . ?
Na6 Na3 Na4 O7 45.42(10) . . . . ?
Na2 Na3 Na4 O7 95.01(8) . . . . ?
Na9 Na3 Na4 O7 39.24(7) . . . . ?
O9 Na3 Na4 O3 -167.67(16) . . . . ?
O6 Na3 Na4 O3 103.09(12) . . . . ?
O2 Na3 Na4 O3 -155.82(15) . . . . ?
C14 Na3 Na4 O3 -128.5(4) . . . . ?
C20 Na3 Na4 O3 -80.16(14) . . . . ?
C15 Na3 Na4 O3 -70.03(19) . . . . ?
Na7 Na3 Na4 O3 62.50(10) . . . . ?
Na6 Na3 Na4 O3 143.63(12) . . . . ?
Na2 Na3 Na4 O3 -166.78(10) . . . . ?
Na9 Na3 Na4 O3 137.45(10) . . . . ?
O3 Na3 Na4 C28 29.81(13) . . . . ?
O9 Na3 Na4 C28 -137.85(16) . . . . ?
O6 Na3 Na4 C28 132.90(12) . . . . ?
O2 Na3 Na4 C28 -126.01(15) . . . . ?
C14 Na3 Na4 C28 -98.7(3) . . . . ?
C20 Na3 Na4 C28 -50.34(15) . . . . ?
C15 Na3 Na4 C28 -40.2(2) . . . . ?
Na7 Na3 Na4 C28 92.31(11) . . . . ?
Na6 Na3 Na4 C28 173.45(11) . . . . ?
Na2 Na3 Na4 C28 -136.96(10) . . . . ?
Na9 Na3 Na4 C28 167.26(11) . . . . ?
O3 Na3 Na4 C27 4.12(13) . . . . ?
O9 Na3 Na4 C27 -163.55(16) . . . . ?
O6 Na3 Na4 C27 107.21(12) . . . . ?
O2 Na3 Na4 C27 -151.71(15) . . . . ?
C14 Na3 Na4 C27 -124.4(4) . . . . ?
C20 Na3 Na4 C27 -76.04(15) . . . . ?
C15 Na3 Na4 C27 -65.9(2) . . . . ?
Na7 Na3 Na4 C27 66.62(11) . . . . ?
Na6 Na3 Na4 C27 147.75(12) . . . . ?
Na2 Na3 Na4 C27 -162.66(11) . . . . ?
Na9 Na3 Na4 C27 141.57(11) . . . . ?
O3 Na3 Na4 C33 58.85(13) . . . . ?
O9 Na3 Na4 C33 -108.82(16) . . . . ?
O6 Na3 Na4 C33 161.94(12) . . . . ?
O2 Na3 Na4 C33 -96.97(15) . . . . ?
C14 Na3 Na4 C33 -69.7(4) . . . . ?
C20 Na3 Na4 C33 -21.31(15) . . . . ?
C15 Na3 Na4 C33 -11.2(2) . . . . ?
Na7 Na3 Na4 C33 121.35(10) . . . . ?
Na6 Na3 Na4 C33 -157.52(11) . . . . ?
Na2 Na3 Na4 C33 -107.93(10) . . . . ?
Na9 Na3 Na4 C33 -163.70(10) . . . . ?
O3 Na3 Na4 Na8 -140.27(11) . . . . ?
O9 Na3 Na4 Na8 52.07(13) . . . . ?
O6 Na3 Na4 Na8 -37.18(10) . . . . ?
O2 Na3 Na4 Na8 63.91(14) . . . . ?
C14 Na3 Na4 Na8 91.2(3) . . . . ?
C20 Na3 Na4 Na8 139.58(12) . . . . ?
C15 Na3 Na4 Na8 149.70(17) . . . . ?
Na7 Na3 Na4 Na8 -77.77(7) . . . . ?
Na6 Na3 Na4 Na8 3.36(10) . . . . ?
Na2 Na3 Na4 Na8 52.96(8) . . . . ?
Na9 Na3 Na4 Na8 -2.82(6) . . . . ?
O3 Na3 Na4 Na7 -62.50(10) . . . . ?
O9 Na3 Na4 Na7 129.84(13) . . . . ?
O6 Na3 Na4 Na7 40.59(8) . . . . ?
O2 Na3 Na4 Na7 141.68(13) . . . . ?
C14 Na3 Na4 Na7 169.0(3) . . . . ?
C20 Na3 Na4 Na7 -142.65(13) . . . . ?
C15 Na3 Na4 Na7 -132.53(18) . . . . ?
Na6 Na3 Na4 Na7 81.13(7) . . . . ?
Na2 Na3 Na4 Na7 130.73(6) . . . . ?
Na9 Na3 Na4 Na7 74.95(5) . . . . ?
O3 Na3 Na4 Na1 168.85(10) . . . . ?
O9 Na3 Na4 Na1 1.18(12) . . . . ?
O6 Na3 Na4 Na1 -88.06(8) . . . . ?
O2 Na3 Na4 Na1 13.03(13) . . . . ?
C14 Na3 Na4 Na1 40.3(3) . . . . ?
C20 Na3 Na4 Na1 88.70(12) . . . . ?
C15 Na3 Na4 Na1 98.82(18) . . . . ?
Na7 Na3 Na4 Na1 -128.65(6) . . . . ?
Na6 Na3 Na4 Na1 -47.52(8) . . . . ?
Na2 Na3 Na4 Na1 2.07(5) . . . . ?
Na9 Na3 Na4 Na1 -53.70(5) . . . . ?
O3 Na3 Na4 Na9 -137.45(10) . . . . ?
O9 Na3 Na4 Na9 54.88(12) . . . . ?
O6 Na3 Na4 Na9 -34.36(7) . . . . ?
O2 Na3 Na4 Na9 66.73(12) . . . . ?
C14 Na3 Na4 Na9 94.0(3) . . . . ?
C20 Na3 Na4 Na9 142.40(12) . . . . ?
C15 Na3 Na4 Na9 152.52(18) . . . . ?
Na7 Na3 Na4 Na9 -74.95(5) . . . . ?
Na6 Na3 Na4 Na9 6.18(6) . . . . ?
Na2 Na3 Na4 Na9 55.78(5) . . . . ?
O1 Na1 Na5 O5 98.19(12) . . . . ?
O9 Na1 Na5 O5 4.40(12) . . . . ?
O8 Na1 Na5 O5 -90.50(11) . . . . ?
O4 Na1 Na5 O5 -87.40(18) . . . . ?
C40 Na1 Na5 O5 -143.99(18) . . . . ?
C41 Na1 Na5 O5 166.56(18) . . . . ?
C46 Na1 Na5 O5 115.8(2) . . . . ?
Na8 Na1 Na5 O5 -86.09(9) . . . . ?
Na4 Na1 Na5 O5 -28.81(11) . . . . ?
Na9 Na1 Na5 O5 -33.75(8) . . . . ?
Na2 Na1 Na5 O5 36.12(8) . . . . ?
O9 Na1 Na5 O1 -93.79(12) . . . . ?
O8 Na1 Na5 O1 171.31(13) . . . . ?
O4 Na1 Na5 O1 174.4(2) . . . . ?
C40 Na1 Na5 O1 117.8(2) . . . . ?
C41 Na1 Na5 O1 68.37(19) . . . . ?
C46 Na1 Na5 O1 17.6(2) . . . . ?
Na8 Na1 Na5 O1 175.72(10) . . . . ?
Na4 Na1 Na5 O1 -127.00(11) . . . . ?
Na9 Na1 Na5 O1 -131.94(10) . . . . ?
Na2 Na1 Na5 O1 -62.07(9) . . . . ?
O1 Na1 Na5 O8 -171.31(13) . . . . ?
O9 Na1 Na5 O8 94.90(12) . . . . ?
O4 Na1 Na5 O8 3.11(18) . . . . ?
C40 Na1 Na5 O8 -53.49(19) . . . . ?
C41 Na1 Na5 O8 -102.94(19) . . . . ?
C46 Na1 Na5 O8 -153.7(2) . . . . ?
Na8 Na1 Na5 O8 4.42(8) . . . . ?
Na4 Na1 Na5 O8 61.69(10) . . . . ?
Na9 Na1 Na5 O8 56.76(9) . . . . ?
Na2 Na1 Na5 O8 126.63(9) . . . . ?
O1 Na1 Na5 C9 -41.25(13) . . . . ?
O9 Na1 Na5 C9 -135.04(13) . . . . ?
O8 Na1 Na5 C9 130.06(13) . . . . ?
O4 Na1 Na5 C9 133.16(18) . . . . ?
C40 Na1 Na5 C9 76.6(2) . . . . ?
C41 Na1 Na5 C9 27.1(2) . . . . ?
C46 Na1 Na5 C9 -23.7(2) . . . . ?
Na8 Na1 Na5 C9 134.47(10) . . . . ?
Na4 Na1 Na5 C9 -168.25(11) . . . . ?
Na9 Na1 Na5 C9 -173.19(11) . . . . ?
Na2 Na1 Na5 C9 -103.31(11) . . . . ?
O1 Na1 Na5 C92 -157.27(12) . . . . ?
O9 Na1 Na5 C92 108.94(12) . . . . ?
O8 Na1 Na5 C92 14.04(11) . . . . ?
O4 Na1 Na5 C92 17.15(19) . . . . ?
C40 Na1 Na5 C92 -39.4(2) . . . . ?
C41 Na1 Na5 C92 -88.90(19) . . . . ?
C46 Na1 Na5 C92 -139.7(2) . . . . ?
Na8 Na1 Na5 C92 18.46(9) . . . . ?
Na4 Na1 Na5 C92 75.73(11) . . . . ?
Na9 Na1 Na5 C92 70.80(9) . . . . ?
Na2 Na1 Na5 C92 140.67(9) . . . . ?
O1 Na1 Na5 C61 137.4(8) . . . . ?
O9 Na1 Na5 C61 43.6(8) . . . . ?
O8 Na1 Na5 C61 -51.3(8) . . . . ?
O4 Na1 Na5 C61 -48.2(9) . . . . ?
C40 Na1 Na5 C61 -104.8(8) . . . . ?
C41 Na1 Na5 C61 -154.2(8) . . . . ?
C46 Na1 Na5 C61 155.0(8) . . . . ?
Na8 Na1 Na5 C61 -46.9(8) . . . . ?
Na4 Na1 Na5 C61 10.4(9) . . . . ?
Na9 Na1 Na5 C61 5.5(8) . . . . ?
Na2 Na1 Na5 C61 75.3(8) . . . . ?
O1 Na1 Na5 C1 4.82(12) . . . . ?
O9 Na1 Na5 C1 -88.97(12) . . . . ?
O8 Na1 Na5 C1 176.13(12) . . . . ?
O4 Na1 Na5 C1 179.23(18) . . . . ?
C40 Na1 Na5 C1 122.64(19) . . . . ?
C41 Na1 Na5 C1 73.19(19) . . . . ?
C46 Na1 Na5 C1 22.4(2) . . . . ?
Na8 Na1 Na5 C1 -179.45(10) . . . . ?
Na4 Na1 Na5 C1 -122.18(11) . . . . ?
Na9 Na1 Na5 C1 -127.11(9) . . . . ?
Na2 Na1 Na5 C1 -57.24(9) . . . . ?
O1 Na1 Na5 C8 -11.89(12) . . . . ?
O9 Na1 Na5 C8 -105.68(12) . . . . ?
O8 Na1 Na5 C8 159.42(12) . . . . ?
O4 Na1 Na5 C8 162.52(18) . . . . ?
C40 Na1 Na5 C8 105.93(19) . . . . ?
C41 Na1 Na5 C8 56.5(2) . . . . ?
C46 Na1 Na5 C8 5.7(2) . . . . ?
Na8 Na1 Na5 C8 163.83(9) . . . . ?
Na4 Na1 Na5 C8 -138.89(10) . . . . ?
Na9 Na1 Na5 C8 -143.83(10) . . . . ?
Na2 Na1 Na5 C8 -73.95(9) . . . . ?
O1 Na1 Na5 C60 127.69(19) . . . . ?
O9 Na1 Na5 C60 33.9(2) . . . . ?
O8 Na1 Na5 C60 -61.00(18) . . . . ?
O4 Na1 Na5 C60 -57.9(3) . . . . ?
C40 Na1 Na5 C60 -114.5(2) . . . . ?
C41 Na1 Na5 C60 -163.9(2) . . . . ?
C46 Na1 Na5 C60 145.3(2) . . . . ?
Na8 Na1 Na5 C60 -56.59(18) . . . . ?
Na4 Na1 Na5 C60 0.7(2) . . . . ?
Na9 Na1 Na5 C60 -4.25(17) . . . . ?
Na2 Na1 Na5 C60 65.62(17) . . . . ?
O1 Na1 Na5 C93 -127.39(12) . . . . ?
O9 Na1 Na5 C93 138.82(12) . . . . ?
O8 Na1 Na5 C93 43.92(11) . . . . ?
O4 Na1 Na5 C93 47.02(19) . . . . ?
C40 Na1 Na5 C93 -9.6(2) . . . . ?
C41 Na1 Na5 C93 -59.02(19) . . . . ?
C46 Na1 Na5 C93 -109.8(2) . . . . ?
Na8 Na1 Na5 C93 48.33(9) . . . . ?
Na4 Na1 Na5 C93 105.61(10) . . . . ?
Na9 Na1 Na5 C93 100.67(9) . . . . ?
Na2 Na1 Na5 C93 170.55(9) . . . . ?
O1 Na1 Na5 Na2 62.07(9) . . . . ?
O9 Na1 Na5 Na2 -31.72(9) . . . . ?
O8 Na1 Na5 Na2 -126.63(9) . . . . ?
O4 Na1 Na5 Na2 -123.52(17) . . . . ?
C40 Na1 Na5 Na2 179.88(18) . . . . ?
C41 Na1 Na5 Na2 130.44(18) . . . . ?
C46 Na1 Na5 Na2 79.64(19) . . . . ?
Na8 Na1 Na5 Na2 -122.21(6) . . . . ?
Na4 Na1 Na5 Na2 -64.94(7) . . . . ?
Na9 Na1 Na5 Na2 -69.87(5) . . . . ?
O2 Na2 Na5 O5 -0.76(18) . . . . ?
O9 Na2 Na5 O5 -96.75(12) . . . . ?
O1 Na2 Na5 O5 178.19(13) . . . . ?
C7 Na2 Na5 O5 163.59(15) . . . . ?
C1 Na2 Na5 O5 143.27(14) . . . . ?
C2 Na2 Na5 O5 141.08(13) . . . . ?
Na6 Na2 Na5 O5 -6.34(9) . . . . ?
Na3 Na2 Na5 O5 -65.23(10) . . . . ?
Na1 Na2 Na5 O5 -128.20(10) . . . . ?
Na9 Na2 Na5 O5 -58.02(9) . . . . ?
O2 Na2 Na5 O1 -178.95(19) . . . . ?
O5 Na2 Na5 O1 -178.19(13) . . . . ?
O9 Na2 Na5 O1 85.06(11) . . . . ?
C7 Na2 Na5 O1 -14.60(13) . . . . ?
C1 Na2 Na5 O1 -34.92(11) . . . . ?
C2 Na2 Na5 O1 -37.11(12) . . . . ?
Na6 Na2 Na5 O1 175.47(10) . . . . ?
Na3 Na2 Na5 O1 116.58(10) . . . . ?
Na1 Na2 Na5 O1 53.61(8) . . . . ?
Na9 Na2 Na5 O1 123.79(9) . . . . ?
O2 Na2 Na5 O8 88.77(19) . . . . ?
O5 Na2 Na5 O8 89.53(11) . . . . ?
O9 Na2 Na5 O8 -7.21(11) . . . . ?
O1 Na2 Na5 O8 -92.28(11) . . . . ?
C7 Na2 Na5 O8 -106.88(13) . . . . ?
C1 Na2 Na5 O8 -127.19(12) . . . . ?
C2 Na2 Na5 O8 -129.38(11) . . . . ?
Na6 Na2 Na5 O8 83.19(8) . . . . ?
Na3 Na2 Na5 O8 24.30(10) . . . . ?
Na1 Na2 Na5 O8 -38.67(8) . . . . ?
Na9 Na2 Na5 O8 31.52(7) . . . . ?
O2 Na2 Na5 C9 -138.49(19) . . . . ?
O5 Na2 Na5 C9 -137.72(13) . . . . ?
O9 Na2 Na5 C9 125.53(13) . . . . ?
O1 Na2 Na5 C9 40.47(12) . . . . ?
C7 Na2 Na5 C9 25.87(15) . . . . ?
C1 Na2 Na5 C9 5.55(13) . . . . ?
C2 Na2 Na5 C9 3.36(13) . . . . ?
Na6 Na2 Na5 C9 -144.07(10) . . . . ?
Na3 Na2 Na5 C9 157.05(10) . . . . ?
Na1 Na2 Na5 C9 94.08(10) . . . . ?
Na9 Na2 Na5 C9 164.26(11) . . . . ?
O2 Na2 Na5 C92 76.0(2) . . . . ?
O5 Na2 Na5 C92 76.81(15) . . . . ?
O9 Na2 Na5 C92 -19.94(15) . . . . ?
O1 Na2 Na5 C92 -105.00(14) . . . . ?
C7 Na2 Na5 C92 -119.60(16) . . . . ?
C1 Na2 Na5 C92 -139.92(16) . . . . ?
C2 Na2 Na5 C92 -142.11(14) . . . . ?
Na6 Na2 Na5 C92 70.46(13) . . . . ?
Na3 Na2 Na5 C92 11.58(14) . . . . ?
Na1 Na2 Na5 C92 -51.39(12) . . . . ?
Na9 Na2 Na5 C92 18.79(12) . . . . ?
O2 Na2 Na5 C61 -44.8(2) . . . . ?
O5 Na2 Na5 C61 -44.06(13) . . . . ?
O9 Na2 Na5 C61 -140.80(13) . . . . ?
O1 Na2 Na5 C61 134.13(13) . . . . ?
C7 Na2 Na5 C61 119.53(14) . . . . ?
C1 Na2 Na5 C61 99.22(14) . . . . ?
C2 Na2 Na5 C61 97.03(13) . . . . ?
Na6 Na2 Na5 C61 -50.40(11) . . . . ?
Na3 Na2 Na5 C61 -109.29(11) . . . . ?
Na1 Na2 Na5 C61 -172.26(11) . . . . ?
Na9 Na2 Na5 C61 -102.07(11) . . . . ?
O2 Na2 Na5 C1 -144.0(2) . . . . ?
O5 Na2 Na5 C1 -143.27(14) . . . . ?
O9 Na2 Na5 C1 119.98(13) . . . . ?
O1 Na2 Na5 C1 34.92(11) . . . . ?
C7 Na2 Na5 C1 20.32(14) . . . . ?
C2 Na2 Na5 C1 -2.19(13) . . . . ?
Na6 Na2 Na5 C1 -149.62(11) . . . . ?
Na3 Na2 Na5 C1 151.50(12) . . . . ?
Na1 Na2 Na5 C1 88.52(10) . . . . ?
Na9 Na2 Na5 C1 158.71(11) . . . . ?
O2 Na2 Na5 C8 -127.79(19) . . . . ?
O5 Na2 Na5 C8 -127.02(12) . . . . ?
O9 Na2 Na5 C8 136.23(12) . . . . ?
O1 Na2 Na5 C8 51.17(11) . . . . ?
C7 Na2 Na5 C8 36.57(14) . . . . ?
C1 Na2 Na5 C8 16.25(12) . . . . ?
C2 Na2 Na5 C8 14.06(12) . . . . ?
Na6 Na2 Na5 C8 -133.37(9) . . . . ?
Na3 Na2 Na5 C8 167.75(10) . . . . ?
Na1 Na2 Na5 C8 104.78(9) . . . . ?
Na9 Na2 Na5 C8 174.96(9) . . . . ?
O2 Na2 Na5 Na1 127.44(18) . . . . ?
O5 Na2 Na5 Na1 128.20(10) . . . . ?
O9 Na2 Na5 Na1 31.45(9) . . . . ?
O1 Na2 Na5 Na1 -53.61(8) . . . . ?
C7 Na2 Na5 Na1 -68.21(11) . . . . ?
C1 Na2 Na5 Na1 -88.52(10) . . . . ?
C2 Na2 Na5 Na1 -90.71(10) . . . . ?
Na6 Na2 Na5 Na1 121.86(6) . . . . ?
Na3 Na2 Na5 Na1 62.97(7) . . . . ?
Na9 Na2 Na5 Na1 70.18(5) . . . . ?
O2 Na2 Na5 C60 -21.1(2) . . . . ?
O5 Na2 Na5 C60 -20.38(11) . . . . ?
O9 Na2 Na5 C60 -117.13(12) . . . . ?
O1 Na2 Na5 C60 157.81(12) . . . . ?
C7 Na2 Na5 C60 143.21(13) . . . . ?
C1 Na2 Na5 C60 122.89(13) . . . . ?
C2 Na2 Na5 C60 120.70(12) . . . . ?
Na6 Na2 Na5 C60 -26.73(9) . . . . ?
Na3 Na2 Na5 C60 -85.61(10) . . . . ?
Na1 Na2 Na5 C60 -148.58(10) . . . . ?
Na9 Na2 Na5 C60 -78.40(9) . . . . ?
O2 Na2 Na5 C93 108.8(2) . . . . ?
O5 Na2 Na5 C93 109.5(2) . . . . ?
O9 Na2 Na5 C93 12.8(2) . . . . ?
O1 Na2 Na5 C93 -72.3(2) . . . . ?
C7 Na2 Na5 C93 -86.9(2) . . . . ?
C1 Na2 Na5 C93 -107.2(2) . . . . ?
C2 Na2 Na5 C93 -109.4(2) . . . . ?
Na6 Na2 Na5 C93 103.20(19) . . . . ?
Na3 Na2 Na5 C93 44.3(2) . . . . ?
Na1 Na2 Na5 C93 -18.66(18) . . . . ?
Na9 Na2 Na5 C93 51.52(19) . . . . ?
O2 Na2 Na6 O6 99.13(12) . . . . ?
O5 Na2 Na6 O6 -90.62(11) . . . . ?
O9 Na2 Na6 O6 3.55(11) . . . . ?
O1 Na2 Na6 O6 -78.54(17) . . . . ?
C7 Na2 Na6 O6 114.8(2) . . . . ?
C1 Na2 Na6 O6 -132.40(18) . . . . ?
C2 Na2 Na6 O6 174.2(2) . . . . ?
Na5 Na2 Na6 O6 -84.65(9) . . . . ?
Na3 Na2 Na6 O6 36.81(8) . . . . ?
Na1 Na2 Na6 O6 -30.55(10) . . . . ?
Na9 Na2 Na6 O6 -33.28(8) . . . . ?
O5 Na2 Na6 O2 170.25(13) . . . . ?
O9 Na2 Na6 O2 -95.58(12) . . . . ?
O1 Na2 Na6 O2 -177.67(18) . . . . ?
C7 Na2 Na6 O2 15.6(2) . . . . ?
C1 Na2 Na6 O2 128.5(2) . . . . ?
C2 Na2 Na6 O2 75.0(2) . . . . ?
Na5 Na2 Na6 O2 176.22(10) . . . . ?
Na3 Na2 Na6 O2 -62.32(9) . . . . ?
Na1 Na2 Na6 O2 -129.68(11) . . . . ?
Na9 Na2 Na6 O2 -132.41(10) . . . . ?
O2 Na2 Na6 O5 -170.25(13) . . . . ?
O9 Na2 Na6 O5 94.16(12) . . . . ?
O1 Na2 Na6 O5 12.08(16) . . . . ?
C7 Na2 Na6 O5 -154.6(2) . . . . ?
C1 Na2 Na6 O5 -41.79(19) . . . . ?
C2 Na2 Na6 O5 -95.2(2) . . . . ?
Na5 Na2 Na6 O5 5.97(8) . . . . ?
Na3 Na2 Na6 O5 127.43(9) . . . . ?
Na1 Na2 Na6 O5 60.07(10) . . . . ?
Na9 Na2 Na6 O5 57.33(9) . . . . ?
O2 Na2 Na6 C53 -149.84(13) . . . . ?
O5 Na2 Na6 C53 20.41(11) . . . . ?
O9 Na2 Na6 C53 114.58(12) . . . . ?
O1 Na2 Na6 C53 32.49(17) . . . . ?
C7 Na2 Na6 C53 -134.2(2) . . . . ?
C1 Na2 Na6 C53 -21.4(2) . . . . ?
C2 Na2 Na6 C53 -74.8(2) . . . . ?
Na5 Na2 Na6 C53 26.38(9) . . . . ?
Na3 Na2 Na6 C53 147.84(9) . . . . ?
Na1 Na2 Na6 C53 80.48(10) . . . . ?
Na9 Na2 Na6 C53 77.75(9) . . . . ?
O2 Na2 Na6 C22 -39.25(13) . . . . ?
O5 Na2 Na6 C22 131.01(13) . . . . ?
O9 Na2 Na6 C22 -134.83(13) . . . . ?
O1 Na2 Na6 C22 143.08(17) . . . . ?
C7 Na2 Na6 C22 -23.6(3) . . . . ?
C1 Na2 Na6 C22 89.2(2) . . . . ?
C2 Na2 Na6 C22 35.8(2) . . . . ?
Na5 Na2 Na6 C22 136.98(10) . . . . ?
Na3 Na2 Na6 C22 -101.57(11) . . . . ?
Na1 Na2 Na6 C22 -168.93(10) . . . . ?
Na9 Na2 Na6 C22 -171.66(11) . . . . ?
O2 Na2 Na6 C14 6.70(11) . . . . ?
O5 Na2 Na6 C14 176.95(12) . . . . ?
O9 Na2 Na6 C14 -88.89(12) . . . . ?
O1 Na2 Na6 C14 -170.98(17) . . . . ?
C7 Na2 Na6 C14 22.3(2) . . . . ?
C1 Na2 Na6 C14 135.16(19) . . . . ?
C2 Na2 Na6 C14 81.7(2) . . . . ?
Na5 Na2 Na6 C14 -177.08(9) . . . . ?
Na3 Na2 Na6 C14 -55.62(9) . . . . ?
Na1 Na2 Na6 C14 -122.98(10) . . . . ?
Na9 Na2 Na6 C14 -125.72(9) . . . . ?
O2 Na2 Na6 C21 -9.69(12) . . . . ?
O5 Na2 Na6 C21 160.56(12) . . . . ?
O9 Na2 Na6 C21 -105.27(12) . . . . ?
O1 Na2 Na6 C21 172.64(16) . . . . ?
C7 Na2 Na6 C21 5.9(3) . . . . ?
C1 Na2 Na6 C21 118.78(19) . . . . ?
C2 Na2 Na6 C21 65.4(2) . . . . ?
Na5 Na2 Na6 C21 166.53(9) . . . . ?
Na3 Na2 Na6 C21 -72.01(9) . . . . ?
Na1 Na2 Na6 C21 -139.37(10) . . . . ?
Na9 Na2 Na6 C21 -142.10(10) . . . . ?
O2 Na2 Na6 C73 127.5(2) . . . . ?
O5 Na2 Na6 C73 -62.3(2) . . . . ?
O9 Na2 Na6 C73 31.9(2) . . . . ?
O1 Na2 Na6 C73 -50.2(3) . . . . ?
C7 Na2 Na6 C73 143.1(3) . . . . ?
C1 Na2 Na6 C73 -104.0(2) . . . . ?
C2 Na2 Na6 C73 -157.5(2) . . . . ?
Na5 Na2 Na6 C73 -56.3(2) . . . . ?
Na3 Na2 Na6 C73 65.18(19) . . . . ?
Na1 Na2 Na6 C73 -2.2(2) . . . . ?
Na9 Na2 Na6 C73 -4.92(19) . . . . ?
O2 Na2 Na6 C74 98.9(8) . . . . ?
O5 Na2 Na6 C74 -90.8(8) . . . . ?
O9 Na2 Na6 C74 3.3(8) . . . . ?
O1 Na2 Na6 C74 -78.7(8) . . . . ?
C7 Na2 Na6 C74 114.5(8) . . . . ?
C1 Na2 Na6 C74 -132.6(7) . . . . ?
C2 Na2 Na6 C74 174.0(7) . . . . ?
Na5 Na2 Na6 C74 -84.9(8) . . . . ?
Na3 Na2 Na6 C74 36.6(7) . . . . ?
Na1 Na2 Na6 C74 -30.8(8) . . . . ?
Na9 Na2 Na6 C74 -33.5(7) . . . . ?
O2 Na2 Na6 C54 -118.82(12) . . . . ?
O5 Na2 Na6 C54 51.43(11) . . . . ?
O9 Na2 Na6 C54 145.59(12) . . . . ?
O1 Na2 Na6 C54 63.51(17) . . . . ?
C7 Na2 Na6 C54 -103.2(2) . . . . ?
C1 Na2 Na6 C54 9.64(19) . . . . ?
C2 Na2 Na6 C54 -43.8(2) . . . . ?
Na5 Na2 Na6 C54 57.40(9) . . . . ?
Na3 Na2 Na6 C54 178.86(9) . . . . ?
Na1 Na2 Na6 C54 111.50(10) . . . . ?
Na9 Na2 Na6 C54 108.76(9) . . . . ?
O2 Na2 Na6 C66 102.93(14) . . . . ?
O5 Na2 Na6 C66 -86.82(13) . . . . ?
O9 Na2 Na6 C66 7.35(14) . . . . ?
O1 Na2 Na6 C66 -74.74(19) . . . . ?
C7 Na2 Na6 C66 118.6(2) . . . . ?
C1 Na2 Na6 C66 -128.60(19) . . . . ?
C2 Na2 Na6 C66 178.0(2) . . . . ?
Na5 Na2 Na6 C66 -80.85(12) . . . . ?
Na3 Na2 Na6 C66 40.61(11) . . . . ?
Na1 Na2 Na6 C66 -26.75(13) . . . . ?
Na9 Na2 Na6 C66 -29.48(11) . . . . ?
O3 Na3 Na7 O7 101.82(12) . . . . ?
O9 Na3 Na7 O7 4.20(11) . . . . ?
O6 Na3 Na7 O7 -88.02(11) . . . . ?
O2 Na3 Na7 O7 -85.97(17) . . . . ?
C14 Na3 Na7 O7 -137.61(17) . . . . ?
C20 Na3 Na7 O7 124.0(2) . . . . ?
C15 Na3 Na7 O7 175.45(16) . . . . ?
Na6 Na3 Na7 O7 -85.32(9) . . . . ?
Na2 Na3 Na7 O7 -29.15(11) . . . . ?
Na4 Na3 Na7 O7 36.98(8) . . . . ?
Na9 Na3 Na7 O7 -33.99(8) . . . . ?
O9 Na3 Na7 O3 -97.62(12) . . . . ?
O6 Na3 Na7 O3 170.16(13) . . . . ?
O2 Na3 Na7 O3 172.20(18) . . . . ?
C14 Na3 Na7 O3 120.57(19) . . . . ?
C20 Na3 Na7 O3 22.2(2) . . . . ?
C15 Na3 Na7 O3 73.63(18) . . . . ?
Na6 Na3 Na7 O3 172.86(10) . . . . ?
Na2 Na3 Na7 O3 -130.97(11) . . . . ?
Na4 Na3 Na7 O3 -64.85(9) . . . . ?
Na9 Na3 Na7 O3 -135.81(10) . . . . ?
O3 Na3 Na7 O6 -170.16(13) . . . . ?
O9 Na3 Na7 O6 92.22(12) . . . . ?
O2 Na3 Na7 O6 2.04(16) . . . . ?
C14 Na3 Na7 O6 -49.59(17) . . . . ?
C20 Na3 Na7 O6 -148.0(2) . . . . ?
C15 Na3 Na7 O6 -96.53(18) . . . . ?
Na6 Na3 Na7 O6 2.70(8) . . . . ?
Na2 Na3 Na7 O6 58.87(10) . . . . ?
Na4 Na3 Na7 O6 124.99(9) . . . . ?
Na9 Na3 Na7 O6 54.03(8) . . . . ?
O3 Na3 Na7 C66 -151.34(13) . . . . ?
O9 Na3 Na7 C66 111.05(12) . . . . ?
O6 Na3 Na7 C66 18.82(12) . . . . ?
O2 Na3 Na7 C66 20.87(18) . . . . ?
C14 Na3 Na7 C66 -30.77(19) . . . . ?
C20 Na3 Na7 C66 -129.1(2) . . . . ?
C15 Na3 Na7 C66 -77.70(18) . . . . ?
Na6 Na3 Na7 C66 21.52(10) . . . . ?
Na2 Na3 Na7 C66 77.69(11) . . . . ?
Na4 Na3 Na7 C66 143.82(10) . . . . ?
Na9 Na3 Na7 C66 72.86(10) . . . . ?
O3 Na3 Na7 C87 147.9(9) . . . . ?
O9 Na3 Na7 C87 50.3(9) . . . . ?
O6 Na3 Na7 C87 -41.9(9) . . . . ?
O2 Na3 Na7 C87 -39.9(10) . . . . ?
C14 Na3 Na7 C87 -91.5(9) . . . . ?
C20 Na3 Na7 C87 170.1(9) . . . . ?
C15 Na3 Na7 C87 -138.4(9) . . . . ?
Na6 Na3 Na7 C87 -39.2(9) . . . . ?
Na2 Na3 Na7 C87 17.0(9) . . . . ?
Na4 Na3 Na7 C87 83.1(9) . . . . ?
Na9 Na3 Na7 C87 12.1(9) . . . . ?
O3 Na3 Na7 C35 -31.56(13) . . . . ?
O9 Na3 Na7 C35 -129.18(13) . . . . ?
O6 Na3 Na7 C35 138.60(13) . . . . ?
O2 Na3 Na7 C35 140.64(17) . . . . ?
C14 Na3 Na7 C35 89.01(19) . . . . ?
C20 Na3 Na7 C35 -9.4(2) . . . . ?
C15 Na3 Na7 C35 42.07(19) . . . . ?
Na6 Na3 Na7 C35 141.30(10) . . . . ?
Na2 Na3 Na7 C35 -162.53(11) . . . . ?
Na4 Na3 Na7 C35 -96.40(11) . . . . ?
Na9 Na3 Na7 C35 -167.37(11) . . . . ?
O3 Na3 Na7 C67 -119.04(13) . . . . ?
O9 Na3 Na7 C67 143.34(13) . . . . ?
O6 Na3 Na7 C67 51.12(12) . . . . ?
O2 Na3 Na7 C67 53.16(18) . . . . ?
C14 Na3 Na7 C67 1.52(19) . . . . ?
C20 Na3 Na7 C67 -96.9(2) . . . . ?
C15 Na3 Na7 C67 -45.41(19) . . . . ?
Na6 Na3 Na7 C67 53.81(11) . . . . ?
Na2 Na3 Na7 C67 109.99(11) . . . . ?
Na4 Na3 Na7 C67 176.11(11) . . . . ?
Na9 Na3 Na7 C67 105.15(10) . . . . ?
O3 Na3 Na7 C27 8.74(12) . . . . ?
O9 Na3 Na7 C27 -88.88(12) . . . . ?
O6 Na3 Na7 C27 178.90(12) . . . . ?
O2 Na3 Na7 C27 -179.06(17) . . . . ?
C14 Na3 Na7 C27 129.30(18) . . . . ?
C20 Na3 Na7 C27 30.9(2) . . . . ?
C15 Na3 Na7 C27 82.37(18) . . . . ?
Na6 Na3 Na7 C27 -178.41(9) . . . . ?
Na2 Na3 Na7 C27 -122.23(10) . . . . ?
Na4 Na3 Na7 C27 -56.11(9) . . . . ?
Na9 Na3 Na7 C27 -127.07(9) . . . . ?
O3 Na3 Na7 C86 133.1(2) . . . . ?
O9 Na3 Na7 C86 35.5(2) . . . . ?
O6 Na3 Na7 C86 -56.70(19) . . . . ?
O2 Na3 Na7 C86 -54.7(2) . . . . ?
C14 Na3 Na7 C86 -106.3(2) . . . . ?
C20 Na3 Na7 C86 155.3(2) . . . . ?
C15 Na3 Na7 C86 -153.2(2) . . . . ?
Na6 Na3 Na7 C86 -54.01(18) . . . . ?
Na2 Na3 Na7 C86 2.2(2) . . . . ?
Na4 Na3 Na7 C86 68.29(18) . . . . ?
Na9 Na3 Na7 C86 -2.67(17) . . . . ?
O3 Na3 Na7 Na4 64.85(9) . . . . ?
O9 Na3 Na7 Na4 -32.77(9) . . . . ?
O6 Na3 Na7 Na4 -124.99(9) . . . . ?
O2 Na3 Na7 Na4 -122.95(16) . . . . ?
C14 Na3 Na7 Na4 -174.59(17) . . . . ?
C20 Na3 Na7 Na4 87.04(19) . . . . ?
C15 Na3 Na7 Na4 138.48(16) . . . . ?
Na6 Na3 Na7 Na4 -122.30(6) . . . . ?
Na2 Na3 Na7 Na4 -66.12(7) . . . . ?
Na9 Na3 Na7 Na4 -70.96(5) . . . . ?
O3 Na3 Na7 C79 105.32(14) . . . . ?
O9 Na3 Na7 C79 7.70(14) . . . . ?
O6 Na3 Na7 C79 -84.52(13) . . . . ?
O2 Na3 Na7 C79 -82.48(19) . . . . ?
C14 Na3 Na7 C79 -134.12(18) . . . . ?
C20 Na3 Na7 C79 127.5(2) . . . . ?
C15 Na3 Na7 C79 178.95(17) . . . . ?
Na6 Na3 Na7 C79 -81.83(11) . . . . ?
Na2 Na3 Na7 C79 -25.65(13) . . . . ?
Na4 Na3 Na7 C79 40.47(11) . . . . ?
Na9 Na3 Na7 C79 -30.49(11) . . . . ?
O4 Na4 Na7 O7 -0.97(18) . . . . ?
O9 Na4 Na7 O7 -95.46(12) . . . . ?
O3 Na4 Na7 O7 175.73(13) . . . . ?
C28 Na4 Na7 O7 142.65(13) . . . . ?
C27 Na4 Na7 O7 142.58(14) . . . . ?
C33 Na4 Na7 O7 168.97(14) . . . . ?
Na8 Na4 Na7 O7 -5.37(9) . . . . ?
Na1 Na4 Na7 O7 -62.30(10) . . . . ?
Na3 Na4 Na7 O7 -128.04(10) . . . . ?
Na9 Na4 Na7 O7 -57.21(9) . . . . ?
O4 Na4 Na7 O3 -176.70(19) . . . . ?
O9 Na4 Na7 O3 88.81(12) . . . . ?
O7 Na4 Na7 O3 -175.73(13) . . . . ?
C28 Na4 Na7 O3 -33.08(12) . . . . ?
C27 Na4 Na7 O3 -33.15(11) . . . . ?
C33 Na4 Na7 O3 -6.76(13) . . . . ?
Na8 Na4 Na7 O3 178.90(9) . . . . ?
Na1 Na4 Na7 O3 121.97(10) . . . . ?
Na3 Na4 Na7 O3 56.23(8) . . . . ?
Na9 Na4 Na7 O3 127.06(9) . . . . ?
O4 Na4 Na7 O6 87.58(19) . . . . ?
O9 Na4 Na7 O6 -6.91(11) . . . . ?
O7 Na4 Na7 O6 88.55(11) . . . . ?
O3 Na4 Na7 O6 -95.72(11) . . . . ?
C28 Na4 Na7 O6 -128.80(12) . . . . ?
C27 Na4 Na7 O6 -128.87(12) . . . . ?
C33 Na4 Na7 O6 -102.48(12) . . . . ?
Na8 Na4 Na7 O6 83.18(9) . . . . ?
Na1 Na4 Na7 O6 26.25(10) . . . . ?
Na3 Na4 Na7 O6 -39.49(8) . . . . ?
Na9 Na4 Na7 O6 31.34(8) . . . . ?
O4 Na4 Na7 C66 79.6(2) . . . . ?
O9 Na4 Na7 C66 -14.95(16) . . . . ?
O7 Na4 Na7 C66 80.52(16) . . . . ?
O3 Na4 Na7 C66 -103.75(15) . . . . ?
C28 Na4 Na7 C66 -136.83(16) . . . . ?
C27 Na4 Na7 C66 -136.90(16) . . . . ?
C33 Na4 Na7 C66 -110.51(16) . . . . ?
Na8 Na4 Na7 C66 75.14(14) . . . . ?
Na1 Na4 Na7 C66 18.22(16) . . . . ?
Na3 Na4 Na7 C66 -47.52(13) . . . . ?
Na9 Na4 Na7 C66 23.31(13) . . . . ?
O4 Na4 Na7 C87 -45.7(2) . . . . ?
O9 Na4 Na7 C87 -140.18(14) . . . . ?
O7 Na4 Na7 C87 -44.72(14) . . . . ?
O3 Na4 Na7 C87 131.01(15) . . . . ?
C28 Na4 Na7 C87 97.93(15) . . . . ?
C27 Na4 Na7 C87 97.87(15) . . . . ?
C33 Na4 Na7 C87 124.25(15) . . . . ?
Na8 Na4 Na7 C87 -50.09(13) . . . . ?
Na1 Na4 Na7 C87 -107.02(13) . . . . ?
Na3 Na4 Na7 C87 -172.76(13) . . . . ?
Na9 Na4 Na7 C87 -101.93(12) . . . . ?
O4 Na4 Na7 C35 -130.39(19) . . . . ?
O9 Na4 Na7 C35 135.11(13) . . . . ?
O7 Na4 Na7 C35 -129.42(13) . . . . ?
O3 Na4 Na7 C35 46.31(12) . . . . ?
C28 Na4 Na7 C35 13.23(13) . . . . ?
C27 Na4 Na7 C35 13.16(13) . . . . ?
C33 Na4 Na7 C35 39.55(14) . . . . ?
Na8 Na4 Na7 C35 -134.80(10) . . . . ?
Na1 Na4 Na7 C35 168.28(11) . . . . ?
Na3 Na4 Na7 C35 102.54(11) . . . . ?
Na9 Na4 Na7 C35 173.37(11) . . . . ?
O4 Na4 Na7 C67 120.2(2) . . . . ?
O9 Na4 Na7 C67 25.7(2) . . . . ?
O7 Na4 Na7 C67 121.2(2) . . . . ?
O3 Na4 Na7 C67 -63.1(2) . . . . ?
C28 Na4 Na7 C67 -96.1(2) . . . . ?
C27 Na4 Na7 C67 -96.2(2) . . . . ?
C33 Na4 Na7 C67 -69.8(2) . . . . ?
Na8 Na4 Na7 C67 115.8(2) . . . . ?
Na1 Na4 Na7 C67 58.9(2) . . . . ?
Na3 Na4 Na7 C67 -6.8(2) . . . . ?
Na9 Na4 Na7 C67 64.0(2) . . . . ?
O4 Na4 Na7 Na3 127.07(18) . . . . ?
O9 Na4 Na7 Na3 32.58(9) . . . . ?
O7 Na4 Na7 Na3 128.04(10) . . . . ?
O3 Na4 Na7 Na3 -56.23(8) . . . . ?
C28 Na4 Na7 Na3 -89.31(10) . . . . ?
C27 Na4 Na7 Na3 -89.38(10) . . . . ?
C33 Na4 Na7 Na3 -62.99(11) . . . . ?
Na8 Na4 Na7 Na3 122.67(6) . . . . ?
Na1 Na4 Na7 Na3 65.74(7) . . . . ?
Na9 Na4 Na7 Na3 70.83(5) . . . . ?
O4 Na4 Na7 C27 -143.6(2) . . . . ?
O9 Na4 Na7 C27 121.95(13) . . . . ?
O7 Na4 Na7 C27 -142.58(14) . . . . ?
O3 Na4 Na7 C27 33.15(11) . . . . ?
C28 Na4 Na7 C27 0.07(13) . . . . ?
C33 Na4 Na7 C27 26.39(14) . . . . ?
Na8 Na4 Na7 C27 -147.96(11) . . . . ?
Na1 Na4 Na7 C27 155.12(12) . . . . ?
Na3 Na4 Na7 C27 89.38(10) . . . . ?
Na9 Na4 Na7 C27 160.21(11) . . . . ?
O4 Na4 Na7 C86 -21.4(2) . . . . ?
O9 Na4 Na7 C86 -115.94(12) . . . . ?
O7 Na4 Na7 C86 -20.48(12) . . . . ?
O3 Na4 Na7 C86 155.25(13) . . . . ?
C28 Na4 Na7 C86 122.17(13) . . . . ?
C27 Na4 Na7 C86 122.11(13) . . . . ?
C33 Na4 Na7 C86 148.49(13) . . . . ?
Na8 Na4 Na7 C86 -25.85(10) . . . . ?
Na1 Na4 Na7 C86 -82.78(11) . . . . ?
Na3 Na4 Na7 C86 -148.52(10) . . . . ?
Na9 Na4 Na7 C86 -77.69(10) . . . . ?
O4 Na4 Na7 C79 -18.05(19) . . . . ?
O9 Na4 Na7 C79 -112.54(12) . . . . ?
O7 Na4 Na7 C79 -17.08(11) . . . . ?
O3 Na4 Na7 C79 158.65(12) . . . . ?
C28 Na4 Na7 C79 125.57(12) . . . . ?
C27 Na4 Na7 C79 125.50(13) . . . . ?
C33 Na4 Na7 C79 151.89(13) . . . . ?
Na8 Na4 Na7 C79 -22.45(9) . . . . ?
Na1 Na4 Na7 C79 -79.38(10) . . . . ?
Na3 Na4 Na7 C79 -145.12(9) . . . . ?
Na9 Na4 Na7 C79 -74.29(9) . . . . ?
O4 Na4 Na8 O8 97.99(12) . . . . ?
O9 Na4 Na8 O8 3.04(11) . . . . ?
O7 Na4 Na8 O8 -90.17(11) . . . . ?
O3 Na4 Na8 O8 -83.57(16) . . . . ?
C28 Na4 Na8 O8 167.6(2) . . . . ?
C27 Na4 Na8 O8 -137.96(18) . . . . ?
C33 Na4 Na8 O8 106.3(2) . . . . ?
Na7 Na4 Na8 O8 -85.04(9) . . . . ?
Na1 Na4 Na8 O8 36.53(8) . . . . ?
Na3 Na4 Na8 O8 -30.51(10) . . . . ?
Na9 Na4 Na8 O8 -33.26(8) . . . . ?
O9 Na4 Na8 O4 -94.95(12) . . . . ?
O7 Na4 Na8 O4 171.83(13) . . . . ?
O3 Na4 Na8 O4 178.44(18) . . . . ?
C28 Na4 Na8 O4 69.6(2) . . . . ?
C27 Na4 Na8 O4 124.0(2) . . . . ?
C33 Na4 Na8 O4 8.3(2) . . . . ?
Na7 Na4 Na8 O4 176.97(11) . . . . ?
Na1 Na4 Na8 O4 -61.46(9) . . . . ?
Na3 Na4 Na8 O4 -128.50(11) . . . . ?
Na9 Na4 Na8 O4 -131.26(10) . . . . ?
O4 Na4 Na8 O7 -171.83(13) . . . . ?
O9 Na4 Na8 O7 93.22(12) . . . . ?
O3 Na4 Na8 O7 6.60(16) . . . . ?
C28 Na4 Na8 O7 -102.2(2) . . . . ?
C27 Na4 Na8 O7 -47.79(19) . . . . ?
C33 Na4 Na8 O7 -163.5(2) . . . . ?
Na7 Na4 Na8 O7 5.13(9) . . . . ?
Na1 Na4 Na8 O7 126.71(9) . . . . ?
Na3 Na4 Na8 O7 59.66(10) . . . . ?
Na9 Na4 Na8 O7 56.91(9) . . . . ?
O4 Na4 Na8 C79 -151.85(13) . . . . ?
O9 Na4 Na8 C79 113.20(12) . . . . ?
O7 Na4 Na8 C79 19.98(11) . . . . ?
O3 Na4 Na8 C79 26.58(17) . . . . ?
C28 Na4 Na8 C79 -82.3(2) . . . . ?
C27 Na4 Na8 C79 -27.8(2) . . . . ?
C33 Na4 Na8 C79 -143.5(2) . . . . ?
Na7 Na4 Na8 C79 25.11(10) . . . . ?
Na1 Na4 Na8 C79 146.69(10) . . . . ?
Na3 Na4 Na8 C79 79.65(10) . . . . ?
Na9 Na4 Na8 C79 76.89(9) . . . . ?
O4 Na4 Na8 C100 161.1(6) . . . . ?
O9 Na4 Na8 C100 66.2(6) . . . . ?
O7 Na4 Na8 C100 -27.0(6) . . . . ?
O3 Na4 Na8 C100 -20.4(7) . . . . ?
C28 Na4 Na8 C100 -129.3(6) . . . . ?
C27 Na4 Na8 C100 -74.8(7) . . . . ?
C33 Na4 Na8 C100 169.5(6) . . . . ?
Na7 Na4 Na8 C100 -21.9(6) . . . . ?
Na1 Na4 Na8 C100 99.7(6) . . . . ?
Na3 Na4 Na8 C100 32.6(6) . . . . ?
Na9 Na4 Na8 C100 29.9(6) . . . . ?
O4 Na4 Na8 C48 -38.17(13) . . . . ?
O9 Na4 Na8 C48 -133.12(13) . . . . ?
O7 Na4 Na8 C48 133.66(14) . . . . ?
O3 Na4 Na8 C48 140.27(17) . . . . ?
C28 Na4 Na8 C48 31.4(2) . . . . ?
C27 Na4 Na8 C48 85.9(2) . . . . ?
C33 Na4 Na8 C48 -29.8(3) . . . . ?
Na7 Na4 Na8 C48 138.79(11) . . . . ?
Na1 Na4 Na8 C48 -99.63(11) . . . . ?
Na3 Na4 Na8 C48 -166.67(11) . . . . ?
Na9 Na4 Na8 C48 -169.43(11) . . . . ?
O4 Na4 Na8 C40 6.54(12) . . . . ?
O9 Na4 Na8 C40 -88.41(12) . . . . ?
O7 Na4 Na8 C40 178.37(12) . . . . ?
O3 Na4 Na8 C40 -175.02(16) . . . . ?
C28 Na4 Na8 C40 76.1(2) . . . . ?
C27 Na4 Na8 C40 130.58(19) . . . . ?
C33 Na4 Na8 C40 14.9(2) . . . . ?
Na7 Na4 Na8 C40 -176.50(9) . . . . ?
Na1 Na4 Na8 C40 -54.92(9) . . . . ?
Na3 Na4 Na8 C40 -121.96(10) . . . . ?
Na9 Na4 Na8 C40 -124.72(9) . . . . ?
O4 Na4 Na8 C47 -9.19(12) . . . . ?
O9 Na4 Na8 C47 -104.14(12) . . . . ?
O7 Na4 Na8 C47 162.64(13) . . . . ?
O3 Na4 Na8 C47 169.24(16) . . . . ?
C28 Na4 Na8 C47 60.4(2) . . . . ?
C27 Na4 Na8 C47 114.85(19) . . . . ?
C33 Na4 Na8 C47 -0.8(3) . . . . ?
Na7 Na4 Na8 C47 167.77(9) . . . . ?
Na1 Na4 Na8 C47 -70.65(9) . . . . ?
Na3 Na4 Na8 C47 -137.69(10) . . . . ?
Na9 Na4 Na8 C47 -140.45(10) . . . . ?
O4 Na4 Na8 C99 135.71(18) . . . . ?
O9 Na4 Na8 C99 40.77(18) . . . . ?
O7 Na4 Na8 C99 -52.45(17) . . . . ?
O3 Na4 Na8 C99 -45.8(2) . . . . ?
C28 Na4 Na8 C99 -154.7(2) . . . . ?
C27 Na4 Na8 C99 -100.2(2) . . . . ?
C33 Na4 Na8 C99 144.1(2) . . . . ?
Na7 Na4 Na8 C99 -47.32(17) . . . . ?
Na1 Na4 Na8 C99 74.26(16) . . . . ?
Na3 Na4 Na8 C99 7.21(18) . . . . ?
Na9 Na4 Na8 C99 4.46(15) . . . . ?
O4 Na4 Na8 Na1 61.46(9) . . . . ?
O9 Na4 Na8 Na1 -33.49(9) . . . . ?
O7 Na4 Na8 Na1 -126.71(9) . . . . ?
O3 Na4 Na8 Na1 -120.11(15) . . . . ?
C28 Na4 Na8 Na1 131.1(2) . . . . ?
C27 Na4 Na8 Na1 -174.50(18) . . . . ?
C33 Na4 Na8 Na1 69.8(2) . . . . ?
Na7 Na4 Na8 Na1 -121.58(6) . . . . ?
Na3 Na4 Na8 Na1 -67.04(7) . . . . ?
Na9 Na4 Na8 Na1 -69.80(5) . . . . ?
O4 Na4 Na8 C80 -120.57(12) . . . . ?
O9 Na4 Na8 C80 144.48(12) . . . . ?
O7 Na4 Na8 C80 51.26(11) . . . . ?
O3 Na4 Na8 C80 57.87(17) . . . . ?
C28 Na4 Na8 C80 -51.0(2) . . . . ?
C27 Na4 Na8 C80 3.47(19) . . . . ?
C33 Na4 Na8 C80 -112.2(2) . . . . ?
Na7 Na4 Na8 C80 56.39(9) . . . . ?
Na1 Na4 Na8 C80 177.97(9) . . . . ?
Na3 Na4 Na8 C80 110.93(10) . . . . ?
Na9 Na4 Na8 C80 108.17(9) . . . . ?
O1 Na1 Na8 O8 2.7(2) . . . . ?
O9 Na1 Na8 O8 -96.67(12) . . . . ?
O4 Na1 Na8 O8 174.55(13) . . . . ?
C40 Na1 Na8 O8 138.67(14) . . . . ?
C41 Na1 Na8 O8 138.07(13) . . . . ?
C46 Na1 Na8 O8 162.58(14) . . . . ?
Na5 Na1 Na8 O8 -4.58(9) . . . . ?
Na4 Na1 Na8 O8 -130.10(10) . . . . ?
Na9 Na1 Na8 O8 -57.53(9) . . . . ?
Na2 Na1 Na8 O8 -64.61(10) . . . . ?
O1 Na1 Na8 O4 -171.9(2) . . . . ?
O9 Na1 Na8 O4 88.78(12) . . . . ?
O8 Na1 Na8 O4 -174.55(13) . . . . ?
C40 Na1 Na8 O4 -35.89(12) . . . . ?
C41 Na1 Na8 O4 -36.48(12) . . . . ?
C46 Na1 Na8 O4 -11.97(13) . . . . ?
Na5 Na1 Na8 O4 -179.13(10) . . . . ?
Na4 Na1 Na8 O4 55.35(9) . . . . ?
Na9 Na1 Na8 O4 127.92(9) . . . . ?
Na2 Na1 Na8 O4 120.84(10) . . . . ?
O1 Na1 Na8 O7 94.7(2) . . . . ?
O9 Na1 Na8 O7 -4.69(11) . . . . ?
O8 Na1 Na8 O7 91.98(11) . . . . ?
O4 Na1 Na8 O7 -93.47(11) . . . . ?
C40 Na1 Na8 O7 -129.35(13) . . . . ?
C41 Na1 Na8 O7 -129.95(12) . . . . ?
C46 Na1 Na8 O7 -105.44(13) . . . . ?
Na5 Na1 Na8 O7 87.41(9) . . . . ?
Na4 Na1 Na8 O7 -38.11(8) . . . . ?
Na9 Na1 Na8 O7 34.45(8) . . . . ?
Na2 Na1 Na8 O7 27.37(10) . . . . ?
O1 Na1 Na8 C79 88.9(2) . . . . ?
O9 Na1 Na8 C79 -10.42(16) . . . . ?
O8 Na1 Na8 C79 86.25(16) . . . . ?
O4 Na1 Na8 C79 -99.20(16) . . . . ?
C40 Na1 Na8 C79 -135.08(17) . . . . ?
C41 Na1 Na8 C79 -135.68(16) . . . . ?
C46 Na1 Na8 C79 -111.17(16) . . . . ?
Na5 Na1 Na8 C79 81.68(14) . . . . ?
Na4 Na1 Na8 C79 -43.84(13) . . . . ?
Na9 Na1 Na8 C79 28.73(13) . . . . ?
Na2 Na1 Na8 C79 21.64(16) . . . . ?
O1 Na1 Na8 C100 -36.2(2) . . . . ?
O9 Na1 Na8 C100 -135.52(13) . . . . ?
O8 Na1 Na8 C100 -38.86(13) . . . . ?
O4 Na1 Na8 C100 135.69(14) . . . . ?
C40 Na1 Na8 C100 99.81(15) . . . . ?
C41 Na1 Na8 C100 99.21(14) . . . . ?
C46 Na1 Na8 C100 123.72(14) . . . . ?
Na5 Na1 Na8 C100 -43.43(12) . . . . ?
Na4 Na1 Na8 C100 -168.95(12) . . . . ?
Na9 Na1 Na8 C100 -96.38(11) . . . . ?
Na2 Na1 Na8 C100 -103.47(12) . . . . ?
O1 Na1 Na8 C48 -128.9(2) . . . . ?
O9 Na1 Na8 C48 131.74(13) . . . . ?
O8 Na1 Na8 C48 -131.60(14) . . . . ?
O4 Na1 Na8 C48 42.95(13) . . . . ?
C40 Na1 Na8 C48 7.07(14) . . . . ?
C41 Na1 Na8 C48 6.47(14) . . . . ?
C46 Na1 Na8 C48 30.98(15) . . . . ?
Na5 Na1 Na8 C48 -136.17(11) . . . . ?
Na4 Na1 Na8 C48 98.31(11) . . . . ?
Na9 Na1 Na8 C48 170.88(11) . . . . ?
Na2 Na1 Na8 C48 163.79(11) . . . . ?
O1 Na1 Na8 C40 -136.0(2) . . . . ?
O9 Na1 Na8 C40 124.67(14) . . . . ?
O8 Na1 Na8 C40 -138.67(14) . . . . ?
O4 Na1 Na8 C40 35.89(12) . . . . ?
C41 Na1 Na8 C40 -0.59(14) . . . . ?
C46 Na1 Na8 C40 23.91(14) . . . . ?
Na5 Na1 Na8 C40 -143.24(12) . . . . ?
Na4 Na1 Na8 C40 91.24(11) . . . . ?
Na9 Na1 Na8 C40 163.81(11) . . . . ?
Na2 Na1 Na8 C40 156.72(13) . . . . ?
O1 Na1 Na8 C47 -119.3(2) . . . . ?
O9 Na1 Na8 C47 141.32(12) . . . . ?
O8 Na1 Na8 C47 -122.02(12) . . . . ?
O4 Na1 Na8 C47 52.53(11) . . . . ?
C40 Na1 Na8 C47 16.65(13) . . . . ?
C41 Na1 Na8 C47 16.05(13) . . . . ?
C46 Na1 Na8 C47 40.56(13) . . . . ?
Na5 Na1 Na8 C47 -126.59(10) . . . . ?
Na4 Na1 Na8 C47 107.89(9) . . . . ?
Na9 Na1 Na8 C47 -179.54(10) . . . . ?
Na2 Na1 Na8 C47 173.37(10) . . . . ?
O1 Na1 Na8 C99 -11.5(2) . . . . ?
O9 Na1 Na8 C99 -110.81(12) . . . . ?
O8 Na1 Na8 C99 -14.15(11) . . . . ?
O4 Na1 Na8 C99 160.41(12) . . . . ?
C40 Na1 Na8 C99 124.52(13) . . . . ?
C41 Na1 Na8 C99 123.93(12) . . . . ?
C46 Na1 Na8 C99 148.43(13) . . . . ?
Na5 Na1 Na8 C99 -18.72(10) . . . . ?
Na4 Na1 Na8 C99 -144.24(9) . . . . ?
Na9 Na1 Na8 C99 -71.67(9) . . . . ?
Na2 Na1 Na8 C99 -78.75(10) . . . . ?
O1 Na1 Na8 Na4 132.8(2) . . . . ?
O9 Na1 Na8 Na4 33.43(9) . . . . ?
O8 Na1 Na8 Na4 130.10(10) . . . . ?
O4 Na1 Na8 Na4 -55.35(9) . . . . ?
C40 Na1 Na8 Na4 -91.24(11) . . . . ?
C41 Na1 Na8 Na4 -91.83(10) . . . . ?
C46 Na1 Na8 Na4 -67.33(11) . . . . ?
Na5 Na1 Na8 Na4 125.52(6) . . . . ?
Na9 Na1 Na8 Na4 72.57(5) . . . . ?
Na2 Na1 Na8 Na4 65.49(7) . . . . ?
O1 Na1 Na8 C80 129.6(2) . . . . ?
O9 Na1 Na8 C80 30.22(18) . . . . ?
O8 Na1 Na8 C80 126.89(18) . . . . ?
O4 Na1 Na8 C80 -58.56(17) . . . . ?
C40 Na1 Na8 C80 -94.44(18) . . . . ?
C41 Na1 Na8 C80 -95.04(18) . . . . ?
C46 Na1 Na8 C80 -70.53(19) . . . . ?
Na5 Na1 Na8 C80 122.31(15) . . . . ?
Na4 Na1 Na8 C80 -3.21(15) . . . . ?
Na9 Na1 Na8 C80 69.36(15) . . . . ?
Na2 Na1 Na8 C80 62.28(17) . . . . ?
O1 Na1 Na9 O9 84.91(13) . . . . ?
O8 Na1 Na9 O9 -177.61(14) . . . . ?
O4 Na1 Na9 O9 -82.55(12) . . . . ?
C40 Na1 Na9 O9 -102.35(16) . . . . ?
C41 Na1 Na9 O9 -85.6(3) . . . . ?
C46 Na1 Na9 O9 -30.47(19) . . . . ?
Na5 Na1 Na9 O9 121.47(11) . . . . ?
Na8 Na1 Na9 O9 -119.29(11) . . . . ?
Na4 Na1 Na9 O9 -53.98(10) . . . . ?
Na2 Na1 Na9 O9 53.90(10) . . . . ?
O1 Na1 Na9 O6 83.09(14) . . . . ?
O9 Na1 Na9 O6 -1.82(14) . . . . ?
O8 Na1 Na9 O6 -179.43(15) . . . . ?
O4 Na1 Na9 O6 -84.37(13) . . . . ?
C40 Na1 Na9 O6 -104.17(16) . . . . ?
C41 Na1 Na9 O6 -87.4(3) . . . . ?
C46 Na1 Na9 O6 -32.3(2) . . . . ?
Na5 Na1 Na9 O6 119.65(12) . . . . ?
Na8 Na1 Na9 O6 -121.11(12) . . . . ?
Na4 Na1 Na9 O6 -55.81(11) . . . . ?
Na2 Na1 Na9 O6 52.08(11) . . . . ?
O1 Na1 Na9 O8 -97.48(12) . . . . ?
O9 Na1 Na9 O8 177.61(14) . . . . ?
O4 Na1 Na9 O8 95.06(11) . . . . ?
C40 Na1 Na9 O8 75.26(15) . . . . ?
C41 Na1 Na9 O8 92.0(2) . . . . ?
C46 Na1 Na9 O8 147.1(2) . . . . ?
Na5 Na1 Na9 O8 -60.92(9) . . . . ?
Na8 Na1 Na9 O8 58.32(9) . . . . ?
Na4 Na1 Na9 O8 123.62(10) . . . . ?
Na2 Na1 Na9 O8 -128.49(10) . . . . ?
O1 Na1 Na9 O7 172.02(11) . . . . ?
O9 Na1 Na9 O7 87.10(12) . . . . ?
O8 Na1 Na9 O7 -90.50(11) . . . . ?
O4 Na1 Na9 O7 4.56(10) . . . . ?
C40 Na1 Na9 O7 -15.25(14) . . . . ?
C41 Na1 Na9 O7 1.5(2) . . . . ?
C46 Na1 Na9 O7 56.64(19) . . . . ?
Na5 Na1 Na9 O7 -151.43(8) . . . . ?
Na8 Na1 Na9 O7 -32.18(7) . . . . ?
Na4 Na1 Na9 O7 33.12(7) . . . . ?
Na2 Na1 Na9 O7 141.01(8) . . . . ?
O1 Na1 Na9 O5 -5.87(11) . . . . ?
O9 Na1 Na9 O5 -90.79(12) . . . . ?
O8 Na1 Na9 O5 91.61(11) . . . . ?
O4 Na1 Na9 O5 -173.33(10) . . . . ?
C40 Na1 Na9 O5 166.86(14) . . . . ?
C41 Na1 Na9 O5 -176.4(2) . . . . ?
C46 Na1 Na9 O5 -121.25(18) . . . . ?
Na5 Na1 Na9 O5 30.68(7) . . . . ?
Na8 Na1 Na9 O5 149.93(8) . . . . ?
Na4 Na1 Na9 O5 -144.77(8) . . . . ?
Na2 Na1 Na9 O5 -36.88(7) . . . . ?
O1 Na1 Na9 Na8 -155.80(10) . . . . ?
O9 Na1 Na9 Na8 119.29(11) . . . . ?
O8 Na1 Na9 Na8 -58.32(9) . . . . ?
O4 Na1 Na9 Na8 36.74(8) . . . . ?
C40 Na1 Na9 Na8 16.94(12) . . . . ?
C41 Na1 Na9 Na8 33.7(2) . . . . ?
C46 Na1 Na9 Na8 88.82(17) . . . . ?
Na5 Na1 Na9 Na8 -119.24(6) . . . . ?
Na4 Na1 Na9 Na8 65.30(5) . . . . ?
Na2 Na1 Na9 Na8 173.19(6) . . . . ?
O1 Na1 Na9 Na6 33.47(10) . . . . ?
O9 Na1 Na9 Na6 -51.45(11) . . . . ?
O8 Na1 Na9 Na6 130.94(10) . . . . ?
O4 Na1 Na9 Na6 -134.00(8) . . . . ?
C40 Na1 Na9 Na6 -153.80(12) . . . . ?
C41 Na1 Na9 Na6 -137.1(2) . . . . ?
C46 Na1 Na9 Na6 -81.91(18) . . . . ?
Na5 Na1 Na9 Na6 70.02(6) . . . . ?
Na8 Na1 Na9 Na6 -170.74(7) . . . . ?
Na4 Na1 Na9 Na6 -105.43(6) . . . . ?
Na2 Na1 Na9 Na6 2.45(6) . . . . ?
O1 Na1 Na9 Na3 85.29(9) . . . . ?
O9 Na1 Na9 Na3 0.38(10) . . . . ?
O8 Na1 Na9 Na3 -177.23(10) . . . . ?
O4 Na1 Na9 Na3 -82.17(8) . . . . ?
C40 Na1 Na9 Na3 -101.98(13) . . . . ?
C41 Na1 Na9 Na3 -85.2(2) . . . . ?
C46 Na1 Na9 Na3 -30.09(18) . . . . ?
Na5 Na1 Na9 Na3 121.84(5) . . . . ?
Na8 Na1 Na9 Na3 -118.91(6) . . . . ?
Na4 Na1 Na9 Na3 -53.61(5) . . . . ?
Na2 Na1 Na9 Na3 54.28(5) . . . . ?
O1 Na1 Na9 Na7 134.40(9) . . . . ?
O9 Na1 Na9 Na7 49.48(11) . . . . ?
O8 Na1 Na9 Na7 -128.13(10) . . . . ?
O4 Na1 Na9 Na7 -33.07(9) . . . . ?
C40 Na1 Na9 Na7 -52.87(14) . . . . ?
C41 Na1 Na9 Na7 -36.1(2) . . . . ?
C46 Na1 Na9 Na7 19.02(19) . . . . ?
Na5 Na1 Na9 Na7 170.95(7) . . . . ?
Na8 Na1 Na9 Na7 -69.81(6) . . . . ?
Na4 Na1 Na9 Na7 -4.50(5) . . . . ?
Na2 Na1 Na9 Na7 103.38(6) . . . . ?
O1 Na1 Na9 Na5 -36.56(8) . . . . ?
O9 Na1 Na9 Na5 -121.47(11) . . . . ?
O8 Na1 Na9 Na5 60.92(9) . . . . ?
O4 Na1 Na9 Na5 155.98(9) . . . . ?
C40 Na1 Na9 Na5 136.18(13) . . . . ?
C41 Na1 Na9 Na5 152.9(2) . . . . ?
C46 Na1 Na9 Na5 -151.94(18) . . . . ?
Na8 Na1 Na9 Na5 119.24(6) . . . . ?
Na4 Na1 Na9 Na5 -175.45(6) . . . . ?
Na2 Na1 Na9 Na5 -67.57(5) . . . . ?
O1 Na1 Na9 Na2 31.01(8) . . . . ?
O9 Na1 Na9 Na2 -53.90(10) . . . . ?
O8 Na1 Na9 Na2 128.49(10) . . . . ?
O4 Na1 Na9 Na2 -136.45(8) . . . . ?
C40 Na1 Na9 Na2 -156.25(13) . . . . ?
C41 Na1 Na9 Na2 -139.5(2) . . . . ?
C46 Na1 Na9 Na2 -84.37(17) . . . . ?
Na5 Na1 Na9 Na2 67.57(5) . . . . ?
Na8 Na1 Na9 Na2 -173.19(6) . . . . ?
Na4 Na1 Na9 Na2 -107.89(5) . . . . ?
O8 Na8 Na9 O9 98.16(12) . . . . ?
O4 Na8 Na9 O9 -1.04(11) . . . . ?
O7 Na8 Na9 O9 -93.51(12) . . . . ?
C79 Na8 Na9 O9 -118.54(13) . . . . ?
C100 Na8 Na9 O9 149.45(12) . . . . ?
C48 Na8 Na9 O9 4.7(4) . . . . ?
C40 Na8 Na9 O9 24.65(12) . . . . ?
C47 Na8 Na9 O9 39.31(17) . . . . ?
C99 Na8 Na9 O9 146.93(11) . . . . ?
Na4 Na8 Na9 O9 -35.78(8) . . . . ?
Na1 Na8 Na9 O9 38.63(8) . . . . ?
C80 Na8 Na9 O9 -105.58(12) . . . . ?
O8 Na8 Na9 O6 179.81(16) . . . . ?
O4 Na8 Na9 O6 80.61(14) . . . . ?
O7 Na8 Na9 O6 -11.85(14) . . . . ?
C79 Na8 Na9 O6 -36.88(15) . . . . ?
C100 Na8 Na9 O6 -128.90(15) . . . . ?
C48 Na8 Na9 O6 86.3(4) . . . . ?
C40 Na8 Na9 O6 106.30(15) . . . . ?
C47 Na8 Na9 O6 120.97(17) . . . . ?
C99 Na8 Na9 O6 -131.42(14) . . . . ?
Na4 Na8 Na9 O6 45.88(12) . . . . ?
Na1 Na8 Na9 O6 120.28(13) . . . . ?
C80 Na8 Na9 O6 -23.93(16) . . . . ?
O4 Na8 Na9 O8 -99.20(12) . . . . ?
O7 Na8 Na9 O8 168.33(14) . . . . ?
C79 Na8 Na9 O8 143.30(14) . . . . ?
C100 Na8 Na9 O8 51.29(13) . . . . ?
C48 Na8 Na9 O8 -93.5(4) . . . . ?
C40 Na8 Na9 O8 -73.51(13) . . . . ?
C47 Na8 Na9 O8 -58.85(17) . . . . ?
C99 Na8 Na9 O8 48.77(12) . . . . ?
Na4 Na8 Na9 O8 -133.94(11) . . . . ?
Na1 Na8 Na9 O8 -59.53(10) . . . . ?
C80 Na8 Na9 O8 156.26(13) . . . . ?
O8 Na8 Na9 O7 -168.33(14) . . . . ?
O4 Na8 Na9 O7 92.46(12) . . . . ?
C79 Na8 Na9 O7 -25.03(12) . . . . ?
C100 Na8 Na9 O7 -117.05(14) . . . . ?
C48 Na8 Na9 O7 98.2(4) . . . . ?
C40 Na8 Na9 O7 118.16(13) . . . . ?
C47 Na8 Na9 O7 132.82(18) . . . . ?
C99 Na8 Na9 O7 -119.56(12) . . . . ?
Na4 Na8 Na9 O7 57.73(9) . . . . ?
Na1 Na8 Na9 O7 132.13(10) . . . . ?
C80 Na8 Na9 O7 -12.08(12) . . . . ?
O8 Na8 Na9 O5 16.39(14) . . . . ?
O4 Na8 Na9 O5 -82.82(14) . . . . ?
O7 Na8 Na9 O5 -175.28(15) . . . . ?
C79 Na8 Na9 O5 159.69(15) . . . . ?
C100 Na8 Na9 O5 67.68(15) . . . . ?
C48 Na8 Na9 O5 -77.1(4) . . . . ?
C40 Na8 Na9 O5 -57.12(16) . . . . ?
C47 Na8 Na9 O5 -42.5(2) . . . . ?
C99 Na8 Na9 O5 65.16(14) . . . . ?
Na4 Na8 Na9 O5 -117.55(12) . . . . ?
Na1 Na8 Na9 O5 -43.14(12) . . . . ?
C80 Na8 Na9 O5 172.65(14) . . . . ?
O8 Na8 Na9 Na1 59.53(10) . . . . ?
O4 Na8 Na9 Na1 -39.67(8) . . . . ?
O7 Na8 Na9 Na1 -132.13(10) . . . . ?
C79 Na8 Na9 Na1 -157.16(11) . . . . ?
C100 Na8 Na9 Na1 110.82(11) . . . . ?
C48 Na8 Na9 Na1 -34.0(4) . . . . ?
C40 Na8 Na9 Na1 -13.98(10) . . . . ?
C47 Na8 Na9 Na1 0.69(15) . . . . ?
C99 Na8 Na9 Na1 108.30(9) . . . . ?
Na4 Na8 Na9 Na1 -74.40(5) . . . . ?
C80 Na8 Na9 Na1 -144.21(10) . . . . ?
O8 Na8 Na9 Na6 99.5(3) . . . . ?
O4 Na8 Na9 Na6 0.3(3) . . . . ?
O7 Na8 Na9 Na6 -92.1(3) . . . . ?
C79 Na8 Na9 Na6 -117.2(3) . . . . ?
C100 Na8 Na9 Na6 150.8(3) . . . . ?
C48 Na8 Na9 Na6 6.0(6) . . . . ?
C40 Na8 Na9 Na6 26.0(3) . . . . ?
C47 Na8 Na9 Na6 40.7(3) . . . . ?
C99 Na8 Na9 Na6 148.3(3) . . . . ?
Na4 Na8 Na9 Na6 -34.4(3) . . . . ?
Na1 Na8 Na9 Na6 40.0(3) . . . . ?
C80 Na8 Na9 Na6 -104.2(3) . . . . ?
O8 Na8 Na9 Na3 131.40(11) . . . . ?
O4 Na8 Na9 Na3 32.20(10) . . . . ?
O7 Na8 Na9 Na3 -60.27(10) . . . . ?
C79 Na8 Na9 Na3 -85.30(11) . . . . ?
C100 Na8 Na9 Na3 -177.31(10) . . . . ?
C48 Na8 Na9 Na3 37.9(4) . . . . ?
C40 Na8 Na9 Na3 57.89(11) . . . . ?
C47 Na8 Na9 Na3 72.55(16) . . . . ?
C99 Na8 Na9 Na3 -179.83(9) . . . . ?
Na4 Na8 Na9 Na3 -2.54(6) . . . . ?
Na1 Na8 Na9 Na3 71.87(6) . . . . ?
C80 Na8 Na9 Na3 -72.34(11) . . . . ?
O8 Na8 Na9 Na7 179.94(11) . . . . ?
O4 Na8 Na9 Na7 80.74(8) . . . . ?
O7 Na8 Na9 Na7 -11.73(9) . . . . ?
C79 Na8 Na9 Na7 -36.76(10) . . . . ?
C100 Na8 Na9 Na7 -128.77(10) . . . . ?
C48 Na8 Na9 Na7 86.5(4) . . . . ?
C40 Na8 Na9 Na7 106.43(10) . . . . ?
C47 Na8 Na9 Na7 121.09(15) . . . . ?
C99 Na8 Na9 Na7 -131.29(9) . . . . ?
Na4 Na8 Na9 Na7 46.00(5) . . . . ?
Na1 Na8 Na9 Na7 120.41(6) . . . . ?
C80 Na8 Na9 Na7 -23.80(10) . . . . ?
O8 Na8 Na9 Na5 14.86(9) . . . . ?
O4 Na8 Na9 Na5 -84.35(8) . . . . ?
O7 Na8 Na9 Na5 -176.81(10) . . . . ?
C79 Na8 Na9 Na5 158.16(11) . . . . ?
C100 Na8 Na9 Na5 66.14(11) . . . . ?
C48 Na8 Na9 Na5 -78.6(4) . . . . ?
C40 Na8 Na9 Na5 -58.65(11) . . . . ?
C47 Na8 Na9 Na5 -43.99(15) . . . . ?
C99 Na8 Na9 Na5 63.63(9) . . . . ?
Na4 Na8 Na9 Na5 -119.08(6) . . . . ?
Na1 Na8 Na9 Na5 -44.68(5) . . . . ?
C80 Na8 Na9 Na5 171.12(10) . . . . ?
O8 Na8 Na9 Na2 66.07(10) . . . . ?
O4 Na8 Na9 Na2 -33.13(10) . . . . ?
O7 Na8 Na9 Na2 -125.60(11) . . . . ?
C79 Na8 Na9 Na2 -150.63(11) . . . . ?
C100 Na8 Na9 Na2 117.36(11) . . . . ?
C48 Na8 Na9 Na2 -27.4(4) . . . . ?
C40 Na8 Na9 Na2 -7.44(12) . . . . ?
C47 Na8 Na9 Na2 7.22(17) . . . . ?
C99 Na8 Na9 Na2 114.84(9) . . . . ?
Na4 Na8 Na9 Na2 -67.87(6) . . . . ?
Na1 Na8 Na9 Na2 6.54(6) . . . . ?
C80 Na8 Na9 Na2 -137.67(10) . . . . ?
O6 Na6 Na9 O9 94.96(12) . . . . ?
O2 Na6 Na9 O9 -2.50(11) . . . . ?
O5 Na6 Na9 O9 -94.09(12) . . . . ?
C53 Na6 Na9 O9 -118.08(12) . . . . ?
C22 Na6 Na9 O9 -5.7(4) . . . . ?
C14 Na6 Na9 O9 23.40(12) . . . . ?
C21 Na6 Na9 O9 38.29(17) . . . . ?
C73 Na6 Na9 O9 140.63(12) . . . . ?
C74 Na6 Na9 O9 138.56(12) . . . . ?
Na2 Na6 Na9 O9 -36.58(8) . . . . ?
C54 Na6 Na9 O9 -104.60(11) . . . . ?
C66 Na6 Na9 O9 116.09(12) . . . . ?
O2 Na6 Na9 O6 -97.45(12) . . . . ?
O5 Na6 Na9 O6 170.95(14) . . . . ?
C53 Na6 Na9 O6 146.96(14) . . . . ?
C22 Na6 Na9 O6 -100.6(4) . . . . ?
C14 Na6 Na9 O6 -71.56(13) . . . . ?
C21 Na6 Na9 O6 -56.67(17) . . . . ?
C73 Na6 Na9 O6 45.67(13) . . . . ?
C74 Na6 Na9 O6 43.60(13) . . . . ?
Na2 Na6 Na9 O6 -131.54(11) . . . . ?
C54 Na6 Na9 O6 160.44(13) . . . . ?
C66 Na6 Na9 O6 21.13(12) . . . . ?
O6 Na6 Na9 O8 179.62(16) . . . . ?
O2 Na6 Na9 O8 82.17(14) . . . . ?
O5 Na6 Na9 O8 -9.43(14) . . . . ?
C53 Na6 Na9 O8 -33.42(15) . . . . ?
C22 Na6 Na9 O8 79.0(4) . . . . ?
C14 Na6 Na9 O8 108.06(15) . . . . ?
C21 Na6 Na9 O8 122.96(18) . . . . ?
C73 Na6 Na9 O8 -134.71(15) . . . . ?
C74 Na6 Na9 O8 -136.78(15) . . . . ?
Na2 Na6 Na9 O8 48.08(12) . . . . ?
C54 Na6 Na9 O8 -19.93(16) . . . . ?
C66 Na6 Na9 O8 -159.25(15) . . . . ?
O6 Na6 Na9 O7 14.01(14) . . . . ?
O2 Na6 Na9 O7 -83.45(14) . . . . ?
O5 Na6 Na9 O7 -175.05(15) . . . . ?
C53 Na6 Na9 O7 160.97(14) . . . . ?
C22 Na6 Na9 O7 -86.6(4) . . . . ?
C14 Na6 Na9 O7 -57.55(15) . . . . ?
C21 Na6 Na9 O7 -42.7(2) . . . . ?
C73 Na6 Na9 O7 59.68(15) . . . . ?
C74 Na6 Na9 O7 57.61(16) . . . . ?
Na2 Na6 Na9 O7 -117.53(12) . . . . ?
C54 Na6 Na9 O7 174.45(13) . . . . ?
C66 Na6 Na9 O7 35.13(14) . . . . ?
O6 Na6 Na9 O5 -170.95(14) . . . . ?
O2 Na6 Na9 O5 91.60(12) . . . . ?
C53 Na6 Na9 O5 -23.98(12) . . . . ?
C22 Na6 Na9 O5 88.4(4) . . . . ?
C14 Na6 Na9 O5 117.49(13) . . . . ?
C21 Na6 Na9 O5 132.39(18) . . . . ?
C73 Na6 Na9 O5 -125.27(13) . . . . ?
C74 Na6 Na9 O5 -127.34(14) . . . . ?
Na2 Na6 Na9 O5 57.51(9) . . . . ?
C54 Na6 Na9 O5 -10.50(12) . . . . ?
C66 Na6 Na9 O5 -149.82(13) . . . . ?
O6 Na6 Na9 Na1 128.91(11) . . . . ?
O2 Na6 Na9 Na1 31.46(10) . . . . ?
O5 Na6 Na9 Na1 -60.14(10) . . . . ?
C53 Na6 Na9 Na1 -84.13(10) . . . . ?
C22 Na6 Na9 Na1 28.3(4) . . . . ?
C14 Na6 Na9 Na1 57.35(11) . . . . ?
C21 Na6 Na9 Na1 72.25(16) . . . . ?
C73 Na6 Na9 Na1 174.59(10) . . . . ?
C74 Na6 Na9 Na1 172.52(10) . . . . ?
Na2 Na6 Na9 Na1 -2.63(6) . . . . ?
C54 Na6 Na9 Na1 -70.64(10) . . . . ?
C66 Na6 Na9 Na1 150.04(10) . . . . ?
O6 Na6 Na9 Na8 93.6(3) . . . . ?
O2 Na6 Na9 Na8 -3.9(3) . . . . ?
O5 Na6 Na9 Na8 -95.5(3) . . . . ?
C53 Na6 Na9 Na8 -119.5(3) . . . . ?
C22 Na6 Na9 Na8 -7.0(5) . . . . ?
C14 Na6 Na9 Na8 22.0(3) . . . . ?
C21 Na6 Na9 Na8 36.9(3) . . . . ?
C73 Na6 Na9 Na8 139.3(3) . . . . ?
C74 Na6 Na9 Na8 137.2(3) . . . . ?
Na2 Na6 Na9 Na8 -38.0(3) . . . . ?
C54 Na6 Na9 Na8 -106.0(3) . . . . ?
C66 Na6 Na9 Na8 114.7(3) . . . . ?
O6 Na6 Na9 Na3 57.76(10) . . . . ?
O2 Na6 Na9 Na3 -39.70(8) . . . . ?
O5 Na6 Na9 Na3 -131.30(10) . . . . ?
C53 Na6 Na9 Na3 -155.28(10) . . . . ?
C22 Na6 Na9 Na3 -42.9(4) . . . . ?
C14 Na6 Na9 Na3 -13.80(10) . . . . ?
C21 Na6 Na9 Na3 1.09(15) . . . . ?
C73 Na6 Na9 Na3 103.43(10) . . . . ?
C74 Na6 Na9 Na3 101.36(11) . . . . ?
Na2 Na6 Na9 Na3 -73.78(5) . . . . ?
C54 Na6 Na9 Na3 -141.80(10) . . . . ?
C66 Na6 Na9 Na3 78.88(9) . . . . ?
O6 Na6 Na9 Na7 13.32(9) . . . . ?
O2 Na6 Na9 Na7 -84.13(8) . . . . ?
O5 Na6 Na9 Na7 -175.73(10) . . . . ?
C53 Na6 Na9 Na7 160.28(10) . . . . ?
C22 Na6 Na9 Na7 -87.3(4) . . . . ?
C14 Na6 Na9 Na7 -58.24(10) . . . . ?
C21 Na6 Na9 Na7 -43.35(16) . . . . ?
C73 Na6 Na9 Na7 58.99(10) . . . . ?
C74 Na6 Na9 Na7 56.92(11) . . . . ?
Na2 Na6 Na9 Na7 -118.22(6) . . . . ?
C54 Na6 Na9 Na7 173.76(9) . . . . ?
C66 Na6 Na9 Na7 34.45(9) . . . . ?
O6 Na6 Na9 Na5 178.12(11) . . . . ?
O2 Na6 Na9 Na5 80.67(8) . . . . ?
O5 Na6 Na9 Na5 -10.93(9) . . . . ?
C53 Na6 Na9 Na5 -34.92(10) . . . . ?
C22 Na6 Na9 Na5 77.5(4) . . . . ?
C14 Na6 Na9 Na5 106.56(10) . . . . ?
C21 Na6 Na9 Na5 121.46(15) . . . . ?
C73 Na6 Na9 Na5 -136.20(10) . . . . ?
C74 Na6 Na9 Na5 -138.27(10) . . . . ?
Na2 Na6 Na9 Na5 46.58(5) . . . . ?
C54 Na6 Na9 Na5 -21.43(9) . . . . ?
C66 Na6 Na9 Na5 -160.75(10) . . . . ?
O6 Na6 Na9 Na2 131.54(11) . . . . ?
O2 Na6 Na9 Na2 34.08(8) . . . . ?
O5 Na6 Na9 Na2 -57.51(9) . . . . ?
C53 Na6 Na9 Na2 -81.50(10) . . . . ?
C22 Na6 Na9 Na2 30.9(4) . . . . ?
C14 Na6 Na9 Na2 59.98(10) . . . . ?
C21 Na6 Na9 Na2 74.87(15) . . . . ?
C73 Na6 Na9 Na2 177.21(10) . . . . ?
C74 Na6 Na9 Na2 175.14(11) . . . . ?
C54 Na6 Na9 Na2 -68.02(9) . . . . ?
C66 Na6 Na9 Na2 152.67(10) . . . . ?
O3 Na3 Na9 O9 86.78(13) . . . . ?
O6 Na3 Na9 O9 -177.40(15) . . . . ?
O2 Na3 Na9 O9 -84.62(12) . . . . ?
C14 Na3 Na9 O9 -105.24(15) . . . . ?
C20 Na3 Na9 O9 -37.8(2) . . . . ?
C15 Na3 Na9 O9 -96.2(2) . . . . ?
Na7 Na3 Na9 O9 120.36(11) . . . . ?
Na6 Na3 Na9 O9 -120.50(11) . . . . ?
Na2 Na3 Na9 O9 -55.05(11) . . . . ?
Na4 Na3 Na9 O9 53.58(11) . . . . ?
O3 Na3 Na9 O6 -95.82(12) . . . . ?
O9 Na3 Na9 O6 177.40(15) . . . . ?
O2 Na3 Na9 O6 92.77(11) . . . . ?
C14 Na3 Na9 O6 72.16(13) . . . . ?
C20 Na3 Na9 O6 139.6(2) . . . . ?
C15 Na3 Na9 O6 81.2(2) . . . . ?
Na7 Na3 Na9 O6 -62.25(9) . . . . ?
Na6 Na3 Na9 O6 56.90(9) . . . . ?
Na2 Na3 Na9 O6 122.35(10) . . . . ?
Na4 Na3 Na9 O6 -129.02(10) . . . . ?
O3 Na3 Na9 O8 83.62(14) . . . . ?
O9 Na3 Na9 O8 -3.16(14) . . . . ?
O6 Na3 Na9 O8 179.44(15) . . . . ?
O2 Na3 Na9 O8 -87.79(13) . . . . ?
C14 Na3 Na9 O8 -108.40(15) . . . . ?
C20 Na3 Na9 O8 -40.9(2) . . . . ?
C15 Na3 Na9 O8 -99.4(2) . . . . ?
Na7 Na3 Na9 O8 117.20(12) . . . . ?
Na6 Na3 Na9 O8 -123.66(12) . . . . ?
Na2 Na3 Na9 O8 -58.21(11) . . . . ?
Na4 Na3 Na9 O8 50.42(11) . . . . ?
O3 Na3 Na9 O7 -3.08(10) . . . . ?
O9 Na3 Na9 O7 -89.86(12) . . . . ?
O6 Na3 Na9 O7 92.74(11) . . . . ?
O2 Na3 Na9 O7 -174.49(9) . . . . ?
C14 Na3 Na9 O7 164.90(12) . . . . ?
C20 Na3 Na9 O7 -127.61(19) . . . . ?
C15 Na3 Na9 O7 173.93(19) . . . . ?
Na7 Na3 Na9 O7 30.50(7) . . . . ?
Na6 Na3 Na9 O7 149.64(8) . . . . ?
Na2 Na3 Na9 O7 -144.91(8) . . . . ?
Na4 Na3 Na9 O7 -36.28(7) . . . . ?
O3 Na3 Na9 O5 174.00(10) . . . . ?
O9 Na3 Na9 O5 87.22(12) . . . . ?
O6 Na3 Na9 O5 -90.18(11) . . . . ?
O2 Na3 Na9 O5 2.59(9) . . . . ?
C14 Na3 Na9 O5 -18.02(13) . . . . ?
C20 Na3 Na9 O5 49.5(2) . . . . ?
C15 Na3 Na9 O5 -9.0(2) . . . . ?
Na7 Na3 Na9 O5 -152.42(8) . . . . ?
Na6 Na3 Na9 O5 -33.28(7) . . . . ?
Na2 Na3 Na9 O5 32.17(7) . . . . ?
Na4 Na3 Na9 O5 140.80(8) . . . . ?
O3 Na3 Na9 Na1 86.40(9) . . . . ?
O9 Na3 Na9 Na1 -0.38(10) . . . . ?
O6 Na3 Na9 Na1 -177.78(10) . . . . ?
O2 Na3 Na9 Na1 -85.01(7) . . . . ?
C14 Na3 Na9 Na1 -105.62(11) . . . . ?
C20 Na3 Na9 Na1 -38.13(19) . . . . ?
C15 Na3 Na9 Na1 -96.59(19) . . . . ?
Na7 Na3 Na9 Na1 119.98(5) . . . . ?
Na6 Na3 Na9 Na1 -120.88(6) . . . . ?
Na2 Na3 Na9 Na1 -55.43(5) . . . . ?
Na4 Na3 Na9 Na1 53.20(5) . . . . ?
O3 Na3 Na9 Na8 35.58(10) . . . . ?
O9 Na3 Na9 Na8 -51.20(11) . . . . ?
O6 Na3 Na9 Na8 131.40(11) . . . . ?
O2 Na3 Na9 Na8 -135.83(8) . . . . ?
C14 Na3 Na9 Na8 -156.44(11) . . . . ?
C20 Na3 Na9 Na8 -88.96(19) . . . . ?
C15 Na3 Na9 Na8 -147.42(18) . . . . ?
Na7 Na3 Na9 Na8 69.15(6) . . . . ?
Na6 Na3 Na9 Na8 -171.70(7) . . . . ?
Na2 Na3 Na9 Na8 -106.25(6) . . . . ?
Na4 Na3 Na9 Na8 2.38(5) . . . . ?
O3 Na3 Na9 Na6 -152.72(9) . . . . ?
O9 Na3 Na9 Na6 120.50(11) . . . . ?
O6 Na3 Na9 Na6 -56.90(9) . . . . ?
O2 Na3 Na9 Na6 35.88(7) . . . . ?
C14 Na3 Na9 Na6 15.26(11) . . . . ?
C20 Na3 Na9 Na6 82.75(18) . . . . ?
C15 Na3 Na9 Na6 24.29(18) . . . . ?
Na7 Na3 Na9 Na6 -119.14(6) . . . . ?
Na2 Na3 Na9 Na6 65.45(5) . . . . ?
Na4 Na3 Na9 Na6 174.08(6) . . . . ?
O3 Na3 Na9 Na7 -33.58(8) . . . . ?
O9 Na3 Na9 Na7 -120.36(11) . . . . ?
O6 Na3 Na9 Na7 62.25(9) . . . . ?
O2 Na3 Na9 Na7 155.02(8) . . . . ?
C14 Na3 Na9 Na7 134.40(12) . . . . ?
C20 Na3 Na9 Na7 -158.11(19) . . . . ?
C15 Na3 Na9 Na7 143.4(2) . . . . ?
Na6 Na3 Na9 Na7 119.14(6) . . . . ?
Na2 Na3 Na9 Na7 -175.40(6) . . . . ?
Na4 Na3 Na9 Na7 -66.77(5) . . . . ?
O3 Na3 Na9 Na5 135.34(9) . . . . ?
O9 Na3 Na9 Na5 48.56(11) . . . . ?
O6 Na3 Na9 Na5 -128.83(10) . . . . ?
O2 Na3 Na9 Na5 -36.06(9) . . . . ?
C14 Na3 Na9 Na5 -56.68(12) . . . . ?
C20 Na3 Na9 Na5 10.8(2) . . . . ?
C15 Na3 Na9 Na5 -47.7(2) . . . . ?
Na7 Na3 Na9 Na5 168.92(6) . . . . ?
Na6 Na3 Na9 Na5 -71.94(6) . . . . ?
Na2 Na3 Na9 Na5 -6.48(5) . . . . ?
Na4 Na3 Na9 Na5 102.15(6) . . . . ?
O3 Na3 Na9 Na2 141.83(9) . . . . ?
O9 Na3 Na9 Na2 55.05(11) . . . . ?
O6 Na3 Na9 Na2 -122.35(10) . . . . ?
O2 Na3 Na9 Na2 -29.58(7) . . . . ?
C14 Na3 Na9 Na2 -50.19(11) . . . . ?
C20 Na3 Na9 Na2 17.30(18) . . . . ?
C15 Na3 Na9 Na2 -41.17(19) . . . . ?
Na7 Na3 Na9 Na2 175.40(6) . . . . ?
Na6 Na3 Na9 Na2 -65.45(5) . . . . ?
Na4 Na3 Na9 Na2 108.63(5) . . . . ?
O7 Na7 Na9 O9 95.27(12) . . . . ?
O3 Na7 Na9 O9 -4.69(10) . . . . ?
O6 Na7 Na9 O9 -96.82(12) . . . . ?
C66 Na7 Na9 O9 -122.92(12) . . . . ?
C87 Na7 Na9 O9 144.01(13) . . . . ?
C35 Na7 Na9 O9 13.2(4) . . . . ?
C67 Na7 Na9 O9 -111.53(13) . . . . ?
Na3 Na7 Na9 O9 -37.49(8) . . . . ?
C27 Na7 Na9 O9 20.42(12) . . . . ?
C86 Na7 Na9 O9 141.01(11) . . . . ?
Na4 Na7 Na9 O9 37.79(8) . . . . ?
C79 Na7 Na9 O9 115.52(11) . . . . ?
O7 Na7 Na9 O6 -167.91(14) . . . . ?
O3 Na7 Na9 O6 92.13(12) . . . . ?
C66 Na7 Na9 O6 -26.10(12) . . . . ?
C87 Na7 Na9 O6 -119.18(14) . . . . ?
C35 Na7 Na9 O6 110.0(4) . . . . ?
C67 Na7 Na9 O6 -14.71(13) . . . . ?
Na3 Na7 Na9 O6 59.32(9) . . . . ?
C27 Na7 Na9 O6 117.24(13) . . . . ?
C86 Na7 Na9 O6 -122.17(13) . . . . ?
Na4 Na7 Na9 O6 134.61(10) . . . . ?
C79 Na7 Na9 O6 -147.66(13) . . . . ?
O7 Na7 Na9 O8 12.27(14) . . . . ?
O3 Na7 Na9 O8 -87.69(14) . . . . ?
O6 Na7 Na9 O8 -179.82(15) . . . . ?
C66 Na7 Na9 O8 154.08(15) . . . . ?
C87 Na7 Na9 O8 61.00(16) . . . . ?
C35 Na7 Na9 O8 -69.8(4) . . . . ?
C67 Na7 Na9 O8 165.47(15) . . . . ?
Na3 Na7 Na9 O8 -120.50(12) . . . . ?
C27 Na7 Na9 O8 -62.58(15) . . . . ?
C86 Na7 Na9 O8 58.01(14) . . . . ?
Na4 Na7 Na9 O8 -45.21(12) . . . . ?
C79 Na7 Na9 O8 32.52(14) . . . . ?
O3 Na7 Na9 O7 -99.96(12) . . . . ?
O6 Na7 Na9 O7 167.91(14) . . . . ?
C66 Na7 Na9 O7 141.81(14) . . . . ?
C87 Na7 Na9 O7 48.74(13) . . . . ?
C35 Na7 Na9 O7 -82.1(4) . . . . ?
C67 Na7 Na9 O7 153.20(15) . . . . ?
Na3 Na7 Na9 O7 -132.76(11) . . . . ?
C27 Na7 Na9 O7 -74.85(13) . . . . ?
C86 Na7 Na9 O7 45.74(12) . . . . ?
Na4 Na7 Na9 O7 -57.48(10) . . . . ?
C79 Na7 Na9 O7 20.25(12) . . . . ?
O7 Na7 Na9 O5 174.77(16) . . . . ?
O3 Na7 Na9 O5 74.81(14) . . . . ?
O6 Na7 Na9 O5 -17.32(14) . . . . ?
C66 Na7 Na9 O5 -43.42(15) . . . . ?
C87 Na7 Na9 O5 -136.50(15) . . . . ?
C35 Na7 Na9 O5 92.7(4) . . . . ?
C67 Na7 Na9 O5 -32.03(17) . . . . ?
Na3 Na7 Na9 O5 42.01(12) . . . . ?
C27 Na7 Na9 O5 99.92(15) . . . . ?
C86 Na7 Na9 O5 -139.49(14) . . . . ?
Na4 Na7 Na9 O5 117.29(13) . . . . ?
C79 Na7 Na9 O5 -164.98(15) . . . . ?
O7 Na7 Na9 Na1 62.19(10) . . . . ?
O3 Na7 Na9 Na1 -37.77(9) . . . . ?
O6 Na7 Na9 Na1 -129.89(11) . . . . ?
C66 Na7 Na9 Na1 -155.99(11) . . . . ?
C87 Na7 Na9 Na1 110.93(11) . . . . ?
C35 Na7 Na9 Na1 -19.9(4) . . . . ?
C67 Na7 Na9 Na1 -144.61(11) . . . . ?
Na3 Na7 Na9 Na1 -70.57(6) . . . . ?
C27 Na7 Na9 Na1 -12.65(11) . . . . ?
C86 Na7 Na9 Na1 107.94(10) . . . . ?
Na4 Na7 Na9 Na1 4.72(6) . . . . ?
C79 Na7 Na9 Na1 82.45(10) . . . . ?
O7 Na7 Na9 Na8 12.21(9) . . . . ?
O3 Na7 Na9 Na8 -87.75(8) . . . . ?
O6 Na7 Na9 Na8 -179.88(10) . . . . ?
C66 Na7 Na9 Na8 154.02(11) . . . . ?
C87 Na7 Na9 Na8 60.95(11) . . . . ?
C35 Na7 Na9 Na8 -69.9(4) . . . . ?
C67 Na7 Na9 Na8 165.41(11) . . . . ?
Na3 Na7 Na9 Na8 -120.55(6) . . . . ?
C27 Na7 Na9 Na8 -62.64(10) . . . . ?
C86 Na7 Na9 Na8 57.95(9) . . . . ?
Na4 Na7 Na9 Na8 -45.27(5) . . . . ?
C79 Na7 Na9 Na8 32.46(9) . . . . ?
O7 Na7 Na9 Na6 179.27(11) . . . . ?
O3 Na7 Na9 Na6 79.31(8) . . . . ?
O6 Na7 Na9 Na6 -12.81(9) . . . . ?
C66 Na7 Na9 Na6 -38.92(10) . . . . ?
C87 Na7 Na9 Na6 -131.99(11) . . . . ?
C35 Na7 Na9 Na6 97.2(4) . . . . ?
C67 Na7 Na9 Na6 -27.53(11) . . . . ?
Na3 Na7 Na9 Na6 46.51(5) . . . . ?
C27 Na7 Na9 Na6 104.42(10) . . . . ?
C86 Na7 Na9 Na6 -134.99(9) . . . . ?
Na4 Na7 Na9 Na6 121.79(6) . . . . ?
C79 Na7 Na9 Na6 -160.48(9) . . . . ?
O7 Na7 Na9 Na3 132.76(11) . . . . ?
O3 Na7 Na9 Na3 32.80(8) . . . . ?
O6 Na7 Na9 Na3 -59.32(9) . . . . ?
C66 Na7 Na9 Na3 -85.43(10) . . . . ?
C87 Na7 Na9 Na3 -178.50(12) . . . . ?
C35 Na7 Na9 Na3 50.7(4) . . . . ?
C67 Na7 Na9 Na3 -74.04(11) . . . . ?
C27 Na7 Na9 Na3 57.91(10) . . . . ?
C86 Na7 Na9 Na3 178.50(10) . . . . ?
Na4 Na7 Na9 Na3 75.28(5) . . . . ?
C79 Na7 Na9 Na3 153.01(10) . . . . ?
O7 Na7 Na9 Na5 91.1(2) . . . . ?
O3 Na7 Na9 Na5 -8.9(3) . . . . ?
O6 Na7 Na9 Na5 -101.0(2) . . . . ?
C66 Na7 Na9 Na5 -127.1(2) . . . . ?
C87 Na7 Na9 Na5 139.8(2) . . . . ?
C35 Na7 Na9 Na5 9.0(5) . . . . ?
C67 Na7 Na9 Na5 -115.7(2) . . . . ?
Na3 Na7 Na9 Na5 -41.7(2) . . . . ?
C27 Na7 Na9 Na5 16.2(3) . . . . ?
C86 Na7 Na9 Na5 136.8(2) . . . . ?
Na4 Na7 Na9 Na5 33.6(2) . . . . ?
C79 Na7 Na9 Na5 111.3(2) . . . . ?
O7 Na7 Na9 Na2 128.50(11) . . . . ?
O3 Na7 Na9 Na2 28.54(9) . . . . ?
O6 Na7 Na9 Na2 -63.59(10) . . . . ?
C66 Na7 Na9 Na2 -89.69(11) . . . . ?
C87 Na7 Na9 Na2 177.23(11) . . . . ?
C35 Na7 Na9 Na2 46.4(4) . . . . ?
C67 Na7 Na9 Na2 -78.30(12) . . . . ?
Na3 Na7 Na9 Na2 -4.26(5) . . . . ?
C27 Na7 Na9 Na2 53.65(11) . . . . ?
C86 Na7 Na9 Na2 174.24(9) . . . . ?
Na4 Na7 Na9 Na2 71.02(6) . . . . ?
C79 Na7 Na9 Na2 148.75(10) . . . . ?
O5 Na5 Na9 O9 95.41(12) . . . . ?
O1 Na5 Na9 O9 -4.09(10) . . . . ?
O8 Na5 Na9 O9 -97.50(12) . . . . ?
C9 Na5 Na9 O9 -16.1(3) . . . . ?
C92 Na5 Na9 O9 -125.44(12) . . . . ?
C61 Na5 Na9 O9 143.16(12) . . . . ?
C1 Na5 Na9 O9 19.71(12) . . . . ?
C8 Na5 Na9 O9 30.62(17) . . . . ?
Na1 Na5 Na9 O9 -37.59(8) . . . . ?
C60 Na5 Na9 O9 139.97(11) . . . . ?
C93 Na5 Na9 O9 -117.73(11) . . . . ?
Na2 Na5 Na9 O9 38.51(8) . . . . ?
O5 Na5 Na9 O6 13.29(14) . . . . ?
O1 Na5 Na9 O6 -86.20(14) . . . . ?
O8 Na5 Na9 O6 -179.61(15) . . . . ?
C9 Na5 Na9 O6 -98.3(3) . . . . ?
C92 Na5 Na9 O6 152.45(15) . . . . ?
C61 Na5 Na9 O6 61.04(16) . . . . ?
C1 Na5 Na9 O6 -62.41(15) . . . . ?
C8 Na5 Na9 O6 -51.5(2) . . . . ?
Na1 Na5 Na9 O6 -119.71(12) . . . . ?
C60 Na5 Na9 O6 57.86(14) . . . . ?
C93 Na5 Na9 O6 160.16(14) . . . . ?
Na2 Na5 Na9 O6 -43.60(12) . . . . ?
O5 Na5 Na9 O8 -167.10(14) . . . . ?
O1 Na5 Na9 O8 93.41(11) . . . . ?
C9 Na5 Na9 O8 81.4(3) . . . . ?
C92 Na5 Na9 O8 -27.94(12) . . . . ?
C61 Na5 Na9 O8 -119.35(14) . . . . ?
C1 Na5 Na9 O8 117.20(13) . . . . ?
C8 Na5 Na9 O8 128.11(18) . . . . ?
Na1 Na5 Na9 O8 59.90(10) . . . . ?
C60 Na5 Na9 O8 -122.53(13) . . . . ?
C93 Na5 Na9 O8 -20.23(12) . . . . ?
Na2 Na5 Na9 O8 136.01(10) . . . . ?
O5 Na5 Na9 O7 175.17(16) . . . . ?
O1 Na5 Na9 O7 75.68(14) . . . . ?
O8 Na5 Na9 O7 -17.73(14) . . . . ?
C9 Na5 Na9 O7 63.6(4) . . . . ?
C92 Na5 Na9 O7 -45.67(15) . . . . ?
C61 Na5 Na9 O7 -137.08(14) . . . . ?
C1 Na5 Na9 O7 99.47(15) . . . . ?
C8 Na5 Na9 O7 110.38(18) . . . . ?
Na1 Na5 Na9 O7 42.17(12) . . . . ?
C60 Na5 Na9 O7 -140.26(14) . . . . ?
C93 Na5 Na9 O7 -37.96(15) . . . . ?
Na2 Na5 Na9 O7 118.28(12) . . . . ?
O1 Na5 Na9 O5 -99.50(12) . . . . ?
O8 Na5 Na9 O5 167.10(14) . . . . ?
C9 Na5 Na9 O5 -111.6(3) . . . . ?
C92 Na5 Na9 O5 139.15(14) . . . . ?
C61 Na5 Na9 O5 47.75(13) . . . . ?
C1 Na5 Na9 O5 -75.70(13) . . . . ?
C8 Na5 Na9 O5 -64.79(17) . . . . ?
Na1 Na5 Na9 O5 -133.00(11) . . . . ?
C60 Na5 Na9 O5 44.57(12) . . . . ?
C93 Na5 Na9 O5 146.86(13) . . . . ?
Na2 Na5 Na9 O5 -56.90(9) . . . . ?
O5 Na5 Na9 Na1 133.00(11) . . . . ?
O1 Na5 Na9 Na1 33.51(7) . . . . ?
O8 Na5 Na9 Na1 -59.90(10) . . . . ?
C9 Na5 Na9 Na1 21.5(3) . . . . ?
C92 Na5 Na9 Na1 -87.84(10) . . . . ?
C61 Na5 Na9 Na1 -179.25(11) . . . . ?
C1 Na5 Na9 Na1 57.30(10) . . . . ?
C8 Na5 Na9 Na1 68.21(15) . . . . ?
C60 Na5 Na9 Na1 177.57(10) . . . . ?
C93 Na5 Na9 Na1 -80.13(9) . . . . ?
Na2 Na5 Na9 Na1 76.11(5) . . . . ?
O5 Na5 Na9 Na8 178.39(11) . . . . ?
O1 Na5 Na9 Na8 78.89(8) . . . . ?
O8 Na5 Na9 Na8 -14.51(9) . . . . ?
C9 Na5 Na9 Na8 66.8(3) . . . . ?
C92 Na5 Na9 Na8 -42.46(10) . . . . ?
C61 Na5 Na9 Na8 -133.86(10) . . . . ?
C1 Na5 Na9 Na8 102.69(10) . . . . ?
C8 Na5 Na9 Na8 113.60(15) . . . . ?
Na1 Na5 Na9 Na8 45.39(5) . . . . ?
C60 Na5 Na9 Na8 -137.04(9) . . . . ?
C93 Na5 Na9 Na8 -34.74(9) . . . . ?
Na2 Na5 Na9 Na8 121.49(6) . . . . ?
O5 Na5 Na9 Na6 11.46(9) . . . . ?
O1 Na5 Na9 Na6 -88.04(8) . . . . ?
O8 Na5 Na9 Na6 178.55(10) . . . . ?
C9 Na5 Na9 Na6 -100.1(3) . . . . ?
C92 Na5 Na9 Na6 150.61(10) . . . . ?
C61 Na5 Na9 Na6 59.20(11) . . . . ?
C1 Na5 Na9 Na6 -64.24(10) . . . . ?
C8 Na5 Na9 Na6 -53.33(15) . . . . ?
Na1 Na5 Na9 Na6 -121.55(6) . . . . ?
C60 Na5 Na9 Na6 56.02(9) . . . . ?
C93 Na5 Na9 Na6 158.32(9) . . . . ?
Na2 Na5 Na9 Na6 -45.44(5) . . . . ?
O5 Na5 Na9 Na3 63.61(10) . . . . ?
O1 Na5 Na9 Na3 -35.89(9) . . . . ?
O8 Na5 Na9 Na3 -129.29(11) . . . . ?
C9 Na5 Na9 Na3 -47.9(3) . . . . ?
C92 Na5 Na9 Na3 -157.24(11) . . . . ?
C61 Na5 Na9 Na3 111.36(11) . . . . ?
C1 Na5 Na9 Na3 -12.09(11) . . . . ?
C8 Na5 Na9 Na3 -1.18(17) . . . . ?
Na1 Na5 Na9 Na3 -69.39(6) . . . . ?
C60 Na5 Na9 Na3 108.18(9) . . . . ?
C93 Na5 Na9 Na3 -149.52(9) . . . . ?
Na2 Na5 Na9 Na3 6.72(6) . . . . ?
O5 Na5 Na9 Na7 99.6(2) . . . . ?
O1 Na5 Na9 Na7 0.1(2) . . . . ?
O8 Na5 Na9 Na7 -93.3(2) . . . . ?
C9 Na5 Na9 Na7 -12.0(5) . . . . ?
C92 Na5 Na9 Na7 -121.3(2) . . . . ?
C61 Na5 Na9 Na7 147.3(2) . . . . ?
C1 Na5 Na9 Na7 23.9(3) . . . . ?
C8 Na5 Na9 Na7 34.8(3) . . . . ?
Na1 Na5 Na9 Na7 -33.4(2) . . . . ?
C60 Na5 Na9 Na7 144.1(2) . . . . ?
C93 Na5 Na9 Na7 -113.6(2) . . . . ?
Na2 Na5 Na9 Na7 42.7(2) . . . . ?
O5 Na5 Na9 Na2 56.90(9) . . . . ?
O1 Na5 Na9 Na2 -42.60(7) . . . . ?
O8 Na5 Na9 Na2 -136.01(10) . . . . ?
C9 Na5 Na9 Na2 -54.7(3) . . . . ?
C92 Na5 Na9 Na2 -163.95(10) . . . . ?
C61 Na5 Na9 Na2 104.64(11) . . . . ?
C1 Na5 Na9 Na2 -18.81(9) . . . . ?
C8 Na5 Na9 Na2 -7.90(14) . . . . ?
Na1 Na5 Na9 Na2 -76.11(5) . . . . ?
C60 Na5 Na9 Na2 101.46(9) . . . . ?
C93 Na5 Na9 Na2 -156.24(10) . . . . ?
O2 Na2 Na9 O9 87.71(13) . . . . ?
O5 Na2 Na9 O9 -175.37(14) . . . . ?
O1 Na2 Na9 O9 -80.43(12) . . . . ?
C7 Na2 Na9 O9 -32.65(19) . . . . ?
C1 Na2 Na9 O9 -98.01(15) . . . . ?
C2 Na2 Na9 O9 -83.6(2) . . . . ?
Na6 Na2 Na9 O9 122.63(11) . . . . ?
Na5 Na2 Na9 O9 -118.53(11) . . . . ?
Na3 Na2 Na9 O9 54.37(10) . . . . ?
Na1 Na2 Na9 O9 -54.63(10) . . . . ?
O2 Na2 Na9 O6 -3.32(10) . . . . ?
O5 Na2 Na9 O6 93.60(11) . . . . ?
O9 Na2 Na9 O6 -91.03(12) . . . . ?
O1 Na2 Na9 O6 -171.47(10) . . . . ?
C7 Na2 Na9 O6 -123.68(18) . . . . ?
C1 Na2 Na9 O6 170.96(12) . . . . ?
C2 Na2 Na9 O6 -174.66(19) . . . . ?
Na6 Na2 Na9 O6 31.60(7) . . . . ?
Na5 Na2 Na9 O6 150.44(8) . . . . ?
Na3 Na2 Na9 O6 -36.66(7) . . . . ?
Na1 Na2 Na9 O6 -145.67(8) . . . . ?
O2 Na2 Na9 O8 176.24(10) . . . . ?
O5 Na2 Na9 O8 -86.83(11) . . . . ?
O9 Na2 Na9 O8 88.53(12) . . . . ?
O1 Na2 Na9 O8 8.10(10) . . . . ?
C7 Na2 Na9 O8 55.89(19) . . . . ?
C1 Na2 Na9 O8 -9.47(13) . . . . ?
C2 Na2 Na9 O8 4.9(2) . . . . ?
Na6 Na2 Na9 O8 -148.84(8) . . . . ?
Na5 Na2 Na9 O8 -30.00(7) . . . . ?
Na3 Na2 Na9 O8 142.90(8) . . . . ?
Na1 Na2 Na9 O8 33.90(7) . . . . ?
O2 Na2 Na9 O7 84.16(13) . . . . ?
O5 Na2 Na9 O7 -178.92(14) . . . . ?
O9 Na2 Na9 O7 -3.55(13) . . . . ?
O1 Na2 Na9 O7 -83.99(12) . . . . ?
C7 Na2 Na9 O7 -36.2(2) . . . . ?
C1 Na2 Na9 O7 -101.56(14) . . . . ?
C2 Na2 Na9 O7 -87.2(2) . . . . ?
Na6 Na2 Na9 O7 119.08(11) . . . . ?
Na5 Na2 Na9 O7 -122.08(11) . . . . ?
Na3 Na2 Na9 O7 50.82(10) . . . . ?
Na1 Na2 Na9 O7 -58.18(10) . . . . ?
O2 Na2 Na9 O5 -96.92(11) . . . . ?
O9 Na2 Na9 O5 175.37(14) . . . . ?
O1 Na2 Na9 O5 94.93(11) . . . . ?
C7 Na2 Na9 O5 142.7(2) . . . . ?
C1 Na2 Na9 O5 77.36(14) . . . . ?
C2 Na2 Na9 O5 91.7(2) . . . . ?
Na6 Na2 Na9 O5 -62.00(9) . . . . ?
Na5 Na2 Na9 O5 56.84(9) . . . . ?
Na3 Na2 Na9 O5 -130.26(10) . . . . ?
Na1 Na2 Na9 O5 120.73(10) . . . . ?
O2 Na2 Na9 Na1 142.34(9) . . . . ?
O5 Na2 Na9 Na1 -120.73(10) . . . . ?
O9 Na2 Na9 Na1 54.63(10) . . . . ?
O1 Na2 Na9 Na1 -25.80(7) . . . . ?
C7 Na2 Na9 Na1 21.99(17) . . . . ?
C1 Na2 Na9 Na1 -43.37(11) . . . . ?
C2 Na2 Na9 Na1 -28.99(18) . . . . ?
Na6 Na2 Na9 Na1 177.26(6) . . . . ?
Na5 Na2 Na9 Na1 -63.90(5) . . . . ?
Na3 Na2 Na9 Na1 109.00(5) . . . . ?
O2 Na2 Na9 Na8 136.22(9) . . . . ?
O5 Na2 Na9 Na8 -126.85(10) . . . . ?
O9 Na2 Na9 Na8 48.51(11) . . . . ?
O1 Na2 Na9 Na8 -31.92(9) . . . . ?
C7 Na2 Na9 Na8 15.87(19) . . . . ?
C1 Na2 Na9 Na8 -49.49(12) . . . . ?
C2 Na2 Na9 Na8 -35.1(2) . . . . ?
Na6 Na2 Na9 Na8 171.14(7) . . . . ?
Na5 Na2 Na9 Na8 -70.02(6) . . . . ?
Na3 Na2 Na9 Na8 102.88(6) . . . . ?
Na1 Na2 Na9 Na8 -6.12(6) . . . . ?
O2 Na2 Na9 Na6 -34.92(8) . . . . ?
O5 Na2 Na9 Na6 62.00(9) . . . . ?
O9 Na2 Na9 Na6 -122.63(11) . . . . ?
O1 Na2 Na9 Na6 156.93(9) . . . . ?
C7 Na2 Na9 Na6 -155.28(18) . . . . ?
C1 Na2 Na9 Na6 139.36(12) . . . . ?
C2 Na2 Na9 Na6 153.7(2) . . . . ?
Na5 Na2 Na9 Na6 118.84(6) . . . . ?
Na3 Na2 Na9 Na6 -68.26(5) . . . . ?
Na1 Na2 Na9 Na6 -177.26(6) . . . . ?
O2 Na2 Na9 Na3 33.34(8) . . . . ?
O5 Na2 Na9 Na3 130.26(10) . . . . ?
O9 Na2 Na9 Na3 -54.37(10) . . . . ?
O1 Na2 Na9 Na3 -134.80(8) . . . . ?
C7 Na2 Na9 Na3 -87.02(17) . . . . ?
C1 Na2 Na9 Na3 -152.38(12) . . . . ?
C2 Na2 Na9 Na3 -138.00(19) . . . . ?
Na6 Na2 Na9 Na3 68.26(5) . . . . ?
Na5 Na2 Na9 Na3 -172.90(6) . . . . ?
Na1 Na2 Na9 Na3 -109.00(5) . . . . ?
O2 Na2 Na9 Na7 37.32(9) . . . . ?
O5 Na2 Na9 Na7 134.24(10) . . . . ?
O9 Na2 Na9 Na7 -50.39(11) . . . . ?
O1 Na2 Na9 Na7 -130.82(8) . . . . ?
C7 Na2 Na9 Na7 -83.04(18) . . . . ?
C1 Na2 Na9 Na7 -148.40(11) . . . . ?
C2 Na2 Na9 Na7 -134.02(18) . . . . ?
Na6 Na2 Na9 Na7 72.24(6) . . . . ?
Na5 Na2 Na9 Na7 -168.92(6) . . . . ?
Na3 Na2 Na9 Na7 3.98(5) . . . . ?
Na1 Na2 Na9 Na7 -105.02(6) . . . . ?
O2 Na2 Na9 Na5 -153.76(9) . . . . ?
O5 Na2 Na9 Na5 -56.84(9) . . . . ?
O9 Na2 Na9 Na5 118.53(11) . . . . ?
O1 Na2 Na9 Na5 38.10(7) . . . . ?
C7 Na2 Na9 Na5 85.88(17) . . . . ?
C1 Na2 Na9 Na5 20.52(11) . . . . ?
C2 Na2 Na9 Na5 34.90(18) . . . . ?
Na6 Na2 Na9 Na5 -118.84(6) . . . . ?
Na3 Na2 Na9 Na5 172.90(6) . . . . ?
Na1 Na2 Na9 Na5 63.90(5) . . . . ?
O9 Na1 Na10 O1 64.62(14) . . . . ?
O8 Na1 Na10 O1 -58.77(15) . . . . ?
O4 Na1 Na10 O1 168.84(15) . . . . ?
C40 Na1 Na10 O1 -168.18(15) . . . . ?
C41 Na1 Na10 O1 -176.45(16) . . . . ?
C46 Na1 Na10 O1 150.31(16) . . . . ?
Na5 Na1 Na10 O1 -26.62(11) . . . . ?
Na8 Na1 Na10 O1 -136.46(18) . . . . ?
Na4 Na1 Na10 O1 116.62(13) . . . . ?
Na9 Na1 Na10 O1 13.18(14) . . . . ?
Na2 Na1 Na10 O1 32.45(11) . . . . ?
O1 Na1 Na10 O10 91.28(18) . . . . ?
O9 Na1 Na10 O10 155.91(16) . . . . ?
O8 Na1 Na10 O10 32.51(19) . . . . ?
O4 Na1 Na10 O10 -99.88(16) . . . . ?
C40 Na1 Na10 O10 -76.90(17) . . . . ?
C41 Na1 Na10 O10 -85.17(17) . . . . ?
C46 Na1 Na10 O10 -118.40(18) . . . . ?
Na5 Na1 Na10 O10 64.67(14) . . . . ?
Na8 Na1 Na10 O10 -45.2(2) . . . . ?
Na4 Na1 Na10 O10 -152.09(13) . . . . ?
Na9 Na1 Na10 O10 104.46(16) . . . . ?
Na2 Na1 Na10 O10 123.73(14) . . . . ?
O1 Na1 Na10 C1 -4.34(15) . . . . ?
O9 Na1 Na10 C1 60.29(14) . . . . ?
O8 Na1 Na10 C1 -63.11(15) . . . . ?
O4 Na1 Na10 C1 164.50(14) . . . . ?
C40 Na1 Na10 C1 -172.51(15) . . . . ?
C41 Na1 Na10 C1 179.21(16) . . . . ?
C46 Na1 Na10 C1 145.98(15) . . . . ?
Na5 Na1 Na10 C1 -30.95(11) . . . . ?
Na8 Na1 Na10 C1 -140.80(17) . . . . ?
Na4 Na1 Na10 C1 112.29(13) . . . . ?
Na9 Na1 Na10 C1 8.84(15) . . . . ?
Na2 Na1 Na10 C1 28.11(11) . . . . ?
O1 Na1 Na10 C44 -160.45(17) . . . . ?
O9 Na1 Na10 C44 -95.83(16) . . . . ?
O8 Na1 Na10 C44 140.77(16) . . . . ?
O4 Na1 Na10 C44 8.38(16) . . . . ?
C40 Na1 Na10 C44 31.37(16) . . . . ?
C41 Na1 Na10 C44 23.09(16) . . . . ?
C46 Na1 Na10 C44 -10.14(16) . . . . ?
Na5 Na1 Na10 C44 172.93(13) . . . . ?
Na8 Na1 Na10 C44 63.09(19) . . . . ?
Na4 Na1 Na10 C44 -43.83(15) . . . . ?
Na9 Na1 Na10 C44 -147.27(15) . . . . ?
Na2 Na1 Na10 C44 -128.00(13) . . . . ?
O1 Na1 Na10 C45 -141.54(16) . . . . ?
O9 Na1 Na10 C45 -76.92(14) . . . . ?
O8 Na1 Na10 C45 159.68(14) . . . . ?
O4 Na1 Na10 C45 27.29(14) . . . . ?
C40 Na1 Na10 C45 50.28(14) . . . . ?
C41 Na1 Na10 C45 42.00(14) . . . . ?
C46 Na1 Na10 C45 8.77(15) . . . . ?
Na5 Na1 Na10 C45 -168.16(11) . . . . ?
Na8 Na1 Na10 C45 82.00(17) . . . . ?
Na4 Na1 Na10 C45 -24.92(13) . . . . ?
Na9 Na1 Na10 C45 -128.36(14) . . . . ?
Na2 Na1 Na10 C45 -109.09(11) . . . . ?
O1 Na1 Na10 C43 171.99(17) . . . . ?
O9 Na1 Na10 C43 -123.39(15) . . . . ?
O8 Na1 Na10 C43 113.21(15) . . . . ?
O4 Na1 Na10 C43 -19.18(15) . . . . ?
C40 Na1 Na10 C43 3.81(15) . . . . ?
C41 Na1 Na10 C43 -4.47(16) . . . . ?
C46 Na1 Na10 C43 -37.70(16) . . . . ?
Na5 Na1 Na10 C43 145.37(12) . . . . ?
Na8 Na1 Na10 C43 35.53(19) . . . . ?
Na4 Na1 Na10 C43 -71.39(14) . . . . ?
Na9 Na1 Na10 C43 -174.83(14) . . . . ?
Na2 Na1 Na10 C43 -155.56(12) . . . . ?
O1 Na1 Na10 C2 -29.93(14) . . . . ?
O9 Na1 Na10 C2 34.69(14) . . . . ?
O8 Na1 Na10 C2 -88.70(14) . . . . ?
O4 Na1 Na10 C2 138.91(12) . . . . ?
C40 Na1 Na10 C2 161.89(13) . . . . ?
C41 Na1 Na10 C2 153.62(14) . . . . ?
C46 Na1 Na10 C2 120.39(14) . . . . ?
Na5 Na1 Na10 C2 -56.54(10) . . . . ?
Na8 Na1 Na10 C2 -166.39(15) . . . . ?
Na4 Na1 Na10 C2 86.69(12) . . . . ?
Na9 Na1 Na10 C2 -16.75(14) . . . . ?
Na2 Na1 Na10 C2 2.52(10) . . . . ?
O1 Na1 Na10 C107 -7.0(4) . . . . ?
O9 Na1 Na10 C107 57.7(4) . . . . ?
O8 Na1 Na10 C107 -65.7(4) . . . . ?
O4 Na1 Na10 C107 161.9(4) . . . . ?
C40 Na1 Na10 C107 -175.1(4) . . . . ?
C41 Na1 Na10 C107 176.6(4) . . . . ?
C46 Na1 Na10 C107 143.3(4) . . . . ?
Na5 Na1 Na10 C107 -33.6(4) . . . . ?
Na8 Na1 Na10 C107 -143.4(4) . . . . ?
Na4 Na1 Na10 C107 109.7(4) . . . . ?
Na9 Na1 Na10 C107 6.2(4) . . . . ?
Na2 Na1 Na10 C107 25.5(4) . . . . ?
O1 Na1 Na10 C46 -150.31(16) . . . . ?
O9 Na1 Na10 C46 -85.69(15) . . . . ?
O8 Na1 Na10 C46 150.91(15) . . . . ?
O4 Na1 Na10 C46 18.52(13) . . . . ?
C40 Na1 Na10 C46 41.51(14) . . . . ?
C41 Na1 Na10 C46 33.23(13) . . . . ?
Na5 Na1 Na10 C46 -176.93(12) . . . . ?
Na8 Na1 Na10 C46 73.23(17) . . . . ?
Na4 Na1 Na10 C46 -33.69(13) . . . . ?
Na9 Na1 Na10 C46 -137.13(15) . . . . ?
Na2 Na1 Na10 C46 -117.86(11) . . . . ?
O1 Na1 Na10 C7 -56.24(14) . . . . ?
O9 Na1 Na10 C7 8.38(13) . . . . ?
O8 Na1 Na10 C7 -115.02(14) . . . . ?
O4 Na1 Na10 C7 112.59(12) . . . . ?
C40 Na1 Na10 C7 135.58(13) . . . . ?
C41 Na1 Na10 C7 127.30(14) . . . . ?
C46 Na1 Na10 C7 94.07(14) . . . . ?
Na5 Na1 Na10 C7 -82.86(10) . . . . ?
Na8 Na1 Na10 C7 167.30(16) . . . . ?
Na4 Na1 Na10 C7 60.38(12) . . . . ?
Na9 Na1 Na10 C7 -43.06(13) . . . . ?
Na2 Na1 Na10 C7 -23.79(9) . . . . ?
O5 Na2 Na11 O2 -55.71(15) . . . . ?
O9 Na2 Na11 O2 63.86(14) . . . . ?
O1 Na2 Na11 O2 167.60(15) . . . . ?
C7 Na2 Na11 O2 152.30(16) . . . . ?
C1 Na2 Na11 O2 -169.77(15) . . . . ?
C2 Na2 Na11 O2 -177.40(15) . . . . ?
Na6 Na2 Na11 O2 -24.83(11) . . . . ?
Na5 Na2 Na11 O2 -127.05(18) . . . . ?
Na3 Na2 Na11 O2 34.33(11) . . . . ?
Na1 Na2 Na11 O2 112.65(14) . . . . ?
Na9 Na2 Na11 O2 12.46(13) . . . . ?
O2 Na2 Na11 O11 77.0(2) . . . . ?
O5 Na2 Na11 O11 21.3(2) . . . . ?
O9 Na2 Na11 O11 140.87(18) . . . . ?
O1 Na2 Na11 O11 -115.39(18) . . . . ?
C7 Na2 Na11 O11 -130.7(2) . . . . ?
C1 Na2 Na11 O11 -92.75(19) . . . . ?
C2 Na2 Na11 O11 -100.4(2) . . . . ?
Na6 Na2 Na11 O11 52.18(18) . . . . ?
Na5 Na2 Na11 O11 -50.0(2) . . . . ?
Na3 Na2 Na11 O11 111.34(17) . . . . ?
Na1 Na2 Na11 O11 -170.34(16) . . . . ?
Na9 Na2 Na11 O11 89.47(19) . . . . ?
O2 Na2 Na11 C14 -5.65(13) . . . . ?
O5 Na2 Na11 C14 -61.36(14) . . . . ?
O9 Na2 Na11 C14 58.21(14) . . . . ?
O1 Na2 Na11 C14 161.95(13) . . . . ?
C7 Na2 Na11 C14 146.65(15) . . . . ?
C1 Na2 Na11 C14 -175.42(13) . . . . ?
C2 Na2 Na11 C14 176.95(14) . . . . ?
Na6 Na2 Na11 C14 -30.48(10) . . . . ?
Na5 Na2 Na11 C14 -132.70(17) . . . . ?
Na3 Na2 Na11 C14 28.68(10) . . . . ?
Na1 Na2 Na11 C14 107.00(13) . . . . ?
Na9 Na2 Na11 C14 6.81(13) . . . . ?
O2 Na2 Na11 C5 -165.00(18) . . . . ?
O5 Na2 Na11 C5 139.29(16) . . . . ?
O9 Na2 Na11 C5 -101.15(16) . . . . ?
O1 Na2 Na11 C5 2.60(17) . . . . ?
C7 Na2 Na11 C5 -12.71(17) . . . . ?
C1 Na2 Na11 C5 25.23(16) . . . . ?
C2 Na2 Na11 C5 17.59(16) . . . . ?
Na6 Na2 Na11 C5 170.17(14) . . . . ?
Na5 Na2 Na11 C5 67.9(2) . . . . ?
Na3 Na2 Na11 C5 -130.67(14) . . . . ?
Na1 Na2 Na11 C5 -52.36(16) . . . . ?
Na9 Na2 Na11 C5 -152.55(15) . . . . ?
O2 Na2 Na11 C6 -144.80(16) . . . . ?
O5 Na2 Na11 C6 159.49(15) . . . . ?
O9 Na2 Na11 C6 -80.95(15) . . . . ?
O1 Na2 Na11 C6 22.80(15) . . . . ?
C7 Na2 Na11 C6 7.49(16) . . . . ?
C1 Na2 Na11 C6 45.43(15) . . . . ?
C2 Na2 Na11 C6 37.79(14) . . . . ?
Na6 Na2 Na11 C6 -169.63(12) . . . . ?
Na5 Na2 Na11 C6 88.14(19) . . . . ?
Na3 Na2 Na11 C6 -110.47(12) . . . . ?
Na1 Na2 Na11 C6 -32.16(15) . . . . ?
Na9 Na2 Na11 C6 -132.35(14) . . . . ?
O2 Na2 Na11 C15 -30.48(13) . . . . ?
O5 Na2 Na11 C15 -86.19(14) . . . . ?
O9 Na2 Na11 C15 33.37(13) . . . . ?
O1 Na2 Na11 C15 137.12(12) . . . . ?
C7 Na2 Na11 C15 121.81(14) . . . . ?
C1 Na2 Na11 C15 159.75(12) . . . . ?
C2 Na2 Na11 C15 152.11(13) . . . . ?
Na6 Na2 Na11 C15 -55.31(9) . . . . ?
Na5 Na2 Na11 C15 -157.54(16) . . . . ?
Na3 Na2 Na11 C15 3.84(9) . . . . ?
Na1 Na2 Na11 C15 82.16(12) . . . . ?
Na9 Na2 Na11 C15 -18.03(13) . . . . ?
O2 Na2 Na11 C20 -57.87(13) . . . . ?
O5 Na2 Na11 C20 -113.58(14) . . . . ?
O9 Na2 Na11 C20 5.99(13) . . . . ?
O1 Na2 Na11 C20 109.73(13) . . . . ?
C7 Na2 Na11 C20 94.43(14) . . . . ?
C1 Na2 Na11 C20 132.36(13) . . . . ?
C2 Na2 Na11 C20 124.73(13) . . . . ?
Na6 Na2 Na11 C20 -82.70(9) . . . . ?
Na5 Na2 Na11 C20 175.07(16) . . . . ?
Na3 Na2 Na11 C20 -23.54(9) . . . . ?
Na1 Na2 Na11 C20 54.78(13) . . . . ?
Na9 Na2 Na11 C20 -45.42(12) . . . . ?
O9 Na3 Na12 O3 56.17(15) . . . . ?
O6 Na3 Na12 O3 -65.99(14) . . . . ?
O2 Na3 Na12 O3 169.30(14) . . . . ?
C14 Na3 Na12 O3 -170.66(15) . . . . ?
C20 Na3 Na12 O3 146.45(16) . . . . ?
C15 Na3 Na12 O3 179.78(15) . . . . ?
Na7 Na3 Na12 O3 -31.11(11) . . . . ?
Na6 Na3 Na12 O3 -131.05(16) . . . . ?
Na2 Na3 Na12 O3 115.29(14) . . . . ?
Na4 Na3 Na12 O3 27.28(11) . . . . ?
Na9 Na3 Na12 O3 -3.16(15) . . . . ?
O3 Na3 Na12 O12 31.8(5) . . . . ?
O9 Na3 Na12 O12 88.0(5) . . . . ?
O6 Na3 Na12 O12 -34.2(5) . . . . ?
O2 Na3 Na12 O12 -158.9(5) . . . . ?
C14 Na3 Na12 O12 -138.8(5) . . . . ?
C20 Na3 Na12 O12 178.3(5) . . . . ?
C15 Na3 Na12 O12 -148.4(5) . . . . ?
Na7 Na3 Na12 O12 0.7(5) . . . . ?
Na6 Na3 Na12 O12 -99.2(5) . . . . ?
Na2 Na3 Na12 O12 147.1(5) . . . . ?
Na4 Na3 Na12 O12 59.1(5) . . . . ?
Na9 Na3 Na12 O12 28.7(5) . . . . ?
O3 Na3 Na12 C27 -8.67(14) . . . . ?
O9 Na3 Na12 C27 47.50(15) . . . . ?
O6 Na3 Na12 C27 -74.67(14) . . . . ?
O2 Na3 Na12 C27 160.62(13) . . . . ?
C14 Na3 Na12 C27 -179.33(14) . . . . ?
C20 Na3 Na12 C27 137.78(15) . . . . ?
C15 Na3 Na12 C27 171.11(14) . . . . ?
Na7 Na3 Na12 C27 -39.78(11) . . . . ?
Na6 Na3 Na12 C27 -139.72(15) . . . . ?
Na2 Na3 Na12 C27 106.62(14) . . . . ?
Na4 Na3 Na12 C27 18.61(11) . . . . ?
Na9 Na3 Na12 C27 -11.83(15) . . . . ?
O3 Na3 Na12 C18 -154.58(17) . . . . ?
O9 Na3 Na12 C18 -98.40(16) . . . . ?
O6 Na3 Na12 C18 139.43(15) . . . . ?
O2 Na3 Na12 C18 14.72(15) . . . . ?
C14 Na3 Na12 C18 34.76(15) . . . . ?
C20 Na3 Na12 C18 -8.13(15) . . . . ?
C15 Na3 Na12 C18 25.20(15) . . . . ?
Na7 Na3 Na12 C18 174.31(13) . . . . ?
Na6 Na3 Na12 C18 74.37(17) . . . . ?
Na2 Na3 Na12 C18 -39.29(16) . . . . ?
Na4 Na3 Na12 C18 -127.29(13) . . . . ?
Na9 Na3 Na12 C18 -157.74(14) . . . . ?
O3 Na3 Na12 C19 -137.04(15) . . . . ?
O9 Na3 Na12 C19 -80.86(15) . . . . ?
O6 Na3 Na12 C19 156.97(14) . . . . ?
O2 Na3 Na12 C19 32.26(13) . . . . ?
C14 Na3 Na12 C19 52.30(13) . . . . ?
C20 Na3 Na12 C19 9.41(14) . . . . ?
C15 Na3 Na12 C19 42.74(13) . . . . ?
Na7 Na3 Na12 C19 -168.14(11) . . . . ?
Na6 Na3 Na12 C19 91.92(15) . . . . ?
Na2 Na3 Na12 C19 -21.74(14) . . . . ?
Na4 Na3 Na12 C19 -109.75(11) . . . . ?
Na9 Na3 Na12 C19 -140.20(14) . . . . ?
O3 Na3 Na12 C17 178.33(16) . . . . ?
O9 Na3 Na12 C17 -125.49(15) . . . . ?
O6 Na3 Na12 C17 112.34(14) . . . . ?
O2 Na3 Na12 C17 -12.37(14) . . . . ?
C14 Na3 Na12 C17 7.67(14) . . . . ?
C20 Na3 Na12 C17 -35.22(14) . . . . ?
C15 Na3 Na12 C17 -1.89(14) . . . . ?
Na7 Na3 Na12 C17 147.22(11) . . . . ?
Na6 Na3 Na12 C17 47.29(16) . . . . ?
Na2 Na3 Na12 C17 -66.37(15) . . . . ?
Na4 Na3 Na12 C17 -154.38(11) . . . . ?
Na9 Na3 Na12 C17 175.17(13) . . . . ?
O3 Na3 Na12 C115 -27.1(4) . . . . ?
O9 Na3 Na12 C115 29.1(4) . . . . ?
O6 Na3 Na12 C115 -93.1(4) . . . . ?
O2 Na3 Na12 C115 142.2(4) . . . . ?
C14 Na3 Na12 C115 162.2(4) . . . . ?
C20 Na3 Na12 C115 119.3(4) . . . . ?
C15 Na3 Na12 C115 152.7(4) . . . . ?
Na7 Na3 Na12 C115 -58.2(4) . . . . ?
Na6 Na3 Na12 C115 -158.2(4) . . . . ?
Na2 Na3 Na12 C115 88.2(4) . . . . ?
Na4 Na3 Na12 C115 0.2(4) . . . . ?
Na9 Na3 Na12 C115 -30.3(4) . . . . ?
O9 Na4 Na13 O4 60.25(15) . . . . ?
O7 Na4 Na13 O4 -57.37(15) . . . . ?
O3 Na4 Na13 O4 169.10(15) . . . . ?
C28 Na4 Na13 O4 177.73(16) . . . . ?
C27 Na4 Na13 O4 -171.38(15) . . . . ?
C33 Na4 Na13 O4 145.38(16) . . . . ?
Na8 Na4 Na13 O4 -27.30(11) . . . . ?
Na7 Na4 Na13 O4 -125.54(19) . . . . ?
Na1 Na4 Na13 O4 30.49(11) . . . . ?
Na3 Na4 Na13 O4 110.49(15) . . . . ?
Na9 Na4 Na13 O4 8.07(14) . . . . ?
O4 Na4 Na13 O13B 31.0(10) . . . . ?
O9 Na4 Na13 O13B 91.2(11) . . . . ?
O7 Na4 Na13 O13B -26.4(11) . . . . ?
O3 Na4 Na13 O13B -159.9(10) . . . . ?
C28 Na4 Na13 O13B -151.3(11) . . . . ?
C27 Na4 Na13 O13B -140.4(11) . . . . ?
C33 Na4 Na13 O13B 176.4(11) . . . . ?
Na8 Na4 Na13 O13B 3.7(11) . . . . ?
Na7 Na4 Na13 O13B -94.6(11) . . . . ?
Na1 Na4 Na13 O13B 61.5(11) . . . . ?
Na3 Na4 Na13 O13B 141.5(10) . . . . ?
Na9 Na4 Na13 O13B 39.1(11) . . . . ?
O4 Na4 Na13 O13A 88.2(3) . . . . ?
O9 Na4 Na13 O13A 148.4(3) . . . . ?
O7 Na4 Na13 O13A 30.8(3) . . . . ?
O3 Na4 Na13 O13A -102.7(3) . . . . ?
C28 Na4 Na13 O13A -94.1(3) . . . . ?
C27 Na4 Na13 O13A -83.2(3) . . . . ?
C33 Na4 Na13 O13A -126.4(3) . . . . ?
Na8 Na4 Na13 O13A 60.9(3) . . . . ?
Na7 Na4 Na13 O13A -37.3(3) . . . . ?
Na1 Na4 Na13 O13A 118.7(3) . . . . ?
Na3 Na4 Na13 O13A -161.3(3) . . . . ?
Na9 Na4 Na13 O13A 96.3(3) . . . . ?
O4 Na4 Na13 C40 -6.57(15) . . . . ?
O9 Na4 Na13 C40 53.68(15) . . . . ?
O7 Na4 Na13 C40 -63.94(15) . . . . ?
O3 Na4 Na13 C40 162.52(14) . . . . ?
C28 Na4 Na13 C40 171.16(15) . . . . ?
C27 Na4 Na13 C40 -177.95(15) . . . . ?
C33 Na4 Na13 C40 138.81(15) . . . . ?
Na8 Na4 Na13 C40 -33.87(11) . . . . ?
Na7 Na4 Na13 C40 -132.11(18) . . . . ?
Na1 Na4 Na13 C40 23.92(11) . . . . ?
Na3 Na4 Na13 C40 103.92(14) . . . . ?
Na9 Na4 Na13 C40 1.50(15) . . . . ?
O4 Na4 Na13 C31 -151.10(18) . . . . ?
O9 Na4 Na13 C31 -90.85(16) . . . . ?
O7 Na4 Na13 C31 151.53(16) . . . . ?
O3 Na4 Na13 C31 17.99(16) . . . . ?
C28 Na4 Na13 C31 26.63(16) . . . . ?
C27 Na4 Na13 C31 37.51(16) . . . . ?
C33 Na4 Na13 C31 -5.72(16) . . . . ?
Na8 Na4 Na13 C31 -178.41(13) . . . . ?
Na7 Na4 Na13 C31 83.4(2) . . . . ?
Na1 Na4 Na13 C31 -120.62(13) . . . . ?
Na3 Na4 Na13 C31 -40.61(16) . . . . ?
Na9 Na4 Na13 C31 -143.03(14) . . . . ?
O4 Na4 Na13 C30 -179.74(18) . . . . ?
O9 Na4 Na13 C30 -119.49(16) . . . . ?
O7 Na4 Na13 C30 122.89(16) . . . . ?
O3 Na4 Na13 C30 -10.64(16) . . . . ?
C28 Na4 Na13 C30 -2.01(15) . . . . ?
C27 Na4 Na13 C30 8.88(16) . . . . ?
C33 Na4 Na13 C30 -34.36(15) . . . . ?
Na8 Na4 Na13 C30 152.96(13) . . . . ?
Na7 Na4 Na13 C30 54.7(2) . . . . ?
Na1 Na4 Na13 C30 -149.25(13) . . . . ?
Na3 Na4 Na13 C30 -69.25(16) . . . . ?
Na9 Na4 Na13 C30 -171.67(14) . . . . ?
O4 Na4 Na13 C41 -32.74(14) . . . . ?
O9 Na4 Na13 C41 27.51(14) . . . . ?
O7 Na4 Na13 C41 -90.10(14) . . . . ?
O3 Na4 Na13 C41 136.36(13) . . . . ?
C28 Na4 Na13 C41 144.99(14) . . . . ?
C27 Na4 Na13 C41 155.88(13) . . . . ?
C33 Na4 Na13 C41 112.64(14) . . . . ?
Na8 Na4 Na13 C41 -60.04(10) . . . . ?
Na7 Na4 Na13 C41 -158.28(17) . . . . ?
Na1 Na4 Na13 C41 -2.25(10) . . . . ?
Na3 Na4 Na13 C41 77.75(13) . . . . ?
Na9 Na4 Na13 C41 -24.67(14) . . . . ?
O4 Na4 Na13 C46 -59.80(14) . . . . ?
O9 Na4 Na13 C46 0.45(14) . . . . ?
O7 Na4 Na13 C46 -117.17(14) . . . . ?
O3 Na4 Na13 C46 109.30(13) . . . . ?
C28 Na4 Na13 C46 117.93(13) . . . . ?
C27 Na4 Na13 C46 128.82(13) . . . . ?
C33 Na4 Na13 C46 85.58(13) . . . . ?
Na8 Na4 Na13 C46 -87.10(10) . . . . ?
Na7 Na4 Na13 C46 174.66(17) . . . . ?
Na1 Na4 Na13 C46 -29.31(9) . . . . ?
Na3 Na4 Na13 C46 50.69(13) . . . . ?
Na9 Na4 Na13 C46 -51.73(13) . . . . ?
O4 Na4 Na13 C22A -1.9(5) . . . . ?
O9 Na4 Na13 C22A 58.4(5) . . . . ?
O7 Na4 Na13 C22A -59.2(5) . . . . ?
O3 Na4 Na13 C22A 167.2(5) . . . . ?
C28 Na4 Na13 C22A 175.8(5) . . . . ?
C27 Na4 Na13 C22A -173.3(5) . . . . ?
C33 Na4 Na13 C22A 143.5(5) . . . . ?
Na8 Na4 Na13 C22A -29.2(5) . . . . ?
Na7 Na4 Na13 C22A -127.4(5) . . . . ?
Na1 Na4 Na13 C22A 28.6(5) . . . . ?
Na3 Na4 Na13 C22A 108.6(5) . . . . ?
Na9 Na4 Na13 C22A 6.2(5) . . . . ?
O4 Na4 Na13 C22B 98.0(6) . . . . ?
O9 Na4 Na13 C22B 158.2(6) . . . . ?
O7 Na4 Na13 C22B 40.6(6) . . . . ?
O3 Na4 Na13 C22B -92.9(6) . . . . ?
C28 Na4 Na13 C22B -84.3(6) . . . . ?
C27 Na4 Na13 C22B -73.4(6) . . . . ?
C33 Na4 Na13 C22B -116.6(6) . . . . ?
Na8 Na4 Na13 C22B 70.7(6) . . . . ?
Na7 Na4 Na13 C22B -27.6(6) . . . . ?
Na1 Na4 Na13 C22B 128.5(6) . . . . ?
Na3 Na4 Na13 C22B -151.5(6) . . . . ?
Na9 Na4 Na13 C22B 106.0(6) . . . . ?
O4 Na4 Na13 C32 -135.15(16) . . . . ?
O9 Na4 Na13 C32 -74.90(14) . . . . ?
O7 Na4 Na13 C32 167.48(14) . . . . ?
O3 Na4 Na13 C32 33.95(13) . . . . ?
C28 Na4 Na13 C32 42.58(13) . . . . ?
C27 Na4 Na13 C32 53.47(13) . . . . ?
C33 Na4 Na13 C32 10.23(14) . . . . ?
Na8 Na4 Na13 C32 -162.45(11) . . . . ?
Na7 Na4 Na13 C32 99.31(18) . . . . ?
Na1 Na4 Na13 C32 -104.66(10) . . . . ?
Na3 Na4 Na13 C32 -24.66(14) . . . . ?
Na9 Na4 Na13 C32 -127.08(13) . . . . ?
O9 Na1 O1 C1 1.9(15) . . . . ?
O8 Na1 O1 C1 -94.4(15) . . . . ?
O4 Na1 O1 C1 100.2(15) . . . . ?
C40 Na1 O1 C1 144.3(14) . . . . ?
C41 Na1 O1 C1 130.8(15) . . . . ?
C46 Na1 O1 C1 102.4(15) . . . . ?
Na5 Na1 O1 C1 -87.4(15) . . . . ?
Na8 Na1 O1 C1 -96.5(15) . . . . ?
Na4 Na1 O1 C1 16.0(15) . . . . ?
Na9 Na1 O1 C1 -44.4(15) . . . . ?
Na2 Na1 O1 C1 -8.9(14) . . . . ?
O9 Na1 O1 Na10 -125.53(12) . . . . ?
O8 Na1 O1 Na10 138.21(11) . . . . ?
O4 Na1 O1 Na10 -27.2(3) . . . . ?
C40 Na1 O1 Na10 16.9(2) . . . . ?
C41 Na1 O1 Na10 3.38(15) . . . . ?
C46 Na1 O1 Na10 -25.02(13) . . . . ?
Na5 Na1 O1 Na10 145.22(13) . . . . ?
Na8 Na1 O1 Na10 136.11(17) . . . . ?
Na4 Na1 O1 Na10 -111.44(13) . . . . ?
Na9 Na1 O1 Na10 -171.83(9) . . . . ?
Na2 Na1 O1 Na10 -136.35(13) . . . . ?
O9 Na1 O1 Na5 89.25(11) . . . . ?
O8 Na1 O1 Na5 -7.01(10) . . . . ?
O4 Na1 O1 Na5 -172.5(3) . . . . ?
C40 Na1 O1 Na5 -128.30(17) . . . . ?
C41 Na1 O1 Na5 -141.83(12) . . . . ?
C46 Na1 O1 Na5 -170.24(11) . . . . ?
Na8 Na1 O1 Na5 -9.1(2) . . . . ?
Na4 Na1 O1 Na5 103.34(13) . . . . ?
Na9 Na1 O1 Na5 42.96(8) . . . . ?
Na2 Na1 O1 Na5 78.43(8) . . . . ?
O9 Na1 O1 Na2 10.82(11) . . . . ?
O8 Na1 O1 Na2 -85.44(10) . . . . ?
O4 Na1 O1 Na2 109.1(3) . . . . ?
C40 Na1 O1 Na2 153.27(17) . . . . ?
C41 Na1 O1 Na2 139.73(12) . . . . ?
C46 Na1 O1 Na2 111.33(11) . . . . ?
Na5 Na1 O1 Na2 -78.43(8) . . . . ?
Na8 Na1 O1 Na2 -87.5(2) . . . . ?
Na4 Na1 O1 Na2 24.91(16) . . . . ?
Na9 Na1 O1 Na2 -35.47(9) . . . . ?
O10 Na10 O1 C1 65.0(3) . . . . ?
C44 Na10 O1 C1 -143.4(3) . . . . ?
C45 Na10 O1 C1 -132.5(2) . . . . ?
C43 Na10 O1 C1 176.9(3) . . . . ?
C2 Na10 O1 C1 -31.7(2) . . . . ?
C107 Na10 O1 C1 5.4(3) . . . . ?
C46 Na10 O1 C1 -149.4(2) . . . . ?
C7 Na10 O1 C1 -63.6(2) . . . . ?
Na1 Na10 O1 C1 -172.2(3) . . . . ?
O10 Na10 O1 Na1 -122.78(14) . . . . ?
C1 Na10 O1 Na1 172.2(3) . . . . ?
C44 Na10 O1 Na1 28.8(2) . . . . ?
C45 Na10 O1 Na1 39.72(16) . . . . ?
C43 Na10 O1 Na1 -10.9(2) . . . . ?
C2 Na10 O1 Na1 140.52(17) . . . . ?
C107 Na10 O1 Na1 177.65(13) . . . . ?
C46 Na10 O1 Na1 22.78(12) . . . . ?
C7 Na10 O1 Na1 108.62(14) . . . . ?
O10 Na10 O1 Na5 -36.8(3) . . . . ?
C1 Na10 O1 Na5 -101.8(3) . . . . ?
C44 Na10 O1 Na5 114.8(3) . . . . ?
C45 Na10 O1 Na5 125.7(2) . . . . ?
C43 Na10 O1 Na5 75.0(3) . . . . ?
C2 Na10 O1 Na5 -133.5(3) . . . . ?
C107 Na10 O1 Na5 -96.4(2) . . . . ?
C46 Na10 O1 Na5 108.7(2) . . . . ?
C7 Na10 O1 Na5 -165.4(3) . . . . ?
Na1 Na10 O1 Na5 86.0(2) . . . . ?
O10 Na10 O1 Na2 141.96(16) . . . . ?
C1 Na10 O1 Na2 76.9(2) . . . . ?
C44 Na10 O1 Na2 -66.5(3) . . . . ?
C45 Na10 O1 Na2 -55.5(2) . . . . ?
C43 Na10 O1 Na2 -106.2(2) . . . . ?
C2 Na10 O1 Na2 45.26(17) . . . . ?
C107 Na10 O1 Na2 82.4(2) . . . . ?
C46 Na10 O1 Na2 -72.48(18) . . . . ?
C7 Na10 O1 Na2 13.36(16) . . . . ?
Na1 Na10 O1 Na2 -95.26(19) . . . . ?
O5 Na5 O1 C1 79.2(2) . . . . ?
O8 Na5 O1 C1 176.8(2) . . . . ?
C9 Na5 O1 C1 -55.8(2) . . . . ?
C92 Na5 O1 C1 -163.6(2) . . . . ?
C61 Na5 O1 C1 -2.4(3) . . . . ?
C8 Na5 O1 C1 -24.8(2) . . . . ?
Na1 Na5 O1 C1 170.1(2) . . . . ?
C60 Na5 O1 C1 40.6(3) . . . . ?
C93 Na5 O1 C1 -131.1(2) . . . . ?
Na2 Na5 O1 C1 80.6(2) . . . . ?
O5 Na5 O1 Na1 -90.84(10) . . . . ?
O8 Na5 O1 Na1 6.72(10) . . . . ?
C9 Na5 O1 Na1 134.12(13) . . . . ?
C92 Na5 O1 Na1 26.36(14) . . . . ?
C61 Na5 O1 Na1 -172.51(16) . . . . ?
C1 Na5 O1 Na1 -170.1(2) . . . . ?
C8 Na5 O1 Na1 165.14(14) . . . . ?
C60 Na5 O1 Na1 -129.51(18) . . . . ?
C93 Na5 O1 Na1 58.78(12) . . . . ?
Na2 Na5 O1 Na1 -89.47(9) . . . . ?
O5 Na5 O1 Na10 177.8(2) . . . . ?
O8 Na5 O1 Na10 -84.7(2) . . . . ?
C9 Na5 O1 Na10 42.7(2) . . . . ?
C92 Na5 O1 Na10 -65.0(3) . . . . ?
C61 Na5 O1 Na10 96.1(3) . . . . ?
C1 Na5 O1 Na10 98.5(3) . . . . ?
C8 Na5 O1 Na10 73.7(2) . . . . ?
Na1 Na5 O1 Na10 -91.4(2) . . . . ?
C60 Na5 O1 Na10 139.1(2) . . . . ?
C93 Na5 O1 Na10 -32.6(3) . . . . ?
Na2 Na5 O1 Na10 179.1(3) . . . . ?
O5 Na5 O1 Na2 -1.37(10) . . . . ?
O8 Na5 O1 Na2 96.19(9) . . . . ?
C9 Na5 O1 Na2 -136.41(12) . . . . ?
C92 Na5 O1 Na2 115.83(12) . . . . ?
C61 Na5 O1 Na2 -83.04(17) . . . . ?
C1 Na5 O1 Na2 -80.6(2) . . . . ?
C8 Na5 O1 Na2 -105.40(13) . . . . ?
Na1 Na5 O1 Na2 89.47(9) . . . . ?
C60 Na5 O1 Na2 -40.0(2) . . . . ?
C93 Na5 O1 Na2 148.24(10) . . . . ?
O2 Na2 O1 C1 77.7(4) . . . . ?
O5 Na2 O1 C1 -99.0(2) . . . . ?
O9 Na2 O1 C1 167.7(2) . . . . ?
C7 Na2 O1 C1 64.1(2) . . . . ?
C2 Na2 O1 C1 30.2(2) . . . . ?
Na6 Na2 O1 C1 -108.5(2) . . . . ?
Na5 Na2 O1 C1 -100.4(2) . . . . ?
Na3 Na2 O1 C1 159.9(2) . . . . ?
Na1 Na2 O1 C1 178.5(3) . . . . ?
Na9 Na2 O1 C1 -147.5(2) . . . . ?
O2 Na2 O1 Na1 -100.7(4) . . . . ?
O5 Na2 O1 Na1 82.51(11) . . . . ?
O9 Na2 O1 Na1 -10.75(11) . . . . ?
C7 Na2 O1 Na1 -114.37(14) . . . . ?
C1 Na2 O1 Na1 -178.5(3) . . . . ?
C2 Na2 O1 Na1 -148.26(16) . . . . ?
Na6 Na2 O1 Na1 73.02(17) . . . . ?
Na5 Na2 O1 Na1 81.17(9) . . . . ?
Na3 Na2 O1 Na1 -18.56(14) . . . . ?
Na9 Na2 O1 Na1 34.04(9) . . . . ?
O2 Na2 O1 Na10 -1.2(5) . . . . ?
O5 Na2 O1 Na10 -177.96(16) . . . . ?
O9 Na2 O1 Na10 88.79(18) . . . . ?
C7 Na2 O1 Na10 -14.83(18) . . . . ?
C1 Na2 O1 Na10 -78.9(3) . . . . ?
C2 Na2 O1 Na10 -48.72(18) . . . . ?
Na6 Na2 O1 Na10 172.55(12) . . . . ?
Na5 Na2 O1 Na10 -179.3(2) . . . . ?
Na3 Na2 O1 Na10 80.97(19) . . . . ?
Na1 Na2 O1 Na10 99.54(19) . . . . ?
Na9 Na2 O1 Na10 133.58(16) . . . . ?
O2 Na2 O1 Na5 178.1(4) . . . . ?
O5 Na2 O1 Na5 1.34(10) . . . . ?
O9 Na2 O1 Na5 -91.91(11) . . . . ?
C7 Na2 O1 Na5 164.47(14) . . . . ?
C1 Na2 O1 Na5 100.4(2) . . . . ?
C2 Na2 O1 Na5 130.57(15) . . . . ?
Na6 Na2 O1 Na5 -8.15(17) . . . . ?
Na3 Na2 O1 Na5 -99.73(10) . . . . ?
Na1 Na2 O1 Na5 -81.17(9) . . . . ?
Na9 Na2 O1 Na5 -47.13(7) . . . . ?
O11 Na11 O2 C14 54.6(2) . . . . ?
C5 Na11 O2 C14 -150.0(3) . . . . ?
C6 Na11 O2 C14 -135.6(2) . . . . ?
C15 Na11 O2 C14 -30.19(19) . . . . ?
C20 Na11 O2 C14 -61.9(2) . . . . ?
Na2 Na11 O2 C14 -169.7(2) . . . . ?
O11 Na11 O2 Na2 -135.78(14) . . . . ?
C14 Na11 O2 Na2 169.7(2) . . . . ?
C5 Na11 O2 Na2 19.7(2) . . . . ?
C6 Na11 O2 Na2 34.06(16) . . . . ?
C15 Na11 O2 Na2 139.48(15) . . . . ?
C20 Na11 O2 Na2 107.75(13) . . . . ?
O11 Na11 O2 Na6 -48.1(3) . . . . ?
C14 Na11 O2 Na6 -102.6(3) . . . . ?
C5 Na11 O2 Na6 107.4(3) . . . . ?
C6 Na11 O2 Na6 121.8(2) . . . . ?
C15 Na11 O2 Na6 -132.8(3) . . . . ?
C20 Na11 O2 Na6 -164.6(3) . . . . ?
Na2 Na11 O2 Na6 87.7(2) . . . . ?
O11 Na11 O2 Na3 132.51(17) . . . . ?
C14 Na11 O2 Na3 78.0(2) . . . . ?
C5 Na11 O2 Na3 -72.0(3) . . . . ?
C6 Na11 O2 Na3 -57.7(2) . . . . ?
C15 Na11 O2 Na3 47.76(16) . . . . ?
C20 Na11 O2 Na3 16.04(15) . . . . ?
Na2 Na11 O2 Na3 -91.71(17) . . . . ?
O5 Na2 O2 C14 -90.7(10) . . . . ?
O9 Na2 O2 C14 4.0(10) . . . . ?
O1 Na2 O2 C14 92.6(11) . . . . ?
C7 Na2 O2 C14 104.9(10) . . . . ?
C1 Na2 O2 C14 146.9(10) . . . . ?
C2 Na2 O2 C14 133.0(10) . . . . ?
Na6 Na2 O2 C14 -82.9(10) . . . . ?
Na5 Na2 O2 C14 -90.2(10) . . . . ?
Na3 Na2 O2 C14 -3.4(10) . . . . ?
Na1 Na2 O2 C14 10.8(11) . . . . ?
Na9 Na2 O2 C14 -41.5(10) . . . . ?
O5 Na2 O2 Na11 139.06(11) . . . . ?
O9 Na2 O2 Na11 -126.22(12) . . . . ?
O1 Na2 O2 Na11 -37.6(4) . . . . ?
C7 Na2 O2 Na11 -25.32(15) . . . . ?
C1 Na2 O2 Na11 16.7(2) . . . . ?
C2 Na2 O2 Na11 2.78(16) . . . . ?
Na6 Na2 O2 Na11 146.84(14) . . . . ?
Na5 Na2 O2 Na11 139.64(15) . . . . ?
Na3 Na2 O2 Na11 -133.59(13) . . . . ?
Na1 Na2 O2 Na11 -119.43(13) . . . . ?
Na9 Na2 O2 Na11 -171.75(9) . . . . ?
O5 Na2 O2 Na6 -7.78(10) . . . . ?
O9 Na2 O2 Na6 86.93(11) . . . . ?
O1 Na2 O2 Na6 175.5(3) . . . . ?
C7 Na2 O2 Na6 -172.16(12) . . . . ?
C1 Na2 O2 Na6 -130.12(19) . . . . ?
C2 Na2 O2 Na6 -144.07(12) . . . . ?
Na5 Na2 O2 Na6 -7.2(2) . . . . ?
Na3 Na2 O2 Na6 79.56(8) . . . . ?
Na1 Na2 O2 Na6 93.73(13) . . . . ?
Na9 Na2 O2 Na6 41.40(8) . . . . ?
O5 Na2 O2 Na3 -87.34(10) . . . . ?
O9 Na2 O2 Na3 7.37(11) . . . . ?
O1 Na2 O2 Na3 95.9(4) . . . . ?
C7 Na2 O2 Na3 108.28(12) . . . . ?
C1 Na2 O2 Na3 150.32(18) . . . . ?
C2 Na2 O2 Na3 136.37(12) . . . . ?
Na6 Na2 O2 Na3 -79.56(8) . . . . ?
Na5 Na2 O2 Na3 -86.77(17) . . . . ?
Na1 Na2 O2 Na3 14.17(16) . . . . ?
Na9 Na2 O2 Na3 -38.16(8) . . . . ?
O6 Na6 O2 C14 77.1(2) . . . . ?
O5 Na6 O2 C14 173.8(2) . . . . ?
C53 Na6 O2 C14 -160.6(2) . . . . ?
C22 Na6 O2 C14 -56.5(2) . . . . ?
C21 Na6 O2 C14 -25.31(19) . . . . ?
C73 Na6 O2 C14 35.0(3) . . . . ?
C74 Na6 O2 C14 -2.5(3) . . . . ?
Na2 Na6 O2 C14 166.4(2) . . . . ?
C54 Na6 O2 C14 -134.2(2) . . . . ?
C66 Na6 O2 C14 58.1(2) . . . . ?
O6 Na6 O2 Na11 177.9(2) . . . . ?
O5 Na6 O2 Na11 -85.4(2) . . . . ?
C53 Na6 O2 Na11 -59.8(3) . . . . ?
C22 Na6 O2 Na11 44.3(2) . . . . ?
C14 Na6 O2 Na11 100.8(3) . . . . ?
C21 Na6 O2 Na11 75.5(2) . . . . ?
C73 Na6 O2 Na11 135.8(2) . . . . ?
C74 Na6 O2 Na11 98.3(3) . . . . ?
Na2 Na6 O2 Na11 -92.8(2) . . . . ?
C54 Na6 O2 Na11 -33.4(3) . . . . ?
C66 Na6 O2 Na11 158.8(2) . . . . ?
O6 Na6 O2 Na2 -89.33(10) . . . . ?
O5 Na6 O2 Na2 7.39(10) . . . . ?
C53 Na6 O2 Na2 32.97(13) . . . . ?
C22 Na6 O2 Na2 137.12(13) . . . . ?
C14 Na6 O2 Na2 -166.4(2) . . . . ?
C21 Na6 O2 Na2 168.26(14) . . . . ?
C73 Na6 O2 Na2 -131.40(18) . . . . ?
C74 Na6 O2 Na2 -168.89(13) . . . . ?
C54 Na6 O2 Na2 59.38(10) . . . . ?
C66 Na6 O2 Na2 -108.35(12) . . . . ?
O6 Na6 O2 Na3 -2.57(10) . . . . ?
O5 Na6 O2 Na3 94.15(9) . . . . ?
C53 Na6 O2 Na3 119.73(11) . . . . ?
C22 Na6 O2 Na3 -136.12(12) . . . . ?
C14 Na6 O2 Na3 -79.67(19) . . . . ?
C21 Na6 O2 Na3 -104.98(12) . . . . ?
C73 Na6 O2 Na3 -44.6(2) . . . . ?
C74 Na6 O2 Na3 -82.13(15) . . . . ?
Na2 Na6 O2 Na3 86.76(8) . . . . ?
C54 Na6 O2 Na3 146.13(9) . . . . ?
C66 Na6 O2 Na3 -21.59(12) . . . . ?
O3 Na3 O2 C14 63.6(4) . . . . ?
O9 Na3 O2 C14 171.7(2) . . . . ?
O6 Na3 O2 C14 -96.1(2) . . . . ?
C20 Na3 O2 C14 64.2(2) . . . . ?
C15 Na3 O2 C14 29.6(2) . . . . ?
Na7 Na3 O2 C14 -97.7(2) . . . . ?
Na6 Na3 O2 C14 -98.6(2) . . . . ?
Na2 Na3 O2 C14 179.2(2) . . . . ?
Na4 Na3 O2 C14 163.42(19) . . . . ?
Na9 Na3 O2 C14 -142.8(2) . . . . ?
O3 Na3 O2 Na11 -18.1(4) . . . . ?
O9 Na3 O2 Na11 90.02(18) . . . . ?
O6 Na3 O2 Na11 -177.83(16) . . . . ?
C14 Na3 O2 Na11 -81.7(2) . . . . ?
C20 Na3 O2 Na11 -17.48(17) . . . . ?
C15 Na3 O2 Na11 -52.13(17) . . . . ?
Na7 Na3 O2 Na11 -179.46(12) . . . . ?
Na6 Na3 O2 Na11 179.7(2) . . . . ?
Na2 Na3 O2 Na11 97.48(17) . . . . ?
Na4 Na3 O2 Na11 81.70(19) . . . . ?
Na9 Na3 O2 Na11 135.53(15) . . . . ?
O3 Na3 O2 Na2 -115.6(3) . . . . ?
O9 Na3 O2 Na2 -7.46(11) . . . . ?
O6 Na3 O2 Na2 84.69(10) . . . . ?
C14 Na3 O2 Na2 -179.2(2) . . . . ?
C20 Na3 O2 Na2 -114.96(13) . . . . ?
C15 Na3 O2 Na2 -149.61(15) . . . . ?
Na7 Na3 O2 Na2 83.06(16) . . . . ?
Na6 Na3 O2 Na2 82.20(9) . . . . ?
Na4 Na3 O2 Na2 -15.78(14) . . . . ?
Na9 Na3 O2 Na2 38.05(8) . . . . ?
O3 Na3 O2 Na6 162.2(3) . . . . ?
O9 Na3 O2 Na6 -89.66(11) . . . . ?
O6 Na3 O2 Na6 2.49(9) . . . . ?
C14 Na3 O2 Na6 98.6(2) . . . . ?
C20 Na3 O2 Na6 162.85(13) . . . . ?
C15 Na3 O2 Na6 128.20(14) . . . . ?
Na7 Na3 O2 Na6 0.87(18) . . . . ?
Na2 Na3 O2 Na6 -82.20(9) . . . . ?
Na4 Na3 O2 Na6 -97.97(11) . . . . ?
Na9 Na3 O2 Na6 -44.15(7) . . . . ?
O12 Na12 O3 C27 26.2(3) . . . . ?
C18 Na12 O3 C27 -128.8(3) . . . . ?
C19 Na12 O3 C27 -121.7(2) . . . . ?
C17 Na12 O3 C27 -166.1(3) . . . . ?
C115 Na12 O3 C27 2.2(3) . . . . ?
Na3 Na12 O3 C27 -163.8(3) . . . . ?
O12 Na12 O3 Na3 -170.00(16) . . . . ?
C27 Na12 O3 Na3 163.8(3) . . . . ?
C18 Na12 O3 Na3 35.1(2) . . . . ?
C19 Na12 O3 Na3 42.17(14) . . . . ?
C17 Na12 O3 Na3 -2.3(2) . . . . ?
C115 Na12 O3 Na3 166.05(18) . . . . ?
O12 Na12 O3 Na7 -87.9(2) . . . . ?
C27 Na12 O3 Na7 -114.1(3) . . . . ?
C18 Na12 O3 Na7 117.2(2) . . . . ?
C19 Na12 O3 Na7 124.27(19) . . . . ?
C17 Na12 O3 Na7 79.8(3) . . . . ?
C115 Na12 O3 Na7 -111.9(2) . . . . ?
Na3 Na12 O3 Na7 82.10(19) . . . . ?
O12 Na12 O3 Na4 100.9(2) . . . . ?
C27 Na12 O3 Na4 74.7(3) . . . . ?
C18 Na12 O3 Na4 -54.0(3) . . . . ?
C19 Na12 O3 Na4 -46.9(2) . . . . ?
C17 Na12 O3 Na4 -91.3(3) . . . . ?
C115 Na12 O3 Na4 77.0(3) . . . . ?
Na3 Na12 O3 Na4 -89.1(2) . . . . ?
O9 Na3 O3 C27 -16.0(8) . . . . ?
O6 Na3 O3 C27 -109.7(8) . . . . ?
O2 Na3 O3 C27 91.0(8) . . . . ?
C14 Na3 O3 C27 133.6(8) . . . . ?
C20 Na3 O3 C27 90.4(8) . . . . ?
C15 Na3 O3 C27 119.6(8) . . . . ?
Na7 Na3 O3 C27 -101.7(8) . . . . ?
Na6 Na3 O3 C27 -115.9(8) . . . . ?
Na2 Na3 O3 C27 -3.5(9) . . . . ?
Na4 Na3 O3 C27 -24.8(7) . . . . ?
Na9 Na3 O3 C27 -62.1(8) . . . . ?
O9 Na3 O3 Na12 -135.88(12) . . . . ?
O6 Na3 O3 Na12 130.43(11) . . . . ?
O2 Na3 O3 Na12 -28.9(4) . . . . ?
C14 Na3 O3 Na12 13.8(2) . . . . ?
C20 Na3 O3 Na12 -29.43(14) . . . . ?
C15 Na3 O3 Na12 -0.22(15) . . . . ?
Na7 Na3 O3 Na12 138.41(13) . . . . ?
Na6 Na3 O3 Na12 124.22(16) . . . . ?
Na2 Na3 O3 Na12 -123.39(13) . . . . ?
Na4 Na3 O3 Na12 -144.60(13) . . . . ?
Na9 Na3 O3 Na12 178.08(9) . . . . ?
O9 Na3 O3 Na7 85.71(11) . . . . ?
O6 Na3 O3 Na7 -7.98(10) . . . . ?
O2 Na3 O3 Na7 -167.3(3) . . . . ?
C14 Na3 O3 Na7 -124.62(17) . . . . ?
C20 Na3 O3 Na7 -167.83(11) . . . . ?
C15 Na3 O3 Na7 -138.62(11) . . . . ?
Na6 Na3 O3 Na7 -14.2(2) . . . . ?
Na2 Na3 O3 Na7 98.21(14) . . . . ?
Na4 Na3 O3 Na7 77.00(8) . . . . ?
Na9 Na3 O3 Na7 39.67(8) . . . . ?
O9 Na3 O3 Na4 8.71(11) . . . . ?
O6 Na3 O3 Na4 -84.98(10) . . . . ?
O2 Na3 O3 Na4 115.7(3) . . . . ?
C14 Na3 O3 Na4 158.39(16) . . . . ?
C20 Na3 O3 Na4 115.17(11) . . . . ?
C15 Na3 O3 Na4 144.38(11) . . . . ?
Na7 Na3 O3 Na4 -77.00(8) . . . . ?
Na6 Na3 O3 Na4 -91.18(18) . . . . ?
Na2 Na3 O3 Na4 21.21(16) . . . . ?
Na9 Na3 O3 Na4 -37.32(8) . . . . ?
O7 Na7 O3 C27 71.7(2) . . . . ?
O6 Na7 O3 C27 168.8(2) . . . . ?
C66 Na7 O3 C27 -166.1(2) . . . . ?
C87 Na7 O3 C27 -13.7(3) . . . . ?
C35 Na7 O3 C27 -52.9(2) . . . . ?
C67 Na7 O3 C27 -136.1(2) . . . . ?
Na3 Na7 O3 C27 161.1(3) . . . . ?
C86 Na7 O3 C27 27.5(3) . . . . ?
Na4 Na7 O3 C27 75.0(2) . . . . ?
C79 Na7 O3 C27 51.3(3) . . . . ?
O7 Na7 O3 Na12 -178.11(17) . . . . ?
O6 Na7 O3 Na12 -81.0(2) . . . . ?
C66 Na7 O3 Na12 -56.0(2) . . . . ?
C87 Na7 O3 Na12 96.4(2) . . . . ?
C35 Na7 O3 Na12 57.2(2) . . . . ?
C67 Na7 O3 Na12 -25.9(2) . . . . ?
Na3 Na7 O3 Na12 -88.68(19) . . . . ?
C27 Na7 O3 Na12 110.2(3) . . . . ?
C86 Na7 O3 Na12 137.6(2) . . . . ?
Na4 Na7 O3 Na12 -174.8(2) . . . . ?
C79 Na7 O3 Na12 161.45(17) . . . . ?
O7 Na7 O3 Na3 -89.43(10) . . . . ?
O6 Na7 O3 Na3 7.65(10) . . . . ?
C66 Na7 O3 Na3 32.72(14) . . . . ?
C87 Na7 O3 Na3 -174.87(16) . . . . ?
C35 Na7 O3 Na3 145.92(13) . . . . ?
C67 Na7 O3 Na3 62.78(12) . . . . ?
C27 Na7 O3 Na3 -161.1(3) . . . . ?
C86 Na7 O3 Na3 -133.7(2) . . . . ?
Na4 Na7 O3 Na3 -86.10(8) . . . . ?
C79 Na7 O3 Na3 -109.86(12) . . . . ?
O7 Na7 O3 Na4 -3.33(10) . . . . ?
O6 Na7 O3 Na4 93.74(9) . . . . ?
C66 Na7 O3 Na4 118.82(12) . . . . ?
C87 Na7 O3 Na4 -88.78(17) . . . . ?
C35 Na7 O3 Na4 -127.99(12) . . . . ?
C67 Na7 O3 Na4 148.88(11) . . . . ?
Na3 Na7 O3 Na4 86.10(8) . . . . ?
C27 Na7 O3 Na4 -75.0(2) . . . . ?
C86 Na7 O3 Na4 -47.6(2) . . . . ?
C79 Na7 O3 Na4 -23.76(13) . . . . ?
O4 Na4 O3 C27 66.6(5) . . . . ?
O9 Na4 O3 C27 163.5(2) . . . . ?
O7 Na4 O3 C27 -103.9(2) . . . . ?
C28 Na4 O3 C27 30.3(2) . . . . ?
C33 Na4 O3 C27 65.6(2) . . . . ?
Na8 Na4 O3 C27 -109.1(2) . . . . ?
Na7 Na4 O3 C27 -107.1(2) . . . . ?
Na1 Na4 O3 C27 156.8(2) . . . . ?
Na3 Na4 O3 C27 172.1(2) . . . . ?
Na9 Na4 O3 C27 -152.0(2) . . . . ?
O4 Na4 O3 Na12 -12.2(5) . . . . ?
O9 Na4 O3 Na12 84.7(2) . . . . ?
O7 Na4 O3 Na12 177.2(2) . . . . ?
C28 Na4 O3 Na12 -48.6(2) . . . . ?
C27 Na4 O3 Na12 -78.9(3) . . . . ?
C33 Na4 O3 Na12 -13.2(2) . . . . ?
Na8 Na4 O3 Na12 172.06(15) . . . . ?
Na7 Na4 O3 Na12 174.0(2) . . . . ?
Na1 Na4 O3 Na12 77.9(2) . . . . ?
Na3 Na4 O3 Na12 93.3(2) . . . . ?
Na9 Na4 O3 Na12 129.1(2) . . . . ?
O4 Na4 O3 Na3 -105.5(4) . . . . ?
O9 Na4 O3 Na3 -8.61(11) . . . . ?
O7 Na4 O3 Na3 83.92(10) . . . . ?
C28 Na4 O3 Na3 -141.88(15) . . . . ?
C27 Na4 O3 Na3 -172.1(2) . . . . ?
C33 Na4 O3 Na3 -106.52(13) . . . . ?
Na8 Na4 O3 Na3 78.78(16) . . . . ?
Na7 Na4 O3 Na3 80.74(9) . . . . ?
Na1 Na4 O3 Na3 -15.34(14) . . . . ?
Na9 Na4 O3 Na3 35.82(8) . . . . ?
O4 Na4 O3 Na7 173.7(4) . . . . ?
O9 Na4 O3 Na7 -89.36(11) . . . . ?
O7 Na4 O3 Na7 3.18(9) . . . . ?
C28 Na4 O3 Na7 137.38(15) . . . . ?
C27 Na4 O3 Na7 107.1(2) . . . . ?
C33 Na4 O3 Na7 172.74(14) . . . . ?
Na8 Na4 O3 Na7 -1.97(17) . . . . ?
Na1 Na4 O3 Na7 -96.09(11) . . . . ?
Na3 Na4 O3 Na7 -80.74(9) . . . . ?
Na9 Na4 O3 Na7 -44.92(7) . . . . ?
O13B Na13 O4 C40 21.6(4) . . . . ?
O13A Na13 O4 C40 66.2(3) . . . . ?
C31 Na13 O4 C40 -132.5(3) . . . . ?
C30 Na13 O4 C40 -168.0(3) . . . . ?
C41 Na13 O4 C40 -31.3(2) . . . . ?
C46 Na13 O4 C40 -63.3(2) . . . . ?
C22A Na13 O4 C40 11.0(3) . . . . ?
C22B Na13 O4 C40 76.1(3) . . . . ?
C32 Na13 O4 C40 -127.0(2) . . . . ?
Na4 Na13 O4 C40 -168.3(3) . . . . ?
O13B Na13 O4 Na4 -170.1(4) . . . . ?
O13A Na13 O4 Na4 -125.5(3) . . . . ?
C40 Na13 O4 Na4 168.3(3) . . . . ?
C31 Na13 O4 Na4 35.8(2) . . . . ?
C30 Na13 O4 Na4 0.3(2) . . . . ?
C41 Na13 O4 Na4 137.02(16) . . . . ?
C46 Na13 O4 Na4 105.05(14) . . . . ?
C22A Na13 O4 Na4 179.29(18) . . . . ?
C22B Na13 O4 Na4 -115.6(2) . . . . ?
C32 Na13 O4 Na4 41.34(14) . . . . ?
O13B Na13 O4 Na8 -81.5(4) . . . . ?
O13A Na13 O4 Na8 -36.9(4) . . . . ?
C40 Na13 O4 Na8 -103.1(3) . . . . ?
C31 Na13 O4 Na8 124.5(2) . . . . ?
C30 Na13 O4 Na8 88.9(3) . . . . ?
C41 Na13 O4 Na8 -134.4(3) . . . . ?
C46 Na13 O4 Na8 -166.3(3) . . . . ?
C22A Na13 O4 Na8 -92.1(3) . . . . ?
C22B Na13 O4 Na8 -27.0(3) . . . . ?
C32 Na13 O4 Na8 130.0(2) . . . . ?
Na4 Na13 O4 Na8 88.6(2) . . . . ?
O13B Na13 O4 Na1 94.5(4) . . . . ?
O13A Na13 O4 Na1 139.0(3) . . . . ?
C40 Na13 O4 Na1 72.8(2) . . . . ?
C31 Na13 O4 Na1 -59.6(3) . . . . ?
C30 Na13 O4 Na1 -95.1(2) . . . . ?
C41 Na13 O4 Na1 41.57(18) . . . . ?
C46 Na13 O4 Na1 9.60(17) . . . . ?
C22A Na13 O4 Na1 83.8(2) . . . . ?
C22B Na13 O4 Na1 148.9(2) . . . . ?
C32 Na13 O4 Na1 -54.1(2) . . . . ?
Na4 Na13 O4 Na1 -95.45(19) . . . . ?
O9 Na4 O4 C40 -10.8(11) . . . . ?
O7 Na4 O4 C40 -104.3(11) . . . . ?
O3 Na4 O4 C40 85.2(12) . . . . ?
C28 Na4 O4 C40 116.4(11) . . . . ?
C27 Na4 O4 C40 132.2(11) . . . . ?
C33 Na4 O4 C40 86.1(11) . . . . ?
Na8 Na4 O4 C40 -97.9(11) . . . . ?
Na7 Na4 O4 C40 -103.6(11) . . . . ?
Na1 Na4 O4 C40 -19.5(11) . . . . ?
Na3 Na4 O4 C40 -2.9(12) . . . . ?
Na9 Na4 O4 C40 -55.8(11) . . . . ?
O9 Na4 O4 Na13 -129.60(13) . . . . ?
O7 Na4 O4 Na13 136.87(11) . . . . ?
O3 Na4 O4 Na13 -33.6(4) . . . . ?
C28 Na4 O4 Na13 -2.35(16) . . . . ?
C27 Na4 O4 Na13 13.4(2) . . . . ?
C33 Na4 O4 Na13 -32.67(15) . . . . ?
Na8 Na4 O4 Na13 143.31(14) . . . . ?
Na7 Na4 O4 Na13 137.60(15) . . . . ?
Na1 Na4 O4 Na13 -138.29(14) . . . . ?
Na3 Na4 O4 Na13 -121.71(13) . . . . ?
Na9 Na4 O4 Na13 -174.58(9) . . . . ?
O9 Na4 O4 Na8 87.09(11) . . . . ?
O7 Na4 O4 Na8 -6.43(10) . . . . ?
O3 Na4 O4 Na8 -176.9(4) . . . . ?
C28 Na4 O4 Na8 -145.66(12) . . . . ?
C27 Na4 O4 Na8 -129.89(19) . . . . ?
C33 Na4 O4 Na8 -175.98(11) . . . . ?
Na7 Na4 O4 Na8 -5.7(2) . . . . ?
Na1 Na4 O4 Na8 78.40(9) . . . . ?
Na3 Na4 O4 Na8 94.99(14) . . . . ?
Na9 Na4 O4 Na8 42.11(8) . . . . ?
O9 Na4 O4 Na1 8.69(12) . . . . ?
O7 Na4 O4 Na1 -84.84(10) . . . . ?
O3 Na4 O4 Na1 104.7(4) . . . . ?
C28 Na4 O4 Na1 135.94(12) . . . . ?
C27 Na4 O4 Na1 151.70(18) . . . . ?
C33 Na4 O4 Na1 105.62(12) . . . . ?
Na8 Na4 O4 Na1 -78.40(9) . . . . ?
Na7 Na4 O4 Na1 -84.11(18) . . . . ?
Na3 Na4 O4 Na1 16.59(16) . . . . ?
Na9 Na4 O4 Na1 -36.29(9) . . . . ?
O8 Na8 O4 C40 73.9(2) . . . . ?
O7 Na8 O4 C40 172.8(2) . . . . ?
C79 Na8 O4 C40 -161.9(2) . . . . ?
C100 Na8 O4 C40 -8.3(3) . . . . ?
C48 Na8 O4 C40 -55.0(2) . . . . ?
C47 Na8 O4 C40 -24.8(2) . . . . ?
C99 Na8 O4 C40 39.2(3) . . . . ?
Na4 Na8 O4 C40 166.6(2) . . . . ?
Na1 Na8 O4 C40 78.2(2) . . . . ?
C80 Na8 O4 C40 -134.3(2) . . . . ?
O8 Na8 O4 Na13 172.9(2) . . . . ?
O7 Na8 O4 Na13 -88.2(2) . . . . ?
C79 Na8 O4 Na13 -62.9(2) . . . . ?
C100 Na8 O4 Na13 90.7(3) . . . . ?
C48 Na8 O4 Na13 44.0(2) . . . . ?
C40 Na8 O4 Na13 99.0(3) . . . . ?
C47 Na8 O4 Na13 74.2(2) . . . . ?
C99 Na8 O4 Na13 138.2(2) . . . . ?
Na4 Na8 O4 Na13 -94.4(2) . . . . ?
Na1 Na8 O4 Na13 177.2(2) . . . . ?
C80 Na8 O4 Na13 -35.3(2) . . . . ?
O8 Na8 O4 Na4 -92.62(10) . . . . ?
O7 Na8 O4 Na4 6.27(10) . . . . ?
C79 Na8 O4 Na4 31.51(14) . . . . ?
C100 Na8 O4 Na4 -174.84(17) . . . . ?
C48 Na8 O4 Na4 138.44(14) . . . . ?
C40 Na8 O4 Na4 -166.6(2) . . . . ?
C47 Na8 O4 Na4 168.59(15) . . . . ?
C99 Na8 O4 Na4 -127.3(2) . . . . ?
Na1 Na8 O4 Na4 -88.35(9) . . . . ?
C80 Na8 O4 Na4 59.11(11) . . . . ?
O8 Na8 O4 Na1 -4.28(10) . . . . ?
O7 Na8 O4 Na1 94.62(9) . . . . ?
C79 Na8 O4 Na1 119.86(12) . . . . ?
C100 Na8 O4 Na1 -86.50(19) . . . . ?
C48 Na8 O4 Na1 -133.21(13) . . . . ?
C40 Na8 O4 Na1 -78.2(2) . . . . ?
C47 Na8 O4 Na1 -103.06(13) . . . . ?
C99 Na8 O4 Na1 -39.0(2) . . . . ?
Na4 Na8 O4 Na1 88.35(9) . . . . ?
C80 Na8 O4 Na1 147.45(10) . . . . ?
O1 Na1 O4 C40 67.6(4) . . . . ?
O9 Na1 O4 C40 166.9(2) . . . . ?
O8 Na1 O4 C40 -98.1(2) . . . . ?
C41 Na1 O4 C40 30.9(2) . . . . ?
C46 Na1 O4 C40 65.1(2) . . . . ?
Na5 Na1 O4 C40 -100.6(3) . . . . ?
Na8 Na1 O4 C40 -102.3(2) . . . . ?
Na4 Na1 O4 C40 175.5(3) . . . . ?
Na9 Na1 O4 C40 -147.3(2) . . . . ?
Na2 Na1 O4 C40 157.5(2) . . . . ?
O1 Na1 O4 Na13 -7.7(4) . . . . ?
O9 Na1 O4 Na13 91.59(19) . . . . ?
O8 Na1 O4 Na13 -173.37(17) . . . . ?
C40 Na1 O4 Na13 -75.3(3) . . . . ?
C41 Na1 O4 Na13 -44.36(19) . . . . ?
C46 Na1 O4 Na13 -10.16(18) . . . . ?
Na5 Na1 O4 Na13 -175.83(13) . . . . ?
Na8 Na1 O4 Na13 -177.5(2) . . . . ?
Na4 Na1 O4 Na13 100.2(2) . . . . ?
Na9 Na1 O4 Na13 137.46(17) . . . . ?
Na2 Na1 O4 Na13 82.2(2) . . . . ?
O1 Na1 O4 Na4 -107.9(3) . . . . ?
O9 Na1 O4 Na4 -8.66(11) . . . . ?
O8 Na1 O4 Na4 86.38(11) . . . . ?
C40 Na1 O4 Na4 -175.5(3) . . . . ?
C41 Na1 O4 Na4 -144.61(16) . . . . ?
C46 Na1 O4 Na4 -110.41(14) . . . . ?
Na5 Na1 O4 Na4 83.92(18) . . . . ?
Na8 Na1 O4 Na4 82.21(9) . . . . ?
Na9 Na1 O4 Na4 37.21(9) . . . . ?
Na2 Na1 O4 Na4 -18.01(15) . . . . ?
O1 Na1 O4 Na8 169.9(3) . . . . ?
O9 Na1 O4 Na8 -90.87(11) . . . . ?
O8 Na1 O4 Na8 4.17(10) . . . . ?
C40 Na1 O4 Na8 102.3(2) . . . . ?
C41 Na1 O4 Na8 133.18(15) . . . . ?
C46 Na1 O4 Na8 167.38(14) . . . . ?
Na5 Na1 O4 Na8 1.71(19) . . . . ?
Na4 Na1 O4 Na8 -82.21(9) . . . . ?
Na9 Na1 O4 Na8 -45.00(8) . . . . ?
Na2 Na1 O4 Na8 -100.22(11) . . . . ?
O1 Na5 O5 C53 -137.6(2) . . . . ?
O8 Na5 O5 C53 123.7(2) . . . . ?
C9 Na5 O5 C53 -71.8(3) . . . . ?
C92 Na5 O5 C53 94.3(2) . . . . ?
C61 Na5 O5 C53 -0.9(2) . . . . ?
C1 Na5 O5 C53 -109.9(2) . . . . ?
C8 Na5 O5 C53 -83.5(2) . . . . ?
Na1 Na5 O5 C53 174.2(2) . . . . ?
C60 Na5 O5 C53 15.0(2) . . . . ?
C93 Na5 O5 C53 83.5(3) . . . . ?
Na2 Na5 O5 C53 -139.1(2) . . . . ?
O1 Na5 O5 Na2 1.49(11) . . . . ?
O8 Na5 O5 Na2 -97.20(10) . . . . ?
C9 Na5 O5 Na2 67.30(18) . . . . ?
C92 Na5 O5 Na2 -126.56(11) . . . . ?
C61 Na5 O5 Na2 138.20(12) . . . . ?
C1 Na5 O5 Na2 29.26(11) . . . . ?
C8 Na5 O5 Na2 55.64(12) . . . . ?
Na1 Na5 O5 Na2 -46.63(8) . . . . ?
C60 Na5 O5 Na2 154.08(14) . . . . ?
C93 Na5 O5 Na2 -137.36(14) . . . . ?
O1 Na5 O5 Na6 27.8(4) . . . . ?
O8 Na5 O5 Na6 -70.9(4) . . . . ?
C9 Na5 O5 Na6 93.6(4) . . . . ?
C92 Na5 O5 Na6 -100.3(4) . . . . ?
C61 Na5 O5 Na6 164.5(4) . . . . ?
C1 Na5 O5 Na6 55.6(4) . . . . ?
C8 Na5 O5 Na6 82.0(4) . . . . ?
Na1 Na5 O5 Na6 -20.3(4) . . . . ?
C60 Na5 O5 Na6 -179.6(5) . . . . ?
C93 Na5 O5 Na6 -111.1(4) . . . . ?
Na2 Na5 O5 Na6 26.3(4) . . . . ?
O1 Na5 O5 Na9 89.10(10) . . . . ?
O8 Na5 O5 Na9 -9.60(10) . . . . ?
C9 Na5 O5 Na9 154.90(16) . . . . ?
C92 Na5 O5 Na9 -38.95(12) . . . . ?
C61 Na5 O5 Na9 -134.19(12) . . . . ?
C1 Na5 O5 Na9 116.86(11) . . . . ?
C8 Na5 O5 Na9 143.25(11) . . . . ?
Na1 Na5 O5 Na9 40.97(9) . . . . ?
C60 Na5 O5 Na9 -118.32(14) . . . . ?
C93 Na5 O5 Na9 -49.76(17) . . . . ?
Na2 Na5 O5 Na9 87.61(9) . . . . ?
O2 Na2 O5 C53 -64.7(3) . . . . ?
O9 Na2 O5 C53 -160.2(3) . . . . ?
O1 Na2 O5 C53 114.4(3) . . . . ?
C7 Na2 O5 C53 79.8(4) . . . . ?
C1 Na2 O5 C53 84.4(3) . . . . ?
C2 Na2 O5 C53 66.6(4) . . . . ?
Na6 Na2 O5 C53 -72.3(3) . . . . ?
Na5 Na2 O5 C53 115.7(3) . . . . ?
Na3 Na2 O5 C53 -115.3(3) . . . . ?
Na1 Na2 O5 C53 155.7(3) . . . . ?
Na9 Na2 O5 C53 -156.9(4) . . . . ?
O2 Na2 O5 Na5 179.60(10) . . . . ?
O9 Na2 O5 Na5 84.04(10) . . . . ?
O1 Na2 O5 Na5 -1.35(10) . . . . ?
C7 Na2 O5 Na5 -35.9(3) . . . . ?
C1 Na2 O5 Na5 -31.29(11) . . . . ?
C2 Na2 O5 Na5 -49.15(15) . . . . ?
Na6 Na2 O5 Na5 172.00(11) . . . . ?
Na3 Na2 O5 Na5 128.95(7) . . . . ?
Na1 Na2 O5 Na5 39.96(7) . . . . ?
Na9 Na2 O5 Na5 87.35(9) . . . . ?
O2 Na2 O5 Na6 7.59(10) . . . . ?
O9 Na2 O5 Na6 -87.96(10) . . . . ?
O1 Na2 O5 Na6 -173.35(9) . . . . ?
C7 Na2 O5 Na6 152.1(3) . . . . ?
C1 Na2 O5 Na6 156.71(10) . . . . ?
C2 Na2 O5 Na6 138.85(13) . . . . ?
Na5 Na2 O5 Na6 -172.00(11) . . . . ?
Na3 Na2 O5 Na6 -43.05(7) . . . . ?
Na1 Na2 O5 Na6 -132.04(7) . . . . ?
Na9 Na2 O5 Na6 -84.66(8) . . . . ?
O2 Na2 O5 Na9 92.25(10) . . . . ?
O9 Na2 O5 Na9 -3.30(10) . . . . ?
O1 Na2 O5 Na9 -88.69(9) . . . . ?
C7 Na2 O5 Na9 -123.2(3) . . . . ?
C1 Na2 O5 Na9 -118.63(11) . . . . ?
C2 Na2 O5 Na9 -136.50(12) . . . . ?
Na6 Na2 O5 Na9 84.66(8) . . . . ?
Na5 Na2 O5 Na9 -87.35(9) . . . . ?
Na3 Na2 O5 Na9 41.60(7) . . . . ?
Na1 Na2 O5 Na9 -47.39(7) . . . . ?
O6 Na6 O5 C53 -125.3(2) . . . . ?
O2 Na6 O5 C53 132.4(2) . . . . ?
C22 Na6 O5 C53 68.8(2) . . . . ?
C14 Na6 O5 C53 136.1(2) . . . . ?
C21 Na6 O5 C53 103.9(3) . . . . ?
C73 Na6 O5 C53 -72.3(2) . . . . ?
C74 Na6 O5 C53 -51.2(2) . . . . ?
Na2 Na6 O5 C53 139.7(2) . . . . ?
C54 Na6 O5 C53 34.80(19) . . . . ?
C66 Na6 O5 C53 -103.2(2) . . . . ?
O6 Na6 O5 Na5 68.3(4) . . . . ?
O2 Na6 O5 Na5 -34.0(4) . . . . ?
C53 Na6 O5 Na5 -166.4(5) . . . . ?
C22 Na6 O5 Na5 -97.6(4) . . . . ?
C14 Na6 O5 Na5 -30.3(5) . . . . ?
C21 Na6 O5 Na5 -62.5(5) . . . . ?
C73 Na6 O5 Na5 121.3(4) . . . . ?
C74 Na6 O5 Na5 142.4(4) . . . . ?
Na2 Na6 O5 Na5 -26.7(4) . . . . ?
C54 Na6 O5 Na5 -131.6(5) . . . . ?
C66 Na6 O5 Na5 90.4(4) . . . . ?
O6 Na6 O5 Na2 94.97(10) . . . . ?
O2 Na6 O5 Na2 -7.35(10) . . . . ?
C53 Na6 O5 Na2 -139.7(2) . . . . ?
C22 Na6 O5 Na2 -70.93(15) . . . . ?
C14 Na6 O5 Na2 -3.67(14) . . . . ?
C21 Na6 O5 Na2 -35.8(2) . . . . ?
C73 Na6 O5 Na2 147.97(11) . . . . ?
C74 Na6 O5 Na2 169.02(13) . . . . ?
C54 Na6 O5 Na2 -104.93(13) . . . . ?
C66 Na6 O5 Na2 117.08(11) . . . . ?
O6 Na6 O5 Na9 6.60(10) . . . . ?
O2 Na6 O5 Na9 -95.72(10) . . . . ?
C53 Na6 O5 Na9 131.9(2) . . . . ?
C22 Na6 O5 Na9 -159.29(14) . . . . ?
C14 Na6 O5 Na9 -92.03(13) . . . . ?
C21 Na6 O5 Na9 -124.21(19) . . . . ?
C73 Na6 O5 Na9 59.60(12) . . . . ?
C74 Na6 O5 Na9 80.66(15) . . . . ?
Na2 Na6 O5 Na9 -88.37(9) . . . . ?
C54 Na6 O5 Na9 166.70(15) . . . . ?
C66 Na6 O5 Na9 28.72(12) . . . . ?
O9 Na9 O5 C53 162.7(3) . . . . ?
O6 Na9 O5 C53 73.5(3) . . . . ?
O8 Na9 O5 C53 -106.7(3) . . . . ?
O7 Na9 O5 C53 172.2(15) . . . . ?
Na1 Na9 O5 C53 -152.1(3) . . . . ?
Na8 Na9 O5 C53 -118.1(3) . . . . ?
Na6 Na9 O5 C53 79.9(3) . . . . ?
Na3 Na9 O5 C53 118.5(3) . . . . ?
Na7 Na9 O5 C53 86.0(3) . . . . ?
Na5 Na9 O5 C53 -115.9(3) . . . . ?
Na2 Na9 O5 C53 159.4(3) . . . . ?
O9 Na9 O5 Na5 -81.39(10) . . . . ?
O6 Na9 O5 Na5 -170.54(10) . . . . ?
O8 Na9 O5 Na5 9.24(10) . . . . ?
O7 Na9 O5 Na5 -71.9(16) . . . . ?
Na1 Na9 O5 Na5 -36.13(8) . . . . ?
Na8 Na9 O5 Na5 -2.20(14) . . . . ?
Na6 Na9 O5 Na5 -164.22(13) . . . . ?
Na3 Na9 O5 Na5 -125.60(8) . . . . ?
Na7 Na9 O5 Na5 -158.04(10) . . . . ?
Na2 Na9 O5 Na5 -84.65(9) . . . . ?
O9 Na9 O5 Na2 3.26(10) . . . . ?
O6 Na9 O5 Na2 -85.88(10) . . . . ?
O8 Na9 O5 Na2 93.90(10) . . . . ?
O7 Na9 O5 Na2 12.8(16) . . . . ?
Na1 Na9 O5 Na2 48.52(7) . . . . ?
Na8 Na9 O5 Na2 82.46(12) . . . . ?
Na6 Na9 O5 Na2 -79.56(9) . . . . ?
Na3 Na9 O5 Na2 -40.94(8) . . . . ?
Na7 Na9 O5 Na2 -73.39(13) . . . . ?
Na5 Na9 O5 Na2 84.65(9) . . . . ?
O9 Na9 O5 Na6 82.82(10) . . . . ?
O6 Na9 O5 Na6 -6.32(10) . . . . ?
O8 Na9 O5 Na6 173.46(10) . . . . ?
O7 Na9 O5 Na6 92.4(16) . . . . ?
Na1 Na9 O5 Na6 128.08(8) . . . . ?
Na8 Na9 O5 Na6 162.02(9) . . . . ?
Na3 Na9 O5 Na6 38.62(7) . . . . ?
Na7 Na9 O5 Na6 6.17(15) . . . . ?
Na5 Na9 O5 Na6 164.22(13) . . . . ?
Na2 Na9 O5 Na6 79.56(9) . . . . ?
O2 Na6 O6 C66 -138.5(2) . . . . ?
O5 Na6 O6 C66 123.2(2) . . . . ?
C53 Na6 O6 C66 95.9(2) . . . . ?
C22 Na6 O6 C66 -72.1(3) . . . . ?
C14 Na6 O6 C66 -110.2(2) . . . . ?
C21 Na6 O6 C66 -82.8(2) . . . . ?
C73 Na6 O6 C66 11.8(2) . . . . ?
C74 Na6 O6 C66 -7.6(2) . . . . ?
Na2 Na6 O6 C66 172.5(2) . . . . ?
C54 Na6 O6 C66 97.6(3) . . . . ?
O2 Na6 O6 Na3 2.75(10) . . . . ?
O5 Na6 O6 Na3 -95.55(10) . . . . ?
C53 Na6 O6 Na3 -122.86(12) . . . . ?
C22 Na6 O6 Na3 69.11(17) . . . . ?
C14 Na6 O6 Na3 30.98(10) . . . . ?
C21 Na6 O6 Na3 58.38(11) . . . . ?
C73 Na6 O6 Na3 153.06(15) . . . . ?
C74 Na6 O6 Na3 133.64(12) . . . . ?
Na2 Na6 O6 Na3 -46.33(8) . . . . ?
C54 Na6 O6 Na3 -121.15(17) . . . . ?
C66 Na6 O6 Na3 141.2(3) . . . . ?
O2 Na6 O6 Na9 91.47(10) . . . . ?
O5 Na6 O6 Na9 -6.83(10) . . . . ?
C53 Na6 O6 Na9 -34.14(13) . . . . ?
C22 Na6 O6 Na9 157.83(15) . . . . ?
C14 Na6 O6 Na9 119.70(10) . . . . ?
C21 Na6 O6 Na9 147.09(11) . . . . ?
C73 Na6 O6 Na9 -118.22(15) . . . . ?
C74 Na6 O6 Na9 -137.64(12) . . . . ?
Na2 Na6 O6 Na9 42.39(9) . . . . ?
C54 Na6 O6 Na9 -32.4(2) . . . . ?
C66 Na6 O6 Na9 -130.1(3) . . . . ?
O2 Na6 O6 Na7 13.7(4) . . . . ?
O5 Na6 O6 Na7 -84.6(4) . . . . ?
C53 Na6 O6 Na7 -112.0(4) . . . . ?
C22 Na6 O6 Na7 80.0(4) . . . . ?
C14 Na6 O6 Na7 41.9(4) . . . . ?
C21 Na6 O6 Na7 69.3(4) . . . . ?
C73 Na6 O6 Na7 164.0(4) . . . . ?
C74 Na6 O6 Na7 144.5(4) . . . . ?
Na2 Na6 O6 Na7 -35.4(4) . . . . ?
C54 Na6 O6 Na7 -110.2(4) . . . . ?
C66 Na6 O6 Na7 152.1(5) . . . . ?
O3 Na3 O6 C66 -60.7(3) . . . . ?
O9 Na3 O6 C66 -157.7(3) . . . . ?
O2 Na3 O6 C66 112.6(3) . . . . ?
C14 Na3 O6 C66 81.7(3) . . . . ?
C20 Na3 O6 C66 73.4(4) . . . . ?
C15 Na3 O6 C66 62.5(4) . . . . ?
Na7 Na3 O6 C66 -68.5(3) . . . . ?
Na6 Na3 O6 C66 115.1(3) . . . . ?
Na2 Na3 O6 C66 156.7(3) . . . . ?
Na4 Na3 O6 C66 -112.8(3) . . . . ?
Na9 Na3 O6 C66 -155.8(4) . . . . ?
O3 Na3 O6 Na6 -175.80(10) . . . . ?
O9 Na3 O6 Na6 87.20(10) . . . . ?
O2 Na3 O6 Na6 -2.50(9) . . . . ?
C14 Na3 O6 Na6 -33.36(11) . . . . ?
C20 Na3 O6 Na6 -41.7(3) . . . . ?
C15 Na3 O6 Na6 -52.64(15) . . . . ?
Na7 Na3 O6 Na6 176.40(11) . . . . ?
Na2 Na3 O6 Na6 41.58(7) . . . . ?
Na4 Na3 O6 Na6 132.06(7) . . . . ?
Na9 Na3 O6 Na6 89.07(9) . . . . ?
O3 Na3 O6 Na9 95.13(10) . . . . ?
O9 Na3 O6 Na9 -1.87(10) . . . . ?
O2 Na3 O6 Na9 -91.58(9) . . . . ?
C14 Na3 O6 Na9 -122.43(11) . . . . ?
C20 Na3 O6 Na9 -130.8(3) . . . . ?
C15 Na3 O6 Na9 -141.71(13) . . . . ?
Na7 Na3 O6 Na9 87.33(8) . . . . ?
Na6 Na3 O6 Na9 -89.07(9) . . . . ?
Na2 Na3 O6 Na9 -47.49(7) . . . . ?
Na4 Na3 O6 Na9 42.99(8) . . . . ?
O3 Na3 O6 Na7 7.80(10) . . . . ?
O9 Na3 O6 Na7 -89.20(10) . . . . ?
O2 Na3 O6 Na7 -178.90(9) . . . . ?
C14 Na3 O6 Na7 150.24(11) . . . . ?
C20 Na3 O6 Na7 141.9(3) . . . . ?
C15 Na3 O6 Na7 130.96(13) . . . . ?
Na6 Na3 O6 Na7 -176.40(11) . . . . ?
Na2 Na3 O6 Na7 -134.82(7) . . . . ?
Na4 Na3 O6 Na7 -44.34(7) . . . . ?
Na9 Na3 O6 Na7 -87.33(8) . . . . ?
O9 Na9 O6 C66 162.3(3) . . . . ?
O8 Na9 O6 C66 100(14) . . . . ?
O7 Na9 O6 C66 74.7(3) . . . . ?
O5 Na9 O6 C66 -108.8(3) . . . . ?
Na1 Na9 O6 C66 163.6(2) . . . . ?
Na8 Na9 O6 C66 83.2(3) . . . . ?
Na6 Na9 O6 C66 -115.4(3) . . . . ?
Na3 Na9 O6 C66 160.5(3) . . . . ?
Na7 Na9 O6 C66 83.0(3) . . . . ?
Na5 Na9 O6 C66 -118.1(3) . . . . ?
Na2 Na9 O6 C66 -153.0(3) . . . . ?
O9 Na9 O6 Na6 -82.26(11) . . . . ?
O8 Na9 O6 Na6 -145(84) . . . . ?
O7 Na9 O6 Na6 -169.83(10) . . . . ?
O5 Na9 O6 Na6 6.60(10) . . . . ?
Na1 Na9 O6 Na6 -80.97(12) . . . . ?
Na8 Na9 O6 Na6 -161.34(9) . . . . ?
Na3 Na9 O6 Na6 -84.08(10) . . . . ?
Na7 Na9 O6 Na6 -161.52(13) . . . . ?
Na5 Na9 O6 Na6 -2.63(15) . . . . ?
Na2 Na9 O6 Na6 -37.54(8) . . . . ?
O9 Na9 O6 Na3 1.82(10) . . . . ?
O8 Na9 O6 Na3 -60(14) . . . . ?
O7 Na9 O6 Na3 -85.75(10) . . . . ?
O5 Na9 O6 Na3 90.68(10) . . . . ?
Na1 Na9 O6 Na3 3.11(14) . . . . ?
Na8 Na9 O6 Na3 -77.26(13) . . . . ?
Na6 Na9 O6 Na3 84.08(10) . . . . ?
Na7 Na9 O6 Na3 -77.44(9) . . . . ?
Na5 Na9 O6 Na3 81.45(12) . . . . ?
Na2 Na9 O6 Na3 46.54(7) . . . . ?
O9 Na9 O6 Na7 79.26(10) . . . . ?
O8 Na9 O6 Na7 17(14) . . . . ?
O7 Na9 O6 Na7 -8.31(9) . . . . ?
O5 Na9 O6 Na7 168.12(10) . . . . ?
Na1 Na9 O6 Na7 80.55(12) . . . . ?
Na8 Na9 O6 Na7 0.18(15) . . . . ?
Na6 Na9 O6 Na7 161.52(13) . . . . ?
Na3 Na9 O6 Na7 77.44(9) . . . . ?
Na5 Na9 O6 Na7 158.89(9) . . . . ?
Na2 Na9 O6 Na7 123.98(8) . . . . ?
O7 Na7 O6 C66 -118.8(2) . . . . ?
O3 Na7 O6 C66 135.3(2) . . . . ?
C87 Na7 O6 C66 -42.6(2) . . . . ?
C35 Na7 O6 C66 74.1(3) . . . . ?
C67 Na7 O6 C66 34.0(2) . . . . ?
Na3 Na7 O6 C66 142.9(2) . . . . ?
C27 Na7 O6 C66 141.5(2) . . . . ?
C86 Na7 O6 C66 -66.3(2) . . . . ?
Na4 Na7 O6 C66 -167.9(2) . . . . ?
C79 Na7 O6 C66 -96.7(2) . . . . ?
O7 Na7 O6 Na6 87.2(4) . . . . ?
O3 Na7 O6 Na6 -18.7(4) . . . . ?
C66 Na7 O6 Na6 -154.0(5) . . . . ?
C87 Na7 O6 Na6 163.4(4) . . . . ?
C35 Na7 O6 Na6 -79.9(4) . . . . ?
C67 Na7 O6 Na6 -120.0(4) . . . . ?
Na3 Na7 O6 Na6 -11.1(3) . . . . ?
C27 Na7 O6 Na6 -12.4(4) . . . . ?
C86 Na7 O6 Na6 139.8(4) . . . . ?
Na4 Na7 O6 Na6 38.1(4) . . . . ?
C79 Na7 O6 Na6 109.3(4) . . . . ?
O7 Na7 O6 Na3 98.31(10) . . . . ?
O3 Na7 O6 Na3 -7.58(10) . . . . ?
C66 Na7 O6 Na3 -142.9(2) . . . . ?
C87 Na7 O6 Na3 174.55(13) . . . . ?
C35 Na7 O6 Na3 -68.78(18) . . . . ?
C67 Na7 O6 Na3 -108.83(15) . . . . ?
C27 Na7 O6 Na3 -1.32(14) . . . . ?
C86 Na7 O6 Na3 150.88(11) . . . . ?
Na4 Na7 O6 Na3 49.21(8) . . . . ?
C79 Na7 O6 Na3 120.43(10) . . . . ?
O7 Na7 O6 Na9 9.08(10) . . . . ?
O3 Na7 O6 Na9 -96.81(10) . . . . ?
C66 Na7 O6 Na9 127.9(2) . . . . ?
C87 Na7 O6 Na9 85.32(15) . . . . ?
C35 Na7 O6 Na9 -158.02(16) . . . . ?
C67 Na7 O6 Na9 161.94(16) . . . . ?
Na3 Na7 O6 Na9 -89.23(9) . . . . ?
C27 Na7 O6 Na9 -90.55(14) . . . . ?
C86 Na7 O6 Na9 61.64(12) . . . . ?
Na4 Na7 O6 Na9 -40.02(9) . . . . ?
C79 Na7 O6 Na9 31.20(12) . . . . ?
O3 Na7 O7 C79 -136.2(2) . . . . ?
O6 Na7 O7 C79 122.9(2) . . . . ?
C66 Na7 O7 C79 94.2(2) . . . . ?
C87 Na7 O7 C79 -1.8(2) . . . . ?
C35 Na7 O7 C79 -68.1(3) . . . . ?
C67 Na7 O7 C79 88.0(3) . . . . ?
Na3 Na7 O7 C79 173.2(2) . . . . ?
C27 Na7 O7 C79 -110.5(2) . . . . ?
C86 Na7 O7 C79 14.4(2) . . . . ?
Na4 Na7 O7 C79 -139.9(3) . . . . ?
O3 Na7 O7 Na4 3.67(11) . . . . ?
O6 Na7 O7 Na4 -97.20(10) . . . . ?
C66 Na7 O7 Na4 -125.92(11) . . . . ?
C87 Na7 O7 Na4 138.13(13) . . . . ?
C35 Na7 O7 Na4 71.77(16) . . . . ?
C67 Na7 O7 Na4 -132.06(18) . . . . ?
Na3 Na7 O7 Na4 -46.85(8) . . . . ?
C27 Na7 O7 Na4 29.38(11) . . . . ?
C86 Na7 O7 Na4 154.34(15) . . . . ?
C79 Na7 O7 Na4 139.9(3) . . . . ?
O3 Na7 O7 Na8 25.3(4) . . . . ?
O6 Na7 O7 Na8 -75.6(4) . . . . ?
C66 Na7 O7 Na8 -104.3(4) . . . . ?
C87 Na7 O7 Na8 159.7(4) . . . . ?
C35 Na7 O7 Na8 93.4(4) . . . . ?
C67 Na7 O7 Na8 -110.5(4) . . . . ?
Na3 Na7 O7 Na8 -25.3(4) . . . . ?
C27 Na7 O7 Na8 51.0(4) . . . . ?
C86 Na7 O7 Na8 175.9(4) . . . . ?
Na4 Na7 O7 Na8 21.6(4) . . . . ?
C79 Na7 O7 Na8 161.5(6) . . . . ?
O3 Na7 O7 Na9 92.14(10) . . . . ?
O6 Na7 O7 Na9 -8.73(10) . . . . ?
C66 Na7 O7 Na9 -37.44(13) . . . . ?
C87 Na7 O7 Na9 -133.40(13) . . . . ?
C35 Na7 O7 Na9 160.24(14) . . . . ?
C67 Na7 O7 Na9 -43.6(2) . . . . ?
Na3 Na7 O7 Na9 41.62(9) . . . . ?
C27 Na7 O7 Na9 117.85(11) . . . . ?
C86 Na7 O7 Na9 -117.18(14) . . . . ?
Na4 Na7 O7 Na9 88.47(9) . . . . ?
C79 Na7 O7 Na9 -131.6(3) . . . . ?
O4 Na4 O7 C79 -66.1(4) . . . . ?
O9 Na4 O7 C79 -160.7(3) . . . . ?
O3 Na4 O7 C79 111.2(3) . . . . ?
C28 Na4 O7 C79 64.1(4) . . . . ?
C27 Na4 O7 C79 81.2(3) . . . . ?
C33 Na4 O7 C79 89.0(4) . . . . ?
Na8 Na4 O7 C79 -72.4(3) . . . . ?
Na7 Na4 O7 C79 114.4(4) . . . . ?
Na1 Na4 O7 C79 -115.0(3) . . . . ?
Na3 Na4 O7 C79 154.9(3) . . . . ?
Na9 Na4 O7 C79 -157.8(4) . . . . ?
O4 Na4 O7 Na7 179.48(10) . . . . ?
O9 Na4 O7 Na7 84.88(10) . . . . ?
O3 Na4 O7 Na7 -3.18(9) . . . . ?
C28 Na4 O7 Na7 -50.31(16) . . . . ?
C27 Na4 O7 Na7 -33.23(12) . . . . ?
C33 Na4 O7 Na7 -25.4(3) . . . . ?
Na8 Na4 O7 Na7 173.15(11) . . . . ?
Na1 Na4 O7 Na7 130.59(7) . . . . ?
Na3 Na4 O7 Na7 40.48(7) . . . . ?
Na9 Na4 O7 Na7 87.82(9) . . . . ?
O4 Na4 O7 Na8 6.34(10) . . . . ?
O9 Na4 O7 Na8 -88.26(10) . . . . ?
O3 Na4 O7 Na8 -176.32(9) . . . . ?
C28 Na4 O7 Na8 136.54(14) . . . . ?
C27 Na4 O7 Na8 153.63(11) . . . . ?
C33 Na4 O7 Na8 161.4(3) . . . . ?
Na7 Na4 O7 Na8 -173.15(11) . . . . ?
Na1 Na4 O7 Na8 -42.56(7) . . . . ?
Na3 Na4 O7 Na8 -132.67(7) . . . . ?
Na9 Na4 O7 Na8 -85.33(9) . . . . ?
O4 Na4 O7 Na9 91.66(10) . . . . ?
O9 Na4 O7 Na9 -2.93(10) . . . . ?
O3 Na4 O7 Na9 -90.99(9) . . . . ?
C28 Na4 O7 Na9 -138.13(14) . . . . ?
C27 Na4 O7 Na9 -121.04(11) . . . . ?
C33 Na4 O7 Na9 -113.3(3) . . . . ?
Na8 Na4 O7 Na9 85.33(9) . . . . ?
Na7 Na4 O7 Na9 -87.82(9) . . . . ?
Na1 Na4 O7 Na9 42.77(7) . . . . ?
Na3 Na4 O7 Na9 -47.34(7) . . . . ?
O8 Na8 O7 C79 -121.2(2) . . . . ?
O4 Na8 O7 C79 134.8(2) . . . . ?
C100 Na8 O7 C79 -44.4(2) . . . . ?
C48 Na8 O7 C79 71.3(3) . . . . ?
C40 Na8 O7 C79 139.0(2) . . . . ?
C47 Na8 O7 C79 109.0(3) . . . . ?
C99 Na8 O7 C79 -68.2(2) . . . . ?
Na4 Na8 O7 C79 140.9(2) . . . . ?
Na1 Na8 O7 C79 -171.61(19) . . . . ?
C80 Na8 O7 C79 34.9(2) . . . . ?
O8 Na8 O7 Na7 76.0(4) . . . . ?
O4 Na8 O7 Na7 -28.0(4) . . . . ?
C79 Na8 O7 Na7 -162.7(5) . . . . ?
C100 Na8 O7 Na7 152.8(4) . . . . ?
C48 Na8 O7 Na7 -91.5(4) . . . . ?
C40 Na8 O7 Na7 -23.8(5) . . . . ?
C47 Na8 O7 Na7 -53.8(5) . . . . ?
C99 Na8 O7 Na7 129.0(4) . . . . ?
Na4 Na8 O7 Na7 -21.8(4) . . . . ?
Na1 Na8 O7 Na7 25.6(4) . . . . ?
C80 Na8 O7 Na7 -127.9(4) . . . . ?
O8 Na8 O7 Na4 97.86(10) . . . . ?
O4 Na8 O7 Na4 -6.16(10) . . . . ?
C79 Na8 O7 Na4 -140.9(2) . . . . ?
C100 Na8 O7 Na4 174.66(12) . . . . ?
C48 Na8 O7 Na4 -69.64(17) . . . . ?
C40 Na8 O7 Na4 -1.95(15) . . . . ?
C47 Na8 O7 Na4 -31.9(2) . . . . ?
C99 Na8 O7 Na4 150.82(10) . . . . ?
Na1 Na8 O7 Na4 47.46(8) . . . . ?
C80 Na8 O7 Na4 -106.04(14) . . . . ?
O8 Na8 O7 Na9 8.78(10) . . . . ?
O4 Na8 O7 Na9 -95.24(10) . . . . ?
C79 Na8 O7 Na9 130.0(2) . . . . ?
C100 Na8 O7 Na9 85.58(14) . . . . ?
C48 Na8 O7 Na9 -158.72(15) . . . . ?
C40 Na8 O7 Na9 -91.03(14) . . . . ?
C47 Na8 O7 Na9 -121.0(2) . . . . ?
C99 Na8 O7 Na9 61.74(11) . . . . ?
Na4 Na8 O7 Na9 -89.08(9) . . . . ?
Na1 Na8 O7 Na9 -41.62(8) . . . . ?
C80 Na8 O7 Na9 164.88(15) . . . . ?
O9 Na9 O7 C79 164.0(3) . . . . ?
O6 Na9 O7 C79 -106.8(3) . . . . ?
O8 Na9 O7 C79 73.4(3) . . . . ?
O5 Na9 O7 C79 154.5(15) . . . . ?
Na1 Na9 O7 C79 118.8(3) . . . . ?
Na8 Na9 O7 C79 81.6(3) . . . . ?
Na6 Na9 O7 C79 -116.5(3) . . . . ?
Na3 Na9 O7 C79 -151.7(3) . . . . ?
Na7 Na9 O7 C79 -115.5(3) . . . . ?
Na5 Na9 O7 C79 86.1(3) . . . . ?
Na2 Na9 O7 C79 166.5(2) . . . . ?
O9 Na9 O7 Na7 -80.43(10) . . . . ?
O6 Na9 O7 Na7 8.75(10) . . . . ?
O8 Na9 O7 Na7 -171.05(10) . . . . ?
O5 Na9 O7 Na7 -90.0(16) . . . . ?
Na1 Na9 O7 Na7 -125.66(8) . . . . ?
Na8 Na9 O7 Na7 -162.88(13) . . . . ?
Na6 Na9 O7 Na7 -1.00(14) . . . . ?
Na3 Na9 O7 Na7 -36.12(8) . . . . ?
Na5 Na9 O7 Na7 -158.40(9) . . . . ?
Na2 Na9 O7 Na7 -77.92(12) . . . . ?
O9 Na9 O7 Na4 2.87(10) . . . . ?
O6 Na9 O7 Na4 92.05(10) . . . . ?
O8 Na9 O7 Na4 -87.76(10) . . . . ?
O5 Na9 O7 Na4 -6.7(17) . . . . ?
Na1 Na9 O7 Na4 -42.36(8) . . . . ?
Na8 Na9 O7 Na4 -79.58(9) . . . . ?
Na6 Na9 O7 Na4 82.30(12) . . . . ?
Na3 Na9 O7 Na4 47.18(7) . . . . ?
Na7 Na9 O7 Na4 83.30(10) . . . . ?
Na5 Na9 O7 Na4 -75.10(13) . . . . ?
Na2 Na9 O7 Na4 5.37(13) . . . . ?
O9 Na9 O7 Na8 82.46(10) . . . . ?
O6 Na9 O7 Na8 171.63(10) . . . . ?
O8 Na9 O7 Na8 -8.17(10) . . . . ?
O5 Na9 O7 Na8 72.9(16) . . . . ?
Na1 Na9 O7 Na8 37.22(8) . . . . ?
Na6 Na9 O7 Na8 161.89(9) . . . . ?
Na3 Na9 O7 Na8 126.77(8) . . . . ?
Na7 Na9 O7 Na8 162.88(13) . . . . ?
Na5 Na9 O7 Na8 4.48(15) . . . . ?
Na2 Na9 O7 Na8 84.96(11) . . . . ?
O4 Na8 O8 C92 -146.7(2) . . . . ?
O7 Na8 O8 C92 113.7(2) . . . . ?
C79 Na8 O8 C92 84.7(2) . . . . ?
C100 Na8 O8 C92 -6.9(2) . . . . ?
C48 Na8 O8 C92 -78.7(3) . . . . ?
C40 Na8 O8 C92 -119.4(2) . . . . ?
C47 Na8 O8 C92 -92.5(2) . . . . ?
C99 Na8 O8 C92 11.2(2) . . . . ?
Na4 Na8 O8 C92 163.8(2) . . . . ?
Na1 Na8 O8 C92 -151.2(3) . . . . ?
C80 Na8 O8 C92 82.2(3) . . . . ?
O4 Na8 O8 Na1 4.46(10) . . . . ?
O7 Na8 O8 Na1 -95.13(10) . . . . ?
C79 Na8 O8 Na1 -124.15(12) . . . . ?
C100 Na8 O8 Na1 144.27(12) . . . . ?
C48 Na8 O8 Na1 72.52(17) . . . . ?
C40 Na8 O8 Na1 31.77(11) . . . . ?
C47 Na8 O8 Na1 58.73(12) . . . . ?
C99 Na8 O8 Na1 162.38(14) . . . . ?
Na4 Na8 O8 Na1 -45.02(8) . . . . ?
C80 Na8 O8 Na1 -126.59(18) . . . . ?
O4 Na8 O8 Na5 19.5(4) . . . . ?
O7 Na8 O8 Na5 -80.1(3) . . . . ?
C79 Na8 O8 Na5 -109.1(3) . . . . ?
C100 Na8 O8 Na5 159.3(3) . . . . ?
C48 Na8 O8 Na5 87.6(4) . . . . ?
C40 Na8 O8 Na5 46.8(3) . . . . ?
C47 Na8 O8 Na5 73.8(3) . . . . ?
C99 Na8 O8 Na5 177.4(4) . . . . ?
Na4 Na8 O8 Na5 -30.0(3) . . . . ?
Na1 Na8 O8 Na5 15.0(3) . . . . ?
C80 Na8 O8 Na5 -111.5(3) . . . . ?
O4 Na8 O8 Na9 90.75(10) . . . . ?
O7 Na8 O8 Na9 -8.84(10) . . . . ?
C79 Na8 O8 Na9 -37.86(14) . . . . ?
C100 Na8 O8 Na9 -129.44(12) . . . . ?
C48 Na8 O8 Na9 158.81(15) . . . . ?
C40 Na8 O8 Na9 118.05(11) . . . . ?
C47 Na8 O8 Na9 145.02(11) . . . . ?
C99 Na8 O8 Na9 -111.33(13) . . . . ?
Na4 Na8 O8 Na9 41.27(9) . . . . ?
Na1 Na8 O8 Na9 86.29(9) . . . . ?
C80 Na8 O8 Na9 -40.3(2) . . . . ?
O1 Na1 O8 C92 -59.9(4) . . . . ?
O9 Na1 O8 C92 -155.5(4) . . . . ?
O4 Na1 O8 C92 114.7(4) . . . . ?
C40 Na1 O8 C92 82.4(4) . . . . ?
C41 Na1 O8 C92 63.1(5) . . . . ?
C46 Na1 O8 C92 77.2(5) . . . . ?
Na5 Na1 O8 C92 -66.9(4) . . . . ?
Na8 Na1 O8 C92 118.8(5) . . . . ?
Na4 Na1 O8 C92 158.9(4) . . . . ?
Na9 Na1 O8 C92 -153.7(5) . . . . ?
Na2 Na1 O8 C92 -110.6(4) . . . . ?
O1 Na1 O8 Na8 -178.72(10) . . . . ?
O9 Na1 O8 Na8 85.71(10) . . . . ?
O4 Na1 O8 Na8 -4.14(10) . . . . ?
C40 Na1 O8 Na8 -36.36(12) . . . . ?
C41 Na1 O8 Na8 -55.74(16) . . . . ?
C46 Na1 O8 Na8 -41.6(3) . . . . ?
Na5 Na1 O8 Na8 174.28(11) . . . . ?
Na4 Na1 O8 Na8 40.07(7) . . . . ?
Na9 Na1 O8 Na8 87.45(9) . . . . ?
Na2 Na1 O8 Na8 130.61(7) . . . . ?
O1 Na1 O8 Na5 7.00(10) . . . . ?
O9 Na1 O8 Na5 -88.57(10) . . . . ?
O4 Na1 O8 Na5 -178.43(9) . . . . ?
C40 Na1 O8 Na5 149.36(11) . . . . ?
C41 Na1 O8 Na5 129.98(14) . . . . ?
C46 Na1 O8 Na5 144.1(3) . . . . ?
Na8 Na1 O8 Na5 -174.28(11) . . . . ?
Na4 Na1 O8 Na5 -134.21(7) . . . . ?
Na9 Na1 O8 Na5 -86.83(8) . . . . ?
Na2 Na1 O8 Na5 -43.67(7) . . . . ?
O1 Na1 O8 Na9 93.83(10) . . . . ?
O9 Na1 O8 Na9 -1.74(10) . . . . ?
O4 Na1 O8 Na9 -91.60(9) . . . . ?
C40 Na1 O8 Na9 -123.81(11) . . . . ?
C41 Na1 O8 Na9 -143.19(14) . . . . ?
C46 Na1 O8 Na9 -129.1(3) . . . . ?
Na5 Na1 O8 Na9 86.83(8) . . . . ?
Na8 Na1 O8 Na9 -87.45(9) . . . . ?
Na4 Na1 O8 Na9 -47.38(7) . . . . ?
Na2 Na1 O8 Na9 43.16(7) . . . . ?
O5 Na5 O8 C92 -111.6(2) . . . . ?
O1 Na5 O8 C92 145.7(2) . . . . ?
C9 Na5 O8 C92 81.9(2) . . . . ?
C61 Na5 O8 C92 -35.0(2) . . . . ?
C1 Na5 O8 C92 147.5(2) . . . . ?
C8 Na5 O8 C92 115.9(3) . . . . ?
Na1 Na5 O8 C92 152.1(2) . . . . ?
C60 Na5 O8 C92 -59.5(2) . . . . ?
C93 Na5 O8 C92 32.9(2) . . . . ?
Na2 Na5 O8 C92 -159.84(19) . . . . ?
O5 Na5 O8 Na8 81.1(3) . . . . ?
O1 Na5 O8 Na8 -21.6(3) . . . . ?
C9 Na5 O8 Na8 -85.4(4) . . . . ?
C92 Na5 O8 Na8 -167.3(5) . . . . ?
C61 Na5 O8 Na8 157.7(3) . . . . ?
C1 Na5 O8 Na8 -19.8(4) . . . . ?
C8 Na5 O8 Na8 -51.4(4) . . . . ?
Na1 Na5 O8 Na8 -15.2(3) . . . . ?
C60 Na5 O8 Na8 133.2(3) . . . . ?
C93 Na5 O8 Na8 -134.3(4) . . . . ?
Na2 Na5 O8 Na8 32.9(3) . . . . ?
O5 Na5 O8 Na1 96.28(10) . . . . ?
O1 Na5 O8 Na1 -6.44(9) . . . . ?
C9 Na5 O8 Na1 -70.21(16) . . . . ?
C92 Na5 O8 Na1 -152.1(2) . . . . ?
C61 Na5 O8 Na1 172.93(13) . . . . ?
C1 Na5 O8 Na1 -4.59(15) . . . . ?
C8 Na5 O8 Na1 -36.2(2) . . . . ?
C60 Na5 O8 Na1 148.42(11) . . . . ?
C93 Na5 O8 Na1 -119.17(13) . . . . ?
Na2 Na5 O8 Na1 48.06(8) . . . . ?
O5 Na5 O8 Na9 9.71(10) . . . . ?
O1 Na5 O8 Na9 -93.02(10) . . . . ?
C9 Na5 O8 Na9 -156.78(14) . . . . ?
C92 Na5 O8 Na9 121.3(2) . . . . ?
C61 Na5 O8 Na9 86.36(14) . . . . ?
C1 Na5 O8 Na9 -91.16(14) . . . . ?
C8 Na5 O8 Na9 -122.79(19) . . . . ?
Na1 Na5 O8 Na9 -86.57(9) . . . . ?
C60 Na5 O8 Na9 61.85(12) . . . . ?
C93 Na5 O8 Na9 154.26(15) . . . . ?
Na2 Na5 O8 Na9 -38.51(8) . . . . ?
O9 Na9 O8 C92 166.5(2) . . . . ?
O6 Na9 O8 C92 -131(14) . . . . ?
O7 Na9 O8 C92 -106.0(2) . . . . ?
O5 Na9 O8 C92 77.6(2) . . . . ?
Na1 Na9 O8 C92 164.8(3) . . . . ?
Na8 Na9 O8 C92 -114.3(3) . . . . ?
Na6 Na9 O8 C92 84.5(3) . . . . ?
Na3 Na9 O8 C92 168.7(2) . . . . ?
Na7 Na9 O8 C92 -114.4(2) . . . . ?
Na5 Na9 O8 C92 86.5(2) . . . . ?
Na2 Na9 O8 C92 121.7(2) . . . . ?
O9 Na9 O8 Na8 -79.21(11) . . . . ?
O6 Na9 O8 Na8 -17(14) . . . . ?
O7 Na9 O8 Na8 8.35(10) . . . . ?
O5 Na9 O8 Na8 -168.08(10) . . . . ?
Na1 Na9 O8 Na8 -80.91(9) . . . . ?
Na6 Na9 O8 Na8 -161.20(10) . . . . ?
Na3 Na9 O8 Na8 -77.00(13) . . . . ?
Na7 Na9 O8 Na8 -0.08(14) . . . . ?
Na5 Na9 O8 Na8 -159.12(13) . . . . ?
Na2 Na9 O8 Na8 -123.92(8) . . . . ?
O9 Na9 O8 Na1 1.70(10) . . . . ?
O6 Na9 O8 Na1 64(14) . . . . ?
O7 Na9 O8 Na1 89.26(10) . . . . ?
O5 Na9 O8 Na1 -87.17(9) . . . . ?
Na8 Na9 O8 Na1 80.91(9) . . . . ?
Na6 Na9 O8 Na1 -80.30(13) . . . . ?
Na3 Na9 O8 Na1 3.91(14) . . . . ?
Na7 Na9 O8 Na1 80.83(12) . . . . ?
Na5 Na9 O8 Na1 -78.21(9) . . . . ?
Na2 Na9 O8 Na1 -43.01(8) . . . . ?
O9 Na9 O8 Na5 79.91(10) . . . . ?
O6 Na9 O8 Na5 142(84) . . . . ?
O7 Na9 O8 Na5 167.47(10) . . . . ?
O5 Na9 O8 Na5 -8.96(10) . . . . ?
Na1 Na9 O8 Na5 78.21(9) . . . . ?
Na8 Na9 O8 Na5 159.12(13) . . . . ?
Na6 Na9 O8 Na5 -2.08(15) . . . . ?
Na3 Na9 O8 Na5 82.12(12) . . . . ?
Na7 Na9 O8 Na5 159.04(9) . . . . ?
Na2 Na9 O8 Na5 35.20(8) . . . . ?
O3 Na3 O9 Na4 -9.78(13) . . . . ?
O6 Na3 O9 Na4 93.24(11) . . . . ?
O2 Na3 O9 Na4 -171.47(11) . . . . ?
C14 Na3 O9 Na4 -166.61(13) . . . . ?
C20 Na3 O9 Na4 -109.32(13) . . . . ?
C15 Na3 O9 Na4 -131.88(15) . . . . ?
Na7 Na3 O9 Na4 40.82(10) . . . . ?
Na6 Na3 O9 Na4 140.71(10) . . . . ?
Na2 Na3 O9 Na4 -178.75(17) . . . . ?
Na9 Na3 O9 Na4 91.35(12) . . . . ?
O3 Na3 O9 Na1 -83(5) . . . . ?
O6 Na3 O9 Na1 20(5) . . . . ?
O2 Na3 O9 Na1 115(5) . . . . ?
C14 Na3 O9 Na1 120(5) . . . . ?
C20 Na3 O9 Na1 177(100) . . . . ?
C15 Na3 O9 Na1 155(5) . . . . ?
Na7 Na3 O9 Na1 -32(5) . . . . ?
Na6 Na3 O9 Na1 67(5) . . . . ?
Na2 Na3 O9 Na1 108(5) . . . . ?
Na4 Na3 O9 Na1 -73(5) . . . . ?
Na9 Na3 O9 Na1 18(5) . . . . ?
O3 Na3 O9 Na2 168.97(11) . . . . ?
O6 Na3 O9 Na2 -88.01(11) . . . . ?
O2 Na3 O9 Na2 7.29(11) . . . . ?
C14 Na3 O9 Na2 12.15(18) . . . . ?
C20 Na3 O9 Na2 69.44(14) . . . . ?
C15 Na3 O9 Na2 46.88(19) . . . . ?
Na7 Na3 O9 Na2 -140.42(10) . . . . ?
Na6 Na3 O9 Na2 -40.53(10) . . . . ?
Na4 Na3 O9 Na2 178.75(17) . . . . ?
Na9 Na3 O9 Na2 -89.89(12) . . . . ?
O3 Na3 O9 Na9 -101.14(11) . . . . ?
O6 Na3 O9 Na9 1.89(11) . . . . ?
O2 Na3 O9 Na9 97.18(10) . . . . ?
C14 Na3 O9 Na9 102.04(14) . . . . ?
C20 Na3 O9 Na9 159.33(12) . . . . ?
C15 Na3 O9 Na9 136.77(15) . . . . ?
Na7 Na3 O9 Na9 -50.53(9) . . . . ?
Na6 Na3 O9 Na9 49.36(9) . . . . ?
Na2 Na3 O9 Na9 89.89(12) . . . . ?
Na4 Na3 O9 Na9 -91.35(12) . . . . ?
O4 Na4 O9 Na3 172.46(12) . . . . ?
O7 Na4 O9 Na3 -86.91(12) . . . . ?
O3 Na4 O9 Na3 8.53(11) . . . . ?
C28 Na4 O9 Na3 52.24(17) . . . . ?
C27 Na4 O9 Na3 17.77(17) . . . . ?
C33 Na4 O9 Na3 69.72(13) . . . . ?
Na8 Na4 O9 Na3 -137.78(10) . . . . ?
Na7 Na4 O9 Na3 -39.29(10) . . . . ?
Na1 Na4 O9 Na3 -178.34(17) . . . . ?
Na9 Na4 O9 Na3 -89.99(12) . . . . ?
O4 Na4 O9 Na1 -9.19(12) . . . . ?
O7 Na4 O9 Na1 91.44(11) . . . . ?
O3 Na4 O9 Na1 -173.12(11) . . . . ?
C28 Na4 O9 Na1 -129.41(14) . . . . ?
C27 Na4 O9 Na1 -163.89(13) . . . . ?
C33 Na4 O9 Na1 -111.94(12) . . . . ?
Na8 Na4 O9 Na1 40.56(10) . . . . ?
Na7 Na4 O9 Na1 139.05(10) . . . . ?
Na3 Na4 O9 Na1 178.34(17) . . . . ?
Na9 Na4 O9 Na1 88.35(12) . . . . ?
O4 Na4 O9 Na2 71(7) . . . . ?
O7 Na4 O9 Na2 172(100) . . . . ?
O3 Na4 O9 Na2 -93(7) . . . . ?
C28 Na4 O9 Na2 -49(7) . . . . ?
C27 Na4 O9 Na2 -84(7) . . . . ?
C33 Na4 O9 Na2 -32(7) . . . . ?
Na8 Na4 O9 Na2 121(7) . . . . ?
Na7 Na4 O9 Na2 -141(7) . . . . ?
Na1 Na4 O9 Na2 80(7) . . . . ?
Na3 Na4 O9 Na2 -101(7) . . . . ?
Na9 Na4 O9 Na2 169(7) . . . . ?
O4 Na4 O9 Na9 -97.54(11) . . . . ?
O7 Na4 O9 Na9 3.08(11) . . . . ?
O3 Na4 O9 Na9 98.53(10) . . . . ?
C28 Na4 O9 Na9 142.24(13) . . . . ?
C27 Na4 O9 Na9 107.76(14) . . . . ?
C33 Na4 O9 Na9 159.71(12) . . . . ?
Na8 Na4 O9 Na9 -47.79(9) . . . . ?
Na7 Na4 O9 Na9 50.70(9) . . . . ?
Na1 Na4 O9 Na9 -88.35(12) . . . . ?
Na3 Na4 O9 Na9 89.99(12) . . . . ?
O1 Na1 O9 Na3 -120(5) . . . . ?
O8 Na1 O9 Na3 -16(5) . . . . ?
O4 Na1 O9 Na3 82(5) . . . . ?
C40 Na1 O9 Na3 90(5) . . . . ?
C41 Na1 O9 Na3 126(5) . . . . ?
C46 Na1 O9 Na3 144(5) . . . . ?
Na5 Na1 O9 Na3 -68(5) . . . . ?
Na8 Na1 O9 Na3 33(5) . . . . ?
Na4 Na1 O9 Na3 73(5) . . . . ?
Na9 Na1 O9 Na3 -18(5) . . . . ?
Na2 Na1 O9 Na3 -108(5) . . . . ?
O1 Na1 O9 Na4 166.85(11) . . . . ?
O8 Na1 O9 Na4 -89.58(11) . . . . ?
O4 Na1 O9 Na4 8.46(11) . . . . ?
C40 Na1 O9 Na4 16.44(18) . . . . ?
C41 Na1 O9 Na4 52.37(18) . . . . ?
C46 Na1 O9 Na4 70.52(13) . . . . ?
Na5 Na1 O9 Na4 -141.41(10) . . . . ?
Na8 Na1 O9 Na4 -40.42(10) . . . . ?
Na9 Na1 O9 Na4 -91.39(12) . . . . ?
Na2 Na1 O9 Na4 178.75(17) . . . . ?
O1 Na1 O9 Na2 -11.90(12) . . . . ?
O8 Na1 O9 Na2 91.67(11) . . . . ?
O4 Na1 O9 Na2 -170.29(12) . . . . ?
C40 Na1 O9 Na2 -162.30(14) . . . . ?
C41 Na1 O9 Na2 -126.38(15) . . . . ?
C46 Na1 O9 Na2 -108.23(13) . . . . ?
Na5 Na1 O9 Na2 39.84(10) . . . . ?
Na8 Na1 O9 Na2 140.83(10) . . . . ?
Na4 Na1 O9 Na2 -178.75(17) . . . . ?
Na9 Na1 O9 Na2 89.87(12) . . . . ?
O1 Na1 O9 Na9 -101.77(11) . . . . ?
O8 Na1 O9 Na9 1.81(11) . . . . ?
O4 Na1 O9 Na9 99.85(10) . . . . ?
C40 Na1 O9 Na9 107.83(15) . . . . ?
C41 Na1 O9 Na9 143.75(14) . . . . ?
C46 Na1 O9 Na9 161.91(12) . . . . ?
Na5 Na1 O9 Na9 -50.03(9) . . . . ?
Na8 Na1 O9 Na9 50.97(8) . . . . ?
Na4 Na1 O9 Na9 91.39(12) . . . . ?
Na2 Na1 O9 Na9 -89.87(12) . . . . ?
O2 Na2 O9 Na3 -8.07(12) . . . . ?
O5 Na2 O9 Na3 93.45(11) . . . . ?
O1 Na2 O9 Na3 -171.41(12) . . . . ?
C7 Na2 O9 Na3 -110.16(13) . . . . ?
C1 Na2 O9 Na3 -164.72(13) . . . . ?
C2 Na2 O9 Na3 -132.14(14) . . . . ?
Na6 Na2 O9 Na3 41.81(10) . . . . ?
Na5 Na2 O9 Na3 140.73(10) . . . . ?
Na1 Na2 O9 Na3 178.36(17) . . . . ?
Na9 Na2 O9 Na3 89.98(12) . . . . ?
O2 Na2 O9 Na4 93(7) . . . . ?
O5 Na2 O9 Na4 -165(7) . . . . ?
O1 Na2 O9 Na4 -70(7) . . . . ?
C7 Na2 O9 Na4 -9(7) . . . . ?
C1 Na2 O9 Na4 -63(7) . . . . ?
C2 Na2 O9 Na4 -31(7) . . . . ?
Na6 Na2 O9 Na4 143(7) . . . . ?
Na5 Na2 O9 Na4 -118(7) . . . . ?
Na3 Na2 O9 Na4 101(7) . . . . ?
Na1 Na2 O9 Na4 -80(7) . . . . ?
Na9 Na2 O9 Na4 -169(7) . . . . ?
O2 Na2 O9 Na1 173.57(11) . . . . ?
O5 Na2 O9 Na1 -84.91(11) . . . . ?
O1 Na2 O9 Na1 10.24(11) . . . . ?
C7 Na2 O9 Na1 71.49(14) . . . . ?
C1 Na2 O9 Na1 16.92(17) . . . . ?
C2 Na2 O9 Na1 49.51(18) . . . . ?
Na6 Na2 O9 Na1 -136.55(10) . . . . ?
Na5 Na2 O9 Na1 -37.63(10) . . . . ?
Na3 Na2 O9 Na1 -178.36(17) . . . . ?
Na9 Na2 O9 Na1 -88.38(12) . . . . ?
O2 Na2 O9 Na9 -98.05(11) . . . . ?
O5 Na2 O9 Na9 3.47(11) . . . . ?
O1 Na2 O9 Na9 98.62(10) . . . . ?
C7 Na2 O9 Na9 159.86(12) . . . . ?
C1 Na2 O9 Na9 105.30(14) . . . . ?
C2 Na2 O9 Na9 137.89(14) . . . . ?
Na6 Na2 O9 Na9 -48.17(9) . . . . ?
Na5 Na2 O9 Na9 50.75(8) . . . . ?
Na3 Na2 O9 Na9 -89.98(11) . . . . ?
Na1 Na2 O9 Na9 88.38(12) . . . . ?
O6 Na9 O9 Na3 -1.84(10) . . . . ?
O8 Na9 O9 Na3 177.76(10) . . . . ?
O7 Na9 O9 Na3 87.81(10) . . . . ?
O5 Na9 O9 Na3 -92.79(10) . . . . ?
Na1 Na9 O9 Na3 179.46(15) . . . . ?
Na8 Na9 O9 Na3 133.66(9) . . . . ?
Na6 Na9 O9 Na3 -46.02(8) . . . . ?
Na7 Na9 O9 Na3 44.35(8) . . . . ?
Na5 Na9 O9 Na3 -136.75(9) . . . . ?
Na2 Na9 O9 Na3 -89.56(11) . . . . ?
O6 Na9 O9 Na4 -92.53(10) . . . . ?
O8 Na9 O9 Na4 87.07(10) . . . . ?
O7 Na9 O9 Na4 -2.88(10) . . . . ?
O5 Na9 O9 Na4 176.52(10) . . . . ?
Na1 Na9 O9 Na4 88.77(11) . . . . ?
Na8 Na9 O9 Na4 42.97(8) . . . . ?
Na6 Na9 O9 Na4 -136.72(9) . . . . ?
Na3 Na9 O9 Na4 -90.69(11) . . . . ?
Na7 Na9 O9 Na4 -46.34(8) . . . . ?
Na5 Na9 O9 Na4 132.56(9) . . . . ?
Na2 Na9 O9 Na4 179.75(14) . . . . ?
O6 Na9 O9 Na1 178.70(10) . . . . ?
O8 Na9 O9 Na1 -1.70(10) . . . . ?
O7 Na9 O9 Na1 -91.65(10) . . . . ?
O5 Na9 O9 Na1 87.75(10) . . . . ?
Na8 Na9 O9 Na1 -45.80(8) . . . . ?
Na6 Na9 O9 Na1 134.51(9) . . . . ?
Na3 Na9 O9 Na1 -179.46(15) . . . . ?
Na7 Na9 O9 Na1 -135.11(9) . . . . ?
Na5 Na9 O9 Na1 43.79(8) . . . . ?
Na2 Na9 O9 Na1 90.98(11) . . . . ?
O6 Na9 O9 Na2 87.72(10) . . . . ?
O8 Na9 O9 Na2 -92.68(10) . . . . ?
O7 Na9 O9 Na2 177.37(10) . . . . ?
O5 Na9 O9 Na2 -3.23(10) . . . . ?
Na1 Na9 O9 Na2 -90.98(11) . . . . ?
Na8 Na9 O9 Na2 -136.78(9) . . . . ?
Na6 Na9 O9 Na2 43.53(8) . . . . ?
Na3 Na9 O9 Na2 89.56(11) . . . . ?
Na7 Na9 O9 Na2 133.91(9) . . . . ?
Na5 Na9 O9 Na2 -47.19(8) . . . . ?
O1 Na10 O10 C105 69.1(4) . . . . ?
C1 Na10 O10 C105 99.2(3) . . . . ?
C44 Na10 O10 C105 -91.8(3) . . . . ?
C45 Na10 O10 C105 -90.5(4) . . . . ?
C43 Na10 O10 C105 -67.3(3) . . . . ?
C2 Na10 O10 C105 128.1(3) . . . . ?
C107 Na10 O10 C105 176.5(4) . . . . ?
C46 Na10 O10 C105 -57.9(4) . . . . ?
C7 Na10 O10 C105 148.0(3) . . . . ?
Na1 Na10 O10 C105 18.2(4) . . . . ?
O1 Na10 O10 C106 -104.4(3) . . . . ?
C1 Na10 O10 C106 -74.3(3) . . . . ?
C44 Na10 O10 C106 94.7(3) . . . . ?
C45 Na10 O10 C106 95.9(3) . . . . ?
C43 Na10 O10 C106 119.1(3) . . . . ?
C2 Na10 O10 C106 -45.4(3) . . . . ?
C107 Na10 O10 C106 2.9(3) . . . . ?
C46 Na10 O10 C106 128.6(3) . . . . ?
C7 Na10 O10 C106 -25.6(4) . . . . ?
Na1 Na10 O10 C106 -155.3(3) . . . . ?
O2 Na11 O11 C110 74.7(3) . . . . ?
C14 Na11 O11 C110 100.3(3) . . . . ?
C5 Na11 O11 C110 -85.9(3) . . . . ?
C6 Na11 O11 C110 -91.5(4) . . . . ?
C15 Na11 O11 C110 127.9(3) . . . . ?
C20 Na11 O11 C110 148.5(3) . . . . ?
Na2 Na11 O11 C110 27.2(4) . . . . ?
O2 Na11 O11 C111 -95.6(3) . . . . ?
C14 Na11 O11 C111 -70.0(3) . . . . ?
C5 Na11 O11 C111 103.8(3) . . . . ?
C6 Na11 O11 C111 98.3(4) . . . . ?
C15 Na11 O11 C111 -42.3(3) . . . . ?
C20 Na11 O11 C111 -21.8(4) . . . . ?
Na2 Na11 O11 C111 -143.1(3) . . . . ?
O3 Na12 O12 C116 105.2(5) . . . . ?
C27 Na12 O12 C116 118.4(5) . . . . ?
C18 Na12 O12 C116 -93.5(5) . . . . ?
C19 Na12 O12 C116 -112.6(5) . . . . ?
C17 Na12 O12 C116 -65.5(5) . . . . ?
C115 Na12 O12 C116 168.8(8) . . . . ?
Na3 Na12 O12 C116 80.0(7) . . . . ?
O3 Na12 O12 C115 -63.6(5) . . . . ?
C27 Na12 O12 C115 -50.4(5) . . . . ?
C18 Na12 O12 C115 97.7(5) . . . . ?
C19 Na12 O12 C115 78.6(5) . . . . ?
C17 Na12 O12 C115 125.7(5) . . . . ?
Na3 Na12 O12 C115 -88.7(7) . . . . ?
O4 Na13 O13A C121 -103.0(5) . . . . ?
O13B Na13 O13A C121 4.1(6) . . . . ?
C40 Na13 O13A C121 -72.2(6) . . . . ?
C31 Na13 O13A C121 93.4(6) . . . . ?
C30 Na13 O13A C121 117.6(5) . . . . ?
C41 Na13 O13A C121 -43.4(6) . . . . ?
C46 Na13 O13A C121 -22.5(7) . . . . ?
C22A Na13 O13A C121 -0.2(6) . . . . ?
C22B Na13 O13A C121 148(4) . . . . ?
C32 Na13 O13A C121 96.4(6) . . . . ?
Na4 Na13 O13A C121 -153.3(4) . . . . ?
O4 Na13 O13A C20A 68.3(6) . . . . ?
O13B Na13 O13A C20A 175.4(8) . . . . ?
C40 Na13 O13A C20A 99.1(6) . . . . ?
C31 Na13 O13A C20A -95.3(6) . . . . ?
C30 Na13 O13A C20A -71.1(6) . . . . ?
C41 Na13 O13A C20A 127.9(6) . . . . ?
C46 Na13 O13A C20A 148.9(5) . . . . ?
C22A Na13 O13A C20A 171.1(8) . . . . ?
C22B Na13 O13A C20A -40(4) . . . . ?
C32 Na13 O13A C20A -92.3(6) . . . . ?
Na4 Na13 O13A C20A 18.0(7) . . . . ?
O4 Na13 C22A C121 108.0(5) . . . . ?
O13B Na13 C22A C121 -14.5(18) . . . . ?
O13A Na13 C22A C121 0.1(4) . . . . ?
C40 Na13 C22A C121 113.9(6) . . . . ?
C31 Na13 C22A C121 -102.8(5) . . . . ?
C30 Na13 C22A C121 -72.9(6) . . . . ?
C41 Na13 C22A C121 140.8(6) . . . . ?
C46 Na13 C22A C121 165.1(5) . . . . ?
C22B Na13 C22A C121 -5.4(7) . . . . ?
C32 Na13 C22A C121 -125.3(5) . . . . ?
Na4 Na13 C22A C121 109.4(5) . . . . ?
O4 Na13 O13B C121 94.2(8) . . . . ?
O13A Na13 O13B C121 -4.6(6) . . . . ?
C40 Na13 O13B C121 105.7(8) . . . . ?
C31 Na13 O13B C121 -107.8(8) . . . . ?
C30 Na13 O13B C121 -77.7(9) . . . . ?
C41 Na13 O13B C121 133.3(8) . . . . ?
C46 Na13 O13B C121 157.1(8) . . . . ?
C22A Na13 O13B C121 158(3) . . . . ?
C22B Na13 O13B C121 -11.8(9) . . . . ?
C32 Na13 O13B C121 -126.2(8) . . . . ?
Na4 Na13 O13B C121 70.0(15) . . . . ?
O4 Na13 O13B C20B -55.0(9) . . . . ?
O13A Na13 O13B C20B -153.8(10) . . . . ?
C40 Na13 O13B C20B -43.5(8) . . . . ?
C31 Na13 O13B C20B 103.0(8) . . . . ?
C30 Na13 O13B C20B 133.0(7) . . . . ?
C41 Na13 O13B C20B -15.9(8) . . . . ?
C46 Na13 O13B C20B 7.9(8) . . . . ?
C22A Na13 O13B C20B 8(2) . . . . ?
C22B Na13 O13B C20B -161.0(12) . . . . ?
C32 Na13 O13B C20B 84.6(8) . . . . ?
Na4 Na13 O13B C20B -79.2(14) . . . . ?
O4 Na13 C22B C121 -99.4(10) . . . . ?
O13B Na13 C22B C121 7.7(6) . . . . ?
O13A Na13 C22B C121 -23(3) . . . . ?
C40 Na13 C22B C121 -65.0(11) . . . . ?
C31 Na13 C22B C121 104.7(10) . . . . ?
C30 Na13 C22B C121 126.8(10) . . . . ?
C41 Na13 C22B C121 -35.3(13) . . . . ?
C46 Na13 C22B C121 -11.4(17) . . . . ?
C22A Na13 C22B C121 5.4(7) . . . . ?
C32 Na13 C22B C121 111.8(9) . . . . ?
Na4 Na13 C22B C121 -151.1(6) . . . . ?
Na1 O1 C1 C2 -52.4(16) . . . . ?
Na10 O1 C1 C2 75.8(3) . . . . ?
Na5 O1 C1 C2 -138.2(3) . . . . ?
Na2 O1 C1 C2 -61.4(3) . . . . ?
Na1 O1 C1 C8 133.9(14) . . . . ?
Na10 O1 C1 C8 -97.9(3) . . . . ?
Na5 O1 C1 C8 48.1(3) . . . . ?
Na2 O1 C1 C8 124.9(3) . . . . ?
Na1 O1 C1 Na10 -128.1(15) . . . . ?
Na5 O1 C1 Na10 146.02(14) . . . . ?
Na2 O1 C1 Na10 -137.14(12) . . . . ?
Na1 O1 C1 Na2 9.0(15) . . . . ?
Na10 O1 C1 Na2 137.14(12) . . . . ?
Na5 O1 C1 Na2 -76.84(10) . . . . ?
Na1 O1 C1 Na5 85.8(15) . . . . ?
Na10 O1 C1 Na5 -146.02(14) . . . . ?
Na2 O1 C1 Na5 76.84(10) . . . . ?
O10 Na10 C1 O1 -128.2(2) . . . . ?
C44 Na10 C1 O1 79.0(4) . . . . ?
C45 Na10 C1 O1 61.9(3) . . . . ?
C43 Na10 C1 O1 -8.8(7) . . . . ?
C2 Na10 C1 O1 119.6(4) . . . . ?
C107 Na10 C1 O1 -175.5(2) . . . . ?
C46 Na10 C1 O1 34.1(3) . . . . ?
C7 Na10 C1 O1 93.6(2) . . . . ?
Na1 Na10 C1 O1 5.28(18) . . . . ?
O1 Na10 C1 C2 -119.6(4) . . . . ?
O10 Na10 C1 C2 112.2(3) . . . . ?
C44 Na10 C1 C2 -40.6(5) . . . . ?
C45 Na10 C1 C2 -57.7(3) . . . . ?
C43 Na10 C1 C2 -128.4(6) . . . . ?
C107 Na10 C1 C2 64.9(3) . . . . ?
C46 Na10 C1 C2 -85.5(3) . . . . ?
C7 Na10 C1 C2 -26.0(2) . . . . ?
Na1 Na10 C1 C2 -114.3(3) . . . . ?
O1 Na10 C1 C8 109.1(4) . . . . ?
O10 Na10 C1 C8 -19.1(3) . . . . ?
C44 Na10 C1 C8 -171.9(3) . . . . ?
C45 Na10 C1 C8 170.9(3) . . . . ?
C43 Na10 C1 C8 100.3(6) . . . . ?
C2 Na10 C1 C8 -131.3(4) . . . . ?
C107 Na10 C1 C8 -66.4(3) . . . . ?
C46 Na10 C1 C8 143.2(3) . . . . ?
C7 Na10 C1 C8 -157.3(3) . . . . ?
Na1 Na10 C1 C8 114.4(3) . . . . ?
O1 Na10 C1 Na2 -43.17(17) . . . . ?
O10 Na10 C1 Na2 -171.40(15) . . . . ?
C44 Na10 C1 Na2 35.8(4) . . . . ?
C45 Na10 C1 Na2 18.7(3) . . . . ?
C43 Na10 C1 Na2 -52.0(7) . . . . ?
C2 Na10 C1 Na2 76.4(3) . . . . ?
C107 Na10 C1 Na2 141.36(16) . . . . ?
C46 Na10 C1 Na2 -9.1(2) . . . . ?
C7 Na10 C1 Na2 50.46(15) . . . . ?
Na1 Na10 C1 Na2 -37.90(13) . . . . ?
O1 Na10 C1 Na5 27.82(15) . . . . ?
O10 Na10 C1 Na5 -100.40(15) . . . . ?
C44 Na10 C1 Na5 106.8(4) . . . . ?
C45 Na10 C1 Na5 89.7(2) . . . . ?
C43 Na10 C1 Na5 19.0(7) . . . . ?
C2 Na10 C1 Na5 147.4(3) . . . . ?
C107 Na10 C1 Na5 -147.64(15) . . . . ?
C46 Na10 C1 Na5 61.94(18) . . . . ?
C7 Na10 C1 Na5 121.46(19) . . . . ?
Na1 Na10 C1 Na5 33.10(10) . . . . ?
O2 Na2 C1 O1 -152.2(2) . . . . ?
O5 Na2 C1 O1 84.9(2) . . . . ?
O9 Na2 C1 O1 -13.4(3) . . . . ?
C7 Na2 C1 O1 -97.7(2) . . . . ?
C2 Na2 C1 O1 -126.1(3) . . . . ?
Na6 Na2 C1 O1 116.9(2) . . . . ?
Na5 Na2 C1 O1 58.32(19) . . . . ?
Na3 Na2 C1 O1 -40.2(4) . . . . ?
Na1 Na2 C1 O1 -1.07(18) . . . . ?
Na9 Na2 C1 O1 37.2(2) . . . . ?
O2 Na2 C1 C2 -26.1(3) . . . . ?
O5 Na2 C1 C2 -149.0(2) . . . . ?
O9 Na2 C1 C2 112.7(2) . . . . ?
O1 Na2 C1 C2 126.1(3) . . . . ?
C7 Na2 C1 C2 28.4(2) . . . . ?
Na6 Na2 C1 C2 -117.0(3) . . . . ?
Na5 Na2 C1 C2 -175.6(3) . . . . ?
Na3 Na2 C1 C2 85.9(3) . . . . ?
Na1 Na2 C1 C2 125.0(2) . . . . ?
Na9 Na2 C1 C2 163.3(2) . . . . ?
O2 Na2 C1 C8 102.9(4) . . . . ?
O5 Na2 C1 C8 -19.9(4) . . . . ?
O9 Na2 C1 C8 -118.3(4) . . . . ?
O1 Na2 C1 C8 -104.8(4) . . . . ?
C7 Na2 C1 C8 157.5(4) . . . . ?
C2 Na2 C1 C8 129.1(5) . . . . ?
Na6 Na2 C1 C8 12.0(5) . . . . ?
Na5 Na2 C1 C8 -46.5(3) . . . . ?
Na3 Na2 C1 C8 -145.0(3) . . . . ?
Na1 Na2 C1 C8 -105.9(4) . . . . ?
Na9 Na2 C1 C8 -67.6(4) . . . . ?
O2 Na2 C1 Na10 -112.2(2) . . . . ?
O5 Na2 C1 Na10 124.94(16) . . . . ?
O9 Na2 C1 Na10 26.6(2) . . . . ?
O1 Na2 C1 Na10 40.06(16) . . . . ?
C7 Na2 C1 Na10 -57.65(17) . . . . ?
C2 Na2 C1 Na10 -86.1(3) . . . . ?
Na6 Na2 C1 Na10 156.92(11) . . . . ?
Na5 Na2 C1 Na10 98.37(16) . . . . ?
Na3 Na2 C1 Na10 -0.2(4) . . . . ?
Na1 Na2 C1 Na10 38.98(13) . . . . ?
Na9 Na2 C1 Na10 77.26(18) . . . . ?
O2 Na2 C1 Na5 149.44(18) . . . . ?
O5 Na2 C1 Na5 26.56(10) . . . . ?
O9 Na2 C1 Na5 -71.76(13) . . . . ?
O1 Na2 C1 Na5 -58.32(19) . . . . ?
C7 Na2 C1 Na5 -156.02(16) . . . . ?
C2 Na2 C1 Na5 175.6(3) . . . . ?
Na6 Na2 C1 Na5 58.55(18) . . . . ?
Na3 Na2 C1 Na5 -98.6(3) . . . . ?
Na1 Na2 C1 Na5 -59.39(6) . . . . ?
Na9 Na2 C1 Na5 -21.12(10) . . . . ?
O5 Na5 C1 O1 -105.0(2) . . . . ?
O8 Na5 C1 O1 -3.9(3) . . . . ?
C9 Na5 C1 O1 108.2(2) . . . . ?
C92 Na5 C1 O1 27.0(4) . . . . ?
C61 Na5 C1 O1 178.3(2) . . . . ?
C8 Na5 C1 O1 136.3(3) . . . . ?
Na1 Na5 C1 O1 -7.54(19) . . . . ?
C60 Na5 C1 O1 -153.9(2) . . . . ?
C93 Na5 C1 O1 62.9(3) . . . . ?
Na2 Na5 C1 O1 -78.5(2) . . . . ?
O5 Na5 C1 C2 -19.3(5) . . . . ?
O1 Na5 C1 C2 85.7(5) . . . . ?
O8 Na5 C1 C2 81.9(5) . . . . ?
C9 Na5 C1 C2 -166.0(5) . . . . ?
C92 Na5 C1 C2 112.8(5) . . . . ?
C61 Na5 C1 C2 -96.0(5) . . . . ?
C8 Na5 C1 C2 -138.0(6) . . . . ?
Na1 Na5 C1 C2 78.2(5) . . . . ?
C60 Na5 C1 C2 -68.2(5) . . . . ?
C93 Na5 C1 C2 148.6(4) . . . . ?
Na2 Na5 C1 C2 7.2(4) . . . . ?
O5 Na5 C1 C8 118.7(2) . . . . ?
O1 Na5 C1 C8 -136.3(3) . . . . ?
O8 Na5 C1 C8 -140.2(2) . . . . ?
C9 Na5 C1 C8 -28.0(2) . . . . ?
C92 Na5 C1 C8 -109.3(3) . . . . ?
C61 Na5 C1 C8 42.0(2) . . . . ?
Na1 Na5 C1 C8 -143.8(2) . . . . ?
C60 Na5 C1 C8 69.8(3) . . . . ?
C93 Na5 C1 C8 -73.4(3) . . . . ?
Na2 Na5 C1 C8 145.2(3) . . . . ?
O5 Na5 C1 Na10 -135.37(14) . . . . ?
O1 Na5 C1 Na10 -30.37(16) . . . . ?
O8 Na5 C1 Na10 -34.3(2) . . . . ?
C9 Na5 C1 Na10 77.87(17) . . . . ?
C92 Na5 C1 Na10 -3.4(3) . . . . ?
C61 Na5 C1 Na10 147.89(14) . . . . ?
C8 Na5 C1 Na10 105.9(3) . . . . ?
Na1 Na5 C1 Na10 -37.91(12) . . . . ?
C60 Na5 C1 Na10 175.72(13) . . . . ?
C93 Na5 C1 Na10 32.5(2) . . . . ?
Na2 Na5 C1 Na10 -108.91(16) . . . . ?
O5 Na5 C1 Na2 -26.46(10) . . . . ?
O1 Na5 C1 Na2 78.5(2) . . . . ?
O8 Na5 C1 Na2 74.64(13) . . . . ?
C9 Na5 C1 Na2 -173.22(16) . . . . ?
C92 Na5 C1 Na2 105.6(2) . . . . ?
C61 Na5 C1 Na2 -103.20(12) . . . . ?
C8 Na5 C1 Na2 -145.2(3) . . . . ?
Na1 Na5 C1 Na2 71.00(7) . . . . ?
C60 Na5 C1 Na2 -75.37(13) . . . . ?
C93 Na5 C1 Na2 141.40(13) . . . . ?
O1 C1 C2 C7 -0.2(5) . . . . ?
C8 C1 C2 C7 172.6(4) . . . . ?
Na10 C1 C2 C7 57.2(4) . . . . ?
Na2 C1 C2 C7 -56.5(3) . . . . ?
Na5 C1 C2 C7 -63.3(6) . . . . ?
O1 C1 C2 C3 -177.6(3) . . . . ?
C8 C1 C2 C3 -4.8(7) . . . . ?
Na10 C1 C2 C3 -120.2(4) . . . . ?
Na2 C1 C2 C3 126.1(4) . . . . ?
Na5 C1 C2 C3 119.4(5) . . . . ?
O1 C1 C2 Na2 56.3(3) . . . . ?
C8 C1 C2 Na2 -130.9(4) . . . . ?
Na10 C1 C2 Na2 113.65(13) . . . . ?
Na5 C1 C2 Na2 -6.8(4) . . . . ?
O1 C1 C2 Na10 -57.4(3) . . . . ?
C8 C1 C2 Na10 115.4(4) . . . . ?
Na2 C1 C2 Na10 -113.65(13) . . . . ?
Na5 C1 C2 Na10 -120.4(5) . . . . ?
O2 Na2 C2 C1 163.0(2) . . . . ?
O5 Na2 C2 C1 37.8(3) . . . . ?
O9 Na2 C2 C1 -83.1(3) . . . . ?
O1 Na2 C2 C1 -30.5(2) . . . . ?
C7 Na2 C2 C1 -130.2(4) . . . . ?
Na6 Na2 C2 C1 108.0(3) . . . . ?
Na5 Na2 C2 C1 3.8(2) . . . . ?
Na3 Na2 C2 C1 -139.2(2) . . . . ?
Na1 Na2 C2 C1 -51.0(2) . . . . ?
Na9 Na2 C2 C1 -26.5(3) . . . . ?
O2 Na2 C2 C7 -66.8(3) . . . . ?
O5 Na2 C2 C7 168.0(2) . . . . ?
O9 Na2 C2 C7 47.2(3) . . . . ?
O1 Na2 C2 C7 99.7(3) . . . . ?
C1 Na2 C2 C7 130.2(4) . . . . ?
Na6 Na2 C2 C7 -121.8(3) . . . . ?
Na5 Na2 C2 C7 134.0(2) . . . . ?
Na3 Na2 C2 C7 -9.0(3) . . . . ?
Na1 Na2 C2 C7 79.2(2) . . . . ?
Na9 Na2 C2 C7 103.8(3) . . . . ?
O2 Na2 C2 C3 39.1(4) . . . . ?
O5 Na2 C2 C3 -86.2(4) . . . . ?
O9 Na2 C2 C3 153.0(4) . . . . ?
O1 Na2 C2 C3 -154.4(5) . . . . ?
C7 Na2 C2 C3 105.8(5) . . . . ?
C1 Na2 C2 C3 -123.9(5) . . . . ?
Na6 Na2 C2 C3 -15.9(5) . . . . ?
Na5 Na2 C2 C3 -120.1(4) . . . . ?
Na3 Na2 C2 C3 96.8(4) . . . . ?
Na1 Na2 C2 C3 -174.9(4) . . . . ?
Na9 Na2 C2 C3 -150.4(3) . . . . ?
O2 Na2 C2 Na10 -142.92(12) . . . . ?
O5 Na2 C2 Na10 91.84(15) . . . . ?
O9 Na2 C2 Na10 -29.0(2) . . . . ?
O1 Na2 C2 Na10 23.58(10) . . . . ?
C7 Na2 C2 Na10 -76.2(2) . . . . ?
C1 Na2 C2 Na10 54.1(2) . . . . ?
Na6 Na2 C2 Na10 162.08(12) . . . . ?
Na5 Na2 C2 Na10 57.88(12) . . . . ?
Na3 Na2 C2 Na10 -85.16(18) . . . . ?
Na1 Na2 C2 Na10 3.08(12) . . . . ?
Na9 Na2 C2 Na10 27.6(3) . . . . ?
O1 Na10 C2 C1 36.1(2) . . . . ?
O10 Na10 C2 C1 -78.3(3) . . . . ?
C44 Na10 C2 C1 159.1(3) . . . . ?
C45 Na10 C2 C1 134.6(3) . . . . ?
C43 Na10 C2 C1 146.4(4) . . . . ?
C107 Na10 C2 C1 -113.2(3) . . . . ?
C46 Na10 C2 C1 106.2(3) . . . . ?
C7 Na10 C2 C1 132.3(4) . . . . ?
Na1 Na10 C2 C1 60.5(2) . . . . ?
O1 Na10 C2 C7 -96.2(3) . . . . ?
O10 Na10 C2 C7 149.3(2) . . . . ?
C1 Na10 C2 C7 -132.3(4) . . . . ?
C44 Na10 C2 C7 26.7(3) . . . . ?
C45 Na10 C2 C7 2.2(3) . . . . ?
C43 Na10 C2 C7 14.1(5) . . . . ?
C107 Na10 C2 C7 114.5(3) . . . . ?
C46 Na10 C2 C7 -26.1(3) . . . . ?
Na1 Na10 C2 C7 -71.9(2) . . . . ?
O1 Na10 C2 C3 150.6(5) . . . . ?
O10 Na10 C2 C3 36.2(4) . . . . ?
C1 Na10 C2 C3 114.5(5) . . . . ?
C44 Na10 C2 C3 -86.5(4) . . . . ?
C45 Na10 C2 C3 -110.9(4) . . . . ?
C43 Na10 C2 C3 -99.1(5) . . . . ?
C107 Na10 C2 C3 1.3(4) . . . . ?
C46 Na10 C2 C3 -139.3(4) . . . . ?
C7 Na10 C2 C3 -113.2(5) . . . . ?
Na1 Na10 C2 C3 174.9(4) . . . . ?
O1 Na10 C2 Na2 -27.34(11) . . . . ?
O10 Na10 C2 Na2 -141.78(13) . . . . ?
C1 Na10 C2 Na2 -63.5(2) . . . . ?
C44 Na10 C2 Na2 95.6(2) . . . . ?
C45 Na10 C2 Na2 71.11(17) . . . . ?
C43 Na10 C2 Na2 82.9(4) . . . . ?
C107 Na10 C2 Na2 -176.63(16) . . . . ?
C46 Na10 C2 Na2 42.72(17) . . . . ?
C7 Na10 C2 Na2 68.9(2) . . . . ?
Na1 Na10 C2 Na2 -3.03(12) . . . . ?
C1 C2 C3 C4 -178.6(4) . . . . ?
C7 C2 C3 C4 3.9(6) . . . . ?
Na2 C2 C3 C4 -80.6(5) . . . . ?
Na10 C2 C3 C4 101.9(5) . . . . ?
C2 C3 C4 C5 -1.6(7) . . . . ?
C3 C4 C5 C6 -2.6(7) . . . . ?
C3 C4 C5 Na11 77.8(5) . . . . ?
O2 Na11 C5 C6 30.3(4) . . . . ?
O11 Na11 C5 C6 -171.6(3) . . . . ?
C14 Na11 C5 C6 -5.3(6) . . . . ?
C15 Na11 C5 C6 -40.5(4) . . . . ?
C20 Na11 C5 C6 -35.3(3) . . . . ?
Na2 Na11 C5 C6 43.0(3) . . . . ?
O2 Na11 C5 C4 -85.2(4) . . . . ?
O11 Na11 C5 C4 72.9(3) . . . . ?
C14 Na11 C5 C4 -120.8(4) . . . . ?
C6 Na11 C5 C4 -115.5(5) . . . . ?
C15 Na11 C5 C4 -156.0(3) . . . . ?
C20 Na11 C5 C4 -150.8(3) . . . . ?
Na2 Na11 C5 C4 -72.5(3) . . . . ?
C4 C5 C6 C7 4.1(7) . . . . ?
Na11 C5 C6 C7 -90.5(4) . . . . ?
C4 C5 C6 Na11 94.6(4) . . . . ?
O2 Na11 C6 C7 -36.3(3) . . . . ?
O11 Na11 C6 C7 131.4(3) . . . . ?
C14 Na11 C6 C7 -62.7(4) . . . . ?
C5 Na11 C6 C7 120.2(5) . . . . ?
C15 Na11 C6 C7 -89.6(3) . . . . ?
C20 Na11 C6 C7 -93.7(3) . . . . ?
Na2 Na11 C6 C7 -13.4(3) . . . . ?
O2 Na11 C6 C5 -156.5(3) . . . . ?
O11 Na11 C6 C5 11.2(4) . . . . ?
C14 Na11 C6 C5 177.1(3) . . . . ?
C15 Na11 C6 C5 150.2(3) . . . . ?
C20 Na11 C6 C5 146.1(3) . . . . ?
Na2 Na11 C6 C5 -133.6(3) . . . . ?
C5 C6 C7 C2 -1.6(6) . . . . ?
Na11 C6 C7 C2 -78.5(4) . . . . ?
C5 C6 C7 Na2 96.4(5) . . . . ?
Na11 C6 C7 Na2 19.5(4) . . . . ?
C5 C6 C7 Na10 -99.2(5) . . . . ?
Na11 C6 C7 Na10 -176.0(3) . . . . ?
C1 C2 C7 C6 180.0(4) . . . . ?
C3 C2 C7 C6 -2.3(6) . . . . ?
Na2 C2 C7 C6 122.5(4) . . . . ?
Na10 C2 C7 C6 -132.4(4) . . . . ?
C1 C2 C7 Na2 57.5(3) . . . . ?
C3 C2 C7 Na2 -124.8(3) . . . . ?
Na10 C2 C7 Na2 105.09(11) . . . . ?
C1 C2 C7 Na10 -47.6(3) . . . . ?
C3 C2 C7 Na10 130.1(3) . . . . ?
Na2 C2 C7 Na10 -105.09(11) . . . . ?
O2 Na2 C7 C6 0.3(4) . . . . ?
O5 Na2 C7 C6 -144.2(4) . . . . ?
O9 Na2 C7 C6 97.2(4) . . . . ?
O1 Na2 C7 C6 176.4(4) . . . . ?
C1 Na2 C7 C6 -149.8(5) . . . . ?
C2 Na2 C7 C6 -121.9(5) . . . . ?
Na6 Na2 C7 C6 -11.8(5) . . . . ?
Na5 Na2 C7 C6 -171.5(4) . . . . ?
Na3 Na2 C7 C6 52.0(4) . . . . ?
Na1 Na2 C7 C6 138.9(4) . . . . ?
Na9 Na2 C7 C6 120.1(4) . . . . ?
O2 Na2 C7 C2 122.3(2) . . . . ?
O5 Na2 C7 C2 -22.3(4) . . . . ?
O9 Na2 C7 C2 -140.9(2) . . . . ?
O1 Na2 C7 C2 -61.7(2) . . . . ?
C1 Na2 C7 C2 -27.9(2) . . . . ?
Na6 Na2 C7 C2 110.1(3) . . . . ?
Na5 Na2 C7 C2 -49.5(2) . . . . ?
Na3 Na2 C7 C2 174.0(2) . . . . ?
Na1 Na2 C7 C2 -99.2(2) . . . . ?
Na9 Na2 C7 C2 -118.0(2) . . . . ?
O2 Na2 C7 Na10 -168.53(12) . . . . ?
O5 Na2 C7 Na10 46.9(3) . . . . ?
O9 Na2 C7 Na10 -71.72(14) . . . . ?
O1 Na2 C7 Na10 7.54(9) . . . . ?
C1 Na2 C7 Na10 41.32(12) . . . . ?
C2 Na2 C7 Na10 69.2(2) . . . . ?
Na6 Na2 C7 Na10 179.34(14) . . . . ?
Na5 Na2 C7 Na10 19.67(15) . . . . ?
Na3 Na2 C7 Na10 -116.84(11) . . . . ?
Na1 Na2 C7 Na10 -30.00(11) . . . . ?
Na9 Na2 C7 Na10 -48.8(2) . . . . ?
O1 Na10 C7 C6 -175.7(5) . . . . ?
O10 Na10 C7 C6 76.4(5) . . . . ?
C1 Na10 C7 C6 146.1(5) . . . . ?
C44 Na10 C7 C6 -40.2(5) . . . . ?
C45 Na10 C7 C6 -58.8(5) . . . . ?
C43 Na10 C7 C6 -54.0(5) . . . . ?
C2 Na10 C7 C6 119.1(6) . . . . ?
C107 Na10 C7 C6 55.4(5) . . . . ?
C46 Na10 C7 C6 -85.5(5) . . . . ?
Na1 Na10 C7 C6 -136.9(5) . . . . ?
O1 Na10 C7 C2 65.2(2) . . . . ?
O10 Na10 C7 C2 -42.7(3) . . . . ?
C1 Na10 C7 C2 27.0(2) . . . . ?
C44 Na10 C7 C2 -159.3(2) . . . . ?
C45 Na10 C7 C2 -177.9(3) . . . . ?
C43 Na10 C7 C2 -173.1(3) . . . . ?
C107 Na10 C7 C2 -63.7(2) . . . . ?
C46 Na10 C7 C2 155.4(3) . . . . ?
Na1 Na10 C7 C2 104.0(2) . . . . ?
O1 Na10 C7 Na2 -8.86(11) . . . . ?
O10 Na10 C7 Na2 -116.71(18) . . . . ?
C1 Na10 C7 Na2 -47.03(14) . . . . ?
C44 Na10 C7 Na2 126.68(16) . . . . ?
C45 Na10 C7 Na2 108.07(16) . . . . ?
C43 Na10 C7 Na2 112.89(19) . . . . ?
C2 Na10 C7 Na2 -74.1(2) . . . . ?
C107 Na10 C7 Na2 -137.76(15) . . . . ?
C46 Na10 C7 Na2 81.36(15) . . . . ?
Na1 Na10 C7 Na2 29.93(11) . . . . ?
O1 C1 C8 C13 -160.1(4) . . . . ?
C2 C1 C8 C13 27.0(7) . . . . ?
Na10 C1 C8 C13 134.7(4) . . . . ?
Na2 C1 C8 C13 -79.2(5) . . . . ?
Na5 C1 C8 C13 -122.3(4) . . . . ?
O1 C1 C8 C9 15.6(5) . . . . ?
C2 C1 C8 C9 -157.3(4) . . . . ?
Na10 C1 C8 C9 -49.6(4) . . . . ?
Na2 C1 C8 C9 96.5(4) . . . . ?
Na5 C1 C8 C9 53.4(3) . . . . ?
O1 C1 C8 Na5 -37.8(3) . . . . ?
C2 C1 C8 Na5 149.4(4) . . . . ?
Na10 C1 C8 Na5 -103.01(18) . . . . ?
Na2 C1 C8 Na5 43.1(3) . . . . ?
O5 Na5 C8 C13 58.7(4) . . . . ?
O1 Na5 C8 C13 149.8(4) . . . . ?
O8 Na5 C8 C13 -171.8(3) . . . . ?
C9 Na5 C8 C13 -104.3(5) . . . . ?
C92 Na5 C8 C13 -117.5(4) . . . . ?
C61 Na5 C8 C13 -15.4(4) . . . . ?
C1 Na5 C8 C13 125.5(5) . . . . ?
Na1 Na5 C8 C13 160.8(3) . . . . ?
C60 Na5 C8 C13 3.6(4) . . . . ?
C93 Na5 C8 C13 -111.0(4) . . . . ?
Na2 Na5 C8 C13 97.3(4) . . . . ?
O5 Na5 C8 C9 163.0(2) . . . . ?
O1 Na5 C8 C9 -105.9(3) . . . . ?
O8 Na5 C8 C9 -67.5(3) . . . . ?
C92 Na5 C8 C9 -13.2(4) . . . . ?
C61 Na5 C8 C9 88.9(3) . . . . ?
C1 Na5 C8 C9 -130.2(4) . . . . ?
Na1 Na5 C8 C9 -94.9(2) . . . . ?
C60 Na5 C8 C9 107.9(2) . . . . ?
C93 Na5 C8 C9 -6.7(3) . . . . ?
Na2 Na5 C8 C9 -158.4(2) . . . . ?
O5 Na5 C8 C1 -66.8(2) . . . . ?
O1 Na5 C8 C1 24.3(2) . . . . ?
O8 Na5 C8 C1 62.6(3) . . . . ?
C9 Na5 C8 C1 130.2(4) . . . . ?
C92 Na5 C8 C1 117.0(3) . . . . ?
C61 Na5 C8 C1 -140.9(2) . . . . ?
Na1 Na5 C8 C1 35.3(2) . . . . ?
C60 Na5 C8 C1 -122.0(2) . . . . ?
C93 Na5 C8 C1 123.4(2) . . . . ?
Na2 Na5 C8 C1 -28.2(2) . . . . ?
C13 C8 C9 C10 -0.4(6) . . . . ?
C1 C8 C9 C10 -176.6(4) . . . . ?
Na5 C8 C9 C10 -120.0(4) . . . . ?
C13 C8 C9 Na5 119.6(3) . . . . ?
C1 C8 C9 Na5 -56.7(3) . . . . ?
O5 Na5 C9 C10 100.6(4) . . . . ?
O1 Na5 C9 C10 -178.5(4) . . . . ?
O8 Na5 C9 C10 -98.8(4) . . . . ?
C92 Na5 C9 C10 -64.4(4) . . . . ?
C61 Na5 C9 C10 34.2(3) . . . . ?
C1 Na5 C9 C10 151.8(4) . . . . ?
C8 Na5 C9 C10 123.9(5) . . . . ?
Na1 Na5 C9 C10 -146.0(3) . . . . ?
C60 Na5 C9 C10 40.8(4) . . . . ?
C93 Na5 C9 C10 -62.1(3) . . . . ?
Na2 Na5 C9 C10 146.0(3) . . . . ?
O5 Na5 C9 C8 -23.3(3) . . . . ?
O1 Na5 C9 C8 57.6(2) . . . . ?
O8 Na5 C9 C8 137.3(2) . . . . ?
C92 Na5 C9 C8 171.7(2) . . . . ?
C61 Na5 C9 C8 -89.8(2) . . . . ?
C1 Na5 C9 C8 27.8(2) . . . . ?
Na1 Na5 C9 C8 90.0(2) . . . . ?
C60 Na5 C9 C8 -83.1(3) . . . . ?
C93 Na5 C9 C8 174.0(2) . . . . ?
Na2 Na5 C9 C8 22.1(3) . . . . ?
C8 C9 C10 C11 1.9(7) . . . . ?
Na5 C9 C10 C11 -99.3(4) . . . . ?
C9 C10 C11 C12 -1.9(7) . . . . ?
C10 C11 C12 C13 0.3(7) . . . . ?
C11 C12 C13 C8 1.3(7) . . . . ?
C9 C8 C13 C12 -1.2(6) . . . . ?
C1 C8 C13 C12 174.6(4) . . . . ?
Na5 C8 C13 C12 77.4(5) . . . . ?
Na11 O2 C14 C15 72.8(3) . . . . ?
Na2 O2 C14 C15 -58.2(12) . . . . ?
Na6 O2 C14 C15 -139.3(3) . . . . ?
Na3 O2 C14 C15 -61.6(3) . . . . ?
Na11 O2 C14 C21 -99.1(3) . . . . ?
Na2 O2 C14 C21 129.9(9) . . . . ?
Na6 O2 C14 C21 48.8(3) . . . . ?
Na3 O2 C14 C21 126.5(3) . . . . ?
Na2 O2 C14 Na11 -131.0(10) . . . . ?
Na6 O2 C14 Na11 147.88(14) . . . . ?
Na3 O2 C14 Na11 -134.40(12) . . . . ?
Na11 O2 C14 Na3 134.40(12) . . . . ?
Na2 O2 C14 Na3 3.4(10) . . . . ?
Na6 O2 C14 Na3 -77.73(10) . . . . ?
Na11 O2 C14 Na6 -147.88(14) . . . . ?
Na2 O2 C14 Na6 81.1(10) . . . . ?
Na3 O2 C14 Na6 77.73(10) . . . . ?
O11 Na11 C14 O2 -134.4(2) . . . . ?
C5 Na11 C14 O2 58.8(4) . . . . ?
C6 Na11 C14 O2 55.8(3) . . . . ?
C15 Na11 C14 O2 122.1(3) . . . . ?
C20 Na11 C14 O2 97.0(2) . . . . ?
Na2 Na11 C14 O2 7.08(16) . . . . ?
O2 Na11 C14 C15 -122.1(3) . . . . ?
O11 Na11 C14 C15 103.4(2) . . . . ?
C5 Na11 C14 C15 -63.3(4) . . . . ?
C6 Na11 C14 C15 -66.3(3) . . . . ?
C20 Na11 C14 C15 -25.1(2) . . . . ?
Na2 Na11 C14 C15 -115.0(2) . . . . ?
O2 Na11 C14 C21 108.2(3) . . . . ?
O11 Na11 C14 C21 -26.2(3) . . . . ?
C5 Na11 C14 C21 167.1(3) . . . . ?
C6 Na11 C14 C21 164.0(3) . . . . ?
C15 Na11 C14 C21 -129.7(4) . . . . ?
C20 Na11 C14 C21 -154.8(3) . . . . ?
Na2 Na11 C14 C21 115.3(3) . . . . ?
O2 Na11 C14 Na3 -45.18(16) . . . . ?
O11 Na11 C14 Na3 -179.62(15) . . . . ?
C5 Na11 C14 Na3 13.7(4) . . . . ?
C6 Na11 C14 Na3 10.6(2) . . . . ?
C15 Na11 C14 Na3 76.9(2) . . . . ?
C20 Na11 C14 Na3 51.83(15) . . . . ?
Na2 Na11 C14 Na3 -38.09(12) . . . . ?
O2 Na11 C14 Na6 26.77(14) . . . . ?
O11 Na11 C14 Na6 -107.68(14) . . . . ?
C5 Na11 C14 Na6 85.6(4) . . . . ?
C6 Na11 C14 Na6 82.5(2) . . . . ?
C15 Na11 C14 Na6 148.9(3) . . . . ?
C20 Na11 C14 Na6 123.78(18) . . . . ?
Na2 Na11 C14 Na6 33.85(9) . . . . ?
O3 Na3 C14 O2 -154.17(19) . . . . ?
O9 Na3 C14 O2 -9.5(2) . . . . ?
O6 Na3 C14 O2 87.5(2) . . . . ?
C20 Na3 C14 O2 -97.4(2) . . . . ?
C15 Na3 C14 O2 -127.0(3) . . . . ?
Na7 Na3 C14 O2 124.98(19) . . . . ?
Na6 Na3 C14 O2 59.09(18) . . . . ?
Na2 Na3 C14 O2 -0.58(17) . . . . ?
Na4 Na3 C14 O2 -40.4(4) . . . . ?
Na9 Na3 C14 O2 43.3(2) . . . . ?
O3 Na3 C14 C15 -27.2(3) . . . . ?
O9 Na3 C14 C15 117.4(2) . . . . ?
O6 Na3 C14 C15 -145.6(2) . . . . ?
O2 Na3 C14 C15 127.0(3) . . . . ?
C20 Na3 C14 C15 29.5(2) . . . . ?
Na7 Na3 C14 C15 -108.1(2) . . . . ?
Na6 Na3 C14 C15 -173.9(3) . . . . ?
Na2 Na3 C14 C15 126.4(2) . . . . ?
Na4 Na3 C14 C15 86.5(4) . . . . ?
Na9 Na3 C14 C15 170.3(2) . . . . ?
O3 Na3 C14 C21 100.4(4) . . . . ?
O9 Na3 C14 C21 -115.0(3) . . . . ?
O6 Na3 C14 C21 -18.0(4) . . . . ?
O2 Na3 C14 C21 -105.4(4) . . . . ?
C20 Na3 C14 C21 157.1(4) . . . . ?
C15 Na3 C14 C21 127.6(5) . . . . ?
Na7 Na3 C14 C21 19.5(4) . . . . ?
Na6 Na3 C14 C21 -46.3(3) . . . . ?
Na2 Na3 C14 C21 -106.0(4) . . . . ?
Na4 Na3 C14 C21 -145.9(3) . . . . ?
Na9 Na3 C14 C21 -62.1(4) . . . . ?
O3 Na3 C14 Na11 -113.53(18) . . . . ?
O9 Na3 C14 Na11 31.1(2) . . . . ?
O6 Na3 C14 Na11 128.10(15) . . . . ?
O2 Na3 C14 Na11 40.64(16) . . . . ?
C20 Na3 C14 Na11 -56.78(17) . . . . ?
C15 Na3 C14 Na11 -86.3(3) . . . . ?
Na7 Na3 C14 Na11 165.62(10) . . . . ?
Na6 Na3 C14 Na11 99.73(16) . . . . ?
Na2 Na3 C14 Na11 40.06(13) . . . . ?
Na4 Na3 C14 Na11 0.2(4) . . . . ?
Na9 Na3 C14 Na11 83.98(16) . . . . ?
O3 Na3 C14 Na6 146.73(15) . . . . ?
O9 Na3 C14 Na6 -68.64(14) . . . . ?
O6 Na3 C14 Na6 28.37(9) . . . . ?
O2 Na3 C14 Na6 -59.09(18) . . . . ?
C20 Na3 C14 Na6 -156.51(16) . . . . ?
C15 Na3 C14 Na6 173.9(3) . . . . ?
Na7 Na3 C14 Na6 65.88(16) . . . . ?
Na2 Na3 C14 Na6 -59.68(6) . . . . ?
Na4 Na3 C14 Na6 -99.5(3) . . . . ?
Na9 Na3 C14 Na6 -15.75(11) . . . . ?
O6 Na6 C14 O2 -106.8(2) . . . . ?
O5 Na6 C14 O2 -7.6(2) . . . . ?
C53 Na6 C14 O2 29.9(3) . . . . ?
C22 Na6 C14 O2 107.2(2) . . . . ?
C21 Na6 C14 O2 135.8(3) . . . . ?
C73 Na6 C14 O2 -157.3(2) . . . . ?
C74 Na6 C14 O2 178.1(2) . . . . ?
Na2 Na6 C14 O2 -10.41(17) . . . . ?
C54 Na6 C14 O2 54.0(2) . . . . ?
C66 Na6 C14 O2 -131.0(2) . . . . ?
O6 Na6 C14 C15 -18.3(5) . . . . ?
O2 Na6 C14 C15 88.5(5) . . . . ?
O5 Na6 C14 C15 80.9(5) . . . . ?
C53 Na6 C14 C15 118.3(5) . . . . ?
C22 Na6 C14 C15 -164.3(5) . . . . ?
C21 Na6 C14 C15 -135.7(6) . . . . ?
C73 Na6 C14 C15 -68.8(5) . . . . ?
C74 Na6 C14 C15 -93.4(5) . . . . ?
Na2 Na6 C14 C15 78.1(5) . . . . ?
C54 Na6 C14 C15 142.4(5) . . . . ?
C66 Na6 C14 C15 -42.5(5) . . . . ?
O6 Na6 C14 C21 117.4(2) . . . . ?
O2 Na6 C14 C21 -135.8(3) . . . . ?
O5 Na6 C14 C21 -143.4(2) . . . . ?
C53 Na6 C14 C21 -106.0(3) . . . . ?
C22 Na6 C14 C21 -28.6(2) . . . . ?
C73 Na6 C14 C21 66.9(2) . . . . ?
C74 Na6 C14 C21 42.3(2) . . . . ?
Na2 Na6 C14 C21 -146.2(2) . . . . ?
C54 Na6 C14 C21 -81.9(2) . . . . ?
C66 Na6 C14 C21 93.2(2) . . . . ?
O6 Na6 C14 Na11 -134.94(13) . . . . ?
O2 Na6 C14 Na11 -28.16(15) . . . . ?
O5 Na6 C14 Na11 -35.72(18) . . . . ?
C53 Na6 C14 Na11 1.7(3) . . . . ?
C22 Na6 C14 Na11 79.09(16) . . . . ?
C21 Na6 C14 Na11 107.6(3) . . . . ?
C73 Na6 C14 Na11 174.57(12) . . . . ?
C74 Na6 C14 Na11 149.97(13) . . . . ?
Na2 Na6 C14 Na11 -38.56(11) . . . . ?
C54 Na6 C14 Na11 25.80(17) . . . . ?
C66 Na6 C14 Na11 -159.15(12) . . . . ?
O6 Na6 C14 Na3 -28.58(9) . . . . ?
O2 Na6 C14 Na3 78.21(19) . . . . ?
O5 Na6 C14 Na3 70.64(13) . . . . ?
C53 Na6 C14 Na3 108.06(18) . . . . ?
C22 Na6 C14 Na3 -174.54(16) . . . . ?
C21 Na6 C14 Na3 -146.0(2) . . . . ?
C73 Na6 C14 Na3 -79.07(13) . . . . ?
C74 Na6 C14 Na3 -103.67(11) . . . . ?
Na2 Na6 C14 Na3 67.80(7) . . . . ?
C54 Na6 C14 Na3 132.16(11) . . . . ?
C66 Na6 C14 Na3 -52.79(10) . . . . ?
O2 C14 C15 C16 -178.1(4) . . . . ?
C21 C14 C15 C16 -7.1(7) . . . . ?
Na11 C14 C15 C16 -123.6(4) . . . . ?
Na3 C14 C15 C16 125.2(4) . . . . ?
Na6 C14 C15 C16 115.5(5) . . . . ?
O2 C14 C15 C20 -2.6(6) . . . . ?
C21 C14 C15 C20 168.4(4) . . . . ?
Na11 C14 C15 C20 51.9(4) . . . . ?
Na3 C14 C15 C20 -59.3(3) . . . . ?
Na6 C14 C15 C20 -69.0(6) . . . . ?
O2 C14 C15 Na3 56.7(3) . . . . ?
C21 C14 C15 Na3 -132.3(4) . . . . ?
Na11 C14 C15 Na3 111.17(12) . . . . ?
Na6 C14 C15 Na3 -9.7(4) . . . . ?
O2 C14 C15 Na11 -54.5(3) . . . . ?
C21 C14 C15 Na11 116.5(4) . . . . ?
Na3 C14 C15 Na11 -111.17(12) . . . . ?
Na6 C14 C15 Na11 -120.9(5) . . . . ?
O3 Na3 C15 C14 160.8(2) . . . . ?
O9 Na3 C15 C14 -82.7(3) . . . . ?
O6 Na3 C15 C14 41.1(3) . . . . ?
O2 Na3 C15 C14 -30.5(2) . . . . ?
C20 Na3 C15 C14 -128.8(4) . . . . ?
Na7 Na3 C15 C14 108.6(2) . . . . ?
Na6 Na3 C15 C14 5.2(2) . . . . ?
Na2 Na3 C15 C14 -51.2(2) . . . . ?
Na4 Na3 C15 C14 -147.0(2) . . . . ?
Na9 Na3 C15 C14 -16.1(3) . . . . ?
O3 Na3 C15 C16 35.5(4) . . . . ?
O9 Na3 C15 C16 151.9(3) . . . . ?
O6 Na3 C15 C16 -84.3(4) . . . . ?
O2 Na3 C15 C16 -155.8(4) . . . . ?
C14 Na3 C15 C16 -125.4(5) . . . . ?
C20 Na3 C15 C16 105.8(5) . . . . ?
Na7 Na3 C15 C16 -16.8(4) . . . . ?
Na6 Na3 C15 C16 -120.2(4) . . . . ?
Na2 Na3 C15 C16 -176.6(4) . . . . ?
Na4 Na3 C15 C16 87.7(4) . . . . ?
Na9 Na3 C15 C16 -141.4(3) . . . . ?
O3 Na3 C15 C20 -70.4(3) . . . . ?
O9 Na3 C15 C20 46.1(3) . . . . ?
O6 Na3 C15 C20 169.9(2) . . . . ?
O2 Na3 C15 C20 98.3(3) . . . . ?
C14 Na3 C15 C20 128.8(4) . . . . ?
Na7 Na3 C15 C20 -122.6(2) . . . . ?
Na6 Na3 C15 C20 134.0(2) . . . . ?
Na2 Na3 C15 C20 77.6(2) . . . . ?
Na4 Na3 C15 C20 -18.2(3) . . . . ?
Na9 Na3 C15 C20 112.7(3) . . . . ?
O3 Na3 C15 Na11 -143.14(11) . . . . ?
O9 Na3 C15 Na11 -26.7(2) . . . . ?
O6 Na3 C15 Na11 97.14(14) . . . . ?
O2 Na3 C15 Na11 25.59(9) . . . . ?
C14 Na3 C15 Na11 56.0(2) . . . . ?
C20 Na3 C15 Na11 -72.8(2) . . . . ?
Na7 Na3 C15 Na11 164.62(10) . . . . ?
Na6 Na3 C15 Na11 61.22(11) . . . . ?
Na2 Na3 C15 Na11 4.84(11) . . . . ?
Na4 Na3 C15 Na11 -90.92(18) . . . . ?
Na9 Na3 C15 Na11 40.0(2) . . . . ?
O2 Na11 C15 C14 34.6(2) . . . . ?
O11 Na11 C15 C14 -82.5(2) . . . . ?
C5 Na11 C15 C14 145.9(3) . . . . ?
C6 Na11 C15 C14 126.5(2) . . . . ?
C20 Na11 C15 C14 135.2(4) . . . . ?
Na2 Na11 C15 C14 59.9(2) . . . . ?
O2 Na11 C15 C16 151.7(4) . . . . ?
O11 Na11 C15 C16 34.5(4) . . . . ?
C14 Na11 C15 C16 117.1(5) . . . . ?
C5 Na11 C15 C16 -97.1(4) . . . . ?
C6 Na11 C15 C16 -116.4(4) . . . . ?
C20 Na11 C15 C16 -107.8(5) . . . . ?
Na2 Na11 C15 C16 176.9(4) . . . . ?
O2 Na11 C15 C20 -100.5(3) . . . . ?
O11 Na11 C15 C20 142.3(2) . . . . ?
C14 Na11 C15 C20 -135.2(4) . . . . ?
C5 Na11 C15 C20 10.7(3) . . . . ?
C6 Na11 C15 C20 -8.6(3) . . . . ?
Na2 Na11 C15 C20 -75.3(2) . . . . ?
O2 Na11 C15 Na3 -29.82(11) . . . . ?
O11 Na11 C15 Na3 -147.00(13) . . . . ?
C14 Na11 C15 Na3 -64.5(2) . . . . ?
C5 Na11 C15 Na3 81.4(2) . . . . ?
C6 Na11 C15 Na3 62.06(17) . . . . ?
C20 Na11 C15 Na3 70.7(2) . . . . ?
Na2 Na11 C15 Na3 -4.58(10) . . . . ?
C14 C15 C16 C17 174.8(4) . . . . ?
C20 C15 C16 C17 -1.0(6) . . . . ?
Na3 C15 C16 C17 -87.4(5) . . . . ?
Na11 C15 C16 C17 90.7(5) . . . . ?
C15 C16 C17 C18 1.1(7) . . . . ?
C15 C16 C17 Na12 63.1(4) . . . . ?
O3 Na12 C17 C16 -22.8(4) . . . . ?
O12 Na12 C17 C16 146.9(3) . . . . ?
C27 Na12 C17 C16 -45.3(6) . . . . ?
C18 Na12 C17 C16 -124.9(5) . . . . ?
C19 Na12 C17 C16 -90.1(3) . . . . ?
C115 Na12 C17 C16 169.4(3) . . . . ?
Na3 Na12 C17 C16 -24.3(3) . . . . ?
O3 Na12 C17 C18 102.1(3) . . . . ?
O12 Na12 C17 C18 -88.2(3) . . . . ?
C27 Na12 C17 C18 79.7(6) . . . . ?
C19 Na12 C17 C18 34.9(3) . . . . ?
C115 Na12 C17 C18 -65.7(4) . . . . ?
Na3 Na12 C17 C18 100.6(3) . . . . ?
C16 C17 C18 C19 -1.2(7) . . . . ?
Na12 C17 C18 C19 -76.8(4) . . . . ?
C16 C17 C18 Na12 75.6(5) . . . . ?
O3 Na12 C18 C19 14.6(4) . . . . ?
O12 Na12 C18 C19 -144.6(3) . . . . ?
C27 Na12 C18 C19 -28.9(4) . . . . ?
C17 Na12 C18 C19 118.0(4) . . . . ?
C115 Na12 C18 C19 -119.1(3) . . . . ?
Na3 Na12 C18 C19 37.2(3) . . . . ?
O3 Na12 C18 C17 -103.4(3) . . . . ?
O12 Na12 C18 C17 97.5(3) . . . . ?
C27 Na12 C18 C17 -146.9(3) . . . . ?
C19 Na12 C18 C17 -118.0(4) . . . . ?
C115 Na12 C18 C17 123.0(3) . . . . ?
Na3 Na12 C18 C17 -80.8(3) . . . . ?
C17 C18 C19 C20 1.5(7) . . . . ?
Na12 C18 C19 C20 -79.6(4) . . . . ?
C17 C18 C19 Na12 81.1(4) . . . . ?
O3 Na12 C19 C20 -44.5(3) . . . . ?
O12 Na12 C19 C20 167.0(3) . . . . ?
C27 Na12 C19 C20 -74.2(3) . . . . ?
C18 Na12 C19 C20 124.4(4) . . . . ?
C17 Na12 C19 C20 90.8(3) . . . . ?
C115 Na12 C19 C20 -165.7(3) . . . . ?
Na3 Na12 C19 C20 -16.5(3) . . . . ?
O3 Na12 C19 C18 -168.8(3) . . . . ?
O12 Na12 C19 C18 42.7(3) . . . . ?
C27 Na12 C19 C18 161.4(3) . . . . ?
C17 Na12 C19 C18 -33.6(3) . . . . ?
C115 Na12 C19 C18 69.9(3) . . . . ?
Na3 Na12 C19 C18 -140.9(3) . . . . ?
C18 C19 C20 C15 -1.6(7) . . . . ?
Na12 C19 C20 C15 -70.8(4) . . . . ?
C18 C19 C20 Na3 94.9(5) . . . . ?
Na12 C19 C20 Na3 25.7(4) . . . . ?
C18 C19 C20 Na11 -100.8(5) . . . . ?
Na12 C19 C20 Na11 -170.0(3) . . . . ?
C14 C15 C20 C19 -175.0(4) . . . . ?
C16 C15 C20 C19 1.2(6) . . . . ?
Na3 C15 C20 C19 126.3(4) . . . . ?
Na11 C15 C20 C19 -129.7(4) . . . . ?
C14 C15 C20 Na3 58.7(3) . . . . ?
C16 C15 C20 Na3 -125.1(3) . . . . ?
Na11 C15 C20 Na3 104.05(11) . . . . ?
C14 C15 C20 Na11 -45.3(3) . . . . ?
C16 C15 C20 Na11 130.9(3) . . . . ?
Na3 C15 C20 Na11 -104.05(11) . . . . ?
O3 Na3 C20 C19 -2.7(4) . . . . ?
O9 Na3 C20 C19 96.0(4) . . . . ?
O6 Na3 C20 C19 -137.8(4) . . . . ?
O2 Na3 C20 C19 177.5(4) . . . . ?
C14 Na3 C20 C19 -148.0(5) . . . . ?
C15 Na3 C20 C19 -119.4(5) . . . . ?
Na7 Na3 C20 C19 -19.9(5) . . . . ?
Na6 Na3 C20 C19 -169.1(4) . . . . ?
Na2 Na3 C20 C19 138.1(4) . . . . ?
Na4 Na3 C20 C19 49.0(4) . . . . ?
Na9 Na3 C20 C19 123.0(4) . . . . ?
O3 Na3 C20 C15 116.7(2) . . . . ?
O9 Na3 C20 C15 -144.6(2) . . . . ?
O6 Na3 C20 C15 -18.3(4) . . . . ?
O2 Na3 C20 C15 -63.1(2) . . . . ?
C14 Na3 C20 C15 -28.5(2) . . . . ?
Na7 Na3 C20 C15 99.5(3) . . . . ?
Na6 Na3 C20 C15 -49.7(3) . . . . ?
Na2 Na3 C20 C15 -102.5(2) . . . . ?
Na4 Na3 C20 C15 168.5(2) . . . . ?
Na9 Na3 C20 C15 -117.5(3) . . . . ?
O3 Na3 C20 Na11 -170.76(11) . . . . ?
O9 Na3 C20 Na11 -72.06(14) . . . . ?
O6 Na3 C20 Na11 54.2(3) . . . . ?
O2 Na3 C20 Na11 9.45(9) . . . . ?
C14 Na3 C20 Na11 43.99(12) . . . . ?
C15 Na3 C20 Na11 72.5(2) . . . . ?
Na7 Na3 C20 Na11 172.07(11) . . . . ?
Na6 Na3 C20 Na11 22.84(14) . . . . ?
Na2 Na3 C20 Na11 -29.94(10) . . . . ?
Na4 Na3 C20 Na11 -118.97(10) . . . . ?
Na9 Na3 C20 Na11 -45.0(2) . . . . ?
O2 Na11 C20 C19 -178.3(4) . . . . ?
O11 Na11 C20 C19 73.7(4) . . . . ?
C14 Na11 C20 C19 145.2(5) . . . . ?
C5 Na11 C20 C19 -51.6(4) . . . . ?
C6 Na11 C20 C19 -67.8(4) . . . . ?
C15 Na11 C20 C19 120.4(5) . . . . ?
Na2 Na11 C20 C19 -138.9(4) . . . . ?
O2 Na11 C20 C15 61.3(2) . . . . ?
O11 Na11 C20 C15 -46.7(3) . . . . ?
C14 Na11 C20 C15 24.8(2) . . . . ?
C5 Na11 C20 C15 -172.0(2) . . . . ?
C6 Na11 C20 C15 171.9(3) . . . . ?
Na2 Na11 C20 C15 100.7(2) . . . . ?
O2 Na11 C20 Na3 -10.78(10) . . . . ?
O11 Na11 C20 Na3 -118.75(16) . . . . ?
C14 Na11 C20 Na3 -47.22(14) . . . . ?
C5 Na11 C20 Na3 115.92(15) . . . . ?
C6 Na11 C20 Na3 99.81(15) . . . . ?
C15 Na11 C20 Na3 -72.1(2) . . . . ?
Na2 Na11 C20 Na3 28.65(10) . . . . ?
O2 C14 C21 C26 -161.0(4) . . . . ?
C15 C14 C21 C26 27.9(7) . . . . ?
Na11 C14 C21 C26 135.3(4) . . . . ?
Na3 C14 C21 C26 -78.5(5) . . . . ?
Na6 C14 C21 C26 -122.0(4) . . . . ?
O2 C14 C21 C22 18.2(5) . . . . ?
C15 C14 C21 C22 -152.9(4) . . . . ?
Na11 C14 C21 C22 -45.6(4) . . . . ?
Na3 C14 C21 C22 100.6(4) . . . . ?
Na6 C14 C21 C22 57.1(3) . . . . ?
O2 C14 C21 Na6 -38.9(3) . . . . ?
C15 C14 C21 Na6 150.0(4) . . . . ?
Na11 C14 C21 Na6 -102.70(19) . . . . ?
Na3 C14 C21 Na6 43.5(3) . . . . ?
O6 Na6 C21 C26 55.9(4) . . . . ?
O2 Na6 C21 C26 148.1(4) . . . . ?
O5 Na6 C21 C26 -176.1(3) . . . . ?
C53 Na6 C21 C26 -122.3(3) . . . . ?
C22 Na6 C21 C26 -108.1(4) . . . . ?
C14 Na6 C21 C26 123.5(4) . . . . ?
C73 Na6 C21 C26 0.2(4) . . . . ?
C74 Na6 C21 C26 -14.9(3) . . . . ?
Na2 Na6 C21 C26 157.1(3) . . . . ?
C54 Na6 C21 C26 -124.5(3) . . . . ?
C66 Na6 C21 C26 30.2(4) . . . . ?
O6 Na6 C21 C22 163.9(2) . . . . ?
O2 Na6 C21 C22 -103.8(3) . . . . ?
O5 Na6 C21 C22 -68.0(3) . . . . ?
C53 Na6 C21 C22 -14.2(3) . . . . ?
C14 Na6 C21 C22 -128.4(3) . . . . ?
C73 Na6 C21 C22 108.3(2) . . . . ?
C74 Na6 C21 C22 93.2(2) . . . . ?
Na2 Na6 C21 C22 -94.8(2) . . . . ?
C54 Na6 C21 C22 -16.4(3) . . . . ?
C66 Na6 C21 C22 138.2(2) . . . . ?
O6 Na6 C21 C14 -67.6(2) . . . . ?
O2 Na6 C21 C14 24.64(19) . . . . ?
O5 Na6 C21 C14 60.4(3) . . . . ?
C53 Na6 C21 C14 114.2(3) . . . . ?
C22 Na6 C21 C14 128.4(3) . . . . ?
C73 Na6 C21 C14 -123.2(2) . . . . ?
C74 Na6 C21 C14 -138.4(2) . . . . ?
Na2 Na6 C21 C14 33.6(2) . . . . ?
C54 Na6 C21 C14 112.1(2) . . . . ?
C66 Na6 C21 C14 -93.3(2) . . . . ?
C26 C21 C22 C23 -2.5(6) . . . . ?
C14 C21 C22 C23 178.3(4) . . . . ?
Na6 C21 C22 C23 -123.2(4) . . . . ?
C26 C21 C22 Na6 120.8(3) . . . . ?
C14 C21 C22 Na6 -58.5(3) . . . . ?
O6 Na6 C22 C23 100.7(4) . . . . ?
O2 Na6 C22 C23 -177.6(4) . . . . ?
O5 Na6 C22 C23 -99.1(4) . . . . ?
C53 Na6 C22 C23 -67.3(4) . . . . ?
C14 Na6 C22 C23 151.8(4) . . . . ?
C21 Na6 C22 C23 122.3(5) . . . . ?
C73 Na6 C22 C23 41.9(4) . . . . ?
C74 Na6 C22 C23 39.5(4) . . . . ?
Na2 Na6 C22 C23 -146.1(3) . . . . ?
C54 Na6 C22 C23 -73.0(4) . . . . ?
C66 Na6 C22 C23 71.9(4) . . . . ?
O6 Na6 C22 C21 -21.7(3) . . . . ?
O2 Na6 C22 C21 60.1(2) . . . . ?
O5 Na6 C22 C21 138.6(2) . . . . ?
C53 Na6 C22 C21 170.4(2) . . . . ?
C14 Na6 C22 C21 29.4(2) . . . . ?
C73 Na6 C22 C21 -80.5(3) . . . . ?
C74 Na6 C22 C21 -82.8(2) . . . . ?
Na2 Na6 C22 C21 91.6(2) . . . . ?
C54 Na6 C22 C21 164.7(2) . . . . ?
C66 Na6 C22 C21 -50.5(3) . . . . ?
C21 C22 C23 C24 0.5(7) . . . . ?
Na6 C22 C23 C24 -99.4(5) . . . . ?
C22 C23 C24 C25 1.6(7) . . . . ?
C23 C24 C25 C26 -1.8(7) . . . . ?
C24 C25 C26 C21 -0.3(7) . . . . ?
C22 C21 C26 C25 2.3(6) . . . . ?
C14 C21 C26 C25 -178.5(4) . . . . ?
Na6 C21 C26 C25 86.2(5) . . . . ?
Na12 O3 C27 C28 85.9(3) . . . . ?
Na3 O3 C27 C28 -34.6(10) . . . . ?
Na7 O3 C27 C28 -132.3(3) . . . . ?
Na4 O3 C27 C28 -59.6(3) . . . . ?
Na12 O3 C27 C34 -88.2(3) . . . . ?
Na3 O3 C27 C34 151.4(6) . . . . ?
Na7 O3 C27 C34 53.6(4) . . . . ?
Na4 O3 C27 C34 126.3(3) . . . . ?
Na3 O3 C27 Na12 -120.5(8) . . . . ?
Na7 O3 C27 Na12 141.74(17) . . . . ?
Na4 O3 C27 Na12 -145.55(12) . . . . ?
Na12 O3 C27 Na4 145.55(12) . . . . ?
Na3 O3 C27 Na4 25.1(8) . . . . ?
Na7 O3 C27 Na4 -72.71(12) . . . . ?
Na12 O3 C27 Na7 -141.74(17) . . . . ?
Na3 O3 C27 Na7 97.8(8) . . . . ?
Na4 O3 C27 Na7 72.71(12) . . . . ?
O12 Na12 C27 O3 -158.5(2) . . . . ?
C18 Na12 C27 O3 84.5(3) . . . . ?
C19 Na12 C27 O3 69.4(3) . . . . ?
C17 Na12 C27 O3 33.4(6) . . . . ?
C115 Na12 C27 O3 -177.9(3) . . . . ?
Na3 Na12 C27 O3 11.26(18) . . . . ?
O3 Na12 C27 C28 -114.6(4) . . . . ?
O12 Na12 C27 C28 86.9(3) . . . . ?
C18 Na12 C27 C28 -30.1(4) . . . . ?
C19 Na12 C27 C28 -45.2(3) . . . . ?
C17 Na12 C27 C28 -81.2(5) . . . . ?
C115 Na12 C27 C28 67.5(3) . . . . ?
Na3 Na12 C27 C28 -103.3(3) . . . . ?
O3 Na12 C27 C34 113.0(4) . . . . ?
O12 Na12 C27 C34 -45.5(3) . . . . ?
C18 Na12 C27 C34 -162.5(3) . . . . ?
C19 Na12 C27 C34 -177.6(3) . . . . ?
C17 Na12 C27 C34 146.4(5) . . . . ?
C115 Na12 C27 C34 -64.9(3) . . . . ?
Na3 Na12 C27 C34 124.3(3) . . . . ?
O3 Na12 C27 Na4 -36.98(17) . . . . ?
O12 Na12 C27 Na4 164.49(18) . . . . ?
C18 Na12 C27 Na4 47.5(3) . . . . ?
C19 Na12 C27 Na4 32.4(2) . . . . ?
C17 Na12 C27 Na4 -3.6(6) . . . . ?
C115 Na12 C27 Na4 145.1(2) . . . . ?
Na3 Na12 C27 Na4 -25.73(14) . . . . ?
O3 Na12 C27 Na7 28.28(16) . . . . ?
O12 Na12 C27 Na7 -130.24(14) . . . . ?
C18 Na12 C27 Na7 112.8(2) . . . . ?
C19 Na12 C27 Na7 97.66(17) . . . . ?
C17 Na12 C27 Na7 61.6(5) . . . . ?
C115 Na12 C27 Na7 -149.61(19) . . . . ?
Na3 Na12 C27 Na7 39.54(9) . . . . ?
O4 Na4 C27 O3 -156.3(2) . . . . ?
O9 Na4 C27 O3 -18.5(3) . . . . ?
O7 Na4 C27 O3 80.7(2) . . . . ?
C28 Na4 C27 O3 -126.6(3) . . . . ?
C33 Na4 C27 O3 -95.2(2) . . . . ?
Na8 Na4 C27 O3 116.7(2) . . . . ?
Na7 Na4 C27 O3 53.31(18) . . . . ?
Na1 Na4 C27 O3 -50.8(4) . . . . ?
Na3 Na4 C27 O3 -5.66(18) . . . . ?
Na9 Na4 C27 O3 33.0(2) . . . . ?
O4 Na4 C27 C28 -29.7(3) . . . . ?
O9 Na4 C27 C28 108.0(2) . . . . ?
O7 Na4 C27 C28 -152.7(2) . . . . ?
O3 Na4 C27 C28 126.6(3) . . . . ?
C33 Na4 C27 C28 31.3(2) . . . . ?
Na8 Na4 C27 C28 -116.8(3) . . . . ?
Na7 Na4 C27 C28 179.9(3) . . . . ?
Na1 Na4 C27 C28 75.8(4) . . . . ?
Na3 Na4 C27 C28 120.9(2) . . . . ?
Na9 Na4 C27 C28 159.5(2) . . . . ?
O4 Na4 C27 C34 95.8(4) . . . . ?
O9 Na4 C27 C34 -126.5(3) . . . . ?
O7 Na4 C27 C34 -27.3(4) . . . . ?
O3 Na4 C27 C34 -108.0(4) . . . . ?
C28 Na4 C27 C34 125.4(5) . . . . ?
C33 Na4 C27 C34 156.8(4) . . . . ?
Na8 Na4 C27 C34 8.7(5) . . . . ?
Na7 Na4 C27 C34 -54.7(3) . . . . ?
Na1 Na4 C27 C34 -158.8(3) . . . . ?
Na3 Na4 C27 C34 -113.7(4) . . . . ?
Na9 Na4 C27 C34 -75.0(4) . . . . ?
O4 Na4 C27 Na12 -124.07(19) . . . . ?
O9 Na4 C27 Na12 13.7(2) . . . . ?
O7 Na4 C27 Na12 112.89(17) . . . . ?
O3 Na4 C27 Na12 32.18(15) . . . . ?
C28 Na4 C27 Na12 -94.4(3) . . . . ?
C33 Na4 C27 Na12 -63.05(18) . . . . ?
Na8 Na4 C27 Na12 148.85(13) . . . . ?
Na7 Na4 C27 Na12 85.50(16) . . . . ?
Na1 Na4 C27 Na12 -18.6(4) . . . . ?
Na3 Na4 C27 Na12 26.52(14) . . . . ?
Na9 Na4 C27 Na12 65.1(2) . . . . ?
O4 Na4 C27 Na7 150.43(18) . . . . ?
O9 Na4 C27 Na7 -71.82(13) . . . . ?
O7 Na4 C27 Na7 27.39(9) . . . . ?
O3 Na4 C27 Na7 -53.31(18) . . . . ?
C28 Na4 C27 Na7 -179.9(3) . . . . ?
C33 Na4 C27 Na7 -148.55(15) . . . . ?
Na8 Na4 C27 Na7 63.35(17) . . . . ?
Na1 Na4 C27 Na7 -104.1(3) . . . . ?
Na3 Na4 C27 Na7 -58.98(6) . . . . ?
Na9 Na4 C27 Na7 -20.35(11) . . . . ?
O7 Na7 C27 O3 -112.9(2) . . . . ?
O6 Na7 C27 O3 -13.7(3) . . . . ?
C66 Na7 C27 O3 21.8(3) . . . . ?
C87 Na7 C27 O3 169.9(2) . . . . ?
C35 Na7 C27 O3 111.4(3) . . . . ?
C67 Na7 C27 O3 53.0(3) . . . . ?
Na3 Na7 C27 O3 -14.7(2) . . . . ?
C86 Na7 C27 O3 -162.5(2) . . . . ?
Na4 Na7 C27 O3 -85.5(2) . . . . ?
C79 Na7 C27 O3 -137.2(2) . . . . ?
O7 Na7 C27 C28 -27.6(4) . . . . ?
O3 Na7 C27 C28 85.3(5) . . . . ?
O6 Na7 C27 C28 71.6(4) . . . . ?
C66 Na7 C27 C28 107.1(4) . . . . ?
C87 Na7 C27 C28 -104.8(4) . . . . ?
C35 Na7 C27 C28 -163.3(5) . . . . ?
C67 Na7 C27 C28 138.3(4) . . . . ?
Na3 Na7 C27 C28 70.6(4) . . . . ?
C86 Na7 C27 C28 -77.2(4) . . . . ?
Na4 Na7 C27 C28 -0.2(4) . . . . ?
C79 Na7 C27 C28 -51.9(4) . . . . ?
O7 Na7 C27 C34 113.9(2) . . . . ?
O3 Na7 C27 C34 -133.3(4) . . . . ?
O6 Na7 C27 C34 -146.9(2) . . . . ?
C66 Na7 C27 C34 -111.5(3) . . . . ?
C87 Na7 C27 C34 36.7(3) . . . . ?
C35 Na7 C27 C34 -21.9(2) . . . . ?
C67 Na7 C27 C34 -80.3(3) . . . . ?
Na3 Na7 C27 C34 -148.0(2) . . . . ?
C86 Na7 C27 C34 64.3(3) . . . . ?
Na4 Na7 C27 C34 141.3(3) . . . . ?
C79 Na7 C27 C34 89.5(2) . . . . ?
O7 Na7 C27 Na12 -144.31(13) . . . . ?
O3 Na7 C27 Na12 -31.43(17) . . . . ?
O6 Na7 C27 Na12 -45.12(18) . . . . ?
C66 Na7 C27 Na12 -9.6(3) . . . . ?
C87 Na7 C27 Na12 138.48(14) . . . . ?
C35 Na7 C27 Na12 79.92(16) . . . . ?
C67 Na7 C27 Na12 21.53(19) . . . . ?
Na3 Na7 C27 Na12 -46.17(10) . . . . ?
C86 Na7 C27 Na12 166.08(12) . . . . ?
Na4 Na7 C27 Na12 -116.92(15) . . . . ?
C79 Na7 C27 Na12 -168.62(12) . . . . ?
O7 Na7 C27 Na4 -27.39(10) . . . . ?
O3 Na7 C27 Na4 85.5(2) . . . . ?
O6 Na7 C27 Na4 71.80(13) . . . . ?
C66 Na7 C27 Na4 107.3(2) . . . . ?
C87 Na7 C27 Na4 -104.60(12) . . . . ?
C35 Na7 C27 Na4 -163.16(17) . . . . ?
C67 Na7 C27 Na4 138.45(13) . . . . ?
Na3 Na7 C27 Na4 70.75(7) . . . . ?
C86 Na7 C27 Na4 -77.01(14) . . . . ?
C79 Na7 C27 Na4 -51.71(11) . . . . ?
O3 C27 C28 C29 168.4(4) . . . . ?
C34 C27 C28 C29 -18.3(7) . . . . ?
Na12 C27 C28 C29 -133.6(4) . . . . ?
Na4 C27 C28 C29 110.6(4) . . . . ?
Na7 C27 C28 C29 110.8(5) . . . . ?
O3 C27 C28 C33 -8.4(6) . . . . ?
C34 C27 C28 C33 164.9(4) . . . . ?
Na12 C27 C28 C33 49.6(4) . . . . ?
Na4 C27 C28 C33 -66.2(3) . . . . ?
Na7 C27 C28 C33 -66.1(6) . . . . ?
O3 C27 C28 Na4 57.8(3) . . . . ?
C34 C27 C28 Na4 -128.9(4) . . . . ?
Na12 C27 C28 Na4 115.79(16) . . . . ?
Na7 C27 C28 Na4 0.2(4) . . . . ?
O4 Na4 C28 C27 160.1(2) . . . . ?
O9 Na4 C28 C27 -89.3(3) . . . . ?
O7 Na4 C28 C27 34.7(3) . . . . ?
O3 Na4 C28 C27 -30.2(2) . . . . ?
C33 Na4 C28 C27 -125.0(3) . . . . ?
Na8 Na4 C28 C27 109.0(3) . . . . ?
Na7 Na4 C28 C27 -0.1(2) . . . . ?
Na1 Na4 C28 C27 -146.7(2) . . . . ?
Na3 Na4 C28 C27 -55.6(2) . . . . ?
Na9 Na4 C28 C27 -34.6(3) . . . . ?
O4 Na4 C28 C29 34.3(4) . . . . ?
O9 Na4 C28 C29 145.0(3) . . . . ?
O7 Na4 C28 C29 -91.0(3) . . . . ?
O3 Na4 C28 C29 -156.0(4) . . . . ?
C27 Na4 C28 C29 -125.7(4) . . . . ?
C33 Na4 C28 C29 109.2(4) . . . . ?
Na8 Na4 C28 C29 -16.7(4) . . . . ?
Na7 Na4 C28 C29 -125.8(3) . . . . ?
Na1 Na4 C28 C29 87.6(3) . . . . ?
Na3 Na4 C28 C29 178.7(3) . . . . ?
Na9 Na4 C28 C29 -160.3(3) . . . . ?
O4 Na4 C28 C33 -74.9(2) . . . . ?
O9 Na4 C28 C33 35.8(3) . . . . ?
O7 Na4 C28 C33 159.7(2) . . . . ?
O3 Na4 C28 C33 94.8(2) . . . . ?
C27 Na4 C28 C33 125.0(4) . . . . ?
Na8 Na4 C28 C33 -125.9(2) . . . . ?
Na7 Na4 C28 C33 124.9(2) . . . . ?
Na1 Na4 C28 C33 -21.6(3) . . . . ?
Na3 Na4 C28 C33 69.4(2) . . . . ?
Na9 Na4 C28 C33 90.5(3) . . . . ?
C27 C28 C29 C30 179.2(4) . . . . ?
C33 C28 C29 C30 -3.8(6) . . . . ?
Na4 C28 C29 C30 -89.8(5) . . . . ?
C28 C29 C30 C31 0.8(8) . . . . ?
C28 C29 C30 Na13 76.2(4) . . . . ?
O4 Na13 C30 C31 96.0(3) . . . . ?
O13B Na13 C30 C31 -92.2(4) . . . . ?
O13A Na13 C30 C31 -127.1(3) . . . . ?
C40 Na13 C30 C31 78.6(6) . . . . ?
C41 Na13 C30 C31 21.1(4) . . . . ?
C46 Na13 C30 C31 23.1(3) . . . . ?
C22A Na13 C30 C31 -83.1(3) . . . . ?
C22B Na13 C30 C31 -131.5(4) . . . . ?
C32 Na13 C30 C31 33.2(3) . . . . ?
Na4 Na13 C30 C31 96.2(3) . . . . ?
O4 Na13 C30 C29 -26.7(4) . . . . ?
O13B Na13 C30 C29 145.1(4) . . . . ?
O13A Na13 C30 C29 110.2(4) . . . . ?
C40 Na13 C30 C29 -44.1(6) . . . . ?
C31 Na13 C30 C29 -122.7(5) . . . . ?
C41 Na13 C30 C29 -101.6(4) . . . . ?
C46 Na13 C30 C29 -99.6(3) . . . . ?
C22A Na13 C30 C29 154.2(3) . . . . ?
C22B Na13 C30 C29 105.8(4) . . . . ?
C32 Na13 C30 C29 -89.5(3) . . . . ?
Na4 Na13 C30 C29 -26.5(3) . . . . ?
C29 C30 C31 C32 1.6(7) . . . . ?
Na13 C30 C31 C32 -86.1(4) . . . . ?
C29 C30 C31 Na13 87.7(5) . . . . ?
O4 Na13 C31 C30 -105.2(3) . . . . ?
O13B Na13 C31 C30 96.5(4) . . . . ?
O13A Na13 C31 C30 58.2(4) . . . . ?
C40 Na13 C31 C30 -144.2(3) . . . . ?
C41 Na13 C31 C30 -166.7(3) . . . . ?
C46 Na13 C31 C30 -159.8(3) . . . . ?
C22A Na13 C31 C30 107.2(3) . . . . ?
C22B Na13 C31 C30 50.9(3) . . . . ?
C32 Na13 C31 C30 -117.3(4) . . . . ?
Na4 Na13 C31 C30 -82.9(3) . . . . ?
O4 Na13 C31 C32 12.1(4) . . . . ?
O13B Na13 C31 C32 -146.2(4) . . . . ?
O13A Na13 C31 C32 175.5(3) . . . . ?
C40 Na13 C31 C32 -26.9(4) . . . . ?
C30 Na13 C31 C32 117.3(4) . . . . ?
C41 Na13 C31 C32 -49.4(3) . . . . ?
C46 Na13 C31 C32 -42.4(3) . . . . ?
C22A Na13 C31 C32 -135.5(3) . . . . ?
C22B Na13 C31 C32 168.2(3) . . . . ?
Na4 Na13 C31 C32 34.4(3) . . . . ?
C30 C31 C32 C33 -0.7(7) . . . . ?
Na13 C31 C32 C33 -77.5(4) . . . . ?
C30 C31 C32 Na13 76.8(4) . . . . ?
O4 Na13 C32 C33 -46.8(3) . . . . ?
O13B Na13 C32 C33 165.3(4) . . . . ?
O13A Na13 C32 C33 116.8(4) . . . . ?
C40 Na13 C32 C33 -75.4(3) . . . . ?
C31 Na13 C32 C33 123.1(5) . . . . ?
C30 Na13 C32 C33 87.2(3) . . . . ?
C41 Na13 C32 C33 -99.7(3) . . . . ?
C46 Na13 C32 C33 -102.2(3) . . . . ?
C22A Na13 C32 C33 177.4(3) . . . . ?
C22B Na13 C32 C33 107.8(4) . . . . ?
Na4 Na13 C32 C33 -19.4(3) . . . . ?
O4 Na13 C32 C31 -169.9(3) . . . . ?
O13B Na13 C32 C31 42.3(5) . . . . ?
O13A Na13 C32 C31 -6.2(5) . . . . ?
C40 Na13 C32 C31 161.5(3) . . . . ?
C30 Na13 C32 C31 -35.9(3) . . . . ?
C41 Na13 C32 C31 137.3(3) . . . . ?
C46 Na13 C32 C31 134.7(3) . . . . ?
C22A Na13 C32 C31 54.3(4) . . . . ?
C22B Na13 C32 C31 -15.2(5) . . . . ?
Na4 Na13 C32 C31 -142.4(3) . . . . ?
C31 C32 C33 C28 -2.6(7) . . . . ?
Na13 C32 C33 C28 -61.4(4) . . . . ?
C31 C32 C33 Na4 85.6(5) . . . . ?
Na13 C32 C33 Na4 26.8(3) . . . . ?
C27 C28 C33 C32 -178.1(4) . . . . ?
C29 C28 C33 C32 4.6(6) . . . . ?
Na4 C28 C33 C32 116.5(4) . . . . ?
C27 C28 C33 Na4 65.4(3) . . . . ?
C29 C28 C33 Na4 -111.9(3) . . . . ?
O4 Na4 C33 C32 -3.8(4) . . . . ?
O9 Na4 C33 C32 91.6(4) . . . . ?
O7 Na4 C33 C32 -158.7(3) . . . . ?
O3 Na4 C33 C32 175.9(4) . . . . ?
C28 Na4 C33 C32 -118.3(5) . . . . ?
C27 Na4 C33 C32 -149.3(4) . . . . ?
Na8 Na4 C33 C32 -10.3(5) . . . . ?
Na7 Na4 C33 C32 -178.4(3) . . . . ?
Na1 Na4 C33 C32 46.8(4) . . . . ?
Na3 Na4 C33 C32 133.4(4) . . . . ?
Na9 Na4 C33 C32 112.6(4) . . . . ?
O4 Na4 C33 C28 114.5(2) . . . . ?
O9 Na4 C33 C28 -150.1(2) . . . . ?
O7 Na4 C33 C28 -40.4(4) . . . . ?
O3 Na4 C33 C28 -65.8(2) . . . . ?
C27 Na4 C33 C28 -30.9(2) . . . . ?
Na8 Na4 C33 C28 108.0(3) . . . . ?
Na7 Na4 C33 C28 -60.1(2) . . . . ?
Na1 Na4 C33 C28 165.1(2) . . . . ?
Na3 Na4 C33 C28 -108.3(2) . . . . ?
Na9 Na4 C33 C28 -129.1(2) . . . . ?
O3 C27 C34 C39 -176.8(4) . . . . ?
C28 C27 C34 C39 9.9(8) . . . . ?
Na12 C27 C34 C39 124.6(5) . . . . ?
Na4 C27 C34 C39 -91.0(6) . . . . ?
Na7 C27 C34 C39 -138.9(5) . . . . ?
O3 C27 C34 C35 3.8(6) . . . . ?
C28 C27 C34 C35 -169.6(4) . . . . ?
Na12 C27 C34 C35 -54.9(4) . . . . ?
Na4 C27 C34 C35 89.5(5) . . . . ?
Na7 C27 C34 C35 41.7(4) . . . . ?
C39 C34 C35 C36 2.5(7) . . . . ?
C27 C34 C35 C36 -178.0(4) . . . . ?
C39 C34 C35 Na7 136.6(4) . . . . ?
C27 C34 C35 Na7 -43.8(4) . . . . ?
O7 Na7 C35 C36 93.8(4) . . . . ?
O3 Na7 C35 C36 -177.1(4) . . . . ?
O6 Na7 C35 C36 -102.5(4) . . . . ?
C66 Na7 C35 C36 -66.4(4) . . . . ?
C87 Na7 C35 C36 29.3(4) . . . . ?
C67 Na7 C35 C36 -71.1(4) . . . . ?
Na3 Na7 C35 C36 -150.7(4) . . . . ?
C27 Na7 C35 C36 154.6(4) . . . . ?
C86 Na7 C35 C36 38.1(4) . . . . ?
Na4 Na7 C35 C36 140.9(4) . . . . ?
C79 Na7 C35 C36 67.8(4) . . . . ?
O7 Na7 C35 C34 -38.8(3) . . . . ?
O3 Na7 C35 C34 50.3(2) . . . . ?
O6 Na7 C35 C34 125.0(3) . . . . ?
C66 Na7 C35 C34 161.1(2) . . . . ?
C87 Na7 C35 C34 -103.2(3) . . . . ?
C67 Na7 C35 C34 156.4(3) . . . . ?
Na3 Na7 C35 C34 76.7(3) . . . . ?
C27 Na7 C35 C34 22.1(2) . . . . ?
C86 Na7 C35 C34 -94.5(3) . . . . ?
Na4 Na7 C35 C34 8.3(3) . . . . ?
C79 Na7 C35 C34 -64.7(3) . . . . ?
C34 C35 C36 C37 0.4(7) . . . . ?
Na7 C35 C36 C37 -117.1(5) . . . . ?
C35 C36 C37 C38 -2.9(8) . . . . ?
C36 C37 C38 C39 2.3(9) . . . . ?
C37 C38 C39 C34 0.7(10) . . . . ?
C35 C34 C39 C38 -3.0(8) . . . . ?
C27 C34 C39 C38 177.4(5) . . . . ?
Na13 O4 C40 C41 74.8(3) . . . . ?
Na4 O4 C40 C41 -45.2(13) . . . . ?
Na8 O4 C40 C41 -141.0(3) . . . . ?
Na1 O4 C40 C41 -65.0(3) . . . . ?
Na13 O4 C40 C47 -95.6(3) . . . . ?
Na4 O4 C40 C47 144.3(10) . . . . ?
Na8 O4 C40 C47 48.6(3) . . . . ?
Na1 O4 C40 C47 124.6(3) . . . . ?
Na4 O4 C40 Na13 -120.0(11) . . . . ?
Na8 O4 C40 Na13 144.21(15) . . . . ?
Na1 O4 C40 Na13 -139.76(12) . . . . ?
Na13 O4 C40 Na1 139.76(12) . . . . ?
Na4 O4 C40 Na1 19.7(11) . . . . ?
Na8 O4 C40 Na1 -76.03(11) . . . . ?
Na13 O4 C40 Na8 -144.21(15) . . . . ?
Na4 O4 C40 Na8 95.8(11) . . . . ?
Na1 O4 C40 Na8 76.03(11) . . . . ?
O13B Na13 C40 O4 -162.5(3) . . . . ?
O13A Na13 C40 O4 -126.9(3) . . . . ?
C31 Na13 C40 O4 74.8(3) . . . . ?
C30 Na13 C40 O4 26.3(6) . . . . ?
C41 Na13 C40 O4 120.2(3) . . . . ?
C46 Na13 C40 O4 94.9(2) . . . . ?
C22A Na13 C40 O4 -170.5(3) . . . . ?
C22B Na13 C40 O4 -120.9(3) . . . . ?
C32 Na13 C40 O4 61.7(2) . . . . ?
Na4 Na13 C40 O4 7.92(18) . . . . ?
O4 Na13 C40 C41 -120.2(3) . . . . ?
O13B Na13 C40 C41 77.3(4) . . . . ?
O13A Na13 C40 C41 112.9(3) . . . . ?
C31 Na13 C40 C41 -45.4(4) . . . . ?
C30 Na13 C40 C41 -93.9(5) . . . . ?
C46 Na13 C40 C41 -25.3(2) . . . . ?
C22A Na13 C40 C41 69.3(3) . . . . ?
C22B Na13 C40 C41 118.9(3) . . . . ?
C32 Na13 C40 C41 -58.5(3) . . . . ?
Na4 Na13 C40 C41 -112.3(2) . . . . ?
O4 Na13 C40 C47 109.6(4) . . . . ?
O13B Na13 C40 C47 -52.9(4) . . . . ?
O13A Na13 C40 C47 -17.4(4) . . . . ?
C31 Na13 C40 C47 -175.6(3) . . . . ?
C30 Na13 C40 C47 135.9(4) . . . . ?
C41 Na13 C40 C47 -130.2(4) . . . . ?
C46 Na13 C40 C47 -155.5(3) . . . . ?
C22A Na13 C40 C47 -61.0(3) . . . . ?
C22B Na13 C40 C47 -11.4(4) . . . . ?
C32 Na13 C40 C47 171.3(2) . . . . ?
Na4 Na13 C40 C47 117.5(3) . . . . ?
O4 Na13 C40 Na1 -41.08(16) . . . . ?
O13B Na13 C40 Na1 156.4(3) . . . . ?
O13A Na13 C40 Na1 -168.0(2) . . . . ?
C31 Na13 C40 Na1 33.7(3) . . . . ?
C30 Na13 C40 Na1 -14.8(6) . . . . ?
C41 Na13 C40 Na1 79.1(3) . . . . ?
C46 Na13 C40 Na1 53.83(16) . . . . ?
C22A Na13 C40 Na1 148.4(2) . . . . ?
C22B Na13 C40 Na1 -162.0(3) . . . . ?
C32 Na13 C40 Na1 20.6(2) . . . . ?
Na4 Na13 C40 Na1 -33.16(14) . . . . ?
O4 Na13 C40 Na8 28.22(15) . . . . ?
O13B Na13 C40 Na8 -134.3(3) . . . . ?
O13A Na13 C40 Na8 -98.7(2) . . . . ?
C31 Na13 C40 Na8 103.0(3) . . . . ?
C30 Na13 C40 Na8 54.5(5) . . . . ?
C41 Na13 C40 Na8 148.4(3) . . . . ?
C46 Na13 C40 Na8 123.13(18) . . . . ?
C22A Na13 C40 Na8 -142.33(18) . . . . ?
C22B Na13 C40 Na8 -92.7(3) . . . . ?
C32 Na13 C40 Na8 89.92(17) . . . . ?
Na4 Na13 C40 Na8 36.14(10) . . . . ?
O1 Na1 C40 O4 -150.6(2) . . . . ?
O9 Na1 C40 O4 -15.2(3) . . . . ?
O8 Na1 C40 O4 87.4(2) . . . . ?
C41 Na1 C40 O4 -124.5(4) . . . . ?
C46 Na1 C40 O4 -95.3(2) . . . . ?
Na5 Na1 C40 O4 127.5(2) . . . . ?
Na8 Na1 C40 O4 56.71(19) . . . . ?
Na4 Na1 C40 O4 -3.22(18) . . . . ?
Na9 Na1 C40 O4 39.6(2) . . . . ?
Na2 Na1 C40 O4 -52.8(4) . . . . ?
O1 Na1 C40 C41 -26.1(3) . . . . ?
O9 Na1 C40 C41 109.2(3) . . . . ?
O8 Na1 C40 C41 -148.1(2) . . . . ?
O4 Na1 C40 C41 124.5(4) . . . . ?
C46 Na1 C40 C41 29.1(2) . . . . ?
Na5 Na1 C40 C41 -108.0(3) . . . . ?
Na8 Na1 C40 C41 -178.8(3) . . . . ?
Na4 Na1 C40 C41 121.2(3) . . . . ?
Na9 Na1 C40 C41 164.0(2) . . . . ?
Na2 Na1 C40 C41 71.7(4) . . . . ?
O1 Na1 C40 C47 105.1(4) . . . . ?
O9 Na1 C40 C47 -119.6(4) . . . . ?
O8 Na1 C40 C47 -16.9(4) . . . . ?
O4 Na1 C40 C47 -104.3(4) . . . . ?
C41 Na1 C40 C47 131.2(5) . . . . ?
C46 Na1 C40 C47 160.3(4) . . . . ?
Na5 Na1 C40 C47 23.2(5) . . . . ?
Na8 Na1 C40 C47 -47.6(3) . . . . ?
Na4 Na1 C40 C47 -107.5(4) . . . . ?
Na9 Na1 C40 C47 -64.7(4) . . . . ?
Na2 Na1 C40 C47 -157.1(3) . . . . ?
O1 Na1 C40 Na13 -112.48(19) . . . . ?
O9 Na1 C40 Na13 22.9(2) . . . . ?
O8 Na1 C40 Na13 125.55(17) . . . . ?
O4 Na1 C40 Na13 38.13(16) . . . . ?
C41 Na1 C40 Na13 -86.3(3) . . . . ?
C46 Na1 C40 Na13 -57.21(18) . . . . ?
Na5 Na1 C40 Na13 165.62(11) . . . . ?
Na8 Na1 C40 Na13 94.84(17) . . . . ?
Na4 Na1 C40 Na13 34.91(15) . . . . ?
Na9 Na1 C40 Na13 77.70(19) . . . . ?
Na2 Na1 C40 Na13 -14.7(4) . . . . ?
O1 Na1 C40 Na8 152.68(16) . . . . ?
O9 Na1 C40 Na8 -71.95(14) . . . . ?
O8 Na1 C40 Na8 30.71(10) . . . . ?
O4 Na1 C40 Na8 -56.71(19) . . . . ?
C41 Na1 C40 Na8 178.8(3) . . . . ?
C46 Na1 C40 Na8 -152.05(16) . . . . ?
Na5 Na1 C40 Na8 70.79(17) . . . . ?
Na4 Na1 C40 Na8 -59.93(6) . . . . ?
Na9 Na1 C40 Na8 -17.13(12) . . . . ?
Na2 Na1 C40 Na8 -109.5(3) . . . . ?
O8 Na8 C40 O4 -110.1(2) . . . . ?
O7 Na8 C40 O4 -8.8(3) . . . . ?
C79 Na8 C40 O4 28.4(3) . . . . ?
C100 Na8 C40 O4 174.4(2) . . . . ?
C48 Na8 C40 O4 109.1(2) . . . . ?
C47 Na8 C40 O4 135.9(3) . . . . ?
C99 Na8 C40 O4 -156.5(2) . . . . ?
Na4 Na8 C40 O4 -10.31(19) . . . . ?
Na1 Na8 C40 O4 -79.7(2) . . . . ?
C80 Na8 C40 O4 54.6(2) . . . . ?
O8 Na8 C40 C41 -28.4(5) . . . . ?
O4 Na8 C40 C41 81.7(5) . . . . ?
O7 Na8 C40 C41 72.9(5) . . . . ?
C79 Na8 C40 C41 110.1(5) . . . . ?
C100 Na8 C40 C41 -104.0(5) . . . . ?
C48 Na8 C40 C41 -169.2(6) . . . . ?
C47 Na8 C40 C41 -142.4(7) . . . . ?
C99 Na8 C40 C41 -74.8(5) . . . . ?
Na4 Na8 C40 C41 71.4(5) . . . . ?
Na1 Na8 C40 C41 2.0(5) . . . . ?
C80 Na8 C40 C41 136.3(5) . . . . ?
O8 Na8 C40 C47 114.0(2) . . . . ?
O4 Na8 C40 C47 -135.9(3) . . . . ?
O7 Na8 C40 C47 -144.7(2) . . . . ?
C79 Na8 C40 C47 -107.5(3) . . . . ?
C100 Na8 C40 C47 38.4(3) . . . . ?
C48 Na8 C40 C47 -26.9(2) . . . . ?
C99 Na8 C40 C47 67.6(3) . . . . ?
Na4 Na8 C40 C47 -146.2(2) . . . . ?
Na1 Na8 C40 C47 144.4(3) . . . . ?
C80 Na8 C40 C47 -81.3(3) . . . . ?
O8 Na8 C40 Na13 -141.64(14) . . . . ?
O4 Na8 C40 Na13 -31.53(16) . . . . ?
O7 Na8 C40 Na13 -40.31(19) . . . . ?
C79 Na8 C40 Na13 -3.1(3) . . . . ?
C100 Na8 C40 Na13 142.83(14) . . . . ?
C48 Na8 C40 Na13 77.54(17) . . . . ?
C47 Na8 C40 Na13 104.4(3) . . . . ?
C99 Na8 C40 Na13 171.96(12) . . . . ?
Na4 Na8 C40 Na13 -41.84(11) . . . . ?
Na1 Na8 C40 Na13 -111.19(16) . . . . ?
C80 Na8 C40 Na13 23.06(19) . . . . ?
O8 Na8 C40 Na1 -30.44(10) . . . . ?
O4 Na8 C40 Na1 79.7(2) . . . . ?
O7 Na8 C40 Na1 70.88(14) . . . . ?
C79 Na8 C40 Na1 108.1(2) . . . . ?
C100 Na8 C40 Na1 -105.98(12) . . . . ?
C48 Na8 C40 Na1 -171.27(17) . . . . ?
C47 Na8 C40 Na1 -144.4(3) . . . . ?
C99 Na8 C40 Na1 -76.85(14) . . . . ?
Na4 Na8 C40 Na1 69.35(8) . . . . ?
C80 Na8 C40 Na1 134.25(12) . . . . ?
O4 C40 C41 C46 -3.4(6) . . . . ?
C47 C40 C41 C46 165.7(4) . . . . ?
Na13 C40 C41 C46 53.5(4) . . . . ?
Na1 C40 C41 C46 -61.6(4) . . . . ?
Na8 C40 C41 C46 -63.4(7) . . . . ?
O4 C40 C41 C42 -179.8(4) . . . . ?
C47 C40 C41 C42 -10.8(7) . . . . ?
Na13 C40 C41 C42 -123.0(4) . . . . ?
Na1 C40 C41 C42 122.0(4) . . . . ?
Na8 C40 C41 C42 120.1(5) . . . . ?
O4 C40 C41 Na1 58.2(3) . . . . ?
C47 C40 C41 Na1 -132.8(4) . . . . ?
Na13 C40 C41 Na1 115.06(14) . . . . ?
Na8 C40 C41 Na1 -1.9(4) . . . . ?
O4 C40 C41 Na13 -56.8(3) . . . . ?
C47 C40 C41 Na13 112.2(4) . . . . ?
Na1 C40 C41 Na13 -115.06(14) . . . . ?
Na8 C40 C41 Na13 -116.9(5) . . . . ?
O1 Na1 C41 C40 161.1(2) . . . . ?
O9 Na1 C41 C40 -90.7(3) . . . . ?
O8 Na1 C41 C40 39.9(3) . . . . ?
O4 Na1 C41 C40 -32.3(2) . . . . ?
C46 Na1 C41 C40 -128.3(4) . . . . ?
Na5 Na1 C41 C40 111.4(3) . . . . ?
Na8 Na1 C41 C40 1.0(2) . . . . ?
Na4 Na1 C41 C40 -56.2(2) . . . . ?
Na9 Na1 C41 C40 -28.6(4) . . . . ?
Na2 Na1 C41 C40 -149.7(2) . . . . ?
O1 Na1 C41 C46 -70.6(3) . . . . ?
O9 Na1 C41 C46 37.7(3) . . . . ?
O8 Na1 C41 C46 168.2(2) . . . . ?
O4 Na1 C41 C46 96.0(3) . . . . ?
C40 Na1 C41 C46 128.3(4) . . . . ?
Na5 Na1 C41 C46 -120.3(2) . . . . ?
Na8 Na1 C41 C46 129.3(2) . . . . ?
Na4 Na1 C41 C46 72.1(2) . . . . ?
Na9 Na1 C41 C46 99.7(3) . . . . ?
Na2 Na1 C41 C46 -21.4(3) . . . . ?
O1 Na1 C41 C42 38.2(4) . . . . ?
O9 Na1 C41 C42 146.4(4) . . . . ?
O8 Na1 C41 C42 -83.1(4) . . . . ?
O4 Na1 C41 C42 -155.3(5) . . . . ?
C40 Na1 C41 C42 -123.0(5) . . . . ?
C46 Na1 C41 C42 108.7(5) . . . . ?
Na5 Na1 C41 C42 -11.6(5) . . . . ?
Na8 Na1 C41 C42 -121.9(4) . . . . ?
Na4 Na1 C41 C42 -179.1(4) . . . . ?
Na9 Na1 C41 C42 -151.6(3) . . . . ?
Na2 Na1 C41 C42 87.3(4) . . . . ?
O1 Na1 C41 Na13 -145.52(12) . . . . ?
O9 Na1 C41 Na13 -37.3(2) . . . . ?
O8 Na1 C41 Na13 93.24(16) . . . . ?
O4 Na1 C41 Na13 21.03(10) . . . . ?
C40 Na1 C41 Na13 53.3(2) . . . . ?
C46 Na1 C41 Na13 -75.0(2) . . . . ?
Na5 Na1 C41 Na13 164.71(10) . . . . ?
Na8 Na1 C41 Na13 54.38(12) . . . . ?
Na4 Na1 C41 Na13 -2.83(13) . . . . ?
Na9 Na1 C41 Na13 24.8(3) . . . . ?
Na2 Na1 C41 Na13 -96.36(16) . . . . ?
O4 Na13 C41 C40 36.1(2) . . . . ?
O13B Na13 C41 C40 -103.5(4) . . . . ?
O13A Na13 C41 C40 -77.3(3) . . . . ?
C31 Na13 C41 C40 149.3(3) . . . . ?
C30 Na13 C41 C40 138.0(3) . . . . ?
C46 Na13 C41 C40 134.3(4) . . . . ?
C22A Na13 C41 C40 -107.7(3) . . . . ?
C22B Na13 C41 C40 -75.3(6) . . . . ?
C32 Na13 C41 C40 129.0(2) . . . . ?
Na4 Na13 C41 C40 62.4(2) . . . . ?
O4 Na13 C41 C46 -98.2(2) . . . . ?
O13B Na13 C41 C46 122.3(3) . . . . ?
O13A Na13 C41 C46 148.4(3) . . . . ?
C40 Na13 C41 C46 -134.3(4) . . . . ?
C31 Na13 C41 C46 15.1(3) . . . . ?
C30 Na13 C41 C46 3.7(4) . . . . ?
C22A Na13 C41 C46 118.0(3) . . . . ?
C22B Na13 C41 C46 150.4(5) . . . . ?
C32 Na13 C41 C46 -5.2(3) . . . . ?
Na4 Na13 C41 C46 -71.9(2) . . . . ?
O4 Na13 C41 C42 152.3(5) . . . . ?
O13B Na13 C41 C42 12.8(5) . . . . ?
O13A Na13 C41 C42 38.9(5) . . . . ?
C40 Na13 C41 C42 116.3(5) . . . . ?
C31 Na13 C41 C42 -94.4(5) . . . . ?
C30 Na13 C41 C42 -105.8(5) . . . . ?
C46 Na13 C41 C42 -109.5(5) . . . . ?
C22A Na13 C41 C42 8.5(5) . . . . ?
C22B Na13 C41 C42 41.0(7) . . . . ?
C32 Na13 C41 C42 -114.7(4) . . . . ?
Na4 Na13 C41 C42 178.7(4) . . . . ?
O4 Na13 C41 Na1 -23.66(11) . . . . ?
O13B Na13 C41 Na1 -163.2(3) . . . . ?
O13A Na13 C41 Na1 -137.1(2) . . . . ?
C40 Na13 C41 Na1 -59.7(2) . . . . ?
C31 Na13 C41 Na1 89.59(18) . . . . ?
C30 Na13 C41 Na1 78.2(3) . . . . ?
C46 Na13 C41 Na1 74.5(2) . . . . ?
C22A Na13 C41 Na1 -167.5(2) . . . . ?
C22B Na13 C41 Na1 -135.0(5) . . . . ?
C32 Na13 C41 Na1 69.30(16) . . . . ?
Na4 Na13 C41 Na1 2.67(12) . . . . ?
C40 C41 C42 C43 174.3(5) . . . . ?
C46 C41 C42 C43 -2.4(6) . . . . ?
Na1 C41 C42 C43 -93.3(6) . . . . ?
Na13 C41 C42 C43 91.7(6) . . . . ?
C41 C42 C43 C44 0.8(8) . . . . ?
C41 C42 C43 Na10 62.9(5) . . . . ?
O1 Na10 C43 C42 -15.4(4) . . . . ?
O10 Na10 C43 C42 113.4(3) . . . . ?
C1 Na10 C43 C42 -9.1(8) . . . . ?
C44 Na10 C43 C42 -127.4(5) . . . . ?
C45 Na10 C43 C42 -92.0(3) . . . . ?
C2 Na10 C43 C42 -106.8(5) . . . . ?
C107 Na10 C43 C42 157.3(3) . . . . ?
C46 Na10 C43 C42 -58.4(3) . . . . ?
C7 Na10 C43 C42 -98.3(4) . . . . ?
Na1 Na10 C43 C42 -22.4(3) . . . . ?
O1 Na10 C43 C44 112.0(3) . . . . ?
O10 Na10 C43 C44 -119.2(3) . . . . ?
C1 Na10 C43 C44 118.3(6) . . . . ?
C45 Na10 C43 C44 35.4(3) . . . . ?
C2 Na10 C43 C44 20.6(6) . . . . ?
C107 Na10 C43 C44 -75.3(3) . . . . ?
C46 Na10 C43 C44 69.0(3) . . . . ?
C7 Na10 C43 C44 29.1(4) . . . . ?
Na1 Na10 C43 C44 105.0(3) . . . . ?
C42 C43 C44 C45 0.7(8) . . . . ?
Na10 C43 C44 C45 -72.9(4) . . . . ?
C42 C43 C44 Na10 73.6(5) . . . . ?
O1 Na10 C44 C43 -96.6(3) . . . . ?
O10 Na10 C44 C43 60.0(3) . . . . ?
C1 Na10 C44 C43 -146.1(4) . . . . ?
C45 Na10 C44 C43 -117.9(5) . . . . ?
C2 Na10 C44 C43 -170.0(3) . . . . ?
C107 Na10 C44 C43 109.0(3) . . . . ?
C46 Na10 C44 C43 -88.6(3) . . . . ?
C7 Na10 C44 C43 -157.7(3) . . . . ?
Na1 Na10 C44 C43 -78.2(3) . . . . ?
O1 Na10 C44 C45 21.3(4) . . . . ?
O10 Na10 C44 C45 177.9(3) . . . . ?
C1 Na10 C44 C45 -28.2(6) . . . . ?
C43 Na10 C44 C45 117.9(5) . . . . ?
C2 Na10 C44 C45 -52.1(4) . . . . ?
C107 Na10 C44 C45 -133.1(3) . . . . ?
C46 Na10 C44 C45 29.3(3) . . . . ?
C7 Na10 C44 C45 -39.8(3) . . . . ?
Na1 Na10 C44 C45 39.7(3) . . . . ?
C43 C44 C45 C46 -0.3(7) . . . . ?
Na10 C44 C45 C46 -77.8(4) . . . . ?
C43 C44 C45 Na10 77.5(4) . . . . ?
O1 Na10 C45 C46 -40.4(3) . . . . ?
O10 Na10 C45 C46 121.8(3) . . . . ?
C1 Na10 C45 C46 -70.0(3) . . . . ?
C44 Na10 C45 C46 124.4(5) . . . . ?
C43 Na10 C45 C46 90.8(3) . . . . ?
C2 Na10 C45 C46 -95.1(3) . . . . ?
C107 Na10 C45 C46 177.3(3) . . . . ?
C7 Na10 C45 C46 -94.1(3) . . . . ?
Na1 Na10 C45 C46 -15.4(3) . . . . ?
O1 Na10 C45 C44 -164.8(3) . . . . ?
O10 Na10 C45 C44 -2.5(4) . . . . ?
C1 Na10 C45 C44 165.7(3) . . . . ?
C43 Na10 C45 C44 -33.6(3) . . . . ?
C2 Na10 C45 C44 140.6(3) . . . . ?
C107 Na10 C45 C44 52.9(3) . . . . ?
C46 Na10 C45 C44 -124.4(5) . . . . ?
C7 Na10 C45 C44 141.6(3) . . . . ?
Na1 Na10 C45 C44 -139.7(3) . . . . ?
C44 C45 C46 C41 -1.5(7) . . . . ?
Na10 C45 C46 C41 -71.0(4) . . . . ?
C44 C45 C46 Na1 93.8(5) . . . . ?
Na10 C45 C46 Na1 24.4(4) . . . . ?
C44 C45 C46 Na13 -99.3(5) . . . . ?
Na10 C45 C46 Na13 -168.7(3) . . . . ?
C44 C45 C46 Na10 69.4(4) . . . . ?
C40 C41 C46 C45 -174.3(4) . . . . ?
C42 C41 C46 C45 2.7(6) . . . . ?
Na1 C41 C46 C45 128.0(4) . . . . ?
Na13 C41 C46 C45 -128.5(4) . . . . ?
C40 C41 C46 Na1 57.8(3) . . . . ?
C42 C41 C46 Na1 -125.2(3) . . . . ?
Na13 C41 C46 Na1 103.54(11) . . . . ?
C40 C41 C46 Na13 -45.8(3) . . . . ?
C42 C41 C46 Na13 131.2(3) . . . . ?
Na1 C41 C46 Na13 -103.54(11) . . . . ?
C40 C41 C46 Na10 127.3(4) . . . . ?
C42 C41 C46 Na10 -55.7(3) . . . . ?
Na1 C41 C46 Na10 69.58(10) . . . . ?
Na13 C41 C46 Na10 173.12(13) . . . . ?
O1 Na1 C46 C45 -4.0(4) . . . . ?
O9 Na1 C46 C45 91.3(4) . . . . ?
O8 Na1 C46 C45 -142.2(4) . . . . ?
O4 Na1 C46 C45 175.1(5) . . . . ?
C40 Na1 C46 C45 -148.6(5) . . . . ?
C41 Na1 C46 C45 -119.1(5) . . . . ?
Na5 Na1 C46 C45 -17.8(5) . . . . ?
Na8 Na1 C46 C45 -174.8(4) . . . . ?
Na4 Na1 C46 C45 133.9(4) . . . . ?
Na9 Na1 C46 C45 113.2(4) . . . . ?
Na2 Na1 C46 C45 46.0(5) . . . . ?
O1 Na1 C46 C41 115.2(2) . . . . ?
O9 Na1 C46 C41 -149.5(2) . . . . ?
O8 Na1 C46 C41 -23.1(4) . . . . ?
O4 Na1 C46 C41 -65.8(2) . . . . ?
C40 Na1 C46 C41 -29.5(2) . . . . ?
Na5 Na1 C46 C41 101.4(3) . . . . ?
Na8 Na1 C46 C41 -55.6(3) . . . . ?
Na4 Na1 C46 C41 -106.9(2) . . . . ?
Na9 Na1 C46 C41 -127.7(2) . . . . ?
Na2 Na1 C46 C41 165.1(2) . . . . ?
O1 Na1 C46 Na13 -173.99(12) . . . . ?
O9 Na1 C46 Na13 -78.69(13) . . . . ?
O8 Na1 C46 Na13 47.8(3) . . . . ?
O4 Na1 C46 Na13 5.08(9) . . . . ?
C40 Na1 C46 Na13 41.38(13) . . . . ?
C41 Na1 C46 Na13 70.9(2) . . . . ?
Na5 Na1 C46 Na13 172.24(12) . . . . ?
Na8 Na1 C46 Na13 15.21(14) . . . . ?
Na4 Na1 C46 Na13 -36.06(10) . . . . ?
Na9 Na1 C46 Na13 -56.8(2) . . . . ?
Na2 Na1 C46 Na13 -124.00(10) . . . . ?
O1 Na1 C46 Na10 19.26(10) . . . . ?
O9 Na1 C46 Na10 114.55(10) . . . . ?
O8 Na1 C46 Na10 -119.0(3) . . . . ?
O4 Na1 C46 Na10 -161.67(13) . . . . ?
C40 Na1 C46 Na10 -125.37(16) . . . . ?
C41 Na1 C46 Na10 -95.9(3) . . . . ?
Na5 Na1 C46 Na10 5.5(2) . . . . ?
Na8 Na1 C46 Na10 -151.54(7) . . . . ?
Na4 Na1 C46 Na10 157.18(8) . . . . ?
Na9 Na1 C46 Na10 136.43(13) . . . . ?
Na2 Na1 C46 Na10 69.25(9) . . . . ?
O4 Na13 C46 C45 -175.7(5) . . . . ?
O13B Na13 C46 C45 60.5(5) . . . . ?
O13A Na13 C46 C45 76.4(5) . . . . ?
C40 Na13 C46 C45 146.3(5) . . . . ?
C31 Na13 C46 C45 -46.2(4) . . . . ?
C30 Na13 C46 C45 -57.1(5) . . . . ?
C41 Na13 C46 C45 120.6(5) . . . . ?
C22A Na13 C46 C45 60.4(5) . . . . ?
C22B Na13 C46 C45 73.9(10) . . . . ?
C32 Na13 C46 C45 -64.9(4) . . . . ?
Na4 Na13 C46 C45 -135.7(4) . . . . ?
O4 Na13 C46 C41 63.7(2) . . . . ?
O13B Na13 C46 C41 -60.1(3) . . . . ?
O13A Na13 C46 C41 -44.2(4) . . . . ?
C40 Na13 C46 C41 25.8(2) . . . . ?
C31 Na13 C46 C41 -166.8(2) . . . . ?
C30 Na13 C46 C41 -177.7(2) . . . . ?
C22A Na13 C46 C41 -60.2(3) . . . . ?
C22B Na13 C46 C41 -46.6(9) . . . . ?
C32 Na13 C46 C41 174.6(3) . . . . ?
Na4 Na13 C46 C41 103.7(2) . . . . ?
O4 Na13 C46 Na1 -5.62(10) . . . . ?
O13B Na13 C46 Na1 -129.4(3) . . . . ?
O13A Na13 C46 Na1 -113.6(3) . . . . ?
C40 Na13 C46 Na1 -43.58(13) . . . . ?
C31 Na13 C46 Na1 123.88(15) . . . . ?
C30 Na13 C46 Na1 112.98(16) . . . . ?
C41 Na13 C46 Na1 -69.4(2) . . . . ?
C22A Na13 C46 Na1 -129.5(3) . . . . ?
C22B Na13 C46 Na1 -116.0(9) . . . . ?
C32 Na13 C46 Na1 105.20(15) . . . . ?
Na4 Na13 C46 Na1 34.35(10) . . . . ?
O4 Na13 C46 Na10 40.3(5) . . . . ?
O13B Na13 C46 Na10 -83.6(6) . . . . ?
O13A Na13 C46 Na10 -67.7(6) . . . . ?
C40 Na13 C46 Na10 2.3(5) . . . . ?
C31 Na13 C46 Na10 169.8(5) . . . . ?
C30 Na13 C46 Na10 158.9(5) . . . . ?
C41 Na13 C46 Na10 -23.5(4) . . . . ?
C22A Na13 C46 Na10 -83.6(6) . . . . ?
C22B Na13 C46 Na10 -70.1(10) . . . . ?
C32 Na13 C46 Na10 151.1(6) . . . . ?
Na4 Na13 C46 Na10 80.2(5) . . . . ?
O1 Na10 C46 C45 142.0(3) . . . . ?
O10 Na10 C46 C45 -79.5(3) . . . . ?
C1 Na10 C46 C45 124.7(3) . . . . ?
C44 Na10 C46 C45 -32.5(3) . . . . ?
C43 Na10 C46 C45 -68.0(3) . . . . ?
C2 Na10 C46 C45 94.7(3) . . . . ?
C107 Na10 C46 C45 -3.9(4) . . . . ?
C7 Na10 C46 C45 83.1(3) . . . . ?
Na1 Na10 C46 C45 160.7(3) . . . . ?
O1 Na10 C46 C41 -90.2(2) . . . . ?
O10 Na10 C46 C41 48.2(3) . . . . ?
C1 Na10 C46 C41 -107.5(3) . . . . ?
C44 Na10 C46 C41 95.2(3) . . . . ?
C45 Na10 C46 C41 127.7(4) . . . . ?
C43 Na10 C46 C41 59.7(3) . . . . ?
C2 Na10 C46 C41 -137.6(2) . . . . ?
C107 Na10 C46 C41 123.8(3) . . . . ?
C7 Na10 C46 C41 -149.2(2) . . . . ?
Na1 Na10 C46 C41 -71.6(2) . . . . ?
O1 Na10 C46 Na1 -18.64(10) . . . . ?
O10 Na10 C46 Na1 119.79(17) . . . . ?
C1 Na10 C46 Na1 -35.96(16) . . . . ?
C44 Na10 C46 Na1 166.8(2) . . . . ?
C45 Na10 C46 Na1 -160.7(3) . . . . ?
C43 Na10 C46 Na1 131.28(19) . . . . ?
C2 Na10 C46 Na1 -65.98(13) . . . . ?
C107 Na10 C46 Na1 -164.59(17) . . . . ?
C7 Na10 C46 Na1 -77.59(10) . . . . ?
O1 Na10 C46 Na13 -67.7(5) . . . . ?
O10 Na10 C46 Na13 70.8(6) . . . . ?
C1 Na10 C46 Na13 -85.0(5) . . . . ?
C44 Na10 C46 Na13 117.8(6) . . . . ?
C45 Na10 C46 Na13 150.3(7) . . . . ?
C43 Na10 C46 Na13 82.3(5) . . . . ?
C2 Na10 C46 Na13 -115.0(5) . . . . ?
C107 Na10 C46 Na13 146.4(5) . . . . ?
C7 Na10 C46 Na13 -126.6(5) . . . . ?
Na1 Na10 C46 Na13 -49.0(5) . . . . ?
O4 C40 C47 C48 15.5(5) . . . . ?
C41 C40 C47 C48 -153.6(4) . . . . ?
Na13 C40 C47 C48 -48.8(4) . . . . ?
Na1 C40 C47 C48 96.0(4) . . . . ?
Na8 C40 C47 C48 52.5(3) . . . . ?
O4 C40 C47 C52 -163.6(4) . . . . ?
C41 C40 C47 C52 27.2(7) . . . . ?
Na13 C40 C47 C52 132.1(4) . . . . ?
Na1 C40 C47 C52 -83.2(5) . . . . ?
Na8 C40 C47 C52 -126.6(4) . . . . ?
O4 C40 C47 Na8 -37.0(3) . . . . ?
C41 C40 C47 Na8 153.9(4) . . . . ?
Na13 C40 C47 Na8 -101.27(17) . . . . ?
Na1 C40 C47 Na8 43.5(3) . . . . ?
O8 Na8 C47 C48 157.7(2) . . . . ?
O4 Na8 C47 C48 -107.2(3) . . . . ?
O7 Na8 C47 C48 -74.4(3) . . . . ?
C79 Na8 C47 C48 -17.9(4) . . . . ?
C100 Na8 C47 C48 83.1(3) . . . . ?
C40 Na8 C47 C48 -131.9(4) . . . . ?
C99 Na8 C47 C48 102.8(3) . . . . ?
Na4 Na8 C47 C48 -98.6(2) . . . . ?
Na1 Na8 C47 C48 -160.2(3) . . . . ?
C80 Na8 C47 C48 -18.8(3) . . . . ?
O8 Na8 C47 C52 53.4(4) . . . . ?
O4 Na8 C47 C52 148.5(4) . . . . ?
O7 Na8 C47 C52 -178.7(3) . . . . ?
C79 Na8 C47 C52 -122.2(4) . . . . ?
C100 Na8 C47 C52 -21.2(4) . . . . ?
C48 Na8 C47 C52 -104.3(5) . . . . ?
C40 Na8 C47 C52 123.8(5) . . . . ?
C99 Na8 C47 C52 -1.5(4) . . . . ?
Na4 Na8 C47 C52 157.1(4) . . . . ?
Na1 Na8 C47 C52 95.5(4) . . . . ?
C80 Na8 C47 C52 -123.1(4) . . . . ?
O8 Na8 C47 C40 -70.5(2) . . . . ?
O4 Na8 C47 C40 24.6(2) . . . . ?
O7 Na8 C47 C40 57.5(3) . . . . ?
C79 Na8 C47 C40 114.0(3) . . . . ?
C100 Na8 C47 C40 -145.0(2) . . . . ?
C48 Na8 C47 C40 131.9(4) . . . . ?
C99 Na8 C47 C40 -125.4(2) . . . . ?
Na4 Na8 C47 C40 33.3(2) . . . . ?
Na1 Na8 C47 C40 -28.3(2) . . . . ?
C80 Na8 C47 C40 113.1(2) . . . . ?
C52 C47 C48 C49 -2.7(6) . . . . ?
C40 C47 C48 C49 178.1(4) . . . . ?
Na8 C47 C48 C49 -127.0(4) . . . . ?
C52 C47 C48 Na8 124.3(3) . . . . ?
C40 C47 C48 Na8 -54.9(3) . . . . ?
O8 Na8 C48 C49 96.9(4) . . . . ?
O4 Na8 C48 C49 -177.4(4) . . . . ?
O7 Na8 C48 C49 -99.6(4) . . . . ?
C79 Na8 C48 C49 -65.9(4) . . . . ?
C100 Na8 C48 C49 29.9(4) . . . . ?
C40 Na8 C48 C49 152.8(4) . . . . ?
C47 Na8 C48 C49 125.8(5) . . . . ?
C99 Na8 C48 C49 37.2(4) . . . . ?
Na4 Na8 C48 C49 -146.7(4) . . . . ?
Na1 Na8 C48 C49 145.7(4) . . . . ?
C80 Na8 C48 C49 -71.5(4) . . . . ?
O8 Na8 C48 C47 -28.9(3) . . . . ?
O4 Na8 C48 C47 56.8(2) . . . . ?
O7 Na8 C48 C47 134.7(2) . . . . ?
C79 Na8 C48 C47 168.3(2) . . . . ?
C100 Na8 C48 C47 -95.9(3) . . . . ?
C40 Na8 C48 C47 27.0(2) . . . . ?
C99 Na8 C48 C47 -88.6(3) . . . . ?
Na4 Na8 C48 C47 87.5(2) . . . . ?
Na1 Na8 C48 C47 19.9(3) . . . . ?
C80 Na8 C48 C47 162.7(3) . . . . ?
C47 C48 C49 C50 1.1(7) . . . . ?
Na8 C48 C49 C50 -104.8(5) . . . . ?
C48 C49 C50 C51 0.7(7) . . . . ?
C49 C50 C51 C52 -0.7(8) . . . . ?
C50 C51 C52 C47 -1.0(7) . . . . ?
C48 C47 C52 C51 2.6(6) . . . . ?
C40 C47 C52 C51 -178.2(4) . . . . ?
Na8 C47 C52 C51 83.6(5) . . . . ?
Na5 O5 C53 C60 -26.1(4) . . . . ?
Na2 O5 C53 C60 -131.8(3) . . . . ?
Na6 O5 C53 C60 158.4(3) . . . . ?
Na9 O5 C53 C60 79.4(4) . . . . ?
Na5 O5 C53 C54 100.4(3) . . . . ?
Na2 O5 C53 C54 -5.3(5) . . . . ?
Na6 O5 C53 C54 -75.1(3) . . . . ?
Na9 O5 C53 C54 -154.1(2) . . . . ?
Na5 O5 C53 Na6 175.54(18) . . . . ?
Na2 O5 C53 Na6 69.8(3) . . . . ?
Na9 O5 C53 Na6 -79.0(2) . . . . ?
Na2 O5 C53 Na5 -105.8(3) . . . . ?
Na6 O5 C53 Na5 -175.54(18) . . . . ?
Na9 O5 C53 Na5 105.5(3) . . . . ?
O6 Na6 C53 O5 61.3(2) . . . . ?
O2 Na6 C53 O5 -55.3(2) . . . . ?
C22 Na6 C53 O5 -127.98(19) . . . . ?
C14 Na6 C53 O5 -71.0(3) . . . . ?
C21 Na6 C53 O5 -120.6(2) . . . . ?
C73 Na6 C53 O5 115.3(2) . . . . ?
C74 Na6 C53 O5 141.53(19) . . . . ?
Na2 Na6 C53 O5 -30.33(17) . . . . ?
C54 Na6 C53 O5 -116.6(3) . . . . ?
C66 Na6 C53 O5 88.7(2) . . . . ?
O6 Na6 C53 C60 -18.1(8) . . . . ?
O2 Na6 C53 C60 -134.7(7) . . . . ?
O5 Na6 C53 C60 -79.4(7) . . . . ?
C22 Na6 C53 C60 152.6(7) . . . . ?
C14 Na6 C53 C60 -150.4(7) . . . . ?
C21 Na6 C53 C60 160.0(7) . . . . ?
C73 Na6 C53 C60 35.9(8) . . . . ?
C74 Na6 C53 C60 62.1(8) . . . . ?
Na2 Na6 C53 C60 -109.7(8) . . . . ?
C54 Na6 C53 C60 164.0(9) . . . . ?
C66 Na6 C53 C60 9.3(8) . . . . ?
O6 Na6 C53 C54 177.9(2) . . . . ?
O2 Na6 C53 C54 61.2(2) . . . . ?
O5 Na6 C53 C54 116.6(3) . . . . ?
C22 Na6 C53 C54 -11.4(3) . . . . ?
C14 Na6 C53 C54 45.6(3) . . . . ?
C21 Na6 C53 C54 -4.0(3) . . . . ?
C73 Na6 C53 C54 -128.1(2) . . . . ?
C74 Na6 C53 C54 -101.9(2) . . . . ?
Na2 Na6 C53 C54 86.2(2) . . . . ?
C66 Na6 C53 C54 -154.7(2) . . . . ?
O6 Na6 C53 Na5 64.51(15) . . . . ?
O2 Na6 C53 Na5 -52.13(15) . . . . ?
O5 Na6 C53 Na5 3.20(13) . . . . ?
C22 Na6 C53 Na5 -124.78(13) . . . . ?
C14 Na6 C53 Na5 -67.8(2) . . . . ?
C21 Na6 C53 Na5 -117.38(18) . . . . ?
C73 Na6 C53 Na5 118.55(13) . . . . ?
C74 Na6 C53 Na5 144.73(12) . . . . ?
Na2 Na6 C53 Na5 -27.13(9) . . . . ?
C54 Na6 C53 Na5 -113.4(3) . . . . ?
C66 Na6 C53 Na5 91.88(14) . . . . ?
O1 Na5 C53 O5 49.3(2) . . . . ?
O8 Na5 C53 O5 -61.1(2) . . . . ?
C9 Na5 C53 O5 127.0(2) . . . . ?
C92 Na5 C53 O5 -93.0(2) . . . . ?
C61 Na5 C53 O5 178.9(3) . . . . ?
C1 Na5 C53 O5 74.1(2) . . . . ?
C8 Na5 C53 O5 103.7(2) . . . . ?
Na1 Na5 C53 O5 -6.8(3) . . . . ?
C60 Na5 C53 O5 -154.7(3) . . . . ?
C93 Na5 C53 O5 -117.7(2) . . . . ?
Na2 Na5 C53 O5 31.5(2) . . . . ?
O5 Na5 C53 C60 154.7(3) . . . . ?
O1 Na5 C53 C60 -156.0(2) . . . . ?
O8 Na5 C53 C60 93.6(2) . . . . ?
C9 Na5 C53 C60 -78.3(2) . . . . ?
C92 Na5 C53 C60 61.7(2) . . . . ?
C61 Na5 C53 C60 -26.4(2) . . . . ?
C1 Na5 C53 C60 -131.1(2) . . . . ?
C8 Na5 C53 C60 -101.5(2) . . . . ?
Na1 Na5 C53 C60 147.91(19) . . . . ?
C93 Na5 C53 C60 37.0(3) . . . . ?
Na2 Na5 C53 C60 -173.8(2) . . . . ?
O5 Na5 C53 C54 -98.8(3) . . . . ?
O1 Na5 C53 C54 -49.6(3) . . . . ?
O8 Na5 C53 C54 -160.0(2) . . . . ?
C9 Na5 C53 C54 28.1(3) . . . . ?
C92 Na5 C53 C54 168.1(2) . . . . ?
C61 Na5 C53 C54 80.0(3) . . . . ?
C1 Na5 C53 C54 -24.7(3) . . . . ?
C8 Na5 C53 C54 4.9(3) . . . . ?
Na1 Na5 C53 C54 -105.7(2) . . . . ?
C60 Na5 C53 C54 106.4(3) . . . . ?
C93 Na5 C53 C54 143.5(2) . . . . ?
Na2 Na5 C53 C54 -67.3(2) . . . . ?
O5 Na5 C53 Na6 -4.11(16) . . . . ?
O1 Na5 C53 Na6 45.15(17) . . . . ?
O8 Na5 C53 Na6 -65.25(15) . . . . ?
C9 Na5 C53 Na6 122.84(15) . . . . ?
C92 Na5 C53 Na6 -97.12(14) . . . . ?
C61 Na5 C53 Na6 174.7(2) . . . . ?
C1 Na5 C53 Na6 70.00(15) . . . . ?
C8 Na5 C53 Na6 99.61(14) . . . . ?
Na1 Na5 C53 Na6 -10.94(17) . . . . ?
C60 Na5 C53 Na6 -158.9(3) . . . . ?
C93 Na5 C53 Na6 -121.81(14) . . . . ?
Na2 Na5 C53 Na6 27.39(10) . . . . ?
O5 C53 C54 C59 -31.6(5) . . . . ?
C60 C53 C54 C59 95.3(4) . . . . ?
Na6 C53 C54 C59 -90.6(4) . . . . ?
Na5 C53 C54 C59 15.9(5) . . . . ?
O5 C53 C54 C55 150.3(3) . . . . ?
C60 C53 C54 C55 -82.8(4) . . . . ?
Na6 C53 C54 C55 91.3(3) . . . . ?
Na5 C53 C54 C55 -162.2(3) . . . . ?
O5 C53 C54 Na6 59.0(2) . . . . ?
C60 C53 C54 Na6 -174.1(3) . . . . ?
Na5 C53 C54 Na6 106.51(19) . . . . ?
O6 Na6 C54 C59 115.6(3) . . . . ?
O2 Na6 C54 C59 -8.7(3) . . . . ?
O5 Na6 C54 C59 82.2(3) . . . . ?
C53 Na6 C54 C59 118.7(4) . . . . ?
C22 Na6 C54 C59 -71.8(3) . . . . ?
C14 Na6 C54 C59 -32.1(3) . . . . ?
C21 Na6 C54 C59 -64.0(3) . . . . ?
C73 Na6 C54 C59 178.4(2) . . . . ?
C74 Na6 C54 C59 -152.2(2) . . . . ?
Na2 Na6 C54 C59 33.2(2) . . . . ?
C66 Na6 C54 C59 155.2(2) . . . . ?
O6 Na6 C54 C55 -119.6(3) . . . . ?
O2 Na6 C54 C55 116.1(3) . . . . ?
O5 Na6 C54 C55 -153.0(3) . . . . ?
C53 Na6 C54 C55 -116.4(4) . . . . ?
C22 Na6 C54 C55 53.0(3) . . . . ?
C14 Na6 C54 C55 92.7(3) . . . . ?
C21 Na6 C54 C55 60.9(3) . . . . ?
C73 Na6 C54 C55 -56.8(3) . . . . ?
C74 Na6 C54 C55 -27.4(3) . . . . ?
Na2 Na6 C54 C55 158.0(3) . . . . ?
C66 Na6 C54 C55 -80.0(3) . . . . ?
O6 Na6 C54 C53 -3.2(3) . . . . ?
O2 Na6 C54 C53 -127.4(2) . . . . ?
O5 Na6 C54 C53 -36.57(19) . . . . ?
C22 Na6 C54 C53 169.4(2) . . . . ?
C14 Na6 C54 C53 -150.9(2) . . . . ?
C21 Na6 C54 C53 177.3(2) . . . . ?
C73 Na6 C54 C53 59.7(2) . . . . ?
C74 Na6 C54 C53 89.0(2) . . . . ?
Na2 Na6 C54 C53 -85.5(2) . . . . ?
C66 Na6 C54 C53 36.4(3) . . . . ?
C59 C54 C55 C56 -1.4(6) . . . . ?
C53 C54 C55 C56 176.8(4) . . . . ?
Na6 C54 C55 C56 -117.4(4) . . . . ?
C54 C55 C56 C57 1.7(7) . . . . ?
C55 C56 C57 C58 -0.9(7) . . . . ?
C56 C57 C58 C59 -0.1(7) . . . . ?
C55 C54 C59 C58 0.4(6) . . . . ?
C53 C54 C59 C58 -177.8(4) . . . . ?
Na6 C54 C59 C58 116.1(4) . . . . ?
C57 C58 C59 C54 0.4(7) . . . . ?
O5 C53 C60 C65 -104.5(4) . . . . ?
C54 C53 C60 C65 128.5(4) . . . . ?
Na6 C53 C60 C65 -34.3(9) . . . . ?
Na5 C53 C60 C65 -123.0(4) . . . . ?
O5 C53 C60 C61 73.9(4) . . . . ?
C54 C53 C60 C61 -53.1(5) . . . . ?
Na6 C53 C60 C61 144.1(6) . . . . ?
Na5 C53 C60 C61 55.4(3) . . . . ?
O5 C53 C60 Na5 18.6(3) . . . . ?
C54 C53 C60 Na5 -108.4(3) . . . . ?
Na6 C53 C60 Na5 88.8(7) . . . . ?
O5 Na5 C60 C65 106.5(4) . . . . ?
O1 Na5 C60 C65 157.1(3) . . . . ?
O8 Na5 C60 C65 23.4(4) . . . . ?
C9 Na5 C60 C65 -123.4(3) . . . . ?
C92 Na5 C60 C65 -2.5(4) . . . . ?
C61 Na5 C60 C65 -108.8(5) . . . . ?
C1 Na5 C60 C65 178.0(3) . . . . ?
C8 Na5 C60 C65 -153.7(3) . . . . ?
Na1 Na5 C60 C65 68.5(4) . . . . ?
C93 Na5 C60 C65 -30.7(4) . . . . ?
Na2 Na5 C60 C65 125.6(3) . . . . ?
O5 Na5 C60 C61 -144.7(3) . . . . ?
O1 Na5 C60 C61 -94.1(3) . . . . ?
O8 Na5 C60 C61 132.2(2) . . . . ?
C9 Na5 C60 C61 -14.6(3) . . . . ?
C92 Na5 C60 C61 106.3(3) . . . . ?
C1 Na5 C60 C61 -73.2(3) . . . . ?
C8 Na5 C60 C61 -44.9(3) . . . . ?
Na1 Na5 C60 C61 177.3(2) . . . . ?
C93 Na5 C60 C61 78.0(3) . . . . ?
Na2 Na5 C60 C61 -125.7(2) . . . . ?
O5 Na5 C60 C53 -13.22(18) . . . . ?
O1 Na5 C60 C53 37.4(3) . . . . ?
O8 Na5 C60 C53 -96.3(2) . . . . ?
C9 Na5 C60 C53 116.9(2) . . . . ?
C92 Na5 C60 C53 -122.2(2) . . . . ?
C61 Na5 C60 C53 131.5(4) . . . . ?
C1 Na5 C60 C53 58.3(2) . . . . ?
C8 Na5 C60 C53 86.6(2) . . . . ?
Na1 Na5 C60 C53 -51.2(3) . . . . ?
C93 Na5 C60 C53 -150.5(2) . . . . ?
Na2 Na5 C60 C53 5.8(2) . . . . ?
C65 C60 C61 C62 0.4(6) . . . . ?
C53 C60 C61 C62 -178.1(3) . . . . ?
Na5 C60 C61 C62 -117.7(4) . . . . ?
C65 C60 C61 Na5 118.1(3) . . . . ?
C53 C60 C61 Na5 -60.3(3) . . . . ?
O5 Na5 C61 C62 150.2(3) . . . . ?
O1 Na5 C61 C62 -117.8(3) . . . . ?
O8 Na5 C61 C62 63.1(4) . . . . ?
C9 Na5 C61 C62 -71.3(3) . . . . ?
C92 Na5 C61 C62 46.0(3) . . . . ?
C1 Na5 C61 C62 -119.1(3) . . . . ?
C8 Na5 C61 C62 -100.3(3) . . . . ?
Na1 Na5 C61 C62 110.1(8) . . . . ?
C60 Na5 C61 C62 122.1(4) . . . . ?
C93 Na5 C61 C62 15.6(3) . . . . ?
Na2 Na5 C61 C62 -177.6(3) . . . . ?
O5 Na5 C61 C60 28.1(2) . . . . ?
O1 Na5 C61 C60 120.0(3) . . . . ?
O8 Na5 C61 C60 -59.0(3) . . . . ?
C9 Na5 C61 C60 166.6(3) . . . . ?
C92 Na5 C61 C60 -76.2(3) . . . . ?
C1 Na5 C61 C60 118.8(2) . . . . ?
C8 Na5 C61 C60 137.6(3) . . . . ?
Na1 Na5 C61 C60 -12.0(10) . . . . ?
C93 Na5 C61 C60 -106.5(3) . . . . ?
Na2 Na5 C61 C60 60.3(3) . . . . ?
C60 C61 C62 C63 -1.5(6) . . . . ?
Na5 C61 C62 C63 -101.4(4) . . . . ?
C61 C62 C63 C64 1.1(6) . . . . ?
C62 C63 C64 C65 0.2(7) . . . . ?
C61 C60 C65 C64 0.9(6) . . . . ?
C53 C60 C65 C64 179.4(4) . . . . ?
Na5 C60 C65 C64 82.0(5) . . . . ?
C63 C64 C65 C60 -1.3(7) . . . . ?
Na6 O6 C66 C73 -19.8(4) . . . . ?
Na3 O6 C66 C73 -125.5(3) . . . . ?
Na9 O6 C66 C73 85.5(4) . . . . ?
Na7 O6 C66 C73 169.0(3) . . . . ?
Na6 O6 C66 C67 105.9(3) . . . . ?
Na3 O6 C66 C67 0.1(5) . . . . ?
Na9 O6 C66 C67 -148.8(2) . . . . ?
Na7 O6 C66 C67 -65.4(3) . . . . ?
Na6 O6 C66 Na7 171.27(18) . . . . ?
Na3 O6 C66 Na7 65.5(3) . . . . ?
Na9 O6 C66 Na7 -83.4(2) . . . . ?
Na3 O6 C66 Na6 -105.8(3) . . . . ?
Na9 O6 C66 Na6 105.3(3) . . . . ?
Na7 O6 C66 Na6 -171.27(18) . . . . ?
O7 Na7 C66 O6 67.0(2) . . . . ?
O3 Na7 C66 O6 -53.5(2) . . . . ?
C87 Na7 C66 O6 145.6(2) . . . . ?
C35 Na7 C66 O6 -129.5(2) . . . . ?
C67 Na7 C66 O6 -120.6(3) . . . . ?
Na3 Na7 C66 O6 -28.44(18) . . . . ?
C27 Na7 C66 O6 -64.7(3) . . . . ?
C86 Na7 C66 O6 118.9(2) . . . . ?
Na4 Na7 C66 O6 15.4(3) . . . . ?
C79 Na7 C66 O6 93.7(2) . . . . ?
O7 Na7 C66 C73 9.1(14) . . . . ?
O3 Na7 C66 C73 -111.3(13) . . . . ?
O6 Na7 C66 C73 -57.8(13) . . . . ?
C87 Na7 C66 C73 87.8(13) . . . . ?
C35 Na7 C66 C73 172.6(13) . . . . ?
Na3 Na7 C66 C73 -86.3(13) . . . . ?
C27 Na7 C66 C73 -122.6(13) . . . . ?
C86 Na7 C66 C73 61.1(13) . . . . ?
Na4 Na7 C66 C73 -42.4(14) . . . . ?
C79 Na7 C66 C73 35.8(14) . . . . ?
O7 Na7 C66 C67 -172.4(2) . . . . ?
O3 Na7 C66 C67 67.1(3) . . . . ?
O6 Na7 C66 C67 120.6(3) . . . . ?
C87 Na7 C66 C67 -93.8(2) . . . . ?
C35 Na7 C66 C67 -9.0(3) . . . . ?
Na3 Na7 C66 C67 92.1(2) . . . . ?
C27 Na7 C66 C67 55.8(3) . . . . ?
C86 Na7 C66 C67 -120.5(2) . . . . ?
Na4 Na7 C66 C67 136.0(2) . . . . ?
C79 Na7 C66 C67 -145.7(2) . . . . ?
O7 Na7 C66 Na6 73.30(15) . . . . ?
O3 Na7 C66 Na6 -47.16(17) . . . . ?
O6 Na7 C66 Na6 6.31(13) . . . . ?
C87 Na7 C66 Na6 151.92(14) . . . . ?
C35 Na7 C66 Na6 -123.22(15) . . . . ?
C67 Na7 C66 Na6 -114.3(3) . . . . ?
Na3 Na7 C66 Na6 -22.13(10) . . . . ?
C27 Na7 C66 Na6 -58.4(3) . . . . ?
C86 Na7 C66 Na6 125.25(13) . . . . ?
Na4 Na7 C66 Na6 21.71(19) . . . . ?
C79 Na7 C66 Na6 100.00(14) . . . . ?
O2 Na6 C66 O6 48.4(3) . . . . ?
O5 Na6 C66 O6 -61.3(2) . . . . ?
C53 Na6 C66 O6 -94.6(2) . . . . ?
C22 Na6 C66 O6 126.0(2) . . . . ?
C14 Na6 C66 O6 73.2(2) . . . . ?
C21 Na6 C66 O6 103.7(2) . . . . ?
C73 Na6 C66 O6 -160.2(4) . . . . ?
C74 Na6 C66 O6 170.4(3) . . . . ?
Na2 Na6 C66 O6 -8.9(3) . . . . ?
C54 Na6 C66 O6 -113.3(3) . . . . ?
O6 Na6 C66 C73 160.2(4) . . . . ?
O2 Na6 C66 C73 -151.5(2) . . . . ?
O5 Na6 C66 C73 98.9(2) . . . . ?
C53 Na6 C66 C73 65.6(2) . . . . ?
C22 Na6 C66 C73 -73.8(3) . . . . ?
C14 Na6 C66 C73 -126.6(2) . . . . ?
C21 Na6 C66 C73 -96.1(2) . . . . ?
C74 Na6 C66 C73 -29.4(2) . . . . ?
Na2 Na6 C66 C73 151.3(2) . . . . ?
C54 Na6 C66 C73 46.9(3) . . . . ?
O6 Na6 C66 C67 -94.3(4) . . . . ?
O2 Na6 C66 C67 -46.0(3) . . . . ?
O5 Na6 C66 C67 -155.7(2) . . . . ?
C53 Na6 C66 C67 171.1(2) . . . . ?
C22 Na6 C66 C67 31.7(3) . . . . ?
C14 Na6 C66 C67 -21.1(3) . . . . ?
C21 Na6 C66 C67 9.3(3) . . . . ?
C73 Na6 C66 C67 105.5(3) . . . . ?
C74 Na6 C66 C67 76.0(3) . . . . ?
Na2 Na6 C66 C67 -103.2(3) . . . . ?
C54 Na6 C66 C67 152.4(2) . . . . ?
O6 Na6 C66 Na7 -8.04(17) . . . . ?
O2 Na6 C66 Na7 40.31(17) . . . . ?
O5 Na6 C66 Na7 -69.38(15) . . . . ?
C53 Na6 C66 Na7 -102.65(15) . . . . ?
C22 Na6 C66 Na7 118.00(15) . . . . ?
C14 Na6 C66 Na7 65.17(15) . . . . ?
C21 Na6 C66 Na7 95.62(14) . . . . ?
C73 Na6 C66 Na7 -168.2(3) . . . . ?
C74 Na6 C66 Na7 162.3(2) . . . . ?
Na2 Na6 C66 Na7 -16.89(18) . . . . ?
C54 Na6 C66 Na7 -121.34(16) . . . . ?
O6 C66 C67 C72 -30.3(5) . . . . ?
C73 C66 C67 C72 94.4(5) . . . . ?
Na7 C66 C67 C72 -85.3(4) . . . . ?
Na6 C66 C67 C72 17.7(5) . . . . ?
O6 C66 C67 C68 148.2(4) . . . . ?
C73 C66 C67 C68 -87.0(4) . . . . ?
Na7 C66 C67 C68 93.3(4) . . . . ?
Na6 C66 C67 C68 -163.7(3) . . . . ?
O6 C66 C67 Na7 54.9(2) . . . . ?
C73 C66 C67 Na7 179.6(3) . . . . ?
Na6 C66 C67 Na7 102.99(19) . . . . ?
O7 Na7 C67 C72 132.5(3) . . . . ?
O3 Na7 C67 C72 -3.3(3) . . . . ?
O6 Na7 C67 C72 87.8(3) . . . . ?
C66 Na7 C67 C72 121.4(4) . . . . ?
C87 Na7 C67 C72 -146.6(3) . . . . ?
C35 Na7 C67 C72 -66.2(3) . . . . ?
Na3 Na7 C67 C72 40.2(3) . . . . ?
C27 Na7 C67 C72 -25.3(3) . . . . ?
C86 Na7 C67 C72 -173.7(3) . . . . ?
Na4 Na7 C67 C72 46.5(4) . . . . ?
C79 Na7 C67 C72 168.2(2) . . . . ?
O7 Na7 C67 C68 -106.1(4) . . . . ?
O3 Na7 C67 C68 118.1(3) . . . . ?
O6 Na7 C67 C68 -150.8(4) . . . . ?
C66 Na7 C67 C68 -117.2(5) . . . . ?
C87 Na7 C67 C68 -25.2(4) . . . . ?
C35 Na7 C67 C68 55.2(4) . . . . ?
Na3 Na7 C67 C68 161.6(4) . . . . ?
C27 Na7 C67 C68 96.1(4) . . . . ?
C86 Na7 C67 C68 -52.2(4) . . . . ?
Na4 Na7 C67 C68 168.0(3) . . . . ?
C79 Na7 C67 C68 -70.4(4) . . . . ?
O7 Na7 C67 C66 11.1(3) . . . . ?
O3 Na7 C67 C66 -124.7(2) . . . . ?
O6 Na7 C67 C66 -33.6(2) . . . . ?
C87 Na7 C67 C66 92.0(2) . . . . ?
C35 Na7 C67 C66 172.4(2) . . . . ?
Na3 Na7 C67 C66 -81.2(2) . . . . ?
C27 Na7 C67 C66 -146.7(2) . . . . ?
C86 Na7 C67 C66 64.9(2) . . . . ?
Na4 Na7 C67 C66 -74.9(3) . . . . ?
C79 Na7 C67 C66 46.8(3) . . . . ?
C72 C67 C68 C69 2.0(6) . . . . ?
C66 C67 C68 C69 -176.7(4) . . . . ?
Na7 C67 C68 C69 -104.1(4) . . . . ?
C67 C68 C69 C70 1.2(8) . . . . ?
C68 C69 C70 C71 -3.8(9) . . . . ?
C69 C70 C71 C72 3.3(8) . . . . ?
C68 C67 C72 C71 -2.6(6) . . . . ?
C66 C67 C72 C71 176.0(4) . . . . ?
Na7 C67 C72 C71 106.9(4) . . . . ?
C70 C71 C72 C67 0.0(7) . . . . ?
O6 C66 C73 C78 -91.1(4) . . . . ?
C67 C66 C73 C78 143.9(4) . . . . ?
Na7 C66 C73 C78 -37.8(15) . . . . ?
Na6 C66 C73 C78 -105.7(4) . . . . ?
O6 C66 C73 C74 87.1(5) . . . . ?
C67 C66 C73 C74 -37.9(5) . . . . ?
Na7 C66 C73 C74 140.4(12) . . . . ?
Na6 C66 C73 C74 72.5(4) . . . . ?
O6 C66 C73 Na6 14.6(3) . . . . ?
C67 C66 C73 Na6 -110.4(3) . . . . ?
Na7 C66 C73 Na6 67.9(13) . . . . ?
O6 Na6 C73 C78 108.2(3) . . . . ?
O2 Na6 C73 C78 162.8(3) . . . . ?
O5 Na6 C73 C78 27.0(3) . . . . ?
C53 Na6 C73 C78 -3.1(3) . . . . ?
C22 Na6 C73 C78 -121.5(3) . . . . ?
C14 Na6 C73 C78 -178.8(3) . . . . ?
C21 Na6 C73 C78 -150.8(3) . . . . ?
C74 Na6 C73 C78 -116.4(4) . . . . ?
Na2 Na6 C73 C78 72.3(3) . . . . ?
C54 Na6 C73 C78 -28.9(3) . . . . ?
C66 Na6 C73 C78 118.5(4) . . . . ?
O6 Na6 C73 C74 -135.4(3) . . . . ?
O2 Na6 C73 C74 -80.8(3) . . . . ?
O5 Na6 C73 C74 143.4(3) . . . . ?
C53 Na6 C73 C74 113.2(3) . . . . ?
C22 Na6 C73 C74 -5.1(3) . . . . ?
C14 Na6 C73 C74 -62.5(3) . . . . ?
C21 Na6 C73 C74 -34.5(3) . . . . ?
Na2 Na6 C73 C74 -171.3(2) . . . . ?
C54 Na6 C73 C74 87.4(3) . . . . ?
C66 Na6 C73 C74 -125.1(4) . . . . ?
O6 Na6 C73 C66 -10.4(2) . . . . ?
O2 Na6 C73 C66 44.3(3) . . . . ?
O5 Na6 C73 C66 -91.6(2) . . . . ?
C53 Na6 C73 C66 -121.7(2) . . . . ?
C22 Na6 C73 C66 120.0(2) . . . . ?
C14 Na6 C73 C66 62.6(3) . . . . ?
C21 Na6 C73 C66 90.6(2) . . . . ?
C74 Na6 C73 C66 125.1(4) . . . . ?
Na2 Na6 C73 C66 -46.2(3) . . . . ?
C54 Na6 C73 C66 -147.5(2) . . . . ?
C78 C73 C74 C75 1.7(6) . . . . ?
C66 C73 C74 C75 -176.6(4) . . . . ?
Na6 C73 C74 C75 -103.1(4) . . . . ?
C78 C73 C74 Na6 104.7(4) . . . . ?
C66 C73 C74 Na6 -73.5(3) . . . . ?
O6 Na6 C74 C75 153.2(3) . . . . ?
O2 Na6 C74 C75 -115.1(3) . . . . ?
O5 Na6 C74 C75 69.8(3) . . . . ?
C53 Na6 C74 C75 44.5(3) . . . . ?
C22 Na6 C74 C75 -67.5(3) . . . . ?
C14 Na6 C74 C75 -116.3(3) . . . . ?
C21 Na6 C74 C75 -96.5(3) . . . . ?
C73 Na6 C74 C75 117.3(4) . . . . ?
Na2 Na6 C74 C75 153.4(6) . . . . ?
C54 Na6 C74 C75 12.9(3) . . . . ?
C66 Na6 C74 C75 149.0(4) . . . . ?
O6 Na6 C74 C73 35.9(3) . . . . ?
O2 Na6 C74 C73 127.6(3) . . . . ?
O5 Na6 C74 C73 -47.6(3) . . . . ?
C53 Na6 C74 C73 -72.8(3) . . . . ?
C22 Na6 C74 C73 175.2(3) . . . . ?
C14 Na6 C74 C73 126.4(3) . . . . ?
C21 Na6 C74 C73 146.1(3) . . . . ?
Na2 Na6 C74 C73 36.1(9) . . . . ?
C54 Na6 C74 C73 -104.5(3) . . . . ?
C66 Na6 C74 C73 31.6(2) . . . . ?
C73 C74 C75 C76 -0.6(7) . . . . ?
Na6 C74 C75 C76 -82.0(5) . . . . ?
C74 C75 C76 C77 -0.7(7) . . . . ?
C75 C76 C77 C78 1.0(7) . . . . ?
C74 C73 C78 C77 -1.4(6) . . . . ?
C66 C73 C78 C77 176.9(4) . . . . ?
Na6 C73 C78 C77 86.3(4) . . . . ?
C76 C77 C78 C73 0.1(7) . . . . ?
Na7 O7 C79 C86 -25.1(4) . . . . ?
Na4 O7 C79 C86 -129.4(3) . . . . ?
Na8 O7 C79 C86 160.8(3) . . . . ?
Na9 O7 C79 C86 79.9(4) . . . . ?
Na7 O7 C79 C80 99.5(3) . . . . ?
Na4 O7 C79 C80 -4.8(5) . . . . ?
Na8 O7 C79 C80 -74.7(3) . . . . ?
Na9 O7 C79 C80 -155.5(2) . . . . ?
Na7 O7 C79 Na8 174.18(18) . . . . ?
Na4 O7 C79 Na8 69.9(3) . . . . ?
Na9 O7 C79 Na8 -80.8(2) . . . . ?
Na4 O7 C79 Na7 -104.3(3) . . . . ?
Na8 O7 C79 Na7 -174.18(18) . . . . ?
Na9 O7 C79 Na7 105.0(3) . . . . ?
O8 Na8 C79 O7 66.2(2) . . . . ?
O4 Na8 C79 O7 -53.4(2) . . . . ?
C100 Na8 C79 O7 143.0(2) . . . . ?
C48 Na8 C79 O7 -127.8(2) . . . . ?
C40 Na8 C79 O7 -68.4(3) . . . . ?
C47 Na8 C79 O7 -118.5(2) . . . . ?
C99 Na8 C79 O7 115.7(2) . . . . ?
Na4 Na8 C79 O7 -29.64(17) . . . . ?
Na1 Na8 C79 O7 10.8(2) . . . . ?
C80 Na8 C79 O7 -116.8(3) . . . . ?
O8 Na8 C79 C86 -9.1(10) . . . . ?
O4 Na8 C79 C86 -128.7(9) . . . . ?
O7 Na8 C79 C86 -75.3(9) . . . . ?
C100 Na8 C79 C86 67.7(9) . . . . ?
C48 Na8 C79 C86 156.9(9) . . . . ?
C40 Na8 C79 C86 -143.7(9) . . . . ?
C47 Na8 C79 C86 166.2(8) . . . . ?
C99 Na8 C79 C86 40.4(9) . . . . ?
Na4 Na8 C79 C86 -104.9(9) . . . . ?
Na1 Na8 C79 C86 -64.5(10) . . . . ?
C80 Na8 C79 C86 167.9(11) . . . . ?
O8 Na8 C79 C80 -177.0(2) . . . . ?
O4 Na8 C79 C80 63.4(3) . . . . ?
O7 Na8 C79 C80 116.8(3) . . . . ?
C100 Na8 C79 C80 -100.3(2) . . . . ?
C48 Na8 C79 C80 -11.1(3) . . . . ?
C40 Na8 C79 C80 48.4(3) . . . . ?
C47 Na8 C79 C80 -1.7(4) . . . . ?
C99 Na8 C79 C80 -127.5(2) . . . . ?
Na4 Na8 C79 C80 87.1(2) . . . . ?
Na1 Na8 C79 C80 127.6(2) . . . . ?
O8 Na8 C79 Na7 70.34(15) . . . . ?
O4 Na8 C79 Na7 -49.25(16) . . . . ?
O7 Na8 C79 Na7 4.15(13) . . . . ?
C100 Na8 C79 Na7 147.10(13) . . . . ?
C48 Na8 C79 Na7 -123.67(14) . . . . ?
C40 Na8 C79 Na7 -64.2(2) . . . . ?
C47 Na8 C79 Na7 -114.3(2) . . . . ?
C99 Na8 C79 Na7 119.85(13) . . . . ?
Na4 Na8 C79 Na7 -25.49(10) . . . . ?
Na1 Na8 C79 Na7 14.97(19) . . . . ?
C80 Na8 C79 Na7 -112.6(3) . . . . ?
O3 Na7 C79 O7 52.1(3) . . . . ?
O6 Na7 C79 O7 -61.4(2) . . . . ?
C66 Na7 C79 O7 -94.4(2) . . . . ?
C87 Na7 C79 O7 177.8(3) . . . . ?
C35 Na7 C79 O7 125.5(2) . . . . ?
C67 Na7 C79 O7 -118.2(2) . . . . ?
Na3 Na7 C79 O7 -8.1(3) . . . . ?
C27 Na7 C79 O7 73.5(2) . . . . ?
C86 Na7 C79 O7 -155.8(4) . . . . ?
Na4 Na7 C79 O7 31.2(2) . . . . ?
O7 Na7 C79 C86 155.8(4) . . . . ?
O3 Na7 C79 C86 -152.2(2) . . . . ?
O6 Na7 C79 C86 94.4(2) . . . . ?
C66 Na7 C79 C86 61.4(2) . . . . ?
C87 Na7 C79 C86 -26.5(2) . . . . ?
C35 Na7 C79 C86 -78.7(3) . . . . ?
C67 Na7 C79 C86 37.6(3) . . . . ?
Na3 Na7 C79 C86 147.7(2) . . . . ?
C27 Na7 C79 C86 -130.8(2) . . . . ?
Na4 Na7 C79 C86 -173.1(2) . . . . ?
O7 Na7 C79 C80 -99.4(3) . . . . ?
O3 Na7 C79 C80 -47.3(3) . . . . ?
O6 Na7 C79 C80 -160.7(2) . . . . ?
C66 Na7 C79 C80 166.3(2) . . . . ?
C87 Na7 C79 C80 78.4(3) . . . . ?
C35 Na7 C79 C80 26.2(3) . . . . ?
C67 Na7 C79 C80 142.4(2) . . . . ?
Na3 Na7 C79 C80 -107.5(2) . . . . ?
C27 Na7 C79 C80 -25.9(3) . . . . ?
C86 Na7 C79 C80 104.9(3) . . . . ?
Na4 Na7 C79 C80 -68.2(2) . . . . ?
O7 Na7 C79 Na8 -5.30(16) . . . . ?
O3 Na7 C79 Na8 46.77(17) . . . . ?
O6 Na7 C79 Na8 -66.67(15) . . . . ?
C66 Na7 C79 Na8 -99.66(15) . . . . ?
C87 Na7 C79 Na8 172.5(2) . . . . ?
C35 Na7 C79 Na8 120.24(15) . . . . ?
C67 Na7 C79 Na8 -123.50(16) . . . . ?
Na3 Na7 C79 Na8 -13.38(17) . . . . ?
C27 Na7 C79 Na8 68.18(15) . . . . ?
C86 Na7 C79 Na8 -161.1(3) . . . . ?
Na4 Na7 C79 Na8 25.88(10) . . . . ?
O7 C79 C80 C85 -29.1(5) . . . . ?
C86 C79 C80 C85 96.8(5) . . . . ?
Na8 C79 C80 C85 -87.2(4) . . . . ?
Na7 C79 C80 C85 18.2(5) . . . . ?
O7 C79 C80 C81 152.7(4) . . . . ?
C86 C79 C80 C81 -81.3(5) . . . . ?
Na8 C79 C80 C81 94.7(4) . . . . ?
Na7 C79 C80 C81 -159.9(3) . . . . ?
O7 C79 C80 Na8 58.1(2) . . . . ?
C86 C79 C80 Na8 -176.0(4) . . . . ?
Na7 C79 C80 Na8 105.42(19) . . . . ?
O8 Na8 C80 C85 124.3(3) . . . . ?
O4 Na8 C80 C85 -6.8(3) . . . . ?
O7 Na8 C80 C85 83.3(3) . . . . ?
C79 Na8 C80 C85 119.8(4) . . . . ?
C100 Na8 C80 C85 -155.6(3) . . . . ?
C48 Na8 C80 C85 -70.2(3) . . . . ?
C40 Na8 C80 C85 -30.3(3) . . . . ?
C47 Na8 C80 C85 -61.3(3) . . . . ?
C99 Na8 C80 C85 176.7(3) . . . . ?
Na4 Na8 C80 C85 34.5(3) . . . . ?
Na1 Na8 C80 C85 37.5(3) . . . . ?
O8 Na8 C80 C81 -110.0(3) . . . . ?
O4 Na8 C80 C81 118.9(3) . . . . ?
O7 Na8 C80 C81 -151.0(3) . . . . ?
C79 Na8 C80 C81 -114.4(4) . . . . ?
C100 Na8 C80 C81 -29.8(3) . . . . ?
C48 Na8 C80 C81 55.6(3) . . . . ?
C40 Na8 C80 C81 95.5(3) . . . . ?
C47 Na8 C80 C81 64.4(3) . . . . ?
C99 Na8 C80 C81 -57.5(3) . . . . ?
Na4 Na8 C80 C81 160.2(3) . . . . ?
Na1 Na8 C80 C81 163.2(2) . . . . ?
O8 Na8 C80 C79 4.5(3) . . . . ?
O4 Na8 C80 C79 -126.7(2) . . . . ?
O7 Na8 C80 C79 -36.5(2) . . . . ?
C100 Na8 C80 C79 84.6(2) . . . . ?
C48 Na8 C80 C79 170.0(2) . . . . ?
C40 Na8 C80 C79 -150.1(2) . . . . ?
C47 Na8 C80 C79 178.9(2) . . . . ?
C99 Na8 C80 C79 56.9(2) . . . . ?
Na4 Na8 C80 C79 -85.3(2) . . . . ?
Na1 Na8 C80 C79 -82.3(3) . . . . ?
C85 C80 C81 C82 0.5(6) . . . . ?
C79 C80 C81 C82 178.7(4) . . . . ?
Na8 C80 C81 C82 -114.7(4) . . . . ?
C80 C81 C82 C83 -0.9(7) . . . . ?
C81 C82 C83 C84 0.5(8) . . . . ?
C82 C83 C84 C85 0.2(8) . . . . ?
C81 C80 C85 C84 0.3(7) . . . . ?
C79 C80 C85 C84 -177.9(4) . . . . ?
Na8 C80 C85 C84 118.0(4) . . . . ?
C83 C84 C85 C80 -0.6(8) . . . . ?
O7 C79 C86 C91 -107.7(5) . . . . ?
C80 C79 C86 C91 126.4(4) . . . . ?
Na8 C79 C86 C91 -40.8(11) . . . . ?
Na7 C79 C86 C91 -125.6(4) . . . . ?
O7 C79 C86 C87 72.7(5) . . . . ?
C80 C79 C86 C87 -53.1(5) . . . . ?
Na8 C79 C86 C87 139.7(8) . . . . ?
Na7 C79 C86 C87 54.9(3) . . . . ?
O7 C79 C86 Na7 17.8(3) . . . . ?
C80 C79 C86 Na7 -108.0(3) . . . . ?
Na8 C79 C86 Na7 84.8(9) . . . . ?
O7 Na7 C86 C91 106.8(4) . . . . ?
O3 Na7 C86 C91 164.3(3) . . . . ?
O6 Na7 C86 C91 24.5(4) . . . . ?
C66 Na7 C86 C91 -4.0(4) . . . . ?
C87 Na7 C86 C91 -109.5(5) . . . . ?
C35 Na7 C86 C91 -128.5(4) . . . . ?
C67 Na7 C86 C91 -32.5(4) . . . . ?
Na3 Na7 C86 C91 66.8(4) . . . . ?
C27 Na7 C86 C91 178.4(4) . . . . ?
Na4 Na7 C86 C91 126.0(4) . . . . ?
C79 Na7 C86 C91 119.5(5) . . . . ?
O7 Na7 C86 C87 -143.8(3) . . . . ?
O3 Na7 C86 C87 -86.2(3) . . . . ?
O6 Na7 C86 C87 134.0(3) . . . . ?
C66 Na7 C86 C87 105.5(3) . . . . ?
C35 Na7 C86 C87 -19.0(3) . . . . ?
C67 Na7 C86 C87 77.0(3) . . . . ?
Na3 Na7 C86 C87 176.3(2) . . . . ?
C27 Na7 C86 C87 -72.1(3) . . . . ?
Na4 Na7 C86 C87 -124.5(3) . . . . ?
C79 Na7 C86 C87 -131.1(4) . . . . ?
O7 Na7 C86 C79 -12.7(2) . . . . ?
O3 Na7 C86 C79 44.8(3) . . . . ?
O6 Na7 C86 C79 -94.9(2) . . . . ?
C66 Na7 C86 C79 -123.4(2) . . . . ?
C87 Na7 C86 C79 131.1(4) . . . . ?
C35 Na7 C86 C79 112.0(2) . . . . ?
C67 Na7 C86 C79 -151.9(2) . . . . ?
Na3 Na7 C86 C79 -52.6(3) . . . . ?
C27 Na7 C86 C79 59.0(3) . . . . ?
Na4 Na7 C86 C79 6.6(2) . . . . ?
C91 C86 C87 C88 1.3(6) . . . . ?
C79 C86 C87 C88 -179.2(4) . . . . ?
Na7 C86 C87 C88 -119.2(4) . . . . ?
C91 C86 C87 Na7 120.5(4) . . . . ?
C79 C86 C87 Na7 -60.0(4) . . . . ?
O7 Na7 C87 C88 152.0(4) . . . . ?
O3 Na7 C87 C88 -110.7(4) . . . . ?
O6 Na7 C87 C88 66.3(5) . . . . ?
C66 Na7 C87 C88 45.3(4) . . . . ?
C35 Na7 C87 C88 -75.6(4) . . . . ?
C67 Na7 C87 C88 13.1(4) . . . . ?
Na3 Na7 C87 C88 104.9(10) . . . . ?
C27 Na7 C87 C88 -117.3(4) . . . . ?
C86 Na7 C87 C88 122.9(5) . . . . ?
Na4 Na7 C87 C88 -174.9(4) . . . . ?
C79 Na7 C87 C88 151.0(5) . . . . ?
O7 Na7 C87 C86 29.1(2) . . . . ?
O3 Na7 C87 C86 126.4(3) . . . . ?
O6 Na7 C87 C86 -56.6(3) . . . . ?
C66 Na7 C87 C86 -77.6(3) . . . . ?
C35 Na7 C87 C86 161.5(3) . . . . ?
C67 Na7 C87 C86 -109.8(3) . . . . ?
Na3 Na7 C87 C86 -18.0(11) . . . . ?
C27 Na7 C87 C86 119.8(3) . . . . ?
Na4 Na7 C87 C86 62.2(3) . . . . ?
C79 Na7 C87 C86 28.1(2) . . . . ?
C86 C87 C88 C89 -2.3(7) . . . . ?
Na7 C87 C88 C89 -103.8(5) . . . . ?
C87 C88 C89 C90 1.3(8) . . . . ?
C88 C89 C90 C91 0.7(9) . . . . ?
C87 C86 C91 C90 0.8(7) . . . . ?
C79 C86 C91 C90 -178.7(4) . . . . ?
Na7 C86 C91 C90 82.9(6) . . . . ?
C89 C90 C91 C86 -1.8(8) . . . . ?
Na8 O8 C92 C99 -19.0(4) . . . . ?
Na1 O8 C92 C99 -129.8(4) . . . . ?
Na5 O8 C92 C99 166.1(3) . . . . ?
Na9 O8 C92 C99 81.3(3) . . . . ?
Na8 O8 C92 C93 105.3(3) . . . . ?
Na1 O8 C92 C93 -5.5(6) . . . . ?
Na5 O8 C92 C93 -69.6(3) . . . . ?
Na9 O8 C92 C93 -154.4(2) . . . . ?
Na8 O8 C92 Na5 174.87(18) . . . . ?
Na1 O8 C92 Na5 64.1(4) . . . . ?
Na9 O8 C92 Na5 -84.82(17) . . . . ?
Na1 O8 C92 Na8 -110.7(5) . . . . ?
Na5 O8 C92 Na8 -174.87(18) . . . . ?
Na9 O8 C92 Na8 100.3(2) . . . . ?
O5 Na5 C92 O8 74.1(2) . . . . ?
O1 Na5 C92 O8 -41.1(2) . . . . ?
C9 Na5 C92 O8 -116.8(2) . . . . ?
C61 Na5 C92 O8 151.6(2) . . . . ?
C1 Na5 C92 O8 -55.7(3) . . . . ?
C8 Na5 C92 O8 -109.7(3) . . . . ?
Na1 Na5 C92 O8 -21.56(17) . . . . ?
C60 Na5 C92 O8 125.1(2) . . . . ?
C93 Na5 C92 O8 -121.3(3) . . . . ?
Na2 Na5 C92 O8 25.4(2) . . . . ?
O5 Na5 C92 C99 11.0(11) . . . . ?
O1 Na5 C92 C99 -104.1(11) . . . . ?
O8 Na5 C92 C99 -63.0(11) . . . . ?
C61 Na5 C92 C99 88.6(11) . . . . ?
C1 Na5 C92 C99 -118.7(11) . . . . ?
C8 Na5 C92 C99 -172.7(10) . . . . ?
Na1 Na5 C92 C99 -84.6(11) . . . . ?
C60 Na5 C92 C99 62.1(11) . . . . ?
C93 Na5 C92 C99 175.6(12) . . . . ?
Na2 Na5 C92 C99 -37.7(12) . . . . ?
O5 Na5 C92 C93 -164.6(2) . . . . ?
O1 Na5 C92 C93 80.2(2) . . . . ?
O8 Na5 C92 C93 121.3(3) . . . . ?
C9 Na5 C92 C93 4.5(3) . . . . ?
C61 Na5 C92 C93 -87.1(2) . . . . ?
C1 Na5 C92 C93 65.6(3) . . . . ?
C8 Na5 C92 C93 11.6(4) . . . . ?
Na1 Na5 C92 C93 99.7(2) . . . . ?
C60 Na5 C92 C93 -113.6(2) . . . . ?
Na2 Na5 C92 C93 146.7(2) . . . . ?
O5 Na5 C92 Na8 77.67(13) . . . . ?
O1 Na5 C92 Na8 -37.48(16) . . . . ?
O8 Na5 C92 Na8 3.61(13) . . . . ?
C9 Na5 C92 Na8 -113.21(14) . . . . ?
C61 Na5 C92 Na8 155.22(12) . . . . ?
C1 Na5 C92 Na8 -52.1(3) . . . . ?
C8 Na5 C92 Na8 -106.1(2) . . . . ?
Na1 Na5 C92 Na8 -17.95(9) . . . . ?
C60 Na5 C92 Na8 128.73(12) . . . . ?
C93 Na5 C92 Na8 -117.7(3) . . . . ?
Na2 Na5 C92 Na8 29.00(16) . . . . ?
O4 Na8 C92 O8 39.4(3) . . . . ?
O7 Na8 C92 O8 -70.9(2) . . . . ?
C79 Na8 C92 O8 -104.1(2) . . . . ?
C100 Na8 C92 O8 171.4(3) . . . . ?
C48 Na8 C92 O8 118.5(2) . . . . ?
C40 Na8 C92 O8 64.3(2) . . . . ?
C47 Na8 C92 O8 93.9(2) . . . . ?
C99 Na8 C92 O8 -161.4(4) . . . . ?
Na4 Na8 C92 O8 -19.3(3) . . . . ?
Na1 Na8 C92 O8 22.8(2) . . . . ?
C80 Na8 C92 O8 -123.4(2) . . . . ?
O8 Na8 C92 C99 161.4(4) . . . . ?
O4 Na8 C92 C99 -159.2(2) . . . . ?
O7 Na8 C92 C99 90.5(2) . . . . ?
C79 Na8 C92 C99 57.3(2) . . . . ?
C100 Na8 C92 C99 -27.2(2) . . . . ?
C48 Na8 C92 C99 -80.1(2) . . . . ?
C40 Na8 C92 C99 -134.3(2) . . . . ?
C47 Na8 C92 C99 -104.7(2) . . . . ?
Na4 Na8 C92 C99 142.15(19) . . . . ?
Na1 Na8 C92 C99 -175.8(2) . . . . ?
C80 Na8 C92 C99 38.0(3) . . . . ?
O8 Na8 C92 C93 -97.2(4) . . . . ?
O4 Na8 C92 C93 -57.8(3) . . . . ?
O7 Na8 C92 C93 -168.1(3) . . . . ?
C79 Na8 C92 C93 158.7(3) . . . . ?
C100 Na8 C92 C93 74.2(3) . . . . ?
C48 Na8 C92 C93 21.3(3) . . . . ?
C40 Na8 C92 C93 -32.9(3) . . . . ?
C47 Na8 C92 C93 -3.2(3) . . . . ?
C99 Na8 C92 C93 101.4(3) . . . . ?
Na4 Na8 C92 C93 -116.4(3) . . . . ?
Na1 Na8 C92 C93 -74.4(3) . . . . ?
C80 Na8 C92 C93 139.4(3) . . . . ?
O8 Na8 C92 Na5 -4.59(17) . . . . ?
O4 Na8 C92 Na5 34.83(17) . . . . ?
O7 Na8 C92 Na5 -75.53(13) . . . . ?
C79 Na8 C92 Na5 -108.69(14) . . . . ?
C100 Na8 C92 Na5 166.80(19) . . . . ?
C48 Na8 C92 Na5 113.86(15) . . . . ?
C40 Na8 C92 Na5 59.68(14) . . . . ?
C47 Na8 C92 Na5 89.36(14) . . . . ?
C99 Na8 C92 Na5 -166.0(3) . . . . ?
Na4 Na8 C92 Na5 -23.84(16) . . . . ?
Na1 Na8 C92 Na5 18.24(9) . . . . ?
C80 Na8 C92 Na5 -128.04(14) . . . . ?
O8 C92 C93 C94 159.8(3) . . . . ?
C99 C92 C93 C94 -73.9(5) . . . . ?
Na5 C92 C93 C94 105.0(4) . . . . ?
Na8 C92 C93 C94 -151.8(3) . . . . ?
O8 C92 C93 C98 -22.2(5) . . . . ?
C99 C92 C93 C98 104.1(4) . . . . ?
Na5 C92 C93 C98 -77.0(3) . . . . ?
Na8 C92 C93 C98 26.2(5) . . . . ?
O8 C92 C93 Na5 54.8(2) . . . . ?
C99 C92 C93 Na5 -178.9(3) . . . . ?
Na8 C92 C93 Na5 103.2(2) . . . . ?
O5 Na5 C93 C94 -92.5(3) . . . . ?
O1 Na5 C93 C94 131.6(3) . . . . ?
O8 Na5 C93 C94 -146.8(4) . . . . ?
C9 Na5 C93 C94 70.5(3) . . . . ?
C92 Na5 C93 C94 -113.5(4) . . . . ?
C61 Na5 C93 C94 -16.6(3) . . . . ?
C1 Na5 C93 C94 104.6(3) . . . . ?
C8 Na5 C93 C94 73.7(3) . . . . ?
Na1 Na5 C93 C94 170.9(3) . . . . ?
C60 Na5 C93 C94 -43.4(3) . . . . ?
Na2 Na5 C93 C94 -172.0(3) . . . . ?
O5 Na5 C93 C98 144.0(2) . . . . ?
O1 Na5 C93 C98 8.1(3) . . . . ?
O8 Na5 C93 C98 89.7(3) . . . . ?
C9 Na5 C93 C98 -53.1(3) . . . . ?
C92 Na5 C93 C98 123.0(4) . . . . ?
C61 Na5 C93 C98 -140.1(3) . . . . ?
C1 Na5 C93 C98 -18.9(3) . . . . ?
C8 Na5 C93 C98 -49.8(3) . . . . ?
Na1 Na5 C93 C98 47.3(2) . . . . ?
C60 Na5 C93 C98 -167.0(2) . . . . ?
Na2 Na5 C93 C98 64.4(3) . . . . ?
O5 Na5 C93 C92 21.0(3) . . . . ?
O1 Na5 C93 C92 -114.9(2) . . . . ?
O8 Na5 C93 C92 -33.2(2) . . . . ?
C9 Na5 C93 C92 -176.0(2) . . . . ?
C61 Na5 C93 C92 96.9(2) . . . . ?
C1 Na5 C93 C92 -141.9(2) . . . . ?
C8 Na5 C93 C92 -172.8(2) . . . . ?
Na1 Na5 C93 C92 -75.6(2) . . . . ?
C60 Na5 C93 C92 70.1(2) . . . . ?
Na2 Na5 C93 C92 -58.5(3) . . . . ?
C98 C93 C94 C95 -0.9(6) . . . . ?
C92 C93 C94 C95 177.2(4) . . . . ?
Na5 C93 C94 C95 -109.5(4) . . . . ?
C93 C94 C95 C96 1.3(7) . . . . ?
C94 C95 C96 C97 -0.1(7) . . . . ?
C95 C96 C97 C98 -1.5(7) . . . . ?
C94 C93 C98 C97 -0.7(6) . . . . ?
C92 C93 C98 C97 -178.7(4) . . . . ?
Na5 C93 C98 C97 120.1(4) . . . . ?
C96 C97 C98 C93 1.9(7) . . . . ?
O8 C92 C99 C104 -109.5(4) . . . . ?
C93 C92 C99 C104 122.9(4) . . . . ?
Na5 C92 C99 C104 -52.6(13) . . . . ?
Na8 C92 C99 C104 -123.1(4) . . . . ?
O8 C92 C99 C100 68.3(5) . . . . ?
C93 C92 C99 C100 -59.4(5) . . . . ?
Na5 C92 C99 C100 125.2(10) . . . . ?
Na8 C92 C99 C100 54.6(3) . . . . ?
O8 C92 C99 Na8 13.7(3) . . . . ?
C93 C92 C99 Na8 -114.0(3) . . . . ?
Na5 C92 C99 Na8 70.6(11) . . . . ?
O8 Na8 C99 C104 112.0(3) . . . . ?
O4 Na8 C99 C104 156.4(3) . . . . ?
O7 Na8 C99 C104 24.1(3) . . . . ?
C79 Na8 C99 C104 -5.2(3) . . . . ?
C100 Na8 C99 C104 -108.1(4) . . . . ?
C48 Na8 C99 C104 -123.9(3) . . . . ?
C40 Na8 C99 C104 177.6(3) . . . . ?
C47 Na8 C99 C104 -154.3(3) . . . . ?
Na4 Na8 C99 C104 62.6(4) . . . . ?
Na1 Na8 C99 C104 125.6(3) . . . . ?
C80 Na8 C99 C104 -30.3(3) . . . . ?
O8 Na8 C99 C100 -139.9(3) . . . . ?
O4 Na8 C99 C100 -95.5(3) . . . . ?
O7 Na8 C99 C100 132.2(2) . . . . ?
C79 Na8 C99 C100 103.0(3) . . . . ?
C48 Na8 C99 C100 -15.7(3) . . . . ?
C40 Na8 C99 C100 -74.2(3) . . . . ?
C47 Na8 C99 C100 -46.1(3) . . . . ?
Na4 Na8 C99 C100 170.7(2) . . . . ?
Na1 Na8 C99 C100 -126.3(2) . . . . ?
C80 Na8 C99 C100 77.9(3) . . . . ?
O8 Na8 C99 C92 -9.55(18) . . . . ?
O4 Na8 C99 C92 34.9(3) . . . . ?
O7 Na8 C99 C92 -97.4(2) . . . . ?
C79 Na8 C99 C92 -126.7(2) . . . . ?
C100 Na8 C99 C92 130.4(3) . . . . ?
C48 Na8 C99 C92 114.6(2) . . . . ?
C40 Na8 C99 C92 56.1(2) . . . . ?
C47 Na8 C99 C92 84.2(2) . . . . ?
Na4 Na8 C99 C92 -58.9(3) . . . . ?
Na1 Na8 C99 C92 4.1(2) . . . . ?
C80 Na8 C99 C92 -151.8(2) . . . . ?
C104 C99 C100 C101 2.1(6) . . . . ?
C92 C99 C100 C101 -175.8(4) . . . . ?
Na8 C99 C100 C101 -114.6(4) . . . . ?
C104 C99 C100 Na8 116.8(3) . . . . ?
C92 C99 C100 Na8 -61.1(3) . . . . ?
O8 Na8 C100 C101 154.4(3) . . . . ?
O4 Na8 C100 C101 -113.4(3) . . . . ?
O7 Na8 C100 C101 65.3(3) . . . . ?
C79 Na8 C100 C101 43.5(3) . . . . ?
C48 Na8 C100 C101 -72.0(3) . . . . ?
C40 Na8 C100 C101 -117.7(3) . . . . ?
C47 Na8 C100 C101 -100.3(3) . . . . ?
C99 Na8 C100 C101 122.5(4) . . . . ?
Na4 Na8 C100 C101 89.2(7) . . . . ?
Na1 Na8 C100 C101 -175.9(3) . . . . ?
C80 Na8 C100 C101 13.0(3) . . . . ?
O8 Na8 C100 C99 31.9(2) . . . . ?
O4 Na8 C100 C99 124.1(3) . . . . ?
O7 Na8 C100 C99 -57.2(3) . . . . ?
C79 Na8 C100 C99 -79.0(2) . . . . ?
C48 Na8 C100 C99 165.5(3) . . . . ?
C40 Na8 C100 C99 119.9(2) . . . . ?
C47 Na8 C100 C99 137.2(2) . . . . ?
Na4 Na8 C100 C99 -33.3(8) . . . . ?
Na1 Na8 C100 C99 61.7(3) . . . . ?
C80 Na8 C100 C99 -109.4(2) . . . . ?
C99 C100 C101 C102 -1.5(6) . . . . ?
Na8 C100 C101 C102 -101.1(4) . . . . ?
C100 C101 C102 C103 -0.6(7) . . . . ?
C101 C102 C103 C104 2.1(7) . . . . ?
C102 C103 C104 C99 -1.5(7) . . . . ?
C100 C99 C104 C103 -0.6(6) . . . . ?
C92 C99 C104 C103 177.3(4) . . . . ?
Na8 C99 C104 C103 78.0(5) . . . . ?
C105 O10 C106 C108 -58.9(5) . . . . ?
Na10 O10 C106 C108 114.9(4) . . . . ?
C105 O10 C106 C107 -178.4(4) . . . . ?
Na10 O10 C106 C107 -4.6(4) . . . . ?
C105 O10 C106 C109 64.6(5) . . . . ?
Na10 O10 C106 C109 -121.6(3) . . . . ?
O10 C106 C107 Na10 2.9(3) . . . . ?
C108 C106 C107 Na10 -116.0(4) . . . . ?
C109 C106 C107 Na10 119.2(4) . . . . ?
O1 Na10 C107 C106 105.5(3) . . . . ?
O10 Na10 C107 C106 -2.4(2) . . . . ?
C1 Na10 C107 C106 108.4(3) . . . . ?
C44 Na10 C107 C106 -95.3(3) . . . . ?
C45 Na10 C107 C106 -118.6(3) . . . . ?
C43 Na10 C107 C106 -68.0(3) . . . . ?
C2 Na10 C107 C106 134.2(3) . . . . ?
C46 Na10 C107 C106 -116.7(3) . . . . ?
C7 Na10 C107 C106 158.6(3) . . . . ?
Na1 Na10 C107 C106 110.9(4) . . . . ?
C110 O11 C111 C112 -170.7(5) . . . . ?
Na11 O11 C111 C112 -0.3(5) . . . . ?
C110 O11 C111 C113 -51.8(5) . . . . ?
Na11 O11 C111 C113 118.6(4) . . . . ?
C110 O11 C111 C114 71.8(5) . . . . ?
Na11 O11 C111 C114 -117.9(4) . . . . ?
C116 O12 C115 Na12 -171.1(6) . . . . ?
O3 Na12 C115 O12 127.7(4) . . . . ?
C27 Na12 C115 O12 128.9(5) . . . . ?
C18 Na12 C115 O12 -87.4(5) . . . . ?
C19 Na12 C115 O12 -114.7(5) . . . . ?
C17 Na12 C115 O12 -61.9(5) . . . . ?
Na3 Na12 C115 O12 146.7(3) . . . . ?
C115 O12 C116 C119 65.3(7) . . . . ?
Na12 O12 C116 C119 -103.4(5) . . . . ?
C115 O12 C116 C118 -58.6(7) . . . . ?
Na12 O12 C116 C118 132.7(5) . . . . ?
C115 O12 C116 C117 178.1(7) . . . . ?
Na12 O12 C116 C117 9.3(8) . . . . ?
C20A O13A C121 O13B -176.6(8) . . . . ?
Na13 O13A C121 O13B -4.5(6) . . . . ?
C20A O13A C121 C123 -61.9(8) . . . . ?
Na13 O13A C121 C123 110.2(6) . . . . ?
C20A O13A C121 C124 75.0(8) . . . . ?
Na13 O13A C121 C124 -112.9(6) . . . . ?
C20A O13A C121 C22B 25(2) . . . . ?
Na13 O13A C121 C22B -162(2) . . . . ?
C20A O13A C121 C22A -171.8(7) . . . . ?
Na13 O13A C121 C22A 0.3(8) . . . . ?
C20B O13B C121 O13A 157.6(9) . . . . ?
Na13 O13B C121 O13A 5.4(7) . . . . ?
C20B O13B C121 C123 53.7(10) . . . . ?
Na13 O13B C121 C123 -98.5(9) . . . . ?
C20B O13B C121 C124 -91.9(9) . . . . ?
Na13 O13B C121 C124 115.8(8) . . . . ?
C20B O13B C121 C22B 169.0(12) . . . . ?
Na13 O13B C121 C22B 16.8(13) . . . . ?
C20B O13B C121 C22A -14.6(11) . . . . ?
Na13 O13B C121 C22A -166.9(17) . . . . ?
Na13 C22B C121 O13A 11.2(16) . . . . ?
Na13 C22B C121 O13B -8.9(7) . . . . ?
Na13 C22B C121 C123 116.1(6) . . . . ?
Na13 C22B C121 C124 -126.3(5) . . . . ?
Na13 C22B C121 C22A -11.9(16) . . . . ?
Na13 C22A C121 O13A -0.2(5) . . . . ?
Na13 C22A C121 O13B 7.1(9) . . . . ?
Na13 C22A C121 C123 -118.1(4) . . . . ?
Na13 C22A C121 C124 123.1(4) . . . . ?
Na13 C22A C121 C22B 12.0(16) . . . . ?
O14 Na14 Na15 O15 148.29(16) . . . . ?
O22 Na14 Na15 O15 -18.12(17) . . . . ?
O21 Na14 Na15 O15 -108.13(14) . . . . ?
O17 Na14 Na15 O15 -8.02(19) . . . . ?
C164 Na14 Na15 O15 19.3(4) . . . . ?
C170 Na14 Na15 O15 68.36(17) . . . . ?
C165 Na14 Na15 O15 76.5(2) . . . . ?
Na18 Na14 Na15 O15 -148.82(14) . . . . ?
Na21 Na14 Na15 O15 -67.61(15) . . . . ?
Na17 Na14 Na15 O15 -17.20(14) . . . . ?
Na22 Na14 Na15 O15 -72.48(13) . . . . ?
O14 Na14 Na15 O22 166.41(16) . . . . ?
O21 Na14 Na15 O22 -90.01(14) . . . . ?
O17 Na14 Na15 O22 10.10(16) . . . . ?
C164 Na14 Na15 O22 37.4(3) . . . . ?
C170 Na14 Na15 O22 86.48(16) . . . . ?
C165 Na14 Na15 O22 94.7(2) . . . . ?
Na18 Na14 Na15 O22 -130.70(13) . . . . ?
Na21 Na14 Na15 O22 -49.49(13) . . . . ?
Na17 Na14 Na15 O22 0.92(12) . . . . ?
Na22 Na14 Na15 O22 -54.36(12) . . . . ?
O14 Na14 Na15 O18 -98.76(11) . . . . ?
O22 Na14 Na15 O18 94.83(14) . . . . ?
O21 Na14 Na15 O18 4.82(10) . . . . ?
O17 Na14 Na15 O18 104.93(13) . . . . ?
C164 Na14 Na15 O18 132.2(3) . . . . ?
C170 Na14 Na15 O18 -178.69(12) . . . . ?
C165 Na14 Na15 O18 -170.50(16) . . . . ?
Na18 Na14 Na15 O18 -35.87(7) . . . . ?
Na21 Na14 Na15 O18 45.33(9) . . . . ?
Na17 Na14 Na15 O18 95.75(8) . . . . ?
Na22 Na14 Na15 O18 40.47(7) . . . . ?
O22 Na14 Na15 O14 -166.41(16) . . . . ?
O21 Na14 Na15 O14 103.58(12) . . . . ?
O17 Na14 Na15 O14 -156.30(15) . . . . ?
C164 Na14 Na15 O14 -129.0(3) . . . . ?
C170 Na14 Na15 O14 -79.92(13) . . . . ?
C165 Na14 Na15 O14 -71.74(18) . . . . ?
Na18 Na14 Na15 O14 62.89(9) . . . . ?
Na21 Na14 Na15 O14 144.10(12) . . . . ?
Na17 Na14 Na15 O14 -165.49(10) . . . . ?
Na22 Na14 Na15 O14 139.23(10) . . . . ?
O14 Na14 Na15 C125 6.06(13) . . . . ?
O22 Na14 Na15 C125 -160.35(16) . . . . ?
O21 Na14 Na15 C125 109.64(12) . . . . ?
O17 Na14 Na15 C125 -150.24(15) . . . . ?
C164 Na14 Na15 C125 -123.0(3) . . . . ?
C170 Na14 Na15 C125 -73.86(14) . . . . ?
C165 Na14 Na15 C125 -65.68(19) . . . . ?
Na18 Na14 Na15 C125 68.95(10) . . . . ?
Na21 Na14 Na15 C125 150.16(12) . . . . ?
Na17 Na14 Na15 C125 -159.43(11) . . . . ?
Na22 Na14 Na15 C125 145.29(11) . . . . ?
O14 Na14 Na15 C126 33.36(12) . . . . ?
O22 Na14 Na15 C126 -133.05(16) . . . . ?
O21 Na14 Na15 C126 136.94(11) . . . . ?
O17 Na14 Na15 C126 -122.95(14) . . . . ?
C164 Na14 Na15 C126 -95.7(3) . . . . ?
C170 Na14 Na15 C126 -46.57(13) . . . . ?
C165 Na14 Na15 C126 -38.39(19) . . . . ?
Na18 Na14 Na15 C126 96.25(10) . . . . ?
Na21 Na14 Na15 C126 177.45(10) . . . . ?
Na17 Na14 Na15 C126 -132.13(10) . . . . ?
Na22 Na14 Na15 C126 172.59(10) . . . . ?
O14 Na14 Na15 C131 61.67(12) . . . . ?
O22 Na14 Na15 C131 -104.74(15) . . . . ?
O21 Na14 Na15 C131 165.25(11) . . . . ?
O17 Na14 Na15 C131 -94.64(14) . . . . ?
C164 Na14 Na15 C131 -67.3(3) . . . . ?
C170 Na14 Na15 C131 -18.26(13) . . . . ?
C165 Na14 Na15 C131 -10.07(18) . . . . ?
Na18 Na14 Na15 C131 124.56(9) . . . . ?
Na21 Na14 Na15 C131 -154.23(10) . . . . ?
Na17 Na14 Na15 C131 -103.82(9) . . . . ?
Na22 Na14 Na15 C131 -159.10(9) . . . . ?
O14 Na14 Na15 Na19 -142.64(11) . . . . ?
O22 Na14 Na15 Na19 50.95(13) . . . . ?
O21 Na14 Na15 Na19 -39.06(10) . . . . ?
O17 Na14 Na15 Na19 61.05(14) . . . . ?
C164 Na14 Na15 Na19 88.3(3) . . . . ?
C170 Na14 Na15 Na19 137.43(11) . . . . ?
C165 Na14 Na15 Na19 145.61(16) . . . . ?
Na18 Na14 Na15 Na19 -79.76(7) . . . . ?
Na21 Na14 Na15 Na19 1.45(10) . . . . ?
Na17 Na14 Na15 Na19 51.87(8) . . . . ?
Na22 Na14 Na15 Na19 -3.41(6) . . . . ?
O14 Na14 Na15 Na18 -62.89(9) . . . . ?
O22 Na14 Na15 Na18 130.70(13) . . . . ?
O21 Na14 Na15 Na18 40.69(7) . . . . ?
O17 Na14 Na15 Na18 140.81(12) . . . . ?
C164 Na14 Na15 Na18 168.1(3) . . . . ?
C170 Na14 Na15 Na18 -142.81(11) . . . . ?
C165 Na14 Na15 Na18 -134.63(17) . . . . ?
Na21 Na14 Na15 Na18 81.21(7) . . . . ?
Na17 Na14 Na15 Na18 131.62(6) . . . . ?
Na22 Na14 Na15 Na18 76.34(5) . . . . ?
O14 Na14 Na15 Na16 165.42(10) . . . . ?
O22 Na14 Na15 Na16 -0.99(12) . . . . ?
O21 Na14 Na15 Na16 -91.00(8) . . . . ?
O17 Na14 Na15 Na16 9.11(13) . . . . ?
C164 Na14 Na15 Na16 36.4(3) . . . . ?
C170 Na14 Na15 Na16 85.49(11) . . . . ?
C165 Na14 Na15 Na16 93.67(16) . . . . ?
Na18 Na14 Na15 Na16 -131.70(6) . . . . ?
Na21 Na14 Na15 Na16 -50.49(8) . . . . ?
Na17 Na14 Na15 Na16 -0.07(5) . . . . ?
Na22 Na14 Na15 Na16 -55.35(5) . . . . ?
O14 Na14 Na15 Na22 -139.23(10) . . . . ?
O22 Na14 Na15 Na22 54.36(12) . . . . ?
O21 Na14 Na15 Na22 -35.65(7) . . . . ?
O17 Na14 Na15 Na22 64.47(12) . . . . ?
C164 Na14 Na15 Na22 91.8(3) . . . . ?
C170 Na14 Na15 Na22 140.84(11) . . . . ?
C165 Na14 Na15 Na22 149.03(17) . . . . ?
Na18 Na14 Na15 Na22 -76.34(5) . . . . ?
Na21 Na14 Na15 Na22 4.87(6) . . . . ?
Na17 Na14 Na15 Na22 55.28(5) . . . . ?
O15 Na15 Na16 O16 148.67(17) . . . . ?
O22 Na15 Na16 O16 -17.39(18) . . . . ?
O18 Na15 Na16 O16 -109.23(16) . . . . ?
O14 Na15 Na16 O16 -2.9(2) . . . . ?
C125 Na15 Na16 O16 36.3(3) . . . . ?
C126 Na15 Na16 O16 72.53(19) . . . . ?
C131 Na15 Na16 O16 61.03(17) . . . . ?
Na19 Na15 Na16 O16 -146.23(15) . . . . ?
Na18 Na15 Na16 O16 -65.30(17) . . . . ?
Na22 Na15 Na16 O16 -71.31(14) . . . . ?
Na14 Na15 Na16 O16 -16.41(15) . . . . ?
O15 Na15 Na16 O19 -101.21(12) . . . . ?
O22 Na15 Na16 O19 92.72(14) . . . . ?
O18 Na15 Na16 O19 0.89(10) . . . . ?
O14 Na15 Na16 O19 107.21(13) . . . . ?
C125 Na15 Na16 O19 146.4(3) . . . . ?
C126 Na15 Na16 O19 -177.36(14) . . . . ?
C131 Na15 Na16 O19 171.15(11) . . . . ?
Na19 Na15 Na16 O19 -36.12(8) . . . . ?
Na18 Na15 Na16 O19 44.81(10) . . . . ?
Na22 Na15 Na16 O19 38.80(7) . . . . ?
Na14 Na15 Na16 O19 93.70(8) . . . . ?
O15 Na15 Na16 O22 166.06(16) . . . . ?
O18 Na15 Na16 O22 -91.84(14) . . . . ?
O14 Na15 Na16 O22 14.48(15) . . . . ?
C125 Na15 Na16 O22 53.7(3) . . . . ?
C126 Na15 Na16 O22 89.92(17) . . . . ?
C131 Na15 Na16 O22 78.42(15) . . . . ?
Na19 Na15 Na16 O22 -128.84(13) . . . . ?
Na18 Na15 Na16 O22 -47.91(13) . . . . ?
Na22 Na15 Na16 O22 -53.92(12) . . . . ?
Na14 Na15 Na16 O22 0.98(12) . . . . ?
O22 Na15 Na16 O15 -166.06(16) . . . . ?
O18 Na15 Na16 O15 102.10(12) . . . . ?
O14 Na15 Na16 O15 -151.58(15) . . . . ?
C125 Na15 Na16 O15 -112.4(3) . . . . ?
C126 Na15 Na16 O15 -76.14(15) . . . . ?
C131 Na15 Na16 O15 -87.64(13) . . . . ?
Na19 Na15 Na16 O15 65.10(10) . . . . ?
Na18 Na15 Na16 O15 146.03(12) . . . . ?
Na22 Na15 Na16 O15 140.01(10) . . . . ?
Na14 Na15 Na16 O15 -165.09(10) . . . . ?
O15 Na15 Na16 C138 -0.46(12) . . . . ?
O22 Na15 Na16 C138 -166.53(16) . . . . ?
O18 Na15 Na16 C138 101.64(12) . . . . ?
O14 Na15 Na16 C138 -152.04(14) . . . . ?
C125 Na15 Na16 C138 -112.8(3) . . . . ?
C126 Na15 Na16 C138 -76.61(15) . . . . ?
C131 Na15 Na16 C138 -88.10(13) . . . . ?
Na19 Na15 Na16 C138 64.63(10) . . . . ?
Na18 Na15 Na16 C138 145.57(11) . . . . ?
Na22 Na15 Na16 C138 139.55(10) . . . . ?
Na14 Na15 Na16 C138 -165.55(10) . . . . ?
O15 Na15 Na16 C144 52.75(12) . . . . ?
O22 Na15 Na16 C144 -113.31(15) . . . . ?
O18 Na15 Na16 C144 154.85(11) . . . . ?
O14 Na15 Na16 C144 -98.83(14) . . . . ?
C125 Na15 Na16 C144 -59.6(3) . . . . ?
C126 Na15 Na16 C144 -23.39(15) . . . . ?
C131 Na15 Na16 C144 -34.89(13) . . . . ?
Na19 Na15 Na16 C144 117.84(10) . . . . ?
Na18 Na15 Na16 C144 -161.22(10) . . . . ?
Na22 Na15 Na16 C144 -167.24(10) . . . . ?
Na14 Na15 Na16 C144 -112.34(9) . . . . ?
O15 Na15 Na16 C139 23.41(12) . . . . ?
O22 Na15 Na16 C139 -142.66(15) . . . . ?
O18 Na15 Na16 C139 125.51(11) . . . . ?
O14 Na15 Na16 C139 -128.17(13) . . . . ?
C125 Na15 Na16 C139 -89.0(3) . . . . ?
C126 Na15 Na16 C139 -52.74(15) . . . . ?
C131 Na15 Na16 C139 -64.23(13) . . . . ?
Na19 Na15 Na16 C139 88.50(10) . . . . ?
Na18 Na15 Na16 C139 169.43(10) . . . . ?
Na22 Na15 Na16 C139 163.42(10) . . . . ?
Na14 Na15 Na16 C139 -141.68(9) . . . . ?
O15 Na15 Na16 Na20 -144.51(12) . . . . ?
O22 Na15 Na16 Na20 49.43(13) . . . . ?
O18 Na15 Na16 Na20 -42.41(10) . . . . ?
O14 Na15 Na16 Na20 63.91(13) . . . . ?
C125 Na15 Na16 Na20 103.1(3) . . . . ?
C126 Na15 Na16 Na20 139.35(13) . . . . ?
C131 Na15 Na16 Na20 127.85(10) . . . . ?
Na19 Na15 Na16 Na20 -79.42(7) . . . . ?
Na18 Na15 Na16 Na20 1.52(11) . . . . ?
Na22 Na15 Na16 Na20 -4.50(7) . . . . ?
Na14 Na15 Na16 Na20 50.40(8) . . . . ?
O15 Na15 Na16 Na19 -65.10(10) . . . . ?
O22 Na15 Na16 Na19 128.84(13) . . . . ?
O18 Na15 Na16 Na19 37.00(8) . . . . ?
O14 Na15 Na16 Na19 143.33(12) . . . . ?
C125 Na15 Na16 Na19 -177.5(3) . . . . ?
C126 Na15 Na16 Na19 -141.24(13) . . . . ?
C131 Na15 Na16 Na19 -152.74(10) . . . . ?
Na18 Na15 Na16 Na19 80.93(7) . . . . ?
Na22 Na15 Na16 Na19 74.92(5) . . . . ?
Na14 Na15 Na16 Na19 129.82(6) . . . . ?
O15 Na15 Na16 Na22 -140.01(10) . . . . ?
O22 Na15 Na16 Na22 53.92(12) . . . . ?
O18 Na15 Na16 Na22 -37.91(7) . . . . ?
O14 Na15 Na16 Na22 68.41(11) . . . . ?
C125 Na15 Na16 Na22 107.6(3) . . . . ?
C126 Na15 Na16 Na22 143.84(13) . . . . ?
C131 Na15 Na16 Na22 132.35(10) . . . . ?
Na19 Na15 Na16 Na22 -74.92(5) . . . . ?
Na18 Na15 Na16 Na22 6.01(7) . . . . ?
Na14 Na15 Na16 Na22 54.90(5) . . . . ?
O15 Na15 Na16 Na17 165.16(10) . . . . ?
O22 Na15 Na16 Na17 -0.91(12) . . . . ?
O18 Na15 Na16 Na17 -92.74(8) . . . . ?
O14 Na15 Na16 Na17 13.58(12) . . . . ?
C125 Na15 Na16 Na17 52.8(3) . . . . ?
C126 Na15 Na16 Na17 89.01(13) . . . . ?
C131 Na15 Na16 Na17 77.52(10) . . . . ?
Na19 Na15 Na16 Na17 -129.75(6) . . . . ?
Na18 Na15 Na16 Na17 -48.81(8) . . . . ?
Na22 Na15 Na16 Na17 -54.83(5) . . . . ?
Na14 Na15 Na16 Na17 0.07(5) . . . . ?
O14 Na14 Na17 O17 153.52(17) . . . . ?
O22 Na14 Na17 O17 171.30(16) . . . . ?
O21 Na14 Na17 O17 -97.58(12) . . . . ?
C164 Na14 Na17 O17 1.85(13) . . . . ?
C170 Na14 Na17 O17 55.68(13) . . . . ?
C165 Na14 Na17 O17 26.41(13) . . . . ?
Na18 Na14 Na17 O17 -140.61(12) . . . . ?
Na21 Na14 Na17 O17 -61.40(10) . . . . ?
Na15 Na14 Na17 O17 170.39(11) . . . . ?
Na22 Na14 Na17 O17 -134.81(11) . . . . ?
O14 Na14 Na17 O20 -107.02(15) . . . . ?
O22 Na14 Na17 O20 -89.24(14) . . . . ?
O21 Na14 Na17 O20 1.87(10) . . . . ?
O17 Na14 Na17 O20 99.46(12) . . . . ?
C164 Na14 Na17 O20 101.31(12) . . . . ?
C170 Na14 Na17 O20 155.14(12) . . . . ?
C165 Na14 Na17 O20 125.87(12) . . . . ?
Na18 Na14 Na17 O20 -41.15(10) . . . . ?
Na21 Na14 Na17 O20 38.06(8) . . . . ?
Na15 Na14 Na17 O20 -90.15(8) . . . . ?
Na22 Na14 Na17 O20 -35.35(8) . . . . ?
O14 Na14 Na17 O22 -17.78(17) . . . . ?
O21 Na14 Na17 O22 91.11(14) . . . . ?
O17 Na14 Na17 O22 -171.30(16) . . . . ?
C164 Na14 Na17 O22 -169.45(16) . . . . ?
C170 Na14 Na17 O22 -115.62(15) . . . . ?
C165 Na14 Na17 O22 -144.89(15) . . . . ?
Na18 Na14 Na17 O22 48.09(13) . . . . ?
Na21 Na14 Na17 O22 127.30(13) . . . . ?
Na15 Na14 Na17 O22 -0.91(12) . . . . ?
Na22 Na14 Na17 O22 53.89(12) . . . . ?
O14 Na14 Na17 O16 -5.07(19) . . . . ?
O22 Na14 Na17 O16 12.71(15) . . . . ?
O21 Na14 Na17 O16 103.83(12) . . . . ?
O17 Na14 Na17 O16 -158.59(15) . . . . ?
C164 Na14 Na17 O16 -156.74(14) . . . . ?
C170 Na14 Na17 O16 -102.91(13) . . . . ?
C165 Na14 Na17 O16 -132.18(13) . . . . ?
Na18 Na14 Na17 O16 60.80(13) . . . . ?
Na21 Na14 Na17 O16 140.01(11) . . . . ?
Na15 Na14 Na17 O16 11.80(11) . . . . ?
Na22 Na14 Na17 O16 66.60(10) . . . . ?
O14 Na14 Na17 C152 71.1(2) . . . . ?
O22 Na14 Na17 C152 88.91(19) . . . . ?
O21 Na14 Na17 C152 -179.98(16) . . . . ?
O17 Na14 Na17 C152 -82.39(18) . . . . ?
C164 Na14 Na17 C152 -80.54(18) . . . . ?
C170 Na14 Na17 C152 -26.71(18) . . . . ?
C165 Na14 Na17 C152 -55.99(18) . . . . ?
Na18 Na14 Na17 C152 136.99(15) . . . . ?
Na21 Na14 Na17 C152 -143.79(16) . . . . ?
Na15 Na14 Na17 C152 88.00(16) . . . . ?
Na22 Na14 Na17 C152 142.79(16) . . . . ?
O14 Na14 Na17 C151 23.6(3) . . . . ?
O22 Na14 Na17 C151 41.4(3) . . . . ?
O21 Na14 Na17 C151 132.5(3) . . . . ?
O17 Na14 Na17 C151 -129.9(3) . . . . ?
C164 Na14 Na17 C151 -128.1(3) . . . . ?
C170 Na14 Na17 C151 -74.2(3) . . . . ?
C165 Na14 Na17 C151 -103.5(3) . . . . ?
Na18 Na14 Na17 C151 89.5(3) . . . . ?
Na21 Na14 Na17 C151 168.7(3) . . . . ?
Na15 Na14 Na17 C151 40.5(3) . . . . ?
Na22 Na14 Na17 C151 95.3(3) . . . . ?
O14 Na14 Na17 C157 62.09(17) . . . . ?
O22 Na14 Na17 C157 79.88(16) . . . . ?
O21 Na14 Na17 C157 170.99(12) . . . . ?
O17 Na14 Na17 C157 -91.43(14) . . . . ?
C164 Na14 Na17 C157 -89.58(14) . . . . ?
C170 Na14 Na17 C157 -35.75(14) . . . . ?
C165 Na14 Na17 C157 -65.02(14) . . . . ?
Na18 Na14 Na17 C157 127.96(11) . . . . ?
Na21 Na14 Na17 C157 -152.82(11) . . . . ?
Na15 Na14 Na17 C157 78.97(11) . . . . ?
Na22 Na14 Na17 C157 133.76(11) . . . . ?
O14 Na14 Na17 Na21 -145.08(14) . . . . ?
O22 Na14 Na17 Na21 -127.30(13) . . . . ?
O21 Na14 Na17 Na21 -36.19(7) . . . . ?
O17 Na14 Na17 Na21 61.40(10) . . . . ?
C164 Na14 Na17 Na21 63.25(10) . . . . ?
C170 Na14 Na17 Na21 117.08(10) . . . . ?
C165 Na14 Na17 Na21 87.81(10) . . . . ?
Na18 Na14 Na17 Na21 -79.21(7) . . . . ?
Na15 Na14 Na17 Na21 -128.21(6) . . . . ?
Na22 Na14 Na17 Na21 -73.41(5) . . . . ?
O14 Na14 Na17 Na20 -64.13(16) . . . . ?
O22 Na14 Na17 Na20 -46.35(13) . . . . ?
O21 Na14 Na17 Na20 44.77(10) . . . . ?
O17 Na14 Na17 Na20 142.35(12) . . . . ?
C164 Na14 Na17 Na20 144.20(12) . . . . ?
C170 Na14 Na17 Na20 -161.97(11) . . . . ?
C165 Na14 Na17 Na20 168.76(11) . . . . ?
Na18 Na14 Na17 Na20 1.74(11) . . . . ?
Na21 Na14 Na17 Na20 80.95(7) . . . . ?
Na15 Na14 Na17 Na20 -47.26(8) . . . . ?
Na22 Na14 Na17 Na20 7.54(6) . . . . ?
O14 Na14 Na17 Na22 -71.67(14) . . . . ?
O22 Na14 Na17 Na22 -53.89(12) . . . . ?
O21 Na14 Na17 Na22 37.23(7) . . . . ?
O17 Na14 Na17 Na22 134.81(11) . . . . ?
C164 Na14 Na17 Na22 136.66(11) . . . . ?
C170 Na14 Na17 Na22 -169.51(10) . . . . ?
C165 Na14 Na17 Na22 161.22(10) . . . . ?
Na18 Na14 Na17 Na22 -5.80(7) . . . . ?
Na21 Na14 Na17 Na22 73.41(5) . . . . ?
Na15 Na14 Na17 Na22 -54.79(5) . . . . ?
O14 Na14 Na17 Na16 -16.80(14) . . . . ?
O22 Na14 Na17 Na16 0.98(12) . . . . ?
O21 Na14 Na17 Na16 92.09(8) . . . . ?
O17 Na14 Na17 Na16 -170.32(11) . . . . ?
C164 Na14 Na17 Na16 -168.47(11) . . . . ?
C170 Na14 Na17 Na16 -114.64(10) . . . . ?
C165 Na14 Na17 Na16 -143.91(10) . . . . ?
Na18 Na14 Na17 Na16 49.07(8) . . . . ?
Na21 Na14 Na17 Na16 128.28(6) . . . . ?
Na15 Na14 Na17 Na16 0.07(5) . . . . ?
Na22 Na14 Na17 Na16 54.86(5) . . . . ?
O16 Na16 Na17 O17 155.43(17) . . . . ?
O19 Na16 Na17 O17 -102.04(15) . . . . ?
O22 Na16 Na17 O17 -12.19(17) . . . . ?
O15 Na16 Na17 O17 2.3(2) . . . . ?
C138 Na16 Na17 O17 29.9(3) . . . . ?
C144 Na16 Na17 O17 75.28(17) . . . . ?
C139 Na16 Na17 O17 83.1(2) . . . . ?
Na20 Na16 Na17 O17 -142.12(15) . . . . ?
Na19 Na16 Na17 O17 -59.76(16) . . . . ?
Na15 Na16 Na17 O17 -11.26(15) . . . . ?
Na22 Na16 Na17 O17 -66.73(14) . . . . ?
O16 Na16 Na17 O20 -98.05(11) . . . . ?
O19 Na16 Na17 O20 4.48(10) . . . . ?
O22 Na16 Na17 O20 94.34(14) . . . . ?
O15 Na16 Na17 O20 108.85(12) . . . . ?
C138 Na16 Na17 O20 136.4(3) . . . . ?
C144 Na16 Na17 O20 -178.19(12) . . . . ?
C139 Na16 Na17 O20 -170.36(15) . . . . ?
Na20 Na16 Na17 O20 -35.60(8) . . . . ?
Na19 Na16 Na17 O20 46.77(9) . . . . ?
Na15 Na16 Na17 O20 95.27(8) . . . . ?
Na22 Na16 Na17 O20 39.80(7) . . . . ?
O16 Na16 Na17 O22 167.61(16) . . . . ?
O19 Na16 Na17 O22 -89.86(14) . . . . ?
O15 Na16 Na17 O22 14.51(15) . . . . ?
C138 Na16 Na17 O22 42.1(3) . . . . ?
C144 Na16 Na17 O22 87.47(15) . . . . ?
C139 Na16 Na17 O22 95.30(19) . . . . ?
Na20 Na16 Na17 O22 -129.94(13) . . . . ?
Na19 Na16 Na17 O22 -47.57(13) . . . . ?
Na15 Na16 Na17 O22 0.93(12) . . . . ?
Na22 Na16 Na17 O22 -54.54(12) . . . . ?
O19 Na16 Na17 O16 102.53(11) . . . . ?
O22 Na16 Na17 O16 -167.61(16) . . . . ?
O15 Na16 Na17 O16 -153.10(15) . . . . ?
C138 Na16 Na17 O16 -125.5(3) . . . . ?
C144 Na16 Na17 O16 -80.15(13) . . . . ?
C139 Na16 Na17 O16 -72.31(17) . . . . ?
Na20 Na16 Na17 O16 62.45(10) . . . . ?
Na19 Na16 Na17 O16 144.82(11) . . . . ?
Na15 Na16 Na17 O16 -166.68(10) . . . . ?
Na22 Na16 Na17 O16 137.84(10) . . . . ?
O16 Na16 Na17 C152 28.23(12) . . . . ?
O19 Na16 Na17 C152 130.75(11) . . . . ?
O22 Na16 Na17 C152 -139.39(16) . . . . ?
O15 Na16 Na17 C152 -124.88(14) . . . . ?
C138 Na16 Na17 C152 -97.3(3) . . . . ?
C144 Na16 Na17 C152 -51.92(13) . . . . ?
C139 Na16 Na17 C152 -44.08(17) . . . . ?
Na20 Na16 Na17 C152 90.67(10) . . . . ?
Na19 Na16 Na17 C152 173.04(10) . . . . ?
Na15 Na16 Na17 C152 -138.46(10) . . . . ?
Na22 Na16 Na17 C152 166.07(10) . . . . ?
O16 Na16 Na17 C151 3.05(13) . . . . ?
O19 Na16 Na17 C151 105.58(12) . . . . ?
O22 Na16 Na17 C151 -164.56(16) . . . . ?
O15 Na16 Na17 C151 -150.05(14) . . . . ?
C138 Na16 Na17 C151 -122.5(3) . . . . ?
C144 Na16 Na17 C151 -77.10(13) . . . . ?
C139 Na16 Na17 C151 -69.26(17) . . . . ?
Na20 Na16 Na17 C151 65.50(10) . . . . ?
Na19 Na16 Na17 C151 147.87(11) . . . . ?
Na15 Na16 Na17 C151 -163.63(10) . . . . ?
Na22 Na16 Na17 C151 140.90(10) . . . . ?
O16 Na16 Na17 C157 57.62(12) . . . . ?
O19 Na16 Na17 C157 160.15(11) . . . . ?
O22 Na16 Na17 C157 -109.99(15) . . . . ?
O15 Na16 Na17 C157 -95.48(14) . . . . ?
C138 Na16 Na17 C157 -67.9(3) . . . . ?
C144 Na16 Na17 C157 -22.52(13) . . . . ?
C139 Na16 Na17 C157 -14.69(17) . . . . ?
Na20 Na16 Na17 C157 120.07(10) . . . . ?
Na19 Na16 Na17 C157 -157.56(10) . . . . ?
Na15 Na16 Na17 C157 -109.06(9) . . . . ?
Na22 Na16 Na17 C157 -164.53(10) . . . . ?
O16 Na16 Na17 Na21 -141.13(11) . . . . ?
O19 Na16 Na17 Na21 -38.60(10) . . . . ?
O22 Na16 Na17 Na21 51.25(13) . . . . ?
O15 Na16 Na17 Na21 65.76(13) . . . . ?
C138 Na16 Na17 Na21 93.4(3) . . . . ?
C144 Na16 Na17 Na21 138.72(11) . . . . ?
C139 Na16 Na17 Na21 146.56(14) . . . . ?
Na20 Na16 Na17 Na21 -78.69(7) . . . . ?
Na19 Na16 Na17 Na21 3.68(10) . . . . ?
Na15 Na16 Na17 Na21 52.18(7) . . . . ?
Na22 Na16 Na17 Na21 -3.29(6) . . . . ?
O16 Na16 Na17 Na20 -62.45(10) . . . . ?
O19 Na16 Na17 Na20 40.08(8) . . . . ?
O22 Na16 Na17 Na20 129.94(13) . . . . ?
O15 Na16 Na17 Na20 144.45(12) . . . . ?
C138 Na16 Na17 Na20 172.0(3) . . . . ?
C144 Na16 Na17 Na20 -142.59(11) . . . . ?
C139 Na16 Na17 Na20 -134.76(16) . . . . ?
Na19 Na16 Na17 Na20 82.37(7) . . . . ?
Na15 Na16 Na17 Na20 130.87(6) . . . . ?
Na22 Na16 Na17 Na20 75.40(5) . . . . ?
O16 Na16 Na17 Na14 166.61(10) . . . . ?
O19 Na16 Na17 Na14 -90.86(8) . . . . ?
O22 Na16 Na17 Na14 -1.00(12) . . . . ?
O15 Na16 Na17 Na14 13.51(12) . . . . ?
C138 Na16 Na17 Na14 41.1(3) . . . . ?
C144 Na16 Na17 Na14 86.46(10) . . . . ?
C139 Na16 Na17 Na14 94.30(15) . . . . ?
Na20 Na16 Na17 Na14 -130.94(6) . . . . ?
Na19 Na16 Na17 Na14 -48.57(7) . . . . ?
Na15 Na16 Na17 Na14 -0.07(5) . . . . ?
Na22 Na16 Na17 Na14 -55.54(5) . . . . ?
O16 Na16 Na17 Na22 -137.84(10) . . . . ?
O19 Na16 Na17 Na22 -35.32(7) . . . . ?
O22 Na16 Na17 Na22 54.54(12) . . . . ?
O15 Na16 Na17 Na22 69.05(11) . . . . ?
C138 Na16 Na17 Na22 96.6(3) . . . . ?
C144 Na16 Na17 Na22 142.01(10) . . . . ?
C139 Na16 Na17 Na22 149.85(15) . . . . ?
Na20 Na16 Na17 Na22 -75.40(5) . . . . ?
Na19 Na16 Na17 Na22 6.97(6) . . . . ?
Na15 Na16 Na17 Na22 55.47(5) . . . . ?
O14 Na14 Na18 O18 100.18(11) . . . . ?
O22 Na14 Na18 O18 4.55(11) . . . . ?
O21 Na14 Na18 O18 -87.47(11) . . . . ?
O17 Na14 Na18 O18 -83.52(17) . . . . ?
C164 Na14 Na18 O18 -137.17(17) . . . . ?
C170 Na14 Na18 O18 122.0(2) . . . . ?
C165 Na14 Na18 O18 173.90(17) . . . . ?
Na21 Na14 Na18 O18 -84.21(9) . . . . ?
Na17 Na14 Na18 O18 -27.45(11) . . . . ?
Na15 Na14 Na18 O18 36.72(8) . . . . ?
Na22 Na14 Na18 O18 -33.09(8) . . . . ?
O22 Na14 Na18 O14 -95.63(12) . . . . ?
O21 Na14 Na18 O14 172.35(13) . . . . ?
O17 Na14 Na18 O14 176.30(18) . . . . ?
C164 Na14 Na18 O14 122.65(19) . . . . ?
C170 Na14 Na18 O14 21.9(2) . . . . ?
C165 Na14 Na18 O14 73.71(19) . . . . ?
Na21 Na14 Na18 O14 175.61(10) . . . . ?
Na17 Na14 Na18 O14 -127.63(11) . . . . ?
Na15 Na14 Na18 O14 -63.47(9) . . . . ?
Na22 Na14 Na18 O14 -133.27(10) . . . . ?
O14 Na14 Na18 O21 -172.35(13) . . . . ?
O22 Na14 Na18 O21 92.01(12) . . . . ?
O17 Na14 Na18 O21 3.95(16) . . . . ?
C164 Na14 Na18 O21 -49.70(18) . . . . ?
C170 Na14 Na18 O21 -150.5(2) . . . . ?
C165 Na14 Na18 O21 -98.64(19) . . . . ?
Na21 Na14 Na18 O21 3.26(8) . . . . ?
Na17 Na14 Na18 O21 60.01(10) . . . . ?
Na15 Na14 Na18 O21 124.18(9) . . . . ?
Na22 Na14 Na18 O21 54.38(8) . . . . ?
O14 Na14 Na18 C216 -152.16(13) . . . . ?
O22 Na14 Na18 C216 112.21(12) . . . . ?
O21 Na14 Na18 C216 20.19(11) . . . . ?
O17 Na14 Na18 C216 24.14(18) . . . . ?
C164 Na14 Na18 C216 -29.51(18) . . . . ?
C170 Na14 Na18 C216 -130.3(2) . . . . ?
C165 Na14 Na18 C216 -78.44(19) . . . . ?
Na21 Na14 Na18 C216 23.45(9) . . . . ?
Na17 Na14 Na18 C216 80.21(11) . . . . ?
Na15 Na14 Na18 C216 144.38(10) . . . . ?
Na22 Na14 Na18 C216 74.57(9) . . . . ?
O14 Na14 Na18 C133 -29.41(13) . . . . ?
O22 Na14 Na18 C133 -125.05(13) . . . . ?
O21 Na14 Na18 C133 142.94(13) . . . . ?
O17 Na14 Na18 C133 146.89(17) . . . . ?
C164 Na14 Na18 C133 93.23(19) . . . . ?
C170 Na14 Na18 C133 -7.6(2) . . . . ?
C165 Na14 Na18 C133 44.3(2) . . . . ?
Na21 Na14 Na18 C133 146.19(10) . . . . ?
Na17 Na14 Na18 C133 -157.05(11) . . . . ?
Na15 Na14 Na18 C133 -92.88(11) . . . . ?
Na22 Na14 Na18 C133 -162.68(11) . . . . ?
O14 Na14 Na18 C185 164.2(5) . . . . ?
O22 Na14 Na18 C185 68.6(5) . . . . ?
O21 Na14 Na18 C185 -23.4(5) . . . . ?
O17 Na14 Na18 C185 -19.5(6) . . . . ?
C164 Na14 Na18 C185 -73.1(5) . . . . ?
C170 Na14 Na18 C185 -173.9(5) . . . . ?
C165 Na14 Na18 C185 -122.0(5) . . . . ?
Na21 Na14 Na18 C185 -20.1(5) . . . . ?
Na17 Na14 Na18 C185 36.6(5) . . . . ?
Na15 Na14 Na18 C185 100.8(5) . . . . ?
Na22 Na14 Na18 C185 31.0(5) . . . . ?
O14 Na14 Na18 C217 -119.40(12) . . . . ?
O22 Na14 Na18 C217 144.97(12) . . . . ?
O21 Na14 Na18 C217 52.95(11) . . . . ?
O17 Na14 Na18 C217 56.90(18) . . . . ?
C164 Na14 Na18 C217 3.25(18) . . . . ?
C170 Na14 Na18 C217 -97.5(2) . . . . ?
C165 Na14 Na18 C217 -45.69(19) . . . . ?
Na21 Na14 Na18 C217 56.21(9) . . . . ?
Na17 Na14 Na18 C217 112.97(10) . . . . ?
Na15 Na14 Na18 C217 177.13(10) . . . . ?
Na22 Na14 Na18 C217 107.33(9) . . . . ?
O14 Na14 Na18 C125 9.65(11) . . . . ?
O22 Na14 Na18 C125 -85.98(11) . . . . ?
O21 Na14 Na18 C125 -178.00(12) . . . . ?
O17 Na14 Na18 C125 -174.05(17) . . . . ?
C164 Na14 Na18 C125 132.30(18) . . . . ?
C170 Na14 Na18 C125 31.5(2) . . . . ?
C165 Na14 Na18 C125 83.37(18) . . . . ?
Na21 Na14 Na18 C125 -174.74(9) . . . . ?
Na17 Na14 Na18 C125 -117.98(10) . . . . ?
Na15 Na14 Na18 C125 -53.81(8) . . . . ?
Na22 Na14 Na18 C125 -123.62(9) . . . . ?
O14 Na14 Na18 C184 140.42(18) . . . . ?
O22 Na14 Na18 C184 44.79(18) . . . . ?
O21 Na14 Na18 C184 -47.23(17) . . . . ?
O17 Na14 Na18 C184 -43.3(2) . . . . ?
C164 Na14 Na18 C184 -96.9(2) . . . . ?
C170 Na14 Na18 C184 162.3(2) . . . . ?
C165 Na14 Na18 C184 -145.9(2) . . . . ?
Na21 Na14 Na18 C184 -43.97(16) . . . . ?
Na17 Na14 Na18 C184 12.79(18) . . . . ?
Na15 Na14 Na18 C184 76.96(15) . . . . ?
Na22 Na14 Na18 C184 7.16(15) . . . . ?
O14 Na14 Na18 Na15 63.47(9) . . . . ?
O22 Na14 Na18 Na15 -32.17(9) . . . . ?
O21 Na14 Na18 Na15 -124.18(9) . . . . ?
O17 Na14 Na18 Na15 -120.23(16) . . . . ?
C164 Na14 Na18 Na15 -173.89(17) . . . . ?
C170 Na14 Na18 Na15 85.32(19) . . . . ?
C165 Na14 Na18 Na15 137.18(17) . . . . ?
Na21 Na14 Na18 Na15 -120.92(6) . . . . ?
Na17 Na14 Na18 Na15 -64.17(7) . . . . ?
Na22 Na14 Na18 Na15 -69.80(5) . . . . ?
O14 Na14 Na18 C132 -1.83(11) . . . . ?
O22 Na14 Na18 C132 -97.46(12) . . . . ?
O21 Na14 Na18 C132 170.52(12) . . . . ?
O17 Na14 Na18 C132 174.47(16) . . . . ?
C164 Na14 Na18 C132 120.82(18) . . . . ?
C170 Na14 Na18 C132 20.0(2) . . . . ?
C165 Na14 Na18 C132 71.89(19) . . . . ?
Na21 Na14 Na18 C132 173.78(9) . . . . ?
Na17 Na14 Na18 C132 -129.46(10) . . . . ?
Na15 Na14 Na18 C132 -65.29(9) . . . . ?
Na22 Na14 Na18 C132 -135.10(9) . . . . ?
O15 Na15 Na18 O18 2.05(19) . . . . ?
O22 Na15 Na18 O18 -97.38(12) . . . . ?
O14 Na15 Na18 O18 175.77(12) . . . . ?
C125 Na15 Na18 O18 142.47(13) . . . . ?
C126 Na15 Na18 O18 144.77(12) . . . . ?
C131 Na15 Na18 O18 171.34(13) . . . . ?
Na19 Na15 Na18 O18 -6.15(9) . . . . ?
Na16 Na15 Na18 O18 -65.23(10) . . . . ?
Na22 Na15 Na18 O18 -59.38(9) . . . . ?
Na14 Na15 Na18 O18 -129.64(9) . . . . ?
O15 Na15 Na18 O14 -173.7(2) . . . . ?
O22 Na15 Na18 O14 86.85(11) . . . . ?
O18 Na15 Na18 O14 -175.77(12) . . . . ?
C125 Na15 Na18 O14 -33.30(11) . . . . ?
C126 Na15 Na18 O14 -31.00(11) . . . . ?
C131 Na15 Na18 O14 -4.43(12) . . . . ?
Na19 Na15 Na18 O14 178.08(9) . . . . ?
Na16 Na15 Na18 O14 119.00(10) . . . . ?
Na22 Na15 Na18 O14 124.85(9) . . . . ?
Na14 Na15 Na18 O14 54.59(8) . . . . ?
O15 Na15 Na18 O21 92.5(2) . . . . ?
O22 Na15 Na18 O21 -6.97(11) . . . . ?
O18 Na15 Na18 O21 90.41(11) . . . . ?
O14 Na15 Na18 O21 -93.82(10) . . . . ?
C125 Na15 Na18 O21 -127.12(12) . . . . ?
C126 Na15 Na18 O21 -124.82(11) . . . . ?
C131 Na15 Na18 O21 -98.25(12) . . . . ?
Na19 Na15 Na18 O21 84.26(8) . . . . ?
Na16 Na15 Na18 O21 25.18(10) . . . . ?
Na22 Na15 Na18 O21 31.04(7) . . . . ?
Na14 Na15 Na18 O21 -39.23(7) . . . . ?
O15 Na15 Na18 C216 86.1(2) . . . . ?
O22 Na15 Na18 C216 -13.29(15) . . . . ?
O18 Na15 Na18 C216 84.09(15) . . . . ?
O14 Na15 Na18 C216 -100.14(15) . . . . ?
C125 Na15 Na18 C216 -133.44(16) . . . . ?
C126 Na15 Na18 C216 -131.14(15) . . . . ?
C131 Na15 Na18 C216 -104.57(15) . . . . ?
Na19 Na15 Na18 C216 77.94(13) . . . . ?
Na16 Na15 Na18 C216 18.86(15) . . . . ?
Na22 Na15 Na18 C216 24.72(12) . . . . ?
Na14 Na15 Na18 C216 -45.55(12) . . . . ?
O15 Na15 Na18 C133 -123.9(2) . . . . ?
O22 Na15 Na18 C133 136.68(12) . . . . ?
O18 Na15 Na18 C133 -125.94(13) . . . . ?
O14 Na15 Na18 C133 49.83(12) . . . . ?
C125 Na15 Na18 C133 16.53(13) . . . . ?
C126 Na15 Na18 C133 18.83(13) . . . . ?
C131 Na15 Na18 C133 45.40(13) . . . . ?
Na19 Na15 Na18 C133 -132.10(10) . . . . ?
Na16 Na15 Na18 C133 168.83(10) . . . . ?
Na22 Na15 Na18 C133 174.68(10) . . . . ?
Na14 Na15 Na18 C133 104.41(10) . . . . ?
O15 Na15 Na18 C185 -35.5(2) . . . . ?
O22 Na15 Na18 C185 -134.92(13) . . . . ?
O18 Na15 Na18 C185 -37.54(13) . . . . ?
O14 Na15 Na18 C185 138.23(13) . . . . ?
C125 Na15 Na18 C185 104.93(14) . . . . ?
C126 Na15 Na18 C185 107.23(13) . . . . ?
C131 Na15 Na18 C185 133.80(13) . . . . ?
Na19 Na15 Na18 C185 -43.69(11) . . . . ?
Na16 Na15 Na18 C185 -102.77(12) . . . . ?
Na22 Na15 Na18 C185 -96.91(11) . . . . ?
Na14 Na15 Na18 C185 -167.18(11) . . . . ?
O15 Na15 Na18 C217 127.0(2) . . . . ?
O22 Na15 Na18 C217 27.60(19) . . . . ?
O18 Na15 Na18 C217 124.98(18) . . . . ?
O14 Na15 Na18 C217 -59.25(17) . . . . ?
C125 Na15 Na18 C217 -92.55(19) . . . . ?
C126 Na15 Na18 C217 -90.25(18) . . . . ?
C131 Na15 Na18 C217 -63.68(19) . . . . ?
Na19 Na15 Na18 C217 118.83(16) . . . . ?
Na16 Na15 Na18 C217 59.75(18) . . . . ?
Na22 Na15 Na18 C217 65.61(16) . . . . ?
Na14 Na15 Na18 C217 -4.66(16) . . . . ?
O15 Na15 Na18 C125 -140.4(2) . . . . ?
O22 Na15 Na18 C125 120.15(13) . . . . ?
O18 Na15 Na18 C125 -142.47(13) . . . . ?
O14 Na15 Na18 C125 33.30(11) . . . . ?
C126 Na15 Na18 C125 2.30(13) . . . . ?
C131 Na15 Na18 C125 28.87(13) . . . . ?
Na19 Na15 Na18 C125 -148.62(11) . . . . ?
Na16 Na15 Na18 C125 152.30(12) . . . . ?
Na22 Na15 Na18 C125 158.15(11) . . . . ?
Na14 Na15 Na18 C125 87.89(10) . . . . ?
O15 Na15 Na18 C184 -10.5(2) . . . . ?
O22 Na15 Na18 C184 -109.96(12) . . . . ?
O18 Na15 Na18 C184 -12.58(11) . . . . ?
O14 Na15 Na18 C184 163.19(12) . . . . ?
C125 Na15 Na18 C184 129.89(13) . . . . ?
C126 Na15 Na18 C184 132.19(12) . . . . ?
C131 Na15 Na18 C184 158.76(12) . . . . ?
Na19 Na15 Na18 C184 -18.73(10) . . . . ?
Na16 Na15 Na18 C184 -77.81(10) . . . . ?
Na22 Na15 Na18 C184 -71.95(9) . . . . ?
Na14 Na15 Na18 C184 -142.22(9) . . . . ?
O15 Na15 Na18 Na14 131.69(19) . . . . ?
O22 Na15 Na18 Na14 32.26(9) . . . . ?
O18 Na15 Na18 Na14 129.64(9) . . . . ?
O14 Na15 Na18 Na14 -54.59(8) . . . . ?
C125 Na15 Na18 Na14 -87.89(10) . . . . ?
C126 Na15 Na18 Na14 -85.59(9) . . . . ?
C131 Na15 Na18 Na14 -59.02(10) . . . . ?
Na19 Na15 Na18 Na14 123.49(6) . . . . ?
Na16 Na15 Na18 Na14 64.41(7) . . . . ?
Na22 Na15 Na18 Na14 70.27(5) . . . . ?
O15 Na15 Na18 C132 -118.8(2) . . . . ?
O22 Na15 Na18 C132 141.76(12) . . . . ?
O18 Na15 Na18 C132 -120.86(12) . . . . ?
O14 Na15 Na18 C132 54.91(11) . . . . ?
C125 Na15 Na18 C132 21.61(12) . . . . ?
C126 Na15 Na18 C132 23.91(12) . . . . ?
C131 Na15 Na18 C132 50.48(12) . . . . ?
Na19 Na15 Na18 C132 -127.01(9) . . . . ?
Na16 Na15 Na18 C132 173.91(10) . . . . ?
Na22 Na15 Na18 C132 179.76(9) . . . . ?
Na14 Na15 Na18 C132 109.49(9) . . . . ?
O15 Na15 Na19 O19 97.55(11) . . . . ?
O22 Na15 Na19 O19 2.61(12) . . . . ?
O18 Na15 Na19 O19 -93.23(11) . . . . ?
O14 Na15 Na19 O19 -84.43(17) . . . . ?
C125 Na15 Na19 O19 -145.4(2) . . . . ?
C126 Na15 Na19 O19 156.9(2) . . . . ?
C131 Na15 Na19 O19 97.4(2) . . . . ?
Na18 Na15 Na19 O19 -87.23(9) . . . . ?
Na16 Na15 Na19 O19 36.57(8) . . . . ?
Na22 Na15 Na19 O19 -33.86(8) . . . . ?
Na14 Na15 Na19 O19 -30.55(11) . . . . ?
O15 Na15 Na19 O18 -169.22(13) . . . . ?
O22 Na15 Na19 O18 95.83(12) . . . . ?
O14 Na15 Na19 O18 8.80(16) . . . . ?
C125 Na15 Na19 O18 -52.2(2) . . . . ?
C126 Na15 Na19 O18 -109.9(2) . . . . ?
C131 Na15 Na19 O18 -169.4(2) . . . . ?
Na18 Na15 Na19 O18 6.00(8) . . . . ?
Na16 Na15 Na19 O18 129.79(9) . . . . ?
Na22 Na15 Na19 O18 59.36(9) . . . . ?
Na14 Na15 Na19 O18 62.68(10) . . . . ?
O22 Na15 Na19 O15 -94.95(12) . . . . ?
O18 Na15 Na19 O15 169.22(13) . . . . ?
O14 Na15 Na19 O15 178.02(18) . . . . ?
C125 Na15 Na19 O15 117.1(2) . . . . ?
C126 Na15 Na19 O15 59.3(2) . . . . ?
C131 Na15 Na19 O15 -0.2(2) . . . . ?
Na18 Na15 Na19 O15 175.22(10) . . . . ?
Na16 Na15 Na19 O15 -60.99(9) . . . . ?
Na22 Na15 Na19 O15 -131.42(9) . . . . ?
Na14 Na15 Na19 O15 -128.10(11) . . . . ?
O15 Na15 Na19 C146 -41.27(12) . . . . ?
O22 Na15 Na19 C146 -136.22(12) . . . . ?
O18 Na15 Na19 C146 127.95(13) . . . . ?
O14 Na15 Na19 C146 136.74(17) . . . . ?
C125 Na15 Na19 C146 75.8(2) . . . . ?
C126 Na15 Na19 C146 18.1(2) . . . . ?
C131 Na15 Na19 C146 -41.4(2) . . . . ?
Na18 Na15 Na19 C146 133.95(10) . . . . ?
Na16 Na15 Na19 C146 -102.26(10) . . . . ?
Na22 Na15 Na19 C146 -172.69(10) . . . . ?
Na14 Na15 Na19 C146 -169.37(10) . . . . ?
O15 Na15 Na19 C177 -155.85(12) . . . . ?
O22 Na15 Na19 C177 109.21(12) . . . . ?
O18 Na15 Na19 C177 13.37(11) . . . . ?
O14 Na15 Na19 C177 22.17(18) . . . . ?
C125 Na15 Na19 C177 -38.8(2) . . . . ?
C126 Na15 Na19 C177 -96.5(2) . . . . ?
C131 Na15 Na19 C177 -156.0(2) . . . . ?
Na18 Na15 Na19 C177 19.38(9) . . . . ?
Na16 Na15 Na19 C177 143.17(10) . . . . ?
Na22 Na15 Na19 C177 72.74(9) . . . . ?
Na14 Na15 Na19 C177 76.05(10) . . . . ?
O15 Na15 Na19 C198 147.2(6) . . . . ?
O22 Na15 Na19 C198 52.2(6) . . . . ?
O18 Na15 Na19 C198 -43.6(6) . . . . ?
O14 Na15 Na19 C198 -34.8(7) . . . . ?
C125 Na15 Na19 C198 -95.8(6) . . . . ?
C126 Na15 Na19 C198 -153.5(6) . . . . ?
C131 Na15 Na19 C198 147.0(6) . . . . ?
Na18 Na15 Na19 C198 -37.6(6) . . . . ?
Na16 Na15 Na19 C198 86.2(6) . . . . ?
Na22 Na15 Na19 C198 15.8(6) . . . . ?
Na14 Na15 Na19 C198 19.1(6) . . . . ?
O15 Na15 Na19 C145 -11.65(11) . . . . ?
O22 Na15 Na19 C145 -106.60(12) . . . . ?
O18 Na15 Na19 C145 157.57(12) . . . . ?
O14 Na15 Na19 C145 166.37(16) . . . . ?
C125 Na15 Na19 C145 105.4(2) . . . . ?
C126 Na15 Na19 C145 47.7(2) . . . . ?
C131 Na15 Na19 C145 -11.8(2) . . . . ?
Na18 Na15 Na19 C145 163.57(9) . . . . ?
Na16 Na15 Na19 C145 -72.64(9) . . . . ?
Na22 Na15 Na19 C145 -143.07(9) . . . . ?
Na14 Na15 Na19 C145 -139.75(9) . . . . ?
O15 Na15 Na19 C138 4.91(11) . . . . ?
O22 Na15 Na19 C138 -90.04(11) . . . . ?
O18 Na15 Na19 C138 174.13(12) . . . . ?
O14 Na15 Na19 C138 -177.07(17) . . . . ?
C125 Na15 Na19 C138 122.0(2) . . . . ?
C126 Na15 Na19 C138 64.2(2) . . . . ?
C131 Na15 Na19 C138 4.8(2) . . . . ?
Na18 Na15 Na19 C138 -179.87(9) . . . . ?
Na16 Na15 Na19 C138 -56.08(8) . . . . ?
Na22 Na15 Na19 C138 -126.51(9) . . . . ?
Na14 Na15 Na19 C138 -123.19(10) . . . . ?
O15 Na15 Na19 C197 130.58(18) . . . . ?
O22 Na15 Na19 C197 35.63(19) . . . . ?
O18 Na15 Na19 C197 -60.20(18) . . . . ?
O14 Na15 Na19 C197 -51.4(2) . . . . ?
C125 Na15 Na19 C197 -112.4(2) . . . . ?
C126 Na15 Na19 C197 -170.1(2) . . . . ?
C131 Na15 Na19 C197 130.4(2) . . . . ?
Na18 Na15 Na19 C197 -54.20(17) . . . . ?
Na16 Na15 Na19 C197 69.59(16) . . . . ?
Na22 Na15 Na19 C197 -0.84(16) . . . . ?
Na14 Na15 Na19 C197 2.47(19) . . . . ?
O15 Na15 Na19 Na16 60.99(9) . . . . ?
O22 Na15 Na19 Na16 -33.96(9) . . . . ?
O18 Na15 Na19 Na16 -129.79(9) . . . . ?
O14 Na15 Na19 Na16 -121.00(16) . . . . ?
C125 Na15 Na19 Na16 178.0(2) . . . . ?
C126 Na15 Na19 Na16 120.3(2) . . . . ?
C131 Na15 Na19 Na16 60.83(19) . . . . ?
Na18 Na15 Na19 Na16 -123.79(6) . . . . ?
Na22 Na15 Na19 Na16 -70.43(5) . . . . ?
Na14 Na15 Na19 Na16 -67.12(7) . . . . ?
O15 Na15 Na19 C178 -126.35(12) . . . . ?
O22 Na15 Na19 C178 138.71(12) . . . . ?
O18 Na15 Na19 C178 42.87(11) . . . . ?
O14 Na15 Na19 C178 51.67(18) . . . . ?
C125 Na15 Na19 C178 -9.3(2) . . . . ?
C126 Na15 Na19 C178 -67.0(2) . . . . ?
C131 Na15 Na19 C178 -126.5(2) . . . . ?
Na18 Na15 Na19 C178 48.87(9) . . . . ?
Na16 Na15 Na19 C178 172.67(9) . . . . ?
Na22 Na15 Na19 C178 102.24(9) . . . . ?
Na14 Na15 Na19 C178 105.55(10) . . . . ?
O16 Na16 Na19 O19 5.01(19) . . . . ?
O22 Na16 Na19 O19 -94.39(12) . . . . ?
O15 Na16 Na19 O19 176.87(12) . . . . ?
C138 Na16 Na19 O19 141.15(13) . . . . ?
C144 Na16 Na19 O19 160.86(14) . . . . ?
C139 Na16 Na19 O19 138.45(12) . . . . ?
Na20 Na16 Na19 O19 -4.70(9) . . . . ?
Na15 Na16 Na19 O19 -128.21(10) . . . . ?
Na22 Na16 Na19 O19 -56.74(9) . . . . ?
Na17 Na16 Na19 O19 -63.53(10) . . . . ?
O16 Na16 Na19 O18 96.1(2) . . . . ?
O19 Na16 Na19 O18 91.05(11) . . . . ?
O22 Na16 Na19 O18 -3.33(11) . . . . ?
O15 Na16 Na19 O18 -92.08(11) . . . . ?
C138 Na16 Na19 O18 -127.80(12) . . . . ?
C144 Na16 Na19 O18 -108.09(12) . . . . ?
C139 Na16 Na19 O18 -130.50(11) . . . . ?
Na20 Na16 Na19 O18 86.36(9) . . . . ?
Na15 Na16 Na19 O18 -37.16(8) . . . . ?
Na22 Na16 Na19 O18 34.31(8) . . . . ?
Na17 Na16 Na19 O18 27.52(10) . . . . ?
O16 Na16 Na19 O15 -171.9(2) . . . . ?
O19 Na16 Na19 O15 -176.87(12) . . . . ?
O22 Na16 Na19 O15 88.74(11) . . . . ?
C138 Na16 Na19 O15 -35.73(11) . . . . ?
C144 Na16 Na19 O15 -16.01(12) . . . . ?
C139 Na16 Na19 O15 -38.43(11) . . . . ?
Na20 Na16 Na19 O15 178.43(9) . . . . ?
Na15 Na16 Na19 O15 54.91(8) . . . . ?
Na22 Na16 Na19 O15 126.39(9) . . . . ?
Na17 Na16 Na19 O15 119.60(10) . . . . ?
O16 Na16 Na19 C146 -131.7(2) . . . . ?
O19 Na16 Na19 C146 -136.74(13) . . . . ?
O22 Na16 Na19 C146 128.88(12) . . . . ?
O15 Na16 Na19 C146 40.14(12) . . . . ?
C138 Na16 Na19 C146 4.41(13) . . . . ?
C144 Na16 Na19 C146 24.12(14) . . . . ?
C139 Na16 Na19 C146 1.71(12) . . . . ?
Na20 Na16 Na19 C146 -141.43(10) . . . . ?
Na15 Na16 Na19 C146 95.05(10) . . . . ?
Na22 Na16 Na19 C146 166.53(10) . . . . ?
Na17 Na16 Na19 C146 159.73(10) . . . . ?
O16 Na16 Na19 C177 83.7(2) . . . . ?
O19 Na16 Na19 C177 78.65(15) . . . . ?
O22 Na16 Na19 C177 -15.73(15) . . . . ?
O15 Na16 Na19 C177 -104.47(15) . . . . ?
C138 Na16 Na19 C177 -140.20(16) . . . . ?
C144 Na16 Na19 C177 -120.48(15) . . . . ?
C139 Na16 Na19 C177 -142.90(14) . . . . ?
Na20 Na16 Na19 C177 73.96(13) . . . . ?
Na15 Na16 Na19 C177 -49.56(12) . . . . ?
Na22 Na16 Na19 C177 21.92(12) . . . . ?
Na17 Na16 Na19 C177 15.12(15) . . . . ?
O16 Na16 Na19 C198 -36.0(2) . . . . ?
O19 Na16 Na19 C198 -41.06(13) . . . . ?
O22 Na16 Na19 C198 -135.44(13) . . . . ?
O15 Na16 Na19 C198 135.81(13) . . . . ?
C138 Na16 Na19 C198 100.09(14) . . . . ?
C144 Na16 Na19 C198 119.80(14) . . . . ?
C139 Na16 Na19 C198 97.39(13) . . . . ?
Na20 Na16 Na19 C198 -45.75(12) . . . . ?
Na15 Na16 Na19 C198 -169.27(12) . . . . ?
Na22 Na16 Na19 C198 -97.80(11) . . . . ?
Na17 Na16 Na19 C198 -104.59(12) . . . . ?
O16 Na16 Na19 C145 -120.4(2) . . . . ?
O19 Na16 Na19 C145 -125.39(12) . . . . ?
O22 Na16 Na19 C145 140.22(12) . . . . ?
O15 Na16 Na19 C145 51.48(11) . . . . ?
C138 Na16 Na19 C145 15.75(12) . . . . ?
C144 Na16 Na19 C145 35.47(12) . . . . ?
C139 Na16 Na19 C145 13.05(11) . . . . ?
Na20 Na16 Na19 C145 -130.09(9) . . . . ?
Na15 Na16 Na19 C145 106.39(9) . . . . ?
Na22 Na16 Na19 C145 177.87(9) . . . . ?
Na17 Na16 Na19 C145 171.07(9) . . . . ?
O16 Na16 Na19 C138 -136.1(2) . . . . ?
O19 Na16 Na19 C138 -141.15(13) . . . . ?
O22 Na16 Na19 C138 124.47(13) . . . . ?
O15 Na16 Na19 C138 35.73(11) . . . . ?
C144 Na16 Na19 C138 19.71(13) . . . . ?
C139 Na16 Na19 C138 -2.70(12) . . . . ?
Na20 Na16 Na19 C138 -145.84(11) . . . . ?
Na15 Na16 Na19 C138 90.64(10) . . . . ?
Na22 Na16 Na19 C138 162.12(10) . . . . ?
Na17 Na16 Na19 C138 155.32(11) . . . . ?
O16 Na16 Na19 Na15 133.22(19) . . . . ?
O19 Na16 Na19 Na15 128.21(10) . . . . ?
O22 Na16 Na19 Na15 33.83(9) . . . . ?
O15 Na16 Na19 Na15 -54.91(8) . . . . ?
C138 Na16 Na19 Na15 -90.64(10) . . . . ?
C144 Na16 Na19 Na15 -70.93(10) . . . . ?
C139 Na16 Na19 Na15 -93.34(9) . . . . ?
Na20 Na16 Na19 Na15 123.52(6) . . . . ?
Na22 Na16 Na19 Na15 71.47(5) . . . . ?
Na17 Na16 Na19 Na15 64.68(7) . . . . ?
O16 Na16 Na19 C197 -12.4(2) . . . . ?
O19 Na16 Na19 C197 -17.42(12) . . . . ?
O22 Na16 Na19 C197 -111.80(12) . . . . ?
O15 Na16 Na19 C197 159.46(12) . . . . ?
C138 Na16 Na19 C197 123.73(13) . . . . ?
C144 Na16 Na19 C197 143.45(13) . . . . ?
C139 Na16 Na19 C197 121.03(12) . . . . ?
Na20 Na16 Na19 C197 -22.11(10) . . . . ?
Na15 Na16 Na19 C197 -145.63(10) . . . . ?
Na22 Na16 Na19 C197 -74.15(9) . . . . ?
Na17 Na16 Na19 C197 -80.95(10) . . . . ?
O16 Na16 Na19 C178 118.7(2) . . . . ?
O19 Na16 Na19 C178 113.7(2) . . . . ?
O22 Na16 Na19 C178 19.4(2) . . . . ?
O15 Na16 Na19 C178 -69.4(2) . . . . ?
C138 Na16 Na19 C178 -105.1(2) . . . . ?
C144 Na16 Na19 C178 -85.4(2) . . . . ?
C139 Na16 Na19 C178 -107.8(2) . . . . ?
Na20 Na16 Na19 C178 109.04(19) . . . . ?
Na15 Na16 Na19 C178 -14.48(19) . . . . ?
Na22 Na16 Na19 C178 57.00(19) . . . . ?
Na17 Na16 Na19 C178 50.2(2) . . . . ?
O16 Na16 Na20 O20 100.95(12) . . . . ?
O19 Na16 Na20 O20 -89.65(11) . . . . ?
O22 Na16 Na20 O20 3.61(11) . . . . ?
O15 Na16 Na20 O20 -82.78(18) . . . . ?
C138 Na16 Na20 O20 -139.41(17) . . . . ?
C144 Na16 Na20 O20 119.15(19) . . . . ?
C139 Na16 Na20 O20 170.47(17) . . . . ?
Na19 Na16 Na20 O20 -85.18(9) . . . . ?
Na15 Na16 Na20 O20 -29.26(11) . . . . ?
Na22 Na16 Na20 O20 -33.65(8) . . . . ?
Na17 Na16 Na20 O20 35.79(8) . . . . ?
O19 Na16 Na20 O16 169.40(13) . . . . ?
O22 Na16 Na20 O16 -97.34(12) . . . . ?
O15 Na16 Na20 O16 176.28(19) . . . . ?
C138 Na16 Na20 O16 119.64(19) . . . . ?
C144 Na16 Na20 O16 18.20(19) . . . . ?
C139 Na16 Na20 O16 69.52(18) . . . . ?
Na19 Na16 Na20 O16 173.87(10) . . . . ?
Na15 Na16 Na20 O16 -130.21(11) . . . . ?
Na22 Na16 Na20 O16 -134.60(10) . . . . ?
Na17 Na16 Na20 O16 -65.15(9) . . . . ?
O16 Na16 Na20 O19 -169.40(13) . . . . ?
O22 Na16 Na20 O19 93.26(12) . . . . ?
O15 Na16 Na20 O19 6.87(17) . . . . ?
C138 Na16 Na20 O19 -49.76(18) . . . . ?
C144 Na16 Na20 O19 -151.2(2) . . . . ?
C139 Na16 Na20 O19 -99.88(18) . . . . ?
Na19 Na16 Na20 O19 4.47(8) . . . . ?
Na15 Na16 Na20 O19 60.39(10) . . . . ?
Na22 Na16 Na20 O19 56.00(9) . . . . ?
Na17 Na16 Na20 O19 125.44(10) . . . . ?
O16 Na16 Na20 C190 -152.06(13) . . . . ?
O19 Na16 Na20 C190 17.34(11) . . . . ?
O22 Na16 Na20 C190 110.60(12) . . . . ?
O15 Na16 Na20 C190 24.22(19) . . . . ?
C138 Na16 Na20 C190 -32.42(19) . . . . ?
C144 Na16 Na20 C190 -133.9(2) . . . . ?
C139 Na16 Na20 C190 -82.54(18) . . . . ?
Na19 Na16 Na20 C190 21.81(10) . . . . ?
Na15 Na16 Na20 C190 77.73(11) . . . . ?
Na22 Na16 Na20 C190 73.34(9) . . . . ?
Na17 Na16 Na20 C190 142.79(10) . . . . ?
O16 Na16 Na20 C211 110.8(15) . . . . ?
O19 Na16 Na20 C211 -79.8(15) . . . . ?
O22 Na16 Na20 C211 13.4(15) . . . . ?
O15 Na16 Na20 C211 -73.0(16) . . . . ?
C138 Na16 Na20 C211 -129.6(15) . . . . ?
C144 Na16 Na20 C211 129.0(15) . . . . ?
C139 Na16 Na20 C211 -180(100) . . . . ?
Na19 Na16 Na20 C211 -75.4(15) . . . . ?
Na15 Na16 Na20 C211 -19.4(16) . . . . ?
Na22 Na16 Na20 C211 -23.8(15) . . . . ?
Na17 Na16 Na20 C211 45.6(15) . . . . ?
O16 Na16 Na20 C159 -35.81(13) . . . . ?
O19 Na16 Na20 C159 133.59(13) . . . . ?
O22 Na16 Na20 C159 -133.14(13) . . . . ?
O15 Na16 Na20 C159 140.47(18) . . . . ?
C138 Na16 Na20 C159 83.83(19) . . . . ?
C144 Na16 Na20 C159 -17.6(2) . . . . ?
C139 Na16 Na20 C159 33.7(2) . . . . ?
Na19 Na16 Na20 C159 138.06(10) . . . . ?
Na15 Na16 Na20 C159 -166.02(11) . . . . ?
Na22 Na16 Na20 C159 -170.40(11) . . . . ?
Na17 Na16 Na20 C159 -100.96(11) . . . . ?
O16 Na16 Na20 C151 7.88(12) . . . . ?
O19 Na16 Na20 C151 177.28(12) . . . . ?
O22 Na16 Na20 C151 -89.46(12) . . . . ?
O15 Na16 Na20 C151 -175.85(18) . . . . ?
C138 Na16 Na20 C151 127.52(18) . . . . ?
C144 Na16 Na20 C151 26.1(2) . . . . ?
C139 Na16 Na20 C151 77.40(18) . . . . ?
Na19 Na16 Na20 C151 -178.25(9) . . . . ?
Na15 Na16 Na20 C151 -122.33(10) . . . . ?
Na22 Na16 Na20 C151 -126.72(9) . . . . ?
Na17 Na16 Na20 C151 -57.27(9) . . . . ?
O16 Na16 Na20 C210 130.5(2) . . . . ?
O19 Na16 Na20 C210 -60.0(2) . . . . ?
O22 Na16 Na20 C210 33.2(2) . . . . ?
O15 Na16 Na20 C210 -53.2(3) . . . . ?
C138 Na16 Na20 C210 -109.8(2) . . . . ?
C144 Na16 Na20 C210 148.7(2) . . . . ?
C139 Na16 Na20 C210 -159.9(2) . . . . ?
Na19 Na16 Na20 C210 -55.6(2) . . . . ?
Na15 Na16 Na20 C210 0.3(2) . . . . ?
Na22 Na16 Na20 C210 -4.05(19) . . . . ?
Na17 Na16 Na20 C210 65.40(19) . . . . ?
O16 Na16 Na20 C191 -120.93(13) . . . . ?
O19 Na16 Na20 C191 48.47(11) . . . . ?
O22 Na16 Na20 C191 141.73(12) . . . . ?
O15 Na16 Na20 C191 55.34(19) . . . . ?
C138 Na16 Na20 C191 -1.29(19) . . . . ?
C144 Na16 Na20 C191 -102.7(2) . . . . ?
C139 Na16 Na20 C191 -51.41(18) . . . . ?
Na19 Na16 Na20 C191 52.94(9) . . . . ?
Na15 Na16 Na20 C191 108.86(10) . . . . ?
Na22 Na16 Na20 C191 104.47(9) . . . . ?
Na17 Na16 Na20 C191 173.92(10) . . . . ?
O16 Na16 Na20 C158 -7.80(12) . . . . ?
O19 Na16 Na20 C158 161.60(12) . . . . ?
O22 Na16 Na20 C158 -105.14(12) . . . . ?
O15 Na16 Na20 C158 168.47(17) . . . . ?
C138 Na16 Na20 C158 111.84(18) . . . . ?
C144 Na16 Na20 C158 10.4(2) . . . . ?
C139 Na16 Na20 C158 61.72(19) . . . . ?
Na19 Na16 Na20 C158 166.07(9) . . . . ?
Na15 Na16 Na20 C158 -138.01(10) . . . . ?
Na22 Na16 Na20 C158 -142.40(10) . . . . ?
Na17 Na16 Na20 C158 -72.96(9) . . . . ?
O16 Na16 Na20 Na17 65.15(9) . . . . ?
O19 Na16 Na20 Na17 -125.44(9) . . . . ?
O22 Na16 Na20 Na17 -32.18(9) . . . . ?
O15 Na16 Na20 Na17 -118.57(17) . . . . ?
C138 Na16 Na20 Na17 -175.21(17) . . . . ?
C144 Na16 Na20 Na17 83.35(18) . . . . ?
C139 Na16 Na20 Na17 134.67(17) . . . . ?
Na19 Na16 Na20 Na17 -120.98(6) . . . . ?
Na15 Na16 Na20 Na17 -65.06(7) . . . . ?
Na22 Na16 Na20 Na17 -69.44(5) . . . . ?
O17 Na17 Na20 O20 -0.64(18) . . . . ?
O22 Na17 Na20 O20 -96.38(12) . . . . ?
O16 Na17 Na20 O20 177.48(12) . . . . ?
C152 Na17 Na20 O20 142.66(13) . . . . ?
C151 Na17 Na20 O20 143.40(13) . . . . ?
C157 Na17 Na20 O20 168.07(14) . . . . ?
Na21 Na17 Na20 O20 -6.32(9) . . . . ?
Na14 Na17 Na20 O20 -65.22(10) . . . . ?
Na22 Na17 Na20 O20 -57.80(9) . . . . ?
Na16 Na17 Na20 O20 -128.75(10) . . . . ?
O17 Na17 Na20 O16 -178.11(19) . . . . ?
O20 Na17 Na20 O16 -177.48(12) . . . . ?
O22 Na17 Na20 O16 86.14(11) . . . . ?
C152 Na17 Na20 O16 -34.81(11) . . . . ?
C151 Na17 Na20 O16 -34.08(11) . . . . ?
C157 Na17 Na20 O16 -9.41(12) . . . . ?
Na21 Na17 Na20 O16 176.21(9) . . . . ?
Na14 Na17 Na20 O16 117.30(10) . . . . ?
Na22 Na17 Na20 O16 124.72(9) . . . . ?
Na16 Na17 Na20 O16 53.78(8) . . . . ?
O17 Na17 Na20 O19 89.47(18) . . . . ?
O20 Na17 Na20 O19 90.10(11) . . . . ?
O22 Na17 Na20 O19 -6.28(11) . . . . ?
O16 Na17 Na20 O19 -92.42(11) . . . . ?
C152 Na17 Na20 O19 -127.23(11) . . . . ?
C151 Na17 Na20 O19 -126.50(12) . . . . ?
C157 Na17 Na20 O19 -101.83(12) . . . . ?
Na21 Na17 Na20 O19 83.79(9) . . . . ?
Na14 Na17 Na20 O19 24.88(10) . . . . ?
Na22 Na17 Na20 O19 32.31(8) . . . . ?
Na16 Na17 Na20 O19 -38.64(8) . . . . ?
O17 Na17 Na20 C190 79.4(2) . . . . ?
O20 Na17 Na20 C190 80.07(15) . . . . ?
O22 Na17 Na20 C190 -16.31(16) . . . . ?
O16 Na17 Na20 C190 -102.45(15) . . . . ?
C152 Na17 Na20 C190 -137.27(15) . . . . ?
C151 Na17 Na20 C190 -136.53(16) . . . . ?
C157 Na17 Na20 C190 -111.86(16) . . . . ?
Na21 Na17 Na20 C190 73.75(14) . . . . ?
Na14 Na17 Na20 C190 14.85(16) . . . . ?
Na22 Na17 Na20 C190 22.27(13) . . . . ?
Na16 Na17 Na20 C190 -48.67(13) . . . . ?
O17 Na17 Na20 C211 -48.7(2) . . . . ?
O20 Na17 Na20 C211 -48.08(13) . . . . ?
O22 Na17 Na20 C211 -144.46(13) . . . . ?
O16 Na17 Na20 C211 129.40(13) . . . . ?
C152 Na17 Na20 C211 94.58(14) . . . . ?
C151 Na17 Na20 C211 95.31(14) . . . . ?
C157 Na17 Na20 C211 119.99(14) . . . . ?
Na21 Na17 Na20 C211 -54.40(12) . . . . ?
Na14 Na17 Na20 C211 -113.30(12) . . . . ?
Na22 Na17 Na20 C211 -105.88(11) . . . . ?
Na16 Na17 Na20 C211 -176.83(12) . . . . ?
O17 Na17 Na20 C159 -134.67(19) . . . . ?
O20 Na17 Na20 C159 -134.04(13) . . . . ?
O22 Na17 Na20 C159 129.58(13) . . . . ?
O16 Na17 Na20 C159 43.44(12) . . . . ?
C152 Na17 Na20 C159 8.63(13) . . . . ?
C151 Na17 Na20 C159 9.36(13) . . . . ?
C157 Na17 Na20 C159 34.03(14) . . . . ?
Na21 Na17 Na20 C159 -140.35(10) . . . . ?
Na14 Na17 Na20 C159 160.74(10) . . . . ?
Na22 Na17 Na20 C159 168.16(11) . . . . ?
Na16 Na17 Na20 C159 97.22(10) . . . . ?
O17 Na17 Na20 C151 -144.0(2) . . . . ?
O20 Na17 Na20 C151 -143.40(13) . . . . ?
O22 Na17 Na20 C151 120.22(13) . . . . ?
O16 Na17 Na20 C151 34.08(11) . . . . ?
C152 Na17 Na20 C151 -0.73(13) . . . . ?
C157 Na17 Na20 C151 24.67(13) . . . . ?
Na21 Na17 Na20 C151 -149.71(11) . . . . ?
Na14 Na17 Na20 C151 151.38(12) . . . . ?
Na22 Na17 Na20 C151 158.80(11) . . . . ?
Na16 Na17 Na20 C151 87.86(10) . . . . ?
O17 Na17 Na20 C210 -22.7(2) . . . . ?
O20 Na17 Na20 C210 -22.03(12) . . . . ?
O22 Na17 Na20 C210 -118.41(12) . . . . ?
O16 Na17 Na20 C210 155.45(12) . . . . ?
C152 Na17 Na20 C210 120.64(12) . . . . ?
C151 Na17 Na20 C210 121.37(13) . . . . ?
C157 Na17 Na20 C210 146.04(13) . . . . ?
Na21 Na17 Na20 C210 -28.34(10) . . . . ?
Na14 Na17 Na20 C210 -87.25(11) . . . . ?
Na22 Na17 Na20 C210 -79.83(9) . . . . ?
Na16 Na17 Na20 C210 -150.77(10) . . . . ?
O17 Na17 Na20 Na16 128.11(17) . . . . ?
O20 Na17 Na20 Na16 128.75(10) . . . . ?
O22 Na17 Na20 Na16 32.36(9) . . . . ?
O16 Na17 Na20 Na16 -53.78(8) . . . . ?
C152 Na17 Na20 Na16 -88.59(10) . . . . ?
C151 Na17 Na20 Na16 -87.86(10) . . . . ?
C157 Na17 Na20 Na16 -63.19(10) . . . . ?
Na21 Na17 Na20 Na16 122.43(6) . . . . ?
Na14 Na17 Na20 Na16 63.52(7) . . . . ?
Na22 Na17 Na20 Na16 70.95(5) . . . . ?
O17 Na17 Na20 C191 117.3(2) . . . . ?
O20 Na17 Na20 C191 117.9(2) . . . . ?
O22 Na17 Na20 C191 21.5(2) . . . . ?
O16 Na17 Na20 C191 -64.61(19) . . . . ?
C152 Na17 Na20 C191 -99.4(2) . . . . ?
C151 Na17 Na20 C191 -98.7(2) . . . . ?
C157 Na17 Na20 C191 -74.0(2) . . . . ?
Na21 Na17 Na20 C191 111.59(18) . . . . ?
Na14 Na17 Na20 C191 52.7(2) . . . . ?
Na22 Na17 Na20 C191 60.11(18) . . . . ?
Na16 Na17 Na20 C191 -10.83(18) . . . . ?
O17 Na17 Na20 C158 -127.06(19) . . . . ?
O20 Na17 Na20 C158 -126.42(12) . . . . ?
O22 Na17 Na20 C158 137.20(12) . . . . ?
O16 Na17 Na20 C158 51.06(11) . . . . ?
C152 Na17 Na20 C158 16.24(12) . . . . ?
C151 Na17 Na20 C158 16.97(12) . . . . ?
C157 Na17 Na20 C158 41.65(13) . . . . ?
Na21 Na17 Na20 C158 -132.74(9) . . . . ?
Na14 Na17 Na20 C158 168.36(10) . . . . ?
Na22 Na17 Na20 C158 175.78(9) . . . . ?
Na16 Na17 Na20 C158 104.83(9) . . . . ?
O17 Na17 Na21 O21 98.22(11) . . . . ?
O20 Na17 Na21 O21 -91.64(11) . . . . ?
O22 Na17 Na21 O21 2.08(11) . . . . ?
O16 Na17 Na21 O21 -80.55(16) . . . . ?
C152 Na17 Na21 O21 169.4(2) . . . . ?
C151 Na17 Na21 O21 -135.14(18) . . . . ?
C157 Na17 Na21 O21 106.0(2) . . . . ?
Na20 Na17 Na21 O21 -85.62(8) . . . . ?
Na14 Na17 Na21 O21 36.72(8) . . . . ?
Na22 Na17 Na21 O21 -34.09(7) . . . . ?
Na16 Na17 Na21 O21 -30.88(10) . . . . ?
O20 Na17 Na21 O17 170.14(13) . . . . ?
O22 Na17 Na21 O17 -96.14(12) . . . . ?
O16 Na17 Na21 O17 -178.77(17) . . . . ?
C152 Na17 Na21 O17 71.1(2) . . . . ?
C151 Na17 Na21 O17 126.6(2) . . . . ?
C157 Na17 Na21 O17 7.8(2) . . . . ?
Na20 Na17 Na21 O17 176.16(10) . . . . ?
Na14 Na17 Na21 O17 -61.50(9) . . . . ?
Na22 Na17 Na21 O17 -132.32(10) . . . . ?
Na16 Na17 Na21 O17 -129.10(11) . . . . ?
O17 Na17 Na21 O20 -170.14(13) . . . . ?
O22 Na17 Na21 O20 93.72(12) . . . . ?
O16 Na17 Na21 O20 11.09(15) . . . . ?
C152 Na17 Na21 O20 -99.0(2) . . . . ?
C151 Na17 Na21 O20 -43.49(19) . . . . ?
C157 Na17 Na21 O20 -162.3(2) . . . . ?
Na20 Na17 Na21 O20 6.02(8) . . . . ?
Na14 Na17 Na21 O20 128.36(10) . . . . ?
Na22 Na17 Na21 O20 57.55(9) . . . . ?
Na16 Na17 Na21 O20 60.76(10) . . . . ?
O17 Na17 Na21 C203 -149.57(13) . . . . ?
O20 Na17 Na21 C203 20.56(12) . . . . ?
O22 Na17 Na21 C203 114.29(12) . . . . ?
O16 Na17 Na21 C203 31.65(17) . . . . ?
C152 Na17 Na21 C203 -78.4(2) . . . . ?
C151 Na17 Na21 C203 -22.9(2) . . . . ?
C157 Na17 Na21 C203 -141.8(2) . . . . ?
Na20 Na17 Na21 C203 26.58(10) . . . . ?
Na14 Na17 Na21 C203 148.92(10) . . . . ?
Na22 Na17 Na21 C203 78.11(9) . . . . ?
Na16 Na17 Na21 C203 81.32(11) . . . . ?
O17 Na17 Na21 C172 -39.73(12) . . . . ?
O20 Na17 Na21 C172 130.40(13) . . . . ?
O22 Na17 Na21 C172 -135.87(12) . . . . ?
O16 Na17 Na21 C172 141.49(16) . . . . ?
C152 Na17 Na21 C172 31.4(2) . . . . ?
C151 Na17 Na21 C172 86.9(2) . . . . ?
C157 Na17 Na21 C172 -31.9(2) . . . . ?
Na20 Na17 Na21 C172 136.43(10) . . . . ?
Na14 Na17 Na21 C172 -101.24(10) . . . . ?
Na22 Na17 Na21 C172 -172.05(10) . . . . ?
Na16 Na17 Na21 C172 -168.83(10) . . . . ?
O17 Na17 Na21 C164 5.23(12) . . . . ?
O20 Na17 Na21 C164 175.36(12) . . . . ?
O22 Na17 Na21 C164 -90.91(12) . . . . ?
O16 Na17 Na21 C164 -173.54(16) . . . . ?
C152 Na17 Na21 C164 76.4(2) . . . . ?
C151 Na17 Na21 C164 131.87(19) . . . . ?
C157 Na17 Na21 C164 13.0(2) . . . . ?
Na20 Na17 Na21 C164 -178.61(9) . . . . ?
Na14 Na17 Na21 C164 -56.27(9) . . . . ?
Na22 Na17 Na21 C164 -127.09(9) . . . . ?
Na16 Na17 Na21 C164 -123.87(10) . . . . ?
O17 Na17 Na21 C223 124.1(2) . . . . ?
O20 Na17 Na21 C223 -65.76(19) . . . . ?
O22 Na17 Na21 C223 28.0(2) . . . . ?
O16 Na17 Na21 C223 -54.7(2) . . . . ?
C152 Na17 Na21 C223 -164.8(2) . . . . ?
C151 Na17 Na21 C223 -109.3(2) . . . . ?
C157 Na17 Na21 C223 131.9(3) . . . . ?
Na20 Na17 Na21 C223 -59.74(18) . . . . ?
Na14 Na17 Na21 C223 62.60(18) . . . . ?
Na22 Na17 Na21 C223 -8.21(17) . . . . ?
Na16 Na17 Na21 C223 -5.0(2) . . . . ?
O17 Na17 Na21 C171 -10.47(12) . . . . ?
O20 Na17 Na21 C171 159.67(12) . . . . ?
O22 Na17 Na21 C171 -106.61(12) . . . . ?
O16 Na17 Na21 C171 170.76(15) . . . . ?
C152 Na17 Na21 C171 60.7(2) . . . . ?
C151 Na17 Na21 C171 116.17(19) . . . . ?
C157 Na17 Na21 C171 -2.7(2) . . . . ?
Na20 Na17 Na21 C171 165.69(9) . . . . ?
Na14 Na17 Na21 C171 -71.97(9) . . . . ?
Na22 Na17 Na21 C171 -142.78(9) . . . . ?
Na16 Na17 Na21 C171 -139.57(10) . . . . ?
O17 Na17 Na21 C224 93.7(8) . . . . ?
O20 Na17 Na21 C224 -96.2(8) . . . . ?
O22 Na17 Na21 C224 -2.5(8) . . . . ?
O16 Na17 Na21 C224 -85.1(8) . . . . ?
C152 Na17 Na21 C224 164.8(8) . . . . ?
C151 Na17 Na21 C224 -139.7(8) . . . . ?
C157 Na17 Na21 C224 101.5(8) . . . . ?
Na20 Na17 Na21 C224 -90.2(8) . . . . ?
Na14 Na17 Na21 C224 32.2(8) . . . . ?
Na22 Na17 Na21 C224 -38.6(8) . . . . ?
Na16 Na17 Na21 C224 -35.4(8) . . . . ?
O17 Na17 Na21 C204 -118.74(12) . . . . ?
O20 Na17 Na21 C204 51.40(11) . . . . ?
O22 Na17 Na21 C204 145.12(12) . . . . ?
O16 Na17 Na21 C204 62.49(16) . . . . ?
C152 Na17 Na21 C204 -47.6(2) . . . . ?
C151 Na17 Na21 C204 7.9(2) . . . . ?
C157 Na17 Na21 C204 -111.0(2) . . . . ?
Na20 Na17 Na21 C204 57.42(9) . . . . ?
Na14 Na17 Na21 C204 179.76(10) . . . . ?
Na22 Na17 Na21 C204 108.94(9) . . . . ?
Na16 Na17 Na21 C204 112.16(10) . . . . ?
O17 Na17 Na21 Na14 61.50(9) . . . . ?
O20 Na17 Na21 Na14 -128.36(10) . . . . ?
O22 Na17 Na21 Na14 -34.64(9) . . . . ?
O16 Na17 Na21 Na14 -117.27(15) . . . . ?
C152 Na17 Na21 Na14 132.6(2) . . . . ?
C151 Na17 Na21 Na14 -171.85(18) . . . . ?
C157 Na17 Na21 Na14 69.3(2) . . . . ?
Na20 Na17 Na21 Na14 -122.34(6) . . . . ?
Na22 Na17 Na21 Na14 -70.81(5) . . . . ?
Na16 Na17 Na21 Na14 -67.60(7) . . . . ?
O14 Na14 Na21 O21 3.26(18) . . . . ?
O22 Na14 Na21 O21 -93.01(12) . . . . ?
O17 Na14 Na21 O21 177.05(13) . . . . ?
C164 Na14 Na21 O21 141.21(14) . . . . ?
C170 Na14 Na21 O21 161.52(14) . . . . ?
C165 Na14 Na21 O21 139.44(13) . . . . ?
Na18 Na14 Na21 O21 -3.45(9) . . . . ?
Na17 Na14 Na21 O21 -127.52(10) . . . . ?
Na15 Na14 Na21 O21 -60.72(10) . . . . ?
Na22 Na14 Na21 O21 -55.94(9) . . . . ?
O14 Na14 Na21 O17 -173.8(2) . . . . ?
O22 Na14 Na21 O17 89.95(12) . . . . ?
O21 Na14 Na21 O17 -177.05(13) . . . . ?
C164 Na14 Na21 O17 -35.84(12) . . . . ?
C170 Na14 Na21 O17 -15.53(12) . . . . ?
C165 Na14 Na21 O17 -37.60(11) . . . . ?
Na18 Na14 Na21 O17 179.50(10) . . . . ?
Na17 Na14 Na21 O17 55.43(9) . . . . ?
Na15 Na14 Na21 O17 122.23(10) . . . . ?
Na22 Na14 Na21 O17 127.02(9) . . . . ?
O14 Na14 Na21 O20 94.62(19) . . . . ?
O22 Na14 Na21 O20 -1.64(11) . . . . ?
O21 Na14 Na21 O20 91.36(11) . . . . ?
O17 Na14 Na21 O20 -91.59(11) . . . . ?
C164 Na14 Na21 O20 -127.43(12) . . . . ?
C170 Na14 Na21 O20 -107.12(12) . . . . ?
C165 Na14 Na21 O20 -129.19(11) . . . . ?
Na18 Na14 Na21 O20 87.91(8) . . . . ?
Na17 Na14 Na21 O20 -36.16(8) . . . . ?
Na15 Na14 Na21 O20 30.64(10) . . . . ?
Na22 Na14 Na21 O20 35.43(8) . . . . ?
O14 Na14 Na21 C203 91.6(2) . . . . ?
O22 Na14 Na21 C203 -4.71(16) . . . . ?
O21 Na14 Na21 C203 88.30(16) . . . . ?
O17 Na14 Na21 C203 -94.66(16) . . . . ?
C164 Na14 Na21 C203 -130.49(17) . . . . ?
C170 Na14 Na21 C203 -110.19(16) . . . . ?
C165 Na14 Na21 C203 -132.26(15) . . . . ?
Na18 Na14 Na21 C203 84.85(14) . . . . ?
Na17 Na14 Na21 C203 -39.22(13) . . . . ?
Na15 Na14 Na21 C203 27.57(16) . . . . ?
Na22 Na14 Na21 C203 32.36(13) . . . . ?
O14 Na14 Na21 C172 -132.59(19) . . . . ?
O22 Na14 Na21 C172 131.15(13) . . . . ?
O21 Na14 Na21 C172 -135.85(13) . . . . ?
O17 Na14 Na21 C172 41.20(12) . . . . ?
C164 Na14 Na21 C172 5.36(14) . . . . ?
C170 Na14 Na21 C172 25.67(14) . . . . ?
C165 Na14 Na21 C172 3.60(13) . . . . ?
Na18 Na14 Na21 C172 -139.30(10) . . . . ?
Na17 Na14 Na21 C172 96.63(11) . . . . ?
Na15 Na14 Na21 C172 163.43(10) . . . . ?
Na22 Na14 Na21 C172 168.22(11) . . . . ?
O14 Na14 Na21 C164 -138.0(2) . . . . ?
O22 Na14 Na21 C164 125.78(13) . . . . ?
O21 Na14 Na21 C164 -141.21(14) . . . . ?
O17 Na14 Na21 C164 35.84(12) . . . . ?
C170 Na14 Na21 C164 20.31(13) . . . . ?
C165 Na14 Na21 C164 -1.77(13) . . . . ?
Na18 Na14 Na21 C164 -144.66(11) . . . . ?
Na17 Na14 Na21 C164 91.27(11) . . . . ?
Na15 Na14 Na21 C164 158.07(12) . . . . ?
Na22 Na14 Na21 C164 162.85(11) . . . . ?
O14 Na14 Na21 C223 -19.8(2) . . . . ?
O22 Na14 Na21 C223 -116.02(12) . . . . ?
O21 Na14 Na21 C223 -23.01(12) . . . . ?
O17 Na14 Na21 C223 154.03(13) . . . . ?
C164 Na14 Na21 C223 118.20(13) . . . . ?
C170 Na14 Na21 C223 138.50(13) . . . . ?
C165 Na14 Na21 C223 116.43(12) . . . . ?
Na18 Na14 Na21 C223 -26.46(10) . . . . ?
Na17 Na14 Na21 C223 -150.53(10) . . . . ?
Na15 Na14 Na21 C223 -83.74(10) . . . . ?
Na22 Na14 Na21 C223 -78.95(9) . . . . ?
O14 Na14 Na21 C171 -122.14(19) . . . . ?
O22 Na14 Na21 C171 141.59(12) . . . . ?
O21 Na14 Na21 C171 -125.40(12) . . . . ?
O17 Na14 Na21 C171 51.65(11) . . . . ?
C164 Na14 Na21 C171 15.81(13) . . . . ?
C170 Na14 Na21 C171 36.12(13) . . . . ?
C165 Na14 Na21 C171 14.04(12) . . . . ?
Na18 Na14 Na21 C171 -128.85(9) . . . . ?
Na17 Na14 Na21 C171 107.08(9) . . . . ?
Na15 Na14 Na21 C171 173.88(10) . . . . ?
Na22 Na14 Na21 C171 178.67(10) . . . . ?
O14 Na14 Na21 C224 -45.0(2) . . . . ?
O22 Na14 Na21 C224 -141.23(13) . . . . ?
O21 Na14 Na21 C224 -48.22(13) . . . . ?
O17 Na14 Na21 C224 128.83(13) . . . . ?
C164 Na14 Na21 C224 92.99(14) . . . . ?
C170 Na14 Na21 C224 113.29(14) . . . . ?
C165 Na14 Na21 C224 91.22(13) . . . . ?
Na18 Na14 Na21 C224 -51.67(11) . . . . ?
Na17 Na14 Na21 C224 -175.74(11) . . . . ?
Na15 Na14 Na21 C224 -108.95(11) . . . . ?
Na22 Na14 Na21 C224 -104.16(11) . . . . ?
O14 Na14 Na21 Na17 130.77(18) . . . . ?
O22 Na14 Na21 Na17 34.51(9) . . . . ?
O21 Na14 Na21 Na17 127.52(10) . . . . ?
O17 Na14 Na21 Na17 -55.43(9) . . . . ?
C164 Na14 Na21 Na17 -91.27(11) . . . . ?
C170 Na14 Na21 Na17 -70.97(10) . . . . ?
C165 Na14 Na21 Na17 -93.04(9) . . . . ?
Na18 Na14 Na21 Na17 124.07(6) . . . . ?
Na15 Na14 Na21 Na17 66.79(7) . . . . ?
Na22 Na14 Na21 Na17 71.58(5) . . . . ?
O14 Na14 Na21 C204 130.4(2) . . . . ?
O22 Na14 Na21 C204 34.15(17) . . . . ?
O21 Na14 Na21 C204 127.16(17) . . . . ?
O17 Na14 Na21 C204 -55.80(16) . . . . ?
C164 Na14 Na21 C204 -91.63(17) . . . . ?
C170 Na14 Na21 C204 -71.33(18) . . . . ?
C165 Na14 Na21 C204 -93.40(17) . . . . ?
Na18 Na14 Na21 C204 123.71(15) . . . . ?
Na17 Na14 Na21 C204 -0.36(14) . . . . ?
Na15 Na14 Na21 C204 66.43(16) . . . . ?
Na22 Na14 Na21 C204 71.22(15) . . . . ?
O21 Na21 Na22 O22 94.65(12) . . . . ?
O17 Na21 Na22 O22 -2.50(11) . . . . ?
O20 Na21 Na22 O22 -92.98(12) . . . . ?
C203 Na21 Na22 O22 -116.66(12) . . . . ?
C172 Na21 Na22 O22 -7.4(4) . . . . ?
C164 Na21 Na22 O22 22.06(12) . . . . ?
C223 Na21 Na22 O22 139.30(11) . . . . ?
C171 Na21 Na22 O22 35.13(17) . . . . ?
C224 Na21 Na22 O22 138.77(12) . . . . ?
Na17 Na21 Na22 O22 -36.18(8) . . . . ?
C204 Na21 Na22 O22 -104.10(12) . . . . ?
Na14 Na21 Na22 O22 37.21(8) . . . . ?
O17 Na21 Na22 O21 -97.16(12) . . . . ?
O20 Na21 Na22 O21 172.37(14) . . . . ?
C203 Na21 Na22 O21 148.69(14) . . . . ?
C172 Na21 Na22 O21 -102.0(4) . . . . ?
C164 Na21 Na22 O21 -72.59(13) . . . . ?
C223 Na21 Na22 O21 44.64(12) . . . . ?
C171 Na21 Na22 O21 -59.52(17) . . . . ?
C224 Na21 Na22 O21 44.12(13) . . . . ?
Na17 Na21 Na22 O21 -130.83(11) . . . . ?
C204 Na21 Na22 O21 161.25(14) . . . . ?
Na14 Na21 Na22 O21 -57.44(10) . . . . ?
O21 Na21 Na22 O19 176.77(16) . . . . ?
O17 Na21 Na22 O19 79.61(14) . . . . ?
O20 Na21 Na22 O19 -10.86(14) . . . . ?
C203 Na21 Na22 O19 -34.55(15) . . . . ?
C172 Na21 Na22 O19 74.7(4) . . . . ?
C164 Na21 Na22 O19 104.17(15) . . . . ?
C223 Na21 Na22 O19 -138.59(14) . . . . ?
C171 Na21 Na22 O19 117.24(18) . . . . ?
C224 Na21 Na22 O19 -139.12(15) . . . . ?
Na17 Na21 Na22 O19 45.93(12) . . . . ?
C204 Na21 Na22 O19 -21.98(16) . . . . ?
Na14 Na21 Na22 O19 119.32(13) . . . . ?
O21 Na21 Na22 O20 -172.37(14) . . . . ?
O17 Na21 Na22 O20 90.47(12) . . . . ?
C203 Na21 Na22 O20 -23.68(12) . . . . ?
C172 Na21 Na22 O20 85.6(4) . . . . ?
C164 Na21 Na22 O20 115.04(13) . . . . ?
C223 Na21 Na22 O20 -127.73(12) . . . . ?
C171 Na21 Na22 O20 128.11(18) . . . . ?
C224 Na21 Na22 O20 -128.25(14) . . . . ?
Na17 Na21 Na22 O20 56.80(9) . . . . ?
C204 Na21 Na22 O20 -11.12(12) . . . . ?
Na14 Na21 Na22 O20 130.19(10) . . . . ?
O21 Na21 Na22 O18 11.08(14) . . . . ?
O17 Na21 Na22 O18 -86.08(13) . . . . ?
O20 Na21 Na22 O18 -176.55(15) . . . . ?
C203 Na21 Na22 O18 159.77(15) . . . . ?
C172 Na21 Na22 O18 -91.0(4) . . . . ?
C164 Na21 Na22 O18 -61.52(15) . . . . ?
C223 Na21 Na22 O18 55.72(14) . . . . ?
C171 Na21 Na22 O18 -48.4(2) . . . . ?
C224 Na21 Na22 O18 55.19(16) . . . . ?
Na17 Na21 Na22 O18 -119.75(12) . . . . ?
C204 Na21 Na22 O18 172.33(14) . . . . ?
Na14 Na21 Na22 O18 -46.36(12) . . . . ?
O21 Na21 Na22 Na15 61.98(10) . . . . ?
O17 Na21 Na22 Na15 -35.17(9) . . . . ?
O20 Na21 Na22 Na15 -125.65(11) . . . . ?
C203 Na21 Na22 Na15 -149.33(11) . . . . ?
C172 Na21 Na22 Na15 -40.1(4) . . . . ?
C164 Na21 Na22 Na15 -10.61(12) . . . . ?
C223 Na21 Na22 Na15 106.63(10) . . . . ?
C171 Na21 Na22 Na15 2.46(17) . . . . ?
C224 Na21 Na22 Na15 106.10(11) . . . . ?
Na17 Na21 Na22 Na15 -68.85(6) . . . . ?
C204 Na21 Na22 Na15 -136.77(10) . . . . ?
Na14 Na21 Na22 Na15 4.54(6) . . . . ?
O21 Na21 Na22 Na19 90.2(3) . . . . ?
O17 Na21 Na22 Na19 -7.0(3) . . . . ?
O20 Na21 Na22 Na19 -97.5(3) . . . . ?
C203 Na21 Na22 Na19 -121.1(3) . . . . ?
C172 Na21 Na22 Na19 -11.9(5) . . . . ?
C164 Na21 Na22 Na19 17.6(3) . . . . ?
C223 Na21 Na22 Na19 134.8(3) . . . . ?
C171 Na21 Na22 Na19 30.6(3) . . . . ?
C224 Na21 Na22 Na19 134.3(3) . . . . ?
Na17 Na21 Na22 Na19 -40.7(3) . . . . ?
C204 Na21 Na22 Na19 -108.6(3) . . . . ?
Na14 Na21 Na22 Na19 32.7(3) . . . . ?
O21 Na21 Na22 Na17 130.83(11) . . . . ?
O17 Na21 Na22 Na17 33.68(7) . . . . ?
O20 Na21 Na22 Na17 -56.80(9) . . . . ?
C203 Na21 Na22 Na17 -80.48(10) . . . . ?
C172 Na21 Na22 Na17 28.8(4) . . . . ?
C164 Na21 Na22 Na17 58.24(10) . . . . ?
C223 Na21 Na22 Na17 175.48(10) . . . . ?
C171 Na21 Na22 Na17 71.31(15) . . . . ?
C224 Na21 Na22 Na17 174.95(11) . . . . ?
C204 Na21 Na22 Na17 -67.92(10) . . . . ?
Na14 Na21 Na22 Na17 73.39(5) . . . . ?
O21 Na21 Na22 Na20 176.85(11) . . . . ?
O17 Na21 Na22 Na20 79.70(8) . . . . ?
O20 Na21 Na22 Na20 -10.78(9) . . . . ?
C203 Na21 Na22 Na20 -34.46(10) . . . . ?
C172 Na21 Na22 Na20 74.8(4) . . . . ?
C164 Na21 Na22 Na20 104.26(10) . . . . ?
C223 Na21 Na22 Na20 -138.50(9) . . . . ?
C171 Na21 Na22 Na20 117.33(15) . . . . ?
C224 Na21 Na22 Na20 -139.03(10) . . . . ?
Na17 Na21 Na22 Na20 46.02(5) . . . . ?
C204 Na21 Na22 Na20 -21.90(10) . . . . ?
Na14 Na21 Na22 Na20 119.41(6) . . . . ?
O21 Na21 Na22 Na16 127.80(11) . . . . ?
O17 Na21 Na22 Na16 30.64(9) . . . . ?
O20 Na21 Na22 Na16 -59.83(10) . . . . ?
C203 Na21 Na22 Na16 -83.52(11) . . . . ?
C172 Na21 Na22 Na16 25.8(4) . . . . ?
C164 Na21 Na22 Na16 55.20(11) . . . . ?
C223 Na21 Na22 Na16 172.44(9) . . . . ?
C171 Na21 Na22 Na16 68.27(16) . . . . ?
C224 Na21 Na22 Na16 171.91(10) . . . . ?
Na17 Na21 Na22 Na16 -3.04(6) . . . . ?
C204 Na21 Na22 Na16 -70.95(11) . . . . ?
Na14 Na21 Na22 Na16 70.35(6) . . . . ?
O21 Na21 Na22 Na14 57.44(10) . . . . ?
O17 Na21 Na22 Na14 -39.72(8) . . . . ?
O20 Na21 Na22 Na14 -130.19(10) . . . . ?
C203 Na21 Na22 Na14 -153.87(11) . . . . ?
C172 Na21 Na22 Na14 -44.6(4) . . . . ?
C164 Na21 Na22 Na14 -15.15(10) . . . . ?
C223 Na21 Na22 Na14 102.09(9) . . . . ?
C171 Na21 Na22 Na14 -2.08(15) . . . . ?
C224 Na21 Na22 Na14 101.56(11) . . . . ?
Na17 Na21 Na22 Na14 -73.39(5) . . . . ?
C204 Na21 Na22 Na14 -141.31(11) . . . . ?
O15 Na15 Na22 O22 85.29(13) . . . . ?
O18 Na15 Na22 O22 -177.11(14) . . . . ?
O14 Na15 Na22 O22 -81.00(12) . . . . ?
C125 Na15 Na22 O22 -95.47(16) . . . . ?
C126 Na15 Na22 O22 -68.4(2) . . . . ?
C131 Na15 Na22 O22 -25.62(16) . . . . ?
Na19 Na15 Na22 O22 122.59(12) . . . . ?
Na18 Na15 Na22 O22 -119.19(11) . . . . ?
Na16 Na15 Na22 O22 55.25(11) . . . . ?
Na14 Na15 Na22 O22 -54.23(11) . . . . ?
O15 Na15 Na22 O21 173.68(10) . . . . ?
O22 Na15 Na22 O21 88.39(13) . . . . ?
O18 Na15 Na22 O21 -88.72(11) . . . . ?
O14 Na15 Na22 O21 7.39(10) . . . . ?
C125 Na15 Na22 O21 -7.08(14) . . . . ?
C126 Na15 Na22 O21 20.0(2) . . . . ?
C131 Na15 Na22 O21 62.77(15) . . . . ?
Na19 Na15 Na22 O21 -149.02(8) . . . . ?
Na18 Na15 Na22 O21 -30.80(7) . . . . ?
Na16 Na15 Na22 O21 143.64(8) . . . . ?
Na14 Na15 Na22 O21 34.16(7) . . . . ?
O15 Na15 Na22 O19 -6.07(10) . . . . ?
O22 Na15 Na22 O19 -91.36(12) . . . . ?
O18 Na15 Na22 O19 91.53(11) . . . . ?
O14 Na15 Na22 O19 -172.36(9) . . . . ?
C125 Na15 Na22 O19 173.17(13) . . . . ?
C126 Na15 Na22 O19 -159.8(2) . . . . ?
C131 Na15 Na22 O19 -116.98(14) . . . . ?
Na19 Na15 Na22 O19 31.23(7) . . . . ?
Na18 Na15 Na22 O19 149.45(8) . . . . ?
Na16 Na15 Na22 O19 -36.11(7) . . . . ?
Na14 Na15 Na22 O19 -145.59(8) . . . . ?
O15 Na15 Na22 O20 81.21(13) . . . . ?
O22 Na15 Na22 O20 -4.08(14) . . . . ?
O18 Na15 Na22 O20 178.81(14) . . . . ?
O14 Na15 Na22 O20 -85.08(12) . . . . ?
C125 Na15 Na22 O20 -99.55(16) . . . . ?
C126 Na15 Na22 O20 -72.5(2) . . . . ?
C131 Na15 Na22 O20 -29.70(18) . . . . ?
Na19 Na15 Na22 O20 118.51(11) . . . . ?
Na18 Na15 Na22 O20 -123.27(11) . . . . ?
Na16 Na15 Na22 O20 51.17(11) . . . . ?
Na14 Na15 Na22 O20 -58.31(11) . . . . ?
O15 Na15 Na22 O18 -97.59(11) . . . . ?
O22 Na15 Na22 O18 177.11(14) . . . . ?
O14 Na15 Na22 O18 96.11(11) . . . . ?
C125 Na15 Na22 O18 81.64(14) . . . . ?
C126 Na15 Na22 O18 108.7(2) . . . . ?
C131 Na15 Na22 O18 151.50(16) . . . . ?
Na19 Na15 Na22 O18 -60.30(9) . . . . ?
Na18 Na15 Na22 O18 57.92(9) . . . . ?
Na16 Na15 Na22 O18 -127.64(9) . . . . ?
Na14 Na15 Na22 O18 122.89(9) . . . . ?
O15 Na15 Na22 Na21 135.17(9) . . . . ?
O22 Na15 Na22 Na21 49.88(11) . . . . ?
O18 Na15 Na22 Na21 -127.23(10) . . . . ?
O14 Na15 Na22 Na21 -31.12(9) . . . . ?
C125 Na15 Na22 Na21 -45.59(14) . . . . ?
C126 Na15 Na22 Na21 -18.5(2) . . . . ?
C131 Na15 Na22 Na21 24.26(15) . . . . ?
Na19 Na15 Na22 Na21 172.47(7) . . . . ?
Na18 Na15 Na22 Na21 -69.31(6) . . . . ?
Na16 Na15 Na22 Na21 105.13(6) . . . . ?
Na14 Na15 Na22 Na21 -4.35(6) . . . . ?
O15 Na15 Na22 Na19 -37.30(8) . . . . ?
O22 Na15 Na22 Na19 -122.59(11) . . . . ?
O18 Na15 Na22 Na19 60.30(9) . . . . ?
O14 Na15 Na22 Na19 156.41(8) . . . . ?
C125 Na15 Na22 Na19 141.94(13) . . . . ?
C126 Na15 Na22 Na19 169.0(2) . . . . ?
C131 Na15 Na22 Na19 -148.21(14) . . . . ?
Na18 Na15 Na22 Na19 118.22(6) . . . . ?
Na16 Na15 Na22 Na19 -67.34(5) . . . . ?
Na14 Na15 Na22 Na19 -176.82(6) . . . . ?
O15 Na15 Na22 Na17 85.55(8) . . . . ?
O22 Na15 Na22 Na17 0.25(10) . . . . ?
O18 Na15 Na22 Na17 -176.86(9) . . . . ?
O14 Na15 Na22 Na17 -80.75(7) . . . . ?
C125 Na15 Na22 Na17 -95.22(12) . . . . ?
C126 Na15 Na22 Na17 -68.2(2) . . . . ?
C131 Na15 Na22 Na17 -25.36(14) . . . . ?
Na19 Na15 Na22 Na17 122.84(5) . . . . ?
Na18 Na15 Na22 Na17 -118.94(5) . . . . ?
Na16 Na15 Na22 Na17 55.50(5) . . . . ?
Na14 Na15 Na22 Na17 -53.97(5) . . . . ?
O15 Na15 Na22 Na20 33.69(10) . . . . ?
O22 Na15 Na22 Na20 -51.60(11) . . . . ?
O18 Na15 Na22 Na20 131.29(10) . . . . ?
O14 Na15 Na22 Na20 -132.60(8) . . . . ?
C125 Na15 Na22 Na20 -147.07(12) . . . . ?
C126 Na15 Na22 Na20 -120.01(19) . . . . ?
C131 Na15 Na22 Na20 -77.22(14) . . . . ?
Na19 Na15 Na22 Na20 70.99(6) . . . . ?
Na18 Na15 Na22 Na20 -170.79(7) . . . . ?
Na16 Na15 Na22 Na20 3.65(5) . . . . ?
Na14 Na15 Na22 Na20 -105.83(6) . . . . ?
O15 Na15 Na22 Na16 30.04(8) . . . . ?
O22 Na15 Na22 Na16 -55.25(11) . . . . ?
O18 Na15 Na22 Na16 127.64(9) . . . . ?
O14 Na15 Na22 Na16 -136.25(8) . . . . ?
C125 Na15 Na22 Na16 -150.72(13) . . . . ?
C126 Na15 Na22 Na16 -123.7(2) . . . . ?
C131 Na15 Na22 Na16 -80.87(13) . . . . ?
Na19 Na15 Na22 Na16 67.34(5) . . . . ?
Na18 Na15 Na22 Na16 -174.44(6) . . . . ?
Na14 Na15 Na22 Na16 -109.48(5) . . . . ?
O15 Na15 Na22 Na14 139.52(9) . . . . ?
O22 Na15 Na22 Na14 54.23(11) . . . . ?
O18 Na15 Na22 Na14 -122.89(9) . . . . ?
O14 Na15 Na22 Na14 -26.77(7) . . . . ?
C125 Na15 Na22 Na14 -41.24(12) . . . . ?
C126 Na15 Na22 Na14 -14.19(19) . . . . ?
C131 Na15 Na22 Na14 28.61(13) . . . . ?
Na19 Na15 Na22 Na14 176.82(6) . . . . ?
Na18 Na15 Na22 Na14 -64.97(5) . . . . ?
Na16 Na15 Na22 Na14 109.48(5) . . . . ?
O19 Na19 Na22 O22 95.51(12) . . . . ?
O18 Na19 Na22 O22 -96.14(12) . . . . ?
O15 Na19 Na22 O22 -2.32(10) . . . . ?
C146 Na19 Na22 O22 -11.6(4) . . . . ?
C177 Na19 Na22 O22 -124.14(12) . . . . ?
C198 Na19 Na22 O22 146.18(12) . . . . ?
C145 Na19 Na22 O22 34.60(17) . . . . ?
C138 Na19 Na22 O22 22.21(12) . . . . ?
Na15 Na19 Na22 O22 -36.61(8) . . . . ?
C197 Na19 Na22 O22 142.88(11) . . . . ?
Na16 Na19 Na22 O22 37.94(8) . . . . ?
C178 Na19 Na22 O22 -116.51(11) . . . . ?
O19 Na19 Na22 O21 177.57(15) . . . . ?
O18 Na19 Na22 O21 -14.08(14) . . . . ?
O15 Na19 Na22 O21 79.74(14) . . . . ?
C146 Na19 Na22 O21 70.5(4) . . . . ?
C177 Na19 Na22 O21 -42.08(14) . . . . ?
C198 Na19 Na22 O21 -131.76(14) . . . . ?
C145 Na19 Na22 O21 116.66(17) . . . . ?
C138 Na19 Na22 O21 104.27(14) . . . . ?
Na15 Na19 Na22 O21 45.45(12) . . . . ?
C197 Na19 Na22 O21 -135.06(14) . . . . ?
Na16 Na19 Na22 O21 120.01(12) . . . . ?
C178 Na19 Na22 O21 -34.45(15) . . . . ?
O18 Na19 Na22 O19 168.35(14) . . . . ?
O15 Na19 Na22 O19 -97.83(12) . . . . ?
C146 Na19 Na22 O19 -107.1(4) . . . . ?
C177 Na19 Na22 O19 140.35(13) . . . . ?
C198 Na19 Na22 O19 50.67(13) . . . . ?
C145 Na19 Na22 O19 -60.91(17) . . . . ?
C138 Na19 Na22 O19 -73.30(13) . . . . ?
Na15 Na19 Na22 O19 -132.12(11) . . . . ?
C197 Na19 Na22 O19 47.37(12) . . . . ?
Na16 Na19 Na22 O19 -57.57(10) . . . . ?
C178 Na19 Na22 O19 147.98(13) . . . . ?
O19 Na19 Na22 O20 14.70(14) . . . . ?
O18 Na19 Na22 O20 -176.95(15) . . . . ?
O15 Na19 Na22 O20 -83.13(13) . . . . ?
C146 Na19 Na22 O20 -92.4(4) . . . . ?
C177 Na19 Na22 O20 155.05(14) . . . . ?
C198 Na19 Na22 O20 65.37(15) . . . . ?
C145 Na19 Na22 O20 -46.2(2) . . . . ?
C138 Na19 Na22 O20 -58.60(15) . . . . ?
Na15 Na19 Na22 O20 -117.42(12) . . . . ?
C197 Na19 Na22 O20 62.08(14) . . . . ?
Na16 Na19 Na22 O20 -42.86(11) . . . . ?
C178 Na19 Na22 O20 162.69(13) . . . . ?
O19 Na19 Na22 O18 -168.35(14) . . . . ?
O15 Na19 Na22 O18 93.82(11) . . . . ?
C146 Na19 Na22 O18 84.6(3) . . . . ?
C177 Na19 Na22 O18 -28.00(11) . . . . ?
C198 Na19 Na22 O18 -117.68(13) . . . . ?
C145 Na19 Na22 O18 130.74(17) . . . . ?
C138 Na19 Na22 O18 118.35(13) . . . . ?
Na15 Na19 Na22 O18 59.53(9) . . . . ?
C197 Na19 Na22 O18 -120.97(12) . . . . ?
Na16 Na19 Na22 O18 134.09(10) . . . . ?
C178 Na19 Na22 O18 -20.36(12) . . . . ?
O19 Na19 Na22 Na21 100.0(3) . . . . ?
O18 Na19 Na22 Na21 -91.6(3) . . . . ?
O15 Na19 Na22 Na21 2.2(3) . . . . ?
C146 Na19 Na22 Na21 -7.1(5) . . . . ?
C177 Na19 Na22 Na21 -119.6(3) . . . . ?
C198 Na19 Na22 Na21 150.7(3) . . . . ?
C145 Na19 Na22 Na21 39.1(3) . . . . ?
C138 Na19 Na22 Na21 26.7(3) . . . . ?
Na15 Na19 Na22 Na21 -32.1(3) . . . . ?
C197 Na19 Na22 Na21 147.4(3) . . . . ?
Na16 Na19 Na22 Na21 42.4(3) . . . . ?
C178 Na19 Na22 Na21 -112.0(3) . . . . ?
O19 Na19 Na22 Na15 132.12(11) . . . . ?
O18 Na19 Na22 Na15 -59.53(9) . . . . ?
O15 Na19 Na22 Na15 34.29(7) . . . . ?
C146 Na19 Na22 Na15 25.0(3) . . . . ?
C177 Na19 Na22 Na15 -87.53(10) . . . . ?
C198 Na19 Na22 Na15 -177.21(11) . . . . ?
C145 Na19 Na22 Na15 71.21(15) . . . . ?
C138 Na19 Na22 Na15 58.82(9) . . . . ?
C197 Na19 Na22 Na15 179.49(10) . . . . ?
Na16 Na19 Na22 Na15 74.55(5) . . . . ?
C178 Na19 Na22 Na15 -79.90(9) . . . . ?
O19 Na19 Na22 Na17 64.00(10) . . . . ?
O18 Na19 Na22 Na17 -127.66(10) . . . . ?
O15 Na19 Na22 Na17 -33.83(9) . . . . ?
C146 Na19 Na22 Na17 -43.1(3) . . . . ?
C177 Na19 Na22 Na17 -155.66(10) . . . . ?
C198 Na19 Na22 Na17 114.67(10) . . . . ?
C145 Na19 Na22 Na17 3.09(16) . . . . ?
C138 Na19 Na22 Na17 -9.31(11) . . . . ?
Na15 Na19 Na22 Na17 -68.12(6) . . . . ?
C197 Na19 Na22 Na17 111.37(9) . . . . ?
Na16 Na19 Na22 Na17 6.43(5) . . . . ?
C178 Na19 Na22 Na17 -148.02(9) . . . . ?
O19 Na19 Na22 Na20 13.21(9) . . . . ?
O18 Na19 Na22 Na20 -178.44(10) . . . . ?
O15 Na19 Na22 Na20 -84.62(8) . . . . ?
C146 Na19 Na22 Na20 -93.9(3) . . . . ?
C177 Na19 Na22 Na20 153.56(10) . . . . ?
C198 Na19 Na22 Na20 63.88(10) . . . . ?
C145 Na19 Na22 Na20 -47.70(15) . . . . ?
C138 Na19 Na22 Na20 -60.09(10) . . . . ?
Na15 Na19 Na22 Na20 -118.91(6) . . . . ?
C197 Na19 Na22 Na20 60.58(9) . . . . ?
Na16 Na19 Na22 Na20 -44.36(5) . . . . ?
C178 Na19 Na22 Na20 161.19(9) . . . . ?
O19 Na19 Na22 Na16 57.57(10) . . . . ?
O18 Na19 Na22 Na16 -134.09(10) . . . . ?
O15 Na19 Na22 Na16 -40.26(7) . . . . ?
C146 Na19 Na22 Na16 -49.5(3) . . . . ?
C177 Na19 Na22 Na16 -162.09(10) . . . . ?
C198 Na19 Na22 Na16 108.23(10) . . . . ?
C145 Na19 Na22 Na16 -3.35(14) . . . . ?
C138 Na19 Na22 Na16 -15.74(9) . . . . ?
Na15 Na19 Na22 Na16 -74.55(5) . . . . ?
C197 Na19 Na22 Na16 104.94(9) . . . . ?
C178 Na19 Na22 Na16 -154.45(10) . . . . ?
O19 Na19 Na22 Na14 129.13(11) . . . . ?
O18 Na19 Na22 Na14 -62.53(10) . . . . ?
O15 Na19 Na22 Na14 31.30(9) . . . . ?
C146 Na19 Na22 Na14 22.1(4) . . . . ?
C177 Na19 Na22 Na14 -90.53(10) . . . . ?
C198 Na19 Na22 Na14 179.79(10) . . . . ?
C145 Na19 Na22 Na14 68.21(15) . . . . ?
C138 Na19 Na22 Na14 55.82(10) . . . . ?
Na15 Na19 Na22 Na14 -2.99(6) . . . . ?
C197 Na19 Na22 Na14 176.50(9) . . . . ?
Na16 Na19 Na22 Na14 71.56(6) . . . . ?
C178 Na19 Na22 Na14 -82.89(10) . . . . ?
O17 Na17 Na22 O22 88.27(13) . . . . ?
O20 Na17 Na22 O22 -175.16(15) . . . . ?
O16 Na17 Na22 O22 -80.52(12) . . . . ?
C152 Na17 Na22 O22 -79.2(2) . . . . ?
C151 Na17 Na22 O22 -96.87(15) . . . . ?
C157 Na17 Na22 O22 -31.32(17) . . . . ?
Na21 Na17 Na22 O22 123.03(12) . . . . ?
Na20 Na17 Na22 O22 -117.74(12) . . . . ?
Na14 Na17 Na22 O22 55.07(11) . . . . ?
Na16 Na17 Na22 O22 -53.81(11) . . . . ?
O17 Na17 Na22 O21 -2.49(10) . . . . ?
O20 Na17 Na22 O21 94.07(11) . . . . ?
O22 Na17 Na22 O21 -90.76(12) . . . . ?
O16 Na17 Na22 O21 -171.28(9) . . . . ?
C152 Na17 Na22 O21 -169.97(18) . . . . ?
C151 Na17 Na22 O21 172.37(12) . . . . ?
C157 Na17 Na22 O21 -122.09(15) . . . . ?
Na21 Na17 Na22 O21 32.27(7) . . . . ?
Na20 Na17 Na22 O21 151.49(8) . . . . ?
Na14 Na17 Na22 O21 -35.70(7) . . . . ?
Na16 Na17 Na22 O21 -144.57(8) . . . . ?
O17 Na17 Na22 O19 174.90(10) . . . . ?
O20 Na17 Na22 O19 -88.53(11) . . . . ?
O22 Na17 Na22 O19 86.63(12) . . . . ?
O16 Na17 Na22 O19 6.11(9) . . . . ?
C152 Na17 Na22 O19 7.4(2) . . . . ?
C151 Na17 Na22 O19 -10.24(13) . . . . ?
C157 Na17 Na22 O19 55.31(16) . . . . ?
Na21 Na17 Na22 O19 -150.34(8) . . . . ?
Na20 Na17 Na22 O19 -31.11(7) . . . . ?
Na14 Na17 Na22 O19 141.70(8) . . . . ?
Na16 Na17 Na22 O19 32.82(7) . . . . ?
O17 Na17 Na22 O20 -96.57(12) . . . . ?
O22 Na17 Na22 O20 175.16(15) . . . . ?
O16 Na17 Na22 O20 94.64(11) . . . . ?
C152 Na17 Na22 O20 96.0(2) . . . . ?
C151 Na17 Na22 O20 78.30(14) . . . . ?
C157 Na17 Na22 O20 143.84(17) . . . . ?
Na21 Na17 Na22 O20 -61.80(9) . . . . ?
Na20 Na17 Na22 O20 57.42(9) . . . . ?
Na14 Na17 Na22 O20 -129.77(10) . . . . ?
Na16 Na17 Na22 O20 121.35(10) . . . . ?
O17 Na17 Na22 O18 84.96(13) . . . . ?
O20 Na17 Na22 O18 -178.48(14) . . . . ?
O22 Na17 Na22 O18 -3.31(14) . . . . ?
O16 Na17 Na22 O18 -83.83(12) . . . . ?
C152 Na17 Na22 O18 -82.5(2) . . . . ?
C151 Na17 Na22 O18 -100.18(14) . . . . ?
C157 Na17 Na22 O18 -34.64(19) . . . . ?
Na21 Na17 Na22 O18 119.72(11) . . . . ?
Na20 Na17 Na22 O18 -121.06(11) . . . . ?
Na14 Na17 Na22 O18 51.76(10) . . . . ?
Na16 Na17 Na22 O18 -57.12(10) . . . . ?
O17 Na17 Na22 Na21 -34.76(8) . . . . ?
O20 Na17 Na22 Na21 61.80(9) . . . . ?
O22 Na17 Na22 Na21 -123.03(12) . . . . ?
O16 Na17 Na22 Na21 156.45(8) . . . . ?
C152 Na17 Na22 Na21 157.76(19) . . . . ?
C151 Na17 Na22 Na21 140.10(12) . . . . ?
C157 Na17 Na22 Na21 -154.35(15) . . . . ?
Na20 Na17 Na22 Na21 119.22(6) . . . . ?
Na14 Na17 Na22 Na21 -67.96(5) . . . . ?
Na16 Na17 Na22 Na21 -176.84(6) . . . . ?
O17 Na17 Na22 Na15 88.02(8) . . . . ?
O20 Na17 Na22 Na15 -175.41(10) . . . . ?
O22 Na17 Na22 Na15 -0.25(10) . . . . ?
O16 Na17 Na22 Na15 -80.77(7) . . . . ?
C152 Na17 Na22 Na15 -79.46(18) . . . . ?
C151 Na17 Na22 Na15 -97.12(11) . . . . ?
C157 Na17 Na22 Na15 -31.57(15) . . . . ?
Na21 Na17 Na22 Na15 122.78(5) . . . . ?
Na20 Na17 Na22 Na15 -118.00(5) . . . . ?
Na14 Na17 Na22 Na15 54.82(5) . . . . ?
Na16 Na17 Na22 Na15 -54.06(4) . . . . ?
O17 Na17 Na22 Na19 136.03(9) . . . . ?
O20 Na17 Na22 Na19 -127.40(10) . . . . ?
O22 Na17 Na22 Na19 47.76(11) . . . . ?
O16 Na17 Na22 Na19 -32.76(8) . . . . ?
C152 Na17 Na22 Na19 -31.45(19) . . . . ?
C151 Na17 Na22 Na19 -49.11(12) . . . . ?
C157 Na17 Na22 Na19 16.44(16) . . . . ?
Na21 Na17 Na22 Na19 170.79(7) . . . . ?
Na20 Na17 Na22 Na19 -69.98(6) . . . . ?
Na14 Na17 Na22 Na19 102.83(6) . . . . ?
Na16 Na17 Na22 Na19 -6.05(5) . . . . ?
O17 Na17 Na22 Na20 -153.99(9) . . . . ?
O20 Na17 Na22 Na20 -57.42(9) . . . . ?
O22 Na17 Na22 Na20 117.74(12) . . . . ?
O16 Na17 Na22 Na20 37.22(7) . . . . ?
C152 Na17 Na22 Na20 38.54(18) . . . . ?
C151 Na17 Na22 Na20 20.88(11) . . . . ?
C157 Na17 Na22 Na20 86.42(14) . . . . ?
Na21 Na17 Na22 Na20 -119.22(6) . . . . ?
Na14 Na17 Na22 Na20 172.81(6) . . . . ?
Na16 Na17 Na22 Na20 63.93(5) . . . . ?
O17 Na17 Na22 Na16 142.08(9) . . . . ?
O20 Na17 Na22 Na16 -121.35(10) . . . . ?
O22 Na17 Na22 Na16 53.81(11) . . . . ?
O16 Na17 Na22 Na16 -26.71(7) . . . . ?
C152 Na17 Na22 Na16 -25.40(18) . . . . ?
C151 Na17 Na22 Na16 -43.06(11) . . . . ?
C157 Na17 Na22 Na16 22.49(14) . . . . ?
Na21 Na17 Na22 Na16 176.84(6) . . . . ?
Na20 Na17 Na22 Na16 -63.93(5) . . . . ?
Na14 Na17 Na22 Na16 108.88(5) . . . . ?
O17 Na17 Na22 Na14 33.20(8) . . . . ?
O20 Na17 Na22 Na14 129.77(10) . . . . ?
O22 Na17 Na22 Na14 -55.07(11) . . . . ?
O16 Na17 Na22 Na14 -135.59(8) . . . . ?
C152 Na17 Na22 Na14 -134.28(18) . . . . ?
C151 Na17 Na22 Na14 -151.94(12) . . . . ?
C157 Na17 Na22 Na14 -86.39(14) . . . . ?
Na21 Na17 Na22 Na14 67.96(5) . . . . ?
Na20 Na17 Na22 Na14 -172.81(6) . . . . ?
Na16 Na17 Na22 Na14 -108.88(5) . . . . ?
O20 Na20 Na22 O22 95.47(12) . . . . ?
O16 Na20 Na22 O22 -5.27(11) . . . . ?
O19 Na20 Na22 O22 -95.71(12) . . . . ?
C190 Na20 Na22 O22 -122.75(12) . . . . ?
C211 Na20 Na22 O22 140.55(13) . . . . ?
C159 Na20 Na22 O22 -3.9(4) . . . . ?
C151 Na20 Na22 O22 20.03(12) . . . . ?
C210 Na20 Na22 O22 140.21(12) . . . . ?
Na16 Na20 Na22 O22 -37.63(8) . . . . ?
C191 Na20 Na22 O22 -112.14(12) . . . . ?
C158 Na20 Na22 O22 32.31(17) . . . . ?
Na17 Na20 Na22 O22 38.74(8) . . . . ?
O20 Na20 Na22 O21 14.40(14) . . . . ?
O16 Na20 Na22 O21 -86.35(14) . . . . ?
O19 Na20 Na22 O21 -176.78(15) . . . . ?
C190 Na20 Na22 O21 156.17(15) . . . . ?
C211 Na20 Na22 O21 59.47(16) . . . . ?
C159 Na20 Na22 O21 -84.9(4) . . . . ?
C151 Na20 Na22 O21 -61.04(16) . . . . ?
C210 Na20 Na22 O21 59.13(15) . . . . ?
Na16 Na20 Na22 O21 -118.70(12) . . . . ?
C191 Na20 Na22 O21 166.79(14) . . . . ?
C158 Na20 Na22 O21 -48.8(2) . . . . ?
Na17 Na20 Na22 O21 -42.33(12) . . . . ?
O20 Na20 Na22 O19 -168.82(14) . . . . ?
O16 Na20 Na22 O19 90.44(12) . . . . ?
C190 Na20 Na22 O19 -27.04(12) . . . . ?
C211 Na20 Na22 O19 -123.74(14) . . . . ?
C159 Na20 Na22 O19 91.9(4) . . . . ?
C151 Na20 Na22 O19 115.74(13) . . . . ?
C210 Na20 Na22 O19 -124.08(13) . . . . ?
Na16 Na20 Na22 O19 58.08(9) . . . . ?
C191 Na20 Na22 O19 -16.43(12) . . . . ?
C158 Na20 Na22 O19 128.02(17) . . . . ?
Na17 Na20 Na22 O19 134.45(10) . . . . ?
O16 Na20 Na22 O20 -100.75(12) . . . . ?
O19 Na20 Na22 O20 168.82(14) . . . . ?
C190 Na20 Na22 O20 141.77(14) . . . . ?
C211 Na20 Na22 O20 45.07(13) . . . . ?
C159 Na20 Na22 O20 -99.3(4) . . . . ?
C151 Na20 Na22 O20 -75.44(13) . . . . ?
C210 Na20 Na22 O20 44.73(12) . . . . ?
Na16 Na20 Na22 O20 -133.10(11) . . . . ?
C191 Na20 Na22 O20 152.39(13) . . . . ?
C158 Na20 Na22 O20 -63.17(17) . . . . ?
Na17 Na20 Na22 O20 -56.73(10) . . . . ?
O20 Na20 Na22 O18 176.91(15) . . . . ?
O16 Na20 Na22 O18 76.16(14) . . . . ?
O19 Na20 Na22 O18 -14.28(14) . . . . ?
C190 Na20 Na22 O18 -41.32(15) . . . . ?
C211 Na20 Na22 O18 -138.02(14) . . . . ?
C159 Na20 Na22 O18 77.6(4) . . . . ?
C151 Na20 Na22 O18 101.46(14) . . . . ?
C210 Na20 Na22 O18 -138.36(14) . . . . ?
Na16 Na20 Na22 O18 43.80(12) . . . . ?
C191 Na20 Na22 O18 -30.71(15) . . . . ?
C158 Na20 Na22 O18 113.74(17) . . . . ?
Na17 Na20 Na22 O18 120.17(12) . . . . ?
O20 Na20 Na22 Na21 11.27(9) . . . . ?
O16 Na20 Na22 Na21 -89.48(8) . . . . ?
O19 Na20 Na22 Na21 -179.91(10) . . . . ?
C190 Na20 Na22 Na21 153.04(10) . . . . ?
C211 Na20 Na22 Na21 56.34(11) . . . . ?
C159 Na20 Na22 Na21 -88.1(4) . . . . ?
C151 Na20 Na22 Na21 -64.18(10) . . . . ?
C210 Na20 Na22 Na21 56.00(9) . . . . ?
Na16 Na20 Na22 Na21 -121.83(6) . . . . ?
C191 Na20 Na22 Na21 163.66(10) . . . . ?
C158 Na20 Na22 Na21 -51.90(15) . . . . ?
Na17 Na20 Na22 Na21 -45.46(5) . . . . ?
O20 Na20 Na22 Na15 129.22(11) . . . . ?
O16 Na20 Na22 Na15 28.47(9) . . . . ?
O19 Na20 Na22 Na15 -61.96(10) . . . . ?
C190 Na20 Na22 Na15 -89.00(11) . . . . ?
C211 Na20 Na22 Na15 174.29(11) . . . . ?
C159 Na20 Na22 Na15 29.9(4) . . . . ?
C151 Na20 Na22 Na15 53.78(11) . . . . ?
C210 Na20 Na22 Na15 173.95(9) . . . . ?
Na16 Na20 Na22 Na15 -3.88(6) . . . . ?
C191 Na20 Na22 Na15 -78.39(10) . . . . ?
C158 Na20 Na22 Na15 66.05(16) . . . . ?
Na17 Na20 Na22 Na15 72.49(6) . . . . ?
O20 Na20 Na22 Na19 178.45(10) . . . . ?
O16 Na20 Na22 Na19 77.70(8) . . . . ?
O19 Na20 Na22 Na19 -12.74(9) . . . . ?
C190 Na20 Na22 Na19 -39.78(10) . . . . ?
C211 Na20 Na22 Na19 -136.48(11) . . . . ?
C159 Na20 Na22 Na19 79.1(4) . . . . ?
C151 Na20 Na22 Na19 103.00(10) . . . . ?
C210 Na20 Na22 Na19 -136.82(9) . . . . ?
Na16 Na20 Na22 Na19 45.35(5) . . . . ?
C191 Na20 Na22 Na19 -29.16(10) . . . . ?
C158 Na20 Na22 Na19 115.28(15) . . . . ?
Na17 Na20 Na22 Na19 121.72(6) . . . . ?
O20 Na20 Na22 Na17 56.73(10) . . . . ?
O16 Na20 Na22 Na17 -44.01(8) . . . . ?
O19 Na20 Na22 Na17 -134.45(10) . . . . ?
C190 Na20 Na22 Na17 -161.49(11) . . . . ?
C211 Na20 Na22 Na17 101.81(11) . . . . ?
C159 Na20 Na22 Na17 -42.6(4) . . . . ?
C151 Na20 Na22 Na17 -18.71(10) . . . . ?
C210 Na20 Na22 Na17 101.47(9) . . . . ?
Na16 Na20 Na22 Na17 -76.37(5) . . . . ?
C191 Na20 Na22 Na17 -150.88(10) . . . . ?
C158 Na20 Na22 Na17 -6.43(14) . . . . ?
O20 Na20 Na22 Na16 133.10(11) . . . . ?
O16 Na20 Na22 Na16 32.36(8) . . . . ?
O19 Na20 Na22 Na16 -58.08(9) . . . . ?
C190 Na20 Na22 Na16 -85.12(10) . . . . ?
C211 Na20 Na22 Na16 178.18(12) . . . . ?
C159 Na20 Na22 Na16 33.8(4) . . . . ?
C151 Na20 Na22 Na16 57.66(10) . . . . ?
C210 Na20 Na22 Na16 177.84(10) . . . . ?
C191 Na20 Na22 Na16 -74.51(10) . . . . ?
C158 Na20 Na22 Na16 69.94(15) . . . . ?
Na17 Na20 Na22 Na16 76.37(5) . . . . ?
O20 Na20 Na22 Na14 63.47(10) . . . . ?
O16 Na20 Na22 Na14 -37.28(9) . . . . ?
O19 Na20 Na22 Na14 -127.71(10) . . . . ?
C190 Na20 Na22 Na14 -154.75(11) . . . . ?
C211 Na20 Na22 Na14 108.54(11) . . . . ?
C159 Na20 Na22 Na14 -35.9(4) . . . . ?
C151 Na20 Na22 Na14 -11.97(11) . . . . ?
C210 Na20 Na22 Na14 108.20(10) . . . . ?
Na16 Na20 Na22 Na14 -69.63(6) . . . . ?
C191 Na20 Na22 Na14 -144.14(10) . . . . ?
C158 Na20 Na22 Na14 0.30(16) . . . . ?
Na17 Na20 Na22 Na14 6.74(6) . . . . ?
O16 Na16 Na22 O22 86.40(13) . . . . ?
O19 Na16 Na22 O22 -177.52(14) . . . . ?
O15 Na16 Na22 O22 -81.61(12) . . . . ?
C138 Na16 Na22 O22 -101.67(15) . . . . ?
C144 Na16 Na22 O22 -32.47(19) . . . . ?
C139 Na16 Na22 O22 -89.0(2) . . . . ?
Na20 Na16 Na22 O22 120.59(11) . . . . ?
Na19 Na16 Na22 O22 -119.74(11) . . . . ?
Na15 Na16 Na22 O22 -55.21(10) . . . . ?
Na17 Na16 Na22 O22 53.57(10) . . . . ?
O16 Na16 Na22 O21 86.30(13) . . . . ?
O19 Na16 Na22 O21 -177.63(14) . . . . ?
O22 Na16 Na22 O21 -0.10(14) . . . . ?
O15 Na16 Na22 O21 -81.71(13) . . . . ?
C138 Na16 Na22 O21 -101.78(15) . . . . ?
C144 Na16 Na22 O21 -32.6(2) . . . . ?
C139 Na16 Na22 O21 -89.1(2) . . . . ?
Na20 Na16 Na22 O21 120.49(12) . . . . ?
Na19 Na16 Na22 O21 -119.84(12) . . . . ?
Na15 Na16 Na22 O21 -55.31(11) . . . . ?
Na17 Na16 Na22 O21 53.47(11) . . . . ?
O16 Na16 Na22 O19 -96.08(12) . . . . ?
O22 Na16 Na22 O19 177.52(14) . . . . ?
O15 Na16 Na22 O19 95.91(11) . . . . ?
C138 Na16 Na22 O19 75.85(14) . . . . ?
C144 Na16 Na22 O19 145.1(2) . . . . ?
C139 Na16 Na22 O19 88.5(2) . . . . ?
Na20 Na16 Na22 O19 -61.89(9) . . . . ?
Na19 Na16 Na22 O19 57.78(9) . . . . ?
Na15 Na16 Na22 O19 122.32(10) . . . . ?
Na17 Na16 Na22 O19 -128.91(10) . . . . ?
O16 Na16 Na22 O20 -3.50(10) . . . . ?
O19 Na16 Na22 O20 92.58(11) . . . . ?
O22 Na16 Na22 O20 -89.90(12) . . . . ?
O15 Na16 Na22 O20 -171.51(9) . . . . ?
C138 Na16 Na22 O20 168.43(12) . . . . ?
C144 Na16 Na22 O20 -122.36(18) . . . . ?
C139 Na16 Na22 O20 -178.89(19) . . . . ?
Na20 Na16 Na22 O20 30.69(7) . . . . ?
Na19 Na16 Na22 O20 150.36(8) . . . . ?
Na15 Na16 Na22 O20 -145.10(8) . . . . ?
Na17 Na16 Na22 O20 -36.33(7) . . . . ?
O16 Na16 Na22 O18 175.50(10) . . . . ?
O19 Na16 Na22 O18 -88.43(11) . . . . ?
O22 Na16 Na22 O18 89.10(12) . . . . ?
O15 Na16 Na22 O18 7.49(9) . . . . ?
C138 Na16 Na22 O18 -12.58(13) . . . . ?
C144 Na16 Na22 O18 56.63(18) . . . . ?
C139 Na16 Na22 O18 0.1(2) . . . . ?
Na20 Na16 Na22 O18 -150.31(8) . . . . ?
Na19 Na16 Na22 O18 -30.64(7) . . . . ?
Na15 Na16 Na22 O18 33.89(7) . . . . ?
Na17 Na16 Na22 O18 142.67(8) . . . . ?
O16 Na16 Na22 Na21 35.68(10) . . . . ?
O19 Na16 Na22 Na21 131.76(10) . . . . ?
O22 Na16 Na22 Na21 -50.72(11) . . . . ?
O15 Na16 Na22 Na21 -132.33(8) . . . . ?
C138 Na16 Na22 Na21 -152.39(11) . . . . ?
C144 Na16 Na22 Na21 -83.18(18) . . . . ?
C139 Na16 Na22 Na21 -139.71(18) . . . . ?
Na20 Na16 Na22 Na21 69.87(6) . . . . ?
Na19 Na16 Na22 Na21 -170.46(7) . . . . ?
Na15 Na16 Na22 Na21 -105.93(6) . . . . ?
Na17 Na16 Na22 Na21 2.85(5) . . . . ?
O16 Na16 Na22 Na15 141.60(9) . . . . ?
O19 Na16 Na22 Na15 -122.32(10) . . . . ?
O22 Na16 Na22 Na15 55.21(10) . . . . ?
O15 Na16 Na22 Na15 -26.40(7) . . . . ?
C138 Na16 Na22 Na15 -46.47(11) . . . . ?
C144 Na16 Na22 Na15 22.74(17) . . . . ?
C139 Na16 Na22 Na15 -33.79(19) . . . . ?
Na20 Na16 Na22 Na15 175.80(6) . . . . ?
Na19 Na16 Na22 Na15 -64.53(5) . . . . ?
Na17 Na16 Na22 Na15 108.78(5) . . . . ?
O16 Na16 Na22 Na19 -153.86(9) . . . . ?
O19 Na16 Na22 Na19 -57.78(9) . . . . ?
O22 Na16 Na22 Na19 119.74(11) . . . . ?
O15 Na16 Na22 Na19 38.13(7) . . . . ?
C138 Na16 Na22 Na19 18.07(11) . . . . ?
C144 Na16 Na22 Na19 87.27(17) . . . . ?
C139 Na16 Na22 Na19 30.75(18) . . . . ?
Na20 Na16 Na22 Na19 -119.67(6) . . . . ?
Na15 Na16 Na22 Na19 64.53(5) . . . . ?
Na17 Na16 Na22 Na19 173.31(6) . . . . ?
O16 Na16 Na22 Na17 32.83(8) . . . . ?
O19 Na16 Na22 Na17 128.91(10) . . . . ?
O22 Na16 Na22 Na17 -53.57(10) . . . . ?
O15 Na16 Na22 Na17 -135.18(8) . . . . ?
C138 Na16 Na22 Na17 -155.24(12) . . . . ?
C144 Na16 Na22 Na17 -86.04(17) . . . . ?
C139 Na16 Na22 Na17 -142.56(19) . . . . ?
Na20 Na16 Na22 Na17 67.02(5) . . . . ?
Na19 Na16 Na22 Na17 -173.31(6) . . . . ?
Na15 Na16 Na22 Na17 -108.78(5) . . . . ?
O16 Na16 Na22 Na20 -34.19(8) . . . . ?
O19 Na16 Na22 Na20 61.89(9) . . . . ?
O22 Na16 Na22 Na20 -120.59(11) . . . . ?
O15 Na16 Na22 Na20 157.80(8) . . . . ?
C138 Na16 Na22 Na20 137.74(12) . . . . ?
C144 Na16 Na22 Na20 -153.06(18) . . . . ?
C139 Na16 Na22 Na20 150.4(2) . . . . ?
Na19 Na16 Na22 Na20 119.67(6) . . . . ?
Na15 Na16 Na22 Na20 -175.80(6) . . . . ?
Na17 Na16 Na22 Na20 -67.02(5) . . . . ?
O16 Na16 Na22 Na14 86.94(8) . . . . ?
O19 Na16 Na22 Na14 -176.98(10) . . . . ?
O22 Na16 Na22 Na14 0.54(10) . . . . ?
O15 Na16 Na22 Na14 -81.07(7) . . . . ?
C138 Na16 Na22 Na14 -101.13(11) . . . . ?
C144 Na16 Na22 Na14 -31.92(18) . . . . ?
C139 Na16 Na22 Na14 -88.45(19) . . . . ?
Na20 Na16 Na22 Na14 121.13(5) . . . . ?
Na19 Na16 Na22 Na14 -119.20(5) . . . . ?
Na15 Na16 Na22 Na14 -54.66(4) . . . . ?
Na17 Na16 Na22 Na14 54.11(4) . . . . ?
O14 Na14 Na22 O22 85.08(13) . . . . ?
O21 Na14 Na22 O22 -178.79(14) . . . . ?
O17 Na14 Na22 O22 -84.57(12) . . . . ?
C164 Na14 Na22 O22 -104.11(15) . . . . ?
C170 Na14 Na22 O22 -36.5(2) . . . . ?
C165 Na14 Na22 O22 -91.5(2) . . . . ?
Na18 Na14 Na22 O22 119.72(11) . . . . ?
Na21 Na14 Na22 O22 -121.00(11) . . . . ?
Na17 Na14 Na22 O22 -54.91(11) . . . . ?
Na15 Na14 Na22 O22 54.27(11) . . . . ?
O14 Na14 Na22 O21 -96.12(12) . . . . ?
O22 Na14 Na22 O21 178.79(14) . . . . ?
O17 Na14 Na22 O21 94.23(11) . . . . ?
C164 Na14 Na22 O21 74.68(14) . . . . ?
C170 Na14 Na22 O21 142.3(2) . . . . ?
C165 Na14 Na22 O21 87.3(2) . . . . ?
Na18 Na14 Na22 O21 -61.49(9) . . . . ?
Na21 Na14 Na22 O21 57.79(9) . . . . ?
Na17 Na14 Na22 O21 123.89(10) . . . . ?
Na15 Na14 Na22 O21 -126.94(10) . . . . ?
O14 Na14 Na22 O19 81.65(13) . . . . ?
O22 Na14 Na22 O19 -3.43(14) . . . . ?
O21 Na14 Na22 O19 177.77(14) . . . . ?
O17 Na14 Na22 O19 -88.00(13) . . . . ?
C164 Na14 Na22 O19 -107.55(15) . . . . ?
C170 Na14 Na22 O19 -39.9(2) . . . . ?
C165 Na14 Na22 O19 -95.0(2) . . . . ?
Na18 Na14 Na22 O19 116.28(11) . . . . ?
Na21 Na14 Na22 O19 -124.43(11) . . . . ?
Na17 Na14 Na22 O19 -58.34(11) . . . . ?
Na15 Na14 Na22 O19 50.84(11) . . . . ?
O14 Na14 Na22 O20 172.18(10) . . . . ?
O22 Na14 Na22 O20 87.10(12) . . . . ?
O21 Na14 Na22 O20 -91.69(11) . . . . ?
O17 Na14 Na22 O20 2.53(10) . . . . ?
C164 Na14 Na22 O20 -17.01(13) . . . . ?
C170 Na14 Na22 O20 50.64(19) . . . . ?
C165 Na14 Na22 O20 -4.4(2) . . . . ?
Na18 Na14 Na22 O20 -153.18(8) . . . . ?
Na21 Na14 Na22 O20 -33.90(7) . . . . ?
Na17 Na14 Na22 O20 32.19(7) . . . . ?
Na15 Na14 Na22 O20 141.37(8) . . . . ?
O14 Na14 Na22 O18 -5.45(10) . . . . ?
O22 Na14 Na22 O18 -90.53(12) . . . . ?
O21 Na14 Na22 O18 90.67(11) . . . . ?
O17 Na14 Na22 O18 -175.10(10) . . . . ?
C164 Na14 Na22 O18 165.36(12) . . . . ?
C170 Na14 Na22 O18 -126.99(18) . . . . ?
C165 Na14 Na22 O18 177.93(19) . . . . ?
Na18 Na14 Na22 O18 29.19(7) . . . . ?
Na21 Na14 Na22 O18 148.47(8) . . . . ?
Na17 Na14 Na22 O18 -145.44(8) . . . . ?
Na15 Na14 Na22 O18 -36.26(7) . . . . ?
O14 Na14 Na22 Na21 -153.92(9) . . . . ?
O22 Na14 Na22 Na21 121.00(11) . . . . ?
O21 Na14 Na22 Na21 -57.79(9) . . . . ?
O17 Na14 Na22 Na21 36.43(8) . . . . ?
C164 Na14 Na22 Na21 16.89(11) . . . . ?
C170 Na14 Na22 Na21 84.54(18) . . . . ?
C165 Na14 Na22 Na21 29.46(19) . . . . ?
Na18 Na14 Na22 Na21 -119.28(6) . . . . ?
Na17 Na14 Na22 Na21 66.09(5) . . . . ?
Na15 Na14 Na22 Na21 175.27(6) . . . . ?
O14 Na14 Na22 Na15 30.82(8) . . . . ?
O22 Na14 Na22 Na15 -54.27(11) . . . . ?
O21 Na14 Na22 Na15 126.94(10) . . . . ?
O17 Na14 Na22 Na15 -138.84(8) . . . . ?
C164 Na14 Na22 Na15 -158.38(12) . . . . ?
C170 Na14 Na22 Na15 -90.72(18) . . . . ?
C165 Na14 Na22 Na15 -145.8(2) . . . . ?
Na18 Na14 Na22 Na15 65.45(5) . . . . ?
Na21 Na14 Na22 Na15 -175.27(6) . . . . ?
Na17 Na14 Na22 Na15 -109.17(5) . . . . ?
O14 Na14 Na22 Na19 33.59(10) . . . . ?
O22 Na14 Na22 Na19 -51.50(11) . . . . ?
O21 Na14 Na22 Na19 129.71(10) . . . . ?
O17 Na14 Na22 Na19 -136.07(8) . . . . ?
C164 Na14 Na22 Na19 -155.61(11) . . . . ?
C170 Na14 Na22 Na19 -87.95(18) . . . . ?
C165 Na14 Na22 Na19 -143.03(18) . . . . ?
Na18 Na14 Na22 Na19 68.22(6) . . . . ?
Na21 Na14 Na22 Na19 -172.50(7) . . . . ?
Na17 Na14 Na22 Na19 -106.40(6) . . . . ?
Na15 Na14 Na22 Na19 2.77(5) . . . . ?
O14 Na14 Na22 Na17 139.99(9) . . . . ?
O22 Na14 Na22 Na17 54.91(11) . . . . ?
O21 Na14 Na22 Na17 -123.89(10) . . . . ?
O17 Na14 Na22 Na17 -29.66(7) . . . . ?
C164 Na14 Na22 Na17 -49.21(11) . . . . ?
C170 Na14 Na22 Na17 18.45(17) . . . . ?
C165 Na14 Na22 Na17 -36.63(19) . . . . ?
Na18 Na14 Na22 Na17 174.62(6) . . . . ?
Na21 Na14 Na22 Na17 -66.09(5) . . . . ?
Na15 Na14 Na22 Na17 109.17(5) . . . . ?
O14 Na14 Na22 Na20 133.50(9) . . . . ?
O22 Na14 Na22 Na20 48.42(11) . . . . ?
O21 Na14 Na22 Na20 -130.37(10) . . . . ?
O17 Na14 Na22 Na20 -36.15(9) . . . . ?
C164 Na14 Na22 Na20 -55.69(13) . . . . ?
C170 Na14 Na22 Na20 11.96(19) . . . . ?
C165 Na14 Na22 Na20 -43.1(2) . . . . ?
Na18 Na14 Na22 Na20 168.14(7) . . . . ?
Na21 Na14 Na22 Na20 -72.58(6) . . . . ?
Na17 Na14 Na22 Na20 -6.49(5) . . . . ?
Na15 Na14 Na22 Na20 102.69(6) . . . . ?
O14 Na14 Na22 Na16 84.54(8) . . . . ?
O22 Na14 Na22 Na16 -0.54(10) . . . . ?
O21 Na14 Na22 Na16 -179.34(10) . . . . ?
O17 Na14 Na22 Na16 -85.11(8) . . . . ?
C164 Na14 Na22 Na16 -104.66(11) . . . . ?
C170 Na14 Na22 Na16 -37.00(18) . . . . ?
C165 Na14 Na22 Na16 -92.08(19) . . . . ?
Na18 Na14 Na22 Na16 119.17(5) . . . . ?
Na21 Na14 Na22 Na16 -121.54(5) . . . . ?
Na17 Na14 Na22 Na16 -55.45(5) . . . . ?
Na15 Na14 Na22 Na16 53.72(4) . . . . ?
O22 Na14 Na23 O14 59.63(14) . . . . ?
O21 Na14 Na23 O14 -58.15(14) . . . . ?
O17 Na14 Na23 O14 169.20(15) . . . . ?
C164 Na14 Na23 O14 -168.65(15) . . . . ?
C170 Na14 Na23 O14 151.94(15) . . . . ?
C165 Na14 Na23 O14 -177.11(15) . . . . ?
Na18 Na14 Na23 O14 -27.37(10) . . . . ?
Na21 Na14 Na23 O14 -129.34(18) . . . . ?
Na17 Na14 Na23 O14 112.93(14) . . . . ?
Na15 Na14 Na23 O14 29.87(10) . . . . ?
Na22 Na14 Na23 O14 7.69(13) . . . . ?
O14 Na14 Na23 O23 53.9(2) . . . . ?
O22 Na14 Na23 O23 113.6(2) . . . . ?
O21 Na14 Na23 O23 -4.2(3) . . . . ?
O17 Na14 Na23 O23 -136.9(2) . . . . ?
C164 Na14 Na23 O23 -114.7(2) . . . . ?
C170 Na14 Na23 O23 -154.1(2) . . . . ?
C165 Na14 Na23 O23 -123.2(2) . . . . ?
Na18 Na14 Na23 O23 26.6(2) . . . . ?
Na21 Na14 Na23 O23 -75.4(3) . . . . ?
Na17 Na14 Na23 O23 166.86(19) . . . . ?
Na15 Na14 Na23 O23 83.8(2) . . . . ?
Na22 Na14 Na23 O23 61.6(2) . . . . ?
O14 Na14 Na23 C125 -11.11(13) . . . . ?
O22 Na14 Na23 C125 48.52(14) . . . . ?
O21 Na14 Na23 C125 -69.26(14) . . . . ?
O17 Na14 Na23 C125 158.09(14) . . . . ?
C164 Na14 Na23 C125 -179.76(14) . . . . ?
C170 Na14 Na23 C125 140.83(14) . . . . ?
C165 Na14 Na23 C125 171.78(14) . . . . ?
Na18 Na14 Na23 C125 -38.49(10) . . . . ?
Na21 Na14 Na23 C125 -140.45(16) . . . . ?
Na17 Na14 Na23 C125 101.82(13) . . . . ?
Na15 Na14 Na23 C125 18.76(10) . . . . ?
Na22 Na14 Na23 C125 -3.42(14) . . . . ?
O14 Na14 Na23 C169 -143.92(15) . . . . ?
O22 Na14 Na23 C169 -84.29(14) . . . . ?
O21 Na14 Na23 C169 157.93(14) . . . . ?
O17 Na14 Na23 C169 25.28(14) . . . . ?
C164 Na14 Na23 C169 47.43(13) . . . . ?
C170 Na14 Na23 C169 8.02(14) . . . . ?
C165 Na14 Na23 C169 38.96(13) . . . . ?
Na18 Na14 Na23 C169 -171.30(11) . . . . ?
Na21 Na14 Na23 C169 86.73(17) . . . . ?
Na17 Na14 Na23 C169 -30.99(13) . . . . ?
Na15 Na14 Na23 C169 -114.05(11) . . . . ?
Na22 Na14 Na23 C169 -136.23(13) . . . . ?
O14 Na14 Na23 C168 -163.09(15) . . . . ?
O22 Na14 Na23 C168 -103.46(14) . . . . ?
O21 Na14 Na23 C168 138.76(14) . . . . ?
O17 Na14 Na23 C168 6.11(14) . . . . ?
C164 Na14 Na23 C168 28.26(14) . . . . ?
C170 Na14 Na23 C168 -11.15(14) . . . . ?
C165 Na14 Na23 C168 19.80(13) . . . . ?
Na18 Na14 Na23 C168 169.54(11) . . . . ?
Na21 Na14 Na23 C168 67.57(17) . . . . ?
Na17 Na14 Na23 C168 -50.16(14) . . . . ?
Na15 Na14 Na23 C168 -133.22(11) . . . . ?
Na22 Na14 Na23 C168 -155.40(12) . . . . ?
O14 Na14 Na23 C126 -37.68(13) . . . . ?
O22 Na14 Na23 C126 21.96(13) . . . . ?
O21 Na14 Na23 C126 -95.83(13) . . . . ?
O17 Na14 Na23 C126 131.52(12) . . . . ?
C164 Na14 Na23 C126 153.67(13) . . . . ?
C170 Na14 Na23 C126 114.27(13) . . . . ?
C165 Na14 Na23 C126 145.21(13) . . . . ?
Na18 Na14 Na23 C126 -65.05(9) . . . . ?
Na21 Na14 Na23 C126 -167.02(15) . . . . ?
Na17 Na14 Na23 C126 75.25(12) . . . . ?
Na15 Na14 Na23 C126 -7.80(9) . . . . ?
Na22 Na14 Na23 C126 -29.99(13) . . . . ?
O14 Na14 Na23 C131 -64.00(13) . . . . ?
O22 Na14 Na23 C131 -4.37(13) . . . . ?
O21 Na14 Na23 C131 -122.15(13) . . . . ?
O17 Na14 Na23 C131 105.20(12) . . . . ?
C164 Na14 Na23 C131 127.35(12) . . . . ?
C170 Na14 Na23 C131 87.94(13) . . . . ?
C165 Na14 Na23 C131 118.89(12) . . . . ?
Na18 Na14 Na23 C131 -91.37(9) . . . . ?
Na21 Na14 Na23 C131 166.66(15) . . . . ?
Na17 Na14 Na23 C131 48.93(12) . . . . ?
Na15 Na14 Na23 C131 -34.13(8) . . . . ?
Na22 Na14 Na23 C131 -56.31(12) . . . . ?
O22 Na15 Na24 O15 68.51(14) . . . . ?
O18 Na15 Na24 O15 -54.02(14) . . . . ?
O14 Na15 Na24 O15 169.30(14) . . . . ?
C125 Na15 Na24 O15 -169.53(14) . . . . ?
C126 Na15 Na24 O15 179.81(15) . . . . ?
C131 Na15 Na24 O15 146.46(14) . . . . ?
Na19 Na15 Na24 O15 -22.74(10) . . . . ?
Na18 Na15 Na24 O15 -136.75(18) . . . . ?
Na16 Na15 Na24 O15 35.61(10) . . . . ?
Na22 Na15 Na24 O15 21.85(13) . . . . ?
Na14 Na15 Na24 O15 117.46(13) . . . . ?
O15 Na15 Na24 O24 83.02(15) . . . . ?
O22 Na15 Na24 O24 151.53(14) . . . . ?
O18 Na15 Na24 O24 29.00(17) . . . . ?
O14 Na15 Na24 O24 -107.68(14) . . . . ?
C125 Na15 Na24 O24 -86.51(15) . . . . ?
C126 Na15 Na24 O24 -97.17(15) . . . . ?
C131 Na15 Na24 O24 -130.52(15) . . . . ?
Na19 Na15 Na24 O24 60.28(12) . . . . ?
Na18 Na15 Na24 O24 -53.7(2) . . . . ?
Na16 Na15 Na24 O24 118.63(12) . . . . ?
Na22 Na15 Na24 O24 104.87(13) . . . . ?
Na14 Na15 Na24 O24 -159.52(11) . . . . ?
O15 Na15 Na24 C138 -4.01(13) . . . . ?
O22 Na15 Na24 C138 64.50(13) . . . . ?
O18 Na15 Na24 C138 -58.03(14) . . . . ?
O14 Na15 Na24 C138 165.29(12) . . . . ?
C125 Na15 Na24 C138 -173.54(13) . . . . ?
C126 Na15 Na24 C138 175.80(14) . . . . ?
C131 Na15 Na24 C138 142.45(13) . . . . ?
Na19 Na15 Na24 C138 -26.75(10) . . . . ?
Na18 Na15 Na24 C138 -140.76(17) . . . . ?
Na16 Na15 Na24 C138 31.60(10) . . . . ?
Na22 Na15 Na24 C138 17.84(13) . . . . ?
Na14 Na15 Na24 C138 113.45(11) . . . . ?
O15 Na15 Na24 C129 -153.35(15) . . . . ?
O22 Na15 Na24 C129 -84.84(14) . . . . ?
O18 Na15 Na24 C129 152.62(14) . . . . ?
O14 Na15 Na24 C129 15.95(14) . . . . ?
C125 Na15 Na24 C129 37.12(14) . . . . ?
C126 Na15 Na24 C129 26.46(14) . . . . ?
C131 Na15 Na24 C129 -6.89(14) . . . . ?
Na19 Na15 Na24 C129 -176.09(11) . . . . ?
Na18 Na15 Na24 C129 69.90(18) . . . . ?
Na16 Na15 Na24 C129 -117.75(11) . . . . ?
Na22 Na15 Na24 C129 -131.50(13) . . . . ?
Na14 Na15 Na24 C129 -35.89(13) . . . . ?
O15 Na15 Na24 C128 177.74(15) . . . . ?
O22 Na15 Na24 C128 -113.75(14) . . . . ?
O18 Na15 Na24 C128 123.72(14) . . . . ?
O14 Na15 Na24 C128 -12.96(13) . . . . ?
C125 Na15 Na24 C128 8.21(14) . . . . ?
C126 Na15 Na24 C128 -2.45(14) . . . . ?
C131 Na15 Na24 C128 -35.80(13) . . . . ?
Na19 Na15 Na24 C128 155.01(11) . . . . ?
Na18 Na15 Na24 C128 40.99(18) . . . . ?
Na16 Na15 Na24 C128 -146.65(11) . . . . ?
Na22 Na15 Na24 C128 -160.41(12) . . . . ?
Na14 Na15 Na24 C128 -64.80(12) . . . . ?
O15 Na15 Na24 C144 -57.59(13) . . . . ?
O22 Na15 Na24 C144 10.92(13) . . . . ?
O18 Na15 Na24 C144 -111.61(13) . . . . ?
O14 Na15 Na24 C144 111.72(11) . . . . ?
C125 Na15 Na24 C144 132.88(12) . . . . ?
C126 Na15 Na24 C144 122.22(13) . . . . ?
C131 Na15 Na24 C144 88.87(12) . . . . ?
Na19 Na15 Na24 C144 -80.32(9) . . . . ?
Na18 Na15 Na24 C144 165.66(16) . . . . ?
Na16 Na15 Na24 C144 -21.98(9) . . . . ?
Na22 Na15 Na24 C144 -35.73(13) . . . . ?
Na14 Na15 Na24 C144 59.87(11) . . . . ?
O15 Na15 Na24 C130 -136.88(14) . . . . ?
O22 Na15 Na24 C130 -68.37(13) . . . . ?
O18 Na15 Na24 C130 169.09(13) . . . . ?
O14 Na15 Na24 C130 32.42(12) . . . . ?
C125 Na15 Na24 C130 53.59(12) . . . . ?
C126 Na15 Na24 C130 42.93(12) . . . . ?
C131 Na15 Na24 C130 9.58(12) . . . . ?
Na19 Na15 Na24 C130 -159.62(10) . . . . ?
Na18 Na15 Na24 C130 86.37(17) . . . . ?
Na16 Na15 Na24 C130 -101.28(9) . . . . ?
Na22 Na15 Na24 C130 -115.03(12) . . . . ?
Na14 Na15 Na24 C130 -19.42(11) . . . . ?
O15 Na15 Na24 C139 -29.32(13) . . . . ?
O22 Na15 Na24 C139 39.19(13) . . . . ?
O18 Na15 Na24 C139 -83.34(13) . . . . ?
O14 Na15 Na24 C139 139.98(11) . . . . ?
C125 Na15 Na24 C139 161.15(12) . . . . ?
C126 Na15 Na24 C139 150.49(13) . . . . ?
C131 Na15 Na24 C139 117.14(13) . . . . ?
Na19 Na15 Na24 C139 -52.06(9) . . . . ?
Na18 Na15 Na24 C139 -166.07(16) . . . . ?
Na16 Na15 Na24 C139 6.29(9) . . . . ?
Na22 Na15 Na24 C139 -7.47(13) . . . . ?
Na14 Na15 Na24 C139 88.14(11) . . . . ?
O19 Na16 Na25 O16 -60.43(15) . . . . ?
O22 Na16 Na25 O16 60.60(15) . . . . ?
O15 Na16 Na25 O16 167.76(14) . . . . ?
C138 Na16 Na25 O16 -169.98(15) . . . . ?
C144 Na16 Na25 O16 149.98(15) . . . . ?
C139 Na16 Na25 O16 -178.00(15) . . . . ?
Na20 Na16 Na25 O16 -27.07(11) . . . . ?
Na19 Na16 Na25 O16 -131.67(17) . . . . ?
Na15 Na16 Na25 O16 115.75(14) . . . . ?
Na22 Na16 Na25 O16 7.17(14) . . . . ?
Na17 Na16 Na25 O16 31.17(11) . . . . ?
O16 Na16 Na25 O25 39.8(3) . . . . ?
O19 Na16 Na25 O25 -20.6(4) . . . . ?
O22 Na16 Na25 O25 100.4(4) . . . . ?
O15 Na16 Na25 O25 -152.5(3) . . . . ?
C138 Na16 Na25 O25 -130.2(3) . . . . ?
C144 Na16 Na25 O25 -170.2(4) . . . . ?
C139 Na16 Na25 O25 -138.2(4) . . . . ?
Na20 Na16 Na25 O25 12.7(3) . . . . ?
Na19 Na16 Na25 O25 -91.9(4) . . . . ?
Na15 Na16 Na25 O25 155.5(3) . . . . ?
Na22 Na16 Na25 O25 47.0(4) . . . . ?
Na17 Na16 Na25 O25 71.0(3) . . . . ?
O16 Na16 Na25 C151 -7.86(14) . . . . ?
O19 Na16 Na25 C151 -68.29(14) . . . . ?
O22 Na16 Na25 C151 52.73(14) . . . . ?
O15 Na16 Na25 C151 159.90(13) . . . . ?
C138 Na16 Na25 C151 -177.84(13) . . . . ?
C144 Na16 Na25 C151 142.12(15) . . . . ?
C139 Na16 Na25 C151 174.14(14) . . . . ?
Na20 Na16 Na25 C151 -34.93(10) . . . . ?
Na19 Na16 Na25 C151 -139.54(15) . . . . ?
Na15 Na16 Na25 C151 107.88(13) . . . . ?
Na22 Na16 Na25 C151 -0.69(14) . . . . ?
Na17 Na16 Na25 C151 23.31(10) . . . . ?
O16 Na16 Na25 C142 -160.66(16) . . . . ?
O19 Na16 Na25 C142 138.91(15) . . . . ?
O22 Na16 Na25 C142 -100.06(15) . . . . ?
O15 Na16 Na25 C142 7.10(15) . . . . ?
C138 Na16 Na25 C142 29.36(14) . . . . ?
C144 Na16 Na25 C142 -10.68(14) . . . . ?
C139 Na16 Na25 C142 21.35(14) . . . . ?
Na20 Na16 Na25 C142 172.28(12) . . . . ?
Na19 Na16 Na25 C142 67.67(17) . . . . ?
Na15 Na16 Na25 C142 -44.91(15) . . . . ?
Na22 Na16 Na25 C142 -153.49(13) . . . . ?
Na17 Na16 Na25 C142 -129.49(12) . . . . ?
O16 Na16 Na25 C143 -141.17(15) . . . . ?
O19 Na16 Na25 C143 158.40(14) . . . . ?
O22 Na16 Na25 C143 -80.58(14) . . . . ?
O15 Na16 Na25 C143 26.59(13) . . . . ?
C138 Na16 Na25 C143 48.85(13) . . . . ?
C144 Na16 Na25 C143 8.81(14) . . . . ?
C139 Na16 Na25 C143 40.83(13) . . . . ?
Na20 Na16 Na25 C143 -168.24(11) . . . . ?
Na19 Na16 Na25 C143 87.15(16) . . . . ?
Na15 Na16 Na25 C143 -25.42(14) . . . . ?
Na22 Na16 Na25 C143 -134.00(13) . . . . ?
Na17 Na16 Na25 C143 -110.00(11) . . . . ?
O16 Na16 Na25 C141 173.31(15) . . . . ?
O19 Na16 Na25 C141 112.88(14) . . . . ?
O22 Na16 Na25 C141 -126.10(14) . . . . ?
O15 Na16 Na25 C141 -18.93(13) . . . . ?
C138 Na16 Na25 C141 3.33(13) . . . . ?
C144 Na16 Na25 C141 -36.71(13) . . . . ?
C139 Na16 Na25 C141 -4.69(13) . . . . ?
Na20 Na16 Na25 C141 146.24(10) . . . . ?
Na19 Na16 Na25 C141 41.63(16) . . . . ?
Na15 Na16 Na25 C141 -70.95(13) . . . . ?
Na22 Na16 Na25 C141 -179.52(12) . . . . ?
Na17 Na16 Na25 C141 -155.52(10) . . . . ?
O16 Na16 Na25 C241 99.45(16) . . . . ?
O19 Na16 Na25 C241 39.02(17) . . . . ?
O22 Na16 Na25 C241 160.04(15) . . . . ?
O15 Na16 Na25 C241 -92.79(15) . . . . ?
C138 Na16 Na25 C241 -70.53(15) . . . . ?
C144 Na16 Na25 C241 -110.57(16) . . . . ?
C139 Na16 Na25 C241 -78.55(15) . . . . ?
Na20 Na16 Na25 C241 72.38(13) . . . . ?
Na19 Na16 Na25 C241 -32.23(19) . . . . ?
Na15 Na16 Na25 C241 -144.80(13) . . . . ?
Na22 Na16 Na25 C241 106.62(15) . . . . ?
Na17 Na16 Na25 C241 130.62(13) . . . . ?
O16 Na16 Na25 C144 -149.98(15) . . . . ?
O19 Na16 Na25 C144 149.59(15) . . . . ?
O22 Na16 Na25 C144 -89.39(14) . . . . ?
O15 Na16 Na25 C144 17.78(13) . . . . ?
C138 Na16 Na25 C144 40.04(13) . . . . ?
C139 Na16 Na25 C144 32.02(12) . . . . ?
Na20 Na16 Na25 C144 -177.05(11) . . . . ?
Na19 Na16 Na25 C144 78.34(16) . . . . ?
Na15 Na16 Na25 C144 -34.23(13) . . . . ?
Na22 Na16 Na25 C144 -142.81(14) . . . . ?
Na17 Na16 Na25 C144 -118.81(11) . . . . ?
O16 Na16 Na25 C152 -33.66(13) . . . . ?
O19 Na16 Na25 C152 -94.09(13) . . . . ?
O22 Na16 Na25 C152 26.93(13) . . . . ?
O15 Na16 Na25 C152 134.10(11) . . . . ?
C138 Na16 Na25 C152 156.36(12) . . . . ?
C144 Na16 Na25 C152 116.32(13) . . . . ?
C139 Na16 Na25 C152 148.34(12) . . . . ?
Na20 Na16 Na25 C152 -60.73(9) . . . . ?
Na19 Na16 Na25 C152 -165.34(14) . . . . ?
Na15 Na16 Na25 C152 82.08(12) . . . . ?
Na22 Na16 Na25 C152 -26.49(13) . . . . ?
Na17 Na16 Na25 C152 -2.49(8) . . . . ?
O20 Na17 Na26 O17 -55.81(15) . . . . ?
O22 Na17 Na26 O17 64.03(15) . . . . ?
O16 Na17 Na26 O17 168.60(14) . . . . ?
C152 Na17 Na26 O17 -179.30(15) . . . . ?
C151 Na17 Na26 O17 -170.19(15) . . . . ?
C157 Na17 Na26 O17 148.77(15) . . . . ?
Na21 Na17 Na26 O17 -24.57(11) . . . . ?
Na20 Na17 Na26 O17 -128.94(19) . . . . ?
Na14 Na17 Na26 O17 34.41(11) . . . . ?
Na22 Na17 Na26 O17 12.86(14) . . . . ?
Na16 Na17 Na26 O17 114.10(14) . . . . ?
O17 Na17 Na26 O26 83.5(2) . . . . ?
O20 Na17 Na26 O26 27.7(2) . . . . ?
O22 Na17 Na26 O26 147.5(2) . . . . ?
O16 Na17 Na26 O26 -107.9(2) . . . . ?
C152 Na17 Na26 O26 -95.8(2) . . . . ?
C151 Na17 Na26 O26 -86.7(2) . . . . ?
C157 Na17 Na26 O26 -127.7(2) . . . . ?
Na21 Na17 Na26 O26 58.9(2) . . . . ?
Na20 Na17 Na26 O26 -45.4(3) . . . . ?
Na14 Na17 Na26 O26 117.90(19) . . . . ?
Na22 Na17 Na26 O26 96.4(2) . . . . ?
Na16 Na17 Na26 O26 -162.41(18) . . . . ?
O17 Na17 Na26 C164 -5.47(14) . . . . ?
O20 Na17 Na26 C164 -61.28(15) . . . . ?
O22 Na17 Na26 C164 58.56(15) . . . . ?
O16 Na17 Na26 C164 163.13(13) . . . . ?
C152 Na17 Na26 C164 175.24(14) . . . . ?
C151 Na17 Na26 C164 -175.66(14) . . . . ?
C157 Na17 Na26 C164 143.31(14) . . . . ?
Na21 Na17 Na26 C164 -30.04(11) . . . . ?
Na20 Na17 Na26 C164 -134.41(18) . . . . ?
Na14 Na17 Na26 C164 28.94(11) . . . . ?
Na22 Na17 Na26 C164 7.40(14) . . . . ?
Na16 Na17 Na26 C164 108.63(13) . . . . ?
O17 Na17 Na26 C155 -156.53(17) . . . . ?
O20 Na17 Na26 C155 147.66(15) . . . . ?
O22 Na17 Na26 C155 -92.50(15) . . . . ?
O16 Na17 Na26 C155 12.07(15) . . . . ?
C152 Na17 Na26 C155 24.18(14) . . . . ?
C151 Na17 Na26 C155 33.28(15) . . . . ?
C157 Na17 Na26 C155 -7.75(15) . . . . ?
Na21 Na17 Na26 C155 178.90(12) . . . . ?
Na20 Na17 Na26 C155 74.5(2) . . . . ?
Na14 Na17 Na26 C155 -122.12(12) . . . . ?
Na22 Na17 Na26 C155 -143.66(13) . . . . ?
Na16 Na17 Na26 C155 -42.43(15) . . . . ?
O17 Na17 Na26 C154 175.21(17) . . . . ?
O20 Na17 Na26 C154 119.41(15) . . . . ?
O22 Na17 Na26 C154 -120.75(15) . . . . ?
O16 Na17 Na26 C154 -16.19(14) . . . . ?
C152 Na17 Na26 C154 -4.08(14) . . . . ?
C151 Na17 Na26 C154 5.02(14) . . . . ?
C157 Na17 Na26 C154 -36.01(14) . . . . ?
Na21 Na17 Na26 C154 150.64(12) . . . . ?
Na20 Na17 Na26 C154 46.3(2) . . . . ?
Na14 Na17 Na26 C154 -150.37(12) . . . . ?
Na22 Na17 Na26 C154 -171.92(13) . . . . ?
Na16 Na17 Na26 C154 -70.68(14) . . . . ?
O17 Na17 Na26 C165 -31.67(13) . . . . ?
O20 Na17 Na26 C165 -87.48(14) . . . . ?
O22 Na17 Na26 C165 32.36(14) . . . . ?
O16 Na17 Na26 C165 136.93(12) . . . . ?
C152 Na17 Na26 C165 149.03(13) . . . . ?
C151 Na17 Na26 C165 158.14(13) . . . . ?
C157 Na17 Na26 C165 117.10(13) . . . . ?
Na21 Na17 Na26 C165 -56.24(10) . . . . ?
Na20 Na17 Na26 C165 -160.61(17) . . . . ?
Na14 Na17 Na26 C165 2.74(10) . . . . ?
Na22 Na17 Na26 C165 -18.81(14) . . . . ?
Na16 Na17 Na26 C165 82.43(13) . . . . ?
O17 Na17 Na26 C170 -58.94(13) . . . . ?
O20 Na17 Na26 C170 -114.75(14) . . . . ?
O22 Na17 Na26 C170 5.09(14) . . . . ?
O16 Na17 Na26 C170 109.66(12) . . . . ?
C152 Na17 Na26 C170 121.76(13) . . . . ?
C151 Na17 Na26 C170 130.86(13) . . . . ?
C157 Na17 Na26 C170 89.83(13) . . . . ?
Na21 Na17 Na26 C170 -83.51(9) . . . . ?
Na20 Na17 Na26 C170 172.12(17) . . . . ?
Na14 Na17 Na26 C170 -24.53(9) . . . . ?
Na22 Na17 Na26 C170 -46.08(13) . . . . ?
Na16 Na17 Na26 C170 55.16(12) . . . . ?
O17 Na17 Na26 C156 -139.26(15) . . . . ?
O20 Na17 Na26 C156 164.93(14) . . . . ?
O22 Na17 Na26 C156 -75.23(14) . . . . ?
O16 Na17 Na26 C156 29.34(13) . . . . ?
C152 Na17 Na26 C156 41.44(13) . . . . ?
C151 Na17 Na26 C156 50.55(13) . . . . ?
C157 Na17 Na26 C156 9.51(13) . . . . ?
Na21 Na17 Na26 C156 -163.83(10) . . . . ?
Na20 Na17 Na26 C156 91.80(18) . . . . ?
Na14 Na17 Na26 C156 -104.85(10) . . . . ?
Na22 Na17 Na26 C156 -126.40(13) . . . . ?
Na16 Na17 Na26 C156 -25.16(13) . . . . ?
O17 Na17 Na26 C246 -2.2(4) . . . . ?
O20 Na17 Na26 C246 -58.0(4) . . . . ?
O22 Na17 Na26 C246 61.8(4) . . . . ?
O16 Na17 Na26 C246 166.4(4) . . . . ?
C152 Na17 Na26 C246 178.5(4) . . . . ?
C151 Na17 Na26 C246 -172.4(4) . . . . ?
C157 Na17 Na26 C246 146.5(4) . . . . ?
Na21 Na17 Na26 C246 -26.8(4) . . . . ?
Na20 Na17 Na26 C246 -131.2(4) . . . . ?
Na14 Na17 Na26 C246 32.2(4) . . . . ?
Na22 Na17 Na26 C246 10.6(4) . . . . ?
Na16 Na17 Na26 C246 111.9(4) . . . . ?
O22 Na14 O14 C125 -21.7(7) . . . . ?
O21 Na14 O14 C125 -114.0(6) . . . . ?
O17 Na14 O14 C125 78.5(8) . . . . ?
C164 Na14 O14 C125 126.1(6) . . . . ?
C170 Na14 O14 C125 84.1(7) . . . . ?
C165 Na14 O14 C125 111.7(6) . . . . ?
Na18 Na14 O14 C125 -107.9(7) . . . . ?
Na21 Na14 O14 C125 -116.5(6) . . . . ?
Na17 Na14 O14 C125 -9.1(7) . . . . ?
Na15 Na14 O14 C125 -31.2(6) . . . . ?
Na22 Na14 O14 C125 -66.3(7) . . . . ?
O22 Na14 O14 Na23 -130.47(12) . . . . ?
O21 Na14 O14 Na23 137.18(11) . . . . ?
O17 Na14 O14 Na23 -30.3(4) . . . . ?
C164 Na14 O14 Na23 17.3(2) . . . . ?
C170 Na14 O14 Na23 -24.71(13) . . . . ?
C165 Na14 O14 Na23 2.95(15) . . . . ?
Na18 Na14 O14 Na23 143.33(13) . . . . ?
Na21 Na14 O14 Na23 134.71(15) . . . . ?
Na17 Na14 O14 Na23 -117.88(12) . . . . ?
Na15 Na14 O14 Na23 -140.00(13) . . . . ?
Na22 Na14 O14 Na23 -175.09(8) . . . . ?
O22 Na14 O14 Na18 86.20(11) . . . . ?
O21 Na14 O14 Na18 -6.15(10) . . . . ?
O17 Na14 O14 Na18 -173.7(3) . . . . ?
C164 Na14 O14 Na18 -125.99(18) . . . . ?
C170 Na14 O14 Na18 -168.04(11) . . . . ?
C165 Na14 O14 Na18 -140.38(12) . . . . ?
Na21 Na14 O14 Na18 -8.6(2) . . . . ?
Na17 Na14 O14 Na18 98.79(13) . . . . ?
Na15 Na14 O14 Na18 76.68(8) . . . . ?
Na22 Na14 O14 Na18 41.58(8) . . . . ?
O22 Na14 O14 Na15 9.52(11) . . . . ?
O21 Na14 O14 Na15 -82.82(10) . . . . ?
O17 Na14 O14 Na15 109.7(3) . . . . ?
C164 Na14 O14 Na15 157.33(17) . . . . ?
C170 Na14 O14 Na15 115.29(11) . . . . ?
C165 Na14 O14 Na15 142.94(11) . . . . ?
Na18 Na14 O14 Na15 -76.68(8) . . . . ?
Na21 Na14 O14 Na15 -85.30(18) . . . . ?
Na17 Na14 O14 Na15 22.12(16) . . . . ?
Na22 Na14 O14 Na15 -35.09(8) . . . . ?
O23 Na23 O14 C125 47.0(2) . . . . ?
C169 Na23 O14 C125 -124.4(2) . . . . ?
C168 Na23 O14 C125 -137.4(2) . . . . ?
C126 Na23 O14 C125 -30.27(19) . . . . ?
C131 Na23 O14 C125 -62.4(2) . . . . ?
Na14 Na23 O14 C125 -159.8(2) . . . . ?
O23 Na23 O14 Na14 -153.16(12) . . . . ?
C125 Na23 O14 Na14 159.8(2) . . . . ?
C169 Na23 O14 Na14 35.42(14) . . . . ?
C168 Na23 O14 Na14 22.4(2) . . . . ?
C126 Na23 O14 Na14 129.56(15) . . . . ?
C131 Na23 O14 Na14 97.44(12) . . . . ?
O23 Na23 O14 Na18 -64.3(2) . . . . ?
C125 Na23 O14 Na18 -111.3(3) . . . . ?
C169 Na23 O14 Na18 124.3(2) . . . . ?
C168 Na23 O14 Na18 111.3(2) . . . . ?
C126 Na23 O14 Na18 -141.6(2) . . . . ?
C131 Na23 O14 Na18 -173.7(2) . . . . ?
Na14 Na23 O14 Na18 88.9(2) . . . . ?
O23 Na23 O14 Na15 111.33(19) . . . . ?
C125 Na23 O14 Na15 64.3(2) . . . . ?
C169 Na23 O14 Na15 -60.1(2) . . . . ?
C168 Na23 O14 Na15 -73.1(2) . . . . ?
C126 Na23 O14 Na15 34.04(16) . . . . ?
C131 Na23 O14 Na15 1.92(16) . . . . ?
Na14 Na23 O14 Na15 -95.52(19) . . . . ?
O18 Na18 O14 C125 67.6(2) . . . . ?
O21 Na18 O14 C125 164.9(2) . . . . ?
C216 Na18 O14 C125 -170.3(2) . . . . ?
C133 Na18 O14 C125 -52.3(2) . . . . ?
C185 Na18 O14 C125 -15.7(3) . . . . ?
C217 Na18 O14 C125 -140.8(2) . . . . ?
C184 Na18 O14 C125 34.5(3) . . . . ?
Na14 Na18 O14 C125 159.1(2) . . . . ?
Na15 Na18 O14 C125 70.96(19) . . . . ?
C132 Na18 O14 C125 -23.3(2) . . . . ?
O18 Na18 O14 Na14 -91.43(10) . . . . ?
O21 Na18 O14 Na14 5.84(10) . . . . ?
C216 Na18 O14 Na14 30.65(13) . . . . ?
C133 Na18 O14 Na14 148.60(13) . . . . ?
C185 Na18 O14 Na14 -174.73(17) . . . . ?
C217 Na18 O14 Na14 60.15(11) . . . . ?
C125 Na18 O14 Na14 -159.1(2) . . . . ?
C184 Na18 O14 Na14 -124.6(2) . . . . ?
Na15 Na18 O14 Na14 -88.09(8) . . . . ?
C132 Na18 O14 Na14 177.69(14) . . . . ?
O18 Na18 O14 Na23 173.77(19) . . . . ?
O21 Na18 O14 Na23 -89.0(2) . . . . ?
C216 Na18 O14 Na23 -64.2(2) . . . . ?
C133 Na18 O14 Na23 53.8(2) . . . . ?
C185 Na18 O14 Na23 90.5(3) . . . . ?
C217 Na18 O14 Na23 -34.7(2) . . . . ?
C125 Na18 O14 Na23 106.1(3) . . . . ?
C184 Na18 O14 Na23 140.6(2) . . . . ?
Na14 Na18 O14 Na23 -94.8(2) . . . . ?
Na15 Na18 O14 Na23 177.1(2) . . . . ?
C132 Na18 O14 Na23 82.9(2) . . . . ?
O18 Na18 O14 Na15 -3.33(10) . . . . ?
O21 Na18 O14 Na15 93.93(9) . . . . ?
C216 Na18 O14 Na15 118.74(12) . . . . ?
C133 Na18 O14 Na15 -123.30(12) . . . . ?
C185 Na18 O14 Na15 -86.63(19) . . . . ?
C217 Na18 O14 Na15 148.24(10) . . . . ?
C125 Na18 O14 Na15 -70.96(19) . . . . ?
C184 Na18 O14 Na15 -36.5(2) . . . . ?
Na14 Na18 O14 Na15 88.09(8) . . . . ?
C132 Na18 O14 Na15 -94.22(12) . . . . ?
O15 Na15 O14 C125 63.0(4) . . . . ?
O22 Na15 O14 C125 159.2(2) . . . . ?
O18 Na15 O14 C125 -105.7(2) . . . . ?
C126 Na15 O14 C125 31.6(2) . . . . ?
C131 Na15 O14 C125 66.3(2) . . . . ?
Na19 Na15 O14 C125 -112.6(2) . . . . ?
Na18 Na15 O14 C125 -109.0(2) . . . . ?
Na16 Na15 O14 C125 148.9(2) . . . . ?
Na22 Na15 O14 C125 -156.5(2) . . . . ?
Na14 Na15 O14 C125 168.8(2) . . . . ?
O15 Na15 O14 Na14 -105.7(3) . . . . ?
O22 Na15 O14 Na14 -9.53(11) . . . . ?
O18 Na15 O14 Na14 85.50(10) . . . . ?
C125 Na15 O14 Na14 -168.8(2) . . . . ?
C126 Na15 O14 Na14 -137.16(15) . . . . ?
C131 Na15 O14 Na14 -102.47(12) . . . . ?
Na19 Na15 O14 Na14 78.59(17) . . . . ?
Na18 Na15 O14 Na14 82.25(9) . . . . ?
Na16 Na15 O14 Na14 -19.88(14) . . . . ?
Na22 Na15 O14 Na14 34.68(8) . . . . ?
O15 Na15 O14 Na23 -5.3(4) . . . . ?
O22 Na15 O14 Na23 90.87(19) . . . . ?
O18 Na15 O14 Na23 -174.10(17) . . . . ?
C125 Na15 O14 Na23 -68.4(2) . . . . ?
C126 Na15 O14 Na23 -36.76(18) . . . . ?
C131 Na15 O14 Na23 -2.07(17) . . . . ?
Na19 Na15 O14 Na23 178.99(13) . . . . ?
Na18 Na15 O14 Na23 -177.3(2) . . . . ?
Na16 Na15 O14 Na23 80.5(2) . . . . ?
Na22 Na15 O14 Na23 135.08(17) . . . . ?
Na14 Na15 O14 Na23 100.40(19) . . . . ?
O15 Na15 O14 Na18 172.0(3) . . . . ?
O22 Na15 O14 Na18 -91.79(11) . . . . ?
O18 Na15 O14 Na18 3.25(9) . . . . ?
C125 Na15 O14 Na18 109.0(2) . . . . ?
C126 Na15 O14 Na18 140.58(14) . . . . ?
C131 Na15 O14 Na18 175.28(12) . . . . ?
Na19 Na15 O14 Na18 -3.67(18) . . . . ?
Na16 Na15 O14 Na18 -102.13(11) . . . . ?
Na22 Na15 O14 Na18 -47.57(7) . . . . ?
Na14 Na15 O14 Na18 -82.25(9) . . . . ?
O22 Na15 O15 C138 14.7(13) . . . . ?
O18 Na15 O15 C138 -81.9(13) . . . . ?
O14 Na15 O15 C138 109.5(13) . . . . ?
C125 Na15 O15 C138 150.8(13) . . . . ?
C126 Na15 O15 C138 135.7(13) . . . . ?
C131 Na15 O15 C138 106.6(13) . . . . ?
Na19 Na15 O15 C138 -73.3(13) . . . . ?
Na18 Na15 O15 C138 -83.5(13) . . . . ?
Na16 Na15 O15 C138 4.7(13) . . . . ?
Na22 Na15 O15 C138 -30.1(13) . . . . ?
Na14 Na15 O15 C138 27.4(14) . . . . ?
O22 Na15 O15 Na24 -121.20(12) . . . . ?
O18 Na15 O15 Na24 142.21(10) . . . . ?
O14 Na15 O15 Na24 -26.4(3) . . . . ?
C125 Na15 O15 Na24 14.8(2) . . . . ?
C126 Na15 O15 Na24 -0.18(14) . . . . ?
C131 Na15 O15 Na24 -29.27(12) . . . . ?
Na19 Na15 O15 Na24 150.81(13) . . . . ?
Na18 Na15 O15 Na24 140.61(16) . . . . ?
Na16 Na15 O15 Na24 -131.18(13) . . . . ?
Na22 Na15 O15 Na24 -166.05(8) . . . . ?
Na14 Na15 O15 Na24 -108.51(12) . . . . ?
O22 Na15 O15 Na19 87.99(11) . . . . ?
O18 Na15 O15 Na19 -8.60(10) . . . . ?
O14 Na15 O15 Na19 -177.2(3) . . . . ?
C125 Na15 O15 Na19 -135.96(16) . . . . ?
C126 Na15 O15 Na19 -150.99(11) . . . . ?
C131 Na15 O15 Na19 179.92(10) . . . . ?
Na18 Na15 O15 Na19 -10.2(2) . . . . ?
Na16 Na15 O15 Na19 78.01(8) . . . . ?
Na22 Na15 O15 Na19 43.14(8) . . . . ?
Na14 Na15 O15 Na19 100.69(12) . . . . ?
O22 Na15 O15 Na16 9.98(11) . . . . ?
O18 Na15 O15 Na16 -86.62(10) . . . . ?
O14 Na15 O15 Na16 104.8(3) . . . . ?
C125 Na15 O15 Na16 146.02(16) . . . . ?
C126 Na15 O15 Na16 131.00(11) . . . . ?
C131 Na15 O15 Na16 101.90(11) . . . . ?
Na19 Na15 O15 Na16 -78.01(8) . . . . ?
Na18 Na15 O15 Na16 -88.21(19) . . . . ?
Na22 Na15 O15 Na16 -34.87(8) . . . . ?
Na14 Na15 O15 Na16 22.67(15) . . . . ?
O24 Na24 O15 C138 66.4(2) . . . . ?
C129 Na24 O15 C138 -136.4(2) . . . . ?
C128 Na24 O15 C138 -175.8(2) . . . . ?
C144 Na24 O15 C138 -62.3(2) . . . . ?
C130 Na24 O15 C138 -130.3(2) . . . . ?
C139 Na24 O15 C138 -30.63(19) . . . . ?
Na15 Na24 O15 C138 -172.8(2) . . . . ?
O24 Na24 O15 Na15 -120.84(12) . . . . ?
C138 Na24 O15 Na15 172.8(2) . . . . ?
C129 Na24 O15 Na15 36.4(2) . . . . ?
C128 Na24 O15 Na15 -3.0(2) . . . . ?
C144 Na24 O15 Na15 110.45(13) . . . . ?
C130 Na24 O15 Na15 42.47(13) . . . . ?
C139 Na24 O15 Na15 142.14(15) . . . . ?
O24 Na24 O15 Na19 -36.1(3) . . . . ?
C138 Na24 O15 Na19 -102.5(3) . . . . ?
C129 Na24 O15 Na19 121.1(3) . . . . ?
C128 Na24 O15 Na19 81.7(3) . . . . ?
C144 Na24 O15 Na19 -164.8(3) . . . . ?
C130 Na24 O15 Na19 127.2(2) . . . . ?
C139 Na24 O15 Na19 -133.1(3) . . . . ?
Na15 Na24 O15 Na19 84.8(3) . . . . ?
O24 Na24 O15 Na16 145.62(14) . . . . ?
C138 Na24 O15 Na16 79.2(2) . . . . ?
C129 Na24 O15 Na16 -57.2(2) . . . . ?
C128 Na24 O15 Na16 -96.6(2) . . . . ?
C144 Na24 O15 Na16 16.91(14) . . . . ?
C130 Na24 O15 Na16 -51.06(17) . . . . ?
C139 Na24 O15 Na16 48.60(15) . . . . ?
Na15 Na24 O15 Na16 -93.54(16) . . . . ?
O19 Na19 O15 C138 78.7(2) . . . . ?
O18 Na19 O15 C138 178.34(19) . . . . ?
C146 Na19 O15 C138 -55.7(2) . . . . ?
C177 Na19 O15 C138 -161.6(2) . . . . ?
C198 Na19 O15 C138 -1.8(3) . . . . ?
C145 Na19 O15 C138 -24.52(19) . . . . ?
Na15 Na19 O15 C138 169.9(2) . . . . ?
C197 Na19 O15 C138 43.2(3) . . . . ?
Na16 Na19 O15 C138 81.08(19) . . . . ?
C178 Na19 O15 C138 -129.9(2) . . . . ?
O19 Na19 O15 Na15 -91.26(10) . . . . ?
O18 Na19 O15 Na15 8.39(10) . . . . ?
C146 Na19 O15 Na15 134.38(12) . . . . ?
C177 Na19 O15 Na15 28.47(14) . . . . ?
C198 Na19 O15 Na15 -171.73(16) . . . . ?
C145 Na19 O15 Na15 165.53(13) . . . . ?
C138 Na19 O15 Na15 -169.9(2) . . . . ?
C197 Na19 O15 Na15 -126.77(19) . . . . ?
Na16 Na19 O15 Na15 -88.87(8) . . . . ?
C178 Na19 O15 Na15 60.16(11) . . . . ?
O19 Na19 O15 Na24 178.9(2) . . . . ?
O18 Na19 O15 Na24 -81.4(3) . . . . ?
C146 Na19 O15 Na24 44.6(2) . . . . ?
C177 Na19 O15 Na24 -61.4(3) . . . . ?
C198 Na19 O15 Na24 98.4(3) . . . . ?
C145 Na19 O15 Na24 75.7(3) . . . . ?
C138 Na19 O15 Na24 100.2(3) . . . . ?
Na15 Na19 O15 Na24 -89.8(3) . . . . ?
C197 Na19 O15 Na24 143.4(2) . . . . ?
Na16 Na19 O15 Na24 -178.7(3) . . . . ?
C178 Na19 O15 Na24 -29.7(3) . . . . ?
O19 Na19 O15 Na16 -2.39(10) . . . . ?
O18 Na19 O15 Na16 97.26(9) . . . . ?
C146 Na19 O15 Na16 -136.75(12) . . . . ?
C177 Na19 O15 Na16 117.33(12) . . . . ?
C198 Na19 O15 Na16 -82.86(18) . . . . ?
C145 Na19 O15 Na16 -105.60(12) . . . . ?
C138 Na19 O15 Na16 -81.08(19) . . . . ?
Na15 Na19 O15 Na16 88.87(8) . . . . ?
C197 Na19 O15 Na16 -37.9(2) . . . . ?
C178 Na19 O15 Na16 149.03(10) . . . . ?
O16 Na16 O15 C138 69.7(4) . . . . ?
O19 Na16 O15 C138 -96.8(2) . . . . ?
O22 Na16 O15 C138 170.9(2) . . . . ?
C144 Na16 O15 C138 64.1(2) . . . . ?
C139 Na16 O15 C138 30.4(2) . . . . ?
Na20 Na16 O15 C138 -102.2(2) . . . . ?
Na19 Na16 O15 C138 -99.1(2) . . . . ?
Na15 Na16 O15 C138 -179.1(2) . . . . ?
Na22 Na16 O15 C138 -144.94(19) . . . . ?
Na17 Na16 O15 C138 160.92(19) . . . . ?
O16 Na16 O15 Na15 -111.2(3) . . . . ?
O19 Na16 O15 Na15 82.38(10) . . . . ?
O22 Na16 O15 Na15 -9.91(11) . . . . ?
C138 Na16 O15 Na15 179.1(2) . . . . ?
C144 Na16 O15 Na15 -116.81(13) . . . . ?
C139 Na16 O15 Na15 -150.49(14) . . . . ?
Na20 Na16 O15 Na15 76.90(18) . . . . ?
Na19 Na16 O15 Na15 80.01(9) . . . . ?
Na22 Na16 O15 Na15 34.20(8) . . . . ?
Na17 Na16 O15 Na15 -19.94(14) . . . . ?
O16 Na16 O15 Na24 -12.0(4) . . . . ?
O19 Na16 O15 Na24 -178.47(14) . . . . ?
O22 Na16 O15 Na24 89.24(16) . . . . ?
C138 Na16 O15 Na24 -81.7(2) . . . . ?
C144 Na16 O15 Na24 -17.66(15) . . . . ?
C139 Na16 O15 Na24 -51.33(16) . . . . ?
Na20 Na16 O15 Na24 176.06(12) . . . . ?
Na19 Na16 O15 Na24 179.16(18) . . . . ?
Na15 Na16 O15 Na24 99.16(16) . . . . ?
Na22 Na16 O15 Na24 133.36(13) . . . . ?
Na17 Na16 O15 Na24 79.21(17) . . . . ?
O16 Na16 O15 Na19 168.8(3) . . . . ?
O19 Na16 O15 Na19 2.37(9) . . . . ?
O22 Na16 O15 Na19 -89.92(11) . . . . ?
C138 Na16 O15 Na19 99.1(2) . . . . ?
C144 Na16 O15 Na19 163.18(12) . . . . ?
C139 Na16 O15 Na19 129.50(13) . . . . ?
Na20 Na16 O15 Na19 -3.10(19) . . . . ?
Na15 Na16 O15 Na19 -80.01(9) . . . . ?
Na22 Na16 O15 Na19 -45.81(7) . . . . ?
Na17 Na16 O15 Na19 -99.95(10) . . . . ?
O19 Na16 O16 C151 -106.0(9) . . . . ?
O22 Na16 O16 C151 -12.2(9) . . . . ?
O15 Na16 O16 C151 87.7(9) . . . . ?
C138 Na16 O16 C151 133.2(9) . . . . ?
C144 Na16 O16 C151 92.7(9) . . . . ?
C139 Na16 O16 C151 120.4(9) . . . . ?
Na20 Na16 O16 C151 -97.5(9) . . . . ?
Na19 Na16 O16 C151 -109.9(9) . . . . ?
Na15 Na16 O16 C151 0.2(10) . . . . ?
Na22 Na16 O16 C151 -57.1(9) . . . . ?
Na17 Na16 O16 C151 -20.8(9) . . . . ?
O19 Na16 O16 Na25 135.53(11) . . . . ?
O22 Na16 O16 Na25 -130.68(12) . . . . ?
O15 Na16 O16 Na25 -30.8(3) . . . . ?
C138 Na16 O16 Na25 14.8(2) . . . . ?
C144 Na16 O16 Na25 -25.70(13) . . . . ?
C139 Na16 O16 Na25 1.97(14) . . . . ?
Na20 Na16 O16 Na25 144.06(13) . . . . ?
Na19 Na16 O16 Na25 131.69(16) . . . . ?
Na15 Na16 O16 Na25 -118.28(13) . . . . ?
Na22 Na16 O16 Na25 -175.53(9) . . . . ?
Na17 Na16 O16 Na25 -139.29(13) . . . . ?
O19 Na16 O16 Na20 -8.53(11) . . . . ?
O22 Na16 O16 Na20 85.26(11) . . . . ?
O15 Na16 O16 Na20 -174.8(3) . . . . ?
C138 Na16 O16 Na20 -129.28(17) . . . . ?
C144 Na16 O16 Na20 -169.77(11) . . . . ?
C139 Na16 O16 Na20 -142.09(11) . . . . ?
Na19 Na16 O16 Na20 -12.4(2) . . . . ?
Na15 Na16 O16 Na20 97.65(14) . . . . ?
Na22 Na16 O16 Na20 40.41(8) . . . . ?
Na17 Na16 O16 Na20 76.65(8) . . . . ?
O19 Na16 O16 Na17 -85.18(10) . . . . ?
O22 Na16 O16 Na17 8.61(11) . . . . ?
O15 Na16 O16 Na17 108.5(3) . . . . ?
C138 Na16 O16 Na17 154.07(16) . . . . ?
C144 Na16 O16 Na17 113.58(11) . . . . ?
C139 Na16 O16 Na17 141.26(11) . . . . ?
Na20 Na16 O16 Na17 -76.65(8) . . . . ?
Na19 Na16 O16 Na17 -89.02(18) . . . . ?
Na15 Na16 O16 Na17 21.00(16) . . . . ?
Na22 Na16 O16 Na17 -36.24(8) . . . . ?
O25 Na25 O16 C151 30.1(3) . . . . ?
C142 Na25 O16 C151 -138.1(3) . . . . ?
C143 Na25 O16 C151 -126.3(2) . . . . ?
C141 Na25 O16 C151 -174.6(2) . . . . ?
C241 Na25 O16 C151 87.3(2) . . . . ?
C144 Na25 O16 C151 -143.1(2) . . . . ?
C152 Na25 O16 C151 -31.8(2) . . . . ?
Na16 Na25 O16 C151 -165.8(2) . . . . ?
O25 Na25 O16 Na16 -164.14(15) . . . . ?
C151 Na25 O16 Na16 165.8(2) . . . . ?
C142 Na25 O16 Na16 27.6(2) . . . . ?
C143 Na25 O16 Na16 39.45(15) . . . . ?
C141 Na25 O16 Na16 -8.9(2) . . . . ?
C241 Na25 O16 Na16 -106.98(15) . . . . ?
C144 Na25 O16 Na16 22.62(12) . . . . ?
C152 Na25 O16 Na16 133.92(15) . . . . ?
O25 Na25 O16 Na20 -76.8(3) . . . . ?
C151 Na25 O16 Na20 -106.9(3) . . . . ?
C142 Na25 O16 Na20 115.0(2) . . . . ?
C143 Na25 O16 Na20 126.8(2) . . . . ?
C141 Na25 O16 Na20 78.5(3) . . . . ?
C241 Na25 O16 Na20 -19.6(3) . . . . ?
C144 Na25 O16 Na20 110.0(2) . . . . ?
C152 Na25 O16 Na20 -138.7(3) . . . . ?
Na16 Na25 O16 Na20 87.4(2) . . . . ?
O25 Na25 O16 Na17 102.4(2) . . . . ?
C151 Na25 O16 Na17 72.3(2) . . . . ?
C142 Na25 O16 Na17 -65.8(3) . . . . ?
C143 Na25 O16 Na17 -54.0(2) . . . . ?
C141 Na25 O16 Na17 -102.3(2) . . . . ?
C241 Na25 O16 Na17 159.60(16) . . . . ?
C144 Na25 O16 Na17 -70.81(18) . . . . ?
C152 Na25 O16 Na17 40.50(16) . . . . ?
Na16 Na25 O16 Na17 -93.42(18) . . . . ?
O20 Na20 O16 C151 74.1(2) . . . . ?
O19 Na20 O16 C151 171.7(2) . . . . ?
C190 Na20 O16 C151 -165.0(2) . . . . ?
C211 Na20 O16 C151 -11.0(3) . . . . ?
C159 Na20 O16 C151 -56.1(2) . . . . ?
C210 Na20 O16 C151 29.3(3) . . . . ?
Na16 Na20 O16 C151 163.6(2) . . . . ?
C191 Na20 O16 C151 -135.3(2) . . . . ?
C158 Na20 O16 C151 -26.3(2) . . . . ?
Na17 Na20 O16 C151 76.0(2) . . . . ?
O20 Na20 O16 Na16 -89.55(10) . . . . ?
O19 Na20 O16 Na16 8.07(10) . . . . ?
C190 Na20 O16 Na16 31.40(14) . . . . ?
C211 Na20 O16 Na16 -174.63(14) . . . . ?
C159 Na20 O16 Na16 140.32(14) . . . . ?
C151 Na20 O16 Na16 -163.6(2) . . . . ?
C210 Na20 O16 Na16 -134.35(19) . . . . ?
C191 Na20 O16 Na16 61.06(11) . . . . ?
C158 Na20 O16 Na16 170.07(15) . . . . ?
Na17 Na20 O16 Na16 -87.62(8) . . . . ?
O20 Na20 O16 Na25 177.54(19) . . . . ?
O19 Na20 O16 Na25 -84.8(2) . . . . ?
C190 Na20 O16 Na25 -61.5(2) . . . . ?
C211 Na20 O16 Na25 92.5(3) . . . . ?
C159 Na20 O16 Na25 47.4(2) . . . . ?
C151 Na20 O16 Na25 103.5(3) . . . . ?
C210 Na20 O16 Na25 132.7(2) . . . . ?
Na16 Na20 O16 Na25 -92.9(2) . . . . ?
C191 Na20 O16 Na25 -31.9(2) . . . . ?
C158 Na20 O16 Na25 77.2(2) . . . . ?
Na17 Na20 O16 Na25 179.5(2) . . . . ?
O20 Na20 O16 Na17 -1.93(9) . . . . ?
O19 Na20 O16 Na17 95.70(9) . . . . ?
C190 Na20 O16 Na17 119.02(12) . . . . ?
C211 Na20 O16 Na17 -87.01(16) . . . . ?
C159 Na20 O16 Na17 -132.05(12) . . . . ?
C151 Na20 O16 Na17 -76.0(2) . . . . ?
C210 Na20 O16 Na17 -46.7(2) . . . . ?
Na16 Na20 O16 Na17 87.62(8) . . . . ?
C191 Na20 O16 Na17 148.68(10) . . . . ?
C158 Na20 O16 Na17 -102.30(13) . . . . ?
O17 Na17 O16 C151 73.0(4) . . . . ?
O20 Na17 O16 C151 -101.7(2) . . . . ?
O22 Na17 O16 C151 165.5(2) . . . . ?
C152 Na17 O16 C151 30.6(2) . . . . ?
C157 Na17 O16 C151 66.2(2) . . . . ?
Na21 Na17 O16 C151 -110.4(2) . . . . ?
Na20 Na17 O16 C151 -103.6(2) . . . . ?
Na14 Na17 O16 C151 156.5(2) . . . . ?
Na22 Na17 O16 C151 -150.3(2) . . . . ?
Na16 Na17 O16 C151 174.2(2) . . . . ?
O17 Na17 O16 Na16 -101.2(4) . . . . ?
O20 Na17 O16 Na16 84.16(10) . . . . ?
O22 Na17 O16 Na16 -8.63(11) . . . . ?
C152 Na17 O16 Na16 -143.56(15) . . . . ?
C151 Na17 O16 Na16 -174.2(2) . . . . ?
C157 Na17 O16 Na16 -108.02(13) . . . . ?
Na21 Na17 O16 Na16 75.45(16) . . . . ?
Na20 Na17 O16 Na16 82.26(9) . . . . ?
Na14 Na17 O16 Na16 -17.70(13) . . . . ?
Na22 Na17 O16 Na16 35.52(8) . . . . ?
O17 Na17 O16 Na25 -3.0(5) . . . . ?
O20 Na17 O16 Na25 -177.63(17) . . . . ?
O22 Na17 O16 Na25 89.58(19) . . . . ?
C152 Na17 O16 Na25 -45.35(18) . . . . ?
C151 Na17 O16 Na25 -76.0(3) . . . . ?
C157 Na17 O16 Na25 -9.81(18) . . . . ?
Na21 Na17 O16 Na25 173.66(13) . . . . ?
Na20 Na17 O16 Na25 -179.5(2) . . . . ?
Na14 Na17 O16 Na25 80.5(2) . . . . ?
Na22 Na17 O16 Na25 133.73(17) . . . . ?
Na16 Na17 O16 Na25 98.21(19) . . . . ?
O17 Na17 O16 Na20 176.5(4) . . . . ?
O20 Na17 O16 Na20 1.89(9) . . . . ?
O22 Na17 O16 Na20 -90.89(11) . . . . ?
C152 Na17 O16 Na20 134.18(14) . . . . ?
C151 Na17 O16 Na20 103.6(2) . . . . ?
C157 Na17 O16 Na20 169.72(13) . . . . ?
Na21 Na17 O16 Na20 -6.81(16) . . . . ?
Na14 Na17 O16 Na20 -99.97(10) . . . . ?
Na22 Na17 O16 Na20 -46.75(7) . . . . ?
Na16 Na17 O16 Na20 -82.26(9) . . . . ?
O20 Na17 O17 C164 -107.0(14) . . . . ?
O22 Na17 O17 C164 -12.8(14) . . . . ?
O16 Na17 O17 C164 78.5(14) . . . . ?
C152 Na17 O17 C164 114.6(14) . . . . ?
C151 Na17 O17 C164 129.7(13) . . . . ?
C157 Na17 O17 C164 84.5(14) . . . . ?
Na21 Na17 O17 C164 -99.1(14) . . . . ?
Na20 Na17 O17 C164 -106.5(14) . . . . ?
Na14 Na17 O17 C164 -19.0(13) . . . . ?
Na22 Na17 O17 C164 -57.7(14) . . . . ?
Na16 Na17 O17 C164 -4.3(14) . . . . ?
O20 Na17 O17 Na26 139.17(11) . . . . ?
O22 Na17 O17 Na26 -126.63(13) . . . . ?
O16 Na17 O17 Na26 -35.4(4) . . . . ?
C152 Na17 O17 Na26 0.74(16) . . . . ?
C151 Na17 O17 Na26 15.8(2) . . . . ?
C157 Na17 O17 Na26 -29.30(14) . . . . ?
Na21 Na17 O17 Na26 147.01(14) . . . . ?
Na20 Na17 O17 Na26 139.65(15) . . . . ?
Na14 Na17 O17 Na26 -132.86(14) . . . . ?
Na22 Na17 O17 Na26 -171.57(9) . . . . ?
Na16 Na17 O17 Na26 -118.13(13) . . . . ?
O20 Na17 O17 Na21 -7.84(10) . . . . ?
O22 Na17 O17 Na21 86.36(11) . . . . ?
O16 Na17 O17 Na21 177.6(3) . . . . ?
C152 Na17 O17 Na21 -146.27(12) . . . . ?
C151 Na17 O17 Na21 -131.20(19) . . . . ?
C157 Na17 O17 Na21 -176.31(11) . . . . ?
Na20 Na17 O17 Na21 -7.4(2) . . . . ?
Na14 Na17 O17 Na21 80.13(9) . . . . ?
Na22 Na17 O17 Na21 41.42(8) . . . . ?
Na16 Na17 O17 Na21 94.86(13) . . . . ?
O20 Na17 O17 Na14 -87.97(10) . . . . ?
O22 Na17 O17 Na14 6.23(12) . . . . ?
O16 Na17 O17 Na14 97.5(4) . . . . ?
C152 Na17 O17 Na14 133.60(12) . . . . ?
C151 Na17 O17 Na14 148.67(18) . . . . ?
C157 Na17 O17 Na14 103.56(12) . . . . ?
Na21 Na17 O17 Na14 -80.13(9) . . . . ?
Na20 Na17 O17 Na14 -87.49(17) . . . . ?
Na22 Na17 O17 Na14 -38.71(8) . . . . ?
Na16 Na17 O17 Na14 14.73(16) . . . . ?
O26 Na26 O17 C164 61.1(3) . . . . ?
C155 Na26 O17 C164 -139.9(2) . . . . ?
C154 Na26 O17 C164 -176.2(2) . . . . ?
C165 Na26 O17 C164 -31.2(2) . . . . ?
C170 Na26 O17 C164 -63.0(2) . . . . ?
C156 Na26 O17 C164 -131.6(2) . . . . ?
C246 Na26 O17 C164 8.9(3) . . . . ?
Na17 Na26 O17 C164 -170.2(3) . . . . ?
O26 Na26 O17 Na17 -128.7(2) . . . . ?
C164 Na26 O17 Na17 170.2(3) . . . . ?
C155 Na26 O17 Na17 30.3(2) . . . . ?
C154 Na26 O17 Na17 -6.0(2) . . . . ?
C165 Na26 O17 Na17 139.02(16) . . . . ?
C170 Na26 O17 Na17 107.22(13) . . . . ?
C156 Na26 O17 Na17 38.59(14) . . . . ?
C246 Na26 O17 Na17 179.12(15) . . . . ?
O26 Na26 O17 Na21 -40.7(3) . . . . ?
C164 Na26 O17 Na21 -101.8(3) . . . . ?
C155 Na26 O17 Na21 118.3(3) . . . . ?
C154 Na26 O17 Na21 82.0(3) . . . . ?
C165 Na26 O17 Na21 -133.0(3) . . . . ?
C170 Na26 O17 Na21 -164.8(3) . . . . ?
C156 Na26 O17 Na21 126.6(2) . . . . ?
C246 Na26 O17 Na21 -92.9(3) . . . . ?
Na17 Na26 O17 Na21 88.0(2) . . . . ?
O26 Na26 O17 Na14 139.3(2) . . . . ?
C164 Na26 O17 Na14 78.3(2) . . . . ?
C155 Na26 O17 Na14 -61.6(2) . . . . ?
C154 Na26 O17 Na14 -98.0(2) . . . . ?
C165 Na26 O17 Na14 47.05(16) . . . . ?
C170 Na26 O17 Na14 15.25(15) . . . . ?
C156 Na26 O17 Na14 -53.38(19) . . . . ?
C246 Na26 O17 Na14 87.1(2) . . . . ?
Na17 Na26 O17 Na14 -91.97(17) . . . . ?
O21 Na21 O17 C164 79.6(2) . . . . ?
O20 Na21 O17 C164 176.7(2) . . . . ?
C203 Na21 O17 C164 -158.1(2) . . . . ?
C172 Na21 O17 C164 -53.9(2) . . . . ?
C223 Na21 O17 C164 37.0(3) . . . . ?
C171 Na21 O17 C164 -23.6(2) . . . . ?
C224 Na21 O17 C164 -0.5(3) . . . . ?
Na17 Na21 O17 C164 169.3(2) . . . . ?
C204 Na21 O17 C164 -131.3(2) . . . . ?
Na14 Na21 O17 C164 81.8(2) . . . . ?
O21 Na21 O17 Na17 -89.72(10) . . . . ?
O20 Na21 O17 Na17 7.38(10) . . . . ?
C203 Na21 O17 Na17 32.59(13) . . . . ?
C172 Na21 O17 Na17 136.74(13) . . . . ?
C164 Na21 O17 Na17 -169.3(2) . . . . ?
C223 Na21 O17 Na17 -132.34(17) . . . . ?
C171 Na21 O17 Na17 167.03(14) . . . . ?
C224 Na21 O17 Na17 -169.80(14) . . . . ?
C204 Na21 O17 Na17 59.36(11) . . . . ?
Na14 Na21 O17 Na17 -87.48(9) . . . . ?
O21 Na21 O17 Na26 177.8(2) . . . . ?
O20 Na21 O17 Na26 -85.1(2) . . . . ?
C203 Na21 O17 Na26 -59.9(3) . . . . ?
C172 Na21 O17 Na26 44.3(2) . . . . ?
C164 Na21 O17 Na26 98.2(3) . . . . ?
C223 Na21 O17 Na26 135.2(2) . . . . ?
C171 Na21 O17 Na26 74.6(2) . . . . ?
C224 Na21 O17 Na26 97.7(3) . . . . ?
Na17 Na21 O17 Na26 -92.5(2) . . . . ?
C204 Na21 O17 Na26 -33.1(3) . . . . ?
Na14 Na21 O17 Na26 -180.0(3) . . . . ?
O21 Na21 O17 Na14 -2.25(10) . . . . ?
O20 Na21 O17 Na14 94.86(9) . . . . ?
C203 Na21 O17 Na14 120.07(12) . . . . ?
C172 Na21 O17 Na14 -135.79(12) . . . . ?
C164 Na21 O17 Na14 -81.8(2) . . . . ?
C223 Na21 O17 Na14 -44.9(2) . . . . ?
C171 Na21 O17 Na14 -105.49(12) . . . . ?
C224 Na21 O17 Na14 -82.32(15) . . . . ?
Na17 Na21 O17 Na14 87.48(8) . . . . ?
C204 Na21 O17 Na14 146.84(10) . . . . ?
O14 Na14 O17 C164 69.4(4) . . . . ?
O22 Na14 O17 C164 170.3(2) . . . . ?
O21 Na14 O17 C164 -98.3(2) . . . . ?
C170 Na14 O17 C164 63.2(2) . . . . ?
C165 Na14 O17 C164 30.1(2) . . . . ?
Na18 Na14 O17 C164 -101.4(2) . . . . ?
Na21 Na14 O17 C164 -100.5(2) . . . . ?
Na17 Na14 O17 C164 176.5(3) . . . . ?
Na15 Na14 O17 C164 163.3(2) . . . . ?
Na22 Na14 O17 C164 -145.2(2) . . . . ?
O14 Na14 O17 Na17 -107.1(3) . . . . ?
O22 Na14 O17 Na17 -6.18(11) . . . . ?
O21 Na14 O17 Na17 85.18(10) . . . . ?
C164 Na14 O17 Na17 -176.5(3) . . . . ?
C170 Na14 O17 Na17 -113.31(13) . . . . ?
C165 Na14 O17 Na17 -146.42(15) . . . . ?
Na18 Na14 O17 Na17 82.06(17) . . . . ?
Na21 Na14 O17 Na17 82.97(9) . . . . ?
Na15 Na14 O17 Na17 -13.26(15) . . . . ?
Na22 Na14 O17 Na17 38.24(9) . . . . ?
O14 Na14 O17 Na26 -10.1(4) . . . . ?
O22 Na14 O17 Na26 90.81(17) . . . . ?
O21 Na14 O17 Na26 -177.82(15) . . . . ?
C164 Na14 O17 Na26 -79.5(2) . . . . ?
C170 Na14 O17 Na26 -16.32(16) . . . . ?
C165 Na14 O17 Na26 -49.43(17) . . . . ?
Na18 Na14 O17 Na26 179.05(12) . . . . ?
Na21 Na14 O17 Na26 180.0(2) . . . . ?
Na17 Na14 O17 Na26 96.99(18) . . . . ?
Na15 Na14 O17 Na26 83.73(18) . . . . ?
Na22 Na14 O17 Na26 135.24(15) . . . . ?
O14 Na14 O17 Na21 169.9(3) . . . . ?
O22 Na14 O17 Na21 -89.16(11) . . . . ?
O21 Na14 O17 Na21 2.21(10) . . . . ?
C164 Na14 O17 Na21 100.5(2) . . . . ?
C170 Na14 O17 Na21 163.71(13) . . . . ?
C165 Na14 O17 Na21 130.60(14) . . . . ?
Na18 Na14 O17 Na21 -0.92(18) . . . . ?
Na17 Na14 O17 Na21 -82.97(9) . . . . ?
Na15 Na14 O17 Na21 -96.24(12) . . . . ?
Na22 Na14 O17 Na21 -44.73(7) . . . . ?
O14 Na18 O18 C177 -149.8(2) . . . . ?
O21 Na18 O18 C177 111.2(2) . . . . ?
C216 Na18 O18 C177 83.0(2) . . . . ?
C133 Na18 O18 C177 -80.9(3) . . . . ?
C185 Na18 O18 C177 -8.3(2) . . . . ?
C217 Na18 O18 C177 78.3(3) . . . . ?
C125 Na18 O18 C177 -125.1(2) . . . . ?
C184 Na18 O18 C177 11.0(2) . . . . ?
Na14 Na18 O18 C177 160.7(2) . . . . ?
Na15 Na18 O18 C177 -153.4(3) . . . . ?
C132 Na18 O18 C177 -97.5(2) . . . . ?
O14 Na18 O18 Na15 3.59(10) . . . . ?
O21 Na18 O18 Na15 -95.40(10) . . . . ?
C216 Na18 O18 Na15 -123.66(12) . . . . ?
C133 Na18 O18 Na15 72.45(14) . . . . ?
C185 Na18 O18 Na15 145.10(12) . . . . ?
C217 Na18 O18 Na15 -128.35(18) . . . . ?
C125 Na18 O18 Na15 28.25(10) . . . . ?
C184 Na18 O18 Na15 164.34(14) . . . . ?
Na14 Na18 O18 Na15 -45.90(8) . . . . ?
C132 Na18 O18 Na15 55.89(11) . . . . ?
O14 Na18 O18 Na19 24.0(4) . . . . ?
O21 Na18 O18 Na19 -75.0(3) . . . . ?
C216 Na18 O18 Na19 -103.3(3) . . . . ?
C133 Na18 O18 Na19 92.8(3) . . . . ?
C185 Na18 O18 Na19 165.5(3) . . . . ?
C217 Na18 O18 Na19 -108.0(3) . . . . ?
C125 Na18 O18 Na19 48.6(3) . . . . ?
C184 Na18 O18 Na19 -175.3(4) . . . . ?
Na14 Na18 O18 Na19 -25.5(3) . . . . ?
Na15 Na18 O18 Na19 20.4(3) . . . . ?
C132 Na18 O18 Na19 76.3(3) . . . . ?
O14 Na18 O18 Na22 88.84(10) . . . . ?
O21 Na18 O18 Na22 -10.15(10) . . . . ?
C216 Na18 O18 Na22 -38.40(13) . . . . ?
C133 Na18 O18 Na22 157.71(13) . . . . ?
C185 Na18 O18 Na22 -129.65(12) . . . . ?
C217 Na18 O18 Na22 -43.1(2) . . . . ?
C125 Na18 O18 Na22 113.50(10) . . . . ?
C184 Na18 O18 Na22 -110.41(13) . . . . ?
Na14 Na18 O18 Na22 39.35(8) . . . . ?
Na15 Na18 O18 Na22 85.25(9) . . . . ?
C132 Na18 O18 Na22 141.14(10) . . . . ?
O15 Na15 O18 C177 -58.9(5) . . . . ?
O22 Na15 O18 C177 -155.0(5) . . . . ?
O14 Na15 O18 C177 116.9(5) . . . . ?
C125 Na15 O18 C177 85.5(5) . . . . ?
C126 Na15 O18 C177 69.3(5) . . . . ?
C131 Na15 O18 C177 97.6(5) . . . . ?
Na19 Na15 O18 C177 -67.7(4) . . . . ?
Na18 Na15 O18 C177 120.1(5) . . . . ?
Na16 Na15 O18 C177 -109.0(5) . . . . ?
Na22 Na15 O18 C177 -153.0(5) . . . . ?
Na14 Na15 O18 C177 160.2(4) . . . . ?
O15 Na15 O18 Na18 -179.03(9) . . . . ?
O22 Na15 O18 Na18 84.89(10) . . . . ?
O14 Na15 O18 Na18 -3.20(9) . . . . ?
C125 Na15 O18 Na18 -34.58(12) . . . . ?
C126 Na15 O18 Na18 -50.83(16) . . . . ?
C131 Na15 O18 Na18 -22.6(3) . . . . ?
Na19 Na15 O18 Na18 172.23(11) . . . . ?
Na16 Na15 O18 Na18 130.93(7) . . . . ?
Na22 Na15 O18 Na18 86.93(8) . . . . ?
Na14 Na15 O18 Na18 40.09(7) . . . . ?
O15 Na15 O18 Na19 8.75(10) . . . . ?
O22 Na15 O18 Na19 -87.34(10) . . . . ?
O14 Na15 O18 Na19 -175.43(9) . . . . ?
C125 Na15 O18 Na19 153.20(11) . . . . ?
C126 Na15 O18 Na19 136.94(14) . . . . ?
C131 Na15 O18 Na19 165.2(3) . . . . ?
Na18 Na15 O18 Na19 -172.23(11) . . . . ?
Na16 Na15 O18 Na19 -41.30(7) . . . . ?
Na22 Na15 O18 Na19 -85.29(8) . . . . ?
Na14 Na15 O18 Na19 -132.14(7) . . . . ?
O15 Na15 O18 Na22 94.04(10) . . . . ?
O22 Na15 O18 Na22 -2.05(10) . . . . ?
O14 Na15 O18 Na22 -90.14(9) . . . . ?
C125 Na15 O18 Na22 -121.51(11) . . . . ?
C126 Na15 O18 Na22 -137.77(14) . . . . ?
C131 Na15 O18 Na22 -109.5(3) . . . . ?
Na19 Na15 O18 Na22 85.29(8) . . . . ?
Na18 Na15 O18 Na22 -86.93(8) . . . . ?
Na16 Na15 O18 Na22 43.99(7) . . . . ?
Na14 Na15 O18 Na22 -46.85(7) . . . . ?
O19 Na19 O18 C177 -111.9(2) . . . . ?
O15 Na19 O18 C177 145.6(2) . . . . ?
C146 Na19 O18 C177 80.7(2) . . . . ?
C198 Na19 O18 C177 -34.3(2) . . . . ?
C145 Na19 O18 C177 113.6(3) . . . . ?
C138 Na19 O18 C177 146.6(2) . . . . ?
Na15 Na19 O18 C177 153.7(2) . . . . ?
C197 Na19 O18 C177 -58.9(2) . . . . ?
Na16 Na19 O18 C177 -161.07(19) . . . . ?
C178 Na19 O18 C177 33.4(2) . . . . ?
O19 Na19 O18 Na18 73.9(3) . . . . ?
O15 Na19 O18 Na18 -28.6(3) . . . . ?
C146 Na19 O18 Na18 -93.5(3) . . . . ?
C177 Na19 O18 Na18 -174.2(5) . . . . ?
C198 Na19 O18 Na18 151.5(3) . . . . ?
C145 Na19 O18 Na18 -60.6(4) . . . . ?
C138 Na19 O18 Na18 -27.6(4) . . . . ?
Na15 Na19 O18 Na18 -20.6(3) . . . . ?
C197 Na19 O18 Na18 126.8(3) . . . . ?
Na16 Na19 O18 Na18 24.7(3) . . . . ?
C178 Na19 O18 Na18 -140.8(4) . . . . ?
O19 Na19 O18 Na15 94.48(10) . . . . ?
O15 Na19 O18 Na15 -8.08(9) . . . . ?
C146 Na19 O18 Na15 -72.97(15) . . . . ?
C177 Na19 O18 Na15 -153.7(2) . . . . ?
C198 Na19 O18 Na15 172.01(12) . . . . ?
C145 Na19 O18 Na15 -40.0(2) . . . . ?
C138 Na19 O18 Na15 -7.09(14) . . . . ?
C197 Na19 O18 Na15 147.40(10) . . . . ?
Na16 Na19 O18 Na15 45.27(8) . . . . ?
C178 Na19 O18 Na15 -120.25(13) . . . . ?
O19 Na19 O18 Na22 8.72(10) . . . . ?
O15 Na19 O18 Na22 -93.84(9) . . . . ?
C146 Na19 O18 Na22 -158.73(13) . . . . ?
C177 Na19 O18 Na22 120.6(2) . . . . ?
C198 Na19 O18 Na22 86.25(14) . . . . ?
C145 Na19 O18 Na22 -125.81(18) . . . . ?
C138 Na19 O18 Na22 -92.85(13) . . . . ?
Na15 Na19 O18 Na22 -85.76(8) . . . . ?
C197 Na19 O18 Na22 61.64(11) . . . . ?
Na16 Na19 O18 Na22 -40.49(8) . . . . ?
C178 Na19 O18 Na22 153.99(14) . . . . ?
O22 Na22 O18 C177 167.4(2) . . . . ?
O21 Na22 O18 C177 -103.4(2) . . . . ?
O19 Na22 O18 C177 78.6(2) . . . . ?
O20 Na22 O18 C177 146(2) . . . . ?
Na21 Na22 O18 C177 -111.2(2) . . . . ?
Na15 Na22 O18 C177 165.3(3) . . . . ?
Na19 Na22 O18 C177 86.7(2) . . . . ?
Na17 Na22 O18 C177 169.7(2) . . . . ?
Na20 Na22 O18 C177 88.9(3) . . . . ?
Na16 Na22 O18 C177 122.7(2) . . . . ?
Na14 Na22 O18 C177 -148.0(2) . . . . ?
O22 Na22 O18 Na18 -79.09(10) . . . . ?
O21 Na22 O18 Na18 10.13(10) . . . . ?
O19 Na22 O18 Na18 -167.86(10) . . . . ?
O20 Na22 O18 Na18 -101(2) . . . . ?
Na21 Na22 O18 Na18 2.34(14) . . . . ?
Na15 Na22 O18 Na18 -81.12(9) . . . . ?
Na19 Na22 O18 Na18 -159.75(13) . . . . ?
Na17 Na22 O18 Na18 -76.77(12) . . . . ?
Na20 Na22 O18 Na18 -157.58(9) . . . . ?
Na16 Na22 O18 Na18 -123.74(8) . . . . ?
Na14 Na22 O18 Na18 -34.50(8) . . . . ?
O22 Na22 O18 Na15 2.03(10) . . . . ?
O21 Na22 O18 Na15 91.25(9) . . . . ?
O19 Na22 O18 Na15 -86.74(9) . . . . ?
O20 Na22 O18 Na15 -20(2) . . . . ?
Na21 Na22 O18 Na15 83.46(12) . . . . ?
Na19 Na22 O18 Na15 -78.63(9) . . . . ?
Na17 Na22 O18 Na15 4.35(13) . . . . ?
Na20 Na22 O18 Na15 -76.46(12) . . . . ?
Na16 Na22 O18 Na15 -42.62(7) . . . . ?
Na14 Na22 O18 Na15 46.62(7) . . . . ?
O22 Na22 O18 Na19 80.66(10) . . . . ?
O21 Na22 O18 Na19 169.88(10) . . . . ?
O19 Na22 O18 Na19 -8.11(9) . . . . ?
O20 Na22 O18 Na19 59(2) . . . . ?
Na21 Na22 O18 Na19 162.09(9) . . . . ?
Na15 Na22 O18 Na19 78.63(9) . . . . ?
Na17 Na22 O18 Na19 82.98(11) . . . . ?
Na20 Na22 O18 Na19 2.17(14) . . . . ?
Na16 Na22 O18 Na19 36.01(8) . . . . ?
Na14 Na22 O18 Na19 125.25(8) . . . . ?
O18 Na19 O19 C190 117.7(2) . . . . ?
O15 Na19 O19 C190 -142.5(2) . . . . ?
C146 Na19 O19 C190 -76.7(3) . . . . ?
C177 Na19 O19 C190 87.7(2) . . . . ?
C198 Na19 O19 C190 -3.5(2) . . . . ?
C145 Na19 O19 C190 -88.2(2) . . . . ?
C138 Na19 O19 C190 -114.5(2) . . . . ?
Na15 Na19 O19 C190 168.8(2) . . . . ?
C197 Na19 O19 C190 13.0(2) . . . . ?
Na16 Na19 O19 C190 -145.0(3) . . . . ?
C178 Na19 O19 C190 77.4(3) . . . . ?
O18 Na19 O19 Na16 -97.34(10) . . . . ?
O15 Na19 O19 Na16 2.53(10) . . . . ?
C146 Na19 O19 Na16 68.31(18) . . . . ?
C177 Na19 O19 Na16 -127.25(11) . . . . ?
C198 Na19 O19 Na16 141.54(12) . . . . ?
C145 Na19 O19 Na16 56.80(12) . . . . ?
C138 Na19 O19 Na16 30.47(10) . . . . ?
Na15 Na19 O19 Na16 -46.20(8) . . . . ?
C197 Na19 O19 Na16 158.03(14) . . . . ?
C178 Na19 O19 Na16 -137.64(15) . . . . ?
O18 Na19 O19 Na20 -79.9(4) . . . . ?
O15 Na19 O19 Na20 20.0(4) . . . . ?
C146 Na19 O19 Na20 85.8(4) . . . . ?
C177 Na19 O19 Na20 -109.8(4) . . . . ?
C198 Na19 O19 Na20 159.0(4) . . . . ?
C145 Na19 O19 Na20 74.3(4) . . . . ?
C138 Na19 O19 Na20 47.9(4) . . . . ?
Na15 Na19 O19 Na20 -28.7(4) . . . . ?
C197 Na19 O19 Na20 175.5(4) . . . . ?
Na16 Na19 O19 Na20 17.5(3) . . . . ?
C178 Na19 O19 Na20 -120.2(4) . . . . ?
O18 Na19 O19 Na22 -9.05(11) . . . . ?
O15 Na19 O19 Na22 90.82(10) . . . . ?
C146 Na19 O19 Na22 156.60(15) . . . . ?
C177 Na19 O19 Na22 -38.96(12) . . . . ?
C198 Na19 O19 Na22 -130.17(12) . . . . ?
C145 Na19 O19 Na22 145.09(11) . . . . ?
C138 Na19 O19 Na22 118.76(10) . . . . ?
Na15 Na19 O19 Na22 42.09(9) . . . . ?
C197 Na19 O19 Na22 -113.68(14) . . . . ?
Na16 Na19 O19 Na22 88.29(9) . . . . ?
C178 Na19 O19 Na22 -49.36(17) . . . . ?
O16 Na16 O19 C190 -59.8(4) . . . . ?
O22 Na16 O19 C190 -156.0(4) . . . . ?
O15 Na16 O19 C190 115.3(4) . . . . ?
C138 Na16 O19 C190 84.0(4) . . . . ?
C144 Na16 O19 C190 73.6(5) . . . . ?
C139 Na16 O19 C190 64.1(4) . . . . ?
Na20 Na16 O19 C190 -68.1(4) . . . . ?
Na19 Na16 O19 C190 117.7(4) . . . . ?
Na15 Na16 O19 C190 158.4(4) . . . . ?
Na22 Na16 O19 C190 -154.3(4) . . . . ?
Na17 Na16 O19 C190 -112.0(4) . . . . ?
O16 Na16 O19 Na19 -177.49(10) . . . . ?
O22 Na16 O19 Na19 86.22(10) . . . . ?
O15 Na16 O19 Na19 -2.41(10) . . . . ?
C138 Na16 O19 Na19 -33.76(11) . . . . ?
C144 Na16 O19 Na19 -44.1(3) . . . . ?
C139 Na16 O19 Na19 -53.60(14) . . . . ?
Na20 Na16 O19 Na19 174.14(11) . . . . ?
Na15 Na16 O19 Na19 40.62(7) . . . . ?
Na22 Na16 O19 Na19 87.96(9) . . . . ?
Na17 Na16 O19 Na19 130.28(7) . . . . ?
O16 Na16 O19 Na20 8.37(10) . . . . ?
O22 Na16 O19 Na20 -87.92(10) . . . . ?
O15 Na16 O19 Na20 -176.55(9) . . . . ?
C138 Na16 O19 Na20 152.10(10) . . . . ?
C144 Na16 O19 Na20 141.8(2) . . . . ?
C139 Na16 O19 Na20 132.25(12) . . . . ?
Na19 Na16 O19 Na20 -174.14(11) . . . . ?
Na15 Na16 O19 Na20 -133.52(7) . . . . ?
Na22 Na16 O19 Na20 -86.18(8) . . . . ?
Na17 Na16 O19 Na20 -43.87(7) . . . . ?
O16 Na16 O19 Na22 94.55(10) . . . . ?
O22 Na16 O19 Na22 -1.74(10) . . . . ?
O15 Na16 O19 Na22 -90.37(9) . . . . ?
C138 Na16 O19 Na22 -121.72(10) . . . . ?
C144 Na16 O19 Na22 -132.1(2) . . . . ?
C139 Na16 O19 Na22 -141.57(12) . . . . ?
Na20 Na16 O19 Na22 86.18(8) . . . . ?
Na19 Na16 O19 Na22 -87.96(9) . . . . ?
Na15 Na16 O19 Na22 -47.34(7) . . . . ?
Na17 Na16 O19 Na22 42.31(7) . . . . ?
O20 Na20 O19 C190 -116.7(2) . . . . ?
O16 Na20 O19 C190 138.2(2) . . . . ?
C211 Na20 O19 C190 -39.2(3) . . . . ?
C159 Na20 O19 C190 77.6(2) . . . . ?
C151 Na20 O19 C190 142.9(2) . . . . ?
C210 Na20 O19 C190 -63.4(2) . . . . ?
Na16 Na20 O19 C190 146.1(2) . . . . ?
C191 Na20 O19 C190 34.3(2) . . . . ?
C158 Na20 O19 C190 114.1(3) . . . . ?
Na17 Na20 O19 C190 -164.78(19) . . . . ?
O20 Na20 O19 Na19 79.5(4) . . . . ?
O16 Na20 O19 Na19 -25.6(4) . . . . ?
C190 Na20 O19 Na19 -163.8(5) . . . . ?
C211 Na20 O19 Na19 157.0(3) . . . . ?
C159 Na20 O19 Na19 -86.2(4) . . . . ?
C151 Na20 O19 Na19 -20.9(4) . . . . ?
C210 Na20 O19 Na19 132.8(4) . . . . ?
Na16 Na20 O19 Na19 -17.7(3) . . . . ?
C191 Na20 O19 Na19 -129.5(4) . . . . ?
C158 Na20 O19 Na19 -49.7(5) . . . . ?
Na17 Na20 O19 Na19 31.5(4) . . . . ?
O20 Na20 O19 Na16 97.21(10) . . . . ?
O16 Na20 O19 Na16 -7.89(10) . . . . ?
C190 Na20 O19 Na16 -146.1(2) . . . . ?
C211 Na20 O19 Na16 174.66(14) . . . . ?
C159 Na20 O19 Na16 -68.54(16) . . . . ?
C151 Na20 O19 Na16 -3.18(14) . . . . ?
C210 Na20 O19 Na16 150.50(11) . . . . ?
C191 Na20 O19 Na16 -111.82(14) . . . . ?
C158 Na20 O19 Na16 -32.0(2) . . . . ?
Na17 Na20 O19 Na16 49.13(8) . . . . ?
O20 Na20 O19 Na22 8.40(10) . . . . ?
O16 Na20 O19 Na22 -96.70(10) . . . . ?
C190 Na20 O19 Na22 125.1(2) . . . . ?
C211 Na20 O19 Na22 85.85(15) . . . . ?
C159 Na20 O19 Na22 -157.35(14) . . . . ?
C151 Na20 O19 Na22 -91.99(13) . . . . ?
C210 Na20 O19 Na22 61.69(12) . . . . ?
Na16 Na20 O19 Na22 -88.81(9) . . . . ?
C191 Na20 O19 Na22 159.37(15) . . . . ?
C158 Na20 O19 Na22 -120.80(18) . . . . ?
Na17 Na20 O19 Na22 -39.68(8) . . . . ?
O22 Na22 O19 C190 163.3(3) . . . . ?
O21 Na22 O19 C190 -158(2) . . . . ?
O20 Na22 O19 C190 75.1(3) . . . . ?
O18 Na22 O19 C190 -107.3(3) . . . . ?
Na21 Na22 O19 C190 83.0(3) . . . . ?
Na15 Na22 O19 C190 -152.1(3) . . . . ?
Na19 Na22 O19 C190 -115.6(3) . . . . ?
Na17 Na22 O19 C190 118.9(3) . . . . ?
Na20 Na22 O19 C190 82.8(3) . . . . ?
Na16 Na22 O19 C190 161.6(3) . . . . ?
Na14 Na22 O19 C190 165.7(2) . . . . ?
O22 Na22 O19 Na19 -81.12(10) . . . . ?
O21 Na22 O19 Na19 -42(3) . . . . ?
O20 Na22 O19 Na19 -169.38(10) . . . . ?
O18 Na22 O19 Na19 8.24(10) . . . . ?
Na21 Na22 O19 Na19 -161.47(10) . . . . ?
Na15 Na22 O19 Na19 -36.51(8) . . . . ?
Na17 Na22 O19 Na19 -125.52(8) . . . . ?
Na20 Na22 O19 Na19 -161.59(13) . . . . ?
Na16 Na22 O19 Na19 -82.86(9) . . . . ?
Na14 Na22 O19 Na19 -78.71(12) . . . . ?
O22 Na22 O19 Na16 1.74(10) . . . . ?
O21 Na22 O19 Na16 41(3) . . . . ?
O20 Na22 O19 Na16 -86.51(10) . . . . ?
O18 Na22 O19 Na16 91.11(9) . . . . ?
Na21 Na22 O19 Na16 -78.60(13) . . . . ?
Na15 Na22 O19 Na16 46.36(7) . . . . ?
Na19 Na22 O19 Na16 82.86(9) . . . . ?
Na17 Na22 O19 Na16 -42.65(8) . . . . ?
Na20 Na22 O19 Na16 -78.73(9) . . . . ?
Na14 Na22 O19 Na16 4.15(13) . . . . ?
O22 Na22 O19 Na20 80.47(10) . . . . ?
O21 Na22 O19 Na20 120(2) . . . . ?
O20 Na22 O19 Na20 -7.79(10) . . . . ?
O18 Na22 O19 Na20 169.83(10) . . . . ?
Na21 Na22 O19 Na20 0.12(15) . . . . ?
Na15 Na22 O19 Na20 125.08(8) . . . . ?
Na19 Na22 O19 Na20 161.59(13) . . . . ?
Na17 Na22 O19 Na20 36.07(8) . . . . ?
Na16 Na22 O19 Na20 78.73(9) . . . . ?
Na14 Na22 O19 Na20 82.88(11) . . . . ?
O17 Na17 O20 C203 -66.9(3) . . . . ?
O22 Na17 O20 C203 -162.6(3) . . . . ?
O16 Na17 O20 C203 111.5(3) . . . . ?
C152 Na17 O20 C203 64.6(4) . . . . ?
C151 Na17 O20 C203 81.8(3) . . . . ?
C157 Na17 O20 C203 87.0(4) . . . . ?
Na21 Na17 O20 C203 -74.6(3) . . . . ?
Na20 Na17 O20 C203 113.4(3) . . . . ?
Na14 Na17 O20 C203 -116.9(3) . . . . ?
Na22 Na17 O20 C203 -159.2(4) . . . . ?
Na16 Na17 O20 C203 153.2(3) . . . . ?
O17 Na17 O20 Na20 179.67(9) . . . . ?
O22 Na17 O20 Na20 84.00(10) . . . . ?
O16 Na17 O20 Na20 -1.86(9) . . . . ?
C152 Na17 O20 Na20 -48.79(16) . . . . ?
C151 Na17 O20 Na20 -31.65(11) . . . . ?
C157 Na17 O20 Na20 -26.5(3) . . . . ?
Na21 Na17 O20 Na20 172.03(11) . . . . ?
Na14 Na17 O20 Na20 129.69(7) . . . . ?
Na22 Na17 O20 Na20 87.41(9) . . . . ?
Na16 Na17 O20 Na20 39.84(7) . . . . ?
O17 Na17 O20 Na21 7.64(10) . . . . ?
O22 Na17 O20 Na21 -88.03(10) . . . . ?
O16 Na17 O20 Na21 -173.89(8) . . . . ?
C152 Na17 O20 Na21 139.18(13) . . . . ?
C151 Na17 O20 Na21 156.32(10) . . . . ?
C157 Na17 O20 Na21 161.5(3) . . . . ?
Na20 Na17 O20 Na21 -172.03(11) . . . . ?
Na14 Na17 O20 Na21 -42.34(7) . . . . ?
Na22 Na17 O20 Na21 -84.62(8) . . . . ?
Na16 Na17 O20 Na21 -132.19(7) . . . . ?
O17 Na17 O20 Na22 92.26(10) . . . . ?
O22 Na17 O20 Na22 -3.41(10) . . . . ?
O16 Na17 O20 Na22 -89.27(9) . . . . ?
C152 Na17 O20 Na22 -136.19(13) . . . . ?
C151 Na17 O20 Na22 -119.05(11) . . . . ?
C157 Na17 O20 Na22 -113.9(3) . . . . ?
Na21 Na17 O20 Na22 84.62(8) . . . . ?
Na20 Na17 O20 Na22 -87.41(9) . . . . ?
Na14 Na17 O20 Na22 42.28(8) . . . . ?
Na16 Na17 O20 Na22 -47.57(7) . . . . ?
O16 Na20 O20 C203 -136.5(2) . . . . ?
O19 Na20 O20 C203 125.2(2) . . . . ?
C190 Na20 O20 C203 95.9(2) . . . . ?
C211 Na20 O20 C203 -4.4(2) . . . . ?
C159 Na20 O20 C203 -69.4(3) . . . . ?
C151 Na20 O20 C203 -109.5(2) . . . . ?
C210 Na20 O20 C203 13.9(2) . . . . ?
Na16 Na20 O20 C203 174.9(2) . . . . ?
C191 Na20 O20 C203 89.5(3) . . . . ?
C158 Na20 O20 C203 -83.3(2) . . . . ?
Na17 Na20 O20 C203 -138.6(3) . . . . ?
O16 Na20 O20 Na17 2.17(11) . . . . ?
O19 Na20 O20 Na17 -96.16(10) . . . . ?
C190 Na20 O20 Na17 -125.49(12) . . . . ?
C211 Na20 O20 Na17 134.22(12) . . . . ?
C159 Na20 O20 Na17 69.25(16) . . . . ?
C151 Na20 O20 Na17 29.15(10) . . . . ?
C210 Na20 O20 Na17 152.53(14) . . . . ?
Na16 Na20 O20 Na17 -46.51(8) . . . . ?
C191 Na20 O20 Na17 -131.91(16) . . . . ?
C158 Na20 O20 Na17 55.34(11) . . . . ?
O16 Na20 O20 Na21 28.9(4) . . . . ?
O19 Na20 O20 Na21 -69.5(4) . . . . ?
C190 Na20 O20 Na21 -98.8(4) . . . . ?
C211 Na20 O20 Na21 160.9(4) . . . . ?
C159 Na20 O20 Na21 96.0(4) . . . . ?
C151 Na20 O20 Na21 55.9(4) . . . . ?
C210 Na20 O20 Na21 179.2(5) . . . . ?
Na16 Na20 O20 Na21 -19.8(4) . . . . ?
C191 Na20 O20 Na21 -105.2(4) . . . . ?
C158 Na20 O20 Na21 82.0(4) . . . . ?
Na17 Na20 O20 Na21 26.7(4) . . . . ?
O16 Na20 O20 Na22 90.03(10) . . . . ?
O19 Na20 O20 Na22 -8.30(10) . . . . ?
C190 Na20 O20 Na22 -37.64(13) . . . . ?
C211 Na20 O20 Na22 -137.93(12) . . . . ?
C159 Na20 O20 Na22 157.11(14) . . . . ?
C151 Na20 O20 Na22 117.00(10) . . . . ?
C210 Na20 O20 Na22 -119.61(14) . . . . ?
Na16 Na20 O20 Na22 41.34(9) . . . . ?
C191 Na20 O20 Na22 -44.05(19) . . . . ?
C158 Na20 O20 Na22 143.20(10) . . . . ?
Na17 Na20 O20 Na22 87.86(9) . . . . ?
O21 Na21 O20 C203 -126.6(2) . . . . ?
O17 Na21 O20 C203 131.9(2) . . . . ?
C172 Na21 O20 C203 68.6(2) . . . . ?
C164 Na21 O20 C203 133.8(2) . . . . ?
C223 Na21 O20 C203 -73.6(2) . . . . ?
C171 Na21 O20 C203 104.1(3) . . . . ?
C224 Na21 O20 C203 -50.9(3) . . . . ?
Na17 Na21 O20 C203 139.3(2) . . . . ?
C204 Na21 O20 C203 33.7(2) . . . . ?
Na14 Na21 O20 C203 -175.3(2) . . . . ?
O21 Na21 O20 Na17 94.15(10) . . . . ?
O17 Na21 O20 Na17 -7.34(10) . . . . ?
C203 Na21 O20 Na17 -139.3(2) . . . . ?
C172 Na21 O20 Na17 -70.70(16) . . . . ?
C164 Na21 O20 Na17 -5.44(14) . . . . ?
C223 Na21 O20 Na17 147.10(11) . . . . ?
C171 Na21 O20 Na17 -35.1(2) . . . . ?
C224 Na21 O20 Na17 169.84(14) . . . . ?
C204 Na21 O20 Na17 -105.53(14) . . . . ?
Na14 Na21 O20 Na17 45.39(8) . . . . ?
O21 Na21 O20 Na20 67.2(4) . . . . ?
O17 Na21 O20 Na20 -34.3(4) . . . . ?
C203 Na21 O20 Na20 -166.2(5) . . . . ?
C172 Na21 O20 Na20 -97.7(4) . . . . ?
C164 Na21 O20 Na20 -32.4(5) . . . . ?
C223 Na21 O20 Na20 120.1(4) . . . . ?
C171 Na21 O20 Na20 -62.1(5) . . . . ?
C224 Na21 O20 Na20 142.9(4) . . . . ?
Na17 Na21 O20 Na20 -27.0(4) . . . . ?
C204 Na21 O20 Na20 -132.5(5) . . . . ?
Na14 Na21 O20 Na20 18.4(4) . . . . ?
O21 Na21 O20 Na22 5.63(10) . . . . ?
O17 Na21 O20 Na22 -95.86(10) . . . . ?
C203 Na21 O20 Na22 132.2(2) . . . . ?
C172 Na21 O20 Na22 -159.21(14) . . . . ?
C164 Na21 O20 Na22 -93.96(13) . . . . ?
C223 Na21 O20 Na22 58.59(12) . . . . ?
C171 Na21 O20 Na22 -123.66(18) . . . . ?
C224 Na21 O20 Na22 81.32(16) . . . . ?
Na17 Na21 O20 Na22 -88.51(9) . . . . ?
C204 Na21 O20 Na22 165.95(15) . . . . ?
Na14 Na21 O20 Na22 -43.12(8) . . . . ?
O22 Na22 O20 C203 164.7(3) . . . . ?
O21 Na22 O20 C203 75.5(3) . . . . ?
O19 Na22 O20 C203 -106.6(3) . . . . ?
O18 Na22 O20 C203 -174(2) . . . . ?
Na21 Na22 O20 C203 80.9(3) . . . . ?
Na15 Na22 O20 C203 167.5(3) . . . . ?
Na19 Na22 O20 C203 -116.8(3) . . . . ?
Na17 Na22 O20 C203 161.3(3) . . . . ?
Na20 Na22 O20 C203 -114.6(3) . . . . ?
Na16 Na22 O20 C203 -150.6(3) . . . . ?
Na14 Na22 O20 C203 120.1(3) . . . . ?
O22 Na22 O20 Na17 3.39(10) . . . . ?
O21 Na22 O20 Na17 -85.78(10) . . . . ?
O19 Na22 O20 Na17 92.14(10) . . . . ?
O18 Na22 O20 Na17 25(2) . . . . ?
Na21 Na22 O20 Na17 -80.40(9) . . . . ?
Na15 Na22 O20 Na17 6.25(14) . . . . ?
Na19 Na22 O20 Na17 81.94(12) . . . . ?
Na20 Na22 O20 Na17 84.07(10) . . . . ?
Na16 Na22 O20 Na17 48.07(8) . . . . ?
Na14 Na22 O20 Na17 -41.15(8) . . . . ?
O22 Na22 O20 Na20 -80.69(10) . . . . ?
O21 Na22 O20 Na20 -169.85(10) . . . . ?
O19 Na22 O20 Na20 8.07(10) . . . . ?
O18 Na22 O20 Na20 -59(2) . . . . ?
Na21 Na22 O20 Na20 -164.48(13) . . . . ?
Na15 Na22 O20 Na20 -77.82(12) . . . . ?
Na19 Na22 O20 Na20 -2.14(14) . . . . ?
Na17 Na22 O20 Na20 -84.07(10) . . . . ?
Na16 Na22 O20 Na20 -36.01(8) . . . . ?
Na14 Na22 O20 Na20 -125.23(8) . . . . ?
O22 Na22 O20 Na21 83.79(10) . . . . ?
O21 Na22 O20 Na21 -5.37(10) . . . . ?
O19 Na22 O20 Na21 172.54(10) . . . . ?
O18 Na22 O20 Na21 106(2) . . . . ?
Na15 Na22 O20 Na21 86.66(11) . . . . ?
Na19 Na22 O20 Na21 162.34(9) . . . . ?
Na17 Na22 O20 Na21 80.40(9) . . . . ?
Na20 Na22 O20 Na21 164.48(13) . . . . ?
Na16 Na22 O20 Na21 128.47(8) . . . . ?
Na14 Na22 O20 Na21 39.25(8) . . . . ?
O17 Na21 O21 C216 -135.9(2) . . . . ?
O20 Na21 O21 C216 127.1(2) . . . . ?
C203 Na21 O21 C216 100.3(2) . . . . ?
C172 Na21 O21 C216 -69.5(3) . . . . ?
C164 Na21 O21 C216 -107.8(2) . . . . ?
C223 Na21 O21 C216 13.0(2) . . . . ?
C171 Na21 O21 C216 -81.6(2) . . . . ?
C224 Na21 O21 C216 -4.9(2) . . . . ?
Na17 Na21 O21 C216 175.7(2) . . . . ?
C204 Na21 O21 C216 101.2(3) . . . . ?
Na14 Na21 O21 C216 -138.3(2) . . . . ?
O17 Na21 O21 Na14 2.38(10) . . . . ?
O20 Na21 O21 Na14 -94.60(10) . . . . ?
C203 Na21 O21 Na14 -121.46(12) . . . . ?
C172 Na21 O21 Na14 68.79(18) . . . . ?
C164 Na21 O21 Na14 30.50(11) . . . . ?
C223 Na21 O21 Na14 151.28(14) . . . . ?
C171 Na21 O21 Na14 56.64(12) . . . . ?
C224 Na21 O21 Na14 133.36(12) . . . . ?
Na17 Na21 O21 Na14 -46.02(8) . . . . ?
C204 Na21 O21 Na14 -120.57(19) . . . . ?
O17 Na21 O21 Na22 91.22(10) . . . . ?
O20 Na21 O21 Na22 -5.77(10) . . . . ?
C203 Na21 O21 Na22 -32.62(14) . . . . ?
C172 Na21 O21 Na22 157.62(16) . . . . ?
C164 Na21 O21 Na22 119.33(11) . . . . ?
C223 Na21 O21 Na22 -119.89(14) . . . . ?
C171 Na21 O21 Na22 145.47(11) . . . . ?
C224 Na21 O21 Na22 -137.80(12) . . . . ?
Na17 Na21 O21 Na22 42.82(8) . . . . ?
C204 Na21 O21 Na22 -31.7(2) . . . . ?
Na14 Na21 O21 Na22 88.84(9) . . . . ?
O17 Na21 O21 Na18 16.0(4) . . . . ?
O20 Na21 O21 Na18 -81.0(4) . . . . ?
C203 Na21 O21 Na18 -107.9(4) . . . . ?
C172 Na21 O21 Na18 82.4(4) . . . . ?
C164 Na21 O21 Na18 44.1(4) . . . . ?
C223 Na21 O21 Na18 164.9(4) . . . . ?
C171 Na21 O21 Na18 70.2(4) . . . . ?
C224 Na21 O21 Na18 146.9(4) . . . . ?
Na17 Na21 O21 Na18 -32.4(4) . . . . ?
C204 Na21 O21 Na18 -107.0(4) . . . . ?
Na14 Na21 O21 Na18 13.6(3) . . . . ?
O14 Na14 O21 C216 -66.2(3) . . . . ?
O22 Na14 O21 C216 -160.7(3) . . . . ?
O17 Na14 O21 C216 110.0(3) . . . . ?
C164 Na14 O21 C216 79.0(3) . . . . ?
C170 Na14 O21 C216 71.0(4) . . . . ?
C165 Na14 O21 C216 60.6(3) . . . . ?
Na18 Na14 O21 C216 -72.2(3) . . . . ?
Na21 Na14 O21 C216 112.2(3) . . . . ?
Na17 Na14 O21 C216 153.9(3) . . . . ?
Na15 Na14 O21 C216 -116.1(3) . . . . ?
Na22 Na14 O21 C216 -159.9(3) . . . . ?
O14 Na14 O21 Na21 -178.33(9) . . . . ?
O22 Na14 O21 Na21 87.11(10) . . . . ?
O17 Na14 O21 Na21 -2.20(10) . . . . ?
C164 Na14 O21 Na21 -33.21(11) . . . . ?
C170 Na14 O21 Na21 -41.2(3) . . . . ?
C165 Na14 O21 Na21 -51.58(14) . . . . ?
Na18 Na14 O21 Na21 175.69(11) . . . . ?
Na17 Na14 O21 Na21 41.70(7) . . . . ?
Na15 Na14 O21 Na21 131.74(7) . . . . ?
Na22 Na14 O21 Na21 87.96(9) . . . . ?
O14 Na14 O21 Na22 93.71(10) . . . . ?
O22 Na14 O21 Na22 -0.85(10) . . . . ?
O17 Na14 O21 Na22 -90.16(9) . . . . ?
C164 Na14 O21 Na22 -121.16(11) . . . . ?
C170 Na14 O21 Na22 -129.2(2) . . . . ?
C165 Na14 O21 Na22 -139.54(12) . . . . ?
Na18 Na14 O21 Na22 87.73(8) . . . . ?
Na21 Na14 O21 Na22 -87.96(9) . . . . ?
Na17 Na14 O21 Na22 -46.26(7) . . . . ?
Na15 Na14 O21 Na22 43.78(7) . . . . ?
O14 Na14 O21 Na18 5.99(10) . . . . ?
O22 Na14 O21 Na18 -88.58(9) . . . . ?
O17 Na14 O21 Na18 -177.89(9) . . . . ?
C164 Na14 O21 Na18 151.11(10) . . . . ?
C170 Na14 O21 Na18 143.1(2) . . . . ?
C165 Na14 O21 Na18 132.74(12) . . . . ?
Na21 Na14 O21 Na18 -175.69(11) . . . . ?
Na17 Na14 O21 Na18 -133.99(7) . . . . ?
Na15 Na14 O21 Na18 -43.95(7) . . . . ?
Na22 Na14 O21 Na18 -87.73(8) . . . . ?
O22 Na22 O21 C216 162.9(3) . . . . ?
O19 Na22 O21 C216 124(2) . . . . ?
O20 Na22 O21 C216 -108.8(3) . . . . ?
O18 Na22 O21 C216 73.6(3) . . . . ?
Na21 Na22 O21 C216 -114.4(3) . . . . ?
Na15 Na22 O21 C216 118.3(3) . . . . ?
Na19 Na22 O21 C216 83.5(3) . . . . ?
Na17 Na22 O21 C216 -152.6(3) . . . . ?
Na20 Na22 O21 C216 -118.8(3) . . . . ?
Na16 Na22 O21 C216 163.0(2) . . . . ?
Na14 Na22 O21 C216 162.1(3) . . . . ?
O22 Na22 O21 Na21 -82.67(11) . . . . ?
O19 Na22 O21 Na21 -122(2) . . . . ?
O20 Na22 O21 Na21 5.56(10) . . . . ?
O18 Na22 O21 Na21 -172.02(10) . . . . ?
Na15 Na22 O21 Na21 -127.27(8) . . . . ?
Na19 Na22 O21 Na21 -162.08(9) . . . . ?
Na17 Na22 O21 Na21 -38.19(8) . . . . ?
Na20 Na22 O21 Na21 -4.44(15) . . . . ?
Na16 Na22 O21 Na21 -82.60(12) . . . . ?
Na14 Na22 O21 Na21 -83.52(10) . . . . ?
O22 Na22 O21 Na14 0.85(10) . . . . ?
O19 Na22 O21 Na14 -38(3) . . . . ?
O20 Na22 O21 Na14 89.08(10) . . . . ?
O18 Na22 O21 Na14 -88.50(9) . . . . ?
Na21 Na22 O21 Na14 83.52(10) . . . . ?
Na15 Na22 O21 Na14 -43.76(8) . . . . ?
Na19 Na22 O21 Na14 -78.56(12) . . . . ?
Na17 Na22 O21 Na14 45.32(7) . . . . ?
Na20 Na22 O21 Na14 79.07(12) . . . . ?
Na16 Na22 O21 Na14 0.92(14) . . . . ?
O22 Na22 O21 Na18 79.62(10) . . . . ?
O19 Na22 O21 Na18 41(3) . . . . ?
O20 Na22 O21 Na18 167.86(10) . . . . ?
O18 Na22 O21 Na18 -9.73(9) . . . . ?
Na21 Na22 O21 Na18 162.29(13) . . . . ?
Na15 Na22 O21 Na18 35.02(8) . . . . ?
Na19 Na22 O21 Na18 0.22(14) . . . . ?
Na17 Na22 O21 Na18 124.10(8) . . . . ?
Na20 Na22 O21 Na18 157.85(9) . . . . ?
Na16 Na22 O21 Na18 79.69(12) . . . . ?
Na14 Na22 O21 Na18 78.78(9) . . . . ?
O18 Na18 O21 C216 -120.4(2) . . . . ?
O14 Na18 O21 C216 134.1(2) . . . . ?
C133 Na18 O21 C216 75.6(3) . . . . ?
C185 Na18 O21 C216 -45.5(2) . . . . ?
C217 Na18 O21 C216 34.6(2) . . . . ?
C125 Na18 O21 C216 142.1(2) . . . . ?
C184 Na18 O21 C216 -67.7(2) . . . . ?
Na14 Na18 O21 C216 139.8(2) . . . . ?
Na15 Na18 O21 C216 -170.34(19) . . . . ?
C132 Na18 O21 C216 122.1(3) . . . . ?
O18 Na18 O21 Na21 86.1(4) . . . . ?
O14 Na18 O21 Na21 -19.5(4) . . . . ?
C216 Na18 O21 Na21 -153.6(5) . . . . ?
C133 Na18 O21 Na21 -78.0(4) . . . . ?
C185 Na18 O21 Na21 160.9(4) . . . . ?
C217 Na18 O21 Na21 -118.9(4) . . . . ?
C125 Na18 O21 Na21 -11.5(4) . . . . ?
C184 Na18 O21 Na21 138.7(4) . . . . ?
Na14 Na18 O21 Na21 -13.8(3) . . . . ?
Na15 Na18 O21 Na21 36.1(4) . . . . ?
C132 Na18 O21 Na21 -31.5(5) . . . . ?
O18 Na18 O21 Na14 99.82(10) . . . . ?
O14 Na18 O21 Na14 -5.76(9) . . . . ?
C216 Na18 O21 Na14 -139.8(2) . . . . ?
C133 Na18 O21 Na14 -64.2(2) . . . . ?
C185 Na18 O21 Na14 174.64(12) . . . . ?
C217 Na18 O21 Na14 -105.18(13) . . . . ?
C125 Na18 O21 Na14 2.30(13) . . . . ?
C184 Na18 O21 Na14 152.47(10) . . . . ?
Na15 Na18 O21 Na14 49.85(8) . . . . ?
C132 Na18 O21 Na14 -17.7(2) . . . . ?
O18 Na18 O21 Na22 10.76(10) . . . . ?
O14 Na18 O21 Na22 -94.82(10) . . . . ?
C216 Na18 O21 Na22 131.1(2) . . . . ?
C133 Na18 O21 Na22 -153.27(17) . . . . ?
C185 Na18 O21 Na22 85.57(13) . . . . ?
C217 Na18 O21 Na22 165.75(15) . . . . ?
C125 Na18 O21 Na22 -86.77(13) . . . . ?
C184 Na18 O21 Na22 63.40(11) . . . . ?
Na14 Na18 O21 Na22 -89.07(9) . . . . ?
Na15 Na18 O21 Na22 -39.22(8) . . . . ?
C132 Na18 O21 Na22 -106.8(2) . . . . ?
O17 Na17 O22 Na15 67(7) . . . . ?
O20 Na17 O22 Na15 168(7) . . . . ?
O16 Na17 O22 Na15 -96(7) . . . . ?
C152 Na17 O22 Na15 -55(7) . . . . ?
C151 Na17 O22 Na15 -89(7) . . . . ?
C157 Na17 O22 Na15 -36(7) . . . . ?
Na21 Na17 O22 Na15 117(7) . . . . ?
Na20 Na17 O22 Na15 -144(7) . . . . ?
Na14 Na17 O22 Na15 74(7) . . . . ?
Na22 Na17 O22 Na15 165(7) . . . . ?
Na16 Na17 O22 Na15 -105(7) . . . . ?
O17 Na17 O22 Na14 -6.65(12) . . . . ?
O20 Na17 O22 Na14 94.35(11) . . . . ?
O16 Na17 O22 Na14 -170.33(11) . . . . ?
C152 Na17 O22 Na14 -129.26(13) . . . . ?
C151 Na17 O22 Na14 -162.47(12) . . . . ?
C157 Na17 O22 Na14 -110.28(12) . . . . ?
Na21 Na17 O22 Na14 42.87(10) . . . . ?
Na20 Na17 O22 Na14 142.33(10) . . . . ?
Na22 Na17 O22 Na14 90.72(12) . . . . ?
Na16 Na17 O22 Na14 -178.60(17) . . . . ?
O17 Na17 O22 Na16 171.95(12) . . . . ?
O20 Na17 O22 Na16 -87.05(12) . . . . ?
O16 Na17 O22 Na16 8.27(11) . . . . ?
C152 Na17 O22 Na16 49.34(17) . . . . ?
C151 Na17 O22 Na16 16.13(17) . . . . ?
C157 Na17 O22 Na16 68.31(13) . . . . ?
Na21 Na17 O22 Na16 -138.53(10) . . . . ?
Na20 Na17 O22 Na16 -39.07(10) . . . . ?
Na14 Na17 O22 Na16 178.60(17) . . . . ?
Na22 Na17 O22 Na16 -90.68(12) . . . . ?
O17 Na17 O22 Na22 -97.37(11) . . . . ?
O20 Na17 O22 Na22 3.63(11) . . . . ?
O16 Na17 O22 Na22 98.95(10) . . . . ?
C152 Na17 O22 Na22 140.02(13) . . . . ?
C151 Na17 O22 Na22 106.81(13) . . . . ?
C157 Na17 O22 Na22 159.00(12) . . . . ?
Na21 Na17 O22 Na22 -47.85(9) . . . . ?
Na20 Na17 O22 Na22 51.61(9) . . . . ?
Na14 Na17 O22 Na22 -90.72(12) . . . . ?
Na16 Na17 O22 Na22 90.68(12) . . . . ?
O15 Na15 O22 Na17 94(7) . . . . ?
O18 Na15 O22 Na17 -162(7) . . . . ?
O14 Na15 O22 Na17 -65(7) . . . . ?
C125 Na15 O22 Na17 -53(7) . . . . ?
C126 Na15 O22 Na17 -18(7) . . . . ?
C131 Na15 O22 Na17 -3(7) . . . . ?
Na19 Na15 O22 Na17 147(7) . . . . ?
Na18 Na15 O22 Na17 -113(7) . . . . ?
Na16 Na15 O22 Na17 105(7) . . . . ?
Na22 Na15 O22 Na17 -165(7) . . . . ?
Na14 Na15 O22 Na17 -74(7) . . . . ?
O15 Na15 O22 Na14 167.98(11) . . . . ?
O18 Na15 O22 Na14 -88.50(11) . . . . ?
O14 Na15 O22 Na14 9.30(11) . . . . ?
C125 Na15 O22 Na14 21.26(17) . . . . ?
C126 Na15 O22 Na14 55.67(16) . . . . ?
C131 Na15 O22 Na14 70.91(12) . . . . ?
Na19 Na15 O22 Na14 -139.64(10) . . . . ?
Na18 Na15 O22 Na14 -39.29(10) . . . . ?
Na16 Na15 O22 Na14 178.61(17) . . . . ?
Na22 Na15 O22 Na14 -90.74(12) . . . . ?
O15 Na15 O22 Na16 -10.64(12) . . . . ?
O18 Na15 O22 Na16 92.88(11) . . . . ?
O14 Na15 O22 Na16 -169.31(11) . . . . ?
C125 Na15 O22 Na16 -157.35(13) . . . . ?
C126 Na15 O22 Na16 -122.94(13) . . . . ?
C131 Na15 O22 Na16 -107.70(12) . . . . ?
Na19 Na15 O22 Na16 41.74(10) . . . . ?
Na18 Na15 O22 Na16 142.09(10) . . . . ?
Na22 Na15 O22 Na16 90.64(12) . . . . ?
Na14 Na15 O22 Na16 -178.61(17) . . . . ?
O15 Na15 O22 Na22 -101.28(11) . . . . ?
O18 Na15 O22 Na22 2.24(11) . . . . ?
O14 Na15 O22 Na22 100.04(10) . . . . ?
C125 Na15 O22 Na22 112.00(14) . . . . ?
C126 Na15 O22 Na22 146.41(12) . . . . ?
C131 Na15 O22 Na22 161.66(11) . . . . ?
Na19 Na15 O22 Na22 -48.90(9) . . . . ?
Na18 Na15 O22 Na22 51.45(9) . . . . ?
Na16 Na15 O22 Na22 -90.64(12) . . . . ?
Na14 Na15 O22 Na22 90.74(12) . . . . ?
O14 Na14 O22 Na17 168.24(11) . . . . ?
O21 Na14 O22 Na17 -89.88(11) . . . . ?
O17 Na14 O22 Na17 6.04(11) . . . . ?
C164 Na14 O22 Na17 11.73(18) . . . . ?
C170 Na14 O22 Na17 68.57(14) . . . . ?
C165 Na14 O22 Na17 46.43(18) . . . . ?
Na18 Na14 O22 Na17 -141.83(10) . . . . ?
Na21 Na14 O22 Na17 -41.85(10) . . . . ?
Na15 Na14 O22 Na17 178.71(17) . . . . ?
Na22 Na14 O22 Na17 -90.76(12) . . . . ?
O14 Na14 O22 Na15 -10.46(12) . . . . ?
O21 Na14 O22 Na15 91.41(11) . . . . ?
O17 Na14 O22 Na15 -172.67(12) . . . . ?
C164 Na14 O22 Na15 -166.98(13) . . . . ?
C170 Na14 O22 Na15 -110.13(13) . . . . ?
C165 Na14 O22 Na15 -132.27(14) . . . . ?
Na18 Na14 O22 Na15 39.47(10) . . . . ?
Na21 Na14 O22 Na15 139.45(10) . . . . ?
Na17 Na14 O22 Na15 -178.71(17) . . . . ?
Na22 Na14 O22 Na15 90.54(12) . . . . ?
O14 Na14 O22 Na16 50(6) . . . . ?
O21 Na14 O22 Na16 152(6) . . . . ?
O17 Na14 O22 Na16 -112(6) . . . . ?
C164 Na14 O22 Na16 -107(6) . . . . ?
C170 Na14 O22 Na16 -50(6) . . . . ?
C165 Na14 O22 Na16 -72(6) . . . . ?
Na18 Na14 O22 Na16 100(6) . . . . ?
Na21 Na14 O22 Na16 -160(6) . . . . ?
Na17 Na14 O22 Na16 -118(6) . . . . ?
Na15 Na14 O22 Na16 60(6) . . . . ?
Na22 Na14 O22 Na16 151(6) . . . . ?
O14 Na14 O22 Na22 -101.00(11) . . . . ?
O21 Na14 O22 Na22 0.88(11) . . . . ?
O17 Na14 O22 Na22 96.80(10) . . . . ?
C164 Na14 O22 Na22 102.49(15) . . . . ?
C170 Na14 O22 Na22 159.33(11) . . . . ?
C165 Na14 O22 Na22 137.19(14) . . . . ?
Na18 Na14 O22 Na22 -51.07(9) . . . . ?
Na21 Na14 O22 Na22 48.91(9) . . . . ?
Na17 Na14 O22 Na22 90.76(12) . . . . ?
Na15 Na14 O22 Na22 -90.54(12) . . . . ?
O16 Na16 O22 Na17 -9.82(13) . . . . ?
O19 Na16 O22 Na17 92.63(12) . . . . ?
O15 Na16 O22 Na17 -169.15(12) . . . . ?
C138 Na16 O22 Na17 -163.84(13) . . . . ?
C144 Na16 O22 Na17 -107.63(13) . . . . ?
C139 Na16 O22 Na17 -129.22(14) . . . . ?
Na20 Na16 O22 Na17 40.61(10) . . . . ?
Na19 Na16 O22 Na17 141.10(10) . . . . ?
Na15 Na16 O22 Na17 -178.70(17) . . . . ?
Na22 Na16 O22 Na17 90.79(12) . . . . ?
O16 Na16 O22 Na15 168.87(11) . . . . ?
O19 Na16 O22 Na15 -88.67(11) . . . . ?
O15 Na16 O22 Na15 9.55(11) . . . . ?
C138 Na16 O22 Na15 14.86(17) . . . . ?
C144 Na16 O22 Na15 71.07(13) . . . . ?
C139 Na16 O22 Na15 49.48(18) . . . . ?
Na20 Na16 O22 Na15 -140.69(10) . . . . ?
Na19 Na16 O22 Na15 -40.20(9) . . . . ?
Na22 Na16 O22 Na15 -90.51(12) . . . . ?
Na17 Na16 O22 Na15 178.70(17) . . . . ?
O16 Na16 O22 Na14 108(6) . . . . ?
O19 Na16 O22 Na14 -149(6) . . . . ?
O15 Na16 O22 Na14 -51(6) . . . . ?
C138 Na16 O22 Na14 -46(6) . . . . ?
C144 Na16 O22 Na14 11(6) . . . . ?
C139 Na16 O22 Na14 -11(6) . . . . ?
Na20 Na16 O22 Na14 159(6) . . . . ?
Na19 Na16 O22 Na14 -101(6) . . . . ?
Na15 Na16 O22 Na14 -60(6) . . . . ?
Na22 Na16 O22 Na14 -151(6) . . . . ?
Na17 Na16 O22 Na14 118(6) . . . . ?
O16 Na16 O22 Na22 -100.62(11) . . . . ?
O19 Na16 O22 Na22 1.84(11) . . . . ?
O15 Na16 O22 Na22 100.06(10) . . . . ?
C138 Na16 O22 Na22 105.37(14) . . . . ?
C144 Na16 O22 Na22 161.58(11) . . . . ?
C139 Na16 O22 Na22 139.99(14) . . . . ?
Na20 Na16 O22 Na22 -50.18(9) . . . . ?
Na19 Na16 O22 Na22 50.31(9) . . . . ?
Na15 Na16 O22 Na22 90.51(12) . . . . ?
Na17 Na16 O22 Na22 -90.79(12) . . . . ?
O21 Na22 O22 Na17 88.15(10) . . . . ?
O19 Na22 O22 Na17 -93.50(10) . . . . ?
O20 Na22 O22 Na17 -3.35(10) . . . . ?
O18 Na22 O22 Na17 177.61(10) . . . . ?
Na21 Na22 O22 Na17 43.49(8) . . . . ?
Na15 Na22 O22 Na17 179.64(15) . . . . ?
Na19 Na22 O22 Na17 -137.52(9) . . . . ?
Na20 Na22 O22 Na17 -47.43(8) . . . . ?
Na16 Na22 O22 Na17 -91.77(11) . . . . ?
Na14 Na22 O22 Na17 89.00(11) . . . . ?
O21 Na22 O22 Na15 -91.49(10) . . . . ?
O19 Na22 O22 Na15 86.86(10) . . . . ?
O20 Na22 O22 Na15 177.01(10) . . . . ?
O18 Na22 O22 Na15 -2.03(10) . . . . ?
Na21 Na22 O22 Na15 -136.16(9) . . . . ?
Na19 Na22 O22 Na15 42.84(8) . . . . ?
Na17 Na22 O22 Na15 -179.64(15) . . . . ?
Na20 Na22 O22 Na15 132.93(9) . . . . ?
Na16 Na22 O22 Na15 88.59(11) . . . . ?
Na14 Na22 O22 Na15 -90.64(11) . . . . ?
O21 Na22 O22 Na14 -0.85(10) . . . . ?
O19 Na22 O22 Na14 177.50(10) . . . . ?
O20 Na22 O22 Na14 -92.35(10) . . . . ?
O18 Na22 O22 Na14 88.61(10) . . . . ?
Na21 Na22 O22 Na14 -45.52(8) . . . . ?
Na15 Na22 O22 Na14 90.64(11) . . . . ?
Na19 Na22 O22 Na14 133.48(9) . . . . ?
Na17 Na22 O22 Na14 -89.00(11) . . . . ?
Na20 Na22 O22 Na14 -136.43(9) . . . . ?
Na16 Na22 O22 Na14 179.23(14) . . . . ?
O21 Na22 O22 Na16 179.93(10) . . . . ?
O19 Na22 O22 Na16 -1.72(10) . . . . ?
O20 Na22 O22 Na16 88.42(10) . . . . ?
O18 Na22 O22 Na16 -90.62(10) . . . . ?
Na21 Na22 O22 Na16 135.26(9) . . . . ?
Na15 Na22 O22 Na16 -88.59(11) . . . . ?
Na19 Na22 O22 Na16 -45.74(8) . . . . ?
Na17 Na22 O22 Na16 91.77(11) . . . . ?
Na20 Na22 O22 Na16 44.34(8) . . . . ?
Na14 Na22 O22 Na16 -179.23(14) . . . . ?
O14 Na23 O23 C230 122.7(3) . . . . ?
C125 Na23 O23 C230 145.4(4) . . . . ?
C169 Na23 O23 C230 -69.2(4) . . . . ?
C168 Na23 O23 C230 -53.8(4) . . . . ?
C126 Na23 O23 C230 173.2(3) . . . . ?
C131 Na23 O23 C230 -168.4(3) . . . . ?
Na14 Na23 O23 C230 86.3(4) . . . . ?
O14 Na23 O23 C229 -50.3(4) . . . . ?
C125 Na23 O23 C229 -27.5(3) . . . . ?
C169 Na23 O23 C229 117.9(3) . . . . ?
C168 Na23 O23 C229 133.3(3) . . . . ?
C126 Na23 O23 C229 0.3(3) . . . . ?
C131 Na23 O23 C229 18.7(4) . . . . ?
Na14 Na23 O23 C229 -86.6(4) . . . . ?
O15 Na24 O24 C234 73.2(3) . . . . ?
C138 Na24 O24 C234 102.5(3) . . . . ?
C129 Na24 O24 C234 -88.6(3) . . . . ?
C128 Na24 O24 C234 -65.7(3) . . . . ?
C144 Na24 O24 C234 148.3(3) . . . . ?
C130 Na24 O24 C234 -81.7(3) . . . . ?
C139 Na24 O24 C234 130.3(3) . . . . ?
Na15 Na24 O24 C234 29.0(3) . . . . ?
O15 Na24 O24 C235 -102.2(3) . . . . ?
C138 Na24 O24 C235 -72.9(3) . . . . ?
C129 Na24 O24 C235 95.9(3) . . . . ?
C128 Na24 O24 C235 118.8(3) . . . . ?
C144 Na24 O24 C235 -27.2(4) . . . . ?
C130 Na24 O24 C235 102.8(4) . . . . ?
C139 Na24 O24 C235 -45.1(4) . . . . ?
Na15 Na24 O24 C235 -146.5(3) . . . . ?
O16 Na25 O25 C239 -63.9(4) . . . . ?
C151 Na25 O25 C239 -48.5(4) . . . . ?
C142 Na25 O25 C239 107.6(4) . . . . ?
C143 Na25 O25 C239 88.0(4) . . . . ?
C141 Na25 O25 C239 135.1(3) . . . . ?
C241 Na25 O25 C239 -168.1(4) . . . . ?
C144 Na25 O25 C239 102.3(4) . . . . ?
C152 Na25 O25 C239 -21.7(4) . . . . ?
Na16 Na25 O25 C239 -93.1(5) . . . . ?
O16 Na25 O25 C240 109.1(4) . . . . ?
C151 Na25 O25 C240 124.4(4) . . . . ?
C142 Na25 O25 C240 -79.4(4) . . . . ?
C143 Na25 O25 C240 -99.1(4) . . . . ?
C141 Na25 O25 C240 -51.9(4) . . . . ?
C241 Na25 O25 C240 4.9(3) . . . . ?
C144 Na25 O25 C240 -84.8(5) . . . . ?
C152 Na25 O25 C240 151.3(4) . . . . ?
Na16 Na25 O25 C240 79.8(5) . . . . ?
O17 Na26 O26 C245 -106.7(4) . . . . ?
C164 Na26 O26 C245 -78.0(4) . . . . ?
C155 Na26 O26 C245 90.7(4) . . . . ?
C154 Na26 O26 C245 115.6(4) . . . . ?
C165 Na26 O26 C245 -48.9(4) . . . . ?
C170 Na26 O26 C245 -29.0(5) . . . . ?
C156 Na26 O26 C245 91.5(4) . . . . ?
C246 Na26 O26 C245 -4.8(4) . . . . ?
Na17 Na26 O26 C245 -155.7(3) . . . . ?
O17 Na26 O26 C244 72.3(5) . . . . ?
C164 Na26 O26 C244 101.0(4) . . . . ?
C155 Na26 O26 C244 -90.4(4) . . . . ?
C154 Na26 O26 C244 -65.4(4) . . . . ?
C165 Na26 O26 C244 130.1(4) . . . . ?
C170 Na26 O26 C244 150.0(4) . . . . ?
C156 Na26 O26 C244 -89.5(5) . . . . ?
C246 Na26 O26 C244 174.2(5) . . . . ?
Na17 Na26 O26 C244 23.3(5) . . . . ?
Na14 O14 C125 C126 -36.9(8) . . . . ?
Na23 O14 C125 C126 74.0(3) . . . . ?
Na18 O14 C125 C126 -140.6(3) . . . . ?
Na15 O14 C125 C126 -69.2(3) . . . . ?
Na14 O14 C125 C132 148.3(5) . . . . ?
Na23 O14 C125 C132 -100.8(3) . . . . ?
Na18 O14 C125 C132 44.6(3) . . . . ?
Na15 O14 C125 C132 116.0(3) . . . . ?
Na14 O14 C125 Na15 32.3(6) . . . . ?
Na23 O14 C125 Na15 143.17(11) . . . . ?
Na18 O14 C125 Na15 -71.45(12) . . . . ?
Na14 O14 C125 Na23 -110.9(6) . . . . ?
Na18 O14 C125 Na23 145.38(15) . . . . ?
Na15 O14 C125 Na23 -143.17(11) . . . . ?
Na14 O14 C125 Na18 103.7(6) . . . . ?
Na23 O14 C125 Na18 -145.38(15) . . . . ?
Na15 O14 C125 Na18 71.45(12) . . . . ?
O15 Na15 C125 O14 -152.62(19) . . . . ?
O22 Na15 C125 O14 -23.3(2) . . . . ?
O18 Na15 C125 O14 80.7(2) . . . . ?
C126 Na15 C125 O14 -123.4(3) . . . . ?
C131 Na15 C125 O14 -93.9(2) . . . . ?
Na19 Na15 C125 O14 120.3(2) . . . . ?
Na18 Na15 C125 O14 52.05(17) . . . . ?
Na16 Na15 C125 O14 -63.6(3) . . . . ?
Na22 Na15 C125 O14 28.4(2) . . . . ?
Na14 Na15 C125 O14 -7.98(17) . . . . ?
O15 Na15 C125 C126 -29.2(3) . . . . ?
O22 Na15 C125 C126 100.1(2) . . . . ?
O18 Na15 C125 C126 -155.9(2) . . . . ?
O14 Na15 C125 C126 123.4(3) . . . . ?
C131 Na15 C125 C126 29.6(2) . . . . ?
Na19 Na15 C125 C126 -116.3(2) . . . . ?
Na18 Na15 C125 C126 175.5(2) . . . . ?
Na16 Na15 C125 C126 59.8(4) . . . . ?
Na22 Na15 C125 C126 151.9(2) . . . . ?
Na14 Na15 C125 C126 115.5(2) . . . . ?
O15 Na15 C125 C132 98.3(3) . . . . ?
O22 Na15 C125 C132 -132.4(3) . . . . ?
O18 Na15 C125 C132 -28.4(3) . . . . ?
O14 Na15 C125 C132 -109.1(4) . . . . ?
C126 Na15 C125 C132 127.5(4) . . . . ?
C131 Na15 C125 C132 157.1(4) . . . . ?
Na19 Na15 C125 C132 11.2(4) . . . . ?
Na18 Na15 C125 C132 -57.0(3) . . . . ?
Na16 Na15 C125 C132 -172.7(2) . . . . ?
Na22 Na15 C125 C132 -80.6(3) . . . . ?
Na14 Na15 C125 C132 -117.1(3) . . . . ?
O15 Na15 C125 Na23 -114.89(19) . . . . ?
O22 Na15 C125 Na23 14.4(2) . . . . ?
O18 Na15 C125 Na23 118.42(17) . . . . ?
O14 Na15 C125 Na23 37.72(15) . . . . ?
C126 Na15 C125 Na23 -85.7(3) . . . . ?
C131 Na15 C125 Na23 -56.13(18) . . . . ?
Na19 Na15 C125 Na23 158.01(12) . . . . ?
Na18 Na15 C125 Na23 89.77(17) . . . . ?
Na16 Na15 C125 Na23 -25.9(4) . . . . ?
Na22 Na15 C125 Na23 66.2(2) . . . . ?
Na14 Na15 C125 Na23 29.74(15) . . . . ?
O15 Na15 C125 Na18 155.33(15) . . . . ?
O22 Na15 C125 Na18 -75.40(13) . . . . ?
O18 Na15 C125 Na18 28.65(10) . . . . ?
O14 Na15 C125 Na18 -52.05(17) . . . . ?
C126 Na15 C125 Na18 -175.5(2) . . . . ?
C131 Na15 C125 Na18 -145.90(14) . . . . ?
Na19 Na15 C125 Na18 68.23(19) . . . . ?
Na16 Na15 C125 Na18 -115.7(2) . . . . ?
Na22 Na15 C125 Na18 -23.61(11) . . . . ?
Na14 Na15 C125 Na18 -60.03(6) . . . . ?
O23 Na23 C125 O14 -140.0(2) . . . . ?
C169 Na23 C125 O14 67.5(2) . . . . ?
C168 Na23 C125 O14 75.3(3) . . . . ?
C126 Na23 C125 O14 122.1(3) . . . . ?
C131 Na23 C125 O14 95.1(2) . . . . ?
Na14 Na23 C125 O14 13.57(16) . . . . ?
O14 Na23 C125 C126 -122.1(3) . . . . ?
O23 Na23 C125 C126 97.9(2) . . . . ?
C169 Na23 C125 C126 -54.6(3) . . . . ?
C168 Na23 C125 C126 -46.8(4) . . . . ?
C131 Na23 C125 C126 -27.0(2) . . . . ?
Na14 Na23 C125 C126 -108.5(2) . . . . ?
O14 Na23 C125 C132 107.5(4) . . . . ?
O23 Na23 C125 C132 -32.6(3) . . . . ?
C169 Na23 C125 C132 175.0(2) . . . . ?
C168 Na23 C125 C132 -177.2(3) . . . . ?
C126 Na23 C125 C132 -130.5(4) . . . . ?
C131 Na23 C125 C132 -157.5(3) . . . . ?
Na14 Na23 C125 C132 121.0(3) . . . . ?
O14 Na23 C125 Na15 -42.18(16) . . . . ?
O23 Na23 C125 Na15 177.79(18) . . . . ?
C169 Na23 C125 Na15 25.4(3) . . . . ?
C168 Na23 C125 Na15 33.1(4) . . . . ?
C126 Na23 C125 Na15 79.9(3) . . . . ?
C131 Na23 C125 Na15 52.88(17) . . . . ?
Na14 Na23 C125 Na15 -28.62(15) . . . . ?
O14 Na23 C125 Na18 26.02(14) . . . . ?
O23 Na23 C125 Na18 -114.00(13) . . . . ?
C169 Na23 C125 Na18 93.56(17) . . . . ?
C168 Na23 C125 Na18 101.3(3) . . . . ?
C126 Na23 C125 Na18 148.1(3) . . . . ?
C131 Na23 C125 Na18 121.09(17) . . . . ?
Na14 Na23 C125 Na18 39.59(8) . . . . ?
O18 Na18 C125 O14 -116.4(2) . . . . ?
O21 Na18 C125 O14 -18.0(2) . . . . ?
C216 Na18 C125 O14 14.7(3) . . . . ?
C133 Na18 C125 O14 112.7(2) . . . . ?
C185 Na18 C125 O14 169.5(2) . . . . ?
C217 Na18 C125 O14 46.6(2) . . . . ?
C184 Na18 C125 O14 -160.1(2) . . . . ?
Na14 Na18 C125 O14 -16.15(18) . . . . ?
Na15 Na18 C125 O14 -88.6(2) . . . . ?
C132 Na18 C125 O14 139.3(3) . . . . ?
O18 Na18 C125 C126 -35.6(5) . . . . ?
O14 Na18 C125 C126 80.7(5) . . . . ?
O21 Na18 C125 C126 62.8(5) . . . . ?
C216 Na18 C125 C126 95.4(5) . . . . ?
C133 Na18 C125 C126 -166.6(5) . . . . ?
C185 Na18 C125 C126 -109.8(5) . . . . ?
C217 Na18 C125 C126 127.4(5) . . . . ?
C184 Na18 C125 C126 -79.4(5) . . . . ?
Na14 Na18 C125 C126 64.6(5) . . . . ?
Na15 Na18 C125 C126 -7.9(4) . . . . ?
C132 Na18 C125 C126 -140.0(6) . . . . ?
O18 Na18 C125 C132 104.4(2) . . . . ?
O14 Na18 C125 C132 -139.3(3) . . . . ?
O21 Na18 C125 C132 -157.2(2) . . . . ?
C216 Na18 C125 C132 -124.6(3) . . . . ?
C133 Na18 C125 C132 -26.6(2) . . . . ?
C185 Na18 C125 C132 30.2(2) . . . . ?
C217 Na18 C125 C132 -92.6(2) . . . . ?
C184 Na18 C125 C132 60.6(3) . . . . ?
Na14 Na18 C125 C132 -155.4(2) . . . . ?
Na15 Na18 C125 C132 132.1(2) . . . . ?
O18 Na18 C125 Na15 -27.74(10) . . . . ?
O14 Na18 C125 Na15 88.6(2) . . . . ?
O21 Na18 C125 Na15 70.65(13) . . . . ?
C216 Na18 C125 Na15 103.30(19) . . . . ?
C133 Na18 C125 Na15 -158.73(16) . . . . ?
C185 Na18 C125 Na15 -101.91(12) . . . . ?
C217 Na18 C125 Na15 135.26(12) . . . . ?
C184 Na18 C125 Na15 -71.49(15) . . . . ?
Na14 Na18 C125 Na15 72.46(8) . . . . ?
C132 Na18 C125 Na15 -132.1(2) . . . . ?
O18 Na18 C125 Na23 -146.80(12) . . . . ?
O14 Na18 C125 Na23 -30.45(15) . . . . ?
O21 Na18 C125 Na23 -48.41(16) . . . . ?
C216 Na18 C125 Na23 -15.8(3) . . . . ?
C133 Na18 C125 Na23 82.21(15) . . . . ?
C185 Na18 C125 Na23 139.03(13) . . . . ?
C217 Na18 C125 Na23 16.20(18) . . . . ?
C184 Na18 C125 Na23 169.45(12) . . . . ?
Na14 Na18 C125 Na23 -46.60(10) . . . . ?
Na15 Na18 C125 Na23 -119.06(15) . . . . ?
C132 Na18 C125 Na23 108.8(2) . . . . ?
O14 C125 C126 C127 -175.3(3) . . . . ?
C132 C125 C126 C127 -1.2(7) . . . . ?
Na15 C125 C126 C127 119.9(4) . . . . ?
Na23 C125 C126 C127 -118.4(4) . . . . ?
Na18 C125 C126 C127 127.1(4) . . . . ?
O14 C125 C126 C131 1.8(5) . . . . ?
C132 C125 C126 C131 175.9(3) . . . . ?
Na15 C125 C126 C131 -63.0(3) . . . . ?
Na23 C125 C126 C131 58.7(3) . . . . ?
Na18 C125 C126 C131 -55.8(6) . . . . ?
O14 C125 C126 Na15 64.8(3) . . . . ?
C132 C125 C126 Na15 -121.1(4) . . . . ?
Na23 C125 C126 Na15 121.68(13) . . . . ?
Na18 C125 C126 Na15 7.2(4) . . . . ?
O14 C125 C126 Na23 -56.8(3) . . . . ?
C132 C125 C126 Na23 117.2(4) . . . . ?
Na15 C125 C126 Na23 -121.68(13) . . . . ?
Na18 C125 C126 Na23 -114.4(5) . . . . ?
O15 Na15 C126 C125 158.9(2) . . . . ?
O22 Na15 C126 C125 -96.0(2) . . . . ?
O18 Na15 C126 C125 32.2(3) . . . . ?
O14 Na15 C126 C125 -32.6(2) . . . . ?
C131 Na15 C126 C125 -127.5(3) . . . . ?
Na19 Na15 C126 C125 113.3(2) . . . . ?
Na18 Na15 C126 C125 -4.1(2) . . . . ?
Na16 Na15 C126 C125 -150.2(2) . . . . ?
Na22 Na15 C126 C125 -48.2(3) . . . . ?
Na14 Na15 C126 C125 -60.5(2) . . . . ?
O15 Na15 C126 C127 36.3(4) . . . . ?
O22 Na15 C126 C127 141.4(3) . . . . ?
O18 Na15 C126 C127 -90.4(4) . . . . ?
O14 Na15 C126 C127 -155.2(4) . . . . ?
C125 Na15 C126 C127 -122.6(5) . . . . ?
C131 Na15 C126 C127 109.9(4) . . . . ?
Na19 Na15 C126 C127 -9.3(5) . . . . ?
Na18 Na15 C126 C127 -126.7(3) . . . . ?
Na16 Na15 C126 C127 87.2(4) . . . . ?
Na22 Na15 C126 C127 -170.8(3) . . . . ?
Na14 Na15 C126 C127 176.9(3) . . . . ?
O15 Na15 C126 C131 -73.6(2) . . . . ?
O22 Na15 C126 C131 31.5(3) . . . . ?
O18 Na15 C126 C131 159.7(2) . . . . ?
O14 Na15 C126 C131 94.9(2) . . . . ?
C125 Na15 C126 C131 127.5(3) . . . . ?
Na19 Na15 C126 C131 -119.1(2) . . . . ?
Na18 Na15 C126 C131 123.5(2) . . . . ?
Na16 Na15 C126 C131 -22.7(3) . . . . ?
Na22 Na15 C126 C131 79.3(3) . . . . ?
Na14 Na15 C126 C131 67.1(2) . . . . ?
O15 Na15 C126 Na23 -150.81(12) . . . . ?
O22 Na15 C126 Na23 -45.71(18) . . . . ?
O18 Na15 C126 Na23 82.50(17) . . . . ?
O14 Na15 C126 Na23 17.70(9) . . . . ?
C125 Na15 C126 Na23 50.3(2) . . . . ?
C131 Na15 C126 Na23 -77.2(2) . . . . ?
Na19 Na15 C126 Na23 163.65(12) . . . . ?
Na18 Na15 C126 Na23 46.26(12) . . . . ?
Na16 Na15 C126 Na23 -99.86(14) . . . . ?
Na22 Na15 C126 Na23 2.1(3) . . . . ?
Na14 Na15 C126 Na23 -10.15(11) . . . . ?
O14 Na23 C126 C125 34.7(2) . . . . ?
O23 Na23 C126 C125 -85.7(2) . . . . ?
C169 Na23 C126 C125 134.0(2) . . . . ?
C168 Na23 C126 C125 151.6(2) . . . . ?
C131 Na23 C126 C125 130.9(3) . . . . ?
Na14 Na23 C126 C125 64.7(2) . . . . ?
O14 Na23 C126 C127 152.3(4) . . . . ?
O23 Na23 C126 C127 31.9(4) . . . . ?
C125 Na23 C126 C127 117.6(5) . . . . ?
C169 Na23 C126 C127 -108.4(4) . . . . ?
C168 Na23 C126 C127 -90.8(4) . . . . ?
C131 Na23 C126 C127 -111.5(5) . . . . ?
Na14 Na23 C126 C127 -177.6(4) . . . . ?
O14 Na23 C126 C131 -96.2(2) . . . . ?
O23 Na23 C126 C131 143.4(2) . . . . ?
C125 Na23 C126 C131 -130.9(3) . . . . ?
C169 Na23 C126 C131 3.1(2) . . . . ?
C168 Na23 C126 C131 20.7(3) . . . . ?
Na14 Na23 C126 C131 -66.2(2) . . . . ?
O14 Na23 C126 Na15 -20.32(10) . . . . ?
O23 Na23 C126 Na15 -140.73(14) . . . . ?
C125 Na23 C126 Na15 -55.0(2) . . . . ?
C169 Na23 C126 Na15 78.93(16) . . . . ?
C168 Na23 C126 Na15 96.53(17) . . . . ?
C131 Na23 C126 Na15 75.9(2) . . . . ?
Na14 Na23 C126 Na15 9.69(11) . . . . ?
C125 C126 C127 C128 179.4(4) . . . . ?
C131 C126 C127 C128 2.1(5) . . . . ?
Na15 C126 C127 C128 -90.4(5) . . . . ?
Na23 C126 C127 C128 98.3(4) . . . . ?
C126 C127 C128 C129 -0.9(7) . . . . ?
C126 C127 C128 Na24 65.9(4) . . . . ?
O15 Na24 C128 C127 -22.6(3) . . . . ?
O24 Na24 C128 C127 103.6(3) . . . . ?
C138 Na24 C128 C127 -30.5(7) . . . . ?
C129 Na24 C128 C127 -124.5(4) . . . . ?
C144 Na24 C128 C127 -105.7(3) . . . . ?
C130 Na24 C128 C127 -90.4(3) . . . . ?
C139 Na24 C128 C127 -111.4(4) . . . . ?
Na15 Na24 C128 C127 -24.5(3) . . . . ?
O15 Na24 C128 C129 101.9(3) . . . . ?
O24 Na24 C128 C129 -131.9(3) . . . . ?
C138 Na24 C128 C129 94.0(6) . . . . ?
C144 Na24 C128 C129 18.8(3) . . . . ?
C130 Na24 C128 C129 34.1(2) . . . . ?
C139 Na24 C128 C129 13.1(4) . . . . ?
Na15 Na24 C128 C129 100.0(3) . . . . ?
C127 C128 C129 C130 -1.1(6) . . . . ?
Na24 C128 C129 C130 -79.2(3) . . . . ?
C127 C128 C129 Na24 78.1(4) . . . . ?
O15 Na24 C129 C130 12.6(3) . . . . ?
O24 Na24 C129 C130 170.4(2) . . . . ?
C138 Na24 C129 C130 -30.7(4) . . . . ?
C128 Na24 C129 C130 117.5(4) . . . . ?
C144 Na24 C129 C130 -47.0(3) . . . . ?
C139 Na24 C129 C130 -55.3(3) . . . . ?
Na15 Na24 C129 C130 35.1(3) . . . . ?
O15 Na24 C129 C128 -104.9(3) . . . . ?
O24 Na24 C129 C128 52.8(3) . . . . ?
C138 Na24 C129 C128 -148.2(3) . . . . ?
C144 Na24 C129 C128 -164.5(3) . . . . ?
C130 Na24 C129 C128 -117.5(4) . . . . ?
C139 Na24 C129 C128 -172.8(2) . . . . ?
Na15 Na24 C129 C128 -82.4(3) . . . . ?
C128 C129 C130 C131 1.8(6) . . . . ?
Na24 C129 C130 C131 -75.4(4) . . . . ?
C128 C129 C130 Na24 77.1(3) . . . . ?
O15 Na24 C130 C131 -44.4(3) . . . . ?
O24 Na24 C130 C131 112.2(3) . . . . ?
C138 Na24 C130 C131 -72.7(3) . . . . ?
C129 Na24 C130 C131 125.9(4) . . . . ?
C128 Na24 C130 C131 90.7(3) . . . . ?
C144 Na24 C130 C131 -102.2(3) . . . . ?
C139 Na24 C130 C131 -99.0(3) . . . . ?
Na15 Na24 C130 C131 -17.6(2) . . . . ?
O15 Na24 C130 C129 -170.3(3) . . . . ?
O24 Na24 C130 C129 -13.7(4) . . . . ?
C138 Na24 C130 C129 161.4(3) . . . . ?
C128 Na24 C130 C129 -35.2(2) . . . . ?
C144 Na24 C130 C129 131.9(3) . . . . ?
C139 Na24 C130 C129 135.0(3) . . . . ?
Na15 Na24 C130 C129 -143.5(3) . . . . ?
C129 C130 C131 C126 -0.4(6) . . . . ?
Na24 C130 C131 C126 -63.7(4) . . . . ?
C129 C130 C131 Na15 89.6(5) . . . . ?
Na24 C130 C131 Na15 26.3(3) . . . . ?
C129 C130 C131 Na23 -95.5(5) . . . . ?
Na24 C130 C131 Na23 -158.7(3) . . . . ?
C125 C126 C131 C130 -179.0(4) . . . . ?
C127 C126 C131 C130 -1.5(5) . . . . ?
Na15 C126 C131 C130 123.2(4) . . . . ?
Na23 C126 C131 C130 -129.8(4) . . . . ?
C125 C126 C131 Na15 57.8(3) . . . . ?
C127 C126 C131 Na15 -124.7(3) . . . . ?
Na23 C126 C131 Na15 107.03(10) . . . . ?
C125 C126 C131 Na23 -49.2(3) . . . . ?
C127 C126 C131 Na23 128.3(3) . . . . ?
Na15 C126 C131 Na23 -107.03(10) . . . . ?
O15 Na15 C131 C130 -4.0(4) . . . . ?
O22 Na15 C131 C130 90.9(4) . . . . ?
O18 Na15 C131 C130 -160.9(3) . . . . ?
O14 Na15 C131 C130 177.2(4) . . . . ?
C125 Na15 C131 C130 -146.5(4) . . . . ?
C126 Na15 C131 C130 -116.6(5) . . . . ?
Na19 Na15 C131 C130 -3.8(5) . . . . ?
Na18 Na15 C131 C130 -179.0(3) . . . . ?
Na16 Na15 C131 C130 46.3(4) . . . . ?
Na22 Na15 C131 C130 108.7(3) . . . . ?
Na14 Na15 C131 C130 133.9(4) . . . . ?
O15 Na15 C131 C126 112.6(2) . . . . ?
O22 Na15 C131 C126 -152.5(2) . . . . ?
O18 Na15 C131 C126 -44.3(4) . . . . ?
O14 Na15 C131 C126 -66.2(2) . . . . ?
C125 Na15 C131 C126 -29.9(2) . . . . ?
Na19 Na15 C131 C126 112.8(2) . . . . ?
Na18 Na15 C131 C126 -62.4(2) . . . . ?
Na16 Na15 C131 C126 162.9(2) . . . . ?
Na22 Na15 C131 C126 -134.7(2) . . . . ?
Na14 Na15 C131 C126 -109.5(2) . . . . ?
O15 Na15 C131 Na23 179.80(11) . . . . ?
O22 Na15 C131 Na23 -85.30(12) . . . . ?
O18 Na15 C131 Na23 22.9(4) . . . . ?
O14 Na15 C131 Na23 0.99(8) . . . . ?
C125 Na15 C131 Na23 37.28(12) . . . . ?
C126 Na15 C131 Na23 67.2(2) . . . . ?
Na19 Na15 C131 Na23 179.92(12) . . . . ?
Na18 Na15 C131 Na23 4.77(13) . . . . ?
Na16 Na15 C131 Na23 -129.94(9) . . . . ?
Na22 Na15 C131 Na23 -67.55(15) . . . . ?
Na14 Na15 C131 Na23 -42.37(9) . . . . ?
O14 Na23 C131 C130 -177.1(4) . . . . ?
O23 Na23 C131 C130 74.9(4) . . . . ?
C125 Na23 C131 C130 145.3(4) . . . . ?
C169 Na23 C131 C130 -59.1(4) . . . . ?
C168 Na23 C131 C130 -45.3(4) . . . . ?
C126 Na23 C131 C130 117.8(5) . . . . ?
Na14 Na23 C131 C130 -134.9(4) . . . . ?
O14 Na23 C131 C126 65.1(2) . . . . ?
O23 Na23 C131 C126 -42.8(3) . . . . ?
C125 Na23 C131 C126 27.5(2) . . . . ?
C169 Na23 C131 C126 -176.9(2) . . . . ?
C168 Na23 C131 C126 -163.0(2) . . . . ?
Na14 Na23 C131 C126 107.3(2) . . . . ?
O14 Na23 C131 Na15 -1.13(9) . . . . ?
O23 Na23 C131 Na15 -109.12(14) . . . . ?
C125 Na23 C131 Na15 -38.80(13) . . . . ?
C169 Na23 C131 Na15 116.82(14) . . . . ?
C168 Na23 C131 Na15 130.68(13) . . . . ?
C126 Na23 C131 Na15 -66.3(2) . . . . ?
Na14 Na23 C131 Na15 41.04(9) . . . . ?
O14 C125 C132 C137 -158.6(4) . . . . ?
C126 C125 C132 C137 27.2(6) . . . . ?
Na15 C125 C132 C137 -74.7(5) . . . . ?
Na23 C125 C132 C137 135.3(3) . . . . ?
Na18 C125 C132 C137 -125.8(4) . . . . ?
O14 C125 C132 C133 19.6(5) . . . . ?
C126 C125 C132 C133 -154.6(4) . . . . ?
Na15 C125 C132 C133 103.5(4) . . . . ?
Na23 C125 C132 C133 -46.5(4) . . . . ?
Na18 C125 C132 C133 52.4(3) . . . . ?
O14 C125 C132 Na18 -32.8(3) . . . . ?
C126 C125 C132 Na18 153.0(4) . . . . ?
Na15 C125 C132 Na18 51.1(2) . . . . ?
Na23 C125 C132 Na18 -98.93(18) . . . . ?
O18 Na18 C132 C137 44.6(4) . . . . ?
O14 Na18 C132 C137 145.6(4) . . . . ?
O21 Na18 C132 C137 160.9(3) . . . . ?
C216 Na18 C132 C137 -136.3(4) . . . . ?
C133 Na18 C132 C137 -104.6(4) . . . . ?
C185 Na18 C132 C137 -29.8(4) . . . . ?
C217 Na18 C132 C137 -132.4(3) . . . . ?
C125 Na18 C132 C137 123.5(5) . . . . ?
C184 Na18 C132 C137 -8.8(4) . . . . ?
Na14 Na18 C132 C137 147.4(3) . . . . ?
Na15 Na18 C132 C137 86.2(4) . . . . ?
O18 Na18 C132 C133 149.2(2) . . . . ?
O14 Na18 C132 C133 -109.8(3) . . . . ?
O21 Na18 C132 C133 -94.5(3) . . . . ?
C216 Na18 C132 C133 -31.7(4) . . . . ?
C185 Na18 C132 C133 74.8(2) . . . . ?
C217 Na18 C132 C133 -27.8(3) . . . . ?
C125 Na18 C132 C133 -131.9(4) . . . . ?
C184 Na18 C132 C133 95.8(3) . . . . ?
Na14 Na18 C132 C133 -108.0(2) . . . . ?
Na15 Na18 C132 C133 -169.2(3) . . . . ?
O18 Na18 C132 C125 -78.9(2) . . . . ?
O14 Na18 C132 C125 22.14(19) . . . . ?
O21 Na18 C132 C125 37.4(3) . . . . ?
C216 Na18 C132 C125 100.2(3) . . . . ?
C133 Na18 C132 C125 131.9(4) . . . . ?
C185 Na18 C132 C125 -153.3(2) . . . . ?
C217 Na18 C132 C125 104.1(2) . . . . ?
C184 Na18 C132 C125 -132.3(2) . . . . ?
Na14 Na18 C132 C125 23.9(2) . . . . ?
Na15 Na18 C132 C125 -37.2(2) . . . . ?
C137 C132 C133 C134 -2.6(6) . . . . ?
C125 C132 C133 C134 179.0(4) . . . . ?
Na18 C132 C133 C134 -125.7(4) . . . . ?
C137 C132 C133 Na18 123.1(3) . . . . ?
C125 C132 C133 Na18 -55.3(3) . . . . ?
O18 Na18 C133 C134 88.3(4) . . . . ?
O14 Na18 C133 C134 179.7(4) . . . . ?
O21 Na18 C133 C134 -110.8(4) . . . . ?
C216 Na18 C133 C134 -73.1(4) . . . . ?
C185 Na18 C133 C134 20.9(4) . . . . ?
C217 Na18 C133 C134 -78.9(4) . . . . ?
C125 Na18 C133 C134 152.3(4) . . . . ?
C184 Na18 C133 C134 30.4(4) . . . . ?
Na14 Na18 C133 C134 -156.3(3) . . . . ?
Na15 Na18 C133 C134 135.7(4) . . . . ?
C132 Na18 C133 C134 125.3(5) . . . . ?
O18 Na18 C133 C132 -37.1(3) . . . . ?
O14 Na18 C133 C132 54.4(2) . . . . ?
O21 Na18 C133 C132 123.9(3) . . . . ?
C216 Na18 C133 C132 161.6(2) . . . . ?
C185 Na18 C133 C132 -104.4(2) . . . . ?
C217 Na18 C133 C132 155.8(2) . . . . ?
C125 Na18 C133 C132 27.0(2) . . . . ?
C184 Na18 C133 C132 -94.9(2) . . . . ?
Na14 Na18 C133 C132 78.4(2) . . . . ?
Na15 Na18 C133 C132 10.4(2) . . . . ?
C132 C133 C134 C135 0.5(6) . . . . ?
Na18 C133 C134 C135 -105.3(4) . . . . ?
C133 C134 C135 C136 1.9(7) . . . . ?
C134 C135 C136 C137 -2.0(7) . . . . ?
C135 C136 C137 C132 -0.4(7) . . . . ?
C133 C132 C137 C136 2.6(6) . . . . ?
C125 C132 C137 C136 -179.1(4) . . . . ?
Na18 C132 C137 C136 83.0(5) . . . . ?
Na15 O15 C138 C139 -67.6(14) . . . . ?
Na24 O15 C138 C139 69.0(3) . . . . ?
Na19 O15 C138 C139 -139.3(3) . . . . ?
Na16 O15 C138 C139 -62.9(3) . . . . ?
Na15 O15 C138 C145 118.8(12) . . . . ?
Na24 O15 C138 C145 -104.6(3) . . . . ?
Na19 O15 C138 C145 47.1(3) . . . . ?
Na16 O15 C138 C145 123.6(3) . . . . ?
Na15 O15 C138 Na24 -136.6(13) . . . . ?
Na19 O15 C138 Na24 151.70(13) . . . . ?
Na16 O15 C138 Na24 -131.82(11) . . . . ?
Na15 O15 C138 Na16 -4.8(13) . . . . ?
Na24 O15 C138 Na16 131.82(11) . . . . ?
Na19 O15 C138 Na16 -76.48(9) . . . . ?
Na15 O15 C138 Na19 71.7(13) . . . . ?
Na24 O15 C138 Na19 -151.70(13) . . . . ?
Na16 O15 C138 Na19 76.48(9) . . . . ?
O24 Na24 C138 O15 -122.2(2) . . . . ?
C129 Na24 C138 O15 77.6(3) . . . . ?
C128 Na24 C138 O15 11.1(6) . . . . ?
C144 Na24 C138 O15 98.1(2) . . . . ?
C130 Na24 C138 O15 61.0(2) . . . . ?
C139 Na24 C138 O15 123.0(3) . . . . ?
Na15 Na24 C138 O15 4.88(16) . . . . ?
O15 Na24 C138 C139 -123.0(3) . . . . ?
O24 Na24 C138 C139 114.8(2) . . . . ?
C129 Na24 C138 C139 -45.4(4) . . . . ?
C128 Na24 C138 C139 -111.8(5) . . . . ?
C144 Na24 C138 C139 -24.9(2) . . . . ?
C130 Na24 C138 C139 -61.9(3) . . . . ?
Na15 Na24 C138 C139 -118.1(2) . . . . ?
O15 Na24 C138 C145 105.8(3) . . . . ?
O24 Na24 C138 C145 -16.4(3) . . . . ?
C129 Na24 C138 C145 -176.6(3) . . . . ?
C128 Na24 C138 C145 116.9(5) . . . . ?
C144 Na24 C138 C145 -156.1(3) . . . . ?
C130 Na24 C138 C145 166.8(3) . . . . ?
C139 Na24 C138 C145 -131.2(4) . . . . ?
Na15 Na24 C138 C145 110.7(3) . . . . ?
O15 Na24 C138 Na16 -46.00(16) . . . . ?
O24 Na24 C138 Na16 -168.22(14) . . . . ?
C129 Na24 C138 Na16 31.6(3) . . . . ?
C128 Na24 C138 Na16 -34.9(6) . . . . ?
C144 Na24 C138 Na16 52.09(14) . . . . ?
C130 Na24 C138 Na16 15.0(2) . . . . ?
C139 Na24 C138 Na16 77.0(2) . . . . ?
Na15 Na24 C138 Na16 -41.12(11) . . . . ?
O15 Na24 C138 Na19 23.98(14) . . . . ?
O24 Na24 C138 Na19 -98.24(14) . . . . ?
C129 Na24 C138 Na19 101.6(3) . . . . ?
C128 Na24 C138 Na19 35.1(6) . . . . ?
C144 Na24 C138 Na19 122.07(18) . . . . ?
C130 Na24 C138 Na19 85.03(17) . . . . ?
C139 Na24 C138 Na19 147.0(3) . . . . ?
Na15 Na24 C138 Na19 28.86(10) . . . . ?
O16 Na16 C138 O15 -150.23(19) . . . . ?
O19 Na16 C138 O15 88.5(2) . . . . ?
O22 Na16 C138 O15 -10.3(2) . . . . ?
C144 Na16 C138 O15 -97.1(2) . . . . ?
C139 Na16 C138 O15 -125.5(3) . . . . ?
Na20 Na16 C138 O15 126.28(19) . . . . ?
Na19 Na16 C138 O15 59.90(17) . . . . ?
Na15 Na16 C138 O15 0.62(17) . . . . ?
Na22 Na16 C138 O15 41.5(2) . . . . ?
Na17 Na16 C138 O15 -42.5(4) . . . . ?
O16 Na16 C138 C139 -24.7(3) . . . . ?
O19 Na16 C138 C139 -146.0(2) . . . . ?
O22 Na16 C138 C139 115.2(2) . . . . ?
O15 Na16 C138 C139 125.5(3) . . . . ?
C144 Na16 C138 C139 28.4(2) . . . . ?
Na20 Na16 C138 C139 -108.2(2) . . . . ?
Na19 Na16 C138 C139 -174.6(2) . . . . ?
Na15 Na16 C138 C139 126.1(2) . . . . ?
Na22 Na16 C138 C139 167.01(19) . . . . ?
Na17 Na16 C138 C139 83.0(3) . . . . ?
O16 Na16 C138 C145 106.3(3) . . . . ?
O19 Na16 C138 C145 -15.0(3) . . . . ?
O22 Na16 C138 C145 -113.8(3) . . . . ?
O15 Na16 C138 C145 -103.5(4) . . . . ?
C144 Na16 C138 C145 159.4(4) . . . . ?
C139 Na16 C138 C145 131.0(4) . . . . ?
Na20 Na16 C138 C145 22.8(4) . . . . ?
Na19 Na16 C138 C145 -43.6(3) . . . . ?
Na15 Na16 C138 C145 -102.8(3) . . . . ?
Na22 Na16 C138 C145 -62.0(3) . . . . ?
Na17 Na16 C138 C145 -145.9(3) . . . . ?
O16 Na16 C138 Na24 -107.41(18) . . . . ?
O19 Na16 C138 Na24 131.32(13) . . . . ?
O22 Na16 C138 Na24 32.5(2) . . . . ?
O15 Na16 C138 Na24 42.82(15) . . . . ?
C144 Na16 C138 Na24 -54.29(15) . . . . ?
C139 Na16 C138 Na24 -82.7(2) . . . . ?
Na20 Na16 C138 Na24 169.09(10) . . . . ?
Na19 Na16 C138 Na24 102.72(14) . . . . ?
Na15 Na16 C138 Na24 43.43(11) . . . . ?
Na22 Na16 C138 Na24 84.33(15) . . . . ?
Na17 Na16 C138 Na24 0.3(4) . . . . ?
O16 Na16 C138 Na19 149.87(15) . . . . ?
O19 Na16 C138 Na19 28.60(9) . . . . ?
O22 Na16 C138 Na19 -70.25(13) . . . . ?
O15 Na16 C138 Na19 -59.90(17) . . . . ?
C144 Na16 C138 Na19 -157.01(15) . . . . ?
C139 Na16 C138 Na19 174.6(2) . . . . ?
Na20 Na16 C138 Na19 66.37(16) . . . . ?
Na15 Na16 C138 Na19 -59.29(6) . . . . ?
Na22 Na16 C138 Na19 -18.39(10) . . . . ?
Na17 Na16 C138 Na19 -102.4(3) . . . . ?
O19 Na19 C138 O15 -105.22(19) . . . . ?
O18 Na19 C138 O15 -2.0(2) . . . . ?
C146 Na19 C138 O15 108.3(2) . . . . ?
C177 Na19 C138 O15 30.8(3) . . . . ?
C198 Na19 C138 O15 178.77(19) . . . . ?
C145 Na19 C138 O15 136.6(3) . . . . ?
Na15 Na19 C138 O15 -7.68(17) . . . . ?
C197 Na19 C138 O15 -152.89(19) . . . . ?
Na16 Na19 C138 O15 -77.05(19) . . . . ?
C178 Na19 C138 O15 64.4(2) . . . . ?
O19 Na19 C138 C139 -19.1(5) . . . . ?
O18 Na19 C138 C139 84.1(5) . . . . ?
O15 Na19 C138 C139 86.1(5) . . . . ?
C146 Na19 C138 C139 -165.5(5) . . . . ?
C177 Na19 C138 C139 116.9(4) . . . . ?
C198 Na19 C138 C139 -95.1(5) . . . . ?
C145 Na19 C138 C139 -137.3(6) . . . . ?
Na15 Na19 C138 C139 78.4(4) . . . . ?
C197 Na19 C138 C139 -66.8(5) . . . . ?
Na16 Na19 C138 C139 9.1(4) . . . . ?
C178 Na19 C138 C139 150.5(4) . . . . ?
O19 Na19 C138 C145 118.2(2) . . . . ?
O18 Na19 C138 C145 -138.6(2) . . . . ?
O15 Na19 C138 C145 -136.6(3) . . . . ?
C146 Na19 C138 C145 -28.2(2) . . . . ?
C177 Na19 C138 C145 -105.8(3) . . . . ?
C198 Na19 C138 C145 42.2(2) . . . . ?
Na15 Na19 C138 C145 -144.2(2) . . . . ?
C197 Na19 C138 C145 70.5(2) . . . . ?
Na16 Na19 C138 C145 146.4(2) . . . . ?
C178 Na19 C138 C145 -72.2(2) . . . . ?
O19 Na19 C138 Na24 -130.84(13) . . . . ?
O18 Na19 C138 Na24 -27.67(19) . . . . ?
O15 Na19 C138 Na24 -25.63(14) . . . . ?
C146 Na19 C138 Na24 82.72(16) . . . . ?
C177 Na19 C138 Na24 5.2(3) . . . . ?
C198 Na19 C138 Na24 153.15(13) . . . . ?
C145 Na19 C138 Na24 110.9(3) . . . . ?
Na15 Na19 C138 Na24 -33.31(11) . . . . ?
C197 Na19 C138 Na24 -178.52(12) . . . . ?
Na16 Na19 C138 Na24 -102.67(15) . . . . ?
C178 Na19 C138 Na24 38.7(2) . . . . ?
O19 Na19 C138 Na16 -28.17(9) . . . . ?
O18 Na19 C138 Na16 75.00(13) . . . . ?
O15 Na19 C138 Na16 77.05(19) . . . . ?
C146 Na19 C138 Na16 -174.61(16) . . . . ?
C177 Na19 C138 Na16 107.8(2) . . . . ?
C198 Na19 C138 Na16 -104.18(12) . . . . ?
C145 Na19 C138 Na16 -146.4(2) . . . . ?
Na15 Na19 C138 Na16 69.36(7) . . . . ?
C197 Na19 C138 Na16 -75.85(13) . . . . ?
C178 Na19 C138 Na16 141.42(12) . . . . ?
O15 C138 C139 C144 -2.7(5) . . . . ?
C145 C138 C139 C144 169.8(4) . . . . ?
Na24 C138 C139 C144 51.1(3) . . . . ?
Na16 C138 C139 C144 -58.7(3) . . . . ?
Na19 C138 C139 C144 -67.1(6) . . . . ?
O15 C138 C139 C140 -178.4(3) . . . . ?
C145 C138 C139 C140 -5.9(7) . . . . ?
Na24 C138 C139 C140 -124.6(4) . . . . ?
Na16 C138 C139 C140 125.6(4) . . . . ?
Na19 C138 C139 C140 117.2(5) . . . . ?
O15 C138 C139 Na16 56.0(3) . . . . ?
C145 C138 C139 Na16 -131.5(4) . . . . ?
Na24 C138 C139 Na16 109.85(12) . . . . ?
Na19 C138 C139 Na16 -8.4(4) . . . . ?
O15 C138 C139 Na24 -53.8(3) . . . . ?
C145 C138 C139 Na24 118.7(4) . . . . ?
Na16 C138 C139 Na24 -109.85(12) . . . . ?
Na19 C138 C139 Na24 -118.3(4) . . . . ?
O16 Na16 C139 C138 162.5(2) . . . . ?
O19 Na16 C139 C138 41.8(3) . . . . ?
O22 Na16 C139 C138 -84.2(2) . . . . ?
O15 Na16 C139 C138 -31.37(19) . . . . ?
C144 Na16 C139 C138 -129.8(3) . . . . ?
Na20 Na16 C139 C138 112.4(2) . . . . ?
Na19 Na16 C139 C138 4.7(2) . . . . ?
Na15 Na16 C139 C138 -51.2(2) . . . . ?
Na22 Na16 C139 C138 -22.2(3) . . . . ?
Na17 Na16 C139 C138 -144.4(2) . . . . ?
O16 Na16 C139 C144 -67.7(2) . . . . ?
O19 Na16 C139 C144 171.6(2) . . . . ?
O22 Na16 C139 C144 45.6(3) . . . . ?
O15 Na16 C139 C144 98.4(2) . . . . ?
C138 Na16 C139 C144 129.8(3) . . . . ?
Na20 Na16 C139 C144 -117.8(2) . . . . ?
Na19 Na16 C139 C144 134.5(2) . . . . ?
Na15 Na16 C139 C144 78.6(2) . . . . ?
Na22 Na16 C139 C144 107.5(3) . . . . ?
Na17 Na16 C139 C144 -14.6(3) . . . . ?
O16 Na16 C139 C140 39.5(4) . . . . ?
O19 Na16 C139 C140 -81.2(4) . . . . ?
O22 Na16 C139 C140 152.8(3) . . . . ?
O15 Na16 C139 C140 -154.4(4) . . . . ?
C138 Na16 C139 C140 -123.0(5) . . . . ?
C144 Na16 C139 C140 107.2(4) . . . . ?
Na20 Na16 C139 C140 -10.6(5) . . . . ?
Na19 Na16 C139 C140 -118.3(4) . . . . ?
Na15 Na16 C139 C140 -174.3(4) . . . . ?
Na22 Na16 C139 C140 -145.3(3) . . . . ?
Na17 Na16 C139 C140 92.6(4) . . . . ?
O16 Na16 C139 Na24 -138.48(11) . . . . ?
O19 Na16 C139 Na24 100.82(14) . . . . ?
O22 Na16 C139 Na24 -25.20(19) . . . . ?
O15 Na16 C139 Na24 27.60(9) . . . . ?
C138 Na16 C139 Na24 59.0(2) . . . . ?
C144 Na16 C139 Na24 -70.8(2) . . . . ?
Na20 Na16 C139 Na24 171.38(10) . . . . ?
Na19 Na16 C139 Na24 63.67(10) . . . . ?
Na15 Na16 C139 Na24 7.75(11) . . . . ?
Na22 Na16 C139 Na24 36.7(2) . . . . ?
Na17 Na16 C139 Na24 -85.44(17) . . . . ?
O15 Na24 C139 C138 33.7(2) . . . . ?
O24 Na24 C139 C138 -72.2(2) . . . . ?
C129 Na24 C139 C138 152.9(2) . . . . ?
C128 Na24 C139 C138 145.2(3) . . . . ?
C144 Na24 C139 C138 135.4(4) . . . . ?
C130 Na24 C139 C138 129.0(2) . . . . ?
Na15 Na24 C139 C138 57.0(2) . . . . ?
O15 Na24 C139 C144 -101.7(2) . . . . ?
O24 Na24 C139 C144 152.3(2) . . . . ?
C138 Na24 C139 C144 -135.4(4) . . . . ?
C129 Na24 C139 C144 17.4(3) . . . . ?
C128 Na24 C139 C144 9.8(4) . . . . ?
C130 Na24 C139 C144 -6.4(3) . . . . ?
Na15 Na24 C139 C144 -78.5(2) . . . . ?
O15 Na24 C139 C140 151.6(4) . . . . ?
O24 Na24 C139 C140 45.6(4) . . . . ?
C138 Na24 C139 C140 117.8(5) . . . . ?
C129 Na24 C139 C140 -89.3(4) . . . . ?
C128 Na24 C139 C140 -97.0(4) . . . . ?
C144 Na24 C139 C140 -106.7(5) . . . . ?
C130 Na24 C139 C140 -113.1(4) . . . . ?
Na15 Na24 C139 C140 174.8(4) . . . . ?
O15 Na24 C139 Na16 -30.52(10) . . . . ?
O24 Na24 C139 Na16 -136.50(13) . . . . ?
C138 Na24 C139 Na16 -64.3(2) . . . . ?
C129 Na24 C139 Na16 88.62(17) . . . . ?
C128 Na24 C139 Na16 80.9(3) . . . . ?
C144 Na24 C139 Na16 71.2(2) . . . . ?
C130 Na24 C139 Na16 64.76(15) . . . . ?
Na15 Na24 C139 Na16 -7.30(10) . . . . ?
C138 C139 C140 C141 177.6(4) . . . . ?
C144 C139 C140 C141 1.7(6) . . . . ?
Na16 C139 C140 C141 -86.8(5) . . . . ?
Na24 C139 C140 C141 90.6(5) . . . . ?
C139 C140 C141 C142 -2.0(7) . . . . ?
C139 C140 C141 Na25 57.2(4) . . . . ?
O16 Na25 C141 C140 -14.7(3) . . . . ?
O25 Na25 C141 C140 143.9(3) . . . . ?
C151 Na25 C141 C140 -24.1(6) . . . . ?
C142 Na25 C141 C140 -125.9(4) . . . . ?
C143 Na25 C141 C140 -89.7(3) . . . . ?
C241 Na25 C141 C140 103.8(3) . . . . ?
C144 Na25 C141 C140 -55.7(3) . . . . ?
C152 Na25 C141 C140 -93.0(4) . . . . ?
Na16 Na25 C141 C140 -20.4(3) . . . . ?
O16 Na25 C141 C142 111.2(3) . . . . ?
O25 Na25 C141 C142 -90.2(3) . . . . ?
C151 Na25 C141 C142 101.8(5) . . . . ?
C143 Na25 C141 C142 36.2(3) . . . . ?
C241 Na25 C141 C142 -130.3(3) . . . . ?
C144 Na25 C141 C142 70.2(3) . . . . ?
C152 Na25 C141 C142 32.9(4) . . . . ?
Na16 Na25 C141 C142 105.5(3) . . . . ?
C140 C141 C142 C143 0.1(7) . . . . ?
Na25 C141 C142 C143 -75.3(4) . . . . ?
C140 C141 C142 Na25 75.4(4) . . . . ?
O16 Na25 C142 C141 -94.1(3) . . . . ?
O25 Na25 C142 C141 96.1(3) . . . . ?
C151 Na25 C142 C141 -141.6(3) . . . . ?
C143 Na25 C142 C141 -117.6(4) . . . . ?
C241 Na25 C142 C141 47.9(3) . . . . ?
C144 Na25 C142 C141 -87.4(3) . . . . ?
C152 Na25 C142 C141 -161.2(2) . . . . ?
Na16 Na25 C142 C141 -76.5(3) . . . . ?
O16 Na25 C142 C143 23.4(4) . . . . ?
O25 Na25 C142 C143 -146.4(3) . . . . ?
C151 Na25 C142 C143 -24.0(5) . . . . ?
C141 Na25 C142 C143 117.6(4) . . . . ?
C241 Na25 C142 C143 165.5(3) . . . . ?
C144 Na25 C142 C143 30.1(2) . . . . ?
C152 Na25 C142 C143 -43.6(3) . . . . ?
Na16 Na25 C142 C143 41.1(3) . . . . ?
C141 C142 C143 C144 2.1(6) . . . . ?
Na25 C142 C143 C144 -81.9(4) . . . . ?
C141 C142 C143 Na25 84.0(4) . . . . ?
O16 Na25 C143 C144 -40.5(3) . . . . ?
O25 Na25 C143 C144 164.3(3) . . . . ?
C151 Na25 C143 C144 -71.1(3) . . . . ?
C142 Na25 C143 C144 122.4(4) . . . . ?
C141 Na25 C143 C144 89.6(3) . . . . ?
C241 Na25 C143 C144 105.2(3) . . . . ?
C152 Na25 C143 C144 -92.0(3) . . . . ?
Na16 Na25 C143 C144 -15.3(2) . . . . ?
O16 Na25 C143 C142 -162.9(3) . . . . ?
O25 Na25 C143 C142 41.9(3) . . . . ?
C151 Na25 C143 C142 166.5(3) . . . . ?
C141 Na25 C143 C142 -32.8(2) . . . . ?
C241 Na25 C143 C142 -17.2(3) . . . . ?
C144 Na25 C143 C142 -122.4(4) . . . . ?
C152 Na25 C143 C142 145.6(3) . . . . ?
Na16 Na25 C143 C142 -137.7(3) . . . . ?
C142 C143 C144 C139 -2.3(6) . . . . ?
Na25 C143 C144 C139 -74.6(4) . . . . ?
C142 C143 C144 Na16 95.9(5) . . . . ?
Na25 C143 C144 Na16 23.7(4) . . . . ?
C142 C143 C144 Na24 -103.9(4) . . . . ?
Na25 C143 C144 Na24 -176.1(3) . . . . ?
C142 C143 C144 Na25 72.2(4) . . . . ?
C138 C139 C144 C143 -175.9(4) . . . . ?
C140 C139 C144 C143 0.4(5) . . . . ?
Na16 C139 C144 C143 127.1(4) . . . . ?
Na24 C139 C144 C143 -129.0(4) . . . . ?
C138 C139 C144 Na16 57.1(3) . . . . ?
C140 C139 C144 Na16 -126.6(3) . . . . ?
Na24 C139 C144 Na16 103.89(10) . . . . ?
C138 C139 C144 Na24 -46.8(3) . . . . ?
C140 C139 C144 Na24 129.5(3) . . . . ?
Na16 C139 C144 Na24 -103.89(10) . . . . ?
C138 C139 C144 Na25 125.7(3) . . . . ?
C140 C139 C144 Na25 -58.0(3) . . . . ?
Na16 C139 C144 Na25 68.63(10) . . . . ?
Na24 C139 C144 Na25 172.51(14) . . . . ?
O16 Na16 C144 C143 -2.8(4) . . . . ?
O19 Na16 C144 C143 -137.2(4) . . . . ?
O22 Na16 C144 C143 94.6(4) . . . . ?
O15 Na16 C144 C143 175.1(4) . . . . ?
C138 Na16 C144 C143 -149.8(4) . . . . ?
C139 Na16 C144 C143 -121.4(5) . . . . ?
Na20 Na16 C144 C143 -16.9(5) . . . . ?
Na19 Na16 C144 C143 -171.2(4) . . . . ?
Na15 Na16 C144 C143 137.2(4) . . . . ?
Na22 Na16 C144 C143 117.5(4) . . . . ?
Na17 Na16 C144 C143 48.8(4) . . . . ?
O16 Na16 C144 C139 118.6(2) . . . . ?
O19 Na16 C144 C139 -15.8(4) . . . . ?
O22 Na16 C144 C139 -144.0(2) . . . . ?
O15 Na16 C144 C139 -63.5(2) . . . . ?
C138 Na16 C144 C139 -28.4(2) . . . . ?
Na20 Na16 C144 C139 104.5(2) . . . . ?
Na19 Na16 C144 C139 -49.8(2) . . . . ?
Na15 Na16 C144 C139 -101.4(2) . . . . ?
Na22 Na16 C144 C139 -121.1(2) . . . . ?
Na17 Na16 C144 C139 170.2(2) . . . . ?
O16 Na16 C144 Na24 -167.41(12) . . . . ?
O19 Na16 C144 Na24 58.2(3) . . . . ?
O22 Na16 C144 Na24 -70.02(14) . . . . ?
O15 Na16 C144 Na24 10.56(9) . . . . ?
C138 Na16 C144 Na24 45.57(12) . . . . ?
C139 Na16 C144 Na24 74.0(2) . . . . ?
Na20 Na16 C144 Na24 178.53(11) . . . . ?
Na19 Na16 C144 Na24 24.23(14) . . . . ?
Na15 Na16 C144 Na24 -27.42(10) . . . . ?
Na22 Na16 C144 Na24 -47.1(2) . . . . ?
Na17 Na16 C144 Na24 -115.73(10) . . . . ?
O16 Na16 C144 Na25 19.28(10) . . . . ?
O19 Na16 C144 Na25 -115.1(2) . . . . ?
O22 Na16 C144 Na25 116.67(10) . . . . ?
O15 Na16 C144 Na25 -162.76(12) . . . . ?
C138 Na16 C144 Na25 -127.74(14) . . . . ?
C139 Na16 C144 Na25 -99.3(2) . . . . ?
Na20 Na16 C144 Na25 5.2(2) . . . . ?
Na19 Na16 C144 Na25 -149.09(7) . . . . ?
Na15 Na16 C144 Na25 159.27(8) . . . . ?
Na22 Na16 C144 Na25 139.59(14) . . . . ?
Na17 Na16 C144 Na25 70.95(9) . . . . ?
O15 Na24 C144 C143 -175.9(4) . . . . ?
O24 Na24 C144 C143 85.6(4) . . . . ?
C138 Na24 C144 C143 148.2(4) . . . . ?
C129 Na24 C144 C143 -42.5(4) . . . . ?
C128 Na24 C144 C143 -51.6(4) . . . . ?
C130 Na24 C144 C143 -63.3(4) . . . . ?
C139 Na24 C144 C143 123.0(5) . . . . ?
Na15 Na24 C144 C143 -138.5(4) . . . . ?
O15 Na24 C144 C139 61.1(2) . . . . ?
O24 Na24 C144 C139 -37.4(3) . . . . ?
C138 Na24 C144 C139 25.2(2) . . . . ?
C129 Na24 C144 C139 -165.5(2) . . . . ?
C128 Na24 C144 C139 -174.6(2) . . . . ?
C130 Na24 C144 C139 173.7(3) . . . . ?
Na15 Na24 C144 C139 98.5(2) . . . . ?
O15 Na24 C144 Na16 -11.45(10) . . . . ?
O24 Na24 C144 Na16 -109.95(17) . . . . ?
C138 Na24 C144 Na16 -47.32(13) . . . . ?
C129 Na24 C144 Na16 121.93(14) . . . . ?
C128 Na24 C144 Na16 112.84(16) . . . . ?
C130 Na24 C144 Na16 101.15(14) . . . . ?
C139 Na24 C144 Na16 -72.5(2) . . . . ?
Na15 Na24 C144 Na16 25.97(10) . . . . ?
O15 Na24 C144 Na25 21.3(8) . . . . ?
O24 Na24 C144 Na25 -77.2(8) . . . . ?
C138 Na24 C144 Na25 -14.6(7) . . . . ?
C129 Na24 C144 Na25 154.6(8) . . . . ?
C128 Na24 C144 Na25 145.5(7) . . . . ?
C130 Na24 C144 Na25 133.9(8) . . . . ?
C139 Na24 C144 Na25 -39.8(7) . . . . ?
Na15 Na24 C144 Na25 58.7(8) . . . . ?
O16 Na25 C144 C143 141.6(3) . . . . ?
O25 Na25 C144 C143 -26.6(4) . . . . ?
C151 Na25 C144 C143 121.7(3) . . . . ?
C142 Na25 C144 C143 -33.6(3) . . . . ?
C141 Na25 C144 C143 -68.2(3) . . . . ?
C241 Na25 C144 C143 -92.8(3) . . . . ?
C152 Na25 C144 C143 94.8(3) . . . . ?
Na16 Na25 C144 C143 160.6(3) . . . . ?
O16 Na25 C144 C139 -92.1(2) . . . . ?
O25 Na25 C144 C139 99.6(4) . . . . ?
C151 Na25 C144 C139 -112.1(3) . . . . ?
C142 Na25 C144 C139 92.6(3) . . . . ?
C143 Na25 C144 C139 126.3(4) . . . . ?
C141 Na25 C144 C139 58.1(2) . . . . ?
C241 Na25 C144 C139 33.4(3) . . . . ?
C152 Na25 C144 C139 -139.0(2) . . . . ?
Na16 Na25 C144 C139 -73.2(2) . . . . ?
O16 Na25 C144 Na16 -18.94(10) . . . . ?
O25 Na25 C144 Na16 172.8(3) . . . . ?
C151 Na25 C144 Na16 -38.88(14) . . . . ?
C142 Na25 C144 Na16 165.80(19) . . . . ?
C143 Na25 C144 Na16 -160.6(3) . . . . ?
C141 Na25 C144 Na16 131.25(16) . . . . ?
C241 Na25 C144 Na16 106.63(15) . . . . ?
C152 Na25 C144 Na16 -65.79(11) . . . . ?
O16 Na25 C144 Na24 -53.4(8) . . . . ?
O25 Na25 C144 Na24 138.4(7) . . . . ?
C151 Na25 C144 Na24 -73.3(8) . . . . ?
C142 Na25 C144 Na24 131.4(8) . . . . ?
C143 Na25 C144 Na24 165.0(10) . . . . ?
C141 Na25 C144 Na24 96.8(8) . . . . ?
C241 Na25 C144 Na24 72.2(8) . . . . ?
C152 Na25 C144 Na24 -100.2(8) . . . . ?
Na16 Na25 C144 Na24 -34.4(7) . . . . ?
O15 C138 C145 C146 16.1(5) . . . . ?
C139 C138 C145 C146 -156.4(4) . . . . ?
Na24 C138 C145 C146 -50.2(4) . . . . ?
Na16 C138 C145 C146 94.6(4) . . . . ?
Na19 C138 C145 C146 54.1(3) . . . . ?
O15 C138 C145 C150 -161.3(4) . . . . ?
C139 C138 C145 C150 26.1(7) . . . . ?
Na24 C138 C145 C150 132.3(4) . . . . ?
Na16 C138 C145 C150 -82.9(5) . . . . ?
Na19 C138 C145 C150 -123.4(4) . . . . ?
O15 C138 C145 Na19 -37.9(3) . . . . ?
C139 C138 C145 Na19 149.5(4) . . . . ?
Na24 C138 C145 Na19 -104.29(19) . . . . ?
Na16 C138 C145 Na19 40.5(3) . . . . ?
O19 Na19 C145 C146 163.1(2) . . . . ?
O18 Na19 C145 C146 -64.6(3) . . . . ?
O15 Na19 C145 C146 -105.8(2) . . . . ?
C177 Na19 C145 C146 -10.2(3) . . . . ?
C198 Na19 C145 C146 88.6(2) . . . . ?
C138 Na19 C145 C146 -130.1(3) . . . . ?
Na15 Na19 C145 C146 -94.9(2) . . . . ?
C197 Na19 C145 C146 107.8(2) . . . . ?
Na16 Na19 C145 C146 -157.1(2) . . . . ?
C178 Na19 C145 C146 -5.9(3) . . . . ?
O19 Na19 C145 C150 58.9(3) . . . . ?
O18 Na19 C145 C150 -168.8(3) . . . . ?
O15 Na19 C145 C150 150.0(4) . . . . ?
C146 Na19 C145 C150 -104.2(4) . . . . ?
C177 Na19 C145 C150 -114.4(3) . . . . ?
C198 Na19 C145 C150 -15.6(3) . . . . ?
C138 Na19 C145 C150 125.7(4) . . . . ?
Na15 Na19 C145 C150 160.9(3) . . . . ?
C197 Na19 C145 C150 3.6(4) . . . . ?
Na16 Na19 C145 C150 98.7(3) . . . . ?
C178 Na19 C145 C150 -110.2(3) . . . . ?
O19 Na19 C145 C138 -66.9(2) . . . . ?
O18 Na19 C145 C138 65.4(3) . . . . ?
O15 Na19 C145 C138 24.28(19) . . . . ?
C146 Na19 C145 C138 130.1(3) . . . . ?
C177 Na19 C145 C138 119.8(3) . . . . ?
C198 Na19 C145 C138 -141.3(2) . . . . ?
Na15 Na19 C145 C138 35.1(2) . . . . ?
C197 Na19 C145 C138 -122.1(2) . . . . ?
Na16 Na19 C145 C138 -27.06(19) . . . . ?
C178 Na19 C145 C138 124.1(2) . . . . ?
C150 C145 C146 C147 0.1(6) . . . . ?
C138 C145 C146 C147 -177.7(4) . . . . ?
Na19 C145 C146 C147 -119.5(4) . . . . ?
C150 C145 C146 Na19 119.6(3) . . . . ?
C138 C145 C146 Na19 -58.2(3) . . . . ?
O19 Na19 C146 C147 101.7(3) . . . . ?
O18 Na19 C146 C147 -96.0(3) . . . . ?
O15 Na19 C146 C147 -177.5(3) . . . . ?
C177 Na19 C146 C147 -61.8(3) . . . . ?
C198 Na19 C146 C147 33.8(3) . . . . ?
C145 Na19 C146 C147 124.7(4) . . . . ?
C138 Na19 C146 C147 152.5(4) . . . . ?
Na15 Na19 C146 C147 -144.8(3) . . . . ?
C197 Na19 C146 C147 40.6(3) . . . . ?
Na16 Na19 C146 C147 148.0(3) . . . . ?
C178 Na19 C146 C147 -60.7(3) . . . . ?
O19 Na19 C146 C145 -23.0(3) . . . . ?
O18 Na19 C146 C145 139.3(2) . . . . ?
O15 Na19 C146 C145 57.7(2) . . . . ?
C177 Na19 C146 C145 173.5(2) . . . . ?
C198 Na19 C146 C145 -90.9(2) . . . . ?
C138 Na19 C146 C145 27.8(2) . . . . ?
Na15 Na19 C146 C145 90.5(2) . . . . ?
C197 Na19 C146 C145 -84.1(2) . . . . ?
Na16 Na19 C146 C145 23.3(2) . . . . ?
C178 Na19 C146 C145 174.6(2) . . . . ?
C145 C146 C147 C148 -0.9(7) . . . . ?
Na19 C146 C147 C148 -102.2(4) . . . . ?
C146 C147 C148 C149 1.2(7) . . . . ?
C147 C148 C149 C150 -0.7(7) . . . . ?
C148 C149 C150 C145 -0.1(7) . . . . ?
C146 C145 C150 C149 0.4(6) . . . . ?
C138 C145 C150 C149 178.0(4) . . . . ?
Na19 C145 C150 C149 78.9(5) . . . . ?
Na16 O16 C151 C152 -39.2(11) . . . . ?
Na25 O16 C151 C152 80.4(3) . . . . ?
Na20 O16 C151 C152 -134.0(3) . . . . ?
Na17 O16 C151 C152 -60.4(3) . . . . ?
Na16 O16 C151 C158 147.6(7) . . . . ?
Na25 O16 C151 C158 -92.8(3) . . . . ?
Na20 O16 C151 C158 52.8(4) . . . . ?
Na17 O16 C151 C158 126.5(3) . . . . ?
Na16 O16 C151 Na25 -119.6(9) . . . . ?
Na20 O16 C151 Na25 145.59(15) . . . . ?
Na17 O16 C151 Na25 -140.79(11) . . . . ?
Na16 O16 C151 Na17 21.2(9) . . . . ?
Na25 O16 C151 Na17 140.79(11) . . . . ?
Na20 O16 C151 Na17 -73.62(11) . . . . ?
Na16 O16 C151 Na20 94.8(9) . . . . ?
Na25 O16 C151 Na20 -145.59(15) . . . . ?
Na17 O16 C151 Na20 73.62(11) . . . . ?
O25 Na25 C151 O16 -154.8(2) . . . . ?
C142 Na25 C151 O16 81.0(4) . . . . ?
C143 Na25 C151 O16 67.2(2) . . . . ?
C141 Na25 C151 O16 13.5(6) . . . . ?
C241 Na25 C151 O16 -109.4(2) . . . . ?
C144 Na25 C151 O16 40.2(2) . . . . ?
C152 Na25 C151 O16 117.2(3) . . . . ?
Na16 Na25 C151 O16 9.67(17) . . . . ?
O16 Na25 C151 C152 -117.2(3) . . . . ?
O25 Na25 C151 C152 88.0(2) . . . . ?
C142 Na25 C151 C152 -36.2(4) . . . . ?
C143 Na25 C151 C152 -50.0(3) . . . . ?
C141 Na25 C151 C152 -103.7(5) . . . . ?
C241 Na25 C151 C152 133.4(2) . . . . ?
C144 Na25 C151 C152 -77.0(2) . . . . ?
Na16 Na25 C151 C152 -107.5(2) . . . . ?
O16 Na25 C151 C158 110.7(3) . . . . ?
O25 Na25 C151 C158 -44.1(3) . . . . ?
C142 Na25 C151 C158 -168.3(3) . . . . ?
C143 Na25 C151 C158 177.8(2) . . . . ?
C141 Na25 C151 C158 124.2(5) . . . . ?
C241 Na25 C151 C158 1.3(3) . . . . ?
C144 Na25 C151 C158 150.8(2) . . . . ?
C152 Na25 C151 C158 -132.1(4) . . . . ?
Na16 Na25 C151 C158 120.3(3) . . . . ?
O16 Na25 C151 Na17 -42.25(16) . . . . ?
O25 Na25 C151 Na17 162.99(17) . . . . ?
C142 Na25 C151 Na17 38.8(4) . . . . ?
C143 Na25 C151 Na17 24.9(2) . . . . ?
C141 Na25 C151 Na17 -28.7(6) . . . . ?
C241 Na25 C151 Na17 -151.62(16) . . . . ?
C144 Na25 C151 Na17 -2.1(2) . . . . ?
C152 Na25 C151 Na17 75.0(2) . . . . ?
Na16 Na25 C151 Na17 -32.58(13) . . . . ?
O16 Na25 C151 Na20 27.14(14) . . . . ?
O25 Na25 C151 Na20 -127.63(14) . . . . ?
C142 Na25 C151 Na20 108.1(3) . . . . ?
C143 Na25 C151 Na20 94.31(18) . . . . ?
C141 Na25 C151 Na20 40.7(5) . . . . ?
C241 Na25 C151 Na20 -82.24(16) . . . . ?
C144 Na25 C151 Na20 67.32(16) . . . . ?
C152 Na25 C151 Na20 144.3(3) . . . . ?
Na16 Na25 C151 Na20 36.81(9) . . . . ?
O17 Na17 C151 O16 -154.0(2) . . . . ?
O20 Na17 C151 O16 82.6(2) . . . . ?
O22 Na17 C151 O16 -15.9(2) . . . . ?
C152 Na17 C151 O16 -125.8(3) . . . . ?
C157 Na17 C151 O16 -94.5(2) . . . . ?
Na21 Na17 C151 O16 115.9(2) . . . . ?
Na20 Na17 C151 O16 55.70(18) . . . . ?
Na14 Na17 C151 O16 -47.1(4) . . . . ?
Na22 Na17 C151 O16 34.3(2) . . . . ?
Na16 Na17 C151 O16 -4.09(17) . . . . ?
O17 Na17 C151 C152 -28.2(3) . . . . ?
O20 Na17 C151 C152 -151.6(2) . . . . ?
O22 Na17 C151 C152 109.9(2) . . . . ?
O16 Na17 C151 C152 125.8(3) . . . . ?
C157 Na17 C151 C152 31.3(2) . . . . ?
Na21 Na17 C151 C152 -118.4(2) . . . . ?
Na20 Na17 C151 C152 -178.5(3) . . . . ?
Na14 Na17 C151 C152 78.6(3) . . . . ?
Na22 Na17 C151 C152 160.1(2) . . . . ?
Na16 Na17 C151 C152 121.7(2) . . . . ?
O17 Na17 C151 C158 98.7(4) . . . . ?
O20 Na17 C151 C158 -24.6(4) . . . . ?
O22 Na17 C151 C158 -123.1(3) . . . . ?
O16 Na17 C151 C158 -107.2(4) . . . . ?
C152 Na17 C151 C158 127.0(5) . . . . ?
C157 Na17 C151 C158 158.2(4) . . . . ?
Na21 Na17 C151 C158 8.6(5) . . . . ?
Na20 Na17 C151 C158 -51.5(3) . . . . ?
Na14 Na17 C151 C158 -154.4(3) . . . . ?
Na22 Na17 C151 C158 -72.9(4) . . . . ?
Na16 Na17 C151 C158 -111.3(4) . . . . ?
O17 Na17 C151 Na25 -116.5(2) . . . . ?
O20 Na17 C151 Na25 120.11(16) . . . . ?
O22 Na17 C151 Na25 21.6(2) . . . . ?
O16 Na17 C151 Na25 37.49(15) . . . . ?
C152 Na17 C151 Na25 -88.3(3) . . . . ?
C157 Na17 C151 Na25 -57.02(17) . . . . ?
Na21 Na17 C151 Na25 153.36(12) . . . . ?
Na20 Na17 C151 Na25 93.19(16) . . . . ?
Na14 Na17 C151 Na25 -9.6(4) . . . . ?
Na22 Na17 C151 Na25 71.81(18) . . . . ?
Na16 Na17 C151 Na25 33.40(14) . . . . ?
O17 Na17 C151 Na20 150.30(18) . . . . ?
O20 Na17 C151 Na20 26.92(10) . . . . ?
O22 Na17 C151 Na20 -71.56(13) . . . . ?
O16 Na17 C151 Na20 -55.70(18) . . . . ?
C152 Na17 C151 Na20 178.5(3) . . . . ?
C157 Na17 C151 Na20 -150.22(16) . . . . ?
Na21 Na17 C151 Na20 60.16(18) . . . . ?
Na14 Na17 C151 Na20 -102.8(2) . . . . ?
Na22 Na17 C151 Na20 -21.38(10) . . . . ?
Na16 Na17 C151 Na20 -59.79(6) . . . . ?
O20 Na20 C151 O16 -110.6(2) . . . . ?
O19 Na20 C151 O16 -10.0(2) . . . . ?
C190 Na20 C151 O16 23.6(3) . . . . ?
C211 Na20 C151 O16 171.7(2) . . . . ?
C159 Na20 C151 O16 107.4(2) . . . . ?
C210 Na20 C151 O16 -161.4(2) . . . . ?
Na16 Na20 C151 O16 -12.50(18) . . . . ?
C191 Na20 C151 O16 54.5(2) . . . . ?
C158 Na20 C151 O16 133.0(3) . . . . ?
Na17 Na20 C151 O16 -84.3(2) . . . . ?
O20 Na20 C151 C152 -24.1(4) . . . . ?
O16 Na20 C151 C152 86.5(5) . . . . ?
O19 Na20 C151 C152 76.5(5) . . . . ?
C190 Na20 C151 C152 110.1(4) . . . . ?
C211 Na20 C151 C152 -101.8(4) . . . . ?
C159 Na20 C151 C152 -166.2(5) . . . . ?
C210 Na20 C151 C152 -75.0(4) . . . . ?
Na16 Na20 C151 C152 74.0(4) . . . . ?
C191 Na20 C151 C152 141.0(4) . . . . ?
C158 Na20 C151 C152 -140.6(6) . . . . ?
Na17 Na20 C151 C152 2.2(4) . . . . ?
O20 Na20 C151 C158 116.4(2) . . . . ?
O16 Na20 C151 C158 -133.0(3) . . . . ?
O19 Na20 C151 C158 -143.0(2) . . . . ?
C190 Na20 C151 C158 -109.4(3) . . . . ?
C211 Na20 C151 C158 38.7(3) . . . . ?
C159 Na20 C151 C158 -25.6(2) . . . . ?
C210 Na20 C151 C158 65.6(3) . . . . ?
Na16 Na20 C151 C158 -145.5(2) . . . . ?
C191 Na20 C151 C158 -78.5(3) . . . . ?
Na17 Na20 C151 C158 142.7(3) . . . . ?
O20 Na20 C151 Na25 -140.43(12) . . . . ?
O16 Na20 C151 Na25 -29.83(16) . . . . ?
O19 Na20 C151 Na25 -39.83(18) . . . . ?
C190 Na20 C151 Na25 -6.2(3) . . . . ?
C211 Na20 C151 Na25 141.90(13) . . . . ?
C159 Na20 C151 Na25 77.55(16) . . . . ?
C210 Na20 C151 Na25 168.75(12) . . . . ?
Na16 Na20 C151 Na25 -42.32(10) . . . . ?
C191 Na20 C151 Na25 24.69(19) . . . . ?
C158 Na20 C151 Na25 103.2(3) . . . . ?
Na17 Na20 C151 Na25 -114.11(14) . . . . ?
O20 Na20 C151 Na17 -26.32(9) . . . . ?
O16 Na20 C151 Na17 84.3(2) . . . . ?
O19 Na20 C151 Na17 74.28(13) . . . . ?
C190 Na20 C151 Na17 107.9(2) . . . . ?
C211 Na20 C151 Na17 -103.99(11) . . . . ?
C159 Na20 C151 Na17 -168.34(16) . . . . ?
C210 Na20 C151 Na17 -77.14(13) . . . . ?
Na16 Na20 C151 Na17 71.79(7) . . . . ?
C191 Na20 C151 Na17 138.80(12) . . . . ?
C158 Na20 C151 Na17 -142.7(3) . . . . ?
O16 C151 C152 C153 174.2(4) . . . . ?
C158 C151 C152 C153 -13.7(7) . . . . ?
Na25 C151 C152 C153 -127.8(4) . . . . ?
Na17 C151 C152 C153 115.5(5) . . . . ?
Na20 C151 C152 C153 113.4(5) . . . . ?
O16 C151 C152 C157 -6.3(6) . . . . ?
C158 C151 C152 C157 165.9(4) . . . . ?
Na25 C151 C152 C157 51.8(4) . . . . ?
Na17 C151 C152 C157 -65.0(3) . . . . ?
Na20 C151 C152 C157 -67.1(6) . . . . ?
O16 C151 C152 Na17 58.7(3) . . . . ?
C158 C151 C152 Na17 -129.1(4) . . . . ?
Na25 C151 C152 Na17 116.75(13) . . . . ?
Na20 C151 C152 Na17 -2.1(4) . . . . ?
O16 C151 C152 Na25 -58.0(3) . . . . ?
C158 C151 C152 Na25 114.1(5) . . . . ?
Na17 C151 C152 Na25 -116.75(13) . . . . ?
Na20 C151 C152 Na25 -118.8(4) . . . . ?
O17 Na17 C152 C151 161.4(2) . . . . ?
O20 Na17 C152 C151 35.4(3) . . . . ?
O22 Na17 C152 C151 -85.9(3) . . . . ?
O16 Na17 C152 C151 -30.5(2) . . . . ?
C157 Na17 C152 C151 -125.3(4) . . . . ?
Na21 Na17 C152 C151 109.0(3) . . . . ?
Na20 Na17 C152 C151 1.3(2) . . . . ?
Na14 Na17 C152 C151 -142.3(2) . . . . ?
Na22 Na17 C152 C151 -32.2(3) . . . . ?
Na16 Na17 C152 C151 -53.9(2) . . . . ?
O17 Na17 C152 C153 35.0(4) . . . . ?
O20 Na17 C152 C153 -91.0(3) . . . . ?
O22 Na17 C152 C153 147.7(3) . . . . ?
O16 Na17 C152 C153 -157.0(4) . . . . ?
C151 Na17 C152 C153 -126.4(4) . . . . ?
C157 Na17 C152 C153 108.3(4) . . . . ?
Na21 Na17 C152 C153 -17.5(4) . . . . ?
Na20 Na17 C152 C153 -125.2(3) . . . . ?
Na14 Na17 C152 C153 91.3(3) . . . . ?
Na22 Na17 C152 C153 -158.6(3) . . . . ?
Na16 Na17 C152 C153 179.6(3) . . . . ?
O17 Na17 C152 C157 -73.2(3) . . . . ?
O20 Na17 C152 C157 160.7(2) . . . . ?
O22 Na17 C152 C157 39.4(3) . . . . ?
O16 Na17 C152 C157 94.8(2) . . . . ?
C151 Na17 C152 C157 125.3(4) . . . . ?
Na21 Na17 C152 C157 -125.7(2) . . . . ?
Na20 Na17 C152 C157 126.6(2) . . . . ?
Na14 Na17 C152 C157 -17.0(3) . . . . ?
Na22 Na17 C152 C157 93.1(3) . . . . ?
Na16 Na17 C152 C157 71.4(2) . . . . ?
O17 Na17 C152 Na25 -147.78(11) . . . . ?
O20 Na17 C152 Na25 86.20(16) . . . . ?
O22 Na17 C152 Na25 -35.13(18) . . . . ?
O16 Na17 C152 Na25 20.24(9) . . . . ?
C151 Na17 C152 Na25 50.8(2) . . . . ?
C157 Na17 C152 Na25 -74.5(2) . . . . ?
Na21 Na17 C152 Na25 159.74(12) . . . . ?
Na20 Na17 C152 Na25 52.05(11) . . . . ?
Na14 Na17 C152 Na25 -91.51(16) . . . . ?
Na22 Na17 C152 Na25 18.6(2) . . . . ?
Na16 Na17 C152 Na25 -3.17(11) . . . . ?
O16 Na25 C152 C151 38.1(2) . . . . ?
O25 Na25 C152 C151 -93.4(2) . . . . ?
C142 Na25 C152 C151 159.1(2) . . . . ?
C143 Na25 C152 C151 138.6(2) . . . . ?
C141 Na25 C152 C151 141.1(3) . . . . ?
C241 Na25 C152 C151 -60.5(3) . . . . ?
C144 Na25 C152 C151 111.4(2) . . . . ?
Na16 Na25 C152 C151 66.3(2) . . . . ?
O16 Na25 C152 C153 151.3(5) . . . . ?
O25 Na25 C152 C153 19.8(4) . . . . ?
C151 Na25 C152 C153 113.2(5) . . . . ?
C142 Na25 C152 C153 -87.7(5) . . . . ?
C143 Na25 C152 C153 -108.1(4) . . . . ?
C141 Na25 C152 C153 -105.7(5) . . . . ?
C241 Na25 C152 C153 52.7(5) . . . . ?
C144 Na25 C152 C153 -135.4(4) . . . . ?
Na16 Na25 C152 C153 179.5(4) . . . . ?
O16 Na25 C152 C157 -97.5(2) . . . . ?
O25 Na25 C152 C157 131.0(2) . . . . ?
C151 Na25 C152 C157 -135.6(4) . . . . ?
C142 Na25 C152 C157 23.5(3) . . . . ?
C143 Na25 C152 C157 3.0(3) . . . . ?
C141 Na25 C152 C157 5.5(4) . . . . ?
C241 Na25 C152 C157 163.9(2) . . . . ?
C144 Na25 C152 C157 -24.2(3) . . . . ?
Na16 Na25 C152 C157 -69.3(2) . . . . ?
O16 Na25 C152 Na17 -25.04(11) . . . . ?
O25 Na25 C152 Na17 -156.52(15) . . . . ?
C151 Na25 C152 Na17 -63.1(2) . . . . ?
C142 Na25 C152 Na17 95.98(18) . . . . ?
C143 Na25 C152 Na17 75.50(16) . . . . ?
C141 Na25 C152 Na17 77.9(3) . . . . ?
C241 Na25 C152 Na17 -123.64(17) . . . . ?
C144 Na25 C152 Na17 48.23(15) . . . . ?
Na16 Na25 C152 Na17 3.13(11) . . . . ?
C151 C152 C153 C154 179.6(5) . . . . ?
C157 C152 C153 C154 0.0(7) . . . . ?
Na17 C152 C153 C154 -85.8(5) . . . . ?
Na25 C152 C153 C154 98.2(6) . . . . ?
C152 C153 C154 C155 -1.7(8) . . . . ?
C152 C153 C154 Na26 67.8(5) . . . . ?
O17 Na26 C154 C153 -18.6(4) . . . . ?
O26 Na26 C154 C153 114.6(3) . . . . ?
C164 Na26 C154 C153 -24.4(7) . . . . ?
C155 Na26 C154 C153 -121.7(5) . . . . ?
C165 Na26 C154 C153 -98.1(4) . . . . ?
C170 Na26 C154 C153 -96.9(3) . . . . ?
C156 Na26 C154 C153 -87.8(3) . . . . ?
C246 Na26 C154 C153 156.5(3) . . . . ?
Na17 Na26 C154 C153 -22.5(3) . . . . ?
O17 Na26 C154 C155 103.1(3) . . . . ?
O26 Na26 C154 C155 -123.7(3) . . . . ?
C164 Na26 C154 C155 97.3(5) . . . . ?
C165 Na26 C154 C155 23.6(5) . . . . ?
C170 Na26 C154 C155 24.8(4) . . . . ?
C156 Na26 C154 C155 33.8(3) . . . . ?
C246 Na26 C154 C155 -81.8(3) . . . . ?
Na17 Na26 C154 C155 99.1(3) . . . . ?
C153 C154 C155 C156 1.4(7) . . . . ?
Na26 C154 C155 C156 -84.8(4) . . . . ?
C153 C154 C155 Na26 86.2(5) . . . . ?
O17 Na26 C155 C156 17.7(4) . . . . ?
O26 Na26 C155 C156 178.7(3) . . . . ?
C164 Na26 C155 C156 -22.3(5) . . . . ?
C154 Na26 C155 C156 117.3(4) . . . . ?
C165 Na26 C155 C156 -49.6(3) . . . . ?
C170 Na26 C155 C156 -42.2(3) . . . . ?
C246 Na26 C155 C156 -133.9(3) . . . . ?
Na17 Na26 C155 C156 37.1(3) . . . . ?
O17 Na26 C155 C154 -99.5(3) . . . . ?
O26 Na26 C155 C154 61.4(3) . . . . ?
C164 Na26 C155 C154 -139.6(3) . . . . ?
C165 Na26 C155 C154 -166.9(3) . . . . ?
C170 Na26 C155 C154 -159.5(3) . . . . ?
C156 Na26 C155 C154 -117.3(4) . . . . ?
C246 Na26 C155 C154 108.8(3) . . . . ?
Na17 Na26 C155 C154 -80.2(3) . . . . ?
C154 C155 C156 C157 0.5(7) . . . . ?
Na26 C155 C156 C157 -81.0(4) . . . . ?
C154 C155 C156 Na26 81.6(4) . . . . ?
O17 Na26 C156 C155 -165.8(3) . . . . ?
O26 Na26 C156 C155 -1.8(4) . . . . ?
C164 Na26 C156 C155 166.2(3) . . . . ?
C154 Na26 C156 C155 -35.4(3) . . . . ?
C165 Na26 C156 C155 139.6(3) . . . . ?
C170 Na26 C156 C155 136.9(3) . . . . ?
C246 Na26 C156 C155 56.7(3) . . . . ?
Na17 Na26 C156 C155 -139.9(3) . . . . ?
O17 Na26 C156 C157 -43.6(3) . . . . ?
O26 Na26 C156 C157 120.4(3) . . . . ?
C164 Na26 C156 C157 -71.6(3) . . . . ?
C155 Na26 C156 C157 122.2(4) . . . . ?
C154 Na26 C156 C157 86.8(3) . . . . ?
C165 Na26 C156 C157 -98.1(3) . . . . ?
C170 Na26 C156 C157 -100.9(3) . . . . ?
C246 Na26 C156 C157 178.9(3) . . . . ?
Na17 Na26 C156 C157 -17.7(2) . . . . ?
C155 C156 C157 C152 -2.3(7) . . . . ?
Na26 C156 C157 C152 -65.6(4) . . . . ?
C155 C156 C157 Na17 87.9(5) . . . . ?
Na26 C156 C157 Na17 24.5(3) . . . . ?
C151 C152 C157 C156 -177.7(4) . . . . ?
C153 C152 C157 C156 1.9(6) . . . . ?
Na17 C152 C157 C156 117.3(4) . . . . ?
Na25 C152 C157 C156 -135.3(4) . . . . ?
C151 C152 C157 Na17 65.0(3) . . . . ?
C153 C152 C157 Na17 -115.4(3) . . . . ?
Na25 C152 C157 Na17 107.39(10) . . . . ?
O17 Na17 C157 C156 -2.7(4) . . . . ?
O20 Na17 C157 C156 -156.3(3) . . . . ?
O22 Na17 C157 C156 93.8(4) . . . . ?
O16 Na17 C157 C156 175.4(4) . . . . ?
C152 Na17 C157 C156 -119.4(5) . . . . ?
C151 Na17 C157 C156 -149.9(4) . . . . ?
Na21 Na17 C157 C156 -8.8(5) . . . . ?
Na20 Na17 C157 C156 -176.7(3) . . . . ?
Na14 Na17 C157 C156 48.8(4) . . . . ?
Na22 Na17 C157 C156 115.4(3) . . . . ?
Na16 Na17 C157 C156 135.1(4) . . . . ?
O17 Na17 C157 C152 116.7(2) . . . . ?
O20 Na17 C157 C152 -37.0(4) . . . . ?
O22 Na17 C157 C152 -146.8(2) . . . . ?
O16 Na17 C157 C152 -65.3(2) . . . . ?
C151 Na17 C157 C152 -30.6(2) . . . . ?
Na21 Na17 C157 C152 110.6(3) . . . . ?
Na20 Na17 C157 C152 -57.4(2) . . . . ?
Na14 Na17 C157 C152 168.2(2) . . . . ?
Na22 Na17 C157 C152 -125.2(2) . . . . ?
Na16 Na17 C157 C152 -105.6(2) . . . . ?
O16 C151 C158 C163 -169.1(4) . . . . ?
C152 C151 C158 C163 18.7(7) . . . . ?
Na25 C151 C158 C163 128.7(4) . . . . ?
Na17 C151 C158 C163 -83.3(5) . . . . ?
Na20 C151 C158 C163 -129.7(4) . . . . ?
O16 C151 C158 C159 10.1(6) . . . . ?
C152 C151 C158 C159 -162.1(4) . . . . ?
Na25 C151 C158 C159 -52.1(4) . . . . ?
Na17 C151 C158 C159 95.8(4) . . . . ?
Na20 C151 C158 C159 49.5(4) . . . . ?
O16 C151 C158 Na20 -39.4(3) . . . . ?
C152 C151 C158 Na20 148.4(5) . . . . ?
Na25 C151 C158 Na20 -101.56(17) . . . . ?
Na17 C151 C158 Na20 46.4(3) . . . . ?
O20 Na20 C158 C163 55.6(4) . . . . ?
O16 Na20 C158 C163 150.5(4) . . . . ?
O19 Na20 C158 C163 -178.1(3) . . . . ?
C190 Na20 C158 C163 -123.1(4) . . . . ?
C211 Na20 C158 C163 -18.4(4) . . . . ?
C159 Na20 C158 C163 -101.9(5) . . . . ?
C151 Na20 C158 C163 124.3(5) . . . . ?
C210 Na20 C158 C163 -0.5(4) . . . . ?
Na16 Na20 C158 C163 157.9(4) . . . . ?
C191 Na20 C158 C163 -119.2(4) . . . . ?
Na17 Na20 C158 C163 94.1(4) . . . . ?
O20 Na20 C158 C159 157.5(2) . . . . ?
O16 Na20 C158 C159 -107.6(3) . . . . ?
O19 Na20 C158 C159 -76.2(3) . . . . ?
C190 Na20 C158 C159 -21.2(4) . . . . ?
C211 Na20 C158 C159 83.5(3) . . . . ?
C151 Na20 C158 C159 -133.8(4) . . . . ?
C210 Na20 C158 C159 101.3(3) . . . . ?
Na16 Na20 C158 C159 -100.2(2) . . . . ?
C191 Na20 C158 C159 -17.3(3) . . . . ?
Na17 Na20 C158 C159 -164.0(2) . . . . ?
O20 Na20 C158 C151 -68.7(2) . . . . ?
O16 Na20 C158 C151 26.2(2) . . . . ?
O19 Na20 C158 C151 57.6(3) . . . . ?
C190 Na20 C158 C151 112.6(3) . . . . ?
C211 Na20 C158 C151 -142.7(2) . . . . ?
C159 Na20 C158 C151 133.8(4) . . . . ?
C210 Na20 C158 C151 -124.8(2) . . . . ?
Na16 Na20 C158 C151 33.6(2) . . . . ?
C191 Na20 C158 C151 116.5(2) . . . . ?
Na17 Na20 C158 C151 -30.2(2) . . . . ?
C163 C158 C159 C160 1.0(6) . . . . ?
C151 C158 C159 C160 -178.3(4) . . . . ?
Na20 C158 C159 C160 -127.0(4) . . . . ?
C163 C158 C159 Na20 127.9(3) . . . . ?
C151 C158 C159 Na20 -51.3(4) . . . . ?
O20 Na20 C159 C160 97.1(4) . . . . ?
O16 Na20 C159 C160 -177.4(4) . . . . ?
O19 Na20 C159 C160 -102.2(4) . . . . ?
C190 Na20 C159 C160 -67.1(4) . . . . ?
C211 Na20 C159 C160 33.9(4) . . . . ?
C151 Na20 C159 C160 152.6(4) . . . . ?
C210 Na20 C159 C160 39.2(4) . . . . ?
Na16 Na20 C159 C160 -148.4(4) . . . . ?
C191 Na20 C159 C160 -69.2(4) . . . . ?
C158 Na20 C159 C160 126.6(5) . . . . ?
Na17 Na20 C159 C160 142.8(4) . . . . ?
O20 Na20 C159 C158 -29.6(3) . . . . ?
O16 Na20 C159 C158 56.0(2) . . . . ?
O19 Na20 C159 C158 131.2(2) . . . . ?
C190 Na20 C159 C158 166.3(2) . . . . ?
C211 Na20 C159 C158 -92.7(3) . . . . ?
C151 Na20 C159 C158 25.9(2) . . . . ?
C210 Na20 C159 C158 -87.4(3) . . . . ?
Na16 Na20 C159 C158 84.9(2) . . . . ?
C191 Na20 C159 C158 164.2(3) . . . . ?
Na17 Na20 C159 C158 16.1(3) . . . . ?
C158 C159 C160 C161 0.8(7) . . . . ?
Na20 C159 C160 C161 -106.8(5) . . . . ?
C159 C160 C161 C162 -1.0(7) . . . . ?
C160 C161 C162 C163 -0.6(8) . . . . ?
C161 C162 C163 C158 2.5(8) . . . . ?
C159 C158 C163 C162 -2.6(7) . . . . ?
C151 C158 C163 C162 176.6(4) . . . . ?
Na20 C158 C163 C162 77.6(6) . . . . ?
Na17 O17 C164 C165 -43.2(15) . . . . ?
Na26 O17 C164 C165 71.6(3) . . . . ?
Na21 O17 C164 C165 -140.7(3) . . . . ?
Na14 O17 C164 C165 -62.2(3) . . . . ?
Na17 O17 C164 C171 144.3(12) . . . . ?
Na26 O17 C164 C171 -100.9(3) . . . . ?
Na21 O17 C164 C171 46.7(4) . . . . ?
Na14 O17 C164 C171 125.2(3) . . . . ?
Na17 O17 C164 Na26 -114.8(14) . . . . ?
Na21 O17 C164 Na26 147.63(15) . . . . ?
Na14 O17 C164 Na26 -133.87(12) . . . . ?
Na17 O17 C164 Na14 19.1(13) . . . . ?
Na26 O17 C164 Na14 133.87(12) . . . . ?
Na21 O17 C164 Na14 -78.50(10) . . . . ?
Na17 O17 C164 Na21 97.6(14) . . . . ?
Na26 O17 C164 Na21 -147.63(15) . . . . ?
Na14 O17 C164 Na21 78.50(10) . . . . ?
O26 Na26 C164 O17 -129.5(3) . . . . ?
C155 Na26 C164 O17 70.7(4) . . . . ?
C154 Na26 C164 O17 8.6(5) . . . . ?
C165 Na26 C164 O17 121.5(3) . . . . ?
C170 Na26 C164 O17 96.1(2) . . . . ?
C156 Na26 C164 O17 58.9(2) . . . . ?
C246 Na26 C164 O17 -172.2(2) . . . . ?
Na17 Na26 C164 O17 6.68(17) . . . . ?
O17 Na26 C164 C165 -121.5(3) . . . . ?
O26 Na26 C164 C165 109.0(3) . . . . ?
C155 Na26 C164 C165 -50.7(4) . . . . ?
C154 Na26 C164 C165 -112.9(5) . . . . ?
C170 Na26 C164 C165 -25.4(2) . . . . ?
C156 Na26 C164 C165 -62.5(3) . . . . ?
C246 Na26 C164 C165 66.3(3) . . . . ?
Na17 Na26 C164 C165 -114.8(2) . . . . ?
O17 Na26 C164 C171 108.7(4) . . . . ?
O26 Na26 C164 C171 -20.8(3) . . . . ?
C155 Na26 C164 C171 179.5(3) . . . . ?
C154 Na26 C164 C171 117.3(5) . . . . ?
C165 Na26 C164 C171 -129.8(4) . . . . ?
C170 Na26 C164 C171 -155.2(3) . . . . ?
C156 Na26 C164 C171 167.7(3) . . . . ?
C246 Na26 C164 C171 -63.5(3) . . . . ?
Na17 Na26 C164 C171 115.4(3) . . . . ?
O17 Na26 C164 Na14 -44.32(16) . . . . ?
O26 Na26 C164 Na14 -173.8(2) . . . . ?
C155 Na26 C164 Na14 26.4(4) . . . . ?
C154 Na26 C164 Na14 -35.7(5) . . . . ?
C165 Na26 C164 Na14 77.2(2) . . . . ?
C170 Na26 C164 Na14 51.74(14) . . . . ?
C156 Na26 C164 Na14 14.6(2) . . . . ?
C246 Na26 C164 Na14 143.47(18) . . . . ?
Na17 Na26 C164 Na14 -37.64(12) . . . . ?
O17 Na26 C164 Na21 26.24(15) . . . . ?
O26 Na26 C164 Na21 -103.3(2) . . . . ?
C155 Na26 C164 Na21 97.0(3) . . . . ?
C154 Na26 C164 Na21 34.9(5) . . . . ?
C165 Na26 C164 Na21 147.7(3) . . . . ?
C170 Na26 C164 Na21 122.30(18) . . . . ?
C156 Na26 C164 Na21 85.17(18) . . . . ?
C246 Na26 C164 Na21 -145.96(16) . . . . ?
Na17 Na26 C164 Na21 32.92(10) . . . . ?
O14 Na14 C164 O17 -153.5(2) . . . . ?
O22 Na14 C164 O17 -11.1(3) . . . . ?
O21 Na14 C164 O17 85.9(2) . . . . ?
C170 Na14 C164 O17 -98.5(2) . . . . ?
C165 Na14 C164 O17 -125.8(3) . . . . ?
Na18 Na14 C164 O17 123.4(2) . . . . ?
Na21 Na14 C164 O17 57.73(19) . . . . ?
Na17 Na14 C164 O17 -2.51(18) . . . . ?
Na15 Na14 C164 O17 -40.5(4) . . . . ?
Na22 Na14 C164 O17 40.5(2) . . . . ?
O14 Na14 C164 C165 -27.6(3) . . . . ?
O22 Na14 C164 C165 114.7(2) . . . . ?
O21 Na14 C164 C165 -148.2(2) . . . . ?
O17 Na14 C164 C165 125.8(3) . . . . ?
C170 Na14 C164 C165 27.3(2) . . . . ?
Na18 Na14 C164 C165 -110.7(2) . . . . ?
Na21 Na14 C164 C165 -176.4(3) . . . . ?
Na17 Na14 C164 C165 123.3(2) . . . . ?
Na15 Na14 C164 C165 85.3(4) . . . . ?
Na22 Na14 C164 C165 166.3(2) . . . . ?
O14 Na14 C164 C171 102.6(4) . . . . ?
O22 Na14 C164 C171 -115.1(4) . . . . ?
O21 Na14 C164 C171 -18.0(4) . . . . ?
O17 Na14 C164 C171 -103.9(4) . . . . ?
C170 Na14 C164 C171 157.5(4) . . . . ?
C165 Na14 C164 C171 130.2(5) . . . . ?
Na18 Na14 C164 C171 19.5(5) . . . . ?
Na21 Na14 C164 C171 -46.2(3) . . . . ?
Na17 Na14 C164 C171 -106.4(4) . . . . ?
Na15 Na14 C164 C171 -144.4(3) . . . . ?
Na22 Na14 C164 C171 -63.4(4) . . . . ?
O14 Na14 C164 Na26 -111.33(19) . . . . ?
O22 Na14 C164 Na26 31.0(2) . . . . ?
O21 Na14 C164 Na26 128.06(15) . . . . ?
O17 Na14 C164 Na26 42.13(16) . . . . ?
C170 Na14 C164 Na26 -56.39(16) . . . . ?
C165 Na14 C164 Na26 -83.7(3) . . . . ?
Na18 Na14 C164 Na26 165.57(10) . . . . ?
Na21 Na14 C164 Na26 99.86(15) . . . . ?
Na17 Na14 C164 Na26 39.63(13) . . . . ?
Na15 Na14 C164 Na26 1.6(4) . . . . ?
Na22 Na14 C164 Na26 82.64(17) . . . . ?
O14 Na14 C164 Na21 148.81(16) . . . . ?
O22 Na14 C164 Na21 -68.86(14) . . . . ?
O21 Na14 C164 Na21 28.20(10) . . . . ?
O17 Na14 C164 Na21 -57.73(19) . . . . ?
C170 Na14 C164 Na21 -156.25(15) . . . . ?
C165 Na14 C164 Na21 176.4(3) . . . . ?
Na18 Na14 C164 Na21 65.71(16) . . . . ?
Na17 Na14 C164 Na21 -60.24(6) . . . . ?
Na15 Na14 C164 Na21 -98.2(3) . . . . ?
Na22 Na14 C164 Na21 -17.22(11) . . . . ?
O21 Na21 C164 O17 -104.2(2) . . . . ?
O20 Na21 C164 O17 -4.0(2) . . . . ?
C203 Na21 C164 O17 32.4(3) . . . . ?
C172 Na21 C164 O17 110.4(2) . . . . ?
C223 Na21 C164 O17 -155.4(2) . . . . ?
C171 Na21 C164 O17 137.9(3) . . . . ?
C224 Na21 C164 O17 179.6(2) . . . . ?
Na17 Na21 C164 O17 -8.14(18) . . . . ?
C204 Na21 C164 O17 56.6(2) . . . . ?
Na14 Na21 C164 O17 -76.2(2) . . . . ?
O21 Na21 C164 C165 -22.0(5) . . . . ?
O17 Na21 C164 C165 82.3(5) . . . . ?
O20 Na21 C164 C165 78.3(5) . . . . ?
C203 Na21 C164 C165 114.7(5) . . . . ?
C172 Na21 C164 C165 -167.3(5) . . . . ?
C223 Na21 C164 C165 -73.1(5) . . . . ?
C171 Na21 C164 C165 -139.9(6) . . . . ?
C224 Na21 C164 C165 -98.1(5) . . . . ?
Na17 Na21 C164 C165 74.1(5) . . . . ?
C204 Na21 C164 C165 138.8(5) . . . . ?
Na14 Na21 C164 C165 6.1(4) . . . . ?
O21 Na21 C164 C171 117.9(2) . . . . ?
O17 Na21 C164 C171 -137.9(3) . . . . ?
O20 Na21 C164 C171 -141.8(2) . . . . ?
C203 Na21 C164 C171 -105.5(3) . . . . ?
C172 Na21 C164 C171 -27.5(2) . . . . ?
C223 Na21 C164 C171 66.7(3) . . . . ?
C224 Na21 C164 C171 41.8(2) . . . . ?
Na17 Na21 C164 C171 -146.0(2) . . . . ?
C204 Na21 C164 C171 -81.3(2) . . . . ?
Na14 Na21 C164 C171 145.9(3) . . . . ?
O21 Na21 C164 Na26 -133.42(14) . . . . ?
O17 Na21 C164 Na26 -29.18(16) . . . . ?
O20 Na21 C164 Na26 -33.15(19) . . . . ?
C203 Na21 C164 Na26 3.2(3) . . . . ?
C172 Na21 C164 Na26 81.22(17) . . . . ?
C223 Na21 C164 Na26 175.41(13) . . . . ?
C171 Na21 C164 Na26 108.7(3) . . . . ?
C224 Na21 C164 Na26 150.46(14) . . . . ?
Na17 Na21 C164 Na26 -37.33(12) . . . . ?
C204 Na21 C164 Na26 27.37(19) . . . . ?
Na14 Na21 C164 Na26 -105.37(15) . . . . ?
O21 Na21 C164 Na14 -28.05(10) . . . . ?
O17 Na21 C164 Na14 76.2(2) . . . . ?
O20 Na21 C164 Na14 72.22(13) . . . . ?
C203 Na21 C164 Na14 108.58(19) . . . . ?
C172 Na21 C164 Na14 -173.41(17) . . . . ?
C223 Na21 C164 Na14 -79.22(13) . . . . ?
C171 Na21 C164 Na14 -145.9(3) . . . . ?
C224 Na21 C164 Na14 -104.17(11) . . . . ?
Na17 Na21 C164 Na14 68.04(7) . . . . ?
C204 Na21 C164 Na14 132.74(12) . . . . ?
O17 C164 C165 C170 -0.7(6) . . . . ?
C171 C164 C165 C170 170.8(4) . . . . ?
Na26 C164 C165 C170 55.3(4) . . . . ?
Na14 C164 C165 C170 -55.9(4) . . . . ?
Na21 C164 C165 C170 -61.6(6) . . . . ?
O17 C164 C165 C166 -174.5(4) . . . . ?
C171 C164 C165 C166 -3.0(7) . . . . ?
Na26 C164 C165 C166 -118.5(4) . . . . ?
Na14 C164 C165 C166 130.3(4) . . . . ?
Na21 C164 C165 C166 124.7(5) . . . . ?
O17 C164 C165 Na14 55.1(3) . . . . ?
C171 C164 C165 Na14 -133.3(4) . . . . ?
Na26 C164 C165 Na14 111.12(13) . . . . ?
Na21 C164 C165 Na14 -5.7(4) . . . . ?
O17 C164 C165 Na26 -56.0(3) . . . . ?
C171 C164 C165 Na26 115.6(4) . . . . ?
Na14 C164 C165 Na26 -111.12(13) . . . . ?
Na21 C164 C165 Na26 -116.8(5) . . . . ?
O14 Na14 C165 C164 161.0(2) . . . . ?
O22 Na14 C165 C164 -84.9(3) . . . . ?
O21 Na14 C165 C164 38.7(3) . . . . ?
O17 Na14 C165 C164 -31.2(2) . . . . ?
C170 Na14 C165 C164 -131.9(4) . . . . ?
Na18 Na14 C165 C164 108.5(2) . . . . ?
Na21 Na14 C165 C164 3.1(2) . . . . ?
Na17 Na14 C165 C164 -53.9(2) . . . . ?
Na15 Na14 C165 C164 -146.9(2) . . . . ?
Na22 Na14 C165 C164 -22.6(3) . . . . ?
O14 Na14 C165 C170 -67.1(2) . . . . ?
O22 Na14 C165 C170 46.9(3) . . . . ?
O21 Na14 C165 C170 170.6(2) . . . . ?
O17 Na14 C165 C170 100.6(2) . . . . ?
C164 Na14 C165 C170 131.9(4) . . . . ?
Na18 Na14 C165 C170 -119.6(2) . . . . ?
Na21 Na14 C165 C170 134.9(2) . . . . ?
Na17 Na14 C165 C170 78.0(2) . . . . ?
Na15 Na14 C165 C170 -15.0(3) . . . . ?
Na22 Na14 C165 C170 109.3(3) . . . . ?
O14 Na14 C165 C166 38.5(5) . . . . ?
O22 Na14 C165 C166 152.6(4) . . . . ?
O21 Na14 C165 C166 -83.8(4) . . . . ?
O17 Na14 C165 C166 -153.7(5) . . . . ?
C164 Na14 C165 C166 -122.5(5) . . . . ?
C170 Na14 C165 C166 105.6(5) . . . . ?
Na18 Na14 C165 C166 -14.0(5) . . . . ?
Na21 Na14 C165 C166 -119.4(4) . . . . ?
Na17 Na14 C165 C166 -176.4(4) . . . . ?
Na15 Na14 C165 C166 90.6(4) . . . . ?
Na22 Na14 C165 C166 -145.1(4) . . . . ?
O14 Na14 C165 Na26 -141.77(12) . . . . ?
O22 Na14 C165 Na26 -27.7(2) . . . . ?
O21 Na14 C165 Na26 95.95(15) . . . . ?
O17 Na14 C165 Na26 26.00(10) . . . . ?
C164 Na14 C165 Na26 57.2(2) . . . . ?
C170 Na14 C165 Na26 -74.6(2) . . . . ?
Na18 Na14 C165 Na26 165.74(10) . . . . ?
Na21 Na14 C165 Na26 60.27(11) . . . . ?
Na17 Na14 C165 Na26 3.35(12) . . . . ?
Na15 Na14 C165 Na26 -89.69(18) . . . . ?
Na22 Na14 C165 Na26 34.7(3) . . . . ?
O17 Na26 C165 C164 35.0(2) . . . . ?
O26 Na26 C165 C164 -78.9(3) . . . . ?
C155 Na26 C165 C164 149.5(3) . . . . ?
C154 Na26 C165 C164 136.0(3) . . . . ?
C170 Na26 C165 C164 133.9(4) . . . . ?
C156 Na26 C165 C164 128.2(2) . . . . ?
C246 Na26 C165 C164 -109.4(3) . . . . ?
Na17 Na26 C165 C164 60.5(2) . . . . ?
O17 Na26 C165 C170 -98.9(2) . . . . ?
O26 Na26 C165 C170 147.2(3) . . . . ?
C164 Na26 C165 C170 -133.9(4) . . . . ?
C155 Na26 C165 C170 15.6(3) . . . . ?
C154 Na26 C165 C170 2.1(4) . . . . ?
C156 Na26 C165 C170 -5.7(3) . . . . ?
C246 Na26 C165 C170 116.7(3) . . . . ?
Na17 Na26 C165 C170 -73.3(2) . . . . ?
O17 Na26 C165 C166 151.0(4) . . . . ?
O26 Na26 C165 C166 37.1(4) . . . . ?
C164 Na26 C165 C166 116.0(5) . . . . ?
C155 Na26 C165 C166 -94.5(4) . . . . ?
C154 Na26 C165 C166 -108.0(4) . . . . ?
C170 Na26 C165 C166 -110.1(5) . . . . ?
C156 Na26 C165 C166 -115.8(4) . . . . ?
C246 Na26 C165 C166 6.6(4) . . . . ?
Na17 Na26 C165 C166 176.6(4) . . . . ?
O17 Na26 C165 Na14 -28.70(11) . . . . ?
O26 Na26 C165 Na14 -142.60(17) . . . . ?
C164 Na26 C165 Na14 -63.7(2) . . . . ?
C155 Na26 C165 Na14 85.80(19) . . . . ?
C154 Na26 C165 Na14 72.3(3) . . . . ?
C170 Na26 C165 Na14 70.2(2) . . . . ?
C156 Na26 C165 Na14 64.48(16) . . . . ?
C246 Na26 C165 Na14 -173.11(18) . . . . ?
Na17 Na26 C165 Na14 -3.18(11) . . . . ?
C164 C165 C166 C167 176.7(4) . . . . ?
C170 C165 C166 C167 2.5(6) . . . . ?
Na14 C165 C166 C167 -85.0(5) . . . . ?
Na26 C165 C166 C167 95.3(5) . . . . ?
C165 C166 C167 C168 -0.2(7) . . . . ?
C166 C167 C168 C169 -2.2(7) . . . . ?
C166 C167 C168 Na23 73.1(5) . . . . ?
O14 Na23 C168 C167 -88.3(3) . . . . ?
O23 Na23 C168 C167 87.6(3) . . . . ?
C125 Na23 C168 C167 -130.2(3) . . . . ?
C169 Na23 C168 C167 -115.8(4) . . . . ?
C126 Na23 C168 C167 -154.8(3) . . . . ?
C131 Na23 C168 C167 -145.4(3) . . . . ?
Na14 Na23 C168 C167 -74.1(3) . . . . ?
O14 Na23 C168 C169 27.6(3) . . . . ?
O23 Na23 C168 C169 -156.5(3) . . . . ?
C125 Na23 C168 C169 -14.4(4) . . . . ?
C126 Na23 C168 C169 -39.0(3) . . . . ?
C131 Na23 C168 C169 -29.6(3) . . . . ?
Na14 Na23 C168 C169 41.7(3) . . . . ?
C167 C168 C169 C170 2.3(7) . . . . ?
Na23 C168 C169 C170 -87.4(4) . . . . ?
C167 C168 C169 Na23 89.7(4) . . . . ?
O14 Na23 C169 C170 -37.1(3) . . . . ?
O23 Na23 C169 C170 153.6(2) . . . . ?
C125 Na23 C169 C170 -67.2(3) . . . . ?
C168 Na23 C169 C170 121.6(4) . . . . ?
C126 Na23 C169 C170 -90.1(3) . . . . ?
C131 Na23 C169 C170 -88.6(3) . . . . ?
Na14 Na23 C169 C170 -14.1(2) . . . . ?
O14 Na23 C169 C168 -158.6(3) . . . . ?
O23 Na23 C169 C168 32.0(4) . . . . ?
C125 Na23 C169 C168 171.2(3) . . . . ?
C126 Na23 C169 C168 148.3(3) . . . . ?
C131 Na23 C169 C168 149.8(3) . . . . ?
Na14 Na23 C169 C168 -135.7(3) . . . . ?
C168 C169 C170 C165 0.1(6) . . . . ?
Na23 C169 C170 C165 -78.5(4) . . . . ?
C168 C169 C170 Na14 100.6(5) . . . . ?
Na23 C169 C170 Na14 22.1(4) . . . . ?
C168 C169 C170 Na26 -97.0(5) . . . . ?
Na23 C169 C170 Na26 -175.6(3) . . . . ?
C164 C165 C170 C169 -176.9(4) . . . . ?
C166 C165 C170 C169 -2.4(6) . . . . ?
Na14 C165 C170 C169 127.8(4) . . . . ?
Na26 C165 C170 C169 -128.6(4) . . . . ?
C164 C165 C170 Na14 55.3(3) . . . . ?
C166 C165 C170 Na14 -130.2(3) . . . . ?
Na26 C165 C170 Na14 103.58(10) . . . . ?
C164 C165 C170 Na26 -48.3(3) . . . . ?
C166 C165 C170 Na26 126.3(3) . . . . ?
Na14 C165 C170 Na26 -103.58(10) . . . . ?
O14 Na14 C170 C169 -2.4(4) . . . . ?
O22 Na14 C170 C169 94.2(4) . . . . ?
O21 Na14 C170 C169 -140.1(3) . . . . ?
O17 Na14 C170 C169 175.7(4) . . . . ?
C164 Na14 C170 C169 -149.8(4) . . . . ?
C165 Na14 C170 C169 -122.6(5) . . . . ?
Na18 Na14 C170 C169 -19.1(5) . . . . ?
Na21 Na14 C170 C169 -171.5(3) . . . . ?
Na17 Na14 C170 C169 135.9(4) . . . . ?
Na15 Na14 C170 C169 47.7(4) . . . . ?
Na22 Na14 C170 C169 119.8(3) . . . . ?
O14 Na14 C170 C165 120.3(2) . . . . ?
O22 Na14 C170 C165 -143.2(2) . . . . ?
O21 Na14 C170 C165 -17.4(4) . . . . ?
O17 Na14 C170 C165 -61.7(2) . . . . ?
C164 Na14 C170 C165 -27.2(2) . . . . ?
Na18 Na14 C170 C165 103.5(3) . . . . ?
Na21 Na14 C170 C165 -48.9(2) . . . . ?
Na17 Na14 C170 C165 -101.5(2) . . . . ?
Na15 Na14 C170 C165 170.3(2) . . . . ?
Na22 Na14 C170 C165 -117.6(2) . . . . ?
O14 Na14 C170 Na26 -168.92(11) . . . . ?
O22 Na14 C170 Na26 -72.34(14) . . . . ?
O21 Na14 C170 Na26 53.4(3) . . . . ?
O17 Na14 C170 Na26 9.14(9) . . . . ?
C164 Na14 C170 Na26 43.62(13) . . . . ?
C165 Na14 C170 Na26 70.8(2) . . . . ?
Na18 Na14 C170 Na26 174.31(11) . . . . ?
Na21 Na14 C170 Na26 21.93(14) . . . . ?
Na17 Na14 C170 Na26 -30.69(10) . . . . ?
Na15 Na14 C170 Na26 -118.85(10) . . . . ?
Na22 Na14 C170 Na26 -46.7(2) . . . . ?
O17 Na26 C170 C169 -176.2(4) . . . . ?
O26 Na26 C170 C169 77.0(4) . . . . ?
C164 Na26 C170 C169 146.5(4) . . . . ?
C155 Na26 C170 C169 -46.9(4) . . . . ?
C154 Na26 C170 C169 -58.6(4) . . . . ?
C165 Na26 C170 C169 120.2(5) . . . . ?
C156 Na26 C170 C169 -65.5(4) . . . . ?
C246 Na26 C170 C169 60.2(4) . . . . ?
Na17 Na26 C170 C169 -136.6(4) . . . . ?
O17 Na26 C170 C165 63.7(2) . . . . ?
O26 Na26 C170 C165 -43.1(3) . . . . ?
C164 Na26 C170 C165 26.3(2) . . . . ?
C155 Na26 C170 C165 -167.1(2) . . . . ?
C154 Na26 C170 C165 -178.8(2) . . . . ?
C156 Na26 C170 C165 174.4(3) . . . . ?
C246 Na26 C170 C165 -60.0(3) . . . . ?
Na17 Na26 C170 C165 103.3(2) . . . . ?
O17 Na26 C170 Na14 -10.15(10) . . . . ?
O26 Na26 C170 Na14 -116.9(2) . . . . ?
C164 Na26 C170 Na14 -47.48(14) . . . . ?
C155 Na26 C170 Na14 119.10(15) . . . . ?
C154 Na26 C170 Na14 107.40(17) . . . . ?
C165 Na26 C170 Na14 -73.8(2) . . . . ?
C156 Na26 C170 Na14 100.58(14) . . . . ?
C246 Na26 C170 Na14 -133.78(17) . . . . ?
Na17 Na26 C170 Na14 29.46(10) . . . . ?
O17 C164 C171 C176 -158.9(4) . . . . ?
C165 C164 C171 C176 29.5(7) . . . . ?
Na26 C164 C171 C176 134.2(4) . . . . ?
Na14 C164 C171 C176 -80.0(5) . . . . ?
Na21 C164 C171 C176 -122.7(4) . . . . ?
O17 C164 C171 C172 18.7(6) . . . . ?
C165 C164 C171 C172 -152.9(4) . . . . ?
Na26 C164 C171 C172 -48.2(4) . . . . ?
Na14 C164 C171 C172 97.6(4) . . . . ?
Na21 C164 C171 C172 54.9(3) . . . . ?
O17 C164 C171 Na21 -36.2(3) . . . . ?
C165 C164 C171 Na21 152.2(4) . . . . ?
Na26 C164 C171 Na21 -103.07(19) . . . . ?
Na14 C164 C171 Na21 42.8(3) . . . . ?
O21 Na21 C171 C176 56.6(4) . . . . ?
O17 Na21 C171 C176 147.4(4) . . . . ?
O20 Na21 C171 C176 -177.0(3) . . . . ?
C203 Na21 C171 C176 -126.1(3) . . . . ?
C172 Na21 C171 C176 -105.1(4) . . . . ?
C164 Na21 C171 C176 123.7(4) . . . . ?
C223 Na21 C171 C176 0.8(4) . . . . ?
C224 Na21 C171 C176 -15.5(3) . . . . ?
Na17 Na21 C171 C176 157.1(3) . . . . ?
C204 Na21 C171 C176 -125.2(3) . . . . ?
Na14 Na21 C171 C176 96.2(3) . . . . ?
O21 Na21 C171 C172 161.7(2) . . . . ?
O17 Na21 C171 C172 -107.5(3) . . . . ?
O20 Na21 C171 C172 -72.0(3) . . . . ?
C203 Na21 C171 C172 -21.1(3) . . . . ?
C164 Na21 C171 C172 -131.2(4) . . . . ?
C223 Na21 C171 C172 105.9(3) . . . . ?
C224 Na21 C171 C172 89.6(3) . . . . ?
Na17 Na21 C171 C172 -97.8(2) . . . . ?
C204 Na21 C171 C172 -20.1(3) . . . . ?
Na14 Na21 C171 C172 -158.7(3) . . . . ?
O21 Na21 C171 C164 -67.1(2) . . . . ?
O17 Na21 C171 C164 23.7(2) . . . . ?
O20 Na21 C171 C164 59.3(3) . . . . ?
C203 Na21 C171 C164 110.2(3) . . . . ?
C172 Na21 C171 C164 131.2(4) . . . . ?
C223 Na21 C171 C164 -122.8(2) . . . . ?
C224 Na21 C171 C164 -139.2(2) . . . . ?
Na17 Na21 C171 C164 33.4(2) . . . . ?
C204 Na21 C171 C164 111.1(2) . . . . ?
Na14 Na21 C171 C164 -27.5(2) . . . . ?
C176 C171 C172 C173 -3.9(6) . . . . ?
C164 C171 C172 C173 178.2(4) . . . . ?
Na21 C171 C172 C173 -124.9(4) . . . . ?
C176 C171 C172 Na21 121.0(3) . . . . ?
C164 C171 C172 Na21 -56.9(4) . . . . ?
O21 Na21 C172 C173 99.4(4) . . . . ?
O17 Na21 C172 C173 -179.3(4) . . . . ?
O20 Na21 C172 C173 -101.7(4) . . . . ?
C203 Na21 C172 C173 -70.4(4) . . . . ?
C164 Na21 C172 C173 151.3(4) . . . . ?
C223 Na21 C172 C173 41.4(4) . . . . ?
C171 Na21 C172 C173 124.1(5) . . . . ?
C224 Na21 C172 C173 37.6(4) . . . . ?
Na17 Na21 C172 C173 -147.9(4) . . . . ?
C204 Na21 C172 C173 -74.9(4) . . . . ?
Na14 Na21 C172 C173 145.7(4) . . . . ?
O21 Na21 C172 C171 -24.7(3) . . . . ?
O17 Na21 C172 C171 56.6(2) . . . . ?
O20 Na21 C172 C171 134.2(2) . . . . ?
C203 Na21 C172 C171 165.5(2) . . . . ?
C164 Na21 C172 C171 27.2(2) . . . . ?
C223 Na21 C172 C171 -82.7(3) . . . . ?
C224 Na21 C172 C171 -86.5(3) . . . . ?
Na17 Na21 C172 C171 88.0(2) . . . . ?
C204 Na21 C172 C171 161.0(3) . . . . ?
Na14 Na21 C172 C171 21.6(3) . . . . ?
C171 C172 C173 C174 2.4(7) . . . . ?
Na21 C172 C173 C174 -100.2(5) . . . . ?
C172 C173 C174 C175 1.0(7) . . . . ?
C173 C174 C175 C176 -2.6(7) . . . . ?
C174 C175 C176 C171 0.9(7) . . . . ?
C172 C171 C176 C175 2.3(6) . . . . ?
C164 C171 C176 C175 -180.0(4) . . . . ?
Na21 C171 C176 C175 83.7(5) . . . . ?
Na18 O18 C177 C184 -18.7(4) . . . . ?
Na15 O18 C177 C184 -131.5(4) . . . . ?
Na19 O18 C177 C184 163.6(3) . . . . ?
Na22 O18 C177 C184 80.2(3) . . . . ?
Na18 O18 C177 C178 105.8(3) . . . . ?
Na15 O18 C177 C178 -7.0(6) . . . . ?
Na19 O18 C177 C178 -71.8(3) . . . . ?
Na22 O18 C177 C178 -155.3(2) . . . . ?
Na18 O18 C177 Na19 177.62(19) . . . . ?
Na15 O18 C177 Na19 64.9(4) . . . . ?
Na22 O18 C177 Na19 -83.44(16) . . . . ?
Na15 O18 C177 Na18 -112.7(5) . . . . ?
Na19 O18 C177 Na18 -177.62(19) . . . . ?
Na22 O18 C177 Na18 98.9(2) . . . . ?
O19 Na19 C177 O18 74.9(2) . . . . ?
O15 Na19 C177 O18 -41.6(2) . . . . ?
C146 Na19 C177 O18 -117.3(2) . . . . ?
C198 Na19 C177 O18 151.3(2) . . . . ?
C145 Na19 C177 O18 -111.8(2) . . . . ?
C138 Na19 C177 O18 -58.4(3) . . . . ?
Na15 Na19 C177 O18 -20.45(17) . . . . ?
C197 Na19 C177 O18 124.7(2) . . . . ?
Na16 Na19 C177 O18 24.4(2) . . . . ?
C178 Na19 C177 O18 -119.6(3) . . . . ?
O19 Na19 C177 C184 11.2(10) . . . . ?
O18 Na19 C177 C184 -63.7(9) . . . . ?
O15 Na19 C177 C184 -105.3(9) . . . . ?
C198 Na19 C177 C184 87.6(9) . . . . ?
C145 Na19 C177 C184 -175.5(8) . . . . ?
C138 Na19 C177 C184 -122.1(9) . . . . ?
Na15 Na19 C177 C184 -84.1(9) . . . . ?
C197 Na19 C177 C184 61.0(9) . . . . ?
Na16 Na19 C177 C184 -39.3(10) . . . . ?
C178 Na19 C177 C184 176.7(11) . . . . ?
O19 Na19 C177 C178 -165.5(2) . . . . ?
O18 Na19 C177 C178 119.6(3) . . . . ?
O15 Na19 C177 C178 78.0(2) . . . . ?
C146 Na19 C177 C178 2.3(3) . . . . ?
C198 Na19 C177 C178 -89.1(2) . . . . ?
C145 Na19 C177 C178 7.8(3) . . . . ?
C138 Na19 C177 C178 61.2(3) . . . . ?
Na15 Na19 C177 C178 99.2(2) . . . . ?
C197 Na19 C177 C178 -115.7(2) . . . . ?
Na16 Na19 C177 C178 143.97(19) . . . . ?
O19 Na19 C177 Na18 76.59(13) . . . . ?
O18 Na19 C177 Na18 1.67(13) . . . . ?
O15 Na19 C177 Na18 -39.95(16) . . . . ?
C146 Na19 C177 Na18 -115.64(13) . . . . ?
C198 Na19 C177 Na18 152.95(12) . . . . ?
C145 Na19 C177 Na18 -110.1(2) . . . . ?
C138 Na19 C177 Na18 -56.8(3) . . . . ?
Na15 Na19 C177 Na18 -18.78(9) . . . . ?
C197 Na19 C177 Na18 126.36(12) . . . . ?
Na16 Na19 C177 Na18 26.02(17) . . . . ?
C178 Na19 C177 Na18 -117.9(3) . . . . ?
O14 Na18 C177 O18 36.6(3) . . . . ?
O21 Na18 C177 O18 -72.6(2) . . . . ?
C216 Na18 C177 O18 -104.6(2) . . . . ?
C133 Na18 C177 O18 112.7(2) . . . . ?
C185 Na18 C177 O18 169.6(3) . . . . ?
C217 Na18 C177 O18 -125.6(2) . . . . ?
C125 Na18 C177 O18 58.6(2) . . . . ?
C184 Na18 C177 O18 -161.7(4) . . . . ?
Na14 Na18 C177 O18 -22.9(3) . . . . ?
Na15 Na18 C177 O18 21.0(2) . . . . ?
C132 Na18 C177 O18 87.3(2) . . . . ?
O18 Na18 C177 C184 161.7(4) . . . . ?
O14 Na18 C177 C184 -161.7(2) . . . . ?
O21 Na18 C177 C184 89.1(2) . . . . ?
C216 Na18 C177 C184 57.1(2) . . . . ?
C133 Na18 C177 C184 -85.6(2) . . . . ?
C185 Na18 C177 C184 -28.7(2) . . . . ?
C217 Na18 C177 C184 36.1(3) . . . . ?
C125 Na18 C177 C184 -139.7(2) . . . . ?
Na14 Na18 C177 C184 138.77(19) . . . . ?
Na15 Na18 C177 C184 -177.3(2) . . . . ?
C132 Na18 C177 C184 -111.0(2) . . . . ?
O18 Na18 C177 C178 -96.3(3) . . . . ?
O14 Na18 C177 C178 -59.7(3) . . . . ?
O21 Na18 C177 C178 -168.9(3) . . . . ?
C216 Na18 C177 C178 159.1(3) . . . . ?
C133 Na18 C177 C178 16.4(3) . . . . ?
C185 Na18 C177 C178 73.3(3) . . . . ?
C217 Na18 C177 C178 138.1(3) . . . . ?
C125 Na18 C177 C178 -37.7(3) . . . . ?
C184 Na18 C177 C178 102.0(3) . . . . ?
Na14 Na18 C177 C178 -119.2(2) . . . . ?
Na15 Na18 C177 C178 -75.2(3) . . . . ?
C132 Na18 C177 C178 -9.0(3) . . . . ?
O18 Na18 C177 Na19 -2.09(16) . . . . ?
O14 Na18 C177 Na19 34.50(17) . . . . ?
O21 Na18 C177 Na19 -74.66(13) . . . . ?
C216 Na18 C177 Na19 -106.72(14) . . . . ?
C133 Na18 C177 Na19 110.61(14) . . . . ?
C185 Na18 C177 Na19 167.52(19) . . . . ?
C217 Na18 C177 Na19 -127.67(14) . . . . ?
C125 Na18 C177 Na19 56.55(14) . . . . ?
C184 Na18 C177 Na19 -163.8(3) . . . . ?
Na14 Na18 C177 Na19 -25.01(16) . . . . ?
Na15 Na18 C177 Na19 18.96(9) . . . . ?
C132 Na18 C177 Na19 85.20(13) . . . . ?
O18 C177 C178 C183 -22.3(5) . . . . ?
C184 C177 C178 C183 104.0(4) . . . . ?
Na19 C177 C178 C183 -77.0(4) . . . . ?
Na18 C177 C178 C183 26.0(5) . . . . ?
O18 C177 C178 C179 162.0(3) . . . . ?
C184 C177 C178 C179 -71.8(4) . . . . ?
Na19 C177 C178 C179 107.2(3) . . . . ?
Na18 C177 C178 C179 -149.8(3) . . . . ?
O18 C177 C178 Na19 54.7(2) . . . . ?
C184 C177 C178 Na19 -179.0(3) . . . . ?
Na18 C177 C178 Na19 103.0(2) . . . . ?
O19 Na19 C178 C183 144.2(2) . . . . ?
O18 Na19 C178 C183 89.4(3) . . . . ?
O15 Na19 C178 C183 7.0(3) . . . . ?
C146 Na19 C178 C183 -54.0(3) . . . . ?
C177 Na19 C178 C183 123.9(4) . . . . ?
C198 Na19 C178 C183 -142.5(3) . . . . ?
C145 Na19 C178 C183 -51.1(3) . . . . ?
C138 Na19 C178 C183 -20.7(3) . . . . ?
Na15 Na19 C178 C183 47.3(2) . . . . ?
C197 Na19 C178 C183 -169.1(2) . . . . ?
Na16 Na19 C178 C183 60.5(3) . . . . ?
O19 Na19 C178 C179 -91.0(3) . . . . ?
O18 Na19 C178 C179 -145.7(4) . . . . ?
O15 Na19 C178 C179 131.8(3) . . . . ?
C146 Na19 C178 C179 70.9(3) . . . . ?
C177 Na19 C178 C179 -111.2(4) . . . . ?
C198 Na19 C178 C179 -17.7(3) . . . . ?
C145 Na19 C178 C179 73.8(3) . . . . ?
C138 Na19 C178 C179 104.2(3) . . . . ?
Na15 Na19 C178 C179 172.2(3) . . . . ?
C197 Na19 C178 C179 -44.2(3) . . . . ?
Na16 Na19 C178 C179 -174.6(3) . . . . ?
O19 Na19 C178 C177 20.2(3) . . . . ?
O18 Na19 C178 C177 -34.5(2) . . . . ?
O15 Na19 C178 C177 -117.0(2) . . . . ?
C146 Na19 C178 C177 -177.9(2) . . . . ?
C198 Na19 C178 C177 93.5(2) . . . . ?
C145 Na19 C178 C177 -175.0(2) . . . . ?
C138 Na19 C178 C177 -144.6(2) . . . . ?
Na15 Na19 C178 C177 -76.6(2) . . . . ?
C197 Na19 C178 C177 67.0(2) . . . . ?
Na16 Na19 C178 C177 -63.4(3) . . . . ?
C183 C178 C179 C180 0.3(6) . . . . ?
C177 C178 C179 C180 176.3(4) . . . . ?
Na19 C178 C179 C180 -111.6(4) . . . . ?
C178 C179 C180 C181 -0.6(6) . . . . ?
C179 C180 C181 C182 -0.1(6) . . . . ?
C180 C181 C182 C183 0.9(6) . . . . ?
C179 C178 C183 C182 0.5(6) . . . . ?
C177 C178 C183 C182 -175.3(4) . . . . ?
Na19 C178 C183 C182 124.8(4) . . . . ?
C181 C182 C183 C178 -1.2(6) . . . . ?
O18 C177 C184 C189 -105.7(4) . . . . ?
C178 C177 C184 C189 127.1(4) . . . . ?
Na19 C177 C184 C189 -49.4(11) . . . . ?
Na18 C177 C184 C189 -119.2(4) . . . . ?
O18 C177 C184 C185 72.7(4) . . . . ?
C178 C177 C184 C185 -54.5(5) . . . . ?
Na19 C177 C184 C185 129.0(8) . . . . ?
Na18 C177 C184 C185 59.2(3) . . . . ?
O18 C177 C184 Na18 13.5(3) . . . . ?
C178 C177 C184 Na18 -113.7(3) . . . . ?
Na19 C177 C184 Na18 69.8(9) . . . . ?
O18 Na18 C184 C189 112.1(3) . . . . ?
O14 Na18 C184 C189 154.0(3) . . . . ?
O21 Na18 C184 C189 24.3(3) . . . . ?
C216 Na18 C184 C189 -4.3(3) . . . . ?
C133 Na18 C184 C189 -131.5(3) . . . . ?
C185 Na18 C184 C189 -110.9(4) . . . . ?
C217 Na18 C184 C189 -30.8(3) . . . . ?
C125 Na18 C184 C189 172.7(3) . . . . ?
Na14 Na18 C184 C189 58.9(4) . . . . ?
Na15 Na18 C184 C189 124.2(3) . . . . ?
C132 Na18 C184 C189 -161.3(3) . . . . ?
O18 Na18 C184 C185 -137.0(3) . . . . ?
O14 Na18 C184 C185 -95.1(3) . . . . ?
O21 Na18 C184 C185 135.2(2) . . . . ?
C216 Na18 C184 C185 106.6(3) . . . . ?
C133 Na18 C184 C185 -20.6(3) . . . . ?
C217 Na18 C184 C185 80.1(3) . . . . ?
C125 Na18 C184 C185 -76.4(3) . . . . ?
Na14 Na18 C184 C185 169.8(2) . . . . ?
Na15 Na18 C184 C185 -124.9(2) . . . . ?
C132 Na18 C184 C185 -50.4(3) . . . . ?
O18 Na18 C184 C177 -9.45(19) . . . . ?
O14 Na18 C184 C177 32.4(3) . . . . ?
O21 Na18 C184 C177 -97.2(2) . . . . ?
C216 Na18 C184 C177 -125.8(2) . . . . ?
C133 Na18 C184 C177 106.9(2) . . . . ?
C185 Na18 C184 C177 127.5(3) . . . . ?
C217 Na18 C184 C177 -152.4(2) . . . . ?
C125 Na18 C184 C177 51.1(3) . . . . ?
Na14 Na18 C184 C177 -62.7(3) . . . . ?
Na15 Na18 C184 C177 2.7(2) . . . . ?
C132 Na18 C184 C177 77.2(2) . . . . ?
C189 C184 C185 C186 2.2(6) . . . . ?
C177 C184 C185 C186 -176.2(4) . . . . ?
Na18 C184 C185 C186 -111.5(4) . . . . ?
C189 C184 C185 Na18 113.7(3) . . . . ?
C177 C184 C185 Na18 -64.8(3) . . . . ?
O18 Na18 C185 C186 154.3(3) . . . . ?
O14 Na18 C185 C186 -111.9(3) . . . . ?
O21 Na18 C185 C186 67.4(3) . . . . ?
C216 Na18 C185 C186 45.6(3) . . . . ?
C133 Na18 C185 C186 -79.1(3) . . . . ?
C217 Na18 C185 C186 13.7(3) . . . . ?
C125 Na18 C185 C186 -119.8(3) . . . . ?
C184 Na18 C185 C186 120.2(4) . . . . ?
Na14 Na18 C185 C186 87.7(6) . . . . ?
Na15 Na18 C185 C186 -176.8(3) . . . . ?
C132 Na18 C185 C186 -106.0(3) . . . . ?
O18 Na18 C185 C184 34.2(2) . . . . ?
O14 Na18 C185 C184 127.9(3) . . . . ?
O21 Na18 C185 C184 -52.7(3) . . . . ?
C216 Na18 C185 C184 -74.5(3) . . . . ?
C133 Na18 C185 C184 160.7(3) . . . . ?
C217 Na18 C185 C184 -106.5(2) . . . . ?
C125 Na18 C185 C184 120.1(2) . . . . ?
Na14 Na18 C185 C184 -32.4(6) . . . . ?
Na15 Na18 C185 C184 63.0(3) . . . . ?
C132 Na18 C185 C184 133.8(2) . . . . ?
C184 C185 C186 C187 -1.3(6) . . . . ?
Na18 C185 C186 C187 -96.1(4) . . . . ?
C185 C186 C187 C188 -0.8(7) . . . . ?
C186 C187 C188 C189 1.9(7) . . . . ?
C185 C184 C189 C188 -1.1(6) . . . . ?
C177 C184 C189 C188 177.3(4) . . . . ?
Na18 C184 C189 C188 79.9(5) . . . . ?
C187 C188 C189 C184 -0.9(6) . . . . ?
Na19 O19 C190 C197 -22.7(4) . . . . ?
Na16 O19 C190 C197 -131.2(3) . . . . ?
Na20 O19 C190 C197 163.1(3) . . . . ?
Na22 O19 C190 C197 80.6(4) . . . . ?
Na19 O19 C190 C191 102.2(3) . . . . ?
Na16 O19 C190 C191 -6.4(5) . . . . ?
Na20 O19 C190 C191 -72.1(3) . . . . ?
Na22 O19 C190 C191 -154.6(2) . . . . ?
Na19 O19 C190 Na20 174.22(18) . . . . ?
Na16 O19 C190 Na20 65.7(3) . . . . ?
Na22 O19 C190 Na20 -82.52(19) . . . . ?
Na16 O19 C190 Na19 -108.5(4) . . . . ?
Na20 O19 C190 Na19 -174.22(18) . . . . ?
Na22 O19 C190 Na19 103.3(3) . . . . ?
O20 Na20 C190 O19 69.6(2) . . . . ?
O16 Na20 C190 O19 -49.1(2) . . . . ?
C211 Na20 C190 O19 150.0(2) . . . . ?
C159 Na20 C190 O19 -122.8(2) . . . . ?
C151 Na20 C190 O19 -61.6(3) . . . . ?
C210 Na20 C190 O19 122.8(2) . . . . ?
Na16 Na20 C190 O19 -25.76(17) . . . . ?
C191 Na20 C190 O19 -118.7(3) . . . . ?
C158 Na20 C190 O19 -111.8(2) . . . . ?
Na17 Na20 C190 O19 19.4(2) . . . . ?
O20 Na20 C190 C197 -6.1(10) . . . . ?
O16 Na20 C190 C197 -124.9(10) . . . . ?
O19 Na20 C190 C197 -75.7(10) . . . . ?
C211 Na20 C190 C197 74.2(10) . . . . ?
C159 Na20 C190 C197 161.5(10) . . . . ?
C151 Na20 C190 C197 -137.3(9) . . . . ?
C210 Na20 C190 C197 47.1(10) . . . . ?
Na16 Na20 C190 C197 -101.5(10) . . . . ?
C191 Na20 C190 C197 165.6(11) . . . . ?
C158 Na20 C190 C197 172.5(9) . . . . ?
Na17 Na20 C190 C197 -56.4(10) . . . . ?
O20 Na20 C190 C191 -171.7(2) . . . . ?
O16 Na20 C190 C191 69.6(2) . . . . ?
O19 Na20 C190 C191 118.7(3) . . . . ?
C211 Na20 C190 C191 -91.3(2) . . . . ?
C159 Na20 C190 C191 -4.1(3) . . . . ?
C151 Na20 C190 C191 57.1(3) . . . . ?
C210 Na20 C190 C191 -118.5(2) . . . . ?
Na16 Na20 C190 C191 92.9(2) . . . . ?
C158 Na20 C190 C191 6.9(3) . . . . ?
Na17 Na20 C190 C191 138.1(2) . . . . ?
O20 Na20 C190 Na19 73.71(14) . . . . ?
O16 Na20 C190 Na19 -45.06(16) . . . . ?
O19 Na20 C190 Na19 4.09(13) . . . . ?
C211 Na20 C190 Na19 154.07(13) . . . . ?
C159 Na20 C190 Na19 -118.67(14) . . . . ?
C151 Na20 C190 Na19 -57.5(2) . . . . ?
C210 Na20 C190 Na19 126.91(13) . . . . ?
Na16 Na20 C190 Na19 -21.68(9) . . . . ?
C191 Na20 C190 Na19 -114.6(3) . . . . ?
C158 Na20 C190 Na19 -107.7(2) . . . . ?
Na17 Na20 C190 Na19 23.44(18) . . . . ?
O18 Na19 C190 O19 -67.6(2) . . . . ?
O15 Na19 C190 O19 43.7(3) . . . . ?
C146 Na19 C190 O19 122.6(2) . . . . ?
C177 Na19 C190 O19 -99.6(2) . . . . ?
C198 Na19 C190 O19 175.7(3) . . . . ?
C145 Na19 C190 O19 99.0(2) . . . . ?
C138 Na19 C190 O19 69.3(2) . . . . ?
Na15 Na19 C190 O19 -13.2(3) . . . . ?
C197 Na19 C190 O19 -158.2(4) . . . . ?
Na16 Na19 C190 O19 27.3(2) . . . . ?
C178 Na19 C190 O19 -123.1(2) . . . . ?
O19 Na19 C190 C197 158.2(4) . . . . ?
O18 Na19 C190 C197 90.5(2) . . . . ?
O15 Na19 C190 C197 -158.2(2) . . . . ?
C146 Na19 C190 C197 -79.2(3) . . . . ?
C177 Na19 C190 C197 58.5(2) . . . . ?
C198 Na19 C190 C197 -26.2(2) . . . . ?
C145 Na19 C190 C197 -102.9(2) . . . . ?
C138 Na19 C190 C197 -132.6(2) . . . . ?
Na15 Na19 C190 C197 145.0(2) . . . . ?
Na16 Na19 C190 C197 -174.6(2) . . . . ?
C178 Na19 C190 C197 35.0(3) . . . . ?
O19 Na19 C190 C191 -98.0(3) . . . . ?
O18 Na19 C190 C191 -165.6(2) . . . . ?
O15 Na19 C190 C191 -54.3(3) . . . . ?
C146 Na19 C190 C191 24.6(3) . . . . ?
C177 Na19 C190 C191 162.3(3) . . . . ?
C198 Na19 C190 C191 77.7(3) . . . . ?
C145 Na19 C190 C191 1.0(3) . . . . ?
C138 Na19 C190 C191 -28.7(3) . . . . ?
Na15 Na19 C190 C191 -111.2(2) . . . . ?
C197 Na19 C190 C191 103.8(3) . . . . ?
Na16 Na19 C190 C191 -70.7(2) . . . . ?
C178 Na19 C190 C191 138.9(2) . . . . ?
O19 Na19 C190 Na20 -5.29(17) . . . . ?
O18 Na19 C190 Na20 -72.92(15) . . . . ?
O15 Na19 C190 Na20 38.40(17) . . . . ?
C146 Na19 C190 Na20 117.34(15) . . . . ?
C177 Na19 C190 Na20 -104.93(14) . . . . ?
C198 Na19 C190 Na20 170.4(2) . . . . ?
C145 Na19 C190 Na20 93.69(14) . . . . ?
C138 Na19 C190 Na20 63.99(15) . . . . ?
Na15 Na19 C190 Na20 -18.48(17) . . . . ?
C197 Na19 C190 Na20 -163.4(3) . . . . ?
Na16 Na19 C190 Na20 21.98(10) . . . . ?
C178 Na19 C190 Na20 -128.40(14) . . . . ?
O19 C190 C191 C196 -24.1(5) . . . . ?
C197 C190 C191 C196 102.6(4) . . . . ?
Na20 C190 C191 C196 -81.6(4) . . . . ?
Na19 C190 C191 C196 23.3(5) . . . . ?
O19 C190 C191 C192 157.4(4) . . . . ?
C197 C190 C191 C192 -75.9(5) . . . . ?
Na20 C190 C191 C192 99.9(4) . . . . ?
Na19 C190 C191 C192 -155.3(3) . . . . ?
O19 C190 C191 Na20 57.5(2) . . . . ?
C197 C190 C191 Na20 -175.8(3) . . . . ?
Na19 C190 C191 Na20 104.9(2) . . . . ?
O20 Na20 C191 C196 134.4(3) . . . . ?
O16 Na20 C191 C196 0.5(3) . . . . ?
O19 Na20 C191 C196 87.3(3) . . . . ?
C190 Na20 C191 C196 122.4(4) . . . . ?
C211 Na20 C191 C196 -141.6(3) . . . . ?
C159 Na20 C191 C196 -61.2(3) . . . . ?
C151 Na20 C191 C196 -22.8(3) . . . . ?
C210 Na20 C191 C196 -170.4(3) . . . . ?
Na16 Na20 C191 C196 41.7(2) . . . . ?
C158 Na20 C191 C196 -53.2(3) . . . . ?
Na17 Na20 C191 C196 51.8(3) . . . . ?
O20 Na20 C191 C192 -101.1(3) . . . . ?
O16 Na20 C191 C192 125.0(3) . . . . ?
O19 Na20 C191 C192 -148.2(4) . . . . ?
C190 Na20 C191 C192 -113.1(4) . . . . ?
C211 Na20 C191 C192 -17.1(4) . . . . ?
C159 Na20 C191 C192 63.3(3) . . . . ?
C151 Na20 C191 C192 101.7(3) . . . . ?
C210 Na20 C191 C192 -45.9(4) . . . . ?
Na16 Na20 C191 C192 166.2(3) . . . . ?
C158 Na20 C191 C192 71.3(4) . . . . ?
Na17 Na20 C191 C192 176.3(3) . . . . ?
O20 Na20 C191 C190 12.0(3) . . . . ?
O16 Na20 C191 C190 -121.9(2) . . . . ?
O19 Na20 C191 C190 -35.0(2) . . . . ?
C211 Na20 C191 C190 96.0(2) . . . . ?
C159 Na20 C191 C190 176.4(2) . . . . ?
C151 Na20 C191 C190 -145.2(2) . . . . ?
C210 Na20 C191 C190 67.2(2) . . . . ?
Na16 Na20 C191 C190 -80.7(2) . . . . ?
C158 Na20 C191 C190 -175.6(2) . . . . ?
Na17 Na20 C191 C190 -70.6(3) . . . . ?
C196 C191 C192 C193 -0.1(7) . . . . ?
C190 C191 C192 C193 178.5(4) . . . . ?
Na20 C191 C192 C193 -111.4(4) . . . . ?
C191 C192 C193 C194 -0.4(7) . . . . ?
C192 C193 C194 C195 1.0(8) . . . . ?
C193 C194 C195 C196 -1.0(8) . . . . ?
C192 C191 C196 C195 0.0(6) . . . . ?
C190 C191 C196 C195 -178.5(4) . . . . ?
Na20 C191 C196 C195 118.5(4) . . . . ?
C194 C195 C196 C191 0.5(7) . . . . ?
O19 C190 C197 C202 -109.6(4) . . . . ?
C191 C190 C197 C202 123.6(4) . . . . ?
Na20 C190 C197 C202 -41.1(12) . . . . ?
Na19 C190 C197 C202 -125.6(4) . . . . ?
O19 C190 C197 C198 69.2(5) . . . . ?
C191 C190 C197 C198 -57.7(5) . . . . ?
Na20 C190 C197 C198 137.6(9) . . . . ?
Na19 C190 C197 C198 53.1(3) . . . . ?
O19 C190 C197 Na19 16.0(3) . . . . ?
C191 C190 C197 Na19 -110.8(3) . . . . ?
Na20 C190 C197 Na19 84.5(10) . . . . ?
O19 Na19 C197 C202 108.1(4) . . . . ?
O18 Na19 C197 C202 20.8(4) . . . . ?
O15 Na19 C197 C202 154.2(3) . . . . ?
C146 Na19 C197 C202 -123.7(4) . . . . ?
C177 Na19 C197 C202 -5.2(4) . . . . ?
C198 Na19 C197 C202 -108.7(5) . . . . ?
C145 Na19 C197 C202 -154.6(4) . . . . ?
C138 Na19 C197 C202 176.8(3) . . . . ?
Na15 Na19 C197 C202 65.2(4) . . . . ?
Na16 Na19 C197 C202 124.6(4) . . . . ?
C178 Na19 C197 C202 -32.4(4) . . . . ?
O19 Na19 C197 C198 -143.2(3) . . . . ?
O18 Na19 C197 C198 129.6(2) . . . . ?
O15 Na19 C197 C198 -97.1(3) . . . . ?
C146 Na19 C197 C198 -15.0(3) . . . . ?
C177 Na19 C197 C198 103.6(3) . . . . ?
C145 Na19 C197 C198 -45.8(3) . . . . ?
C138 Na19 C197 C198 -74.5(3) . . . . ?
Na15 Na19 C197 C198 173.9(2) . . . . ?
Na16 Na19 C197 C198 -126.7(2) . . . . ?
C178 Na19 C197 C198 76.3(3) . . . . ?
O19 Na19 C197 C190 -11.34(19) . . . . ?
O18 Na19 C197 C190 -98.6(2) . . . . ?
O15 Na19 C197 C190 34.7(3) . . . . ?
C146 Na19 C197 C190 116.9(2) . . . . ?
C177 Na19 C197 C190 -124.6(2) . . . . ?
C198 Na19 C197 C190 131.8(4) . . . . ?
C145 Na19 C197 C190 86.0(2) . . . . ?
C138 Na19 C197 C190 57.3(3) . . . . ?
Na15 Na19 C197 C190 -54.3(3) . . . . ?
Na16 Na19 C197 C190 5.1(2) . . . . ?
C178 Na19 C197 C190 -151.8(2) . . . . ?
C202 C197 C198 C199 1.3(6) . . . . ?
C190 C197 C198 C199 -177.4(4) . . . . ?
Na19 C197 C198 C199 -118.6(4) . . . . ?
C202 C197 C198 Na19 119.9(3) . . . . ?
C190 C197 C198 Na19 -58.9(3) . . . . ?
O19 Na19 C198 C199 151.8(4) . . . . ?
O18 Na19 C198 C199 61.7(4) . . . . ?
O15 Na19 C198 C199 -118.1(3) . . . . ?
C146 Na19 C198 C199 -71.1(3) . . . . ?
C177 Na19 C198 C199 44.9(3) . . . . ?
C145 Na19 C198 C199 -100.2(3) . . . . ?
C138 Na19 C198 C199 -119.1(3) . . . . ?
Na15 Na19 C198 C199 100.6(7) . . . . ?
C197 Na19 C198 C199 122.5(5) . . . . ?
Na16 Na19 C198 C199 -177.6(3) . . . . ?
C178 Na19 C198 C199 15.0(3) . . . . ?
O19 Na19 C198 C197 29.4(2) . . . . ?
O18 Na19 C198 C197 -60.7(3) . . . . ?
O15 Na19 C198 C197 119.4(3) . . . . ?
C146 Na19 C198 C197 166.5(3) . . . . ?
C177 Na19 C198 C197 -77.6(3) . . . . ?
C145 Na19 C198 C197 137.3(3) . . . . ?
C138 Na19 C198 C197 118.5(2) . . . . ?
Na15 Na19 C198 C197 -21.8(8) . . . . ?
Na16 Na19 C198 C197 60.0(3) . . . . ?
C178 Na19 C198 C197 -107.5(3) . . . . ?
C197 C198 C199 C200 -1.8(6) . . . . ?
Na19 C198 C199 C200 -103.9(4) . . . . ?
C198 C199 C200 C201 0.8(7) . . . . ?
C199 C200 C201 C202 0.7(7) . . . . ?
C198 C197 C202 C201 0.1(6) . . . . ?
C190 C197 C202 C201 178.9(4) . . . . ?
Na19 C197 C202 C201 80.4(5) . . . . ?
C200 C201 C202 C197 -1.1(7) . . . . ?
Na17 O20 C203 C204 -1.8(5) . . . . ?
Na20 O20 C203 C204 101.8(3) . . . . ?
Na21 O20 C203 C204 -73.8(3) . . . . ?
Na22 O20 C203 C204 -153.5(2) . . . . ?
Na17 O20 C203 C210 -126.8(3) . . . . ?
Na20 O20 C203 C210 -23.2(4) . . . . ?
Na21 O20 C203 C210 161.2(3) . . . . ?
Na22 O20 C203 C210 81.5(4) . . . . ?
Na17 O20 C203 Na21 72.0(3) . . . . ?
Na20 O20 C203 Na21 175.58(18) . . . . ?
Na22 O20 C203 Na21 -79.7(2) . . . . ?
Na17 O20 C203 Na20 -103.6(3) . . . . ?
Na21 O20 C203 Na20 -175.58(18) . . . . ?
Na22 O20 C203 Na20 104.7(3) . . . . ?
O21 Na21 C203 O20 60.4(2) . . . . ?
O17 Na21 C203 O20 -55.0(2) . . . . ?
C172 Na21 C203 O20 -127.6(2) . . . . ?
C164 Na21 C203 O20 -71.5(3) . . . . ?
C223 Na21 C203 O20 115.6(2) . . . . ?
C171 Na21 C203 O20 -116.8(2) . . . . ?
C224 Na21 C203 O20 142.4(2) . . . . ?
Na17 Na21 C203 O20 -30.46(17) . . . . ?
C204 Na21 C203 O20 -118.6(3) . . . . ?
Na14 Na21 C203 O20 5.9(3) . . . . ?
O21 Na21 C203 C204 178.9(2) . . . . ?
O17 Na21 C203 C204 63.5(3) . . . . ?
O20 Na21 C203 C204 118.6(3) . . . . ?
C172 Na21 C203 C204 -9.0(3) . . . . ?
C164 Na21 C203 C204 47.1(3) . . . . ?
C223 Na21 C203 C204 -125.9(2) . . . . ?
C171 Na21 C203 C204 1.7(3) . . . . ?
C224 Na21 C203 C204 -99.0(3) . . . . ?
Na17 Na21 C203 C204 88.1(2) . . . . ?
Na14 Na21 C203 C204 124.5(2) . . . . ?
O21 Na21 C203 C210 -11.0(9) . . . . ?
O17 Na21 C203 C210 -126.4(9) . . . . ?
O20 Na21 C203 C210 -71.4(9) . . . . ?
C172 Na21 C203 C210 161.0(9) . . . . ?
C164 Na21 C203 C210 -142.9(8) . . . . ?
C223 Na21 C203 C210 44.2(9) . . . . ?
C171 Na21 C203 C210 171.8(8) . . . . ?
C224 Na21 C203 C210 71.0(9) . . . . ?
Na17 Na21 C203 C210 -101.8(9) . . . . ?
C204 Na21 C203 C210 170.1(11) . . . . ?
Na14 Na21 C203 C210 -65.5(9) . . . . ?
O21 Na21 C203 Na20 63.58(16) . . . . ?
O17 Na21 C203 Na20 -51.82(16) . . . . ?
O20 Na21 C203 Na20 3.23(13) . . . . ?
C172 Na21 C203 Na20 -124.38(14) . . . . ?
C164 Na21 C203 Na20 -68.3(2) . . . . ?
C223 Na21 C203 Na20 118.79(13) . . . . ?
C171 Na21 C203 Na20 -113.60(19) . . . . ?
C224 Na21 C203 Na20 145.61(13) . . . . ?
Na17 Na21 C203 Na20 -27.23(10) . . . . ?
C204 Na21 C203 Na20 -115.3(3) . . . . ?
Na14 Na21 C203 Na20 9.12(19) . . . . ?
O16 Na20 C203 O20 51.6(3) . . . . ?
O19 Na20 C203 O20 -59.6(2) . . . . ?
C190 Na20 C203 O20 -92.9(2) . . . . ?
C211 Na20 C203 O20 174.5(3) . . . . ?
C159 Na20 C203 O20 126.9(2) . . . . ?
C151 Na20 C203 O20 74.5(2) . . . . ?
C210 Na20 C203 O20 -156.9(4) . . . . ?
Na16 Na20 C203 O20 -6.2(3) . . . . ?
C191 Na20 C203 O20 -116.4(2) . . . . ?
C158 Na20 C203 O20 103.3(2) . . . . ?
Na17 Na20 C203 O20 31.8(2) . . . . ?
O20 Na20 C203 C204 -99.6(4) . . . . ?
O16 Na20 C203 C204 -48.1(3) . . . . ?
O19 Na20 C203 C204 -159.3(2) . . . . ?
C190 Na20 C203 C204 167.5(2) . . . . ?
C211 Na20 C203 C204 74.9(3) . . . . ?
C159 Na20 C203 C204 27.3(3) . . . . ?
C151 Na20 C203 C204 -25.2(3) . . . . ?
C210 Na20 C203 C204 103.5(3) . . . . ?
Na16 Na20 C203 C204 -105.8(2) . . . . ?
C191 Na20 C203 C204 144.0(2) . . . . ?
C158 Na20 C203 C204 3.7(3) . . . . ?
Na17 Na20 C203 C204 -67.9(2) . . . . ?
O20 Na20 C203 C210 156.9(4) . . . . ?
O16 Na20 C203 C210 -151.5(2) . . . . ?
O19 Na20 C203 C210 97.3(2) . . . . ?
C190 Na20 C203 C210 64.0(2) . . . . ?
C211 Na20 C203 C210 -28.6(2) . . . . ?
C159 Na20 C203 C210 -76.2(3) . . . . ?
C151 Na20 C203 C210 -128.6(2) . . . . ?
Na16 Na20 C203 C210 150.7(2) . . . . ?
C191 Na20 C203 C210 40.5(3) . . . . ?
C158 Na20 C203 C210 -99.8(2) . . . . ?
Na17 Na20 C203 C210 -171.3(2) . . . . ?
O20 Na20 C203 Na21 -4.06(16) . . . . ?
O16 Na20 C203 Na21 47.51(17) . . . . ?
O19 Na20 C203 Na21 -63.70(15) . . . . ?
C190 Na20 C203 Na21 -96.97(15) . . . . ?
C211 Na20 C203 Na21 170.4(2) . . . . ?
C159 Na20 C203 Na21 122.86(15) . . . . ?
C151 Na20 C203 Na21 70.42(15) . . . . ?
C210 Na20 C203 Na21 -161.0(3) . . . . ?
Na16 Na20 C203 Na21 -10.21(18) . . . . ?
C191 Na20 C203 Na21 -120.43(15) . . . . ?
C158 Na20 C203 Na21 99.27(14) . . . . ?
Na17 Na20 C203 Na21 27.72(10) . . . . ?
O20 C203 C204 C205 146.7(4) . . . . ?
C210 C203 C204 C205 -87.9(5) . . . . ?
Na21 C203 C204 C205 88.8(4) . . . . ?
Na20 C203 C204 C205 -164.2(3) . . . . ?
O20 C203 C204 C209 -34.0(5) . . . . ?
C210 C203 C204 C209 91.4(5) . . . . ?
Na21 C203 C204 C209 -91.9(4) . . . . ?
Na20 C203 C204 C209 15.1(5) . . . . ?
O20 C203 C204 Na21 57.9(2) . . . . ?
C210 C203 C204 Na21 -176.7(4) . . . . ?
Na20 C203 C204 Na21 107.1(2) . . . . ?
O21 Na21 C204 C205 -119.6(3) . . . . ?
O17 Na21 C204 C205 117.2(3) . . . . ?
O20 Na21 C204 C205 -153.3(4) . . . . ?
C203 Na21 C204 C205 -117.9(4) . . . . ?
C172 Na21 C204 C205 53.6(3) . . . . ?
C164 Na21 C204 C205 93.4(3) . . . . ?
C223 Na21 C204 C205 -54.7(3) . . . . ?
C171 Na21 C204 C205 63.3(3) . . . . ?
C224 Na21 C204 C205 -25.7(3) . . . . ?
Na17 Na21 C204 C205 158.6(3) . . . . ?
Na14 Na21 C204 C205 158.9(3) . . . . ?
O21 Na21 C204 C209 116.1(3) . . . . ?
O17 Na21 C204 C209 -7.1(3) . . . . ?
O20 Na21 C204 C209 82.3(3) . . . . ?
C203 Na21 C204 C209 117.7(4) . . . . ?
C172 Na21 C204 C209 -70.7(3) . . . . ?
C164 Na21 C204 C209 -31.0(3) . . . . ?
C223 Na21 C204 C209 -179.0(3) . . . . ?
C171 Na21 C204 C209 -61.1(3) . . . . ?
C224 Na21 C204 C209 -150.1(3) . . . . ?
Na17 Na21 C204 C209 34.3(3) . . . . ?
Na14 Na21 C204 C209 34.6(4) . . . . ?
O21 Na21 C204 C203 -1.6(3) . . . . ?
O17 Na21 C204 C203 -124.8(2) . . . . ?
O20 Na21 C204 C203 -35.4(2) . . . . ?
C172 Na21 C204 C203 171.6(3) . . . . ?
C164 Na21 C204 C203 -148.7(2) . . . . ?
C223 Na21 C204 C203 63.2(3) . . . . ?
C171 Na21 C204 C203 -178.8(2) . . . . ?
C224 Na21 C204 C203 92.2(3) . . . . ?
Na17 Na21 C204 C203 -83.5(2) . . . . ?
Na14 Na21 C204 C203 -83.1(3) . . . . ?
C209 C204 C205 C206 -0.4(6) . . . . ?
C203 C204 C205 C206 178.9(4) . . . . ?
Na21 C204 C205 C206 -116.1(4) . . . . ?
C204 C205 C206 C207 0.3(7) . . . . ?
C205 C206 C207 C208 -0.7(8) . . . . ?
C206 C207 C208 C209 1.4(8) . . . . ?
C207 C208 C209 C204 -1.6(7) . . . . ?
C205 C204 C209 C208 1.1(6) . . . . ?
C203 C204 C209 C208 -178.2(4) . . . . ?
Na21 C204 C209 C208 115.2(4) . . . . ?
O20 C203 C210 C215 -99.0(4) . . . . ?
C204 C203 C210 C215 133.9(4) . . . . ?
Na21 C203 C210 C215 -35.6(11) . . . . ?
Na20 C203 C210 C215 -116.2(4) . . . . ?
O20 C203 C210 C211 77.9(4) . . . . ?
C204 C203 C210 C211 -49.2(5) . . . . ?
Na21 C203 C210 C211 141.3(8) . . . . ?
Na20 C203 C210 C211 60.7(3) . . . . ?
O20 C203 C210 Na20 17.1(3) . . . . ?
C204 C203 C210 Na20 -110.0(3) . . . . ?
Na21 C203 C210 Na20 80.6(9) . . . . ?
O20 Na20 C210 C215 107.4(3) . . . . ?
O16 Na20 C210 C215 165.3(3) . . . . ?
O19 Na20 C210 C215 25.6(3) . . . . ?
C190 Na20 C210 C215 -2.2(3) . . . . ?
C211 Na20 C210 C215 -112.8(4) . . . . ?
C159 Na20 C210 C215 -123.9(3) . . . . ?
C151 Na20 C210 C215 -179.3(3) . . . . ?
Na16 Na20 C210 C215 70.2(4) . . . . ?
C191 Na20 C210 C215 -30.3(3) . . . . ?
C158 Na20 C210 C215 -152.8(3) . . . . ?
Na17 Na20 C210 C215 127.6(3) . . . . ?
O20 Na20 C210 C211 -139.8(3) . . . . ?
O16 Na20 C210 C211 -81.9(3) . . . . ?
O19 Na20 C210 C211 138.4(2) . . . . ?
C190 Na20 C210 C211 110.6(2) . . . . ?
C159 Na20 C210 C211 -11.1(3) . . . . ?
C151 Na20 C210 C211 -66.5(3) . . . . ?
Na16 Na20 C210 C211 -177.0(2) . . . . ?
C191 Na20 C210 C211 82.5(3) . . . . ?
C158 Na20 C210 C211 -40.1(3) . . . . ?
Na17 Na20 C210 C211 -119.6(2) . . . . ?
O20 Na20 C210 C203 -12.02(19) . . . . ?
O16 Na20 C210 C203 45.9(3) . . . . ?
O19 Na20 C210 C203 -93.8(2) . . . . ?
C190 Na20 C210 C203 -121.6(2) . . . . ?
C211 Na20 C210 C203 127.8(4) . . . . ?
C159 Na20 C210 C203 116.6(2) . . . . ?
C151 Na20 C210 C203 61.2(3) . . . . ?
Na16 Na20 C210 C203 -49.3(3) . . . . ?
C191 Na20 C210 C203 -149.8(2) . . . . ?
C158 Na20 C210 C203 87.7(2) . . . . ?
Na17 Na20 C210 C203 8.1(2) . . . . ?
C215 C210 C211 C212 0.7(6) . . . . ?
C203 C210 C211 C212 -176.2(4) . . . . ?
Na20 C210 C211 C212 -110.5(4) . . . . ?
C215 C210 C211 Na20 111.2(4) . . . . ?
C203 C210 C211 Na20 -65.7(3) . . . . ?
O20 Na20 C211 C212 150.7(3) . . . . ?
O16 Na20 C211 C212 -112.1(3) . . . . ?
O19 Na20 C211 C212 64.4(4) . . . . ?
C190 Na20 C211 C212 44.6(3) . . . . ?
C159 Na20 C211 C212 -72.2(3) . . . . ?
C151 Na20 C211 C212 -117.5(3) . . . . ?
C210 Na20 C211 C212 118.4(4) . . . . ?
Na16 Na20 C211 C212 140.8(14) . . . . ?
C191 Na20 C211 C212 13.1(3) . . . . ?
C158 Na20 C211 C212 -100.2(3) . . . . ?
Na17 Na20 C211 C212 -174.8(3) . . . . ?
O20 Na20 C211 C210 32.3(2) . . . . ?
O16 Na20 C211 C210 129.5(2) . . . . ?
O19 Na20 C211 C210 -54.0(3) . . . . ?
C190 Na20 C211 C210 -73.8(3) . . . . ?
C159 Na20 C211 C210 169.3(3) . . . . ?
C151 Na20 C211 C210 124.1(2) . . . . ?
Na16 Na20 C211 C210 22.3(17) . . . . ?
C191 Na20 C211 C210 -105.3(2) . . . . ?
C158 Na20 C211 C210 141.4(3) . . . . ?
Na17 Na20 C211 C210 66.8(3) . . . . ?
C210 C211 C212 C213 0.1(7) . . . . ?
Na20 C211 C212 C213 -92.0(5) . . . . ?
C211 C212 C213 C214 -0.4(7) . . . . ?
C212 C213 C214 C215 0.0(8) . . . . ?
C213 C214 C215 C210 0.9(7) . . . . ?
C211 C210 C215 C214 -1.2(7) . . . . ?
C203 C210 C215 C214 175.8(4) . . . . ?
Na20 C210 C215 C214 80.6(5) . . . . ?
Na21 O21 C216 C223 -21.9(4) . . . . ?
Na14 O21 C216 C223 -124.1(3) . . . . ?
Na22 O21 C216 C223 82.9(4) . . . . ?
Na18 O21 C216 C223 166.7(3) . . . . ?
Na21 O21 C216 C217 104.6(3) . . . . ?
Na14 O21 C216 C217 2.4(5) . . . . ?
Na22 O21 C216 C217 -150.6(2) . . . . ?
Na18 O21 C216 C217 -66.9(3) . . . . ?
Na21 O21 C216 Na18 171.46(17) . . . . ?
Na14 O21 C216 Na18 69.3(3) . . . . ?
Na22 O21 C216 Na18 -83.7(2) . . . . ?
Na14 O21 C216 Na21 -102.2(3) . . . . ?
Na22 O21 C216 Na21 104.8(3) . . . . ?
Na18 O21 C216 Na21 -171.46(17) . . . . ?
O18 Na18 C216 O21 65.9(2) . . . . ?
O14 Na18 C216 O21 -53.7(2) . . . . ?
C133 Na18 C216 O21 -130.7(2) . . . . ?
C185 Na18 C216 O21 141.4(2) . . . . ?
C217 Na18 C216 O21 -119.7(3) . . . . ?
C125 Na18 C216 O21 -61.1(3) . . . . ?
C184 Na18 C216 O21 114.8(2) . . . . ?
Na14 Na18 C216 O21 -30.43(17) . . . . ?
Na15 Na18 C216 O21 12.2(2) . . . . ?
C132 Na18 C216 O21 -113.2(3) . . . . ?
O18 Na18 C216 C223 0.8(12) . . . . ?
O14 Na18 C216 C223 -118.7(12) . . . . ?
O21 Na18 C216 C223 -65.0(12) . . . . ?
C133 Na18 C216 C223 164.3(12) . . . . ?
C185 Na18 C216 C223 76.4(12) . . . . ?
C217 Na18 C216 C223 175.2(13) . . . . ?
C125 Na18 C216 C223 -126.1(12) . . . . ?
C184 Na18 C216 C223 49.7(12) . . . . ?
Na14 Na18 C216 C223 -95.5(12) . . . . ?
Na15 Na18 C216 C223 -52.8(12) . . . . ?
C132 Na18 C216 C223 -178.3(11) . . . . ?
O18 Na18 C216 C217 -174.4(2) . . . . ?
O14 Na18 C216 C217 66.1(2) . . . . ?
O21 Na18 C216 C217 119.7(3) . . . . ?
C133 Na18 C216 C217 -10.9(3) . . . . ?
C185 Na18 C216 C217 -98.9(2) . . . . ?
C125 Na18 C216 C217 58.6(3) . . . . ?
C184 Na18 C216 C217 -125.5(2) . . . . ?
Na14 Na18 C216 C217 89.3(2) . . . . ?
Na15 Na18 C216 C217 131.9(2) . . . . ?
C132 Na18 C216 C217 6.5(4) . . . . ?
O18 Na18 C216 Na21 72.14(14) . . . . ?
O14 Na18 C216 Na21 -47.38(16) . . . . ?
O21 Na18 C216 Na21 6.28(12) . . . . ?
C133 Na18 C216 Na21 -124.38(14) . . . . ?
C185 Na18 C216 Na21 147.70(13) . . . . ?
C217 Na18 C216 Na21 -113.4(3) . . . . ?
C125 Na18 C216 Na21 -54.8(2) . . . . ?
C184 Na18 C216 Na21 121.06(13) . . . . ?
Na14 Na18 C216 Na21 -24.15(9) . . . . ?
Na15 Na18 C216 Na21 18.47(18) . . . . ?
C132 Na18 C216 Na21 -107.0(2) . . . . ?
O17 Na21 C216 O21 50.9(2) . . . . ?
O20 Na21 C216 O21 -57.9(2) . . . . ?
C203 Na21 C216 O21 -91.3(2) . . . . ?
C172 Na21 C216 O21 127.9(2) . . . . ?
C164 Na21 C216 O21 75.8(2) . . . . ?
C223 Na21 C216 O21 -158.2(4) . . . . ?
C171 Na21 C216 O21 104.9(2) . . . . ?
C224 Na21 C216 O21 173.8(3) . . . . ?
Na17 Na21 C216 O21 -5.0(2) . . . . ?
C204 Na21 C216 O21 -111.9(3) . . . . ?
Na14 Na21 C216 O21 32.3(2) . . . . ?
O21 Na21 C216 C223 158.2(4) . . . . ?
O17 Na21 C216 C223 -150.9(2) . . . . ?
O20 Na21 C216 C223 100.4(2) . . . . ?
C203 Na21 C216 C223 66.9(2) . . . . ?
C172 Na21 C216 C223 -73.8(2) . . . . ?
C164 Na21 C216 C223 -126.0(2) . . . . ?
C171 Na21 C216 C223 -96.9(2) . . . . ?
C224 Na21 C216 C223 -27.9(2) . . . . ?
Na17 Na21 C216 C223 153.2(2) . . . . ?
C204 Na21 C216 C223 46.4(3) . . . . ?
Na14 Na21 C216 C223 -169.5(2) . . . . ?
O21 Na21 C216 C217 -95.5(3) . . . . ?
O17 Na21 C216 C217 -44.7(3) . . . . ?
O20 Na21 C216 C217 -153.4(2) . . . . ?
C203 Na21 C216 C217 173.1(2) . . . . ?
C172 Na21 C216 C217 32.4(3) . . . . ?
C164 Na21 C216 C217 -19.8(3) . . . . ?
C223 Na21 C216 C217 106.2(3) . . . . ?
C171 Na21 C216 C217 9.3(3) . . . . ?
C224 Na21 C216 C217 78.3(3) . . . . ?
Na17 Na21 C216 C217 -100.6(3) . . . . ?
C204 Na21 C216 C217 152.6(2) . . . . ?
Na14 Na21 C216 C217 -63.3(2) . . . . ?
O21 Na21 C216 Na18 -7.89(16) . . . . ?
O17 Na21 C216 Na18 42.97(17) . . . . ?
O20 Na21 C216 Na18 -65.75(15) . . . . ?
C203 Na21 C216 Na18 -99.24(15) . . . . ?
C172 Na21 C216 Na18 120.05(15) . . . . ?
C164 Na21 C216 Na18 67.89(15) . . . . ?
C223 Na21 C216 Na18 -166.1(3) . . . . ?
C171 Na21 C216 Na18 96.99(14) . . . . ?
C224 Na21 C216 Na18 165.9(2) . . . . ?
Na17 Na21 C216 Na18 -12.93(17) . . . . ?
C204 Na21 C216 Na18 -119.76(18) . . . . ?
Na14 Na21 C216 Na18 24.36(10) . . . . ?
O21 C216 C217 C222 -31.4(5) . . . . ?
C223 C216 C217 C222 94.3(5) . . . . ?
Na18 C216 C217 C222 -86.9(4) . . . . ?
Na21 C216 C217 C222 17.4(5) . . . . ?
O21 C216 C217 C218 145.5(4) . . . . ?
C223 C216 C217 C218 -88.8(5) . . . . ?
Na18 C216 C217 C218 90.0(4) . . . . ?
Na21 C216 C217 C218 -165.7(3) . . . . ?
O21 C216 C217 Na18 55.5(2) . . . . ?
C223 C216 C217 Na18 -178.8(3) . . . . ?
Na21 C216 C217 Na18 104.33(19) . . . . ?
O18 Na18 C217 C222 128.8(3) . . . . ?
O14 Na18 C217 C222 -3.9(3) . . . . ?
O21 Na18 C217 C222 86.5(3) . . . . ?
C216 Na18 C217 C222 120.4(4) . . . . ?
C133 Na18 C217 C222 -68.6(3) . . . . ?
C185 Na18 C217 C222 -153.8(3) . . . . ?
C125 Na18 C217 C222 -23.5(3) . . . . ?
C184 Na18 C217 C222 178.5(2) . . . . ?
Na14 Na18 C217 C222 37.8(2) . . . . ?
Na15 Na18 C217 C222 42.2(3) . . . . ?
C132 Na18 C217 C222 -56.0(3) . . . . ?
O18 Na18 C217 C218 -109.3(3) . . . . ?
O14 Na18 C217 C218 118.0(3) . . . . ?
O21 Na18 C217 C218 -151.6(3) . . . . ?
C216 Na18 C217 C218 -117.7(4) . . . . ?
C133 Na18 C217 C218 53.3(3) . . . . ?
C185 Na18 C217 C218 -31.9(3) . . . . ?
C125 Na18 C217 C218 98.5(3) . . . . ?
C184 Na18 C217 C218 -59.6(3) . . . . ?
Na14 Na18 C217 C218 159.7(3) . . . . ?
Na15 Na18 C217 C218 164.1(2) . . . . ?
C132 Na18 C217 C218 65.9(3) . . . . ?
O18 Na18 C217 C216 8.4(3) . . . . ?
O14 Na18 C217 C216 -124.3(2) . . . . ?
O21 Na18 C217 C216 -33.9(2) . . . . ?
C133 Na18 C217 C216 171.0(2) . . . . ?
C185 Na18 C217 C216 85.8(2) . . . . ?
C125 Na18 C217 C216 -143.8(2) . . . . ?
C184 Na18 C217 C216 58.1(2) . . . . ?
Na14 Na18 C217 C216 -82.5(2) . . . . ?
Na15 Na18 C217 C216 -78.2(3) . . . . ?
C132 Na18 C217 C216 -176.4(2) . . . . ?
C222 C217 C218 C219 1.8(6) . . . . ?
C216 C217 C218 C219 -175.2(4) . . . . ?
Na18 C217 C218 C219 -105.2(4) . . . . ?
C217 C218 C219 C220 0.2(7) . . . . ?
C218 C219 C220 C221 -3.0(7) . . . . ?
C219 C220 C221 C222 3.7(7) . . . . ?
C218 C217 C222 C221 -1.1(6) . . . . ?
C216 C217 C222 C221 175.8(4) . . . . ?
Na18 C217 C222 C221 107.0(4) . . . . ?
C220 C221 C222 C217 -1.6(6) . . . . ?
O21 C216 C223 C224 86.2(5) . . . . ?
C217 C216 C223 C224 -39.4(6) . . . . ?
Na18 C216 C223 C224 145.7(10) . . . . ?
Na21 C216 C223 C224 69.9(4) . . . . ?
O21 C216 C223 C228 -89.5(4) . . . . ?
C217 C216 C223 C228 144.9(4) . . . . ?
Na18 C216 C223 C228 -30.0(14) . . . . ?
Na21 C216 C223 C228 -105.8(3) . . . . ?
O21 C216 C223 Na21 16.3(3) . . . . ?
C217 C216 C223 Na21 -109.3(3) . . . . ?
Na18 C216 C223 Na21 75.8(12) . . . . ?
O21 Na21 C223 C224 -139.0(3) . . . . ?
O17 Na21 C223 C224 -83.4(3) . . . . ?
O20 Na21 C223 C224 140.9(2) . . . . ?
C203 Na21 C223 C224 110.4(3) . . . . ?
C172 Na21 C223 C224 -8.3(3) . . . . ?
C164 Na21 C223 C224 -64.6(3) . . . . ?
C171 Na21 C223 C224 -37.8(3) . . . . ?
Na17 Na21 C223 C224 -171.6(2) . . . . ?
C204 Na21 C223 C224 83.6(3) . . . . ?
Na14 Na21 C223 C224 -117.8(2) . . . . ?
O21 Na21 C223 C228 105.3(3) . . . . ?
O17 Na21 C223 C228 160.9(3) . . . . ?
O20 Na21 C223 C228 25.2(3) . . . . ?
C203 Na21 C223 C228 -5.2(3) . . . . ?
C172 Na21 C223 C228 -124.0(3) . . . . ?
C164 Na21 C223 C228 179.8(3) . . . . ?
C171 Na21 C223 C228 -153.4(3) . . . . ?
C224 Na21 C223 C228 -115.7(4) . . . . ?
Na17 Na21 C223 C228 72.8(3) . . . . ?
C204 Na21 C223 C228 -32.1(3) . . . . ?
Na14 Na21 C223 C228 126.6(3) . . . . ?
O21 Na21 C223 C216 -11.40(19) . . . . ?
O17 Na21 C223 C216 44.2(3) . . . . ?
O20 Na21 C223 C216 -91.5(2) . . . . ?
C203 Na21 C223 C216 -121.9(2) . . . . ?
C172 Na21 C223 C216 119.3(2) . . . . ?
C164 Na21 C223 C216 63.1(2) . . . . ?
C171 Na21 C223 C216 89.9(2) . . . . ?
C224 Na21 C223 C216 127.6(4) . . . . ?
Na17 Na21 C223 C216 -43.9(3) . . . . ?
C204 Na21 C223 C216 -148.8(2) . . . . ?
Na14 Na21 C223 C216 9.9(2) . . . . ?
C228 C223 C224 C225 0.1(7) . . . . ?
C216 C223 C224 C225 -175.6(4) . . . . ?
Na21 C223 C224 C225 -104.4(4) . . . . ?
C228 C223 C224 Na21 104.5(4) . . . . ?
C216 C223 C224 Na21 -71.2(4) . . . . ?
O21 Na21 C224 C223 33.1(2) . . . . ?
O17 Na21 C224 C223 124.6(2) . . . . ?
O20 Na21 C224 C223 -51.6(3) . . . . ?
C203 Na21 C224 C223 -76.8(3) . . . . ?
C172 Na21 C224 C223 172.1(3) . . . . ?
C164 Na21 C224 C223 124.3(3) . . . . ?
C171 Na21 C224 C223 143.0(3) . . . . ?
Na17 Na21 C224 C223 37.8(9) . . . . ?
C204 Na21 C224 C223 -108.5(3) . . . . ?
Na14 Na21 C224 C223 68.3(3) . . . . ?
O21 Na21 C224 C225 151.3(3) . . . . ?
O17 Na21 C224 C225 -117.2(3) . . . . ?
O20 Na21 C224 C225 66.6(4) . . . . ?
C203 Na21 C224 C225 41.4(4) . . . . ?
C172 Na21 C224 C225 -69.7(3) . . . . ?
C164 Na21 C224 C225 -117.4(3) . . . . ?
C223 Na21 C224 C225 118.2(4) . . . . ?
C171 Na21 C224 C225 -98.7(3) . . . . ?
Na17 Na21 C224 C225 156.0(7) . . . . ?
C204 Na21 C224 C225 9.8(4) . . . . ?
Na14 Na21 C224 C225 -173.5(3) . . . . ?
C223 C224 C225 C226 -0.8(7) . . . . ?
Na21 C224 C225 C226 -84.3(5) . . . . ?
C224 C225 C226 C227 1.1(8) . . . . ?
C225 C226 C227 C228 -0.8(7) . . . . ?
C226 C227 C228 C223 0.1(7) . . . . ?
C224 C223 C228 C227 0.2(6) . . . . ?
C216 C223 C228 C227 176.2(4) . . . . ?
Na21 C223 C228 C227 86.6(4) . . . . ?
C229 O23 C230 C233 56.0(5) . . . . ?
Na23 O23 C230 C233 -117.2(4) . . . . ?
C229 O23 C230 C232 -69.3(5) . . . . ?
Na23 O23 C230 C232 117.5(4) . . . . ?
C229 O23 C230 C231 174.1(4) . . . . ?
Na23 O23 C230 C231 0.9(5) . . . . ?
C234 O24 C235 C237 -53.9(5) . . . . ?
Na24 O24 C235 C237 121.6(4) . . . . ?
C234 O24 C235 C238 72.1(5) . . . . ?
Na24 O24 C235 C238 -112.4(4) . . . . ?
C234 O24 C235 C236 -171.0(4) . . . . ?
Na24 O24 C235 C236 4.5(5) . . . . ?
C239 O25 C240 C242 -77.2(5) . . . . ?
Na25 O25 C240 C242 109.6(4) . . . . ?
C239 O25 C240 C243 50.7(6) . . . . ?
Na25 O25 C240 C243 -122.5(4) . . . . ?
C239 O25 C240 C241 165.9(4) . . . . ?
Na25 O25 C240 C241 -7.3(5) . . . . ?
O25 C240 C241 Na25 4.3(3) . . . . ?
C242 C240 C241 Na25 -114.3(3) . . . . ?
C243 C240 C241 Na25 121.9(3) . . . . ?
O16 Na25 C241 C240 -110.9(3) . . . . ?
O25 Na25 C241 C240 -3.6(2) . . . . ?
C151 Na25 C241 C240 -75.6(3) . . . . ?
C142 Na25 C241 C240 99.4(3) . . . . ?
C143 Na25 C241 C240 107.8(3) . . . . ?
C141 Na25 C241 C240 119.6(3) . . . . ?
C144 Na25 C241 C240 139.5(3) . . . . ?
C152 Na25 C241 C240 -50.1(3) . . . . ?
Na16 Na25 C241 C240 -158.8(2) . . . . ?
C244 O26 C245 C247 -57.4(6) . . . . ?
Na26 O26 C245 C247 121.6(5) . . . . ?
C244 O26 C245 C248 69.1(6) . . . . ?
Na26 O26 C245 C248 -111.9(5) . . . . ?
C244 O26 C245 C246 -172.2(5) . . . . ?
Na26 O26 C245 C246 6.8(5) . . . . ?
O26 C245 C246 Na26 -3.9(3) . . . . ?
C247 C245 C246 Na26 -122.4(4) . . . . ?
C248 C245 C246 Na26 114.6(4) . . . . ?
O17 Na26 C246 C245 108.4(3) . . . . ?
O26 Na26 C246 C245 3.2(2) . . . . ?
C164 Na26 C246 C245 113.2(3) . . . . ?
C155 Na26 C246 C245 -96.9(3) . . . . ?
C154 Na26 C246 C245 -67.1(4) . . . . ?
C165 Na26 C246 C245 140.5(3) . . . . ?
C170 Na26 C246 C245 165.3(3) . . . . ?
C156 Na26 C246 C245 -120.6(3) . . . . ?
Na17 Na26 C246 C245 110.1(4) . . . . ?
C249 O27 C250 C252 51.7(7) . . . . ?
C249 O27 C250 C251 -77.1(6) . . . . ?
C249 O27 C250 C253 169.3(5) . . . . ?
C254 O28 C255 C258 3.6(12) . . . . ?
C254 O28 C255 C257 -116.1(13) . . . . ?
C254 O28 C255 C256 131.7(14) . . . . ?
